data_7707652
loop_
_publ_author_name
'Keil, Jan-Niklas'
'Paulsen, Christian'
'Rosner, Florian'
'P\"ottgen, Rainer'
'J\"ustel, Thomas'

_publ_section_title
;
 On the crystal structure and optical spectroscopy of rare earth
 comprising quaternary tungstates
 Li<sub>3</sub>Ba<sub>2</sub>RE<sub>3</sub>(WO<sub>4</sub>)<sub>8</sub>
 (RE = La-Nd, Sm-Ho).
;
_journal_issue 26
_journal_name_full 'Dalton transactions (Cambridge, England : 2003)'
_journal_page_first 9225
_journal_page_last 9235
_journal_paper_doi 10.1039/d1dt00795e
_journal_volume 50
_journal_year 2021
_chemical_formula_sum 'Ba2 Li3 O32 Tb3 W8'
_chemical_formula_weight 2755
_space_group_IT_number 15
_space_group_name_Hall '-C 2yc'
_space_group_name_H-M_alt 'C 1 2/c 1'
_symmetry_cell_setting monoclinic
_symmetry_Int_Tables_number 15
_symmetry_space_group_name_Hall '-C 2yc'
_symmetry_space_group_name_H-M 'C 1 2/c 1'
_audit_update_record
;
2021-02-22 deposited with the CCDC.	2021-06-09 downloaded from the CCDC.
;
_cell_angle_alpha 90
_cell_angle_beta 91.948(4)
_cell_angle_gamma 90
_cell_formula_units_Z 2
_cell_length_a 5.2054(2)
_cell_length_b 12.7203(6)
_cell_length_c 19.1885(10)
_cell_measurement_temperature 293
_cell_volume 1269.82(10)
_diffrn_ambient_temperature 293
_diffrn_measured_fraction_theta_full 0.98
_diffrn_measured_fraction_theta_max 0.91
_diffrn_measurement_device 'four-circle diffractometer'
_diffrn_measurement_device_type 'IPDS Stoe'
_diffrn_measurement_method '??integration method??'
_diffrn_radiation_monochromator graphite
_diffrn_radiation_probe x-ray
_diffrn_radiation_source 'X-ray tube'
_diffrn_radiation_type 'Mo K\a'
_diffrn_radiation_wavelength 0.71073
_diffrn_reflns_av_R_equivalents 0.0272
_diffrn_reflns_av_unetI/netI 0.0173
_diffrn_reflns_limit_h_max 6
_diffrn_reflns_limit_h_min -7
_diffrn_reflns_limit_k_max 18
_diffrn_reflns_limit_k_min -18
_diffrn_reflns_limit_l_max 24
_diffrn_reflns_limit_l_min -27
_diffrn_reflns_number 6666
_diffrn_reflns_theta_full 17.65
_diffrn_reflns_theta_max 32.02
_diffrn_reflns_theta_min 2.12
_exptl_absorpt_coefficient_mu 47.463
_exptl_crystal_density_diffrn 7.2055
_exptl_crystal_F_000 2328
_refine_diff_density_max 1.78
_refine_diff_density_min -2.15
_refine_ls_extinction_coef 670(20)
_refine_ls_extinction_method 'B-C type 1 Lorentzian isotropic (Becker & Coppens, 1974)'
_refine_ls_goodness_of_fit_gt 1.54
_refine_ls_goodness_of_fit_ref 1.45
_refine_ls_number_constraints 9
_refine_ls_number_parameters 108
_refine_ls_number_reflns 2020
_refine_ls_number_restraints 0
_refine_ls_R_factor_all 0.0345
_refine_ls_R_factor_gt 0.0243
_refine_ls_shift/su_max 0.0007
_refine_ls_shift/su_mean 0.0000
_refine_ls_structure_factor_coef Fsqd
_refine_ls_weighting_details w=1/(\s^2^(I)+0.0004I^2^)
_refine_ls_weighting_scheme sigma
_refine_ls_wR_factor_gt 0.0477
_refine_ls_wR_factor_ref 0.0498
_reflns_number_gt 1660
_reflns_number_total 2020
_reflns_threshold_expression I>3\s(I)
_cod_data_source_file d1dt00795e2.cif
_cod_data_source_block I_CCDC1
_cod_depositor_comments
;
The following automatic conversions were performed:

data item '_diffrn_radiation_probe' value 'X-ray' was changed to
'x-ray' in accordance with the
/home/data/users/saulius/crontab/automatic-downloads/rss-feeds/RSC/lib/dictionaries/cif_core.dic
dictionary named 'cif_core.dic' version 2.4.2 last updated on
2011-04-26.

Automatic conversion script
Id: cif_fix_values 7556 2019-12-06 15:28:31Z antanas 

 Adding full bibliography for 7707651--7707652.cif.
;
_cod_database_code 7707652

loop_
_space_group_symop_id
_space_group_symop_operation_xyz
1 x,y,z
2 -x,y,-z+1/2
3 -x,-y,-z
4 x,-y,z+1/2
5 x+1/2,y+1/2,z
6 -x+1/2,y+1/2,-z+1/2
7 -x+1/2,-y+1/2,-z
8 x+1/2,-y+1/2,z+1/2

loop_
_atom_site_label
_atom_site_type_symbol
_atom_site_fract_x
_atom_site_fract_y
_atom_site_fract_z
_atom_site_adp_type
_atom_site_U_iso_or_equiv
_atom_site_site_symmetry_multiplicity
_atom_site_occupancy
_atom_site_calc_flag
_atom_site_refinement_flags
_atom_site_disorder_assembly
_atom_site_disorder_group
W1 W 0.01279(5) 0.06029(2) 0.093880(15) Uani 0.01365(7) 8 1 d . . .
W2 W 0.49792(5) 0.25670(2) 0.150079(16) Uani 0.01374(7) 8 1 d . . .
Ba1 Ba 0 0.46760(4) 0.25 Uani 0.01627(15) 4 1 d . . .
Tb1 Tb -0.00243(8) 0.35315(3) 0.03219(2) Uani 0.01240(11) 8 0.75 d . . .
Li1 Li -0.00243(8) 0.35315(3) 0.03219(2) Uani 0.01240(11) 8 0.25 d . . .
Li2 Li 0 0.1807(18) 0.25 Uiso 0.028(4) 4 1 d . . .
O1 O 0.1355(10) 0.0849(4) 0.3265(3) Uani 0.0205(15) 8 1 d . . .
O2 O 0.1594(10) 0.1696(4) 0.0478(3) Uani 0.0196(15) 8 1 d . . .
O3 O 0.2326(10) 0.0455(4) 0.6065(3) Uani 0.0182(14) 8 1 d . . .
O4 O 0.2480(11) 0.0171(4) 0.4637(3) Uani 0.0195(15) 8 1 d . . .
O5 O 0.2478(10) 0.3519(4) 0.1357(3) Uani 0.0173(14) 8 1 d . . .
O6 O 0.2716(10) 0.2947(4) 0.2855(3) Uani 0.0180(14) 8 1 d . . .
O7 O 0.3327(10) 0.2378(4) 0.4303(3) Uani 0.0186(15) 8 1 d . . .
O8 O 0.3464(10) 0.1399(4) 0.1780(3) Uani 0.0182(14) 8 1 d . . .

loop_
_atom_site_aniso_label
_atom_site_aniso_type_symbol
_atom_site_aniso_U_11
_atom_site_aniso_U_22
_atom_site_aniso_U_33
_atom_site_aniso_U_12
_atom_site_aniso_U_13
_atom_site_aniso_U_23
W1 W 0.01380(11) 0.01249(12) 0.01462(15) 0.00018(8) -0.00008(8) 0.00107(8)
W2 W 0.01377(11) 0.01247(11) 0.01495(16) -0.00026(8) -0.00016(9) 0.00050(8)
Ba1 Ba 0.0182(2) 0.0109(2) 0.0197(3) 0 -0.00104(19) 0
Tb1 Tb 0.01325(16) 0.01062(16) 0.0133(2) 0.00021(12) -0.00050(13) -0.00026(12)
Li1 Li 0.01325(16) 0.01062(16) 0.0133(2) 0.00021(12) -0.00050(13) -0.00026(12)
O1 O 0.019(2) 0.017(2) 0.025(3) 0.0019(18) 0.000(2) 0.0021(19)
O2 O 0.018(2) 0.021(2) 0.019(3) -0.0042(19) 0.0011(19) 0.0047(19)
O3 O 0.020(2) 0.018(2) 0.017(3) -0.0040(18) 0.0020(18) 0.0015(18)
O4 O 0.022(2) 0.019(2) 0.017(3) 0.0013(19) -0.0030(19) -0.0032(18)
O5 O 0.020(2) 0.012(2) 0.020(3) 0.0015(17) -0.0005(19) 0.0008(17)
O6 O 0.019(2) 0.016(2) 0.019(3) 0.0012(18) -0.0036(19) -0.0011(18)
O7 O 0.016(2) 0.017(2) 0.023(3) 0.0013(18) 0.0030(19) 0.0051(19)
O8 O 0.017(2) 0.017(2) 0.020(3) 0.0012(17) -0.0032(19) 0.0035(18)

loop_
_atom_type_symbol
_atom_type_scat_dispersion_real
_atom_type_scat_dispersion_imag
_atom_type_scat_source
Ba -0.3244 2.2819 'International Tables Vol C tables 4.2.6.8 and 6.1.1.1'
Li -0.0003 0.0001 'International Tables Vol C tables 4.2.6.8 and 6.1.1.1'
O 0.0106 0.0060 'International Tables Vol C tables 4.2.6.8 and 6.1.1.1'
Tb -0.1723 4.1537 'International Tables Vol C tables 4.2.6.8 and 6.1.1.1'
W -0.8490 6.8722 'International Tables Vol C tables 4.2.6.8 and 6.1.1.1'

loop_
_exptl_crystal_face_index_h
_exptl_crystal_face_index_k
_exptl_crystal_face_index_l
_exptl_crystal_face_perp_dist
? ? ? ?

loop_
_geom_angle_atom_site_label_1
_geom_angle_atom_site_label_2
_geom_angle_atom_site_label_3
_geom_angle_site_symmetry_1
_geom_angle_site_symmetry_2
_geom_angle_site_symmetry_3
_geom_angle
_geom_angle_publ_flag
W1 W1 W2 3_555 . 1_455 120.703(9) ?
W1 W1 W2 3_555 . . 122.431(10) ?
W1 W1 W2 3_555 . 5_445 82.519(8) ?
W1 W1 Ba1 3_555 . 5_445 122.550(9) ?
W1 W1 Ba1 3_555 . 5_545 124.736(10) ?
W1 W1 Tb1 3_555 . . 95.453(10) ?
W1 W1 Tb1 3_555 . 5_445 57.062(9) ?
W1 W1 Tb1 3_555 . 5_545 56.812(9) ?
W1 W1 Tb1 3_555 . 7_455 60.887(9) ?
W1 W1 Tb1 3_555 . 7_555 61.473(9) ?
W1 W1 Li1 3_555 . . 95.453(10) ?
W1 W1 Li1 3_555 . 5_445 57.062(9) ?
W1 W1 Li1 3_555 . 5_545 56.812(9) ?
W1 W1 Li1 3_555 . 7_455 60.887(9) ?
W1 W1 Li1 3_555 . 7_555 61.473(9) ?
W1 W1 Li2 3_555 . . 175.0(3) ?
W1 W1 O1 3_555 . . 160.04(7) ?
W1 W1 O1 3_555 . 2_555 149.91(17) ?
W1 W1 O1 3_555 . 2_655 109.34(7) ?
W1 W1 O2 3_555 . 1_455 86.58(7) ?
W1 W1 O2 3_555 . . 81.62(18) ?
W1 W1 O2 3_555 . 3_555 26.38(8) ?
W1 W1 O2 3_555 . 7_555 75.97(7) ?
W1 W1 O3 3_555 . 2_555 25.87(8) ?
W1 W1 O3 3_555 . 4_454 85.78(8) ?
W1 W1 O3 3_555 . 4_554 80.23(18) ?
W1 W1 O4 3_555 . 2_555 46.89(18) ?
W1 W1 O4 3_555 . 2_655 72.58(8) ?
W1 W1 O4 3_555 . 4_454 55.29(7) ?
W1 W1 O4 3_555 . 4_554 26.20(11) ?
W1 W1 O5 3_555 . . 123.49(8) ?
W1 W1 O5 3_555 . 5_445 84.38(11) ?
W1 W1 O5 3_555 . 5_545 86.46(7) ?
W1 W1 O5 3_555 . 7_555 40.58(6) ?
W1 W1 O6 3_555 . . 158.67(6) ?
W1 W1 O6 3_555 . 2_555 143.74(8) ?
W1 W1 O6 3_555 . 6_545 101.01(8) ?
W1 W1 O7 3_555 . 2_555 98.97(12) ?
W1 W1 O7 3_555 . 2_655 96.52(8) ?
W1 W1 O7 3_555 . 6_545 61.14(8) ?
W1 W1 O7 3_555 . 8_454 62.94(8) ?
W1 W1 O8 3_555 . 1_455 117.84(8) ?
W1 W1 O8 3_555 . . 137.90(12) ?
W1 W1 O8 3_555 . 2_555 153.77(6) ?
W2 W1 W2 1_455 . . 87.403(9) ?
W2 W1 W2 1_455 . 5_445 122.018(9) ?
W2 W1 Ba1 1_455 . 5_445 61.427(9) ?
W2 W1 Ba1 1_455 . 5_545 114.090(10) ?
W2 W1 Tb1 1_455 . . 57.216(9) ?
W2 W1 Tb1 1_455 . 5_445 92.594(10) ?
W2 W1 Tb1 1_455 . 5_545 176.581(11) ?
W2 W1 Tb1 1_455 . 7_455 59.874(10) ?
W2 W1 Tb1 1_455 . 7_555 119.150(10) ?
W2 W1 Li1 1_455 . . 57.216(9) ?
W2 W1 Li1 1_455 . 5_445 92.594(10) ?
W2 W1 Li1 1_455 . 5_545 176.581(11) ?
W2 W1 Li1 1_455 . 7_455 59.874(10) ?
W2 W1 Li1 1_455 . 7_555 119.150(10) ?
W2 W1 Li2 1_455 . . 54.54(18) ?
W2 W1 O1 1_455 . . 75.71(7) ?
W2 W1 O1 1_455 . 2_555 46.50(18) ?
W2 W1 O1 1_455 . 2_655 121.99(7) ?
W2 W1 O2 1_455 . 1_455 36.77(7) ?
W2 W1 O2 1_455 . . 87.03(17) ?
W2 W1 O2 1_455 . 3_555 120.94(7) ?
W2 W1 O2 1_455 . 7_555 87.57(7) ?
W2 W1 O3 1_455 . 2_555 95.57(8) ?
W2 W1 O3 1_455 . 4_454 61.19(7) ?
W2 W1 O3 1_455 . 4_554 154.86(18) ?
W2 W1 O4 1_455 . 2_555 81.52(18) ?
W2 W1 O4 1_455 . 2_655 146.82(8) ?
W2 W1 O4 1_455 . 4_454 72.62(7) ?
W2 W1 O4 1_455 . 4_554 139.32(11) ?
W2 W1 O5 1_455 . . 63.27(8) ?
W2 W1 O5 1_455 . 5_445 99.33(10) ?
W2 W1 O5 1_455 . 5_545 152.80(7) ?
W2 W1 O5 1_455 . 7_555 108.33(6) ?
W2 W1 O6 1_455 . . 64.50(6) ?
W2 W1 O6 1_455 . 2_555 25.44(7) ?
W2 W1 O6 1_455 . 6_545 122.73(8) ?
W2 W1 O7 1_455 . 2_555 26.97(12) ?
W2 W1 O7 1_455 . 2_655 105.18(7) ?
W2 W1 O7 1_455 . 6_545 143.30(7) ?
W2 W1 O7 1_455 . 8_454 70.58(8) ?
W2 W1 O8 1_455 . 1_455 26.01(7) ?
W2 W1 O8 1_455 . . 91.77(12) ?
W2 W1 O8 1_455 . 2_555 47.75(6) ?
W2 W1 W2 . . 5_445 126.370(9) ?
W2 W1 Ba1 . . 5_445 114.991(10) ?
W2 W1 Ba1 . . 5_545 64.782(10) ?
W2 W1 Tb1 . . . 56.596(9) ?
W2 W1 Tb1 . . 5_445 179.376(12) ?
W2 W1 Tb1 . . 5_545 95.957(10) ?
W2 W1 Tb1 . . 7_455 117.325(10) ?
W2 W1 Tb1 . . 7_555 60.959(10) ?
W2 W1 Li1 . . . 56.596(9) ?
W2 W1 Li1 . . 5_445 179.376(12) ?
W2 W1 Li1 . . 5_545 95.957(10) ?
W2 W1 Li1 . . 7_455 117.325(10) ?
W2 W1 Li1 . . 7_555 60.959(10) ?
W2 W1 Li2 . . . 57.70(19) ?
W2 W1 O1 . . . 65.79(7) ?
W2 W1 O1 . . 2_555 86.66(17) ?
W2 W1 O1 . . 2_655 38.97(7) ?
W2 W1 O2 . . 1_455 119.16(7) ?
W2 W1 O2 . . . 48.19(18) ?
W2 W1 O2 . . 3_555 144.58(8) ?
W2 W1 O2 . . 7_555 54.53(7) ?
W2 W1 O3 . . 2_555 120.29(8) ?
W2 W1 O3 . . 4_454 146.68(7) ?
W2 W1 O3 . . 4_554 92.39(17) ?
W2 W1 O4 . . 2_555 151.39(18) ?
W2 W1 O4 . . 2_655 61.78(8) ?
W2 W1 O4 . . 4_454 148.32(7) ?
W2 W1 O4 . . 4_554 99.89(10) ?
W2 W1 O5 . . . 26.69(7) ?
W2 W1 O5 . . 5_445 143.93(10) ?
W2 W1 O5 . . 5_545 77.69(6) ?
W2 W1 O5 . . 7_555 85.02(6) ?
W2 W1 O6 . . . 36.69(6) ?
W2 W1 O6 . . 2_555 66.25(7) ?
W2 W1 O6 . . 6_545 102.41(7) ?
W2 W1 O7 . . 2_555 86.23(10) ?
W2 W1 O7 . . 2_655 26.13(8) ?
W2 W1 O7 . . 6_545 124.13(7) ?
W2 W1 O7 . . 8_454 86.37(7) ?
W2 W1 O8 . . 1_455 107.75(8) ?
W2 W1 O8 . . . 25.53(12) ?
W2 W1 O8 . . 2_555 82.97(6) ?
W2 W1 Ba1 5_445 . 5_445 61.619(9) ?
W2 W1 Ba1 5_445 . 5_545 62.381(9) ?
W2 W1 Tb1 5_445 . . 177.009(11) ?
W2 W1 Tb1 5_445 . 5_445 54.119(8) ?
W2 W1 Tb1 5_445 . 5_545 56.241(8) ?
W2 W1 Tb1 5_445 . 7_455 116.256(10) ?
W2 W1 Tb1 5_445 . 7_555 118.508(10) ?
W2 W1 Li1 5_445 . . 177.009(11) ?
W2 W1 Li1 5_445 . 5_445 54.119(8) ?
W2 W1 Li1 5_445 . 5_545 56.241(8) ?
W2 W1 Li1 5_445 . 7_455 116.256(10) ?
W2 W1 Li1 5_445 . 7_555 118.508(10) ?
W2 W1 Li2 5_445 . . 101.4(3) ?
W2 W1 O1 5_445 . . 78.68(7) ?
W2 W1 O1 5_445 . 2_555 85.70(18) ?
W2 W1 O1 5_445 . 2_655 90.20(7) ?
W2 W1 O2 5_445 . 1_455 107.94(7) ?
W2 W1 O2 5_445 . . 150.95(17) ?
W2 W1 O2 5_445 . 3_555 58.82(8) ?
W2 W1 O2 5_445 . 7_555 149.73(7) ?
W2 W1 O3 5_445 . 2_555 101.76(8) ?
W2 W1 O3 5_445 . 4_454 69.89(7) ?
W2 W1 O3 5_445 . 4_554 41.66(17) ?
W2 W1 O4 5_445 . 2_555 81.41(17) ?
W2 W1 O4 5_445 . 2_655 88.29(8) ?
W2 W1 O4 5_445 . 4_454 85.30(7) ?
W2 W1 O4 5_445 . 4_554 85.40(10) ?
W2 W1 O5 5_445 . . 148.41(8) ?
W2 W1 O5 5_445 . 5_445 25.32(9) ?
W2 W1 O5 5_445 . 5_545 55.54(6) ?
W2 W1 O5 5_445 . 7_555 118.93(6) ?
W2 W1 O6 5_445 . . 113.11(6) ?
W2 W1 O6 5_445 . 2_555 122.69(8) ?
W2 W1 O6 5_445 . 6_545 24.51(7) ?
W2 W1 O7 5_445 . 2_555 140.48(10) ?
W2 W1 O7 5_445 . 2_655 125.50(7) ?
W2 W1 O7 5_445 . 6_545 25.41(8) ?
W2 W1 O7 5_445 . 8_454 142.69(8) ?
W2 W1 O8 5_445 . 1_455 96.32(7) ?
W2 W1 O8 5_445 . . 103.41(12) ?
W2 W1 O8 5_445 . 2_555 86.99(6) ?
Ba1 W1 Ba1 5_445 . 5_545 77.842(7) ?
Ba1 W1 Tb1 5_445 . . 118.131(11) ?
Ba1 W1 Tb1 5_445 . 5_445 65.529(10) ?
Ba1 W1 Tb1 5_445 . 5_545 117.370(11) ?
Ba1 W1 Tb1 5_445 . 7_455 95.123(10) ?
Ba1 W1 Tb1 5_445 . 7_555 175.448(11) ?
Ba1 W1 Li1 5_445 . . 118.131(11) ?
Ba1 W1 Li1 5_445 . 5_445 65.529(10) ?
Ba1 W1 Li1 5_445 . 5_545 117.370(11) ?
Ba1 W1 Li1 5_445 . 7_455 95.123(10) ?
Ba1 W1 Li1 5_445 . 7_555 175.448(11) ?
Ba1 W1 Li2 5_445 . . 57.8(2) ?
Ba1 W1 O1 5_445 . . 52.47(7) ?
Ba1 W1 O1 5_445 . 2_555 29.99(17) ?
Ba1 W1 O1 5_445 . 2_655 113.70(8) ?
Ba1 W1 O2 5_445 . 1_455 66.61(7) ?
Ba1 W1 O2 5_445 . . 146.63(18) ?
Ba1 W1 O2 5_445 . 3_555 98.17(8) ?
Ba1 W1 O2 5_445 . 7_555 148.63(7) ?
Ba1 W1 O3 5_445 . 2_555 118.39(8) ?
Ba1 W1 O3 5_445 . 4_454 41.81(8) ?
Ba1 W1 O3 5_445 . 4_554 96.37(18) ?
Ba1 W1 O4 5_445 . 2_555 82.50(19) ?
Ba1 W1 O4 5_445 . 2_655 140.85(8) ?
Ba1 W1 O4 5_445 . 4_454 77.11(7) ?
Ba1 W1 O4 5_445 . 4_554 141.63(10) ?
Ba1 W1 O5 5_445 . . 108.22(8) ?
Ba1 W1 O5 5_445 . 5_445 44.39(10) ?
Ba1 W1 O5 5_445 . 5_545 104.49(7) ?
Ba1 W1 O5 5_445 . 7_555 155.53(6) ?
Ba1 W1 O6 5_445 . . 78.61(6) ?
Ba1 W1 O6 5_445 . 2_555 63.53(8) ?
Ba1 W1 O6 5_445 . 6_545 63.46(7) ?
Ba1 W1 O7 5_445 . 2_555 85.87(11) ?
Ba1 W1 O7 5_445 . 2_655 140.56(8) ?
Ba1 W1 O7 5_445 . 6_545 86.22(8) ?
Ba1 W1 O7 5_445 . 8_454 125.16(7) ?
Ba1 W1 O8 5_445 . 1_455 38.02(8) ?
Ba1 W1 O8 5_445 . . 95.46(13) ?
Ba1 W1 O8 5_445 . 2_555 33.18(6) ?
Ba1 W1 Tb1 5_545 . . 120.605(12) ?
Ba1 W1 Tb1 5_545 . 5_445 115.769(12) ?
Ba1 W1 Tb1 5_545 . 5_545 68.126(10) ?
Ba1 W1 Tb1 5_545 . 7_455 172.650(11) ?
Ba1 W1 Tb1 5_545 . 7_555 98.125(10) ?
Ba1 W1 Li1 5_545 . . 120.605(12) ?
Ba1 W1 Li1 5_545 . 5_445 115.769(12) ?
Ba1 W1 Li1 5_545 . 5_545 68.126(10) ?
Ba1 W1 Li1 5_545 . 7_455 172.650(11) ?
Ba1 W1 Li1 5_545 . 7_555 98.125(10) ?
Ba1 W1 Li2 5_545 . . 60.2(2) ?
Ba1 W1 O1 5_545 . . 38.67(7) ?
Ba1 W1 O1 5_545 . 2_555 72.01(18) ?
Ba1 W1 O1 5_545 . 2_655 37.59(7) ?
Ba1 W1 O2 5_545 . 1_455 142.25(7) ?
Ba1 W1 O2 5_545 . . 108.61(17) ?
Ba1 W1 O2 5_545 . 3_555 113.86(8) ?
Ba1 W1 O2 5_545 . 7_555 114.12(7) ?
Ba1 W1 O3 5_545 . 2_555 150.33(8) ?
Ba1 W1 O3 5_545 . 4_454 116.01(7) ?
Ba1 W1 O3 5_545 . 4_554 44.94(18) ?
Ba1 W1 O4 5_545 . 2_555 143.66(17) ?
Ba1 W1 O4 5_545 . 2_655 65.57(8) ?
Ba1 W1 O4 5_545 . 4_454 145.86(7) ?
Ba1 W1 O4 5_545 . 4_554 105.04(11) ?
Ba1 W1 O5 5_545 . . 86.64(8) ?
Ba1 W1 O5 5_545 . 5_445 80.33(10) ?
Ba1 W1 O5 5_545 . 5_545 38.83(7) ?
Ba1 W1 O5 5_545 . 7_555 125.38(6) ?
Ba1 W1 O6 5_545 . . 57.96(6) ?
Ba1 W1 O6 5_545 . 2_555 91.34(8) ?
Ba1 W1 O6 5_545 . 6_545 37.92(7) ?
Ba1 W1 O7 5_545 . 2_555 135.51(12) ?
Ba1 W1 O7 5_545 . 2_655 75.10(8) ?
Ba1 W1 O7 5_545 . 6_545 71.29(8) ?
Ba1 W1 O7 5_545 . 8_454 149.88(7) ?
Ba1 W1 O8 5_545 . 1_455 107.81(8) ?
Ba1 W1 O8 5_545 . . 41.06(12) ?
Ba1 W1 O8 5_545 . 2_555 69.39(6) ?
Tb1 W1 Tb1 . . 5_445 122.911(11) ?
Tb1 W1 Tb1 . . 5_545 124.342(12) ?
Tb1 W1 Tb1 . . 7_455 60.764(9) ?
Tb1 W1 Tb1 . . 7_555 62.009(10) ?
Tb1 W1 Li1 . . . 0 ?
Tb1 W1 Li1 . . 5_445 122.911(11) ?
Tb1 W1 Li1 . . 5_545 124.342(12) ?
Tb1 W1 Li1 . . 7_455 60.764(9) ?
Tb1 W1 Li1 . . 7_555 62.009(10) ?
Tb1 W1 Li2 . . . 80.5(3) ?
Tb1 W1 O1 . . . 103.58(7) ?
Tb1 W1 O1 . . 2_555 95.05(18) ?
Tb1 W1 O1 . . 2_655 92.55(7) ?
Tb1 W1 O2 . . 1_455 69.67(7) ?
Tb1 W1 O2 . . . 29.94(17) ?
Tb1 W1 O2 . . 3_555 118.72(8) ?
Tb1 W1 O2 . . 7_555 30.52(7) ?
Tb1 W1 O3 . . 2_555 75.65(8) ?
Tb1 W1 O3 . . 4_454 107.83(7) ?
Tb1 W1 O3 . . 4_554 140.26(17) ?
Tb1 W1 O4 . . 2_555 95.60(17) ?
Tb1 W1 O4 . . 2_655 93.21(8) ?
Tb1 W1 O4 . . 4_454 91.74(7) ?
Tb1 W1 O4 . . 4_554 93.76(11) ?
Tb1 W1 O5 . . . 34.48(8) ?
Tb1 W1 O5 . . 5_445 152.50(10) ?
Tb1 W1 O5 . . 5_545 126.67(6) ?
Tb1 W1 O5 . . 7_555 59.90(6) ?
Tb1 W1 O6 . . . 69.43(6) ?
Tb1 W1 O6 . . 2_555 58.10(8) ?
Tb1 W1 O6 . . 6_545 158.46(7) ?
Tb1 W1 O7 . . 2_555 37.56(10) ?
Tb1 W1 O7 . . 2_655 56.82(7) ?
Tb1 W1 O7 . . 6_545 153.84(8) ?
Tb1 W1 O7 . . 8_454 34.64(8) ?
Tb1 W1 O8 . . 1_455 82.66(8) ?
Tb1 W1 O8 . . . 79.57(12) ?
Tb1 W1 O8 . . 2_555 93.95(6) ?
Tb1 W1 Tb1 5_445 . 5_545 84.040(10) ?
Tb1 W1 Tb1 5_445 . 7_455 62.170(10) ?
Tb1 W1 Tb1 5_445 . 7_555 118.536(12) ?
Tb1 W1 Li1 5_445 . . 122.911(11) ?
Tb1 W1 Li1 5_445 . 5_445 0 ?
Tb1 W1 Li1 5_445 . 5_545 84.040(10) ?
Tb1 W1 Li1 5_445 . 7_455 62.170(10) ?
Tb1 W1 Li1 5_445 . 7_555 118.536(12) ?
Tb1 W1 Li2 5_445 . . 122.76(19) ?
Tb1 W1 O1 5_445 . . 114.82(7) ?
Tb1 W1 O1 5_445 . 2_555 93.79(17) ?
Tb1 W1 O1 5_445 . 2_655 141.30(7) ?
Tb1 W1 O2 5_445 . 1_455 60.64(7) ?
Tb1 W1 O2 5_445 . . 131.18(18) ?
Tb1 W1 O2 5_445 . 3_555 35.07(8) ?
Tb1 W1 O2 5_445 . 7_555 124.85(7) ?
Tb1 W1 O3 5_445 . 2_555 59.09(8) ?
Tb1 W1 O3 5_445 . 4_454 33.52(7) ?
Tb1 W1 O3 5_445 . 4_554 87.88(17) ?
Tb1 W1 O4 5_445 . 2_555 28.04(18) ?
Tb1 W1 O4 5_445 . 2_655 118.08(8) ?
Tb1 W1 O4 5_445 . 4_454 31.20(7) ?
Tb1 W1 O4 5_445 . 4_554 79.70(10) ?
Tb1 W1 O5 5_445 . . 153.04(7) ?
Tb1 W1 O5 5_445 . 5_445 36.69(10) ?
Tb1 W1 O5 5_445 . 5_545 102.55(6) ?
Tb1 W1 O5 5_445 . 7_555 94.39(6) ?
Tb1 W1 O6 5_445 . . 143.77(6) ?
Tb1 W1 O6 5_445 . 2_555 113.90(7) ?
Tb1 W1 O6 5_445 . 6_545 78.11(7) ?
Tb1 W1 O7 5_445 . 2_555 93.49(10) ?
Tb1 W1 O7 5_445 . 2_655 153.41(8) ?
Tb1 W1 O7 5_445 . 6_545 56.09(7) ?
Tb1 W1 O7 5_445 . 8_454 93.04(7) ?
Tb1 W1 O8 5_445 . 1_455 72.42(8) ?
Tb1 W1 O8 5_445 . . 155.08(12) ?
Tb1 W1 O8 5_445 . 2_555 97.49(6) ?
Tb1 W1 Tb1 5_545 . 7_455 117.699(12) ?
Tb1 W1 Tb1 5_545 . 7_555 62.335(10) ?
Tb1 W1 Li1 5_545 . . 124.342(12) ?
Tb1 W1 Li1 5_545 . 5_445 84.040(10) ?
Tb1 W1 Li1 5_545 . 5_545 0 ?
Tb1 W1 Li1 5_545 . 7_455 117.699(12) ?
Tb1 W1 Li1 5_545 . 7_555 62.335(10) ?
Tb1 W1 Li2 5_545 . . 128.02(19) ?
Tb1 W1 O1 5_545 . . 106.23(7) ?
Tb1 W1 O1 5_545 . 2_555 134.16(18) ?
Tb1 W1 O1 5_545 . 2_655 61.39(7) ?
Tb1 W1 O2 5_545 . 1_455 139.97(7) ?
Tb1 W1 O2 5_545 . . 94.73(17) ?
Tb1 W1 O2 5_545 . 3_555 55.72(7) ?
Tb1 W1 O2 5_545 . 7_555 93.85(7) ?
Tb1 W1 O3 5_545 . 2_555 82.20(8) ?
Tb1 W1 O3 5_545 . 4_454 115.64(7) ?
Tb1 W1 O3 5_545 . 4_554 25.97(18) ?
Tb1 W1 O4 5_545 . 2_555 95.19(18) ?
Tb1 W1 O4 5_545 . 2_655 36.13(8) ?
Tb1 W1 O4 5_545 . 4_454 104.06(7) ?
Tb1 W1 O4 5_545 . 4_554 39.46(11) ?
Tb1 W1 O5 5_545 . . 119.88(8) ?
Tb1 W1 O5 5_545 . 5_445 78.32(10) ?
Tb1 W1 O5 5_545 . 5_545 29.68(7) ?
Tb1 W1 O5 5_545 . 7_555 71.43(6) ?
Tb1 W1 O6 5_545 . . 118.72(6) ?
Tb1 W1 O6 5_545 . 2_555 157.70(7) ?
Tb1 W1 O6 5_545 . 6_545 57.19(8) ?
Tb1 W1 O7 5_545 . 2_555 152.39(12) ?
Tb1 W1 O7 5_545 . 2_655 77.79(7) ?
Tb1 W1 O7 5_545 . 6_545 34.11(7) ?
Tb1 W1 O7 5_545 . 8_454 108.92(8) ?
Tb1 W1 O8 5_545 . 1_455 151.62(7) ?
Tb1 W1 O8 5_545 . . 91.54(12) ?
Tb1 W1 O8 5_545 . 2_555 133.21(6) ?
Tb1 W1 Tb1 7_455 . 7_555 88.822(12) ?
Tb1 W1 Li1 7_455 . . 60.764(9) ?
Tb1 W1 Li1 7_455 . 5_445 62.170(10) ?
Tb1 W1 Li1 7_455 . 5_545 117.699(12) ?
Tb1 W1 Li1 7_455 . 7_455 0 ?
Tb1 W1 Li1 7_455 . 7_555 88.822(12) ?
Tb1 W1 Li2 7_455 . . 114.3(2) ?
Tb1 W1 O1 7_455 . . 134.64(7) ?
Tb1 W1 O1 7_455 . 2_555 100.84(18) ?
Tb1 W1 O1 7_455 . 2_655 148.23(7) ?
Tb1 W1 O2 7_455 . 1_455 30.41(7) ?
Tb1 W1 O2 7_455 . . 76.10(17) ?
Tb1 W1 O2 7_455 . 3_555 68.91(8) ?
Tb1 W1 O2 7_455 . 7_555 70.94(7) ?
Tb1 W1 O3 7_455 . 2_555 35.87(8) ?
Tb1 W1 O3 7_455 . 4_454 58.02(7) ?
Tb1 W1 O3 7_455 . 4_554 139.38(18) ?
Tb1 W1 O4 7_455 . 2_555 35.17(17) ?
Tb1 W1 O4 7_455 . 2_655 121.77(8) ?
Tb1 W1 O4 7_455 . 4_454 31.12(7) ?
Tb1 W1 O4 7_455 . 4_554 81.77(11) ?
Tb1 W1 O5 7_455 . . 93.65(8) ?
Tb1 W1 O5 7_455 . 5_445 96.19(10) ?
Tb1 W1 O5 7_455 . 5_545 147.32(7) ?
Tb1 W1 O5 7_455 . 7_555 61.89(6) ?
Tb1 W1 O6 7_455 . . 118.93(6) ?
Tb1 W1 O6 7_455 . 2_555 83.52(8) ?
Tb1 W1 O6 7_455 . 6_545 140.15(7) ?
Tb1 W1 O7 7_455 . 2_555 40.52(11) ?
Tb1 W1 O7 7_455 . 2_655 109.94(8) ?
Tb1 W1 O7 7_455 . 6_545 110.72(8) ?
Tb1 W1 O7 7_455 . 8_454 34.93(7) ?
Tb1 W1 O8 7_455 . 1_455 64.89(8) ?
Tb1 W1 O8 7_455 . . 139.20(12) ?
Tb1 W1 O8 7_455 . 2_555 103.55(6) ?
Tb1 W1 Li1 7_555 . . 62.009(10) ?
Tb1 W1 Li1 7_555 . 5_445 118.536(12) ?
Tb1 W1 Li1 7_555 . 5_545 62.335(10) ?
Tb1 W1 Li1 7_555 . 7_455 88.822(12) ?
Tb1 W1 Li1 7_555 . 7_555 0 ?
Tb1 W1 Li2 7_555 . . 118.4(2) ?
Tb1 W1 O1 7_555 . . 122.99(7) ?
Tb1 W1 O1 7_555 . 2_555 146.77(17) ?
Tb1 W1 O1 7_555 . 2_655 61.94(8) ?
Tb1 W1 O2 7_555 . 1_455 116.80(7) ?
Tb1 W1 O2 7_555 . . 32.66(18) ?
Tb1 W1 O2 7_555 . 3_555 85.35(8) ?
Tb1 W1 O2 7_555 . 7_555 31.58(7) ?
Tb1 W1 O3 7_555 . 2_555 66.17(8) ?
Tb1 W1 O3 7_555 . 4_454 142.73(8) ?
Tb1 W1 O3 7_555 . 4_554 82.02(18) ?
Tb1 W1 O4 7_555 . 2_555 102.05(19) ?
Tb1 W1 O4 7_555 . 2_655 36.28(8) ?
Tb1 W1 O4 7_555 . 4_454 107.43(7) ?
Tb1 W1 O4 7_555 . 4_554 41.23(10) ?
Tb1 W1 O5 7_555 . . 69.17(8) ?
Tb1 W1 O5 7_555 . 5_445 137.47(10) ?
Tb1 W1 O5 7_555 . 5_545 73.02(7) ?
Tb1 W1 O5 7_555 . 7_555 28.95(6) ?
Tb1 W1 O6 7_555 . . 97.50(6) ?
Tb1 W1 O6 7_555 . 2_555 114.83(8) ?
Tb1 W1 O6 7_555 . 6_545 114.56(7) ?
Tb1 W1 O7 7_555 . 2_555 95.71(11) ?
Tb1 W1 O7 7_555 . 2_655 35.18(8) ?
Tb1 W1 O7 7_555 . 6_545 94.52(8) ?
Tb1 W1 O7 7_555 . 8_454 57.88(7) ?
Tb1 W1 O8 7_555 . 1_455 143.61(8) ?
Tb1 W1 O8 7_555 . . 80.05(13) ?
Tb1 W1 O8 7_555 . 2_555 143.37(6) ?
Li1 W1 Li1 . . 5_445 122.911(11) ?
Li1 W1 Li1 . . 5_545 124.342(12) ?
Li1 W1 Li1 . . 7_455 60.764(9) ?
Li1 W1 Li1 . . 7_555 62.009(10) ?
Li1 W1 Li2 . . . 80.5(3) ?
Li1 W1 O1 . . . 103.58(7) ?
Li1 W1 O1 . . 2_555 95.05(18) ?
Li1 W1 O1 . . 2_655 92.55(7) ?
Li1 W1 O2 . . 1_455 69.67(7) ?
Li1 W1 O2 . . . 29.94(17) ?
Li1 W1 O2 . . 3_555 118.72(8) ?
Li1 W1 O2 . . 7_555 30.52(7) ?
Li1 W1 O3 . . 2_555 75.65(8) ?
Li1 W1 O3 . . 4_454 107.83(7) ?
Li1 W1 O3 . . 4_554 140.26(17) ?
Li1 W1 O4 . . 2_555 95.60(17) ?
Li1 W1 O4 . . 2_655 93.21(8) ?
Li1 W1 O4 . . 4_454 91.74(7) ?
Li1 W1 O4 . . 4_554 93.76(11) ?
Li1 W1 O5 . . . 34.48(8) ?
Li1 W1 O5 . . 5_445 152.50(10) ?
Li1 W1 O5 . . 5_545 126.67(6) ?
Li1 W1 O5 . . 7_555 59.90(6) ?
Li1 W1 O6 . . . 69.43(6) ?
Li1 W1 O6 . . 2_555 58.10(8) ?
Li1 W1 O6 . . 6_545 158.46(7) ?
Li1 W1 O7 . . 2_555 37.56(10) ?
Li1 W1 O7 . . 2_655 56.82(7) ?
Li1 W1 O7 . . 6_545 153.84(8) ?
Li1 W1 O7 . . 8_454 34.64(8) ?
Li1 W1 O8 . . 1_455 82.66(8) ?
Li1 W1 O8 . . . 79.57(12) ?
Li1 W1 O8 . . 2_555 93.95(6) ?
Li1 W1 Li1 5_445 . 5_545 84.040(10) ?
Li1 W1 Li1 5_445 . 7_455 62.170(10) ?
Li1 W1 Li1 5_445 . 7_555 118.536(12) ?
Li1 W1 Li2 5_445 . . 122.76(19) ?
Li1 W1 O1 5_445 . . 114.82(7) ?
Li1 W1 O1 5_445 . 2_555 93.79(17) ?
Li1 W1 O1 5_445 . 2_655 141.30(7) ?
Li1 W1 O2 5_445 . 1_455 60.64(7) ?
Li1 W1 O2 5_445 . . 131.18(18) ?
Li1 W1 O2 5_445 . 3_555 35.07(8) ?
Li1 W1 O2 5_445 . 7_555 124.85(7) ?
Li1 W1 O3 5_445 . 2_555 59.09(8) ?
Li1 W1 O3 5_445 . 4_454 33.52(7) ?
Li1 W1 O3 5_445 . 4_554 87.88(17) ?
Li1 W1 O4 5_445 . 2_555 28.04(18) ?
Li1 W1 O4 5_445 . 2_655 118.08(8) ?
Li1 W1 O4 5_445 . 4_454 31.20(7) ?
Li1 W1 O4 5_445 . 4_554 79.70(10) ?
Li1 W1 O5 5_445 . . 153.04(7) ?
Li1 W1 O5 5_445 . 5_445 36.69(10) ?
Li1 W1 O5 5_445 . 5_545 102.55(6) ?
Li1 W1 O5 5_445 . 7_555 94.39(6) ?
Li1 W1 O6 5_445 . . 143.77(6) ?
Li1 W1 O6 5_445 . 2_555 113.90(7) ?
Li1 W1 O6 5_445 . 6_545 78.11(7) ?
Li1 W1 O7 5_445 . 2_555 93.49(10) ?
Li1 W1 O7 5_445 . 2_655 153.41(8) ?
Li1 W1 O7 5_445 . 6_545 56.09(7) ?
Li1 W1 O7 5_445 . 8_454 93.04(7) ?
Li1 W1 O8 5_445 . 1_455 72.42(8) ?
Li1 W1 O8 5_445 . . 155.08(12) ?
Li1 W1 O8 5_445 . 2_555 97.49(6) ?
Li1 W1 Li1 5_545 . 7_455 117.699(12) ?
Li1 W1 Li1 5_545 . 7_555 62.335(10) ?
Li1 W1 Li2 5_545 . . 128.02(19) ?
Li1 W1 O1 5_545 . . 106.23(7) ?
Li1 W1 O1 5_545 . 2_555 134.16(18) ?
Li1 W1 O1 5_545 . 2_655 61.39(7) ?
Li1 W1 O2 5_545 . 1_455 139.97(7) ?
Li1 W1 O2 5_545 . . 94.73(17) ?
Li1 W1 O2 5_545 . 3_555 55.72(7) ?
Li1 W1 O2 5_545 . 7_555 93.85(7) ?
Li1 W1 O3 5_545 . 2_555 82.20(8) ?
Li1 W1 O3 5_545 . 4_454 115.64(7) ?
Li1 W1 O3 5_545 . 4_554 25.97(18) ?
Li1 W1 O4 5_545 . 2_555 95.19(18) ?
Li1 W1 O4 5_545 . 2_655 36.13(8) ?
Li1 W1 O4 5_545 . 4_454 104.06(7) ?
Li1 W1 O4 5_545 . 4_554 39.46(11) ?
Li1 W1 O5 5_545 . . 119.88(8) ?
Li1 W1 O5 5_545 . 5_445 78.32(10) ?
Li1 W1 O5 5_545 . 5_545 29.68(7) ?
Li1 W1 O5 5_545 . 7_555 71.43(6) ?
Li1 W1 O6 5_545 . . 118.72(6) ?
Li1 W1 O6 5_545 . 2_555 157.70(7) ?
Li1 W1 O6 5_545 . 6_545 57.19(8) ?
Li1 W1 O7 5_545 . 2_555 152.39(12) ?
Li1 W1 O7 5_545 . 2_655 77.79(7) ?
Li1 W1 O7 5_545 . 6_545 34.11(7) ?
Li1 W1 O7 5_545 . 8_454 108.92(8) ?
Li1 W1 O8 5_545 . 1_455 151.62(7) ?
Li1 W1 O8 5_545 . . 91.54(12) ?
Li1 W1 O8 5_545 . 2_555 133.21(6) ?
Li1 W1 Li1 7_455 . 7_555 88.822(12) ?
Li1 W1 Li2 7_455 . . 114.3(2) ?
Li1 W1 O1 7_455 . . 134.64(7) ?
Li1 W1 O1 7_455 . 2_555 100.84(18) ?
Li1 W1 O1 7_455 . 2_655 148.23(7) ?
Li1 W1 O2 7_455 . 1_455 30.41(7) ?
Li1 W1 O2 7_455 . . 76.10(17) ?
Li1 W1 O2 7_455 . 3_555 68.91(8) ?
Li1 W1 O2 7_455 . 7_555 70.94(7) ?
Li1 W1 O3 7_455 . 2_555 35.87(8) ?
Li1 W1 O3 7_455 . 4_454 58.02(7) ?
Li1 W1 O3 7_455 . 4_554 139.38(18) ?
Li1 W1 O4 7_455 . 2_555 35.17(17) ?
Li1 W1 O4 7_455 . 2_655 121.77(8) ?
Li1 W1 O4 7_455 . 4_454 31.12(7) ?
Li1 W1 O4 7_455 . 4_554 81.77(11) ?
Li1 W1 O5 7_455 . . 93.65(8) ?
Li1 W1 O5 7_455 . 5_445 96.19(10) ?
Li1 W1 O5 7_455 . 5_545 147.32(7) ?
Li1 W1 O5 7_455 . 7_555 61.89(6) ?
Li1 W1 O6 7_455 . . 118.93(6) ?
Li1 W1 O6 7_455 . 2_555 83.52(8) ?
Li1 W1 O6 7_455 . 6_545 140.15(7) ?
Li1 W1 O7 7_455 . 2_555 40.52(11) ?
Li1 W1 O7 7_455 . 2_655 109.94(8) ?
Li1 W1 O7 7_455 . 6_545 110.72(8) ?
Li1 W1 O7 7_455 . 8_454 34.93(7) ?
Li1 W1 O8 7_455 . 1_455 64.89(8) ?
Li1 W1 O8 7_455 . . 139.20(12) ?
Li1 W1 O8 7_455 . 2_555 103.55(6) ?
Li1 W1 Li2 7_555 . . 118.4(2) ?
Li1 W1 O1 7_555 . . 122.99(7) ?
Li1 W1 O1 7_555 . 2_555 146.77(17) ?
Li1 W1 O1 7_555 . 2_655 61.94(8) ?
Li1 W1 O2 7_555 . 1_455 116.80(7) ?
Li1 W1 O2 7_555 . . 32.66(18) ?
Li1 W1 O2 7_555 . 3_555 85.35(8) ?
Li1 W1 O2 7_555 . 7_555 31.58(7) ?
Li1 W1 O3 7_555 . 2_555 66.17(8) ?
Li1 W1 O3 7_555 . 4_454 142.73(8) ?
Li1 W1 O3 7_555 . 4_554 82.02(18) ?
Li1 W1 O4 7_555 . 2_555 102.05(19) ?
Li1 W1 O4 7_555 . 2_655 36.28(8) ?
Li1 W1 O4 7_555 . 4_454 107.43(7) ?
Li1 W1 O4 7_555 . 4_554 41.23(10) ?
Li1 W1 O5 7_555 . . 69.17(8) ?
Li1 W1 O5 7_555 . 5_445 137.47(10) ?
Li1 W1 O5 7_555 . 5_545 73.02(7) ?
Li1 W1 O5 7_555 . 7_555 28.95(6) ?
Li1 W1 O6 7_555 . . 97.50(6) ?
Li1 W1 O6 7_555 . 2_555 114.83(8) ?
Li1 W1 O6 7_555 . 6_545 114.56(7) ?
Li1 W1 O7 7_555 . 2_555 95.71(11) ?
Li1 W1 O7 7_555 . 2_655 35.18(8) ?
Li1 W1 O7 7_555 . 6_545 94.52(8) ?
Li1 W1 O7 7_555 . 8_454 57.88(7) ?
Li1 W1 O8 7_555 . 1_455 143.61(8) ?
Li1 W1 O8 7_555 . . 80.05(13) ?
Li1 W1 O8 7_555 . 2_555 143.37(6) ?
Li2 W1 O1 . . . 24.8(3) ?
Li2 W1 O1 . . 2_555 29.0(2) ?
Li2 W1 O1 . . 2_655 74.01(8) ?
Li2 W1 O2 . . 1_455 89.19(13) ?
Li2 W1 O2 . . . 96.1(4) ?
Li2 W1 O2 . . 3_555 155.5(3) ?
Li2 W1 O2 . . 7_555 101.5(3) ?
Li2 W1 O3 . . 2_555 149.1(3) ?
Li2 W1 O3 . . 4_454 92.58(13) ?
Li2 W1 O3 . . 4_554 104.8(3) ?
Li2 W1 O4 . . 2_555 130.17(18) ?
Li2 W1 O4 . . 2_655 110.47(8) ?
Li2 W1 O4 . . 4_454 121.52(7) ?
Li2 W1 O4 . . 4_554 156.25(13) ?
Li2 W1 O5 . . . 54.0(3) ?
Li2 W1 O5 . . 5_445 97.8(3) ?
Li2 W1 O5 . . 5_545 98.3(2) ?
Li2 W1 O5 . . 7_555 137.0(3) ?
Li2 W1 O6 . . . 21.0(2) ?
Li2 W1 O6 . . 2_555 31.2(3) ?
Li2 W1 O6 . . 6_545 83.6(3) ?
Li2 W1 O7 . . 2_555 76.0(3) ?
Li2 W1 O7 . . 2_655 83.8(2) ?
Li2 W1 O7 . . 6_545 123.4(3) ?
Li2 W1 O7 . . 8_454 112.5(3) ?
Li2 W1 O8 . . 1_455 58.87(8) ?
Li2 W1 O8 . . . 44.56(13) ?
Li2 W1 O8 . . 2_555 25.29(19) ?
O1 W1 O1 . . 2_555 34.84(19) ?
O1 W1 O1 . . 2_655 64.38(10) ?
O1 W1 O2 . . 1_455 105.49(10) ?
O1 W1 O2 . . . 112.3(2) ?
O1 W1 O2 . . 3_555 137.15(11) ?
O1 W1 O2 . . 7_555 118.51(10) ?
O1 W1 O3 . . 2_555 169.55(10) ?
O1 W1 O3 . . 4_454 93.93(10) ?
O1 W1 O3 . . 4_554 81.29(19) ?
O1 W1 O4 . . 2_555 134.9(2) ?
O1 W1 O4 . . 2_655 100.06(11) ?
O1 W1 O4 . . 4_454 128.83(10) ?
O1 W1 O4 . . 4_554 143.58(13) ?
O1 W1 O5 . . . 72.69(11) ?
O1 W1 O5 . . 5_445 81.50(13) ?
O1 W1 O5 . . 5_545 77.44(10) ?
O1 W1 O5 . . 7_555 150.53(9) ?
O1 W1 O6 . . . 35.40(9) ?
O1 W1 O6 . . 2_555 55.16(10) ?
O1 W1 O6 . . 6_545 59.07(10) ?
O1 W1 O7 . . 2_555 99.77(14) ?
O1 W1 O7 . . 2_655 89.05(11) ?
O1 W1 O7 . . 6_545 98.97(11) ?
O1 W1 O7 . . 8_454 136.91(10) ?
O1 W1 O8 . . 1_455 71.24(11) ?
O1 W1 O8 . . . 43.21(14) ?
O1 W1 O8 . . 2_555 31.66(9) ?
O1 W1 O1 2_555 . 2_655 98.26(19) ?
O1 W1 O2 2_555 . 1_455 70.88(19) ?
O1 W1 O2 2_555 . . 119.1(3) ?
O1 W1 O2 2_555 . 3_555 127.83(19) ?
O1 W1 O2 2_555 . 7_555 123.05(19) ?
O1 W1 O3 2_555 . 2_555 134.75(19) ?
O1 W1 O3 2_555 . 4_454 64.15(19) ?
O1 W1 O3 2_555 . 4_554 108.4(3) ?
O1 W1 O4 2_555 . 2_555 104.0(3) ?
O1 W1 O4 2_555 . 2_655 134.73(19) ?
O1 W1 O4 2_555 . 4_454 96.28(19) ?
O1 W1 O4 2_555 . 4_554 171.0(2) ?
O1 W1 O5 2_555 . . 78.46(19) ?
O1 W1 O5 2_555 . 5_445 73.5(2) ?
O1 W1 O5 2_555 . 5_545 109.25(19) ?
O1 W1 O5 2_555 . 7_555 153.89(19) ?
O1 W1 O6 2_555 . . 50.00(19) ?
O1 W1 O6 2_555 . 2_555 36.99(19) ?
O1 W1 O6 2_555 . 6_545 77.49(19) ?
O1 W1 O7 2_555 . 2_555 73.4(2) ?
O1 W1 O7 2_555 . 2_655 112.79(19) ?
O1 W1 O7 2_555 . 6_545 111.07(19) ?
O1 W1 O7 2_555 . 8_454 116.91(19) ?
O1 W1 O8 2_555 . 1_455 36.43(19) ?
O1 W1 O8 2_555 . . 71.9(2) ?
O1 W1 O8 2_555 . 2_555 3.87(18) ?
O1 W1 O2 2_655 . 1_455 157.58(10) ?
O1 W1 O2 2_655 . . 72.46(18) ?
O1 W1 O2 2_655 . 3_555 116.98(10) ?
O1 W1 O2 2_655 . 7_555 77.39(10) ?
O1 W1 O3 2_655 . 2_555 125.92(11) ?
O1 W1 O3 2_655 . 4_454 153.60(10) ?
O1 W1 O3 2_655 . 4_554 53.42(18) ?
O1 W1 O4 2_655 . 2_555 155.47(19) ?
O1 W1 O4 2_655 . 2_655 36.87(11) ?
O1 W1 O4 2_655 . 4_454 164.40(10) ?
O1 W1 O4 2_655 . 4_554 83.32(13) ?
O1 W1 O5 2_655 . . 65.65(10) ?
O1 W1 O5 2_655 . 5_445 113.53(12) ?
O1 W1 O5 2_655 . 5_545 38.80(9) ?
O1 W1 O5 2_655 . 7_555 90.67(10) ?
O1 W1 O6 2_655 . . 58.43(9) ?
O1 W1 O6 2_655 . 2_555 97.15(10) ?
O1 W1 O6 2_655 . 6_545 68.98(10) ?
O1 W1 O7 2_655 . 2_555 125.19(12) ?
O1 W1 O7 2_655 . 2_655 38.61(10) ?
O1 W1 O7 2_655 . 6_545 85.31(10) ?
O1 W1 O7 2_655 . 8_454 113.34(10) ?
O1 W1 O8 2_655 . 1_455 132.82(11) ?
O1 W1 O8 2_655 . . 30.79(14) ?
O1 W1 O8 2_655 . 2_555 94.62(10) ?
O2 W1 O2 1_455 . . 95.25(18) ?
O2 W1 O2 1_455 . 3_555 84.36(10) ?
O2 W1 O2 1_455 . 7_555 91.95(9) ?
O2 W1 O3 1_455 . 2_555 64.32(10) ?
O2 W1 O3 1_455 . 4_454 38.28(10) ?
O2 W1 O3 1_455 . 4_554 147.97(18) ?
O2 W1 O4 1_455 . 2_555 44.79(19) ?
O2 W1 O4 1_455 . 2_655 151.87(11) ?
O2 W1 O4 1_455 . 4_454 35.99(10) ?
O2 W1 O4 1_455 . 4_554 110.55(13) ?
O2 W1 O5 1_455 . . 92.54(10) ?
O2 W1 O5 1_455 . 5_445 82.89(12) ?
O2 W1 O5 1_455 . 5_545 162.83(9) ?
O2 W1 O5 1_455 . 7_555 91.83(10) ?
O2 W1 O6 1_455 . . 101.26(9) ?
O2 W1 O6 1_455 . 2_555 62.17(10) ?
O2 W1 O6 1_455 . 6_545 124.76(10) ?
O2 W1 O7 1_455 . 2_555 33.73(12) ?
O2 W1 O7 1_455 . 2_655 126.47(10) ?
O2 W1 O7 1_455 . 6_545 116.71(10) ?
O2 W1 O7 1_455 . 8_454 59.11(10) ?
O2 W1 O8 1_455 . 1_455 34.59(11) ?
O2 W1 O8 1_455 . . 128.45(14) ?
O2 W1 O8 1_455 . 2_555 73.86(9) ?
O2 W1 O2 . . 3_555 108.0(2) ?
O2 W1 O2 . . 7_555 6.35(19) ?
O2 W1 O3 . . 2_555 72.4(2) ?
O2 W1 O3 . . 4_454 132.60(18) ?
O2 W1 O3 . . 4_554 111.3(2) ?
O2 W1 O4 . . 2_555 104.6(3) ?
O2 W1 O4 . . 2_655 63.76(18) ?
O2 W1 O4 . . 4_454 105.09(19) ?
O2 W1 O4 . . 4_554 69.9(2) ?
O2 W1 O5 . . . 42.1(2) ?
O2 W1 O5 . . 5_445 166.0(2) ?
O2 W1 O5 . . 5_545 99.24(18) ?
O2 W1 O5 . . 7_555 41.05(19) ?
O2 W1 O6 . . . 77.95(19) ?
O2 W1 O6 . . 2_555 83.4(2) ?
O2 W1 O6 . . 6_545 139.93(18) ?
O2 W1 O7 . . 2_555 66.4(2) ?
O2 W1 O7 . . 2_655 33.88(18) ?
O2 W1 O7 . . 6_545 127.10(19) ?
O2 W1 O7 . . 8_454 41.31(18) ?
O2 W1 O8 . . 1_455 112.60(19) ?
O2 W1 O8 . . . 73.5(2) ?
O2 W1 O8 . . 2_555 116.83(19) ?
O2 W1 O2 3_555 . 7_555 102.32(11) ?
O2 W1 O3 3_555 . 2_555 43.21(11) ?
O2 W1 O3 3_555 . 4_454 68.00(11) ?
O2 W1 O3 3_555 . 4_554 70.95(19) ?
O2 W1 O4 3_555 . 2_555 39.60(19) ?
O2 W1 O4 3_555 . 2_655 84.88(11) ?
O2 W1 O4 3_555 . 4_454 48.37(10) ?
O2 W1 O4 3_555 . 4_554 44.92(13) ?
O2 W1 O5 3_555 . . 149.70(12) ?
O2 W1 O5 3_555 . 5_445 58.01(13) ?
O2 W1 O5 3_555 . 5_545 82.45(10) ?
O2 W1 O5 3_555 . 7_555 66.96(10) ?
O2 W1 O6 3_555 . . 171.58(10) ?
O2 W1 O6 3_555 . 2_555 145.80(10) ?
O2 W1 O6 3_555 . 6_545 80.79(11) ?
O2 W1 O7 3_555 . 2_555 109.25(13) ?
O2 W1 O7 3_555 . 2_655 118.81(11) ?
O2 W1 O7 3_555 . 6_545 42.71(11) ?
O2 W1 O7 3_555 . 8_454 84.26(11) ?
O2 W1 O8 3_555 . 1_455 106.04(11) ?
O2 W1 O8 3_555 . . 147.19(14) ?
O2 W1 O8 3_555 . 2_555 131.27(10) ?
O2 W1 O3 7_555 . 2_555 66.01(10) ?
O2 W1 O3 7_555 . 4_454 128.30(10) ?
O2 W1 O3 7_555 . 4_554 112.62(19) ?
O2 W1 O4 7_555 . 2_555 98.49(19) ?
O2 W1 O4 7_555 . 2_655 65.19(10) ?
O2 W1 O4 7_555 . 4_454 99.26(10) ?
O2 W1 O4 7_555 . 4_554 65.98(13) ?
O2 W1 O5 7_555 . . 47.56(11) ?
O2 W1 O5 7_555 . 5_445 159.96(13) ?
O2 W1 O5 7_555 . 5_545 101.56(9) ?
O2 W1 O5 7_555 . 7_555 35.54(9) ?
O2 W1 O6 7_555 . . 83.89(10) ?
O2 W1 O6 7_555 . 2_555 86.56(10) ?
O2 W1 O6 7_555 . 6_545 143.17(10) ?
O2 W1 O7 7_555 . 2_555 65.09(13) ?
O2 W1 O7 7_555 . 2_655 39.06(10) ?
O2 W1 O7 7_555 . 6_545 124.76(10) ?
O2 W1 O7 7_555 . 8_454 36.01(9) ?
O2 W1 O8 7_555 . 1_455 112.44(10) ?
O2 W1 O8 7_555 . . 79.83(14) ?
O2 W1 O8 7_555 . 2_555 121.09(9) ?
O3 W1 O3 2_555 . 4_454 76.61(11) ?
O3 W1 O3 2_555 . 4_554 106.1(2) ?
O3 W1 O4 2_555 . 2_555 36.1(2) ?
O3 W1 O4 2_555 . 2_655 90.39(11) ?
O3 W1 O4 2_555 . 4_454 41.39(10) ?
O3 W1 O4 2_555 . 4_554 46.33(13) ?
O3 W1 O5 2_555 . . 108.83(11) ?
O3 W1 O5 2_555 . 5_445 94.47(13) ?
O3 W1 O5 2_555 . 5_545 111.58(10) ?
O3 W1 O5 2_555 . 7_555 37.64(10) ?
O3 W1 O6 2_555 . . 145.06(10) ?
O3 W1 O6 2_555 . 2_555 117.87(11) ?
O3 W1 O6 2_555 . 6_545 123.85(11) ?
O3 W1 O7 2_555 . 2_555 73.12(14) ?
O3 W1 O7 2_555 . 2_655 98.93(11) ?
O3 W1 O7 2_555 . 6_545 84.52(11) ?
O3 W1 O7 2_555 . 8_454 41.07(11) ?
O3 W1 O8 2_555 . 1_455 98.39(11) ?
O3 W1 O8 2_555 . . 144.63(15) ?
O3 W1 O8 2_555 . 2_555 138.00(10) ?
O3 W1 O3 4_454 . 4_554 111.17(18) ?
O3 W1 O4 4_454 . 2_555 41.1(2) ?
O3 W1 O4 4_454 . 2_655 151.23(11) ?
O3 W1 O4 4_454 . 4_454 35.30(10) ?
O3 W1 O4 4_454 . 4_554 111.07(13) ?
O3 W1 O5 4_454 . . 124.45(10) ?
O3 W1 O5 4_454 . 5_445 44.67(12) ?
O3 W1 O5 4_454 . 5_545 125.42(9) ?
O3 W1 O5 4_454 . 7_555 113.85(10) ?
O3 W1 O6 4_454 . . 112.69(10) ?
O3 W1 O6 4_454 . 2_555 80.50(10) ?
O3 W1 O6 4_454 . 6_545 87.29(10) ?
O3 W1 O7 4_454 . 2_555 70.85(12) ?
O3 W1 O7 4_454 . 2_655 164.59(10) ?
O3 W1 O7 4_454 . 6_545 83.42(10) ?
O3 W1 O7 4_454 . 8_454 92.69(10) ?
O3 W1 O8 4_454 . 1_455 38.97(10) ?
O3 W1 O8 4_454 . . 135.78(15) ?
O3 W1 O8 4_454 . 2_555 68.02(10) ?
O3 W1 O4 4_554 . 2_555 108.7(2) ?
O3 W1 O4 4_554 . 2_655 47.59(19) ?
O3 W1 O4 4_554 . 4_454 116.15(18) ?
O3 W1 O4 4_554 . 4_554 65.4(2) ?
O3 W1 O5 4_554 . . 119.07(18) ?
O3 W1 O5 4_554 . 5_445 66.94(19) ?
O3 W1 O5 4_554 . 5_545 14.86(18) ?
O3 W1 O5 4_554 . 7_555 96.68(19) ?
O3 W1 O6 4_554 . . 101.51(19) ?
O3 W1 O6 4_554 . 2_555 136.0(2) ?
O3 W1 O6 4_554 . 6_545 33.11(19) ?
O3 W1 O7 4_554 . 2_555 177.7(2) ?
O3 W1 O7 4_554 . 2_655 84.22(18) ?
O3 W1 O7 4_554 . 6_545 32.09(18) ?
O3 W1 O7 4_554 . 8_454 134.5(2) ?
O3 W1 O8 4_554 . 1_455 134.34(19) ?
O3 W1 O8 4_554 . . 78.0(2) ?
O3 W1 O8 4_554 . 2_555 107.26(19) ?
O4 W1 O4 2_555 . 2_655 119.4(2) ?
O4 W1 O4 2_555 . 4_454 9.02(19) ?
O4 W1 O4 2_555 . 4_554 73.1(2) ?
O4 W1 O5 2_555 . . 128.79(19) ?
O4 W1 O5 2_555 . 5_445 64.4(2) ?
O4 W1 O5 2_555 . 5_545 121.56(18) ?
O4 W1 O5 2_555 . 7_555 73.7(2) ?
O4 W1 O6 2_555 . . 145.86(19) ?
O4 W1 O6 2_555 . 2_555 106.81(19) ?
O4 W1 O6 2_555 . 6_545 105.78(19) ?
O4 W1 O7 2_555 . 2_555 72.0(2) ?
O4 W1 O7 2_555 . 2_655 134.8(2) ?
O4 W1 O7 2_555 . 6_545 77.22(19) ?
O4 W1 O7 2_555 . 8_454 65.09(19) ?
O4 W1 O8 2_555 . 1_455 71.3(2) ?
O4 W1 O8 2_555 . . 173.2(2) ?
O4 W1 O8 2_555 . 2_555 107.8(2) ?
O4 W1 O4 2_655 . 4_454 127.88(11) ?
O4 W1 O4 2_655 . 4_554 46.47(13) ?
O4 W1 O5 2_655 . . 83.90(11) ?
O4 W1 O5 2_655 . 5_445 112.74(12) ?
O4 W1 O5 2_655 . 5_545 36.88(10) ?
O4 W1 O5 2_655 . 7_555 60.06(10) ?
O4 W1 O6 2_655 . . 92.72(10) ?
O4 W1 O6 2_655 . 2_555 128.00(11) ?
O4 W1 O6 2_655 . 6_545 78.76(11) ?
O4 W1 O7 2_655 . 2_555 130.13(13) ?
O4 W1 O7 2_655 . 2_655 41.65(11) ?
O4 W1 O7 2_655 . 6_545 69.71(10) ?
O4 W1 O7 2_655 . 8_454 93.99(11) ?
O4 W1 O8 2_655 . 1_455 169.01(11) ?
O4 W1 O8 2_655 . . 66.08(15) ?
O4 W1 O8 2_655 . 2_555 131.23(10) ?
O4 W1 O4 4_454 . 4_554 81.44(13) ?
O4 W1 O5 4_454 . . 123.23(10) ?
O4 W1 O5 4_454 . 5_445 65.54(12) ?
O4 W1 O5 4_454 . 5_545 129.65(9) ?
O4 W1 O5 4_454 . 7_555 78.57(10) ?
O4 W1 O6 4_454 . . 136.86(9) ?
O4 W1 O6 4_454 . 2_555 97.85(10) ?
O4 W1 O6 4_454 . 6_545 109.03(10) ?
O4 W1 O7 4_454 . 2_555 64.76(12) ?
O4 W1 O7 4_454 . 2_655 137.53(11) ?
O4 W1 O7 4_454 . 6_545 84.24(10) ?
O4 W1 O7 4_454 . 8_454 64.13(10) ?
O4 W1 O8 4_454 . 1_455 62.65(11) ?
O4 W1 O8 4_454 . . 164.39(14) ?
O4 W1 O8 4_454 . 2_555 100.03(9) ?
O4 W1 O5 4_554 . . 110.13(13) ?
O4 W1 O5 4_554 . 5_445 97.66(15) ?
O4 W1 O5 4_554 . 5_545 66.58(13) ?
O4 W1 O5 4_554 . 7_555 34.32(12) ?
O4 W1 O6 4_554 . . 136.07(12) ?
O4 W1 O6 4_554 . 2_555 151.86(13) ?
O4 W1 O6 4_554 . 6_545 94.92(13) ?
O4 W1 O7 4_554 . 2_555 113.01(16) ?
O4 W1 O7 4_554 . 2_655 73.92(13) ?
O4 W1 O7 4_554 . 6_545 60.09(13) ?
O4 W1 O7 4_554 . 8_454 70.04(13) ?
O4 W1 O8 4_554 . 1_455 143.67(13) ?
O4 W1 O8 4_554 . . 111.83(16) ?
O4 W1 O8 4_554 . 2_555 172.10(12) ?
O5 W1 O5 . . 5_445 151.58(14) ?
O5 W1 O5 . . 5_545 104.38(10) ?
O5 W1 O5 . . 7_555 83.08(10) ?
O5 W1 O6 . . . 37.29(11) ?
O5 W1 O6 . . 2_555 47.13(11) ?
O5 W1 O6 . . 6_545 124.10(11) ?
O5 W1 O7 . . 2_555 59.57(13) ?
O5 W1 O7 . . 2_655 42.54(11) ?
O5 W1 O7 . . 6_545 150.71(10) ?
O5 W1 O7 . . 8_454 68.59(11) ?
O5 W1 O8 . . 1_455 87.00(11) ?
O5 W1 O8 . . . 45.69(14) ?
O5 W1 O8 . . 2_555 75.66(10) ?
O5 W1 O5 5_445 . 5_545 80.82(11) ?
O5 W1 O5 5_445 . 7_555 124.96(12) ?
O5 W1 O6 5_445 . . 116.08(12) ?
O5 W1 O6 5_445 . 2_555 107.70(13) ?
O5 W1 O6 5_445 . 6_545 44.61(12) ?
O5 W1 O7 5_445 . 2_555 115.18(14) ?
O5 W1 O7 5_445 . 2_655 150.64(12) ?
O5 W1 O7 5_445 . 6_545 44.35(12) ?
O5 W1 O7 5_445 . 8_454 129.38(12) ?
O5 W1 O8 5_445 . 1_455 73.34(12) ?
O5 W1 O8 5_445 . . 118.41(16) ?
O5 W1 O8 5_445 . 2_555 76.13(12) ?
O5 W1 O5 5_545 . 7_555 93.07(9) ?
O5 W1 O6 5_545 . . 90.78(9) ?
O5 W1 O6 5_545 . 2_555 128.58(10) ?
O5 W1 O6 5_545 . 6_545 41.93(10) ?
O5 W1 O7 5_545 . 2_555 163.42(12) ?
O5 W1 O7 5_545 . 2_655 69.98(9) ?
O5 W1 O7 5_545 . 6_545 46.51(9) ?
O5 W1 O7 5_545 . 8_454 129.90(10) ?
O5 W1 O8 5_545 . 1_455 141.69(11) ?
O5 W1 O8 5_545 . . 65.25(13) ?
O5 W1 O8 5_545 . 2_555 107.18(9) ?
O5 W1 O6 7_555 . . 118.67(9) ?
O5 W1 O6 7_555 . 2_555 117.73(10) ?
O5 W1 O6 7_555 . 6_545 128.51(10) ?
O5 W1 O7 7_555 . 2_555 81.39(13) ?
O5 W1 O7 7_555 . 2_655 61.56(10) ?
O5 W1 O7 7_555 . 6_545 94.02(10) ?
O5 W1 O7 7_555 . 8_454 37.87(10) ?
O5 W1 O8 7_555 . 1_455 124.89(10) ?
O5 W1 O8 7_555 . . 107.45(14) ?
O5 W1 O8 7_555 . 2_555 153.56(9) ?
O6 W1 O6 . . 2_555 39.10(10) ?
O6 W1 O6 . . 6_545 90.83(10) ?
O6 W1 O7 . . 2_555 78.44(13) ?
O6 W1 O7 . . 2_655 62.81(10) ?
O6 W1 O7 . . 6_545 128.95(10) ?
O6 W1 O7 . . 8_454 103.98(10) ?
O6 W1 O8 . . 1_455 76.30(10) ?
O6 W1 O8 . . . 27.64(13) ?
O6 W1 O8 . . 2_555 46.29(9) ?
O6 W1 O6 2_555 . 6_545 111.60(11) ?
O6 W1 O7 2_555 . 2_555 44.80(14) ?
O6 W1 O7 2_555 . 2_655 88.88(11) ?
O6 W1 O7 2_555 . 6_545 148.05(11) ?
O6 W1 O7 2_555 . 8_454 84.24(11) ?
O6 W1 O8 2_555 . 1_455 41.54(10) ?
O6 W1 O8 2_555 . . 66.56(14) ?
O6 W1 O8 2_555 . 2_555 35.90(10) ?
O6 W1 O7 6_545 . 2_555 149.06(14) ?
O6 W1 O7 6_545 . 2_655 107.10(10) ?
O6 W1 O7 6_545 . 6_545 39.90(11) ?
O6 W1 O7 6_545 . 8_454 163.88(11) ?
O6 W1 O8 6_545 . 1_455 101.48(11) ?
O6 W1 O8 6_545 . . 78.90(14) ?
O6 W1 O8 6_545 . 2_555 77.24(10) ?
O7 W1 O7 2_555 . 2_655 93.75(12) ?
O7 W1 O7 2_555 . 6_545 148.98(13) ?
O7 W1 O7 2_555 . 8_454 43.61(14) ?
O7 W1 O8 2_555 . 1_455 47.92(13) ?
O7 W1 O8 2_555 . . 101.36(16) ?
O7 W1 O8 2_555 . 2_555 74.40(13) ?
O7 W1 O7 2_655 . 6_545 111.07(10) ?
O7 W1 O7 2_655 . 8_454 75.04(10) ?
O7 W1 O8 2_655 . 1_455 129.54(11) ?
O7 W1 O8 2_655 . . 45.89(15) ?
O7 W1 O8 2_655 . 2_555 109.10(10) ?
O7 W1 O7 6_545 . 8_454 124.08(11) ?
O7 W1 O8 6_545 . 1_455 117.52(10) ?
O7 W1 O8 6_545 . . 109.22(14) ?
O7 W1 O8 6_545 . 2_555 112.21(10) ?
O7 W1 O8 8_454 . 1_455 88.39(11) ?
O7 W1 O8 8_454 . . 111.52(14) ?
O7 W1 O8 8_454 . 2_555 117.64(10) ?
O8 W1 O8 1_455 . . 103.08(14) ?
O8 W1 O8 1_455 . 2_555 39.61(10) ?
O8 W1 O8 . . 2_555 68.00(14) ?
W1 W2 W1 . . 1_655 87.403(9) ?
W1 W2 W1 . . 5_555 126.370(9) ?
W1 W2 W2 . . 2_655 105.844(9) ?
W1 W2 Ba1 . . . 97.934(9) ?
W1 W2 Ba1 . . 1_655 169.540(10) ?
W1 W2 Ba1 . . 5_545 61.666(7) ?
W1 W2 Tb1 . . . 64.801(9) ?
W1 W2 Tb1 . . 1_655 122.184(12) ?
W1 W2 Tb1 . . 7_555 60.196(9) ?
W1 W2 Li1 . . . 64.801(9) ?
W1 W2 Li1 . . 1_655 122.184(12) ?
W1 W2 Li1 . . 7_555 60.196(9) ?
W1 W2 Li2 . . . 56.4(2) ?
W1 W2 Li2 . . 1_655 119.2(4) ?
W1 W2 O1 . . . 65.81(7) ?
W1 W2 O1 . . 2_555 26.16(9) ?
W1 W2 O1 . . 2_655 88.60(11) ?
W1 W2 O1 . . 6_555 125.64(7) ?
W1 W2 O2 . . . 28.90(12) ?
W1 W2 O2 . . 1_655 104.50(8) ?
W1 W2 O2 . . 7_555 76.31(8) ?
W1 W2 O3 . . 4_554 25.27(7) ?
W1 W2 O3 . . 8_454 75.30(6) ?
W1 W2 O3 . . 8_554 141.82(11) ?
W1 W2 O4 . . 2_655 63.90(8) ?
W1 W2 O4 . . 6_555 101.02(8) ?
W1 W2 O4 . . 8_554 112.85(7) ?
W1 W2 O5 . . . 85.75(16) ?
W1 W2 O5 . . 1_655 145.44(8) ?
W1 W2 O5 . . 2_655 129.40(7) ?
W1 W2 O6 . . . 94.54(10) ?
W1 W2 O6 . . 1_655 142.15(6) ?
W1 W2 O6 . . 2_555 61.34(7) ?
W1 W2 O6 . . 2_655 146.61(17) ?
W1 W2 O7 . . 2_555 39.76(7) ?
W1 W2 O7 . . 2_655 90.55(16) ?
W1 W2 O7 . . 8_554 91.09(6) ?
W1 W2 O8 . . . 38.12(18) ?
W1 W2 O8 . . 1_655 116.95(6) ?
W1 W2 O8 . . 2_655 96.67(8) ?
W1 W2 W1 1_655 . 5_555 122.018(9) ?
W1 W2 W2 1_655 . 2_655 107.471(9) ?
W1 W2 Ba1 1_655 . . 169.085(10) ?
W1 W2 Ba1 1_655 . 1_655 96.610(9) ?
W1 W2 Ba1 1_655 . 5_545 64.061(7) ?
W1 W2 Tb1 1_655 . . 122.722(12) ?
W1 W2 Tb1 1_655 . 1_655 62.256(9) ?
W1 W2 Tb1 1_655 . 7_555 58.143(9) ?
W1 W2 Li1 1_655 . . 122.722(12) ?
W1 W2 Li1 1_655 . 1_655 62.256(9) ?
W1 W2 Li1 1_655 . 7_555 58.143(9) ?
W1 W2 Li2 1_655 . . 121.5(3) ?
W1 W2 Li2 1_655 . 1_655 55.4(2) ?
W1 W2 O1 1_655 . . 102.10(7) ?
W1 W2 O1 1_655 . 2_555 105.19(8) ?
W1 W2 O1 1_655 . 2_655 25.93(12) ?
W1 W2 O1 1_655 . 6_555 141.66(7) ?
W1 W2 O2 1_655 . . 88.53(11) ?
W1 W2 O2 1_655 . 1_655 25.96(8) ?
W1 W2 O2 1_655 . 7_555 90.48(8) ?
W1 W2 O3 1_655 . 4_554 64.72(7) ?
W1 W2 O3 1_655 . 8_454 151.77(7) ?
W1 W2 O3 1_655 . 8_554 100.17(10) ?
W1 W2 O4 1_655 . 2_655 26.53(8) ?
W1 W2 O4 1_655 . 6_555 125.26(8) ?
W1 W2 O4 1_655 . 8_554 88.35(7) ?
W1 W2 O5 1_655 . . 154.89(19) ?
W1 W2 O5 1_655 . 1_655 59.96(7) ?
W1 W2 O5 1_655 . 2_655 104.35(7) ?
W1 W2 O6 1_655 . . 131.39(10) ?
W1 W2 O6 1_655 . 1_655 68.47(6) ?
W1 W2 O6 1_655 . 2_555 145.74(7) ?
W1 W2 O6 1_655 . 2_655 84.87(17) ?
W1 W2 O7 1_655 . 2_555 122.31(7) ?
W1 W2 O7 1_655 . 2_655 46.65(17) ?
W1 W2 O7 1_655 . 8_554 57.68(6) ?
W1 W2 O8 1_655 . . 82.04(17) ?
W1 W2 O8 1_655 . 1_655 32.91(7) ?
W1 W2 O8 1_655 . 2_655 81.66(8) ?
W1 W2 W2 5_555 . 2_655 105.629(9) ?
W1 W2 Ba1 5_555 . . 61.929(8) ?
W1 W2 Ba1 5_555 . 1_655 59.090(8) ?
W1 W2 Ba1 5_555 . 5_545 168.041(10) ?
W1 W2 Tb1 5_555 . . 61.571(8) ?
W1 W2 Tb1 5_555 . 1_655 59.851(8) ?
W1 W2 Tb1 5_555 . 7_555 96.127(10) ?
W1 W2 Li1 5_555 . . 61.571(8) ?
W1 W2 Li1 5_555 . 1_655 59.851(8) ?
W1 W2 Li1 5_555 . 7_555 96.127(10) ?
W1 W2 Li2 5_555 . . 116.5(3) ?
W1 W2 Li2 5_555 . 1_655 114.3(4) ?
W1 W2 O1 5_555 . . 133.04(7) ?
W1 W2 O1 5_555 . 2_555 125.49(8) ?
W1 W2 O1 5_555 . 2_655 137.90(11) ?
W1 W2 O1 5_555 . 6_555 24.39(8) ?
W1 W2 O2 5_555 . . 102.04(11) ?
W1 W2 O2 5_555 . 1_655 96.06(8) ?
W1 W2 O2 5_555 . 7_555 61.35(8) ?
W1 W2 O3 5_555 . 4_554 147.67(8) ?
W1 W2 O3 5_555 . 8_454 57.83(6) ?
W1 W2 O3 5_555 . 8_554 23.76(10) ?
W1 W2 O4 5_555 . 2_655 125.25(8) ?
W1 W2 O4 5_555 . 6_555 25.52(8) ?
W1 W2 O4 5_555 . 8_554 38.29(7) ?
W1 W2 O5 5_555 . . 47.86(16) ?
W1 W2 O5 5_555 . 1_655 70.79(7) ?
W1 W2 O5 5_555 . 2_655 88.77(7) ?
W1 W2 O6 5_555 . . 95.25(10) ?
W1 W2 O6 5_555 . 1_655 91.45(6) ?
W1 W2 O6 5_555 . 2_555 89.75(7) ?
W1 W2 O6 5_555 . 2_655 84.57(17) ?
W1 W2 O7 5_555 . 2_555 89.22(7) ?
W1 W2 O7 5_555 . 2_655 83.38(17) ?
W1 W2 O7 5_555 . 8_554 74.26(7) ?
W1 W2 O8 5_555 . . 154.25(16) ?
W1 W2 O8 5_555 . 1_655 108.07(6) ?
W1 W2 O8 5_555 . 2_655 128.58(8) ?
W2 W2 Ba1 2_655 . . 61.955(7) ?
W2 W2 Ba1 2_655 . 1_655 63.746(7) ?
W2 W2 Ba1 2_655 . 5_545 62.468(7) ?
W2 W2 Tb1 2_655 . . 127.357(11) ?
W2 W2 Tb1 2_655 . 1_655 128.983(11) ?
W2 W2 Tb1 2_655 . 7_555 158.216(11) ?
W2 W2 Li1 2_655 . . 127.357(11) ?
W2 W2 Li1 2_655 . 1_655 128.983(11) ?
W2 W2 Li1 2_655 . 7_555 158.216(11) ?
W2 W2 Li2 2_655 . . 54.35(8) ?
W2 W2 Li2 2_655 . 1_655 56.41(7) ?
W2 W2 O1 2_655 . . 40.13(7) ?
W2 W2 O1 2_655 . 2_555 82.18(9) ?
W2 W2 O1 2_655 . 2_655 82.23(12) ?
W2 W2 O1 2_655 . 6_555 83.67(8) ?
W2 W2 O2 2_655 . . 132.72(12) ?
W2 W2 O2 2_655 . 1_655 119.60(8) ?
W2 W2 O2 2_655 . 7_555 161.93(8) ?
W2 W2 O3 2_655 . 4_554 101.05(8) ?
W2 W2 O3 2_655 . 8_454 98.74(7) ?
W2 W2 O3 2_655 . 8_554 107.28(11) ?
W2 W2 O4 2_655 . 2_655 123.72(8) ?
W2 W2 O4 2_655 . 6_555 121.18(8) ?
W2 W2 O4 2_655 . 8_554 138.78(7) ?
W2 W2 O5 2_655 . . 97.64(19) ?
W2 W2 O5 2_655 . 1_655 95.39(8) ?
W2 W2 O5 2_655 . 2_655 23.57(7) ?
W2 W2 O6 2_655 . . 26.05(10) ?
W2 W2 O6 2_655 . 1_655 58.41(7) ?
W2 W2 O6 2_655 . 2_555 71.53(8) ?
W2 W2 O6 2_655 . 2_655 46.95(18) ?
W2 W2 O7 2_655 . 2_555 108.18(8) ?
W2 W2 O7 2_655 . 2_655 149.53(16) ?
W2 W2 O7 2_655 . 8_554 157.50(6) ?
W2 W2 O8 2_655 . . 71.69(19) ?
W2 W2 O8 2_655 . 1_655 84.97(7) ?
W2 W2 O8 2_655 . 2_655 27.20(8) ?
Ba1 W2 Ba1 . . 1_655 76.571(8) ?
Ba1 W2 Ba1 . . 5_545 110.150(9) ?
Ba1 W2 Tb1 . . . 68.182(9) ?
Ba1 W2 Tb1 . . 1_655 121.248(11) ?
Ba1 W2 Tb1 . . 7_555 132.738(10) ?
Ba1 W2 Li1 . . . 68.182(9) ?
Ba1 W2 Li1 . . 1_655 121.248(11) ?
Ba1 W2 Li1 . . 7_555 132.738(10) ?
Ba1 W2 Li2 . . . 55.8(4) ?
Ba1 W2 Li2 . . 1_655 113.8(2) ?
Ba1 W2 O1 . . . 71.83(7) ?
Ba1 W2 O1 . . 2_555 77.01(8) ?
Ba1 W2 O1 . . 2_655 144.06(12) ?
Ba1 W2 O1 . . 6_555 39.33(8) ?
Ba1 W2 O2 . . . 100.76(11) ?
Ba1 W2 O2 . . 1_655 155.41(8) ?
Ba1 W2 O2 . . 7_555 100.01(8) ?
Ba1 W2 O3 . . 4_554 118.19(7) ?
Ba1 W2 O3 . . 8_454 39.05(7) ?
Ba1 W2 O3 . . 8_554 81.53(11) ?
Ba1 W2 O4 . . 2_655 161.57(8) ?
Ba1 W2 O4 . . 6_555 63.21(8) ?
Ba1 W2 O4 . . 8_554 98.23(7) ?
Ba1 W2 O5 . . . 35.79(19) ?
Ba1 W2 O5 . . 1_655 116.21(7) ?
Ba1 W2 O5 . . 2_655 64.93(7) ?
Ba1 W2 O6 . . . 39.01(10) ?
Ba1 W2 O6 . . 1_655 102.05(7) ?
Ba1 W2 O6 . . 2_555 36.92(7) ?
Ba1 W2 O6 . . 2_655 85.48(17) ?
Ba1 W2 O7 . . 2_555 66.25(7) ?
Ba1 W2 O7 . . 2_655 142.16(17) ?
Ba1 W2 O7 . . 8_554 131.28(6) ?
Ba1 W2 O8 . . . 96.26(17) ?
Ba1 W2 O8 . . 1_655 137.76(7) ?
Ba1 W2 O8 . . 2_655 88.25(8) ?
Ba1 W2 Ba1 1_655 . 5_545 111.496(9) ?
Ba1 W2 Tb1 1_655 . . 119.862(11) ?
Ba1 W2 Tb1 1_655 . 1_655 68.051(9) ?
Ba1 W2 Tb1 1_655 . 7_555 129.972(10) ?
Ba1 W2 Li1 1_655 . . 119.862(11) ?
Ba1 W2 Li1 1_655 . 1_655 68.051(9) ?
Ba1 W2 Li1 1_655 . 7_555 129.972(10) ?
Ba1 W2 Li2 1_655 . . 113.6(2) ?
Ba1 W2 Li2 1_655 . 1_655 56.9(4) ?
Ba1 W2 O1 1_655 . . 103.83(7) ?
Ba1 W2 O1 1_655 . 2_555 143.88(9) ?
Ba1 W2 O1 1_655 . 2_655 90.83(11) ?
Ba1 W2 O1 1_655 . 6_555 54.70(7) ?
Ba1 W2 O2 1_655 . . 160.17(12) ?
Ba1 W2 O2 1_655 . 1_655 82.69(8) ?
Ba1 W2 O2 1_655 . 7_555 113.19(8) ?
Ba1 W2 O3 1_655 . 4_554 152.40(7) ?
Ba1 W2 O3 1_655 . 8_454 104.39(6) ?
Ba1 W2 O3 1_655 . 8_554 46.97(11) ?
Ba1 W2 O4 1_655 . 2_655 121.86(8) ?
Ba1 W2 O4 1_655 . 6_555 84.58(8) ?
Ba1 W2 O4 1_655 . 8_554 77.02(7) ?
Ba1 W2 O5 1_655 . . 94.41(17) ?
Ba1 W2 O5 1_655 . 1_655 42.10(8) ?
Ba1 W2 O5 1_655 . 2_655 40.22(7) ?
Ba1 W2 O6 1_655 . . 75.55(10) ?
Ba1 W2 O6 1_655 . 1_655 34.37(6) ?
Ba1 W2 O6 1_655 . 2_555 112.00(7) ?
Ba1 W2 O6 1_655 . 2_655 25.63(17) ?
Ba1 W2 O7 1_655 . 2_555 139.84(7) ?
Ba1 W2 O7 1_655 . 2_655 99.24(16) ?
Ba1 W2 O7 1_655 . 8_554 99.22(6) ?
Ba1 W2 O8 1_655 . . 132.77(18) ?
Ba1 W2 O8 1_655 . 1_655 64.95(6) ?
Ba1 W2 O8 1_655 . 2_655 74.46(8) ?
Ba1 W2 Tb1 5_545 . . 125.603(10) ?
Ba1 W2 Tb1 5_545 . 1_655 125.718(9) ?
Ba1 W2 Tb1 5_545 . 7_555 95.757(10) ?
Ba1 W2 Li1 5_545 . . 125.603(10) ?
Ba1 W2 Li1 5_545 . 1_655 125.718(9) ?
Ba1 W2 Li1 5_545 . 7_555 95.757(10) ?
Ba1 W2 Li2 5_545 . . 58.6(3) ?
Ba1 W2 Li2 5_545 . 1_655 59.1(3) ?
Ba1 W2 O1 5_545 . . 38.35(7) ?
Ba1 W2 O1 5_545 . 2_555 56.77(8) ?
Ba1 W2 O1 5_545 . 2_655 43.55(11) ?
Ba1 W2 O1 5_545 . 6_555 144.92(8) ?
Ba1 W2 O2 5_545 . . 87.99(12) ?
Ba1 W2 O2 5_545 . 1_655 89.58(8) ?
Ba1 W2 O2 5_545 . 7_555 130.47(8) ?
Ba1 W2 O3 5_545 . 4_554 43.04(8) ?
Ba1 W2 O3 5_545 . 8_454 122.60(7) ?
Ba1 W2 O3 5_545 . 8_554 153.96(10) ?
Ba1 W2 O4 5_545 . 2_655 65.22(8) ?
Ba1 W2 O4 5_545 . 6_555 161.42(8) ?
Ba1 W2 O4 5_545 . 8_554 151.49(7) ?
Ba1 W2 O5 5_545 . . 131.33(17) ?
Ba1 W2 O5 5_545 . 1_655 107.75(7) ?
Ba1 W2 O5 5_545 . 2_655 79.51(7) ?
Ba1 W2 O6 5_545 . . 74.40(10) ?
Ba1 W2 O6 5_545 . 1_655 81.27(6) ?
Ba1 W2 O6 5_545 . 2_555 87.38(7) ?
Ba1 W2 O6 5_545 . 2_655 85.87(17) ?
Ba1 W2 O7 5_545 . 2_555 95.59(7) ?
Ba1 W2 O7 5_545 . 2_655 106.34(17) ?
Ba1 W2 O7 5_545 . 8_554 116.13(7) ?
Ba1 W2 O8 5_545 . . 27.34(17) ?
Ba1 W2 O8 5_545 . 1_655 71.19(7) ?
Ba1 W2 O8 5_545 . 2_655 39.75(8) ?
Tb1 W2 Tb1 . . 1_655 90.650(12) ?
Tb1 W2 Tb1 . . 7_555 64.595(11) ?
Tb1 W2 Li1 . . . 0 ?
Tb1 W2 Li1 . . 1_655 90.650(12) ?
Tb1 W2 Li1 . . 7_555 64.595(11) ?
Tb1 W2 Li2 . . . 84.42(14) ?
Tb1 W2 Li2 . . 1_655 174.5(2) ?
Tb1 W2 O1 . . . 108.96(7) ?
Tb1 W2 O1 . . 2_555 71.06(8) ?
Tb1 W2 O1 . . 2_655 143.50(12) ?
Tb1 W2 O1 . . 6_555 67.41(8) ?
Tb1 W2 O2 . . . 43.63(11) ?
Tb1 W2 O2 . . 1_655 112.67(8) ?
Tb1 W2 O2 . . 7_555 36.72(8) ?
Tb1 W2 O3 . . 4_554 87.74(7) ?
Tb1 W2 O3 . . 8_454 29.31(7) ?
Tb1 W2 O3 . . 8_554 80.10(10) ?
Tb1 W2 O4 . . 2_655 99.33(8) ?
Tb1 W2 O4 . . 6_555 36.33(8) ?
Tb1 W2 O4 . . 8_554 62.45(7) ?
Tb1 W2 O5 . . . 33.74(18) ?
Tb1 W2 O5 . . 1_655 121.72(8) ?
Tb1 W2 O5 . . 2_655 132.35(7) ?
Tb1 W2 O6 . . . 101.34(10) ?
Tb1 W2 O6 . . 1_655 152.96(6) ?
Tb1 W2 O6 . . 2_555 58.48(8) ?
Tb1 W2 O6 . . 2_655 143.83(17) ?
Tb1 W2 O7 . . 2_555 31.48(7) ?
Tb1 W2 O7 . . 2_655 82.74(17) ?
Tb1 W2 O7 . . 8_554 73.08(6) ?
Tb1 W2 O8 . . . 98.93(17) ?
Tb1 W2 O8 . . 1_655 147.09(7) ?
Tb1 W2 O8 . . 2_655 146.23(8) ?
Tb1 W2 Tb1 1_655 . 7_555 61.988(11) ?
Tb1 W2 Li1 1_655 . . 90.650(12) ?
Tb1 W2 Li1 1_655 . 1_655 0 ?
Tb1 W2 Li1 1_655 . 7_555 61.988(11) ?
Tb1 W2 Li2 1_655 . . 175.0(2) ?
Tb1 W2 Li2 1_655 . 1_655 83.94(14) ?
Tb1 W2 O1 1_655 . . 159.97(7) ?
Tb1 W2 O1 1_655 . 2_555 147.94(9) ?
Tb1 W2 O1 1_655 . 2_655 82.75(11) ?
Tb1 W2 O1 1_655 . 6_555 81.98(8) ?
Tb1 W2 O2 1_655 . . 98.04(12) ?
Tb1 W2 O2 1_655 . 1_655 36.35(8) ?
Tb1 W2 O2 1_655 . 7_555 57.67(8) ?
Tb1 W2 O3 1_655 . 4_554 114.68(8) ?
Tb1 W2 O3 1_655 . 8_454 108.51(7) ?
Tb1 W2 O3 1_655 . 8_554 40.11(11) ?
Tb1 W2 O4 1_655 . 2_655 70.60(8) ?
Tb1 W2 O4 1_655 . 6_555 68.00(8) ?
Tb1 W2 O4 1_655 . 8_554 30.17(7) ?
Tb1 W2 O5 1_655 . . 101.75(18) ?
Tb1 W2 O5 1_655 . 1_655 34.35(8) ?
Tb1 W2 O5 1_655 . 2_655 106.30(7) ?
Tb1 W2 O6 1_655 . . 142.84(10) ?
Tb1 W2 O6 1_655 . 1_655 72.59(7) ?
Tb1 W2 O6 1_655 . 2_555 145.52(7) ?
Tb1 W2 O6 1_655 . 2_655 82.08(18) ?
Tb1 W2 O7 1_655 . 2_555 119.25(8) ?
Tb1 W2 O7 1_655 . 2_655 32.53(16) ?
Tb1 W2 O7 1_655 . 8_554 31.22(6) ?
Tb1 W2 O8 1_655 . . 142.05(18) ?
Tb1 W2 O8 1_655 . 1_655 59.73(7) ?
Tb1 W2 O8 1_655 . 2_655 122.80(8) ?
Tb1 W2 Li1 7_555 . . 64.595(11) ?
Tb1 W2 Li1 7_555 . 1_655 61.988(11) ?
Tb1 W2 Li1 7_555 . 7_555 0 ?
Tb1 W2 Li2 7_555 . . 116.4(2) ?
Tb1 W2 Li2 7_555 . 1_655 113.4(2) ?
Tb1 W2 O1 7_555 . . 122.31(7) ?
Tb1 W2 O1 7_555 . 2_555 86.15(9) ?
Tb1 W2 O1 7_555 . 2_655 80.86(12) ?
Tb1 W2 O1 7_555 . 6_555 117.90(8) ?
Tb1 W2 O2 7_555 . . 39.77(11) ?
Tb1 W2 O2 7_555 . 1_655 55.47(8) ?
Tb1 W2 O2 7_555 . 7_555 37.55(8) ?
Tb1 W2 O3 7_555 . 4_554 58.87(8) ?
Tb1 W2 O3 7_555 . 8_454 93.70(7) ?
Tb1 W2 O3 7_555 . 8_554 92.16(11) ?
Tb1 W2 O4 7_555 . 2_655 36.69(8) ?
Tb1 W2 O4 7_555 . 6_555 79.58(8) ?
Tb1 W2 O4 7_555 . 8_554 61.35(7) ?
Tb1 W2 O5 7_555 . . 97.78(18) ?
Tb1 W2 O5 7_555 . 1_655 90.64(8) ?
Tb1 W2 O5 7_555 . 2_655 161.60(7) ?
Tb1 W2 O6 7_555 . . 154.18(10) ?
Tb1 W2 O6 7_555 . 1_655 120.97(7) ?
Tb1 W2 O6 7_555 . 2_555 110.31(8) ?
Tb1 W2 O6 7_555 . 2_655 136.72(18) ?
Tb1 W2 O7 7_555 . 2_555 72.63(7) ?
Tb1 W2 O7 7_555 . 2_655 31.25(16) ?
Tb1 W2 O7 7_555 . 8_554 31.05(6) ?
Tb1 W2 O8 7_555 . . 89.20(19) ?
Tb1 W2 O8 7_555 . 1_655 87.28(7) ?
Tb1 W2 O8 7_555 . 2_655 132.36(8) ?
Li1 W2 Li1 . . 1_655 90.650(12) ?
Li1 W2 Li1 . . 7_555 64.595(11) ?
Li1 W2 Li2 . . . 84.42(14) ?
Li1 W2 Li2 . . 1_655 174.5(2) ?
Li1 W2 O1 . . . 108.96(7) ?
Li1 W2 O1 . . 2_555 71.06(8) ?
Li1 W2 O1 . . 2_655 143.50(12) ?
Li1 W2 O1 . . 6_555 67.41(8) ?
Li1 W2 O2 . . . 43.63(11) ?
Li1 W2 O2 . . 1_655 112.67(8) ?
Li1 W2 O2 . . 7_555 36.72(8) ?
Li1 W2 O3 . . 4_554 87.74(7) ?
Li1 W2 O3 . . 8_454 29.31(7) ?
Li1 W2 O3 . . 8_554 80.10(10) ?
Li1 W2 O4 . . 2_655 99.33(8) ?
Li1 W2 O4 . . 6_555 36.33(8) ?
Li1 W2 O4 . . 8_554 62.45(7) ?
Li1 W2 O5 . . . 33.74(18) ?
Li1 W2 O5 . . 1_655 121.72(8) ?
Li1 W2 O5 . . 2_655 132.35(7) ?
Li1 W2 O6 . . . 101.34(10) ?
Li1 W2 O6 . . 1_655 152.96(6) ?
Li1 W2 O6 . . 2_555 58.48(8) ?
Li1 W2 O6 . . 2_655 143.83(17) ?
Li1 W2 O7 . . 2_555 31.48(7) ?
Li1 W2 O7 . . 2_655 82.74(17) ?
Li1 W2 O7 . . 8_554 73.08(6) ?
Li1 W2 O8 . . . 98.93(17) ?
Li1 W2 O8 . . 1_655 147.09(7) ?
Li1 W2 O8 . . 2_655 146.23(8) ?
Li1 W2 Li1 1_655 . 7_555 61.988(11) ?
Li1 W2 Li2 1_655 . . 175.0(2) ?
Li1 W2 Li2 1_655 . 1_655 83.94(14) ?
Li1 W2 O1 1_655 . . 159.97(7) ?
Li1 W2 O1 1_655 . 2_555 147.94(9) ?
Li1 W2 O1 1_655 . 2_655 82.75(11) ?
Li1 W2 O1 1_655 . 6_555 81.98(8) ?
Li1 W2 O2 1_655 . . 98.04(12) ?
Li1 W2 O2 1_655 . 1_655 36.35(8) ?
Li1 W2 O2 1_655 . 7_555 57.67(8) ?
Li1 W2 O3 1_655 . 4_554 114.68(8) ?
Li1 W2 O3 1_655 . 8_454 108.51(7) ?
Li1 W2 O3 1_655 . 8_554 40.11(11) ?
Li1 W2 O4 1_655 . 2_655 70.60(8) ?
Li1 W2 O4 1_655 . 6_555 68.00(8) ?
Li1 W2 O4 1_655 . 8_554 30.17(7) ?
Li1 W2 O5 1_655 . . 101.75(18) ?
Li1 W2 O5 1_655 . 1_655 34.35(8) ?
Li1 W2 O5 1_655 . 2_655 106.30(7) ?
Li1 W2 O6 1_655 . . 142.84(10) ?
Li1 W2 O6 1_655 . 1_655 72.59(7) ?
Li1 W2 O6 1_655 . 2_555 145.52(7) ?
Li1 W2 O6 1_655 . 2_655 82.08(18) ?
Li1 W2 O7 1_655 . 2_555 119.25(8) ?
Li1 W2 O7 1_655 . 2_655 32.53(16) ?
Li1 W2 O7 1_655 . 8_554 31.22(6) ?
Li1 W2 O8 1_655 . . 142.05(18) ?
Li1 W2 O8 1_655 . 1_655 59.73(7) ?
Li1 W2 O8 1_655 . 2_655 122.80(8) ?
Li1 W2 Li2 7_555 . . 116.4(2) ?
Li1 W2 Li2 7_555 . 1_655 113.4(2) ?
Li1 W2 O1 7_555 . . 122.31(7) ?
Li1 W2 O1 7_555 . 2_555 86.15(9) ?
Li1 W2 O1 7_555 . 2_655 80.86(12) ?
Li1 W2 O1 7_555 . 6_555 117.90(8) ?
Li1 W2 O2 7_555 . . 39.77(11) ?
Li1 W2 O2 7_555 . 1_655 55.47(8) ?
Li1 W2 O2 7_555 . 7_555 37.55(8) ?
Li1 W2 O3 7_555 . 4_554 58.87(8) ?
Li1 W2 O3 7_555 . 8_454 93.70(7) ?
Li1 W2 O3 7_555 . 8_554 92.16(11) ?
Li1 W2 O4 7_555 . 2_655 36.69(8) ?
Li1 W2 O4 7_555 . 6_555 79.58(8) ?
Li1 W2 O4 7_555 . 8_554 61.35(7) ?
Li1 W2 O5 7_555 . . 97.78(18) ?
Li1 W2 O5 7_555 . 1_655 90.64(8) ?
Li1 W2 O5 7_555 . 2_655 161.60(7) ?
Li1 W2 O6 7_555 . . 154.18(10) ?
Li1 W2 O6 7_555 . 1_655 120.97(7) ?
Li1 W2 O6 7_555 . 2_555 110.31(8) ?
Li1 W2 O6 7_555 . 2_655 136.72(18) ?
Li1 W2 O7 7_555 . 2_555 72.63(7) ?
Li1 W2 O7 7_555 . 2_655 31.25(16) ?
Li1 W2 O7 7_555 . 8_554 31.05(6) ?
Li1 W2 O8 7_555 . . 89.20(19) ?
Li1 W2 O8 7_555 . 1_655 87.28(7) ?
Li1 W2 O8 7_555 . 2_655 132.36(8) ?
Li2 W2 Li2 . . 1_655 100.96(19) ?
Li2 W2 O1 . . . 25.1(2) ?
Li2 W2 O1 . . 2_555 30.3(2) ?
Li2 W2 O1 . . 2_655 101.9(3) ?
Li2 W2 O1 . . 6_555 95.1(4) ?
Li2 W2 O2 . . . 79.12(17) ?
Li2 W2 O2 . . 1_655 147.5(4) ?
Li2 W2 O2 . . 7_555 117.90(9) ?
Li2 W2 O3 . . 4_554 66.3(3) ?
Li2 W2 O3 . . 8_454 66.5(3) ?
Li2 W2 O3 . . 8_554 137.3(4) ?
Li2 W2 O4 . . 2_655 111.2(4) ?
Li2 W2 O4 . . 6_555 107.2(3) ?
Li2 W2 O4 . . 8_554 144.8(2) ?
Li2 W2 O5 . . . 73.5(3) ?
Li2 W2 O5 . . 1_655 149.60(9) ?
Li2 W2 O5 . . 2_655 76.45(15) ?
Li2 W2 O6 . . . 38.1(3) ?
Li2 W2 O6 . . 1_655 111.57(7) ?
Li2 W2 O6 . . 2_555 29.6(3) ?
Li2 W2 O6 . . 2_655 101.3(2) ?
Li2 W2 O7 . . 2_555 56.25(9) ?
Li2 W2 O7 . . 2_655 146.9(3) ?
Li2 W2 O7 . . 8_554 146.51(16) ?
Li2 W2 O8 . . . 40.5(4) ?
Li2 W2 O8 . . 1_655 125.3(2) ?
Li2 W2 O8 . . 2_655 62.03(14) ?
Li2 W2 O1 1_655 . . 76.51(18) ?
Li2 W2 O1 1_655 . 2_555 114.3(3) ?
Li2 W2 O1 1_655 . 2_655 36.9(3) ?
Li2 W2 O1 1_655 . 6_555 110.6(4) ?
Li2 W2 O2 1_655 . . 138.2(4) ?
Li2 W2 O2 1_655 . 1_655 63.24(10) ?
Li2 W2 O2 1_655 . 7_555 138.71(8) ?
Li2 W2 O3 1_655 . 4_554 95.5(4) ?
Li2 W2 O3 1_655 . 8_454 152.8(2) ?
Li2 W2 O3 1_655 . 8_554 95.0(3) ?
Li2 W2 O4 1_655 . 2_655 79.9(3) ?
Li2 W2 O4 1_655 . 6_555 139.2(3) ?
Li2 W2 O4 1_655 . 8_554 112.0(2) ?
Li2 W2 O5 1_655 . . 146.7(4) ?
Li2 W2 O5 1_655 . 1_655 52.8(2) ?
Li2 W2 O5 1_655 . 2_655 49.0(2) ?
Li2 W2 O6 1_655 . . 82.46(13) ?
Li2 W2 O6 1_655 . 1_655 23.0(4) ?
Li2 W2 O6 1_655 . 2_555 126.37(8) ?
Li2 W2 O6 1_655 . 2_655 34.2(4) ?
Li2 W2 O7 1_655 . 2_555 153.9(3) ?
Li2 W2 O7 1_655 . 2_655 93.22(17) ?
Li2 W2 O7 1_655 . 8_554 102.53(7) ?
Li2 W2 O8 1_655 . . 86.1(4) ?
Li2 W2 O8 1_655 . 1_655 28.61(9) ?
Li2 W2 O8 1_655 . 2_655 39.03(13) ?
O1 W2 O1 . . 2_555 43.97(11) ?
O1 W2 O1 . . 2_655 79.02(13) ?
O1 W2 O1 . . 6_555 108.83(11) ?
O1 W2 O2 . . . 93.71(14) ?
O1 W2 O2 . . 1_655 126.81(10) ?
O1 W2 O2 . . 7_555 139.16(10) ?
O1 W2 O3 . . 4_554 63.73(11) ?
O1 W2 O3 . . 8_454 91.09(10) ?
O1 W2 O3 . . 8_554 145.22(13) ?
O1 W2 O4 . . 2_655 101.27(11) ?
O1 W2 O4 . . 6_555 130.89(10) ?
O1 W2 O4 . . 8_554 169.27(9) ?
O1 W2 O5 . . . 97.04(19) ?
O1 W2 O5 . . 1_655 128.16(11) ?
O1 W2 O5 . . 2_655 63.61(10) ?
O1 W2 O6 . . . 38.83(12) ?
O1 W2 O6 . . 1_655 90.42(10) ?
O1 W2 O6 . . 2_555 54.13(10) ?
O1 W2 O6 . . 2_655 84.17(19) ?
O1 W2 O7 . . 2_555 79.11(10) ?
O1 W2 O7 . . 2_655 143.34(18) ?
O1 W2 O7 . . 8_554 151.12(10) ?
O1 W2 O8 . . . 33.2(2) ?
O1 W2 O8 . . 1_655 100.28(10) ?
O1 W2 O8 . . 2_655 38.28(10) ?
O1 W2 O1 2_555 . 2_655 96.36(13) ?
O1 W2 O1 2_555 . 6_555 112.72(11) ?
O1 W2 O2 2_555 . . 50.55(15) ?
O1 W2 O2 2_555 . 1_655 127.27(11) ?
O1 W2 O2 2_555 . 7_555 95.32(12) ?
O1 W2 O3 2_555 . 4_554 41.18(11) ?
O1 W2 O3 2_555 . 8_454 67.66(10) ?
O1 W2 O3 2_555 . 8_554 148.81(13) ?
O1 W2 O4 2_555 . 2_655 86.22(11) ?
O1 W2 O4 2_555 . 6_555 104.78(11) ?
O1 W2 O4 2_555 . 8_554 131.08(11) ?
O1 W2 O5 2_555 . . 77.79(18) ?
O1 W2 O5 2_555 . 1_655 163.63(10) ?
O1 W2 O5 2_555 . 2_655 105.43(11) ?
O1 W2 O6 2_555 . . 68.40(13) ?
O1 W2 O6 2_555 . 1_655 133.08(11) ?
O1 W2 O6 2_555 . 2_555 40.65(10) ?
O1 W2 O6 2_555 . 2_655 128.1(2) ?
O1 W2 O7 2_555 . 2_555 39.66(11) ?
O1 W2 O7 2_555 . 2_655 116.71(18) ?
O1 W2 O7 2_555 . 8_554 116.72(11) ?
O1 W2 O8 2_555 . . 29.57(18) ?
O1 W2 O8 2_555 . 1_655 126.43(10) ?
O1 W2 O8 2_555 . 2_655 80.54(12) ?
O1 W2 O1 2_655 . 6_555 145.46(13) ?
O1 W2 O2 2_655 . . 101.67(16) ?
O1 W2 O2 2_655 . 1_655 47.88(14) ?
O1 W2 O2 2_655 . 7_555 115.84(14) ?
O1 W2 O3 2_655 . 4_554 63.33(13) ?
O1 W2 O3 2_655 . 8_454 163.55(12) ?
O1 W2 O3 2_655 . 8_554 114.14(15) ?
O1 W2 O4 2_655 . 2_655 44.67(14) ?
O1 W2 O4 2_655 . 6_555 149.98(14) ?
O1 W2 O4 2_655 . 8_554 111.71(13) ?
O1 W2 O5 2_655 . . 174.09(19) ?
O1 W2 O5 2_655 . 1_655 67.28(13) ?
O1 W2 O5 2_655 . 2_655 83.63(13) ?
O1 W2 O6 2_655 . . 105.47(16) ?
O1 W2 O6 2_655 . 1_655 56.95(13) ?
O1 W2 O6 2_655 . 2_555 130.93(13) ?
O1 W2 O6 2_655 . 2_655 70.8(2) ?
O1 W2 O7 2_655 . 2_555 128.35(12) ?
O1 W2 O7 2_655 . 2_655 72.5(2) ?
O1 W2 O7 2_655 . 8_554 83.53(14) ?
O1 W2 O8 2_655 . . 67.8(2) ?
O1 W2 O8 2_655 . 1_655 30.23(12) ?
O1 W2 O8 2_655 . 2_655 55.84(15) ?
O1 W2 O2 6_555 . . 111.02(14) ?
O1 W2 O2 6_555 . 1_655 116.77(11) ?
O1 W2 O2 6_555 . 7_555 80.81(12) ?
O1 W2 O3 6_555 . 4_554 150.80(10) ?
O1 W2 O3 6_555 . 8_454 50.36(10) ?
O1 W2 O3 6_555 . 8_554 42.24(13) ?
O1 W2 O4 6_555 . 2_655 149.63(12) ?
O1 W2 O4 6_555 . 6_555 39.08(11) ?
O1 W2 O4 6_555 . 8_554 62.67(11) ?
O1 W2 O5 6_555 . . 39.99(18) ?
O1 W2 O5 6_555 . 1_655 82.93(10) ?
O1 W2 O5 6_555 . 2_655 71.32(10) ?
O1 W2 O6 6_555 . . 70.89(13) ?
O1 W2 O6 6_555 . 1_655 88.89(10) ?
O1 W2 O6 6_555 . 2_555 72.53(10) ?
O1 W2 O6 6_555 . 2_655 76.48(18) ?
O1 W2 O7 6_555 . 2_555 86.04(10) ?
O1 W2 O7 6_555 . 2_655 107.73(18) ?
O1 W2 O7 6_555 . 8_554 98.61(10) ?
O1 W2 O8 6_555 . . 135.55(19) ?
O1 W2 O8 6_555 . 1_655 117.16(10) ?
O1 W2 O8 6_555 . 2_655 109.42(12) ?
O2 W2 O2 . . 1_655 94.26(14) ?
O2 W2 O2 . . 7_555 47.41(14) ?
O2 W2 O3 . . 4_554 45.69(14) ?
O2 W2 O3 . . 8_454 65.56(13) ?
O2 W2 O3 . . 8_554 113.30(16) ?
O2 W2 O4 . . 2_655 62.03(14) ?
O2 W2 O4 . . 6_555 76.89(14) ?
O2 W2 O4 . . 8_554 84.03(14) ?
O2 W2 O5 . . . 74.0(2) ?
O2 W2 O5 . . 1_655 129.97(14) ?
O2 W2 O5 . . 2_655 155.58(14) ?
O2 W2 O6 . . . 114.94(15) ?
O2 W2 O6 . . 1_655 156.98(13) ?
O2 W2 O6 . . 2_555 71.04(14) ?
O2 W2 O6 . . 2_655 172.5(2) ?
O2 W2 O7 . . 2_555 34.79(13) ?
O2 W2 O7 . . 2_655 70.6(2) ?
O2 W2 O7 . . 8_554 67.45(13) ?
O2 W2 O8 . . . 66.8(2) ?
O2 W2 O8 . . 1_655 121.36(13) ?
O2 W2 O8 . . 2_655 125.32(14) ?
O2 W2 O2 1_655 . 7_555 76.08(11) ?
O2 W2 O3 1_655 . 4_554 86.19(11) ?
O2 W2 O3 1_655 . 8_454 139.19(10) ?
O2 W2 O3 1_655 . 8_554 74.64(13) ?
O2 W2 O4 1_655 . 2_655 41.16(11) ?
O2 W2 O4 1_655 . 6_555 102.10(11) ?
O2 W2 O4 1_655 . 8_554 63.89(10) ?
O2 W2 O5 1_655 . . 135.6(2) ?
O2 W2 O5 1_655 . 1_655 40.95(11) ?
O2 W2 O5 1_655 . 2_655 106.44(10) ?
O2 W2 O6 1_655 . . 145.55(13) ?
O2 W2 O6 1_655 . 1_655 65.53(10) ?
O2 W2 O6 1_655 . 2_555 165.07(11) ?
O2 W2 O6 1_655 . 2_655 81.35(19) ?
O2 W2 O7 1_655 . 2_555 128.11(11) ?
O2 W2 O7 1_655 . 2_655 29.98(18) ?
O2 W2 O7 1_655 . 8_554 39.74(10) ?
O2 W2 O8 1_655 . . 107.57(19) ?
O2 W2 O8 1_655 . 1_655 34.64(11) ?
O2 W2 O8 1_655 . 2_655 98.88(11) ?
O2 W2 O3 7_555 . 4_554 88.27(11) ?
O2 W2 O3 7_555 . 8_454 64.08(10) ?
O2 W2 O3 7_555 . 8_554 66.34(13) ?
O2 W2 O4 7_555 . 2_655 73.70(12) ?
O2 W2 O4 7_555 . 6_555 42.06(11) ?
O2 W2 O4 7_555 . 8_554 36.74(10) ?
O2 W2 O5 7_555 . . 64.4(2) ?
O2 W2 O5 7_555 . 1_655 91.83(11) ?
O2 W2 O5 7_555 . 2_655 149.97(10) ?
O2 W2 O6 7_555 . . 137.16(13) ?
O2 W2 O6 7_555 . 1_655 130.08(10) ?
O2 W2 O6 7_555 . 2_555 94.89(11) ?
O2 W2 O6 7_555 . 2_655 136.06(19) ?
O2 W2 O7 7_555 . 2_555 61.66(11) ?
O2 W2 O7 7_555 . 2_655 46.38(18) ?
O2 W2 O7 7_555 . 8_554 36.38(10) ?
O2 W2 O8 7_555 . . 114.0(2) ?
O2 W2 O8 7_555 . 1_655 110.37(11) ?
O2 W2 O8 7_555 . 2_655 169.76(12) ?
O3 W2 O3 4_554 . 8_454 100.54(10) ?
O3 W2 O3 4_554 . 8_554 151.00(14) ?
O3 W2 O4 4_554 . 2_655 45.56(11) ?
O3 W2 O4 4_554 . 6_555 122.55(11) ?
O3 W2 O4 4_554 . 8_554 120.01(10) ?
O3 W2 O5 4_554 . . 111.02(18) ?
O3 W2 O5 4_554 . 1_655 124.68(10) ?
O3 W2 O5 4_554 . 2_655 121.61(10) ?
O3 W2 O6 4_554 . . 100.96(13) ?
O3 W2 O6 4_554 . 1_655 118.32(10) ?
O3 W2 O6 4_554 . 2_555 81.62(10) ?
O3 W2 O6 4_554 . 2_655 127.49(18) ?
O3 W2 O7 4_554 . 2_555 65.02(10) ?
O3 W2 O7 4_554 . 2_655 82.81(18) ?
O3 W2 O7 4_554 . 8_554 87.90(10) ?
O3 W2 O8 4_554 . . 30.5(2) ?
O3 W2 O8 4_554 . 1_655 92.02(10) ?
O3 W2 O8 4_554 . 2_655 82.46(11) ?
O3 W2 O3 8_454 . 8_554 81.40(12) ?
O3 W2 O4 8_454 . 2_655 126.65(10) ?
O3 W2 O4 8_454 . 6_555 40.86(10) ?
O3 W2 O4 8_454 . 8_554 78.41(9) ?
O3 W2 O5 8_454 . . 10.58(17) ?
O3 W2 O5 8_454 . 1_655 128.62(10) ?
O3 W2 O5 8_454 . 2_655 103.87(9) ?
O3 W2 O6 8_454 . . 73.10(12) ?
O3 W2 O6 8_454 . 1_655 137.06(9) ?
O3 W2 O6 8_454 . 2_555 37.02(10) ?
O3 W2 O6 8_454 . 2_655 121.61(18) ?
O3 W2 O7 8_454 . 2_555 35.73(9) ?
O3 W2 O7 8_454 . 2_655 110.35(18) ?
O3 W2 O7 8_454 . 8_554 99.85(9) ?
O3 W2 O8 8_454 . . 96.77(18) ?
O3 W2 O8 8_454 . 1_655 165.90(9) ?
O3 W2 O8 8_454 . 2_655 121.85(11) ?
O3 W2 O4 8_554 . 2_655 110.47(13) ?
O3 W2 O4 8_554 . 6_555 44.61(13) ?
O3 W2 O4 8_554 . 8_554 31.51(13) ?
O3 W2 O5 8_554 . . 71.58(19) ?
O3 W2 O5 8_554 . 1_655 47.26(12) ?
O3 W2 O5 8_554 . 2_655 85.19(13) ?
O3 W2 O6 8_554 . . 107.18(15) ?
O3 W2 O6 8_554 . 1_655 73.41(12) ?
O3 W2 O6 8_554 . 2_555 112.98(12) ?
O3 W2 O6 8_554 . 2_655 71.6(2) ?
O3 W2 O7 8_554 . 2_555 110.44(12) ?
O3 W2 O7 8_554 . 2_655 69.7(2) ?
O3 W2 O7 8_554 . 8_554 63.43(13) ?
O3 W2 O8 8_554 . . 177.8(2) ?
O3 W2 O8 8_554 . 1_655 84.50(12) ?
O3 W2 O8 8_554 . 2_655 121.38(13) ?
O4 W2 O4 2_655 . 6_555 115.05(12) ?
O4 W2 O4 2_655 . 8_554 86.97(11) ?
O4 W2 O5 2_655 . . 133.1(2) ?
O4 W2 O5 2_655 . 1_655 81.68(11) ?
O4 W2 O5 2_655 . 2_655 128.23(10) ?
O4 W2 O6 2_655 . . 139.49(13) ?
O4 W2 O6 2_655 . 1_655 94.96(10) ?
O4 W2 O6 2_655 . 2_555 125.21(11) ?
O4 W2 O6 2_655 . 2_655 111.24(19) ?
O4 W2 O7 2_655 . 2_555 95.91(11) ?
O4 W2 O7 2_655 . 2_655 42.07(18) ?
O4 W2 O7 2_655 . 8_554 51.03(10) ?
O4 W2 O8 2_655 . . 71.6(2) ?
O4 W2 O8 2_655 . 1_655 59.43(10) ?
O4 W2 O8 2_655 . 2_655 96.59(12) ?
O4 W2 O4 6_555 . 8_554 38.39(10) ?
O4 W2 O5 6_555 . . 33.9(2) ?
O4 W2 O5 6_555 . 1_655 90.37(11) ?
O4 W2 O5 6_555 . 2_655 110.26(10) ?
O4 W2 O6 6_555 . . 102.05(13) ?
O4 W2 O6 6_555 . 1_655 116.63(10) ?
O4 W2 O6 6_555 . 2_555 77.61(11) ?
O4 W2 O6 6_555 . 2_655 109.94(19) ?
O4 W2 O7 6_555 . 2_555 65.83(10) ?
O4 W2 O7 6_555 . 2_655 78.98(19) ?
O4 W2 O7 6_555 . 8_554 68.07(10) ?
O4 W2 O8 6_555 . . 134.09(18) ?
O4 W2 O8 6_555 . 1_655 126.02(10) ?
O4 W2 O8 6_555 . 2_655 148.05(12) ?
O4 W2 O5 8_554 . . 72.25(19) ?
O4 W2 O5 8_554 . 1_655 59.41(10) ?
O4 W2 O5 8_554 . 2_655 116.47(9) ?
O4 W2 O6 8_554 . . 133.53(12) ?
O4 W2 O6 8_554 . 1_655 95.76(9) ?
O4 W2 O6 8_554 . 2_555 115.42(10) ?
O4 W2 O6 8_554 . 2_655 99.36(19) ?
O4 W2 O7 8_554 . 2_555 93.31(10) ?
O4 W2 O7 8_554 . 2_655 45.26(18) ?
O4 W2 O7 8_554 . 8_554 35.99(9) ?
O4 W2 O8 8_554 . . 149.4(2) ?
O4 W2 O8 8_554 . 1_655 89.81(9) ?
O4 W2 O8 8_554 . 2_655 148.37(10) ?
O5 W2 O5 . . 1_655 118.56(18) ?
O5 W2 O5 . . 2_655 98.63(19) ?
O5 W2 O6 . . . 73.3(2) ?
O5 W2 O6 . . 1_655 127.89(18) ?
O5 W2 O6 . . 2_555 44.14(19) ?
O5 W2 O6 . . 2_655 113.4(2) ?
O5 W2 O7 . . 2_555 46.06(18) ?
O5 W2 O7 . . 2_655 109.3(3) ?
O5 W2 O7 . . 8_554 98.3(2) ?
O5 W2 O8 . . . 106.5(2) ?
O5 W2 O8 . . 1_655 155.67(17) ?
O5 W2 O8 . . 2_655 123.1(2) ?
O5 W2 O5 1_655 . 2_655 74.19(11) ?
O5 W2 O6 1_655 . . 115.01(13) ?
O5 W2 O6 1_655 . 1_655 38.28(11) ?
O5 W2 O6 1_655 . 2_555 153.09(10) ?
O5 W2 O6 1_655 . 2_655 48.6(2) ?
O5 W2 O7 1_655 . 2_555 152.66(11) ?
O5 W2 O7 1_655 . 2_655 59.49(18) ?
O5 W2 O7 1_655 . 8_554 62.95(10) ?
O5 W2 O8 1_655 . . 134.50(18) ?
O5 W2 O8 1_655 . 1_655 37.28(9) ?
O5 W2 O8 1_655 . 2_655 89.90(11) ?
O5 W2 O6 2_655 . . 41.47(12) ?
O5 W2 O6 2_655 . 1_655 40.94(10) ?
O5 W2 O6 2_655 . 2_555 87.37(10) ?
O5 W2 O6 2_655 . 2_655 26.02(19) ?
O5 W2 O7 2_655 . 2_555 125.31(10) ?
O5 W2 O7 2_655 . 2_655 133.06(18) ?
O5 W2 O7 2_655 . 8_554 136.96(9) ?
O5 W2 O8 2_655 . . 94.1(2) ?
O5 W2 O8 2_655 . 1_655 74.34(10) ?
O5 W2 O8 2_655 . 2_655 39.81(10) ?
O6 W2 O6 . . 1_655 81.76(12) ?
O6 W2 O6 . . 2_555 46.63(13) ?
O6 W2 O6 . . 2_655 67.5(2) ?
O6 W2 O7 . . 2_555 84.43(13) ?
O6 W2 O7 . . 2_655 174.49(19) ?
O6 W2 O7 . . 8_554 169.47(12) ?
O6 W2 O8 . . . 71.0(2) ?
O6 W2 O8 . . 1_655 110.98(12) ?
O6 W2 O8 . . 2_655 49.83(13) ?
O6 W2 O6 1_655 . 2_555 128.23(10) ?
O6 W2 O6 1_655 . 2_655 16.61(19) ?
O6 W2 O7 1_655 . 2_555 166.18(10) ?
O6 W2 O7 1_655 . 2_655 92.92(18) ?
O6 W2 O7 1_655 . 8_554 99.16(9) ?
O6 W2 O8 1_655 . . 107.35(18) ?
O6 W2 O8 1_655 . 1_655 35.72(9) ?
O6 W2 O8 1_655 . 2_655 52.67(10) ?
O6 W2 O6 2_555 . 2_655 112.97(19) ?
O6 W2 O7 2_555 . 2_555 37.96(11) ?
O6 W2 O7 2_555 . 2_655 138.51(18) ?
O6 W2 O7 2_555 . 8_554 130.62(10) ?
O6 W2 O8 2_555 . . 64.88(18) ?
O6 W2 O8 2_555 . 1_655 153.80(10) ?
O6 W2 O8 2_555 . 2_655 88.07(11) ?
O6 W2 O7 2_655 . 2_555 150.45(19) ?
O6 W2 O7 2_655 . 2_655 107.0(2) ?
O6 W2 O7 2_655 . 8_554 111.57(19) ?
O6 W2 O8 2_655 . . 108.5(2) ?
O6 W2 O8 2_655 . 1_655 52.28(19) ?
O6 W2 O8 2_655 . 2_655 50.07(19) ?
O7 W2 O7 2_555 . 2_655 100.87(18) ?
O7 W2 O7 2_555 . 8_554 94.31(10) ?
O7 W2 O8 2_555 . . 68.32(18) ?
O7 W2 O8 2_555 . 1_655 154.97(9) ?
O7 W2 O8 2_555 . 2_655 117.39(11) ?
O7 W2 O7 2_655 . 8_554 11.04(18) ?
O7 W2 O8 2_655 . . 112.2(2) ?
O7 W2 O8 2_655 . 1_655 64.62(18) ?
O7 W2 O8 2_655 . 2_655 127.46(19) ?
O7 W2 O8 8_554 . . 118.3(2) ?
O7 W2 O8 8_554 . 1_655 74.03(10) ?
O7 W2 O8 8_554 . 2_655 138.22(10) ?
O8 W2 O8 . . 1_655 97.31(18) ?
O8 W2 O8 . . 2_655 58.6(2) ?
O8 W2 O8 1_655 . 2_655 65.86(11) ?
W1 Ba1 W1 5_455 . 5_555 77.842(8) ?
W1 Ba1 W1 5_455 . 6_455 92.770(8) ?
W1 Ba1 W1 5_455 . 6_555 146.017(16) ?
W1 Ba1 W2 5_455 . 1_455 58.529(6) ?
W1 Ba1 W2 5_455 . . 103.175(7) ?
W1 Ba1 W2 5_455 . 5_455 53.552(7) ?
W1 Ba1 W2 5_455 . 2_555 98.185(7) ?
W1 Ba1 W2 5_455 . 2_655 153.942(13) ?
W1 Ba1 W2 5_455 . 6_555 94.349(11) ?
W1 Ba1 Tb1 5_455 . . 54.082(7) ?
W1 Ba1 Tb1 5_455 . 2_555 141.159(7) ?
W1 Ba1 Li1 5_455 . . 54.082(7) ?
W1 Ba1 Li1 5_455 . 2_555 141.159(7) ?
W1 Ba1 Li2 5_455 . . 106.991(8) ?
W1 Ba1 Li2 5_455 . 5_455 51.05(7) ?
W1 Ba1 Li2 5_455 . 5_555 101.95(15) ?
W1 Ba1 O1 5_455 . 5_455 79.46(12) ?
W1 Ba1 O1 5_455 . 5_555 132.54(9) ?
W1 Ba1 O1 5_455 . 6_455 25.67(9) ?
W1 Ba1 O1 5_455 . 6_555 82.98(11) ?
W1 Ba1 O2 5_455 . 5_455 20.57(6) ?
W1 Ba1 O2 5_455 . 6_555 129.19(7) ?
W1 Ba1 O3 5_455 . 7_456 86.80(6) ?
W1 Ba1 O3 5_455 . 7_556 160.57(10) ?
W1 Ba1 O3 5_455 . 8_454 24.33(10) ?
W1 Ba1 O3 5_455 . 8_554 94.36(7) ?
W1 Ba1 O4 5_455 . 5_455 116.81(7) ?
W1 Ba1 O4 5_455 . 6_555 57.67(7) ?
W1 Ba1 O5 5_455 . 1_455 41.08(7) ?
W1 Ba1 O5 5_455 . . 82.80(10) ?
W1 Ba1 O5 5_455 . 2_555 114.51(10) ?
W1 Ba1 O5 5_455 . 2_655 159.78(7) ?
W1 Ba1 O6 5_455 . 1_455 74.99(7) ?
W1 Ba1 O6 5_455 . . 137.63(12) ?
W1 Ba1 O6 5_455 . 5_455 70.81(7) ?
W1 Ba1 O6 5_455 . 2_555 74.88(11) ?
W1 Ba1 O6 5_455 . 2_655 123.19(7) ?
W1 Ba1 O6 5_455 . 6_555 76.96(7) ?
W1 Ba1 O7 5_455 . . 156.08(6) ?
W1 Ba1 O7 5_455 . 5_455 101.18(6) ?
W1 Ba1 O7 5_455 . 2_555 56.04(6) ?
W1 Ba1 O7 5_455 . 6_555 53.29(6) ?
W1 Ba1 O8 5_455 . . 105.95(7) ?
W1 Ba1 O8 5_455 . 5_455 38.21(11) ?
W1 Ba1 O8 5_455 . 2_555 103.68(6) ?
W1 Ba1 O8 5_455 . 6_555 108.12(11) ?
W1 Ba1 W1 5_555 . 6_455 147.759(15) ?
W1 Ba1 W1 5_555 . 6_555 92.770(8) ?
W1 Ba1 W2 5_555 . 1_455 104.692(7) ?
W1 Ba1 W2 5_555 . . 56.451(6) ?
W1 Ba1 W2 5_555 . 5_455 54.512(7) ?
W1 Ba1 W2 5_555 . 2_555 154.753(13) ?
W1 Ba1 W2 5_555 . 2_655 95.964(7) ?
W1 Ba1 W2 5_555 . 6_555 95.055(11) ?
W1 Ba1 Tb1 5_555 . . 53.614(7) ?
W1 Ba1 Tb1 5_555 . 2_555 140.887(7) ?
W1 Ba1 Li1 5_555 . . 53.614(7) ?
W1 Ba1 Li1 5_555 . 2_555 140.887(7) ?
W1 Ba1 Li2 5_555 . . 106.120(8) ?
W1 Ba1 Li2 5_555 . 5_455 104.58(16) ?
W1 Ba1 Li2 5_555 . 5_555 49.29(9) ?
W1 Ba1 O1 5_555 . 5_455 131.40(11) ?
W1 Ba1 O1 5_555 . 5_555 67.11(9) ?
W1 Ba1 O1 5_555 . 6_455 100.08(9) ?
W1 Ba1 O1 5_555 . 6_555 17.96(12) ?
W1 Ba1 O2 5_555 . 5_455 61.20(6) ?
W1 Ba1 O2 5_555 . 6_555 101.11(7) ?
W1 Ba1 O3 5_555 . 7_456 161.55(6) ?
W1 Ba1 O3 5_555 . 7_556 111.95(10) ?
W1 Ba1 O3 5_555 . 8_454 69.91(10) ?
W1 Ba1 O3 5_555 . 8_554 21.68(6) ?
W1 Ba1 O4 5_555 . 5_455 146.46(7) ?
W1 Ba1 O4 5_555 . 6_555 24.06(7) ?
W1 Ba1 O5 5_555 . 1_455 107.10(7) ?
W1 Ba1 O5 5_555 . . 47.01(10) ?
W1 Ba1 O5 5_555 . 2_555 163.15(10) ?
W1 Ba1 O5 5_555 . 2_655 83.19(7) ?
W1 Ba1 O6 5_555 . 1_455 143.47(7) ?
W1 Ba1 O6 5_555 . . 93.91(12) ?
W1 Ba1 O6 5_555 . 5_455 91.51(7) ?
W1 Ba1 O6 5_555 . 2_555 112.70(12) ?
W1 Ba1 O6 5_555 . 2_655 58.03(7) ?
W1 Ba1 O6 5_555 . 6_555 56.42(7) ?
W1 Ba1 O7 5_555 . . 117.18(6) ?
W1 Ba1 O7 5_555 . 5_455 115.33(6) ?
W1 Ba1 O7 5_555 . 2_555 83.16(7) ?
W1 Ba1 O7 5_555 . 6_555 35.76(6) ?
W1 Ba1 O8 5_555 . . 77.59(7) ?
W1 Ba1 O8 5_555 . 5_455 66.13(11) ?
W1 Ba1 O8 5_555 . 2_555 134.48(7) ?
W1 Ba1 O8 5_555 . 6_555 87.34(12) ?
W1 Ba1 W1 6_455 . 6_555 77.842(8) ?
W1 Ba1 W2 6_455 . 1_455 95.964(7) ?
W1 Ba1 W2 6_455 . . 154.753(13) ?
W1 Ba1 W2 6_455 . 5_455 95.055(11) ?
W1 Ba1 W2 6_455 . 2_555 56.451(6) ?
W1 Ba1 W2 6_455 . 2_655 104.692(7) ?
W1 Ba1 W2 6_455 . 6_555 54.512(7) ?
W1 Ba1 Tb1 6_455 . . 140.887(7) ?
W1 Ba1 Tb1 6_455 . 2_555 53.614(7) ?
W1 Ba1 Li1 6_455 . . 140.887(7) ?
W1 Ba1 Li1 6_455 . 2_555 53.614(7) ?
W1 Ba1 Li2 6_455 . . 106.120(8) ?
W1 Ba1 Li2 6_455 . 5_455 49.29(9) ?
W1 Ba1 Li2 6_455 . 5_555 104.58(16) ?
W1 Ba1 O1 6_455 . 5_455 17.96(12) ?
W1 Ba1 O1 6_455 . 5_555 100.08(9) ?
W1 Ba1 O1 6_455 . 6_455 67.11(9) ?
W1 Ba1 O1 6_455 . 6_555 131.40(11) ?
W1 Ba1 O2 6_455 . 5_455 101.11(7) ?
W1 Ba1 O2 6_455 . 6_555 61.20(6) ?
W1 Ba1 O3 6_455 . 7_456 21.68(6) ?
W1 Ba1 O3 6_455 . 7_556 69.91(10) ?
W1 Ba1 O3 6_455 . 8_454 111.95(10) ?
W1 Ba1 O3 6_455 . 8_554 161.55(6) ?
W1 Ba1 O4 6_455 . 5_455 24.06(7) ?
W1 Ba1 O4 6_455 . 6_555 146.46(7) ?
W1 Ba1 O5 6_455 . 1_455 83.19(7) ?
W1 Ba1 O5 6_455 . . 163.15(10) ?
W1 Ba1 O5 6_455 . 2_555 47.01(10) ?
W1 Ba1 O5 6_455 . 2_655 107.10(7) ?
W1 Ba1 O6 6_455 . 1_455 58.03(7) ?
W1 Ba1 O6 6_455 . . 112.70(12) ?
W1 Ba1 O6 6_455 . 5_455 56.42(7) ?
W1 Ba1 O6 6_455 . 2_555 93.91(12) ?
W1 Ba1 O6 6_455 . 2_655 143.47(7) ?
W1 Ba1 O6 6_455 . 6_555 91.51(7) ?
W1 Ba1 O7 6_455 . . 83.16(7) ?
W1 Ba1 O7 6_455 . 5_455 35.76(6) ?
W1 Ba1 O7 6_455 . 2_555 117.18(6) ?
W1 Ba1 O7 6_455 . 6_555 115.33(6) ?
W1 Ba1 O8 6_455 . . 134.48(7) ?
W1 Ba1 O8 6_455 . 5_455 87.34(12) ?
W1 Ba1 O8 6_455 . 2_555 77.59(7) ?
W1 Ba1 O8 6_455 . 6_555 66.13(11) ?
W1 Ba1 W2 6_555 . 1_455 153.942(13) ?
W1 Ba1 W2 6_555 . . 98.185(7) ?
W1 Ba1 W2 6_555 . 5_455 94.349(11) ?
W1 Ba1 W2 6_555 . 2_555 103.175(7) ?
W1 Ba1 W2 6_555 . 2_655 58.529(6) ?
W1 Ba1 W2 6_555 . 6_555 53.552(7) ?
W1 Ba1 Tb1 6_555 . . 141.159(7) ?
W1 Ba1 Tb1 6_555 . 2_555 54.082(7) ?
W1 Ba1 Li1 6_555 . . 141.159(7) ?
W1 Ba1 Li1 6_555 . 2_555 54.082(7) ?
W1 Ba1 Li2 6_555 . . 106.991(8) ?
W1 Ba1 Li2 6_555 . 5_455 101.95(15) ?
W1 Ba1 Li2 6_555 . 5_555 51.05(7) ?
W1 Ba1 O1 6_555 . 5_455 82.98(11) ?
W1 Ba1 O1 6_555 . 5_555 25.67(9) ?
W1 Ba1 O1 6_555 . 6_455 132.54(9) ?
W1 Ba1 O1 6_555 . 6_555 79.46(12) ?
W1 Ba1 O2 6_555 . 5_455 129.19(7) ?
W1 Ba1 O2 6_555 . 6_555 20.57(6) ?
W1 Ba1 O3 6_555 . 7_456 94.36(7) ?
W1 Ba1 O3 6_555 . 7_556 24.33(10) ?
W1 Ba1 O3 6_555 . 8_454 160.57(10) ?
W1 Ba1 O3 6_555 . 8_554 86.80(6) ?
W1 Ba1 O4 6_555 . 5_455 57.67(7) ?
W1 Ba1 O4 6_555 . 6_555 116.81(7) ?
W1 Ba1 O5 6_555 . 1_455 159.78(7) ?
W1 Ba1 O5 6_555 . . 114.51(10) ?
W1 Ba1 O5 6_555 . 2_555 82.80(10) ?
W1 Ba1 O5 6_555 . 2_655 41.08(7) ?
W1 Ba1 O6 6_555 . 1_455 123.19(7) ?
W1 Ba1 O6 6_555 . . 74.88(11) ?
W1 Ba1 O6 6_555 . 5_455 76.96(7) ?
W1 Ba1 O6 6_555 . 2_555 137.63(12) ?
W1 Ba1 O6 6_555 . 2_655 74.99(7) ?
W1 Ba1 O6 6_555 . 6_555 70.81(7) ?
W1 Ba1 O7 6_555 . . 56.04(6) ?
W1 Ba1 O7 6_555 . 5_455 53.29(6) ?
W1 Ba1 O7 6_555 . 2_555 156.08(6) ?
W1 Ba1 O7 6_555 . 6_555 101.18(6) ?
W1 Ba1 O8 6_555 . . 103.68(6) ?
W1 Ba1 O8 6_555 . 5_455 108.12(11) ?
W1 Ba1 O8 6_555 . 2_555 105.95(7) ?
W1 Ba1 O8 6_555 . 6_555 38.21(11) ?
W2 Ba1 W2 1_455 . . 76.571(10) ?
W2 Ba1 W2 1_455 . 5_455 111.496(7) ?
W2 Ba1 W2 1_455 . 2_555 54.299(8) ?
W2 Ba1 W2 1_455 . 2_655 99.846(13) ?
W2 Ba1 W2 1_455 . 6_555 140.839(7) ?
W2 Ba1 Tb1 1_455 . . 51.099(8) ?
W2 Ba1 Tb1 1_455 . 2_555 101.794(11) ?
W2 Ba1 Li1 1_455 . . 51.099(8) ?
W2 Ba1 Li1 1_455 . 2_555 101.794(11) ?
W2 Ba1 Li2 1_455 . . 49.923(7) ?
W2 Ba1 Li2 1_455 . 5_455 92.3(2) ?
W2 Ba1 Li2 1_455 . 5_555 152.620(6) ?
W2 Ba1 O1 1_455 . 5_455 98.94(11) ?
W2 Ba1 O1 1_455 . 5_555 159.54(8) ?
W2 Ba1 O1 1_455 . 6_455 63.86(8) ?
W2 Ba1 O1 1_455 . 6_555 121.12(12) ?
W2 Ba1 O2 1_455 . 5_455 76.72(6) ?
W2 Ba1 O2 1_455 . 6_555 154.20(7) ?
W2 Ba1 O3 1_455 . 7_456 75.08(6) ?
W2 Ba1 O3 1_455 . 7_556 129.85(10) ?
W2 Ba1 O3 1_455 . 8_454 44.69(10) ?
W2 Ba1 O3 1_455 . 8_554 102.28(6) ?
W2 Ba1 O4 1_455 . 5_455 108.62(7) ?
W2 Ba1 O4 1_455 . 6_555 82.26(7) ?
W2 Ba1 O5 1_455 . 1_455 22.54(6) ?
W2 Ba1 O5 1_455 . . 67.84(10) ?
W2 Ba1 O5 1_455 . 2_555 74.89(10) ?
W2 Ba1 O5 1_455 . 2_655 121.12(6) ?
W2 Ba1 O6 1_455 . 1_455 39.55(7) ?
W2 Ba1 O6 1_455 . . 84.62(11) ?
W2 Ba1 O6 1_455 . 5_455 120.87(7) ?
W2 Ba1 O6 1_455 . 2_555 16.45(12) ?
W2 Ba1 O6 1_455 . 2_655 97.79(7) ?
W2 Ba1 O6 1_455 . 6_555 135.09(7) ?
W2 Ba1 O7 1_455 . . 98.32(6) ?
W2 Ba1 O7 1_455 . 5_455 130.02(6) ?
W2 Ba1 O7 1_455 . 2_555 21.92(7) ?
W2 Ba1 O7 1_455 . 6_555 104.29(6) ?
W2 Ba1 O8 1_455 . . 62.67(6) ?
W2 Ba1 O8 1_455 . 5_455 96.71(11) ?
W2 Ba1 O8 1_455 . 2_555 48.14(7) ?
W2 Ba1 O8 1_455 . 6_555 158.30(11) ?
W2 Ba1 W2 . . 5_455 110.150(7) ?
W2 Ba1 W2 . . 2_555 101.372(13) ?
W2 Ba1 W2 . . 2_655 54.299(8) ?
W2 Ba1 W2 . . 6_555 141.183(8) ?
W2 Ba1 Tb1 . . . 49.161(8) ?
W2 Ba1 Tb1 . . 2_555 103.715(11) ?
W2 Ba1 Li1 . . . 49.161(8) ?
W2 Ba1 Li1 . . 2_555 103.715(11) ?
W2 Ba1 Li2 . . . 50.686(7) ?
W2 Ba1 Li2 . . 5_455 153.079(9) ?
W2 Ba1 Li2 . . 5_555 91.3(2) ?
W2 Ba1 O1 . . 5_455 172.10(11) ?
W2 Ba1 O1 . . 5_555 83.55(8) ?
W2 Ba1 O1 . . 6_455 126.93(9) ?
W2 Ba1 O1 . . 6_555 70.80(11) ?
W2 Ba1 O2 . . 5_455 100.54(7) ?
W2 Ba1 O2 . . 6_555 118.49(6) ?
W2 Ba1 O3 . . 7_456 138.69(6) ?
W2 Ba1 O3 . . 7_556 96.13(10) ?
W2 Ba1 O3 . . 8_454 79.87(10) ?
W2 Ba1 O3 . . 8_554 37.33(6) ?
W2 Ba1 O4 . . 5_455 136.08(7) ?
W2 Ba1 O4 . . 6_555 57.41(7) ?
W2 Ba1 O5 . . 1_455 95.98(7) ?
W2 Ba1 O5 . . . 20.65(10) ?
W2 Ba1 O5 . . 2_555 107.93(10) ?
W2 Ba1 O5 . . 2_655 59.70(7) ?
W2 Ba1 O6 . . 1_455 107.08(7) ?
W2 Ba1 O6 . . . 43.29(12) ?
W2 Ba1 O6 . . 5_455 147.62(7) ?
W2 Ba1 O6 . . 2_555 72.05(11) ?
W2 Ba1 O6 . . 2_655 23.20(7) ?
W2 Ba1 O6 . . 6_555 110.93(7) ?
W2 Ba1 O7 . . . 74.30(7) ?
W2 Ba1 O7 . . 5_455 151.29(6) ?
W2 Ba1 O7 . . 2_555 60.00(6) ?
W2 Ba1 O7 . . 6_555 89.92(6) ?
W2 Ba1 O8 . . . 21.71(6) ?
W2 Ba1 O8 . . 5_455 117.25(12) ?
W2 Ba1 O8 . . 2_555 79.67(7) ?
W2 Ba1 O8 . . 6_555 124.85(11) ?
W2 Ba1 W2 5_455 . 2_555 141.183(8) ?
W2 Ba1 W2 5_455 . 2_655 140.839(7) ?
W2 Ba1 W2 5_455 . 6_555 55.064(10) ?
W2 Ba1 Tb1 5_455 . . 81.674(8) ?
W2 Ba1 Tb1 5_455 . 2_555 136.738(12) ?
W2 Ba1 Li1 5_455 . . 81.674(8) ?
W2 Ba1 Li1 5_455 . 2_555 136.738(12) ?
W2 Ba1 Li2 5_455 . . 152.468(6) ?
W2 Ba1 Li2 5_455 . 5_455 50.91(19) ?
W2 Ba1 Li2 5_455 . 5_555 49.56(19) ?
W2 Ba1 O1 5_455 . 5_455 77.47(11) ?
W2 Ba1 O1 5_455 . 5_555 79.76(8) ?
W2 Ba1 O1 5_455 . 6_455 59.62(8) ?
W2 Ba1 O1 5_455 . 6_555 44.85(11) ?
W2 Ba1 O2 5_455 . 5_455 34.84(6) ?
W2 Ba1 O2 5_455 . 6_555 84.09(7) ?
W2 Ba1 O3 5_455 . 7_456 107.90(6) ?
W2 Ba1 O3 5_455 . 7_556 117.39(10) ?
W2 Ba1 O3 5_455 . 8_454 68.69(10) ?
W2 Ba1 O3 5_455 . 8_554 75.77(6) ?
W2 Ba1 O4 5_455 . 5_455 107.95(7) ?
W2 Ba1 O4 5_455 . 6_555 55.77(7) ?
W2 Ba1 O5 5_455 . 1_455 94.23(6) ?
W2 Ba1 O5 5_455 . . 95.31(10) ?
W2 Ba1 O5 5_455 . 2_555 141.82(10) ?
W2 Ba1 O5 5_455 . 2_655 119.11(6) ?
W2 Ba1 O6 5_455 . 1_455 121.30(7) ?
W2 Ba1 O6 5_455 . . 146.64(11) ?
W2 Ba1 O6 5_455 . 5_455 40.03(7) ?
W2 Ba1 O6 5_455 . 2_555 127.94(12) ?
W2 Ba1 O6 5_455 . 2_655 110.84(7) ?
W2 Ba1 O6 5_455 . 6_555 23.60(7) ?
W2 Ba1 O7 5_455 . . 150.13(6) ?
W2 Ba1 O7 5_455 . 5_455 73.20(7) ?
W2 Ba1 O7 5_455 . 2_555 102.20(7) ?
W2 Ba1 O7 5_455 . 6_555 20.53(6) ?
W2 Ba1 O8 5_455 . . 129.54(7) ?
W2 Ba1 O8 5_455 . 5_455 17.57(11) ?
W2 Ba1 O8 5_455 . 2_555 156.17(6) ?
W2 Ba1 O8 5_455 . 6_555 60.84(12) ?
W2 Ba1 W2 2_555 . 2_655 76.571(10) ?
W2 Ba1 W2 2_555 . 6_555 110.150(7) ?
W2 Ba1 Tb1 2_555 . . 103.715(11) ?
W2 Ba1 Tb1 2_555 . 2_555 49.161(8) ?
W2 Ba1 Li1 2_555 . . 103.715(11) ?
W2 Ba1 Li1 2_555 . 2_555 49.161(8) ?
W2 Ba1 Li2 2_555 . . 50.686(7) ?
W2 Ba1 Li2 2_555 . 5_455 91.3(2) ?
W2 Ba1 Li2 2_555 . 5_555 153.079(9) ?
W2 Ba1 O1 2_555 . 5_455 70.80(11) ?
W2 Ba1 O1 2_555 . 5_555 126.93(9) ?
W2 Ba1 O1 2_555 . 6_455 83.55(8) ?
W2 Ba1 O1 2_555 . 6_555 172.10(11) ?
W2 Ba1 O2 2_555 . 5_455 118.49(6) ?
W2 Ba1 O2 2_555 . 6_555 100.54(7) ?
W2 Ba1 O3 2_555 . 7_456 37.33(6) ?
W2 Ba1 O3 2_555 . 7_556 79.87(10) ?
W2 Ba1 O3 2_555 . 8_454 96.13(10) ?
W2 Ba1 O3 2_555 . 8_554 138.69(6) ?
W2 Ba1 O4 2_555 . 5_455 57.41(7) ?
W2 Ba1 O4 2_555 . 6_555 136.08(7) ?
W2 Ba1 O5 2_555 . 1_455 59.70(7) ?
W2 Ba1 O5 2_555 . . 107.93(10) ?
W2 Ba1 O5 2_555 . 2_555 20.65(10) ?
W2 Ba1 O5 2_555 . 2_655 95.98(7) ?
W2 Ba1 O6 2_555 . 1_455 23.20(7) ?
W2 Ba1 O6 2_555 . . 72.05(11) ?
W2 Ba1 O6 2_555 . 5_455 110.93(7) ?
W2 Ba1 O6 2_555 . 2_555 43.29(12) ?
W2 Ba1 O6 2_555 . 2_655 107.08(7) ?
W2 Ba1 O6 2_555 . 6_555 147.62(7) ?
W2 Ba1 O7 2_555 . . 60.00(6) ?
W2 Ba1 O7 2_555 . 5_455 89.92(6) ?
W2 Ba1 O7 2_555 . 2_555 74.30(7) ?
W2 Ba1 O7 2_555 . 6_555 151.29(6) ?
W2 Ba1 O8 2_555 . . 79.67(7) ?
W2 Ba1 O8 2_555 . 5_455 124.85(11) ?
W2 Ba1 O8 2_555 . 2_555 21.71(6) ?
W2 Ba1 O8 2_555 . 6_555 117.25(12) ?
W2 Ba1 W2 2_655 . 6_555 111.496(7) ?
W2 Ba1 Tb1 2_655 . . 101.794(11) ?
W2 Ba1 Tb1 2_655 . 2_555 51.099(8) ?
W2 Ba1 Li1 2_655 . . 101.794(11) ?
W2 Ba1 Li1 2_655 . 2_555 51.099(8) ?
W2 Ba1 Li2 2_655 . . 49.923(7) ?
W2 Ba1 Li2 2_655 . 5_455 152.620(6) ?
W2 Ba1 Li2 2_655 . 5_555 92.3(2) ?
W2 Ba1 O1 2_655 . 5_455 121.12(12) ?
W2 Ba1 O1 2_655 . 5_555 63.86(8) ?
W2 Ba1 O1 2_655 . 6_455 159.54(8) ?
W2 Ba1 O1 2_655 . 6_555 98.94(11) ?
W2 Ba1 O2 2_655 . 5_455 154.20(7) ?
W2 Ba1 O2 2_655 . 6_555 76.72(6) ?
W2 Ba1 O3 2_655 . 7_456 102.28(6) ?
W2 Ba1 O3 2_655 . 7_556 44.69(10) ?
W2 Ba1 O3 2_655 . 8_454 129.85(10) ?
W2 Ba1 O3 2_655 . 8_554 75.08(6) ?
W2 Ba1 O4 2_655 . 5_455 82.26(7) ?
W2 Ba1 O4 2_655 . 6_555 108.62(7) ?
W2 Ba1 O5 2_655 . 1_455 121.12(6) ?
W2 Ba1 O5 2_655 . . 74.89(10) ?
W2 Ba1 O5 2_655 . 2_555 67.84(10) ?
W2 Ba1 O5 2_655 . 2_655 22.54(6) ?
W2 Ba1 O6 2_655 . 1_455 97.79(7) ?
W2 Ba1 O6 2_655 . . 16.45(12) ?
W2 Ba1 O6 2_655 . 5_455 135.09(7) ?
W2 Ba1 O6 2_655 . 2_555 84.62(11) ?
W2 Ba1 O6 2_655 . 2_655 39.55(7) ?
W2 Ba1 O6 2_655 . 6_555 120.87(7) ?
W2 Ba1 O7 2_655 . . 21.92(7) ?
W2 Ba1 O7 2_655 . 5_455 104.29(6) ?
W2 Ba1 O7 2_655 . 2_555 98.32(6) ?
W2 Ba1 O7 2_655 . 6_555 130.02(6) ?
W2 Ba1 O8 2_655 . . 48.14(7) ?
W2 Ba1 O8 2_655 . 5_455 158.30(11) ?
W2 Ba1 O8 2_655 . 2_555 62.67(6) ?
W2 Ba1 O8 2_655 . 6_555 96.71(11) ?
W2 Ba1 Tb1 6_555 . . 136.738(12) ?
W2 Ba1 Tb1 6_555 . 2_555 81.674(8) ?
W2 Ba1 Li1 6_555 . . 136.738(12) ?
W2 Ba1 Li1 6_555 . 2_555 81.674(8) ?
W2 Ba1 Li2 6_555 . . 152.468(6) ?
W2 Ba1 Li2 6_555 . 5_455 49.56(19) ?
W2 Ba1 Li2 6_555 . 5_555 50.91(19) ?
W2 Ba1 O1 6_555 . 5_455 44.85(11) ?
W2 Ba1 O1 6_555 . 5_555 59.62(8) ?
W2 Ba1 O1 6_555 . 6_455 79.76(8) ?
W2 Ba1 O1 6_555 . 6_555 77.47(11) ?
W2 Ba1 O2 6_555 . 5_455 84.09(7) ?
W2 Ba1 O2 6_555 . 6_555 34.84(6) ?
W2 Ba1 O3 6_555 . 7_456 75.77(6) ?
W2 Ba1 O3 6_555 . 7_556 68.69(10) ?
W2 Ba1 O3 6_555 . 8_454 117.39(10) ?
W2 Ba1 O3 6_555 . 8_554 107.90(6) ?
W2 Ba1 O4 6_555 . 5_455 55.77(7) ?
W2 Ba1 O4 6_555 . 6_555 107.95(7) ?
W2 Ba1 O5 6_555 . 1_455 119.11(6) ?
W2 Ba1 O5 6_555 . . 141.82(10) ?
W2 Ba1 O5 6_555 . 2_555 95.31(10) ?
W2 Ba1 O5 6_555 . 2_655 94.23(6) ?
W2 Ba1 O6 6_555 . 1_455 110.84(7) ?
W2 Ba1 O6 6_555 . . 127.94(12) ?
W2 Ba1 O6 6_555 . 5_455 23.60(7) ?
W2 Ba1 O6 6_555 . 2_555 146.64(11) ?
W2 Ba1 O6 6_555 . 2_655 121.30(7) ?
W2 Ba1 O6 6_555 . 6_555 40.03(7) ?
W2 Ba1 O7 6_555 . . 102.20(7) ?
W2 Ba1 O7 6_555 . 5_455 20.53(6) ?
W2 Ba1 O7 6_555 . 2_555 150.13(6) ?
W2 Ba1 O7 6_555 . 6_555 73.20(7) ?
W2 Ba1 O8 6_555 . . 156.17(6) ?
W2 Ba1 O8 6_555 . 5_455 60.84(12) ?
W2 Ba1 O8 6_555 . 2_555 129.54(7) ?
W2 Ba1 O8 6_555 . 6_555 17.57(11) ?
Tb1 Ba1 Tb1 . . 2_555 141.588(15) ?
Tb1 Ba1 Li1 . . . 0 ?
Tb1 Ba1 Li1 . . 2_555 141.588(15) ?
Tb1 Ba1 Li2 . . . 70.794(9) ?
Tb1 Ba1 Li2 . . 5_455 104.92(5) ?
Tb1 Ba1 Li2 . . 5_555 102.53(6) ?
Tb1 Ba1 O1 . . 5_455 132.53(12) ?
Tb1 Ba1 O1 . . 5_555 117.37(9) ?
Tb1 Ba1 O1 . . 6_455 78.11(9) ?
Tb1 Ba1 O1 . . 6_555 70.58(12) ?
Tb1 Ba1 O2 . . 5_455 55.87(7) ?
Tb1 Ba1 O2 . . 6_555 154.65(7) ?
Tb1 Ba1 O3 . . 7_456 123.76(7) ?
Tb1 Ba1 O3 . . 7_556 145.29(10) ?
Tb1 Ba1 O3 . . 8_454 30.92(10) ?
Tb1 Ba1 O3 . . 8_554 54.65(6) ?
Tb1 Ba1 O4 . . 5_455 159.62(7) ?
Tb1 Ba1 O4 . . 6_555 32.54(7) ?
Tb1 Ba1 O5 . . 1_455 58.43(7) ?
Tb1 Ba1 O5 . . . 29.26(10) ?
Tb1 Ba1 O5 . . 2_555 123.12(10) ?
Tb1 Ba1 O5 . . 2_655 108.41(7) ?
Tb1 Ba1 O6 . . 1_455 90.40(7) ?
Tb1 Ba1 O6 . . . 87.41(12) ?
Tb1 Ba1 O6 . . 5_455 117.81(8) ?
Tb1 Ba1 O6 . . 2_555 60.47(12) ?
Tb1 Ba1 O6 . . 2_655 70.63(7) ?
Tb1 Ba1 O6 . . 6_555 99.06(8) ?
Tb1 Ba1 O7 . . . 117.97(7) ?
Tb1 Ba1 O7 . . 5_455 152.76(7) ?
Tb1 Ba1 O7 . . 2_555 29.64(7) ?
Tb1 Ba1 O7 . . 6_555 64.25(7) ?
Tb1 Ba1 O8 . . . 55.06(7) ?
Tb1 Ba1 O8 . . 5_455 77.99(12) ?
Tb1 Ba1 O8 . . 2_555 89.84(7) ?
Tb1 Ba1 O8 . . 6_555 137.95(12) ?
Tb1 Ba1 Li1 2_555 . . 141.588(15) ?
Tb1 Ba1 Li1 2_555 . 2_555 0 ?
Tb1 Ba1 Li2 2_555 . . 70.794(9) ?
Tb1 Ba1 Li2 2_555 . 5_455 102.53(6) ?
Tb1 Ba1 Li2 2_555 . 5_555 104.92(5) ?
Tb1 Ba1 O1 2_555 . 5_455 70.58(12) ?
Tb1 Ba1 O1 2_555 . 5_555 78.11(9) ?
Tb1 Ba1 O1 2_555 . 6_455 117.37(9) ?
Tb1 Ba1 O1 2_555 . 6_555 132.53(12) ?
Tb1 Ba1 O2 2_555 . 5_455 154.65(7) ?
Tb1 Ba1 O2 2_555 . 6_555 55.87(7) ?
Tb1 Ba1 O3 2_555 . 7_456 54.65(6) ?
Tb1 Ba1 O3 2_555 . 7_556 30.92(10) ?
Tb1 Ba1 O3 2_555 . 8_454 145.29(10) ?
Tb1 Ba1 O3 2_555 . 8_554 123.76(7) ?
Tb1 Ba1 O4 2_555 . 5_455 32.54(7) ?
Tb1 Ba1 O4 2_555 . 6_555 159.62(7) ?
Tb1 Ba1 O5 2_555 . 1_455 108.41(7) ?
Tb1 Ba1 O5 2_555 . . 123.12(10) ?
Tb1 Ba1 O5 2_555 . 2_555 29.26(10) ?
Tb1 Ba1 O5 2_555 . 2_655 58.43(7) ?
Tb1 Ba1 O6 2_555 . 1_455 70.63(7) ?
Tb1 Ba1 O6 2_555 . . 60.47(12) ?
Tb1 Ba1 O6 2_555 . 5_455 99.06(8) ?
Tb1 Ba1 O6 2_555 . 2_555 87.41(12) ?
Tb1 Ba1 O6 2_555 . 2_655 90.40(7) ?
Tb1 Ba1 O6 2_555 . 6_555 117.81(8) ?
Tb1 Ba1 O7 2_555 . . 29.64(7) ?
Tb1 Ba1 O7 2_555 . 5_455 64.25(7) ?
Tb1 Ba1 O7 2_555 . 2_555 117.97(7) ?
Tb1 Ba1 O7 2_555 . 6_555 152.76(7) ?
Tb1 Ba1 O8 2_555 . . 89.84(7) ?
Tb1 Ba1 O8 2_555 . 5_455 137.95(12) ?
Tb1 Ba1 O8 2_555 . 2_555 55.06(7) ?
Tb1 Ba1 O8 2_555 . 6_555 77.99(12) ?
Li1 Ba1 Li1 . . 2_555 141.588(15) ?
Li1 Ba1 Li2 . . . 70.794(9) ?
Li1 Ba1 Li2 . . 5_455 104.92(5) ?
Li1 Ba1 Li2 . . 5_555 102.53(6) ?
Li1 Ba1 O1 . . 5_455 132.53(12) ?
Li1 Ba1 O1 . . 5_555 117.37(9) ?
Li1 Ba1 O1 . . 6_455 78.11(9) ?
Li1 Ba1 O1 . . 6_555 70.58(12) ?
Li1 Ba1 O2 . . 5_455 55.87(7) ?
Li1 Ba1 O2 . . 6_555 154.65(7) ?
Li1 Ba1 O3 . . 7_456 123.76(7) ?
Li1 Ba1 O3 . . 7_556 145.29(10) ?
Li1 Ba1 O3 . . 8_454 30.92(10) ?
Li1 Ba1 O3 . . 8_554 54.65(6) ?
Li1 Ba1 O4 . . 5_455 159.62(7) ?
Li1 Ba1 O4 . . 6_555 32.54(7) ?
Li1 Ba1 O5 . . 1_455 58.43(7) ?
Li1 Ba1 O5 . . . 29.26(10) ?
Li1 Ba1 O5 . . 2_555 123.12(10) ?
Li1 Ba1 O5 . . 2_655 108.41(7) ?
Li1 Ba1 O6 . . 1_455 90.40(7) ?
Li1 Ba1 O6 . . . 87.41(12) ?
Li1 Ba1 O6 . . 5_455 117.81(8) ?
Li1 Ba1 O6 . . 2_555 60.47(12) ?
Li1 Ba1 O6 . . 2_655 70.63(7) ?
Li1 Ba1 O6 . . 6_555 99.06(8) ?
Li1 Ba1 O7 . . . 117.97(7) ?
Li1 Ba1 O7 . . 5_455 152.76(7) ?
Li1 Ba1 O7 . . 2_555 29.64(7) ?
Li1 Ba1 O7 . . 6_555 64.25(7) ?
Li1 Ba1 O8 . . . 55.06(7) ?
Li1 Ba1 O8 . . 5_455 77.99(12) ?
Li1 Ba1 O8 . . 2_555 89.84(7) ?
Li1 Ba1 O8 . . 6_555 137.95(12) ?
Li1 Ba1 Li2 2_555 . . 70.794(9) ?
Li1 Ba1 Li2 2_555 . 5_455 102.53(6) ?
Li1 Ba1 Li2 2_555 . 5_555 104.92(5) ?
Li1 Ba1 O1 2_555 . 5_455 70.58(12) ?
Li1 Ba1 O1 2_555 . 5_555 78.11(9) ?
Li1 Ba1 O1 2_555 . 6_455 117.37(9) ?
Li1 Ba1 O1 2_555 . 6_555 132.53(12) ?
Li1 Ba1 O2 2_555 . 5_455 154.65(7) ?
Li1 Ba1 O2 2_555 . 6_555 55.87(7) ?
Li1 Ba1 O3 2_555 . 7_456 54.65(6) ?
Li1 Ba1 O3 2_555 . 7_556 30.92(10) ?
Li1 Ba1 O3 2_555 . 8_454 145.29(10) ?
Li1 Ba1 O3 2_555 . 8_554 123.76(7) ?
Li1 Ba1 O4 2_555 . 5_455 32.54(7) ?
Li1 Ba1 O4 2_555 . 6_555 159.62(7) ?
Li1 Ba1 O5 2_555 . 1_455 108.41(7) ?
Li1 Ba1 O5 2_555 . . 123.12(10) ?
Li1 Ba1 O5 2_555 . 2_555 29.26(10) ?
Li1 Ba1 O5 2_555 . 2_655 58.43(7) ?
Li1 Ba1 O6 2_555 . 1_455 70.63(7) ?
Li1 Ba1 O6 2_555 . . 60.47(12) ?
Li1 Ba1 O6 2_555 . 5_455 99.06(8) ?
Li1 Ba1 O6 2_555 . 2_555 87.41(12) ?
Li1 Ba1 O6 2_555 . 2_655 90.40(7) ?
Li1 Ba1 O6 2_555 . 6_555 117.81(8) ?
Li1 Ba1 O7 2_555 . . 29.64(7) ?
Li1 Ba1 O7 2_555 . 5_455 64.25(7) ?
Li1 Ba1 O7 2_555 . 2_555 117.97(7) ?
Li1 Ba1 O7 2_555 . 6_555 152.76(7) ?
Li1 Ba1 O8 2_555 . . 89.84(7) ?
Li1 Ba1 O8 2_555 . 5_455 137.95(12) ?
Li1 Ba1 O8 2_555 . 2_555 55.06(7) ?
Li1 Ba1 O8 2_555 . 6_555 77.99(12) ?
Li2 Ba1 Li2 . . 5_455 136.2(2) ?
Li2 Ba1 Li2 . . 5_555 136.2(2) ?
Li2 Ba1 O1 . . 5_455 121.47(11) ?
Li2 Ba1 O1 . . 5_555 112.67(8) ?
Li2 Ba1 O1 . . 6_455 112.67(8) ?
Li2 Ba1 O1 . . 6_555 121.47(11) ?
Li2 Ba1 O2 . . 5_455 121.39(7) ?
Li2 Ba1 O2 . . 6_555 121.39(7) ?
Li2 Ba1 O3 . . 7_456 88.01(6) ?
Li2 Ba1 O3 . . 7_556 86.87(10) ?
Li2 Ba1 O3 . . 8_454 86.87(10) ?
Li2 Ba1 O3 . . 8_554 88.01(6) ?
Li2 Ba1 O4 . . 5_455 98.24(7) ?
Li2 Ba1 O4 . . 6_555 98.24(7) ?
Li2 Ba1 O5 . . 1_455 71.59(6) ?
Li2 Ba1 O5 . . . 60.30(10) ?
Li2 Ba1 O5 . . 2_555 60.30(10) ?
Li2 Ba1 O5 . . 2_655 71.59(6) ?
Li2 Ba1 O6 . . 1_455 60.43(7) ?
Li2 Ba1 O6 . . . 35.15(11) ?
Li2 Ba1 O6 . . 5_455 161.52(7) ?
Li2 Ba1 O6 . . 2_555 35.15(11) ?
Li2 Ba1 O6 . . 2_655 60.43(7) ?
Li2 Ba1 O6 . . 6_555 161.52(7) ?
Li2 Ba1 O7 . . . 52.55(7) ?
Li2 Ba1 O7 . . 5_455 133.71(7) ?
Li2 Ba1 O7 . . 2_555 52.55(7) ?
Li2 Ba1 O7 . . 6_555 133.71(7) ?
Li2 Ba1 O8 . . . 28.98(6) ?
Li2 Ba1 O8 . . 5_455 144.32(12) ?
Li2 Ba1 O8 . . 2_555 28.98(6) ?
Li2 Ba1 O8 . . 6_555 144.32(12) ?
Li2 Ba1 Li2 5_455 . 5_555 87.7(3) ?
Li2 Ba1 O1 5_455 . 5_455 31.95(13) ?
Li2 Ba1 O1 5_455 . 5_555 107.7(2) ?
Li2 Ba1 O1 5_455 . 6_455 30.59(18) ?
Li2 Ba1 O1 5_455 . 6_555 95.5(2) ?
Li2 Ba1 O2 5_455 . 5_455 52.69(8) ?
Li2 Ba1 O2 5_455 . 6_555 81.65(16) ?
Li2 Ba1 O3 5_455 . 7_456 57.26(18) ?
Li2 Ba1 O3 5_455 . 7_556 109.54(12) ?
Li2 Ba1 O3 5_455 . 8_454 75.18(13) ?
Li2 Ba1 O3 5_455 . 8_554 126.23(18) ?
Li2 Ba1 O4 5_455 . 5_455 70.60(8) ?
Li2 Ba1 O4 5_455 . 6_555 97.20(11) ?
Li2 Ba1 O5 5_455 . 1_455 69.9(2) ?
Li2 Ba1 O5 5_455 . . 132.48(10) ?
Li2 Ba1 O5 5_455 . 2_555 92.26(19) ?
Li2 Ba1 O5 5_455 . 2_655 143.00(16) ?
Li2 Ba1 O6 5_455 . 1_455 76.3(2) ?
Li2 Ba1 O6 5_455 . . 161.42(19) ?
Li2 Ba1 O6 5_455 . 5_455 28.9(2) ?
Li2 Ba1 O6 5_455 . 2_555 103.4(3) ?
Li2 Ba1 O6 5_455 . 2_655 161.6(2) ?
Li2 Ba1 O6 5_455 . 6_555 60.5(2) ?
Li2 Ba1 O7 5_455 . . 132.17(9) ?
Li2 Ba1 O7 5_455 . 5_455 50.50(12) ?
Li2 Ba1 O7 5_455 . 2_555 101.89(17) ?
Li2 Ba1 O7 5_455 . 6_555 68.85(17) ?
Li2 Ba1 O8 5_455 . . 154.14(19) ?
Li2 Ba1 O8 5_455 . 5_455 38.82(18) ?
Li2 Ba1 O8 5_455 . 2_555 111.2(2) ?
Li2 Ba1 O8 5_455 . 6_555 66.9(2) ?
Li2 Ba1 O1 5_555 . 5_455 95.5(2) ?
Li2 Ba1 O1 5_555 . 5_555 30.59(18) ?
Li2 Ba1 O1 5_555 . 6_455 107.7(2) ?
Li2 Ba1 O1 5_555 . 6_555 31.95(13) ?
Li2 Ba1 O2 5_555 . 5_455 81.65(16) ?
Li2 Ba1 O2 5_555 . 6_555 52.69(8) ?
Li2 Ba1 O3 5_555 . 7_456 126.23(18) ?
Li2 Ba1 O3 5_555 . 7_556 75.18(13) ?
Li2 Ba1 O3 5_555 . 8_454 109.54(12) ?
Li2 Ba1 O3 5_555 . 8_554 57.26(18) ?
Li2 Ba1 O4 5_555 . 5_455 97.20(11) ?
Li2 Ba1 O4 5_555 . 6_555 70.60(8) ?
Li2 Ba1 O5 5_555 . 1_455 143.00(16) ?
Li2 Ba1 O5 5_555 . . 92.26(19) ?
Li2 Ba1 O5 5_555 . 2_555 132.48(10) ?
Li2 Ba1 O5 5_555 . 2_655 69.9(2) ?
Li2 Ba1 O6 5_555 . 1_455 161.6(2) ?
Li2 Ba1 O6 5_555 . . 103.4(3) ?
Li2 Ba1 O6 5_555 . 5_455 60.5(2) ?
Li2 Ba1 O6 5_555 . 2_555 161.42(19) ?
Li2 Ba1 O6 5_555 . 2_655 76.3(2) ?
Li2 Ba1 O6 5_555 . 6_555 28.9(2) ?
Li2 Ba1 O7 5_555 . . 101.89(17) ?
Li2 Ba1 O7 5_555 . 5_455 68.85(17) ?
Li2 Ba1 O7 5_555 . 2_555 132.17(9) ?
Li2 Ba1 O7 5_555 . 6_555 50.50(12) ?
Li2 Ba1 O8 5_555 . . 111.2(2) ?
Li2 Ba1 O8 5_555 . 5_455 66.9(2) ?
Li2 Ba1 O8 5_555 . 2_555 154.14(19) ?
Li2 Ba1 O8 5_555 . 6_555 38.82(18) ?
O1 Ba1 O1 5_455 . 5_555 100.23(14) ?
O1 Ba1 O1 5_455 . 6_455 54.54(15) ?
O1 Ba1 O1 5_455 . 6_555 117.05(16) ?
O1 Ba1 O2 5_455 . 5_455 84.54(14) ?
O1 Ba1 O2 5_455 . 6_555 63.34(13) ?
O1 Ba1 O3 5_455 . 7_456 33.51(13) ?
O1 Ba1 O3 5_455 . 7_556 81.68(15) ?
O1 Ba1 O3 5_455 . 8_454 101.63(15) ?
O1 Ba1 O3 5_455 . 8_554 150.47(13) ?
O1 Ba1 O4 5_455 . 5_455 38.87(14) ?
O1 Ba1 O4 5_455 . 6_555 128.97(14) ?
O1 Ba1 O5 5_455 . 1_455 81.07(13) ?
O1 Ba1 O5 5_455 . . 161.77(15) ?
O1 Ba1 O5 5_455 . 2_555 64.38(15) ?
O1 Ba1 O5 5_455 . 2_655 119.02(14) ?
O1 Ba1 O6 5_455 . 1_455 66.17(13) ?
O1 Ba1 O6 5_455 . . 130.48(17) ?
O1 Ba1 O6 5_455 . 5_455 40.26(13) ?
O1 Ba1 O6 5_455 . 2_555 101.81(16) ?
O1 Ba1 O6 5_455 . 2_655 156.84(14) ?
O1 Ba1 O6 5_455 . 6_555 76.86(13) ?
O1 Ba1 O7 5_455 . . 100.21(14) ?
O1 Ba1 O7 5_455 . 5_455 31.49(12) ?
O1 Ba1 O7 5_455 . 2_555 117.24(13) ?
O1 Ba1 O7 5_455 . 6_555 97.53(13) ?
O1 Ba1 O8 5_455 . . 150.46(13) ?
O1 Ba1 O8 5_455 . 5_455 69.43(17) ?
O1 Ba1 O8 5_455 . 2_555 92.49(13) ?
O1 Ba1 O8 5_455 . 6_555 60.21(15) ?
O1 Ba1 O1 5_555 . 6_455 134.66(11) ?
O1 Ba1 O1 5_555 . 6_555 54.54(15) ?
O1 Ba1 O2 5_555 . 5_455 112.14(11) ?
O1 Ba1 O2 5_555 . 6_555 38.88(11) ?
O1 Ba1 O3 5_555 . 7_456 118.87(11) ?
O1 Ba1 O3 5_555 . 7_556 47.20(13) ?
O1 Ba1 O3 5_555 . 8_454 136.18(14) ?
O1 Ba1 O3 5_555 . 8_554 62.86(11) ?
O1 Ba1 O4 5_555 . 5_455 82.49(11) ?
O1 Ba1 O4 5_555 . 6_555 91.15(12) ?
O1 Ba1 O5 5_555 . 1_455 173.34(11) ?
O1 Ba1 O5 5_555 . . 94.81(13) ?
O1 Ba1 O5 5_555 . 2_555 107.34(14) ?
O1 Ba1 O5 5_555 . 2_655 41.43(10) ?
O1 Ba1 O6 5_555 . 1_455 148.51(12) ?
O1 Ba1 O6 5_555 . . 77.54(14) ?
O1 Ba1 O6 5_555 . 5_455 78.94(10) ?
O1 Ba1 O6 5_555 . 2_555 147.79(14) ?
O1 Ba1 O6 5_555 . 2_655 61.82(11) ?
O1 Ba1 O6 5_555 . 6_555 57.37(11) ?
O1 Ba1 O7 5_555 . . 71.30(10) ?
O1 Ba1 O7 5_555 . 5_455 68.75(10) ?
O1 Ba1 O7 5_555 . 2_555 142.14(11) ?
O1 Ba1 O7 5_555 . 6_555 80.19(11) ?
O1 Ba1 O8 5_555 . . 96.91(10) ?
O1 Ba1 O8 5_555 . 5_455 96.64(14) ?
O1 Ba1 O8 5_555 . 2_555 123.64(11) ?
O1 Ba1 O8 5_555 . 6_555 42.11(13) ?
O1 Ba1 O1 6_455 . 6_555 100.23(14) ?
O1 Ba1 O2 6_455 . 5_455 38.88(11) ?
O1 Ba1 O2 6_455 . 6_555 112.14(11) ?
O1 Ba1 O3 6_455 . 7_456 62.86(11) ?
O1 Ba1 O3 6_455 . 7_556 136.18(14) ?
O1 Ba1 O3 6_455 . 8_454 47.20(13) ?
O1 Ba1 O3 6_455 . 8_554 118.87(11) ?
O1 Ba1 O4 6_455 . 5_455 91.15(12) ?
O1 Ba1 O4 6_455 . 6_555 82.49(11) ?
O1 Ba1 O5 6_455 . 1_455 41.43(10) ?
O1 Ba1 O5 6_455 . . 107.34(14) ?
O1 Ba1 O5 6_455 . 2_555 94.81(13) ?
O1 Ba1 O5 6_455 . 2_655 173.34(11) ?
O1 Ba1 O6 6_455 . 1_455 61.82(11) ?
O1 Ba1 O6 6_455 . . 147.79(14) ?
O1 Ba1 O6 6_455 . 5_455 57.37(11) ?
O1 Ba1 O6 6_455 . 2_555 77.54(14) ?
O1 Ba1 O6 6_455 . 2_655 148.51(12) ?
O1 Ba1 O6 6_455 . 6_555 78.94(10) ?
O1 Ba1 O7 6_455 . . 142.14(11) ?
O1 Ba1 O7 6_455 . 5_455 80.19(11) ?
O1 Ba1 O7 6_455 . 2_555 71.30(10) ?
O1 Ba1 O7 6_455 . 6_555 68.75(10) ?
O1 Ba1 O8 6_455 . . 123.64(11) ?
O1 Ba1 O8 6_455 . 5_455 42.11(13) ?
O1 Ba1 O8 6_455 . 2_555 96.91(10) ?
O1 Ba1 O8 6_455 . 6_555 96.64(14) ?
O1 Ba1 O2 6_555 . 5_455 63.34(13) ?
O1 Ba1 O2 6_555 . 6_555 84.54(14) ?
O1 Ba1 O3 6_555 . 7_456 150.47(13) ?
O1 Ba1 O3 6_555 . 7_556 101.63(15) ?
O1 Ba1 O3 6_555 . 8_454 81.68(15) ?
O1 Ba1 O3 6_555 . 8_554 33.51(13) ?
O1 Ba1 O4 6_555 . 5_455 128.97(14) ?
O1 Ba1 O4 6_555 . 6_555 38.87(14) ?
O1 Ba1 O5 6_555 . 1_455 119.02(14) ?
O1 Ba1 O5 6_555 . . 64.38(15) ?
O1 Ba1 O5 6_555 . 2_555 161.77(15) ?
O1 Ba1 O5 6_555 . 2_655 81.07(13) ?
O1 Ba1 O6 6_555 . 1_455 156.84(14) ?
O1 Ba1 O6 6_555 . . 101.81(16) ?
O1 Ba1 O6 6_555 . 5_455 76.86(13) ?
O1 Ba1 O6 6_555 . 2_555 130.48(17) ?
O1 Ba1 O6 6_555 . 2_655 66.17(13) ?
O1 Ba1 O6 6_555 . 6_555 40.26(13) ?
O1 Ba1 O7 6_555 . . 117.24(13) ?
O1 Ba1 O7 6_555 . 5_455 97.53(13) ?
O1 Ba1 O7 6_555 . 2_555 100.21(14) ?
O1 Ba1 O7 6_555 . 6_555 31.49(12) ?
O1 Ba1 O8 6_555 . . 92.49(13) ?
O1 Ba1 O8 6_555 . 5_455 60.21(15) ?
O1 Ba1 O8 6_555 . 2_555 150.46(13) ?
O1 Ba1 O8 6_555 . 6_555 69.43(17) ?
O2 Ba1 O2 5_455 . 6_555 117.23(9) ?
O2 Ba1 O3 5_455 . 7_456 101.46(9) ?
O2 Ba1 O3 5_455 . 7_556 151.65(12) ?
O2 Ba1 O3 5_455 . 8_454 34.58(12) ?
O2 Ba1 O3 5_455 . 8_554 80.65(9) ?
O2 Ba1 O4 5_455 . 5_455 123.29(10) ?
O2 Ba1 O4 5_455 . 6_555 45.72(10) ?
O2 Ba1 O5 5_455 . 1_455 61.36(9) ?
O2 Ba1 O5 5_455 . . 80.27(12) ?
O2 Ba1 O5 5_455 . 2_555 133.24(12) ?
O2 Ba1 O5 5_455 . 2_655 143.93(9) ?
O2 Ba1 O6 5_455 . 1_455 95.30(9) ?
O2 Ba1 O6 5_455 . . 142.84(14) ?
O2 Ba1 O6 5_455 . 5_455 62.36(10) ?
O2 Ba1 O6 5_455 . 2_555 93.14(13) ?
O2 Ba1 O6 5_455 . 2_655 114.94(10) ?
O2 Ba1 O6 5_455 . 6_555 58.39(10) ?
O2 Ba1 O7 5_455 . . 173.69(9) ?
O2 Ba1 O7 5_455 . 5_455 96.91(9) ?
O2 Ba1 O7 5_455 . 2_555 68.87(9) ?
O2 Ba1 O7 5_455 . 6_555 32.84(8) ?
O2 Ba1 O8 5_455 . . 110.90(10) ?
O2 Ba1 O8 5_455 . 5_455 23.29(14) ?
O2 Ba1 O8 5_455 . 2_555 123.67(9) ?
O2 Ba1 O8 5_455 . 6_555 94.15(13) ?
O2 Ba1 O3 6_555 . 7_456 80.65(9) ?
O2 Ba1 O3 6_555 . 7_556 34.58(12) ?
O2 Ba1 O3 6_555 . 8_454 151.65(12) ?
O2 Ba1 O3 6_555 . 8_554 101.46(9) ?
O2 Ba1 O4 6_555 . 5_455 45.72(10) ?
O2 Ba1 O4 6_555 . 6_555 123.29(10) ?
O2 Ba1 O5 6_555 . 1_455 143.93(9) ?
O2 Ba1 O5 6_555 . . 133.24(12) ?
O2 Ba1 O5 6_555 . 2_555 80.27(12) ?
O2 Ba1 O5 6_555 . 2_655 61.36(9) ?
O2 Ba1 O6 6_555 . 1_455 114.94(10) ?
O2 Ba1 O6 6_555 . . 93.14(13) ?
O2 Ba1 O6 6_555 . 5_455 58.39(10) ?
O2 Ba1 O6 6_555 . 2_555 142.84(14) ?
O2 Ba1 O6 6_555 . 2_655 95.30(9) ?
O2 Ba1 O6 6_555 . 6_555 62.36(10) ?
O2 Ba1 O7 6_555 . . 68.87(9) ?
O2 Ba1 O7 6_555 . 5_455 32.84(8) ?
O2 Ba1 O7 6_555 . 2_555 173.69(9) ?
O2 Ba1 O7 6_555 . 6_555 96.91(9) ?
O2 Ba1 O8 6_555 . . 123.67(9) ?
O2 Ba1 O8 6_555 . 5_455 94.15(13) ?
O2 Ba1 O8 6_555 . 2_555 110.90(10) ?
O2 Ba1 O8 6_555 . 6_555 23.29(14) ?
O3 Ba1 O3 7_456 . 7_556 80.01(12) ?
O3 Ba1 O3 7_456 . 8_454 99.77(12) ?
O3 Ba1 O3 7_456 . 8_554 176.02(9) ?
O3 Ba1 O4 7_456 . 5_455 36.70(10) ?
O3 Ba1 O4 7_456 . 6_555 144.27(10) ?
O3 Ba1 O5 7_456 . 1_455 65.56(10) ?
O3 Ba1 O5 7_456 . . 141.47(12) ?
O3 Ba1 O5 7_456 . 2_555 35.24(12) ?
O3 Ba1 O5 7_456 . 2_655 113.07(10) ?
O3 Ba1 O6 7_456 . 1_455 36.42(10) ?
O3 Ba1 O6 7_456 . . 104.38(13) ?
O3 Ba1 O6 7_456 . 5_455 73.61(10) ?
O3 Ba1 O6 7_456 . 2_555 72.23(13) ?
O3 Ba1 O6 7_456 . 2_655 140.39(10) ?
O3 Ba1 O6 7_456 . 6_555 110.37(10) ?
O3 Ba1 O7 7_456 . . 80.76(9) ?
O3 Ba1 O7 7_456 . 5_455 57.43(9) ?
O3 Ba1 O7 7_456 . 2_555 96.80(9) ?
O3 Ba1 O7 7_456 . 6_555 125.89(9) ?
O3 Ba1 O8 7_456 . . 116.98(9) ?
O3 Ba1 O8 7_456 . 5_455 95.45(13) ?
O3 Ba1 O8 7_456 . 2_555 59.04(9) ?
O3 Ba1 O8 7_456 . 6_555 87.79(13) ?
O3 Ba1 O3 7_556 . 8_454 173.75(14) ?
O3 Ba1 O3 7_556 . 8_554 99.77(12) ?
O3 Ba1 O4 7_556 . 5_455 46.06(12) ?
O3 Ba1 O4 7_556 . 6_555 135.20(12) ?
O3 Ba1 O5 7_556 . 1_455 139.33(12) ?
O3 Ba1 O5 7_556 . . 116.31(14) ?
O3 Ba1 O5 7_556 . 2_555 60.18(14) ?
O3 Ba1 O5 7_556 . 2_655 37.55(12) ?
O3 Ba1 O6 7_556 . 1_455 101.53(12) ?
O3 Ba1 O6 7_556 . . 60.43(16) ?
O3 Ba1 O6 7_556 . 5_455 91.68(12) ?
O3 Ba1 O6 7_556 . 2_555 113.85(16) ?
O3 Ba1 O6 7_556 . 2_655 75.31(12) ?
O3 Ba1 O6 7_556 . 6_555 94.25(12) ?
O3 Ba1 O7 7_556 . . 34.33(12) ?
O3 Ba1 O7 7_556 . 5_455 59.65(12) ?
O3 Ba1 O7 7_556 . 2_555 139.42(12) ?
O3 Ba1 O7 7_556 . 6_555 125.50(12) ?
O3 Ba1 O8 7_556 . . 92.79(12) ?
O3 Ba1 O8 7_556 . 5_455 128.73(15) ?
O3 Ba1 O8 7_556 . 2_555 81.71(12) ?
O3 Ba1 O8 7_556 . 6_555 57.51(15) ?
O3 Ba1 O3 8_454 . 8_554 80.01(12) ?
O3 Ba1 O4 8_454 . 5_455 135.20(12) ?
O3 Ba1 O4 8_454 . 6_555 46.06(12) ?
O3 Ba1 O5 8_454 . 1_455 37.55(12) ?
O3 Ba1 O5 8_454 . . 60.18(14) ?
O3 Ba1 O5 8_454 . 2_555 116.31(14) ?
O3 Ba1 O5 8_454 . 2_655 139.33(12) ?
O3 Ba1 O6 8_454 . 1_455 75.31(12) ?
O3 Ba1 O6 8_454 . . 113.85(16) ?
O3 Ba1 O6 8_454 . 5_455 94.25(12) ?
O3 Ba1 O6 8_454 . 2_555 60.43(16) ?
O3 Ba1 O6 8_454 . 2_655 101.53(12) ?
O3 Ba1 O6 8_454 . 6_555 91.68(12) ?
O3 Ba1 O7 8_454 . . 139.42(12) ?
O3 Ba1 O7 8_454 . 5_455 125.50(12) ?
O3 Ba1 O7 8_454 . 2_555 34.33(12) ?
O3 Ba1 O7 8_454 . 6_555 59.65(12) ?
O3 Ba1 O8 8_454 . . 81.71(12) ?
O3 Ba1 O8 8_454 . 5_455 57.51(15) ?
O3 Ba1 O8 8_454 . 2_555 92.79(12) ?
O3 Ba1 O8 8_454 . 6_555 128.73(15) ?
O3 Ba1 O4 8_554 . 5_455 144.27(10) ?
O3 Ba1 O4 8_554 . 6_555 36.70(10) ?
O3 Ba1 O5 8_554 . 1_455 113.07(10) ?
O3 Ba1 O5 8_554 . . 35.24(12) ?
O3 Ba1 O5 8_554 . 2_555 141.47(12) ?
O3 Ba1 O5 8_554 . 2_655 65.56(10) ?
O3 Ba1 O6 8_554 . 1_455 140.39(10) ?
O3 Ba1 O6 8_554 . . 72.23(13) ?
O3 Ba1 O6 8_554 . 5_455 110.37(10) ?
O3 Ba1 O6 8_554 . 2_555 104.38(13) ?
O3 Ba1 O6 8_554 . 2_655 36.42(10) ?
O3 Ba1 O6 8_554 . 6_555 73.61(10) ?
O3 Ba1 O7 8_554 . . 96.80(9) ?
O3 Ba1 O7 8_554 . 5_455 125.89(9) ?
O3 Ba1 O7 8_554 . 2_555 80.76(9) ?
O3 Ba1 O7 8_554 . 6_555 57.43(9) ?
O3 Ba1 O8 8_554 . . 59.04(9) ?
O3 Ba1 O8 8_554 . 5_455 87.79(13) ?
O3 Ba1 O8 8_554 . 2_555 116.98(9) ?
O3 Ba1 O8 8_554 . 6_555 95.45(13) ?
O4 Ba1 O4 5_455 . 6_555 163.51(10) ?
O4 Ba1 O5 5_455 . 1_455 102.22(10) ?
O4 Ba1 O5 5_455 . . 155.59(13) ?
O4 Ba1 O5 5_455 . 2_555 39.78(12) ?
O4 Ba1 O5 5_455 . 2_655 83.05(10) ?
O4 Ba1 O6 5_455 . 1_455 69.23(10) ?
O4 Ba1 O6 5_455 . . 92.97(14) ?
O4 Ba1 O6 5_455 . 5_455 68.16(10) ?
O4 Ba1 O6 5_455 . 2_555 100.52(14) ?
O4 Ba1 O6 5_455 . 2_655 119.75(10) ?
O4 Ba1 O6 5_455 . 6_555 95.74(10) ?
O4 Ba1 O7 5_455 . . 61.78(10) ?
O4 Ba1 O7 5_455 . 5_455 35.61(10) ?
O4 Ba1 O7 5_455 . 2_555 130.33(10) ?
O4 Ba1 O7 5_455 . 6_555 127.94(10) ?
O4 Ba1 O8 5_455 . . 121.61(10) ?
O4 Ba1 O8 5_455 . 5_455 105.62(14) ?
O4 Ba1 O8 5_455 . 2_555 74.14(10) ?
O4 Ba1 O8 5_455 . 6_555 59.86(14) ?
O4 Ba1 O5 6_555 . 1_455 83.05(10) ?
O4 Ba1 O5 6_555 . . 39.78(12) ?
O4 Ba1 O5 6_555 . 2_555 155.59(13) ?
O4 Ba1 O5 6_555 . 2_655 102.22(10) ?
O4 Ba1 O6 6_555 . 1_455 119.75(10) ?
O4 Ba1 O6 6_555 . . 100.52(14) ?
O4 Ba1 O6 6_555 . 5_455 95.74(10) ?
O4 Ba1 O6 6_555 . 2_555 92.97(14) ?
O4 Ba1 O6 6_555 . 2_655 69.23(10) ?
O4 Ba1 O6 6_555 . 6_555 68.16(10) ?
O4 Ba1 O7 6_555 . . 130.33(10) ?
O4 Ba1 O7 6_555 . 5_455 127.94(10) ?
O4 Ba1 O7 6_555 . 2_555 61.78(10) ?
O4 Ba1 O7 6_555 . 6_555 35.61(10) ?
O4 Ba1 O8 6_555 . . 74.14(10) ?
O4 Ba1 O8 6_555 . 5_455 59.86(14) ?
O4 Ba1 O8 6_555 . 2_555 121.61(10) ?
O4 Ba1 O8 6_555 . 6_555 105.62(14) ?
O5 Ba1 O5 1_455 . . 82.83(12) ?
O5 Ba1 O5 1_455 . 2_555 79.15(12) ?
O5 Ba1 O5 1_455 . 2_655 143.17(9) ?
O5 Ba1 O6 1_455 . 1_455 37.85(10) ?
O5 Ba1 O6 1_455 . . 106.67(13) ?
O5 Ba1 O6 1_455 . 5_455 98.33(9) ?
O5 Ba1 O6 1_455 . 2_555 36.54(13) ?
O5 Ba1 O6 1_455 . 2_655 118.55(9) ?
O5 Ba1 O6 1_455 . 6_555 117.02(9) ?
O5 Ba1 O7 1_455 . . 115.02(9) ?
O5 Ba1 O7 1_455 . 5_455 112.41(9) ?
O5 Ba1 O7 1_455 . 2_555 36.19(9) ?
O5 Ba1 O7 1_455 . 6_555 93.17(9) ?
O5 Ba1 O8 1_455 . . 84.68(9) ?
O5 Ba1 O8 1_455 . 5_455 77.64(13) ?
O5 Ba1 O8 1_455 . 2_555 62.61(9) ?
O5 Ba1 O8 1_455 . 6_555 136.66(12) ?
O5 Ba1 O5 . . 2_555 120.60(14) ?
O5 Ba1 O5 . . 2_655 79.15(12) ?
O5 Ba1 O6 . . 1_455 105.15(12) ?
O5 Ba1 O6 . . . 62.88(16) ?
O5 Ba1 O6 . . 5_455 135.33(13) ?
O5 Ba1 O6 . . 2_555 69.24(15) ?
O5 Ba1 O6 . . 2_655 41.38(13) ?
O5 Ba1 O6 . . 6_555 103.21(12) ?
O5 Ba1 O7 . . . 94.29(12) ?
O5 Ba1 O7 . . 5_455 161.09(11) ?
O5 Ba1 O7 . . 2_555 47.36(12) ?
O5 Ba1 O7 . . 6_555 74.85(12) ?
O5 Ba1 O8 . . . 34.37(12) ?
O5 Ba1 O8 . . 5_455 98.79(16) ?
O5 Ba1 O8 . . 2_555 87.63(12) ?
O5 Ba1 O8 . . 6_555 130.70(15) ?
O5 Ba1 O5 2_555 . 2_655 82.83(12) ?
O5 Ba1 O6 2_555 . 1_455 41.38(13) ?
O5 Ba1 O6 2_555 . . 69.24(15) ?
O5 Ba1 O6 2_555 . 5_455 103.22(12) ?
O5 Ba1 O6 2_555 . 2_555 62.88(16) ?
O5 Ba1 O6 2_555 . 2_655 105.15(12) ?
O5 Ba1 O6 2_555 . 6_555 135.33(13) ?
O5 Ba1 O7 2_555 . . 47.36(12) ?
O5 Ba1 O7 2_555 . 5_455 74.85(12) ?
O5 Ba1 O7 2_555 . 2_555 94.29(12) ?
O5 Ba1 O7 2_555 . 6_555 161.09(11) ?
O5 Ba1 O8 2_555 . . 87.63(12) ?
O5 Ba1 O8 2_555 . 5_455 130.70(15) ?
O5 Ba1 O8 2_555 . 2_555 34.37(12) ?
O5 Ba1 O8 2_555 . 6_555 98.79(16) ?
O5 Ba1 O6 2_655 . 1_455 118.55(9) ?
O5 Ba1 O6 2_655 . . 36.54(13) ?
O5 Ba1 O6 2_655 . 5_455 117.02(9) ?
O5 Ba1 O6 2_655 . 2_555 106.67(13) ?
O5 Ba1 O6 2_655 . 2_655 37.85(10) ?
O5 Ba1 O6 2_655 . 6_555 98.33(9) ?
O5 Ba1 O7 2_655 . . 36.19(9) ?
O5 Ba1 O7 2_655 . 5_455 93.17(9) ?
O5 Ba1 O7 2_655 . 2_555 115.02(9) ?
O5 Ba1 O7 2_655 . 6_555 112.41(9) ?
O5 Ba1 O8 2_655 . . 62.61(9) ?
O5 Ba1 O8 2_655 . 5_455 136.66(12) ?
O5 Ba1 O8 2_655 . 2_555 84.68(9) ?
O5 Ba1 O8 2_655 . 6_555 77.64(13) ?
O6 Ba1 O6 1_455 . . 90.03(13) ?
O6 Ba1 O6 1_455 . 5_455 101.99(10) ?
O6 Ba1 O6 1_455 . 2_555 36.15(14) ?
O6 Ba1 O6 1_455 . 2_655 120.85(9) ?
O6 Ba1 O6 1_455 . 6_555 136.75(9) ?
O6 Ba1 O7 1_455 . . 82.97(9) ?
O6 Ba1 O7 1_455 . 5_455 93.71(9) ?
O6 Ba1 O7 1_455 . 2_555 61.46(10) ?
O6 Ba1 O7 1_455 . 6_555 128.13(9) ?
O6 Ba1 O8 1_455 . . 86.85(9) ?
O6 Ba1 O8 1_455 . 5_455 103.91(13) ?
O6 Ba1 O8 1_455 . 2_555 36.06(9) ?
O6 Ba1 O8 1_455 . 6_555 124.16(13) ?
O6 Ba1 O6 . . 5_455 151.53(14) ?
O6 Ba1 O6 . . 2_555 70.30(16) ?
O6 Ba1 O6 . . 2_655 36.15(14) ?
O6 Ba1 O6 . . 6_555 132.22(13) ?
O6 Ba1 O7 . . . 31.46(14) ?
O6 Ba1 O7 . . 5_455 119.46(14) ?
O6 Ba1 O7 . . 2_555 81.87(13) ?
O6 Ba1 O7 . . 6_555 129.66(13) ?
O6 Ba1 O8 . . . 32.59(14) ?
O6 Ba1 O8 . . 5_455 159.74(17) ?
O6 Ba1 O8 . . 2_555 53.99(13) ?
O6 Ba1 O8 . . 6_555 112.97(16) ?
O6 Ba1 O6 5_455 . 2_555 132.22(13) ?
O6 Ba1 O6 5_455 . 2_655 136.75(9) ?
O6 Ba1 O6 5_455 . 6_555 36.95(10) ?
O6 Ba1 O7 5_455 . . 123.91(10) ?
O6 Ba1 O7 5_455 . 5_455 35.10(10) ?
O6 Ba1 O7 5_455 . 2_555 126.56(9) ?
O6 Ba1 O7 5_455 . 6_555 60.48(10) ?
O6 Ba1 O8 5_455 . . 169.10(10) ?
O6 Ba1 O8 5_455 . 5_455 39.82(14) ?
O6 Ba1 O8 5_455 . 2_555 132.64(10) ?
O6 Ba1 O8 5_455 . 6_555 39.39(13) ?
O6 Ba1 O6 2_555 . 2_655 90.03(13) ?
O6 Ba1 O6 2_555 . 6_555 151.53(14) ?
O6 Ba1 O7 2_555 . . 81.87(13) ?
O6 Ba1 O7 2_555 . 5_455 129.66(13) ?
O6 Ba1 O7 2_555 . 2_555 31.46(14) ?
O6 Ba1 O7 2_555 . 6_555 119.46(14) ?
O6 Ba1 O8 2_555 . . 53.99(13) ?
O6 Ba1 O8 2_555 . 5_455 112.97(16) ?
O6 Ba1 O8 2_555 . 2_555 32.59(14) ?
O6 Ba1 O8 2_555 . 6_555 159.74(17) ?
O6 Ba1 O6 2_655 . 6_555 101.99(10) ?
O6 Ba1 O7 2_655 . . 61.46(10) ?
O6 Ba1 O7 2_655 . 5_455 128.13(9) ?
O6 Ba1 O7 2_655 . 2_555 82.97(9) ?
O6 Ba1 O7 2_655 . 6_555 93.71(9) ?
O6 Ba1 O8 2_655 . . 36.06(9) ?
O6 Ba1 O8 2_655 . 5_455 124.16(13) ?
O6 Ba1 O8 2_655 . 2_555 86.85(9) ?
O6 Ba1 O8 2_655 . 6_555 103.91(13) ?
O6 Ba1 O7 6_555 . . 126.56(9) ?
O6 Ba1 O7 6_555 . 5_455 60.48(10) ?
O6 Ba1 O7 6_555 . 2_555 123.91(10) ?
O6 Ba1 O7 6_555 . 6_555 35.10(10) ?
O6 Ba1 O8 6_555 . . 132.64(10) ?
O6 Ba1 O8 6_555 . 5_455 39.39(13) ?
O6 Ba1 O8 6_555 . 2_555 169.10(10) ?
O6 Ba1 O8 6_555 . 6_555 39.82(14) ?
O7 Ba1 O7 . . 5_455 89.26(9) ?
O7 Ba1 O7 . . 2_555 105.09(9) ?
O7 Ba1 O7 . . 6_555 148.58(8) ?
O7 Ba1 O8 . . . 63.01(10) ?
O7 Ba1 O8 . . 5_455 162.96(14) ?
O7 Ba1 O8 . . 2_555 52.40(9) ?
O7 Ba1 O8 . . 6_555 91.83(13) ?
O7 Ba1 O7 5_455 . 2_555 148.58(8) ?
O7 Ba1 O7 5_455 . 6_555 92.57(9) ?
O7 Ba1 O8 5_455 . . 152.02(9) ?
O7 Ba1 O8 5_455 . 5_455 74.88(14) ?
O7 Ba1 O8 5_455 . 2_555 109.02(9) ?
O7 Ba1 O8 5_455 . 6_555 30.47(13) ?
O7 Ba1 O7 2_555 . 6_555 89.26(9) ?
O7 Ba1 O8 2_555 . . 52.40(9) ?
O7 Ba1 O8 2_555 . 5_455 91.83(13) ?
O7 Ba1 O8 2_555 . 2_555 63.01(10) ?
O7 Ba1 O8 2_555 . 6_555 162.96(14) ?
O7 Ba1 O8 6_555 . . 109.02(9) ?
O7 Ba1 O8 6_555 . 5_455 30.47(13) ?
O7 Ba1 O8 6_555 . 2_555 152.02(9) ?
O7 Ba1 O8 6_555 . 6_555 74.88(14) ?
O8 Ba1 O8 . . 5_455 132.10(14) ?
O8 Ba1 O8 . . 2_555 57.97(9) ?
O8 Ba1 O8 . . 6_555 138.66(12) ?
O8 Ba1 O8 5_455 . 2_555 138.66(12) ?
O8 Ba1 O8 5_455 . 6_555 71.35(16) ?
O8 Ba1 O8 2_555 . 6_555 132.10(14) ?
W1 Tb1 W1 . . 5_455 124.342(13) ?
W1 Tb1 W1 . . 5_555 122.911(12) ?
W1 Tb1 W1 . . 7_455 119.236(12) ?
W1 Tb1 W1 . . 7_555 117.991(12) ?
W1 Tb1 W2 . . 1_455 60.528(8) ?
W1 Tb1 W2 . . . 58.603(8) ?
W1 Tb1 W2 . . 7_555 85.810(10) ?
W1 Tb1 Ba1 . . . 91.612(12) ?
W1 Tb1 Tb1 . . 3_565 178.310(14) ?
W1 Tb1 Tb1 . . 7_455 56.929(9) ?
W1 Tb1 Tb1 . . 7_555 56.879(9) ?
W1 Tb1 Li1 . . . 0 ?
W1 Tb1 Li1 . . 3_565 178.310(14) ?
W1 Tb1 Li1 . . 7_455 56.929(9) ?
W1 Tb1 Li1 . . 7_555 56.879(9) ?
W1 Tb1 Li2 . . . 44.7(2) ?
W1 Tb1 O1 . . 2_555 23.37(7) ?
W1 Tb1 O1 . . 6_555 116.63(8) ?
W1 Tb1 O1 . . 8_454 116.57(7) ?
W1 Tb1 O2 . . 1_455 62.77(6) ?
W1 Tb1 O2 . . . 21.43(13) ?
W1 Tb1 O2 . . 5_455 148.63(8) ?
W1 Tb1 O2 . . 7_455 93.44(9) ?
W1 Tb1 O2 . . 7_555 94.06(13) ?
W1 Tb1 O3 . . 2_555 53.16(7) ?
W1 Tb1 O3 . . 6_555 142.96(8) ?
W1 Tb1 O3 . . 8_454 109.83(13) ?
W1 Tb1 O3 . . 8_554 100.33(7) ?
W1 Tb1 O4 . . 2_555 23.75(7) ?
W1 Tb1 O4 . . 6_455 117.01(7) ?
W1 Tb1 O4 . . 6_555 142.14(13) ?
W1 Tb1 O4 . . 8_454 143.90(13) ?
W1 Tb1 O4 . . 8_554 115.54(7) ?
W1 Tb1 O5 . . 1_455 82.53(7) ?
W1 Tb1 O5 . . . 74.39(12) ?
W1 Tb1 O5 . . 7_555 69.65(7) ?
W1 Tb1 O6 . . 2_555 63.20(8) ?
W1 Tb1 O7 . . 2_555 48.02(12) ?
W1 Tb1 O7 . . 2_655 64.46(8) ?
W1 Tb1 O7 . . 8_454 77.92(13) ?
W1 Tb1 O7 . . 8_554 83.58(6) ?
W1 Tb1 O8 . . . 35.92(7) ?
W1 Tb1 O8 . . 5_455 124.33(7) ?
W1 Tb1 O8 . . 7_555 108.22(7) ?
W1 Tb1 W1 5_455 . 5_555 84.040(10) ?
W1 Tb1 W1 5_455 . 7_455 62.301(9) ?
W1 Tb1 W1 5_455 . 7_555 117.665(12) ?
W1 Tb1 W2 5_455 . 1_455 63.908(9) ?
W1 Tb1 W2 5_455 . . 120.354(14) ?
W1 Tb1 W2 5_455 . 7_555 124.222(13) ?
W1 Tb1 Ba1 5_455 . . 57.792(9) ?
W1 Tb1 Tb1 5_455 . 3_565 57.300(10) ?
W1 Tb1 Tb1 5_455 . 7_455 97.241(12) ?
W1 Tb1 Tb1 5_455 . 7_555 178.715(14) ?
W1 Tb1 Li1 5_455 . . 0 ?
W1 Tb1 Li1 5_455 . 3_565 57.300(10) ?
W1 Tb1 Li1 5_455 . 7_455 97.241(12) ?
W1 Tb1 Li1 5_455 . 7_555 178.715(14) ?
W1 Tb1 Li2 5_455 . . 91.59(18) ?
W1 Tb1 O1 5_455 . 2_555 102.74(7) ?
W1 Tb1 O1 5_455 . 6_555 68.18(7) ?
W1 Tb1 O1 5_455 . 8_454 83.57(7) ?
W1 Tb1 O2 5_455 . 1_455 73.61(6) ?
W1 Tb1 O2 5_455 . . 145.35(13) ?
W1 Tb1 O2 5_455 . 5_455 24.42(7) ?
W1 Tb1 O2 5_455 . 7_455 65.00(9) ?
W1 Tb1 O2 5_455 . 7_555 141.50(13) ?
W1 Tb1 O3 5_455 . 2_555 124.46(6) ?
W1 Tb1 O3 5_455 . 6_555 92.02(8) ?
W1 Tb1 O3 5_455 . 8_454 18.97(13) ?
W1 Tb1 O3 5_455 . 8_554 106.33(7) ?
W1 Tb1 O4 5_455 . 2_555 117.22(7) ?
W1 Tb1 O4 5_455 . 6_455 24.08(7) ?
W1 Tb1 O4 5_455 . 6_555 76.66(13) ?
W1 Tb1 O4 5_455 . 8_454 50.65(14) ?
W1 Tb1 O4 5_455 . 8_554 115.09(7) ?
W1 Tb1 O5 5_455 . 1_455 43.26(6) ?
W1 Tb1 O5 5_455 . . 95.47(13) ?
W1 Tb1 O5 5_455 . 7_555 147.98(7) ?
W1 Tb1 O6 5_455 . 2_555 66.11(8) ?
W1 Tb1 O7 5_455 . 2_555 80.91(13) ?
W1 Tb1 O7 5_455 . 2_655 143.53(9) ?
W1 Tb1 O7 5_455 . 8_454 111.02(12) ?
W1 Tb1 O7 5_455 . 8_554 150.45(6) ?
W1 Tb1 O8 5_455 . . 120.12(8) ?
W1 Tb1 O8 5_455 . 5_455 32.87(6) ?
W1 Tb1 O8 5_455 . 7_555 115.83(7) ?
W1 Tb1 W1 5_555 . 7_455 117.830(12) ?
W1 Tb1 W1 5_555 . 7_555 61.464(9) ?
W1 Tb1 W2 5_555 . 1_455 121.676(14) ?
W1 Tb1 W2 5_555 . . 64.310(9) ?
W1 Tb1 W2 5_555 . 7_555 120.308(13) ?
W1 Tb1 Ba1 5_555 . . 60.856(9) ?
W1 Tb1 Tb1 5_555 . 3_565 56.235(9) ?
W1 Tb1 Tb1 5_555 . 7_455 178.507(15) ?
W1 Tb1 Tb1 5_555 . 7_555 94.914(11) ?
W1 Tb1 Li1 5_555 . . 0 ?
W1 Tb1 Li1 5_555 . 3_565 56.235(9) ?
W1 Tb1 Li1 5_555 . 7_455 178.507(15) ?
W1 Tb1 Li1 5_555 . 7_555 94.914(11) ?
W1 Tb1 Li2 5_555 . . 93.66(17) ?
W1 Tb1 O1 5_555 . 2_555 116.96(7) ?
W1 Tb1 O1 5_555 . 6_555 23.58(8) ?
W1 Tb1 O1 5_555 . 8_454 114.85(7) ?
W1 Tb1 O2 5_555 . 1_455 153.20(7) ?
W1 Tb1 O2 5_555 . . 111.62(12) ?
W1 Tb1 O2 5_555 . 5_455 68.64(7) ?
W1 Tb1 O2 5_555 . 7_455 142.15(9) ?
W1 Tb1 O2 5_555 . 7_555 76.03(13) ?
W1 Tb1 O3 5_555 . 2_555 149.47(6) ?
W1 Tb1 O3 5_555 . 6_555 61.74(8) ?
W1 Tb1 O3 5_555 . 8_454 81.95(13) ?
W1 Tb1 O3 5_555 . 8_554 24.77(7) ?
W1 Tb1 O4 5_555 . 2_555 146.42(7) ?
W1 Tb1 O4 5_555 . 6_455 105.70(7) ?
W1 Tb1 O4 5_555 . 6_555 20.10(13) ?
W1 Tb1 O4 5_555 . 8_454 93.10(13) ?
W1 Tb1 O4 5_555 . 8_554 41.00(7) ?
W1 Tb1 O5 5_555 . 1_455 118.09(7) ?
W1 Tb1 O5 5_555 . . 52.53(13) ?
W1 Tb1 O5 5_555 . 7_555 113.67(7) ?
W1 Tb1 O6 5_555 . 2_555 96.94(8) ?
W1 Tb1 O7 5_555 . 2_555 144.55(14) ?
W1 Tb1 O7 5_555 . 2_655 65.84(8) ?
W1 Tb1 O7 5_555 . 8_454 142.33(13) ?
W1 Tb1 O7 5_555 . 8_554 71.09(6) ?
W1 Tb1 O8 5_555 . . 87.58(7) ?
W1 Tb1 O8 5_555 . 5_455 54.69(6) ?
W1 Tb1 O8 5_555 . 7_555 97.18(7) ?
W1 Tb1 W1 7_455 . 7_555 88.822(12) ?
W1 Tb1 W2 7_455 . 1_455 89.680(11) ?
W1 Tb1 W2 7_455 . . 177.108(14) ?
W1 Tb1 W2 7_455 . 7_555 61.984(10) ?
W1 Tb1 Ba1 7_455 . . 119.909(12) ?
W1 Tb1 Tb1 7_455 . 3_565 61.595(10) ?
W1 Tb1 Tb1 7_455 . 7_455 62.307(10) ?
W1 Tb1 Tb1 7_455 . 7_555 117.697(14) ?
W1 Tb1 Li1 7_455 . . 0 ?
W1 Tb1 Li1 7_455 . 3_565 61.595(10) ?
W1 Tb1 Li1 7_455 . 7_455 62.307(10) ?
W1 Tb1 Li1 7_455 . 7_555 117.697(14) ?
W1 Tb1 Li2 7_455 . . 134.238(15) ?
W1 Tb1 O1 7_455 . 2_555 120.40(7) ?
W1 Tb1 O1 7_455 . 6_555 119.40(7) ?
W1 Tb1 O1 7_455 . 8_454 23.25(7) ?
W1 Tb1 O2 7_455 . 1_455 64.31(7) ?
W1 Tb1 O2 7_455 . . 126.06(13) ?
W1 Tb1 O2 7_455 . 5_455 59.54(7) ?
W1 Tb1 O2 7_455 . 7_455 28.56(9) ?
W1 Tb1 O2 7_455 . 7_555 98.65(13) ?
W1 Tb1 O3 7_455 . 2_555 73.94(6) ?
W1 Tb1 O3 7_455 . 6_555 68.61(8) ?
W1 Tb1 O3 7_455 . 8_454 79.26(13) ?
W1 Tb1 O3 7_455 . 8_554 138.54(7) ?
W1 Tb1 O4 7_455 . 2_555 95.56(7) ?
W1 Tb1 O4 7_455 . 6_455 42.10(8) ?
W1 Tb1 O4 7_455 . 6_555 98.16(13) ?
W1 Tb1 O4 7_455 . 8_454 25.08(13) ?
W1 Tb1 O4 7_455 . 8_554 108.21(7) ?
W1 Tb1 O5 7_455 . 1_455 70.80(7) ?
W1 Tb1 O5 7_455 . . 157.60(13) ?
W1 Tb1 O5 7_455 . 7_555 85.68(7) ?
W1 Tb1 O6 7_455 . 2_555 111.89(8) ?
W1 Tb1 O7 7_455 . 2_555 82.64(13) ?
W1 Tb1 O7 7_455 . 2_655 150.03(9) ?
W1 Tb1 O7 7_455 . 8_454 51.91(12) ?
W1 Tb1 O7 7_455 . 8_554 115.52(7) ?
W1 Tb1 O8 7_455 . . 154.13(7) ?
W1 Tb1 O8 7_455 . 5_455 91.56(7) ?
W1 Tb1 O8 7_455 . 7_555 61.13(7) ?
W1 Tb1 W2 7_555 . 1_455 176.849(14) ?
W1 Tb1 W2 7_555 . . 90.708(11) ?
W1 Tb1 W2 7_555 . 7_555 58.845(9) ?
W1 Tb1 Ba1 7_555 . . 122.279(12) ?
W1 Tb1 Tb1 7_555 . 3_565 60.365(10) ?
W1 Tb1 Tb1 7_555 . 7_455 117.162(14) ?
W1 Tb1 Tb1 7_555 . 7_555 61.112(10) ?
W1 Tb1 Li1 7_555 . . 0 ?
W1 Tb1 Li1 7_555 . 3_565 60.365(10) ?
W1 Tb1 Li1 7_555 . 7_455 117.162(14) ?
W1 Tb1 Li1 7_555 . 7_555 61.112(10) ?
W1 Tb1 Li2 7_555 . . 136.75(2) ?
W1 Tb1 O1 7_555 . 2_555 138.37(7) ?
W1 Tb1 O1 7_555 . 6_555 84.85(8) ?
W1 Tb1 O1 7_555 . 8_454 69.30(7) ?
W1 Tb1 O2 7_555 . 1_455 142.84(7) ?
W1 Tb1 O2 7_555 . . 96.79(13) ?
W1 Tb1 O2 7_555 . 5_455 93.30(7) ?
W1 Tb1 O2 7_555 . 7_455 113.22(9) ?
W1 Tb1 O2 7_555 . 7_555 24.16(13) ?
W1 Tb1 O3 7_555 . 2_555 92.50(7) ?
W1 Tb1 O3 7_555 . 6_555 26.75(8) ?
W1 Tb1 O3 7_555 . 8_454 130.23(13) ?
W1 Tb1 O3 7_555 . 8_554 60.04(8) ?
W1 Tb1 O4 7_555 . 2_555 119.70(8) ?
W1 Tb1 O4 7_555 . 6_455 119.48(8) ?
W1 Tb1 O4 7_555 . 6_555 52.82(14) ?
W1 Tb1 O4 7_555 . 8_454 79.36(13) ?
W1 Tb1 O4 7_555 . 8_554 23.23(8) ?
W1 Tb1 O5 7_555 . 1_455 156.88(7) ?
W1 Tb1 O5 7_555 . . 100.34(13) ?
W1 Tb1 O5 7_555 . 7_555 57.99(7) ?
W1 Tb1 O6 7_555 . 2_555 156.03(8) ?
W1 Tb1 O7 7_555 . 2_555 152.76(14) ?
W1 Tb1 O7 7_555 . 2_655 66.31(9) ?
W1 Tb1 O7 7_555 . 8_454 81.25(13) ?
W1 Tb1 O7 7_555 . 8_554 35.74(6) ?
W1 Tb1 O8 7_555 . . 109.13(7) ?
W1 Tb1 O8 7_555 . 5_455 106.82(7) ?
W1 Tb1 O8 7_555 . 7_555 37.17(7) ?
W2 Tb1 W2 1_455 . . 90.650(12) ?
W2 Tb1 W2 1_455 . 7_555 118.012(12) ?
W2 Tb1 Ba1 1_455 . . 60.850(10) ?
W2 Tb1 Tb1 1_455 . 3_565 121.135(13) ?
W2 Tb1 Tb1 1_455 . 7_455 59.695(11) ?
W2 Tb1 Tb1 1_455 . 7_555 117.335(13) ?
W2 Tb1 Li1 1_455 . . 0 ?
W2 Tb1 Li1 1_455 . 3_565 121.135(13) ?
W2 Tb1 Li1 1_455 . 7_455 59.695(11) ?
W2 Tb1 Li1 1_455 . 7_555 117.335(13) ?
W2 Tb1 Li2 1_455 . . 44.585(7) ?
W2 Tb1 O1 1_455 . 2_555 40.96(7) ?
W2 Tb1 O1 1_455 . 6_555 98.30(8) ?
W2 Tb1 O1 1_455 . 8_454 108.61(7) ?
W2 Tb1 O2 1_455 . 1_455 34.21(7) ?
W2 Tb1 O2 1_455 . . 81.86(13) ?
W2 Tb1 O2 1_455 . 5_455 88.32(7) ?
W2 Tb1 O2 1_455 . 7_455 64.63(9) ?
W2 Tb1 O2 1_455 . 7_555 153.82(13) ?
W2 Tb1 O3 1_455 . 2_555 84.42(7) ?
W2 Tb1 O3 1_455 . 6_555 153.70(8) ?
W2 Tb1 O3 1_455 . 8_454 52.09(13) ?
W2 Tb1 O3 1_455 . 8_554 122.59(8) ?
W2 Tb1 O4 1_455 . 2_555 57.70(8) ?
W2 Tb1 O4 1_455 . 6_455 60.66(7) ?
W2 Tb1 O4 1_455 . 6_555 130.18(14) ?
W2 Tb1 O4 1_455 . 8_454 100.35(13) ?
W2 Tb1 O4 1_455 . 8_554 159.48(8) ?
W2 Tb1 O5 1_455 . 1_455 23.28(7) ?
W2 Tb1 O5 1_455 . . 82.04(13) ?
W2 Tb1 O5 1_455 . 7_555 119.12(7) ?
W2 Tb1 O6 1_455 . 2_555 26.68(8) ?
W2 Tb1 O7 1_455 . 2_555 24.14(14) ?
W2 Tb1 O7 1_455 . 2_655 114.27(9) ?
W2 Tb1 O7 1_455 . 8_454 95.65(13) ?
W2 Tb1 O7 1_455 . 8_554 143.51(6) ?
W2 Tb1 O8 1_455 . . 71.41(7) ?
W2 Tb1 O8 1_455 . 5_455 75.99(7) ?
W2 Tb1 O8 1_455 . 7_555 139.90(7) ?
W2 Tb1 W2 . . 7_555 115.405(13) ?
W2 Tb1 Ba1 . . . 62.657(10) ?
W2 Tb1 Tb1 . . 3_565 120.509(13) ?
W2 Tb1 Tb1 . . 7_455 115.498(13) ?
W2 Tb1 Tb1 . . 7_555 59.678(10) ?
W2 Tb1 Li1 . . . 0 ?
W2 Tb1 Li1 . . 3_565 120.509(13) ?
W2 Tb1 Li1 . . 7_455 115.498(13) ?
W2 Tb1 Li1 . . 7_555 59.678(10) ?
W2 Tb1 Li2 . . . 46.075(10) ?
W2 Tb1 O1 . . 2_555 58.55(7) ?
W2 Tb1 O1 . . 6_555 63.39(7) ?
W2 Tb1 O1 . . 8_454 154.75(7) ?
W2 Tb1 O2 . . 1_455 114.80(7) ?
W2 Tb1 O2 . . . 51.18(13) ?
W2 Tb1 O2 . . 5_455 123.35(7) ?
W2 Tb1 O2 . . 7_455 150.28(9) ?
W2 Tb1 O2 . . 7_555 79.85(13) ?
W2 Tb1 O3 . . 2_555 103.23(6) ?
W2 Tb1 O3 . . 6_555 111.79(8) ?
W2 Tb1 O3 . . 8_454 103.18(13) ?
W2 Tb1 O3 . . 8_554 42.95(7) ?
W2 Tb1 O4 . . 2_555 82.20(7) ?
W2 Tb1 O4 . . 6_455 140.09(8) ?
W2 Tb1 O4 . . 6_555 83.81(13) ?
W2 Tb1 O4 . . 8_454 157.31(13) ?
W2 Tb1 O4 . . 8_554 72.00(7) ?
W2 Tb1 O5 . . 1_455 110.19(7) ?
W2 Tb1 O5 . . . 25.19(13) ?
W2 Tb1 O5 . . 7_555 91.65(7) ?
W2 Tb1 O6 . . 2_555 69.20(8) ?
W2 Tb1 O7 . . 2_555 96.53(13) ?
W2 Tb1 O7 . . 2_655 28.10(9) ?
W2 Tb1 O7 . . 8_454 125.19(12) ?
W2 Tb1 O7 . . 8_554 62.89(7) ?
W2 Tb1 O8 . . . 24.29(7) ?
W2 Tb1 O8 . . 5_455 91.30(7) ?
W2 Tb1 O8 . . 7_555 117.17(7) ?
W2 Tb1 Ba1 7_555 . . 177.380(14) ?
W2 Tb1 Tb1 7_555 . 3_565 93.462(13) ?
W2 Tb1 Tb1 7_555 . 7_455 58.317(10) ?
W2 Tb1 Tb1 7_555 . 7_555 55.727(10) ?
W2 Tb1 Li1 7_555 . . 0 ?
W2 Tb1 Li1 7_555 . 3_565 93.462(13) ?
W2 Tb1 Li1 7_555 . 7_455 58.317(10) ?
W2 Tb1 Li1 7_555 . 7_555 55.727(10) ?
W2 Tb1 Li2 7_555 . . 130.5(2) ?
W2 Tb1 O1 7_555 . 2_555 106.79(8) ?
W2 Tb1 O1 7_555 . 6_555 143.60(8) ?
W2 Tb1 O1 7_555 . 8_454 41.18(7) ?
W2 Tb1 O2 7_555 . 1_455 85.11(7) ?
W2 Tb1 O2 7_555 . . 75.62(14) ?
W2 Tb1 O2 7_555 . 5_455 114.64(8) ?
W2 Tb1 O2 7_555 . 7_455 67.79(9) ?
W2 Tb1 O2 7_555 . 7_555 48.43(13) ?
W2 Tb1 O3 7_555 . 2_555 37.07(7) ?
W2 Tb1 O3 7_555 . 6_555 65.58(8) ?
W2 Tb1 O3 7_555 . 8_454 140.77(13) ?
W2 Tb1 O3 7_555 . 8_554 113.03(8) ?
W2 Tb1 O4 7_555 . 2_555 70.86(8) ?
W2 Tb1 O4 7_555 . 6_455 103.03(8) ?
W2 Tb1 O4 7_555 . 6_555 108.83(14) ?
W2 Tb1 O4 7_555 . 8_454 76.82(14) ?
W2 Tb1 O4 7_555 . 8_554 80.28(8) ?
W2 Tb1 O5 7_555 . 1_455 116.58(7) ?
W2 Tb1 O5 7_555 . . 139.94(13) ?
W2 Tb1 O5 7_555 . 7_555 23.88(7) ?
W2 Tb1 O6 7_555 . 2_555 141.17(8) ?
W2 Tb1 O7 7_555 . 2_555 94.56(14) ?
W2 Tb1 O7 7_555 . 2_655 89.90(9) ?
W2 Tb1 O7 7_555 . 8_454 23.08(13) ?
W2 Tb1 O7 7_555 . 8_554 60.96(7) ?
W2 Tb1 O8 7_555 . . 110.95(8) ?
W2 Tb1 O8 7_555 . 5_455 148.28(7) ?
W2 Tb1 O8 7_555 . 7_555 25.35(7) ?
Ba1 Tb1 Tb1 . . 3_565 89.102(13) ?
Ba1 Tb1 Tb1 . . 7_455 120.489(13) ?
Ba1 Tb1 Tb1 . . 7_555 122.305(13) ?
Ba1 Tb1 Li1 . . . 0 ?
Ba1 Tb1 Li1 . . 3_565 89.102(13) ?
Ba1 Tb1 Li1 . . 7_455 120.489(13) ?
Ba1 Tb1 Li1 . . 7_555 122.305(13) ?
Ba1 Tb1 Li2 . . . 46.9(2) ?
Ba1 Tb1 O1 . . 2_555 70.76(8) ?
Ba1 Tb1 O1 . . 6_555 37.80(8) ?
Ba1 Tb1 O1 . . 8_454 141.08(7) ?
Ba1 Tb1 O2 . . 1_455 94.13(7) ?
Ba1 Tb1 O2 . . . 101.79(14) ?
Ba1 Tb1 O2 . . 5_455 67.90(8) ?
Ba1 Tb1 O2 . . 7_455 112.90(9) ?
Ba1 Tb1 O2 . . 7_555 131.46(13) ?
Ba1 Tb1 O3 . . 2_555 140.79(7) ?
Ba1 Tb1 O3 . . 6_555 116.57(8) ?
Ba1 Tb1 O3 . . 8_454 40.85(13) ?
Ba1 Tb1 O3 . . 8_554 66.96(8) ?
Ba1 Tb1 O4 . . 2_555 106.85(8) ?
Ba1 Tb1 O4 . . 6_455 78.56(8) ?
Ba1 Tb1 O4 . . 6_555 73.00(14) ?
Ba1 Tb1 O4 . . 8_454 105.62(14) ?
Ba1 Tb1 O4 . . 8_554 100.46(8) ?
Ba1 Tb1 O5 . . 1_455 63.44(7) ?
Ba1 Tb1 O5 . . . 38.40(13) ?
Ba1 Tb1 O5 . . 7_555 153.94(7) ?
Ba1 Tb1 O6 . . 2_555 37.05(8) ?
Ba1 Tb1 O7 . . 2_555 84.04(14) ?
Ba1 Tb1 O7 . . 2_655 88.56(9) ?
Ba1 Tb1 O7 . . 8_454 156.29(13) ?
Ba1 Tb1 O7 . . 8_554 118.32(7) ?
Ba1 Tb1 O8 . . . 66.54(8) ?
Ba1 Tb1 O8 . . 5_455 34.33(7) ?
Ba1 Tb1 O8 . . 7_555 156.66(7) ?
Tb1 Tb1 Tb1 3_565 . 7_455 123.879(14) ?
Tb1 Tb1 Tb1 3_565 . 7_555 121.476(14) ?
Tb1 Tb1 Li1 3_565 . . 0 ?
Tb1 Tb1 Li1 3_565 . 3_565 0 ?
Tb1 Tb1 Li1 3_565 . 7_455 123.879(14) ?
Tb1 Tb1 Li1 3_565 . 7_555 121.476(14) ?
Tb1 Tb1 Li2 3_565 . . 136.0(2) ?
Tb1 Tb1 O1 3_565 . 2_555 157.92(8) ?
Tb1 Tb1 O1 3_565 . 6_555 63.25(7) ?
Tb1 Tb1 O1 3_565 . 8_454 63.53(7) ?
Tb1 Tb1 O2 3_565 . 1_455 118.71(6) ?
Tb1 Tb1 O2 3_565 . . 156.88(13) ?
Tb1 Tb1 O2 3_565 . 5_455 32.98(7) ?
Tb1 Tb1 O2 3_565 . 7_455 87.69(9) ?
Tb1 Tb1 O2 3_565 . 7_555 84.32(13) ?
Tb1 Tb1 O3 3_565 . 2_555 126.64(7) ?
Tb1 Tb1 O3 3_565 . 6_555 35.53(8) ?
Tb1 Tb1 O3 3_565 . 8_454 71.67(13) ?
Tb1 Tb1 O3 3_565 . 8_554 78.54(7) ?
Tb1 Tb1 O4 3_565 . 2_555 156.89(7) ?
Tb1 Tb1 O4 3_565 . 6_455 64.64(7) ?
Tb1 Tb1 O4 3_565 . 6_555 36.82(13) ?
Tb1 Tb1 O4 3_565 . 8_454 37.10(13) ?
Tb1 Tb1 O4 3_565 . 8_554 62.81(7) ?
Tb1 Tb1 O5 3_565 . 1_455 99.16(7) ?
Tb1 Tb1 O5 3_565 . . 105.31(12) ?
Tb1 Tb1 O5 3_565 . 7_555 109.18(7) ?
Tb1 Tb1 O6 3_565 . 2_555 118.08(8) ?
Tb1 Tb1 O7 3_565 . 2_555 133.61(12) ?
Tb1 Tb1 O7 3_565 . 2_655 114.04(8) ?
Tb1 Tb1 O7 3_565 . 8_454 101.97(13) ?
Tb1 Tb1 O7 3_565 . 8_554 94.74(6) ?
Tb1 Tb1 O8 3_565 . . 143.50(7) ?
Tb1 Tb1 O8 3_565 . 5_455 56.68(7) ?
Tb1 Tb1 O8 3_565 . 7_555 70.76(7) ?
Tb1 Tb1 Tb1 7_455 . 7_555 83.794(12) ?
Tb1 Tb1 Li1 7_455 . . 0 ?
Tb1 Tb1 Li1 7_455 . 3_565 123.879(14) ?
Tb1 Tb1 Li1 7_455 . 7_455 0 ?
Tb1 Tb1 Li1 7_455 . 7_555 83.794(12) ?
Tb1 Tb1 Li2 7_455 . . 87.07(18) ?
Tb1 Tb1 O1 7_455 . 2_555 63.55(7) ?
Tb1 Tb1 O1 7_455 . 6_555 157.86(8) ?
Tb1 Tb1 O1 7_455 . 8_454 64.63(7) ?
Tb1 Tb1 O2 7_455 . 1_455 28.29(7) ?
Tb1 Tb1 O2 7_455 . . 67.71(12) ?
Tb1 Tb1 O2 7_455 . 5_455 112.30(7) ?
Tb1 Tb1 O2 7_455 . 7_455 38.50(9) ?
Tb1 Tb1 O2 7_455 . 7_555 102.48(13) ?
Tb1 Tb1 O3 7_455 . 2_555 29.07(6) ?
Tb1 Tb1 O3 7_455 . 6_555 117.37(8) ?
Tb1 Tb1 O3 7_455 . 8_454 99.51(13) ?
Tb1 Tb1 O3 7_455 . 8_554 154.38(7) ?
Tb1 Tb1 O4 7_455 . 2_555 33.31(7) ?
Tb1 Tb1 O4 7_455 . 6_455 75.42(7) ?
Tb1 Tb1 O4 7_455 . 6_555 159.64(13) ?
Tb1 Tb1 O4 7_455 . 8_454 87.14(13) ?
Tb1 Tb1 O4 7_455 . 8_554 137.53(7) ?
Tb1 Tb1 O5 7_455 . 1_455 63.40(7) ?
Tb1 Tb1 O5 7_455 . . 127.95(13) ?
Tb1 Tb1 O5 7_455 . 7_555 64.84(7) ?
Tb1 Tb1 O6 7_455 . 2_555 84.29(8) ?
Tb1 Tb1 O7 7_455 . 2_555 36.69(14) ?
Tb1 Tb1 O7 7_455 . 2_655 113.23(8) ?
Tb1 Tb1 O7 7_455 . 8_454 36.41(13) ?
Tb1 Tb1 O7 7_455 . 8_554 107.47(6) ?
Tb1 Tb1 O8 7_455 . . 92.43(7) ?
Tb1 Tb1 O8 7_455 . 5_455 126.76(6) ?
Tb1 Tb1 O8 7_455 . 7_555 81.58(7) ?
Tb1 Tb1 Li1 7_555 . . 0 ?
Tb1 Tb1 Li1 7_555 . 3_565 121.476(14) ?
Tb1 Tb1 Li1 7_555 . 7_455 83.794(12) ?
Tb1 Tb1 Li1 7_555 . 7_555 0 ?
Tb1 Tb1 Li2 7_555 . . 89.22(18) ?
Tb1 Tb1 O1 7_555 . 2_555 78.39(7) ?
Tb1 Tb1 O1 7_555 . 6_555 111.06(7) ?
Tb1 Tb1 O1 7_555 . 8_454 96.21(7) ?
Tb1 Tb1 O2 7_555 . 1_455 107.59(7) ?
Tb1 Tb1 O2 7_555 . . 35.83(13) ?
Tb1 Tb1 O2 7_555 . 5_455 154.33(7) ?
Tb1 Tb1 O2 7_555 . 7_455 115.68(9) ?
Tb1 Tb1 O2 7_555 . 7_555 37.32(13) ?
Tb1 Tb1 O3 7_555 . 2_555 56.42(6) ?
Tb1 Tb1 O3 7_555 . 6_555 86.82(8) ?
Tb1 Tb1 O3 7_555 . 8_454 161.60(13) ?
Tb1 Tb1 O3 7_555 . 8_554 72.79(7) ?
Tb1 Tb1 O4 7_555 . 2_555 64.05(7) ?
Tb1 Tb1 O4 7_555 . 6_455 156.51(7) ?
Tb1 Tb1 O4 7_555 . 6_555 102.11(13) ?
Tb1 Tb1 O4 7_555 . 8_454 128.76(14) ?
Tb1 Tb1 O4 7_555 . 8_554 63.64(7) ?
Tb1 Tb1 O5 7_555 . 1_455 138.02(6) ?
Tb1 Tb1 O5 7_555 . . 84.47(13) ?
Tb1 Tb1 O5 7_555 . 7_555 32.06(7) ?
Tb1 Tb1 O6 7_555 . 2_555 114.81(8) ?
Tb1 Tb1 O7 7_555 . 2_555 100.37(13) ?
Tb1 Tb1 O7 7_555 . 2_655 36.03(9) ?
Tb1 Tb1 O7 7_555 . 8_454 69.40(12) ?
Tb1 Tb1 O7 7_555 . 8_554 28.26(6) ?
Tb1 Tb1 O8 7_555 . . 60.51(8) ?
Tb1 Tb1 O8 7_555 . 5_455 146.48(6) ?
Tb1 Tb1 O8 7_555 . 7_555 63.53(7) ?
Li1 Tb1 Li1 . . 3_565 0 ?
Li1 Tb1 Li1 . . 7_455 0 ?
Li1 Tb1 Li1 . . 7_555 0 ?
Li1 Tb1 Li2 . . . 0 ?
Li1 Tb1 O1 . . 2_555 0 ?
Li1 Tb1 O1 . . 6_555 0 ?
Li1 Tb1 O1 . . 8_454 0 ?
Li1 Tb1 O2 . . 1_455 0 ?
Li1 Tb1 O2 . . . 0 ?
Li1 Tb1 O2 . . 5_455 0 ?
Li1 Tb1 O2 . . 7_455 0 ?
Li1 Tb1 O2 . . 7_555 0 ?
Li1 Tb1 O3 . . 2_555 0 ?
Li1 Tb1 O3 . . 6_555 0 ?
Li1 Tb1 O3 . . 8_454 0 ?
Li1 Tb1 O3 . . 8_554 0 ?
Li1 Tb1 O4 . . 2_555 0 ?
Li1 Tb1 O4 . . 6_455 0 ?
Li1 Tb1 O4 . . 6_555 0 ?
Li1 Tb1 O4 . . 8_454 0 ?
Li1 Tb1 O4 . . 8_554 0 ?
Li1 Tb1 O5 . . 1_455 0 ?
Li1 Tb1 O5 . . . 0 ?
Li1 Tb1 O5 . . 7_555 0 ?
Li1 Tb1 O6 . . 2_555 0 ?
Li1 Tb1 O7 . . 2_555 0 ?
Li1 Tb1 O7 . . 2_655 0 ?
Li1 Tb1 O7 . . 8_454 0 ?
Li1 Tb1 O7 . . 8_554 0 ?
Li1 Tb1 O8 . . . 0 ?
Li1 Tb1 O8 . . 5_455 0 ?
Li1 Tb1 O8 . . 7_555 0 ?
Li1 Tb1 Li1 3_565 . 7_455 123.879(14) ?
Li1 Tb1 Li1 3_565 . 7_555 121.476(14) ?
Li1 Tb1 Li2 3_565 . . 136.0(2) ?
Li1 Tb1 O1 3_565 . 2_555 157.92(8) ?
Li1 Tb1 O1 3_565 . 6_555 63.25(7) ?
Li1 Tb1 O1 3_565 . 8_454 63.53(7) ?
Li1 Tb1 O2 3_565 . 1_455 118.71(6) ?
Li1 Tb1 O2 3_565 . . 156.88(13) ?
Li1 Tb1 O2 3_565 . 5_455 32.98(7) ?
Li1 Tb1 O2 3_565 . 7_455 87.69(9) ?
Li1 Tb1 O2 3_565 . 7_555 84.32(13) ?
Li1 Tb1 O3 3_565 . 2_555 126.64(7) ?
Li1 Tb1 O3 3_565 . 6_555 35.53(8) ?
Li1 Tb1 O3 3_565 . 8_454 71.67(13) ?
Li1 Tb1 O3 3_565 . 8_554 78.54(7) ?
Li1 Tb1 O4 3_565 . 2_555 156.89(7) ?
Li1 Tb1 O4 3_565 . 6_455 64.64(7) ?
Li1 Tb1 O4 3_565 . 6_555 36.82(13) ?
Li1 Tb1 O4 3_565 . 8_454 37.10(13) ?
Li1 Tb1 O4 3_565 . 8_554 62.81(7) ?
Li1 Tb1 O5 3_565 . 1_455 99.16(7) ?
Li1 Tb1 O5 3_565 . . 105.31(12) ?
Li1 Tb1 O5 3_565 . 7_555 109.18(7) ?
Li1 Tb1 O6 3_565 . 2_555 118.08(8) ?
Li1 Tb1 O7 3_565 . 2_555 133.61(12) ?
Li1 Tb1 O7 3_565 . 2_655 114.04(8) ?
Li1 Tb1 O7 3_565 . 8_454 101.97(13) ?
Li1 Tb1 O7 3_565 . 8_554 94.74(6) ?
Li1 Tb1 O8 3_565 . . 143.50(7) ?
Li1 Tb1 O8 3_565 . 5_455 56.68(7) ?
Li1 Tb1 O8 3_565 . 7_555 70.76(7) ?
Li1 Tb1 Li1 7_455 . 7_555 83.794(12) ?
Li1 Tb1 Li2 7_455 . . 87.07(18) ?
Li1 Tb1 O1 7_455 . 2_555 63.55(7) ?
Li1 Tb1 O1 7_455 . 6_555 157.86(8) ?
Li1 Tb1 O1 7_455 . 8_454 64.63(7) ?
Li1 Tb1 O2 7_455 . 1_455 28.29(7) ?
Li1 Tb1 O2 7_455 . . 67.71(12) ?
Li1 Tb1 O2 7_455 . 5_455 112.30(7) ?
Li1 Tb1 O2 7_455 . 7_455 38.50(9) ?
Li1 Tb1 O2 7_455 . 7_555 102.48(13) ?
Li1 Tb1 O3 7_455 . 2_555 29.07(6) ?
Li1 Tb1 O3 7_455 . 6_555 117.37(8) ?
Li1 Tb1 O3 7_455 . 8_454 99.51(13) ?
Li1 Tb1 O3 7_455 . 8_554 154.38(7) ?
Li1 Tb1 O4 7_455 . 2_555 33.31(7) ?
Li1 Tb1 O4 7_455 . 6_455 75.42(7) ?
Li1 Tb1 O4 7_455 . 6_555 159.64(13) ?
Li1 Tb1 O4 7_455 . 8_454 87.14(13) ?
Li1 Tb1 O4 7_455 . 8_554 137.53(7) ?
Li1 Tb1 O5 7_455 . 1_455 63.40(7) ?
Li1 Tb1 O5 7_455 . . 127.95(13) ?
Li1 Tb1 O5 7_455 . 7_555 64.84(7) ?
Li1 Tb1 O6 7_455 . 2_555 84.29(8) ?
Li1 Tb1 O7 7_455 . 2_555 36.69(14) ?
Li1 Tb1 O7 7_455 . 2_655 113.23(8) ?
Li1 Tb1 O7 7_455 . 8_454 36.41(13) ?
Li1 Tb1 O7 7_455 . 8_554 107.47(6) ?
Li1 Tb1 O8 7_455 . . 92.43(7) ?
Li1 Tb1 O8 7_455 . 5_455 126.76(6) ?
Li1 Tb1 O8 7_455 . 7_555 81.58(7) ?
Li1 Tb1 Li2 7_555 . . 89.22(18) ?
Li1 Tb1 O1 7_555 . 2_555 78.39(7) ?
Li1 Tb1 O1 7_555 . 6_555 111.06(7) ?
Li1 Tb1 O1 7_555 . 8_454 96.21(7) ?
Li1 Tb1 O2 7_555 . 1_455 107.59(7) ?
Li1 Tb1 O2 7_555 . . 35.83(13) ?
Li1 Tb1 O2 7_555 . 5_455 154.33(7) ?
Li1 Tb1 O2 7_555 . 7_455 115.68(9) ?
Li1 Tb1 O2 7_555 . 7_555 37.32(13) ?
Li1 Tb1 O3 7_555 . 2_555 56.42(6) ?
Li1 Tb1 O3 7_555 . 6_555 86.82(8) ?
Li1 Tb1 O3 7_555 . 8_454 161.60(13) ?
Li1 Tb1 O3 7_555 . 8_554 72.79(7) ?
Li1 Tb1 O4 7_555 . 2_555 64.05(7) ?
Li1 Tb1 O4 7_555 . 6_455 156.51(7) ?
Li1 Tb1 O4 7_555 . 6_555 102.11(13) ?
Li1 Tb1 O4 7_555 . 8_454 128.76(14) ?
Li1 Tb1 O4 7_555 . 8_554 63.64(7) ?
Li1 Tb1 O5 7_555 . 1_455 138.02(6) ?
Li1 Tb1 O5 7_555 . . 84.47(13) ?
Li1 Tb1 O5 7_555 . 7_555 32.06(7) ?
Li1 Tb1 O6 7_555 . 2_555 114.81(8) ?
Li1 Tb1 O7 7_555 . 2_555 100.37(13) ?
Li1 Tb1 O7 7_555 . 2_655 36.03(9) ?
Li1 Tb1 O7 7_555 . 8_454 69.40(12) ?
Li1 Tb1 O7 7_555 . 8_554 28.26(6) ?
Li1 Tb1 O8 7_555 . . 60.51(8) ?
Li1 Tb1 O8 7_555 . 5_455 146.48(6) ?
Li1 Tb1 O8 7_555 . 7_555 63.53(7) ?
Li2 Tb1 O1 . . 2_555 25.2(2) ?
Li2 Tb1 O1 . . 6_555 77.1(2) ?
Li2 Tb1 O1 . . 8_454 150.26(14) ?
Li2 Tb1 O2 . . 1_455 72.78(12) ?
Li2 Tb1 O2 . . . 57.9(3) ?
Li2 Tb1 O2 . . 5_455 110.7(2) ?
Li2 Tb1 O2 . . 7_455 107.74(11) ?
Li2 Tb1 O2 . . 7_555 121.88(18) ?
Li2 Tb1 O3 . . 2_555 96.0(2) ?
Li2 Tb1 O3 . . 6_555 154.57(15) ?
Li2 Tb1 O3 . . 8_454 73.0(2) ?
Li2 Tb1 O3 . . 8_554 82.43(13) ?
Li2 Tb1 O4 . . 2_555 62.0(2) ?
Li2 Tb1 O4 . . 6_455 100.36(13) ?
Li2 Tb1 O4 . . 6_555 112.3(2) ?
Li2 Tb1 O4 . . 8_454 140.57(19) ?
Li2 Tb1 O4 . . 8_554 117.07(9) ?
Li2 Tb1 O5 . . 1_455 65.03(9) ?
Li2 Tb1 O5 . . . 42.24(19) ?
Li2 Tb1 O5 . . 7_555 112.5(2) ?
Li2 Tb1 O6 . . 2_555 26.33(16) ?
Li2 Tb1 O7 . . 2_555 55.11(18) ?
Li2 Tb1 O7 . . 2_655 71.35(11) ?
Li2 Tb1 O7 . . 8_454 119.1(3) ?
Li2 Tb1 O7 . . 8_554 105.34(12) ?
Li2 Tb1 O8 . . . 30.01(15) ?
Li2 Tb1 O8 . . 5_455 80.1(2) ?
Li2 Tb1 O8 . . 7_555 151.3(2) ?
O1 Tb1 O1 2_555 . 6_555 102.27(11) ?
O1 Tb1 O1 2_555 . 8_454 128.18(10) ?
O1 Tb1 O2 2_555 . 1_455 56.27(10) ?
O1 Tb1 O2 2_555 . . 42.70(15) ?
O1 Tb1 O2 2_555 . 5_455 126.23(11) ?
O1 Tb1 O2 2_555 . 7_455 91.84(11) ?
O1 Tb1 O2 2_555 . 7_555 115.61(15) ?
O1 Tb1 O3 2_555 . 2_555 70.97(10) ?
O1 Tb1 O3 2_555 . 6_555 165.05(11) ?
O1 Tb1 O3 2_555 . 8_454 86.85(15) ?
O1 Tb1 O3 2_555 . 8_554 100.76(10) ?
O1 Tb1 O4 2_555 . 2_555 36.89(11) ?
O1 Tb1 O4 2_555 . 6_455 101.38(10) ?
O1 Tb1 O4 2_555 . 6_555 136.53(15) ?
O1 Tb1 O4 2_555 . 8_454 139.06(15) ?
O1 Tb1 O4 2_555 . 8_554 128.31(10) ?
O1 Tb1 O5 2_555 . 1_455 64.20(10) ?
O1 Tb1 O5 2_555 . . 64.43(14) ?
O1 Tb1 O5 2_555 . 7_555 92.83(10) ?
O1 Tb1 O6 2_555 . 2_555 39.84(11) ?
O1 Tb1 O7 2_555 . 2_555 38.11(15) ?
O1 Tb1 O7 2_555 . 2_655 75.51(11) ?
O1 Tb1 O7 2_555 . 8_454 93.92(15) ?
O1 Tb1 O7 2_555 . 8_554 102.65(9) ?
O1 Tb1 O8 2_555 . . 34.80(10) ?
O1 Tb1 O8 2_555 . 5_455 101.63(10) ?
O1 Tb1 O8 2_555 . 7_555 130.76(10) ?
O1 Tb1 O1 6_555 . 8_454 126.78(10) ?
O1 Tb1 O2 6_555 . 1_455 129.95(10) ?
O1 Tb1 O2 6_555 . . 114.54(15) ?
O1 Tb1 O2 6_555 . 5_455 60.79(10) ?
O1 Tb1 O2 6_555 . 7_455 132.99(11) ?
O1 Tb1 O2 6_555 . 7_555 99.05(15) ?
O1 Tb1 O3 6_555 . 2_555 166.25(9) ?
O1 Tb1 O3 6_555 . 6_555 80.90(11) ?
O1 Tb1 O3 6_555 . 8_454 61.22(14) ?
O1 Tb1 O3 6_555 . 8_554 38.78(10) ?
O1 Tb1 O4 6_555 . 2_555 138.57(11) ?
O1 Tb1 O4 6_555 . 6_455 92.06(10) ?
O1 Tb1 O4 6_555 . 6_555 36.21(16) ?
O1 Tb1 O4 6_555 . 8_454 95.19(15) ?
O1 Tb1 O4 6_555 . 8_554 64.48(11) ?
O1 Tb1 O5 6_555 . 1_455 95.54(10) ?
O1 Tb1 O5 6_555 . . 42.54(14) ?
O1 Tb1 O5 6_555 . 7_555 135.72(10) ?
O1 Tb1 O6 6_555 . 2_555 74.65(11) ?
O1 Tb1 O7 6_555 . 2_555 121.83(16) ?
O1 Tb1 O7 6_555 . 2_655 76.54(11) ?
O1 Tb1 O7 6_555 . 8_454 163.59(15) ?
O1 Tb1 O7 6_555 . 8_554 91.80(10) ?
O1 Tb1 O8 6_555 . . 81.69(10) ?
O1 Tb1 O8 6_555 . 5_455 35.63(9) ?
O1 Tb1 O8 6_555 . 7_555 119.38(10) ?
O1 Tb1 O2 8_454 . 1_455 77.72(10) ?
O1 Tb1 O2 8_454 . . 114.12(15) ?
O1 Tb1 O2 8_454 . 5_455 74.74(10) ?
O1 Tb1 O2 8_454 . 7_455 43.98(12) ?
O1 Tb1 O2 8_454 . 7_555 75.74(15) ?
O1 Tb1 O3 8_454 . 2_555 63.99(10) ?
O1 Tb1 O3 8_454 . 6_555 55.16(10) ?
O1 Tb1 O3 8_454 . 8_454 101.57(15) ?
O1 Tb1 O3 8_454 . 8_554 127.11(10) ?
O1 Tb1 O4 8_454 . 2_555 94.21(10) ?
O1 Tb1 O4 8_454 . 6_455 65.15(11) ?
O1 Tb1 O4 8_454 . 6_555 95.21(15) ?
O1 Tb1 O4 8_454 . 8_454 36.29(15) ?
O1 Tb1 O4 8_454 . 8_554 91.26(10) ?
O1 Tb1 O5 8_454 . 1_455 92.64(10) ?
O1 Tb1 O5 8_454 . . 167.30(15) ?
O1 Tb1 O5 8_454 . 7_555 64.97(10) ?
O1 Tb1 O6 8_454 . 2_555 133.44(11) ?
O1 Tb1 O7 8_454 . 2_555 95.16(16) ?
O1 Tb1 O7 8_454 . 2_655 126.78(12) ?
O1 Tb1 O7 8_454 . 8_454 39.14(15) ?
O1 Tb1 O7 8_454 . 8_554 92.44(10) ?
O1 Tb1 O8 8_454 . . 149.98(10) ?
O1 Tb1 O8 8_454 . 5_455 108.79(10) ?
O1 Tb1 O8 8_454 . 7_555 38.05(10) ?
O2 Tb1 O2 1_455 . . 81.17(14) ?
O2 Tb1 O2 1_455 . 5_455 94.11(9) ?
O2 Tb1 O2 1_455 . 7_455 35.85(11) ?
O2 Tb1 O2 1_455 . 7_555 130.77(15) ?
O2 Tb1 O3 1_455 . 2_555 56.88(9) ?
O2 Tb1 O3 1_455 . 6_555 132.20(10) ?
O2 Tb1 O3 1_455 . 8_454 72.09(14) ?
O2 Tb1 O3 1_455 . 8_554 155.18(10) ?
O2 Tb1 O4 1_455 . 2_555 45.24(10) ?
O2 Tb1 O4 1_455 . 6_455 56.34(9) ?
O2 Tb1 O4 1_455 . 6_555 150.01(14) ?
O2 Tb1 O4 1_455 . 8_454 84.17(14) ?
O2 Tb1 O4 1_455 . 8_554 165.38(10) ?
O2 Tb1 O5 1_455 . 1_455 35.30(9) ?
O2 Tb1 O5 1_455 . . 114.24(15) ?
O2 Tb1 O5 1_455 . 7_555 93.02(10) ?
O2 Tb1 O6 1_455 . 2_555 60.74(10) ?
O2 Tb1 O7 1_455 . 2_555 18.33(15) ?
O2 Tb1 O7 1_455 . 2_655 127.21(10) ?
O2 Tb1 O7 1_455 . 8_454 62.16(15) ?
O2 Tb1 O7 1_455 . 8_554 134.18(9) ?
O2 Tb1 O8 1_455 . . 90.96(9) ?
O2 Tb1 O8 1_455 . 5_455 99.47(9) ?
O2 Tb1 O8 1_455 . 7_555 105.69(10) ?
O2 Tb1 O2 . . 5_455 168.47(16) ?
O2 Tb1 O2 . . 7_455 106.21(15) ?
O2 Tb1 O2 . . 7_555 73.15(19) ?
O2 Tb1 O3 . . 2_555 52.29(14) ?
O2 Tb1 O3 . . 6_555 122.62(15) ?
O2 Tb1 O3 . . 8_454 129.14(19) ?
O2 Tb1 O3 . . 8_554 86.97(14) ?
O2 Tb1 O4 . . 2_555 36.67(14) ?
O2 Tb1 O4 . . 6_455 137.21(14) ?
O2 Tb1 O4 . . 6_555 127.40(18) ?
O2 Tb1 O4 . . 8_454 149.69(19) ?
O2 Tb1 O4 . . 8_554 94.91(14) ?
O2 Tb1 O5 . . 1_455 103.95(14) ?
O2 Tb1 O5 . . . 73.48(18) ?
O2 Tb1 O5 . . 7_555 54.74(15) ?
O2 Tb1 O6 . . 2_555 81.01(16) ?
O2 Tb1 O7 . . 2_555 68.48(17) ?
O2 Tb1 O7 . . 2_655 46.98(14) ?
O2 Tb1 O7 . . 8_454 75.94(18) ?
O2 Tb1 O7 . . 8_554 62.14(14) ?
O2 Tb1 O8 . . . 35.99(15) ?
O2 Tb1 O8 . . 5_455 136.07(15) ?
O2 Tb1 O8 . . 7_555 93.45(16) ?
O2 Tb1 O2 5_455 . 7_455 74.61(11) ?
O2 Tb1 O2 5_455 . 7_555 117.31(15) ?
O2 Tb1 O3 5_455 . 2_555 132.93(10) ?
O2 Tb1 O3 5_455 . 6_555 68.19(11) ?
O2 Tb1 O3 5_455 . 8_454 39.48(15) ?
O2 Tb1 O3 5_455 . 8_554 93.29(10) ?
O2 Tb1 O4 5_455 . 2_555 139.30(10) ?
O2 Tb1 O4 5_455 . 6_455 38.09(10) ?
O2 Tb1 O4 5_455 . 6_555 56.06(14) ?
O2 Tb1 O4 5_455 . 8_454 38.46(15) ?
O2 Tb1 O4 5_455 . 8_554 92.16(10) ?
O2 Tb1 O5 5_455 . 1_455 67.28(10) ?
O2 Tb1 O5 5_455 . . 99.26(14) ?
O2 Tb1 O5 5_455 . 7_555 136.41(11) ?
O2 Tb1 O6 5_455 . 2_555 87.51(11) ?
O2 Tb1 O7 5_455 . 2_555 104.30(14) ?
O2 Tb1 O7 5_455 . 2_655 134.46(11) ?
O2 Tb1 O7 5_455 . 8_454 111.24(14) ?
O2 Tb1 O7 5_455 . 8_554 126.64(9) ?
O2 Tb1 O8 5_455 . . 134.39(11) ?
O2 Tb1 O8 5_455 . 5_455 34.10(10) ?
O2 Tb1 O8 5_455 . 7_555 97.96(11) ?
O2 Tb1 O2 7_455 . 7_555 114.80(16) ?
O2 Tb1 O3 7_455 . 2_555 60.29(11) ?
O2 Tb1 O3 7_455 . 6_555 96.57(12) ?
O2 Tb1 O3 7_455 . 8_454 75.33(15) ?
O2 Tb1 O3 7_455 . 8_554 166.23(11) ?
O2 Tb1 O4 7_455 . 2_555 70.88(11) ?
O2 Tb1 O4 7_455 . 6_455 40.98(11) ?
O2 Tb1 O4 7_455 . 6_555 124.36(15) ?
O2 Tb1 O4 7_455 . 8_454 50.76(15) ?
O2 Tb1 O4 7_455 . 8_554 135.06(12) ?
O2 Tb1 O5 7_455 . 1_455 51.18(12) ?
O2 Tb1 O5 7_455 . . 146.04(16) ?
O2 Tb1 O5 7_455 . 7_555 86.97(11) ?
O2 Tb1 O6 7_455 . 2_555 90.11(12) ?
O2 Tb1 O7 7_455 . 2_555 54.18(16) ?
O2 Tb1 O7 7_455 . 2_655 150.27(12) ?
O2 Tb1 O7 7_455 . 8_454 47.80(15) ?
O2 Tb1 O7 7_455 . 8_554 128.75(11) ?
O2 Tb1 O8 7_455 . . 126.03(11) ?
O2 Tb1 O8 7_455 . 5_455 97.84(11) ?
O2 Tb1 O8 7_455 . 7_555 78.90(12) ?
O2 Tb1 O3 7_555 . 2_555 74.28(15) ?
O2 Tb1 O3 7_555 . 6_555 49.53(15) ?
O2 Tb1 O3 7_555 . 8_454 153.85(18) ?
O2 Tb1 O3 7_555 . 8_554 64.59(15) ?
O2 Tb1 O4 7_555 . 2_555 96.62(15) ?
O2 Tb1 O4 7_555 . 6_455 137.69(16) ?
O2 Tb1 O4 7_555 . 6_555 73.37(19) ?
O2 Tb1 O4 7_555 . 8_454 97.44(19) ?
O2 Tb1 O4 7_555 . 8_554 35.43(15) ?
O2 Tb1 O5 7_555 . 1_455 164.97(15) ?
O2 Tb1 O5 7_555 . . 97.87(19) ?
O2 Tb1 O5 7_555 . 7_555 38.02(15) ?
O2 Tb1 O6 7_555 . 2_555 147.99(15) ?
O2 Tb1 O7 7_555 . 2_555 132.40(19) ?
O2 Tb1 O7 7_555 . 2_655 52.01(16) ?
O2 Tb1 O7 7_555 . 8_454 71.11(18) ?
O2 Tb1 O7 7_555 . 8_554 17.03(15) ?
O2 Tb1 O8 7_555 . . 91.91(15) ?
O2 Tb1 O8 7_555 . 5_455 128.10(15) ?
O2 Tb1 O8 7_555 . 7_555 37.70(15) ?
O3 Tb1 O3 2_555 . 6_555 102.63(10) ?
O3 Tb1 O3 2_555 . 8_454 128.58(14) ?
O3 Tb1 O3 2_555 . 8_554 129.21(10) ?
O3 Tb1 O4 2_555 . 2_555 34.21(10) ?
O3 Tb1 O4 2_555 . 6_455 100.95(9) ?
O3 Tb1 O4 2_555 . 6_555 145.03(15) ?
O3 Tb1 O4 2_555 . 8_454 97.59(15) ?
O3 Tb1 O4 2_555 . 8_554 109.71(10) ?
O3 Tb1 O5 2_555 . 1_455 92.17(9) ?
O3 Tb1 O5 2_555 . . 125.41(14) ?
O3 Tb1 O5 2_555 . 7_555 36.27(9) ?
O3 Tb1 O6 2_555 . 2_555 104.44(10) ?
O3 Tb1 O7 2_555 . 2_555 60.28(15) ?
O3 Tb1 O7 2_555 . 2_655 90.03(10) ?
O3 Tb1 O7 2_555 . 8_454 24.89(14) ?
O3 Tb1 O7 2_555 . 8_554 78.43(9) ?
O3 Tb1 O8 2_555 . . 86.46(10) ?
O3 Tb1 O8 2_555 . 5_455 155.74(9) ?
O3 Tb1 O8 2_555 . 7_555 62.42(10) ?
O3 Tb1 O3 6_555 . 8_454 107.21(15) ?
O3 Tb1 O3 6_555 . 8_554 72.40(11) ?
O3 Tb1 O4 6_555 . 2_555 136.13(11) ?
O3 Tb1 O4 6_555 . 6_455 93.04(11) ?
O3 Tb1 O4 6_555 . 6_555 44.70(16) ?
O3 Tb1 O4 6_555 . 8_454 53.89(15) ?
O3 Tb1 O4 6_555 . 8_554 39.89(10) ?
O3 Tb1 O5 6_555 . 1_455 130.42(10) ?
O3 Tb1 O5 6_555 . . 112.34(15) ?
O3 Tb1 O5 6_555 . 7_555 75.37(11) ?
O3 Tb1 O6 6_555 . 2_555 151.82(11) ?
O3 Tb1 O7 6_555 . 2_555 150.21(16) ?
O3 Tb1 O7 6_555 . 2_655 91.26(11) ?
O3 Tb1 O7 6_555 . 8_454 82.77(15) ?
O3 Tb1 O7 6_555 . 8_554 62.49(10) ?
O3 Tb1 O8 6_555 . . 133.67(10) ?
O3 Tb1 O8 6_555 . 5_455 89.47(10) ?
O3 Tb1 O8 6_555 . 7_555 40.28(11) ?
O3 Tb1 O3 8_454 . 8_554 99.64(15) ?
O3 Tb1 O4 8_454 . 2_555 109.52(15) ?
O3 Tb1 O4 8_454 . 6_455 37.74(15) ?
O3 Tb1 O4 8_454 . 6_555 81.09(18) ?
O3 Tb1 O4 8_454 . 8_454 69.62(19) ?
O3 Tb1 O4 8_454 . 8_554 120.14(14) ?
O3 Tb1 O5 8_454 . 1_455 37.10(14) ?
O3 Tb1 O5 8_454 . . 79.24(18) ?
O3 Tb1 O5 8_454 . 7_555 162.28(14) ?
O3 Tb1 O6 8_454 . 2_555 48.24(15) ?
O3 Tb1 O7 8_454 . 2_555 73.51(18) ?
O3 Tb1 O7 8_454 . 2_655 129.32(16) ?
O3 Tb1 O7 8_454 . 8_454 123.13(18) ?
O3 Tb1 O7 8_454 . 8_554 152.89(14) ?
O3 Tb1 O8 8_454 . . 101.15(15) ?
O3 Tb1 O8 8_454 . 5_455 27.40(14) ?
O3 Tb1 O8 8_454 . 7_555 134.78(15) ?
O3 Tb1 O4 8_554 . 2_555 122.77(10) ?
O3 Tb1 O4 8_554 . 6_455 129.43(10) ?
O3 Tb1 O4 8_554 . 6_555 41.88(15) ?
O3 Tb1 O4 8_554 . 8_454 115.53(15) ?
O3 Tb1 O4 8_554 . 8_554 36.90(11) ?
O3 Tb1 O5 8_554 . 1_455 130.38(10) ?
O3 Tb1 O5 8_554 . . 41.06(15) ?
O3 Tb1 O5 8_554 . 7_555 97.83(10) ?
O3 Tb1 O6 8_554 . 2_555 95.99(11) ?
O3 Tb1 O7 8_554 . 2_555 137.38(16) ?
O3 Tb1 O7 8_554 . 2_655 41.18(11) ?
O3 Tb1 O7 8_554 . 8_454 135.47(15) ?
O3 Tb1 O7 8_554 . 8_554 53.90(10) ?
O3 Tb1 O8 8_554 . . 67.23(10) ?
O3 Tb1 O8 8_554 . 5_455 74.33(10) ?
O3 Tb1 O8 8_554 . 7_555 96.68(10) ?
O4 Tb1 O4 2_555 . 6_455 101.53(10) ?
O4 Tb1 O4 2_555 . 6_555 164.06(15) ?
O4 Tb1 O4 2_555 . 8_454 120.45(15) ?
O4 Tb1 O4 2_555 . 8_554 127.69(10) ?
O4 Tb1 O5 2_555 . 1_455 74.44(10) ?
O4 Tb1 O5 2_555 . . 97.45(14) ?
O4 Tb1 O5 2_555 . 7_555 62.45(10) ?
O4 Tb1 O6 2_555 . 2_555 71.84(11) ?
O4 Tb1 O7 2_555 . 2_555 36.61(15) ?
O4 Tb1 O7 2_555 . 2_655 83.64(11) ?
O4 Tb1 O7 2_555 . 8_454 57.26(15) ?
O4 Tb1 O7 2_555 . 8_554 92.23(9) ?
O4 Tb1 O8 2_555 . . 59.61(10) ?
O4 Tb1 O8 2_555 . 5_455 132.99(10) ?
O4 Tb1 O8 2_555 . 7_555 95.95(10) ?
O4 Tb1 O4 6_455 . 6_555 94.09(15) ?
O4 Tb1 O4 6_455 . 8_454 40.66(16) ?
O4 Tb1 O4 6_455 . 8_554 127.45(10) ?
O4 Tb1 O5 6_455 . 1_455 37.43(10) ?
O4 Tb1 O5 6_455 . . 116.95(15) ?
O4 Tb1 O5 6_455 . 7_555 125.64(10) ?
O4 Tb1 O6 6_455 . 2_555 74.31(11) ?
O4 Tb1 O7 6_455 . 2_555 69.03(14) ?
O4 Tb1 O7 6_455 . 2_655 167.02(12) ?
O4 Tb1 O7 6_455 . 8_454 87.27(14) ?
O4 Tb1 O7 6_455 . 8_554 154.24(10) ?
O4 Tb1 O8 6_455 . . 130.20(11) ?
O4 Tb1 O8 6_455 . 5_455 56.94(10) ?
O4 Tb1 O8 6_455 . 7_555 102.08(10) ?
O4 Tb1 O4 6_555 . 8_454 73.91(18) ?
O4 Tb1 O4 6_555 . 8_554 39.32(15) ?
O4 Tb1 O5 6_555 . 1_455 117.86(15) ?
O4 Tb1 O5 6_555 . . 72.31(18) ?
O4 Tb1 O5 6_555 . 7_555 110.52(15) ?
O4 Tb1 O6 6_555 . 2_555 110.00(16) ?
O4 Tb1 O7 6_555 . 2_555 154.01(19) ?
O4 Tb1 O7 6_555 . 2_655 80.43(15) ?
O4 Tb1 O7 6_555 . 8_454 127.47(19) ?
O4 Tb1 O7 6_555 . 8_554 74.56(14) ?
O4 Tb1 O8 6_555 . . 107.49(15) ?
O4 Tb1 O8 6_555 . 5_455 54.80(15) ?
O4 Tb1 O8 6_555 . 7_555 83.71(16) ?
O4 Tb1 O4 8_454 . 8_554 92.64(15) ?
O4 Tb1 O5 8_454 . 1_455 77.58(15) ?
O4 Tb1 O5 8_454 . . 136.82(18) ?
O4 Tb1 O5 8_454 . 7_555 100.02(15) ?
O4 Tb1 O6 8_454 . 2_555 114.24(16) ?
O4 Tb1 O7 8_454 . 2_555 101.60(18) ?
O4 Tb1 O7 8_454 . 2_655 145.14(16) ?
O4 Tb1 O7 8_454 . 8_454 73.76(18) ?
O4 Tb1 O7 8_454 . 8_554 113.60(15) ?
O4 Tb1 O8 8_454 . . 170.51(16) ?
O4 Tb1 O8 8_454 . 5_455 72.51(15) ?
O4 Tb1 O8 8_454 . 7_555 65.27(15) ?
O4 Tb1 O5 8_554 . 1_455 157.15(10) ?
O4 Tb1 O5 8_554 . . 77.64(15) ?
O4 Tb1 O5 8_554 . 7_555 73.44(10) ?
O4 Tb1 O6 8_554 . 2_555 132.83(11) ?
O4 Tb1 O7 8_554 . 2_555 163.39(14) ?
O4 Tb1 O7 8_554 . 2_655 53.03(11) ?
O4 Tb1 O7 8_554 . 8_454 103.25(15) ?
O4 Tb1 O7 8_554 . 8_554 35.52(9) ?
O4 Tb1 O8 8_554 . . 94.06(10) ?
O4 Tb1 O8 8_554 . 5_455 93.11(10) ?
O4 Tb1 O8 8_554 . 7_555 60.29(10) ?
O5 Tb1 O5 1_455 . . 95.30(15) ?
O5 Tb1 O5 1_455 . 7_555 128.24(10) ?
O5 Tb1 O6 1_455 . 2_555 41.12(11) ?
O5 Tb1 O7 1_455 . 2_555 37.84(14) ?
O5 Tb1 O7 1_455 . 2_655 136.32(11) ?
O5 Tb1 O7 1_455 . 8_454 93.86(14) ?
O5 Tb1 O7 1_455 . 8_554 166.05(9) ?
O5 Tb1 O8 1_455 . . 93.75(10) ?
O5 Tb1 O8 1_455 . 5_455 64.35(9) ?
O5 Tb1 O8 1_455 . 7_555 129.82(10) ?
O5 Tb1 O5 . . 7_555 116.53(15) ?
O5 Tb1 O6 . . 2_555 56.01(15) ?
O5 Tb1 O7 . . 2_555 97.19(19) ?
O5 Tb1 O7 . . 2_655 50.21(16) ?
O5 Tb1 O7 . . 8_454 149.36(18) ?
O5 Tb1 O7 . . 8_554 82.14(15) ?
O5 Tb1 O8 . . . 39.17(14) ?
O5 Tb1 O8 . . 5_455 66.28(14) ?
O5 Tb1 O8 . . 7_555 134.87(15) ?
O5 Tb1 O6 7_555 . 2_555 132.48(10) ?
O5 Tb1 O7 7_555 . 2_555 95.45(15) ?
O5 Tb1 O7 7_555 . 2_655 67.32(11) ?
O5 Tb1 O7 7_555 . 8_454 39.18(14) ?
O5 Tb1 O7 7_555 . 8_554 44.05(9) ?
O5 Tb1 O8 7_555 . . 88.34(10) ?
O5 Tb1 O8 7_555 . 5_455 164.56(10) ?
O5 Tb1 O8 7_555 . 7_555 39.02(10) ?
O6 Tb1 O7 2_555 . 2_555 47.60(16) ?
O6 Tb1 O7 2_555 . 2_655 96.39(12) ?
O6 Tb1 O7 2_555 . 8_454 120.70(15) ?
O6 Tb1 O7 2_555 . 8_554 131.13(10) ?
O6 Tb1 O8 2_555 . . 56.31(11) ?
O6 Tb1 O8 2_555 . 5_455 62.46(10) ?
O6 Tb1 O8 2_555 . 7_555 165.87(10) ?
O7 Tb1 O7 2_555 . 2_655 111.59(15) ?
O7 Tb1 O7 2_555 . 8_454 73.11(19) ?
O7 Tb1 O7 2_555 . 8_554 128.63(14) ?
O7 Tb1 O8 2_555 . . 72.90(15) ?
O7 Tb1 O8 2_555 . 5_455 99.26(15) ?
O7 Tb1 O8 2_555 . 7_555 118.27(16) ?
O7 Tb1 O7 2_655 . 8_454 105.43(15) ?
O7 Tb1 O7 2_655 . 8_554 34.98(11) ?
O7 Tb1 O8 2_655 . . 42.86(11) ?
O7 Tb1 O8 2_655 . 5_455 110.90(11) ?
O7 Tb1 O8 2_655 . 7_555 89.08(11) ?
O7 Tb1 O7 8_454 . 8_554 81.98(14) ?
O7 Tb1 O8 8_454 . . 111.09(15) ?
O7 Tb1 O8 8_454 . 5_455 142.98(14) ?
O7 Tb1 O8 8_454 . 7_555 45.17(15) ?
O7 Tb1 O8 8_554 . . 75.56(10) ?
O7 Tb1 O8 8_554 . 5_455 125.77(9) ?
O7 Tb1 O8 8_554 . 7_555 54.41(10) ?
O8 Tb1 O8 . . 5_455 100.40(10) ?
O8 Tb1 O8 . . 7_555 124.04(10) ?
O8 Tb1 O8 5_455 . 7_555 127.44(10) ?
W1 Li1 W1 . . 5_455 124.342(13) ?
W1 Li1 W1 . . 5_555 122.911(12) ?
W1 Li1 W1 . . 7_455 119.236(12) ?
W1 Li1 W1 . . 7_555 117.991(12) ?
W1 Li1 W2 . . 1_455 60.528(8) ?
W1 Li1 W2 . . . 58.603(8) ?
W1 Li1 W2 . . 7_555 85.810(10) ?
W1 Li1 Ba1 . . . 91.612(12) ?
W1 Li1 Tb1 . . . 0 ?
W1 Li1 Tb1 . . 3_565 178.310(14) ?
W1 Li1 Tb1 . . 7_455 56.929(9) ?
W1 Li1 Tb1 . . 7_555 56.879(9) ?
W1 Li1 Li1 . . 3_565 178.310(14) ?
W1 Li1 Li1 . . 7_455 56.929(9) ?
W1 Li1 Li1 . . 7_555 56.879(9) ?
W1 Li1 Li2 . . . 44.7(2) ?
W1 Li1 O1 . . 2_555 23.37(7) ?
W1 Li1 O1 . . 6_555 116.63(8) ?
W1 Li1 O1 . . 8_454 116.57(7) ?
W1 Li1 O2 . . 1_455 62.77(6) ?
W1 Li1 O2 . . . 21.43(13) ?
W1 Li1 O2 . . 5_455 148.63(8) ?
W1 Li1 O2 . . 7_455 93.44(9) ?
W1 Li1 O2 . . 7_555 94.06(13) ?
W1 Li1 O3 . . 2_555 53.16(7) ?
W1 Li1 O3 . . 6_555 142.96(8) ?
W1 Li1 O3 . . 8_454 109.83(13) ?
W1 Li1 O3 . . 8_554 100.33(7) ?
W1 Li1 O4 . . 2_555 23.75(7) ?
W1 Li1 O4 . . 6_455 117.01(7) ?
W1 Li1 O4 . . 6_555 142.14(13) ?
W1 Li1 O4 . . 8_454 143.90(13) ?
W1 Li1 O4 . . 8_554 115.54(7) ?
W1 Li1 O5 . . 1_455 82.53(7) ?
W1 Li1 O5 . . . 74.39(12) ?
W1 Li1 O5 . . 7_555 69.65(7) ?
W1 Li1 O6 . . 2_555 63.20(8) ?
W1 Li1 O7 . . 2_555 48.02(12) ?
W1 Li1 O7 . . 2_655 64.46(8) ?
W1 Li1 O7 . . 8_454 77.92(13) ?
W1 Li1 O7 . . 8_554 83.58(6) ?
W1 Li1 O8 . . . 35.92(7) ?
W1 Li1 O8 . . 5_455 124.33(7) ?
W1 Li1 O8 . . 7_555 108.22(7) ?
W1 Li1 W1 5_455 . 5_555 84.040(10) ?
W1 Li1 W1 5_455 . 7_455 62.301(9) ?
W1 Li1 W1 5_455 . 7_555 117.665(12) ?
W1 Li1 W2 5_455 . 1_455 63.908(9) ?
W1 Li1 W2 5_455 . . 120.354(14) ?
W1 Li1 W2 5_455 . 7_555 124.222(13) ?
W1 Li1 Ba1 5_455 . . 57.792(9) ?
W1 Li1 Tb1 5_455 . . 0 ?
W1 Li1 Tb1 5_455 . 3_565 57.300(10) ?
W1 Li1 Tb1 5_455 . 7_455 97.241(12) ?
W1 Li1 Tb1 5_455 . 7_555 178.715(14) ?
W1 Li1 Li1 5_455 . 3_565 57.300(10) ?
W1 Li1 Li1 5_455 . 7_455 97.241(12) ?
W1 Li1 Li1 5_455 . 7_555 178.715(14) ?
W1 Li1 Li2 5_455 . . 91.59(18) ?
W1 Li1 O1 5_455 . 2_555 102.74(7) ?
W1 Li1 O1 5_455 . 6_555 68.18(7) ?
W1 Li1 O1 5_455 . 8_454 83.57(7) ?
W1 Li1 O2 5_455 . 1_455 73.61(6) ?
W1 Li1 O2 5_455 . . 145.35(13) ?
W1 Li1 O2 5_455 . 5_455 24.42(7) ?
W1 Li1 O2 5_455 . 7_455 65.00(9) ?
W1 Li1 O2 5_455 . 7_555 141.50(13) ?
W1 Li1 O3 5_455 . 2_555 124.46(6) ?
W1 Li1 O3 5_455 . 6_555 92.02(8) ?
W1 Li1 O3 5_455 . 8_454 18.97(13) ?
W1 Li1 O3 5_455 . 8_554 106.33(7) ?
W1 Li1 O4 5_455 . 2_555 117.22(7) ?
W1 Li1 O4 5_455 . 6_455 24.08(7) ?
W1 Li1 O4 5_455 . 6_555 76.66(13) ?
W1 Li1 O4 5_455 . 8_454 50.65(14) ?
W1 Li1 O4 5_455 . 8_554 115.09(7) ?
W1 Li1 O5 5_455 . 1_455 43.26(6) ?
W1 Li1 O5 5_455 . . 95.47(13) ?
W1 Li1 O5 5_455 . 7_555 147.98(7) ?
W1 Li1 O6 5_455 . 2_555 66.11(8) ?
W1 Li1 O7 5_455 . 2_555 80.91(13) ?
W1 Li1 O7 5_455 . 2_655 143.53(9) ?
W1 Li1 O7 5_455 . 8_454 111.02(12) ?
W1 Li1 O7 5_455 . 8_554 150.45(6) ?
W1 Li1 O8 5_455 . . 120.12(8) ?
W1 Li1 O8 5_455 . 5_455 32.87(6) ?
W1 Li1 O8 5_455 . 7_555 115.83(7) ?
W1 Li1 W1 5_555 . 7_455 117.830(12) ?
W1 Li1 W1 5_555 . 7_555 61.464(9) ?
W1 Li1 W2 5_555 . 1_455 121.676(14) ?
W1 Li1 W2 5_555 . . 64.310(9) ?
W1 Li1 W2 5_555 . 7_555 120.308(13) ?
W1 Li1 Ba1 5_555 . . 60.856(9) ?
W1 Li1 Tb1 5_555 . . 0 ?
W1 Li1 Tb1 5_555 . 3_565 56.235(9) ?
W1 Li1 Tb1 5_555 . 7_455 178.507(15) ?
W1 Li1 Tb1 5_555 . 7_555 94.914(11) ?
W1 Li1 Li1 5_555 . 3_565 56.235(9) ?
W1 Li1 Li1 5_555 . 7_455 178.507(15) ?
W1 Li1 Li1 5_555 . 7_555 94.914(11) ?
W1 Li1 Li2 5_555 . . 93.66(17) ?
W1 Li1 O1 5_555 . 2_555 116.96(7) ?
W1 Li1 O1 5_555 . 6_555 23.58(8) ?
W1 Li1 O1 5_555 . 8_454 114.85(7) ?
W1 Li1 O2 5_555 . 1_455 153.20(7) ?
W1 Li1 O2 5_555 . . 111.62(12) ?
W1 Li1 O2 5_555 . 5_455 68.64(7) ?
W1 Li1 O2 5_555 . 7_455 142.15(9) ?
W1 Li1 O2 5_555 . 7_555 76.03(13) ?
W1 Li1 O3 5_555 . 2_555 149.47(6) ?
W1 Li1 O3 5_555 . 6_555 61.74(8) ?
W1 Li1 O3 5_555 . 8_454 81.95(13) ?
W1 Li1 O3 5_555 . 8_554 24.77(7) ?
W1 Li1 O4 5_555 . 2_555 146.42(7) ?
W1 Li1 O4 5_555 . 6_455 105.70(7) ?
W1 Li1 O4 5_555 . 6_555 20.10(13) ?
W1 Li1 O4 5_555 . 8_454 93.10(13) ?
W1 Li1 O4 5_555 . 8_554 41.00(7) ?
W1 Li1 O5 5_555 . 1_455 118.09(7) ?
W1 Li1 O5 5_555 . . 52.53(13) ?
W1 Li1 O5 5_555 . 7_555 113.67(7) ?
W1 Li1 O6 5_555 . 2_555 96.94(8) ?
W1 Li1 O7 5_555 . 2_555 144.55(14) ?
W1 Li1 O7 5_555 . 2_655 65.84(8) ?
W1 Li1 O7 5_555 . 8_454 142.33(13) ?
W1 Li1 O7 5_555 . 8_554 71.09(6) ?
W1 Li1 O8 5_555 . . 87.58(7) ?
W1 Li1 O8 5_555 . 5_455 54.69(6) ?
W1 Li1 O8 5_555 . 7_555 97.18(7) ?
W1 Li1 W1 7_455 . 7_555 88.822(12) ?
W1 Li1 W2 7_455 . 1_455 89.680(11) ?
W1 Li1 W2 7_455 . . 177.108(14) ?
W1 Li1 W2 7_455 . 7_555 61.984(10) ?
W1 Li1 Ba1 7_455 . . 119.909(12) ?
W1 Li1 Tb1 7_455 . . 0 ?
W1 Li1 Tb1 7_455 . 3_565 61.595(10) ?
W1 Li1 Tb1 7_455 . 7_455 62.307(10) ?
W1 Li1 Tb1 7_455 . 7_555 117.697(14) ?
W1 Li1 Li1 7_455 . 3_565 61.595(10) ?
W1 Li1 Li1 7_455 . 7_455 62.307(10) ?
W1 Li1 Li1 7_455 . 7_555 117.697(14) ?
W1 Li1 Li2 7_455 . . 134.238(15) ?
W1 Li1 O1 7_455 . 2_555 120.40(7) ?
W1 Li1 O1 7_455 . 6_555 119.40(7) ?
W1 Li1 O1 7_455 . 8_454 23.25(7) ?
W1 Li1 O2 7_455 . 1_455 64.31(7) ?
W1 Li1 O2 7_455 . . 126.06(13) ?
W1 Li1 O2 7_455 . 5_455 59.54(7) ?
W1 Li1 O2 7_455 . 7_455 28.56(9) ?
W1 Li1 O2 7_455 . 7_555 98.65(13) ?
W1 Li1 O3 7_455 . 2_555 73.94(6) ?
W1 Li1 O3 7_455 . 6_555 68.61(8) ?
W1 Li1 O3 7_455 . 8_454 79.26(13) ?
W1 Li1 O3 7_455 . 8_554 138.54(7) ?
W1 Li1 O4 7_455 . 2_555 95.56(7) ?
W1 Li1 O4 7_455 . 6_455 42.10(8) ?
W1 Li1 O4 7_455 . 6_555 98.16(13) ?
W1 Li1 O4 7_455 . 8_454 25.08(13) ?
W1 Li1 O4 7_455 . 8_554 108.21(7) ?
W1 Li1 O5 7_455 . 1_455 70.80(7) ?
W1 Li1 O5 7_455 . . 157.60(13) ?
W1 Li1 O5 7_455 . 7_555 85.68(7) ?
W1 Li1 O6 7_455 . 2_555 111.89(8) ?
W1 Li1 O7 7_455 . 2_555 82.64(13) ?
W1 Li1 O7 7_455 . 2_655 150.03(9) ?
W1 Li1 O7 7_455 . 8_454 51.91(12) ?
W1 Li1 O7 7_455 . 8_554 115.52(7) ?
W1 Li1 O8 7_455 . . 154.13(7) ?
W1 Li1 O8 7_455 . 5_455 91.56(7) ?
W1 Li1 O8 7_455 . 7_555 61.13(7) ?
W1 Li1 W2 7_555 . 1_455 176.849(14) ?
W1 Li1 W2 7_555 . . 90.708(11) ?
W1 Li1 W2 7_555 . 7_555 58.845(9) ?
W1 Li1 Ba1 7_555 . . 122.279(12) ?
W1 Li1 Tb1 7_555 . . 0 ?
W1 Li1 Tb1 7_555 . 3_565 60.365(10) ?
W1 Li1 Tb1 7_555 . 7_455 117.162(14) ?
W1 Li1 Tb1 7_555 . 7_555 61.112(10) ?
W1 Li1 Li1 7_555 . 3_565 60.365(10) ?
W1 Li1 Li1 7_555 . 7_455 117.162(14) ?
W1 Li1 Li1 7_555 . 7_555 61.112(10) ?
W1 Li1 Li2 7_555 . . 136.75(2) ?
W1 Li1 O1 7_555 . 2_555 138.37(7) ?
W1 Li1 O1 7_555 . 6_555 84.85(8) ?
W1 Li1 O1 7_555 . 8_454 69.30(7) ?
W1 Li1 O2 7_555 . 1_455 142.84(7) ?
W1 Li1 O2 7_555 . . 96.79(13) ?
W1 Li1 O2 7_555 . 5_455 93.30(7) ?
W1 Li1 O2 7_555 . 7_455 113.22(9) ?
W1 Li1 O2 7_555 . 7_555 24.16(13) ?
W1 Li1 O3 7_555 . 2_555 92.50(7) ?
W1 Li1 O3 7_555 . 6_555 26.75(8) ?
W1 Li1 O3 7_555 . 8_454 130.23(13) ?
W1 Li1 O3 7_555 . 8_554 60.04(8) ?
W1 Li1 O4 7_555 . 2_555 119.70(8) ?
W1 Li1 O4 7_555 . 6_455 119.48(8) ?
W1 Li1 O4 7_555 . 6_555 52.82(14) ?
W1 Li1 O4 7_555 . 8_454 79.36(13) ?
W1 Li1 O4 7_555 . 8_554 23.23(8) ?
W1 Li1 O5 7_555 . 1_455 156.88(7) ?
W1 Li1 O5 7_555 . . 100.34(13) ?
W1 Li1 O5 7_555 . 7_555 57.99(7) ?
W1 Li1 O6 7_555 . 2_555 156.03(8) ?
W1 Li1 O7 7_555 . 2_555 152.76(14) ?
W1 Li1 O7 7_555 . 2_655 66.31(9) ?
W1 Li1 O7 7_555 . 8_454 81.25(13) ?
W1 Li1 O7 7_555 . 8_554 35.74(6) ?
W1 Li1 O8 7_555 . . 109.13(7) ?
W1 Li1 O8 7_555 . 5_455 106.82(7) ?
W1 Li1 O8 7_555 . 7_555 37.17(7) ?
W2 Li1 W2 1_455 . . 90.650(12) ?
W2 Li1 W2 1_455 . 7_555 118.012(12) ?
W2 Li1 Ba1 1_455 . . 60.850(10) ?
W2 Li1 Tb1 1_455 . . 0 ?
W2 Li1 Tb1 1_455 . 3_565 121.135(13) ?
W2 Li1 Tb1 1_455 . 7_455 59.695(11) ?
W2 Li1 Tb1 1_455 . 7_555 117.335(13) ?
W2 Li1 Li1 1_455 . 3_565 121.135(13) ?
W2 Li1 Li1 1_455 . 7_455 59.695(11) ?
W2 Li1 Li1 1_455 . 7_555 117.335(13) ?
W2 Li1 Li2 1_455 . . 44.585(7) ?
W2 Li1 O1 1_455 . 2_555 40.96(7) ?
W2 Li1 O1 1_455 . 6_555 98.30(8) ?
W2 Li1 O1 1_455 . 8_454 108.61(7) ?
W2 Li1 O2 1_455 . 1_455 34.21(7) ?
W2 Li1 O2 1_455 . . 81.86(13) ?
W2 Li1 O2 1_455 . 5_455 88.32(7) ?
W2 Li1 O2 1_455 . 7_455 64.63(9) ?
W2 Li1 O2 1_455 . 7_555 153.82(13) ?
W2 Li1 O3 1_455 . 2_555 84.42(7) ?
W2 Li1 O3 1_455 . 6_555 153.70(8) ?
W2 Li1 O3 1_455 . 8_454 52.09(13) ?
W2 Li1 O3 1_455 . 8_554 122.59(8) ?
W2 Li1 O4 1_455 . 2_555 57.70(8) ?
W2 Li1 O4 1_455 . 6_455 60.66(7) ?
W2 Li1 O4 1_455 . 6_555 130.18(14) ?
W2 Li1 O4 1_455 . 8_454 100.35(13) ?
W2 Li1 O4 1_455 . 8_554 159.48(8) ?
W2 Li1 O5 1_455 . 1_455 23.28(7) ?
W2 Li1 O5 1_455 . . 82.04(13) ?
W2 Li1 O5 1_455 . 7_555 119.12(7) ?
W2 Li1 O6 1_455 . 2_555 26.68(8) ?
W2 Li1 O7 1_455 . 2_555 24.14(14) ?
W2 Li1 O7 1_455 . 2_655 114.27(9) ?
W2 Li1 O7 1_455 . 8_454 95.65(13) ?
W2 Li1 O7 1_455 . 8_554 143.51(6) ?
W2 Li1 O8 1_455 . . 71.41(7) ?
W2 Li1 O8 1_455 . 5_455 75.99(7) ?
W2 Li1 O8 1_455 . 7_555 139.90(7) ?
W2 Li1 W2 . . 7_555 115.405(13) ?
W2 Li1 Ba1 . . . 62.657(10) ?
W2 Li1 Tb1 . . . 0 ?
W2 Li1 Tb1 . . 3_565 120.509(13) ?
W2 Li1 Tb1 . . 7_455 115.498(13) ?
W2 Li1 Tb1 . . 7_555 59.678(10) ?
W2 Li1 Li1 . . 3_565 120.509(13) ?
W2 Li1 Li1 . . 7_455 115.498(13) ?
W2 Li1 Li1 . . 7_555 59.678(10) ?
W2 Li1 Li2 . . . 46.075(10) ?
W2 Li1 O1 . . 2_555 58.55(7) ?
W2 Li1 O1 . . 6_555 63.39(7) ?
W2 Li1 O1 . . 8_454 154.75(7) ?
W2 Li1 O2 . . 1_455 114.80(7) ?
W2 Li1 O2 . . . 51.18(13) ?
W2 Li1 O2 . . 5_455 123.35(7) ?
W2 Li1 O2 . . 7_455 150.28(9) ?
W2 Li1 O2 . . 7_555 79.85(13) ?
W2 Li1 O3 . . 2_555 103.23(6) ?
W2 Li1 O3 . . 6_555 111.79(8) ?
W2 Li1 O3 . . 8_454 103.18(13) ?
W2 Li1 O3 . . 8_554 42.95(7) ?
W2 Li1 O4 . . 2_555 82.20(7) ?
W2 Li1 O4 . . 6_455 140.09(8) ?
W2 Li1 O4 . . 6_555 83.81(13) ?
W2 Li1 O4 . . 8_454 157.31(13) ?
W2 Li1 O4 . . 8_554 72.00(7) ?
W2 Li1 O5 . . 1_455 110.19(7) ?
W2 Li1 O5 . . . 25.19(13) ?
W2 Li1 O5 . . 7_555 91.65(7) ?
W2 Li1 O6 . . 2_555 69.20(8) ?
W2 Li1 O7 . . 2_555 96.53(13) ?
W2 Li1 O7 . . 2_655 28.10(9) ?
W2 Li1 O7 . . 8_454 125.19(12) ?
W2 Li1 O7 . . 8_554 62.89(7) ?
W2 Li1 O8 . . . 24.29(7) ?
W2 Li1 O8 . . 5_455 91.30(7) ?
W2 Li1 O8 . . 7_555 117.17(7) ?
W2 Li1 Ba1 7_555 . . 177.380(14) ?
W2 Li1 Tb1 7_555 . . 0 ?
W2 Li1 Tb1 7_555 . 3_565 93.462(13) ?
W2 Li1 Tb1 7_555 . 7_455 58.317(10) ?
W2 Li1 Tb1 7_555 . 7_555 55.727(10) ?
W2 Li1 Li1 7_555 . 3_565 93.462(13) ?
W2 Li1 Li1 7_555 . 7_455 58.317(10) ?
W2 Li1 Li1 7_555 . 7_555 55.727(10) ?
W2 Li1 Li2 7_555 . . 130.5(2) ?
W2 Li1 O1 7_555 . 2_555 106.79(8) ?
W2 Li1 O1 7_555 . 6_555 143.60(8) ?
W2 Li1 O1 7_555 . 8_454 41.18(7) ?
W2 Li1 O2 7_555 . 1_455 85.11(7) ?
W2 Li1 O2 7_555 . . 75.62(14) ?
W2 Li1 O2 7_555 . 5_455 114.64(8) ?
W2 Li1 O2 7_555 . 7_455 67.79(9) ?
W2 Li1 O2 7_555 . 7_555 48.43(13) ?
W2 Li1 O3 7_555 . 2_555 37.07(7) ?
W2 Li1 O3 7_555 . 6_555 65.58(8) ?
W2 Li1 O3 7_555 . 8_454 140.77(13) ?
W2 Li1 O3 7_555 . 8_554 113.03(8) ?
W2 Li1 O4 7_555 . 2_555 70.86(8) ?
W2 Li1 O4 7_555 . 6_455 103.03(8) ?
W2 Li1 O4 7_555 . 6_555 108.83(14) ?
W2 Li1 O4 7_555 . 8_454 76.82(14) ?
W2 Li1 O4 7_555 . 8_554 80.28(8) ?
W2 Li1 O5 7_555 . 1_455 116.58(7) ?
W2 Li1 O5 7_555 . . 139.94(13) ?
W2 Li1 O5 7_555 . 7_555 23.88(7) ?
W2 Li1 O6 7_555 . 2_555 141.17(8) ?
W2 Li1 O7 7_555 . 2_555 94.56(14) ?
W2 Li1 O7 7_555 . 2_655 89.90(9) ?
W2 Li1 O7 7_555 . 8_454 23.08(13) ?
W2 Li1 O7 7_555 . 8_554 60.96(7) ?
W2 Li1 O8 7_555 . . 110.95(8) ?
W2 Li1 O8 7_555 . 5_455 148.28(7) ?
W2 Li1 O8 7_555 . 7_555 25.35(7) ?
Ba1 Li1 Tb1 . . . 0 ?
Ba1 Li1 Tb1 . . 3_565 89.102(13) ?
Ba1 Li1 Tb1 . . 7_455 120.489(13) ?
Ba1 Li1 Tb1 . . 7_555 122.305(13) ?
Ba1 Li1 Li1 . . 3_565 89.102(13) ?
Ba1 Li1 Li1 . . 7_455 120.489(13) ?
Ba1 Li1 Li1 . . 7_555 122.305(13) ?
Ba1 Li1 Li2 . . . 46.9(2) ?
Ba1 Li1 O1 . . 2_555 70.76(8) ?
Ba1 Li1 O1 . . 6_555 37.80(8) ?
Ba1 Li1 O1 . . 8_454 141.08(7) ?
Ba1 Li1 O2 . . 1_455 94.13(7) ?
Ba1 Li1 O2 . . . 101.79(14) ?
Ba1 Li1 O2 . . 5_455 67.90(8) ?
Ba1 Li1 O2 . . 7_455 112.90(9) ?
Ba1 Li1 O2 . . 7_555 131.46(13) ?
Ba1 Li1 O3 . . 2_555 140.79(7) ?
Ba1 Li1 O3 . . 6_555 116.57(8) ?
Ba1 Li1 O3 . . 8_454 40.85(13) ?
Ba1 Li1 O3 . . 8_554 66.96(8) ?
Ba1 Li1 O4 . . 2_555 106.85(8) ?
Ba1 Li1 O4 . . 6_455 78.56(8) ?
Ba1 Li1 O4 . . 6_555 73.00(14) ?
Ba1 Li1 O4 . . 8_454 105.62(14) ?
Ba1 Li1 O4 . . 8_554 100.46(8) ?
Ba1 Li1 O5 . . 1_455 63.44(7) ?
Ba1 Li1 O5 . . . 38.40(13) ?
Ba1 Li1 O5 . . 7_555 153.94(7) ?
Ba1 Li1 O6 . . 2_555 37.05(8) ?
Ba1 Li1 O7 . . 2_555 84.04(14) ?
Ba1 Li1 O7 . . 2_655 88.56(9) ?
Ba1 Li1 O7 . . 8_454 156.29(13) ?
Ba1 Li1 O7 . . 8_554 118.32(7) ?
Ba1 Li1 O8 . . . 66.54(8) ?
Ba1 Li1 O8 . . 5_455 34.33(7) ?
Ba1 Li1 O8 . . 7_555 156.66(7) ?
Tb1 Li1 Tb1 . . 3_565 0 ?
Tb1 Li1 Tb1 . . 7_455 0 ?
Tb1 Li1 Tb1 . . 7_555 0 ?
Tb1 Li1 Li1 . . 3_565 0 ?
Tb1 Li1 Li1 . . 7_455 0 ?
Tb1 Li1 Li1 . . 7_555 0 ?
Tb1 Li1 Li2 . . . 0 ?
Tb1 Li1 O1 . . 2_555 0 ?
Tb1 Li1 O1 . . 6_555 0 ?
Tb1 Li1 O1 . . 8_454 0 ?
Tb1 Li1 O2 . . 1_455 0 ?
Tb1 Li1 O2 . . . 0 ?
Tb1 Li1 O2 . . 5_455 0 ?
Tb1 Li1 O2 . . 7_455 0 ?
Tb1 Li1 O2 . . 7_555 0 ?
Tb1 Li1 O3 . . 2_555 0 ?
Tb1 Li1 O3 . . 6_555 0 ?
Tb1 Li1 O3 . . 8_454 0 ?
Tb1 Li1 O3 . . 8_554 0 ?
Tb1 Li1 O4 . . 2_555 0 ?
Tb1 Li1 O4 . . 6_455 0 ?
Tb1 Li1 O4 . . 6_555 0 ?
Tb1 Li1 O4 . . 8_454 0 ?
Tb1 Li1 O4 . . 8_554 0 ?
Tb1 Li1 O5 . . 1_455 0 ?
Tb1 Li1 O5 . . . 0 ?
Tb1 Li1 O5 . . 7_555 0 ?
Tb1 Li1 O6 . . 2_555 0 ?
Tb1 Li1 O7 . . 2_555 0 ?
Tb1 Li1 O7 . . 2_655 0 ?
Tb1 Li1 O7 . . 8_454 0 ?
Tb1 Li1 O7 . . 8_554 0 ?
Tb1 Li1 O8 . . . 0 ?
Tb1 Li1 O8 . . 5_455 0 ?
Tb1 Li1 O8 . . 7_555 0 ?
Tb1 Li1 Tb1 3_565 . 7_455 123.879(14) ?
Tb1 Li1 Tb1 3_565 . 7_555 121.476(14) ?
Tb1 Li1 Li1 3_565 . 3_565 0 ?
Tb1 Li1 Li1 3_565 . 7_455 123.879(14) ?
Tb1 Li1 Li1 3_565 . 7_555 121.476(14) ?
Tb1 Li1 Li2 3_565 . . 136.0(2) ?
Tb1 Li1 O1 3_565 . 2_555 157.92(8) ?
Tb1 Li1 O1 3_565 . 6_555 63.25(7) ?
Tb1 Li1 O1 3_565 . 8_454 63.53(7) ?
Tb1 Li1 O2 3_565 . 1_455 118.71(6) ?
Tb1 Li1 O2 3_565 . . 156.88(13) ?
Tb1 Li1 O2 3_565 . 5_455 32.98(7) ?
Tb1 Li1 O2 3_565 . 7_455 87.69(9) ?
Tb1 Li1 O2 3_565 . 7_555 84.32(13) ?
Tb1 Li1 O3 3_565 . 2_555 126.64(7) ?
Tb1 Li1 O3 3_565 . 6_555 35.53(8) ?
Tb1 Li1 O3 3_565 . 8_454 71.67(13) ?
Tb1 Li1 O3 3_565 . 8_554 78.54(7) ?
Tb1 Li1 O4 3_565 . 2_555 156.89(7) ?
Tb1 Li1 O4 3_565 . 6_455 64.64(7) ?
Tb1 Li1 O4 3_565 . 6_555 36.82(13) ?
Tb1 Li1 O4 3_565 . 8_454 37.10(13) ?
Tb1 Li1 O4 3_565 . 8_554 62.81(7) ?
Tb1 Li1 O5 3_565 . 1_455 99.16(7) ?
Tb1 Li1 O5 3_565 . . 105.31(12) ?
Tb1 Li1 O5 3_565 . 7_555 109.18(7) ?
Tb1 Li1 O6 3_565 . 2_555 118.08(8) ?
Tb1 Li1 O7 3_565 . 2_555 133.61(12) ?
Tb1 Li1 O7 3_565 . 2_655 114.04(8) ?
Tb1 Li1 O7 3_565 . 8_454 101.97(13) ?
Tb1 Li1 O7 3_565 . 8_554 94.74(6) ?
Tb1 Li1 O8 3_565 . . 143.50(7) ?
Tb1 Li1 O8 3_565 . 5_455 56.68(7) ?
Tb1 Li1 O8 3_565 . 7_555 70.76(7) ?
Tb1 Li1 Tb1 7_455 . 7_555 83.794(12) ?
Tb1 Li1 Li1 7_455 . 3_565 123.879(14) ?
Tb1 Li1 Li1 7_455 . 7_455 0 ?
Tb1 Li1 Li1 7_455 . 7_555 83.794(12) ?
Tb1 Li1 Li2 7_455 . . 87.07(18) ?
Tb1 Li1 O1 7_455 . 2_555 63.55(7) ?
Tb1 Li1 O1 7_455 . 6_555 157.86(8) ?
Tb1 Li1 O1 7_455 . 8_454 64.63(7) ?
Tb1 Li1 O2 7_455 . 1_455 28.29(7) ?
Tb1 Li1 O2 7_455 . . 67.71(12) ?
Tb1 Li1 O2 7_455 . 5_455 112.30(7) ?
Tb1 Li1 O2 7_455 . 7_455 38.50(9) ?
Tb1 Li1 O2 7_455 . 7_555 102.48(13) ?
Tb1 Li1 O3 7_455 . 2_555 29.07(6) ?
Tb1 Li1 O3 7_455 . 6_555 117.37(8) ?
Tb1 Li1 O3 7_455 . 8_454 99.51(13) ?
Tb1 Li1 O3 7_455 . 8_554 154.38(7) ?
Tb1 Li1 O4 7_455 . 2_555 33.31(7) ?
Tb1 Li1 O4 7_455 . 6_455 75.42(7) ?
Tb1 Li1 O4 7_455 . 6_555 159.64(13) ?
Tb1 Li1 O4 7_455 . 8_454 87.14(13) ?
Tb1 Li1 O4 7_455 . 8_554 137.53(7) ?
Tb1 Li1 O5 7_455 . 1_455 63.40(7) ?
Tb1 Li1 O5 7_455 . . 127.95(13) ?
Tb1 Li1 O5 7_455 . 7_555 64.84(7) ?
Tb1 Li1 O6 7_455 . 2_555 84.29(8) ?
Tb1 Li1 O7 7_455 . 2_555 36.69(14) ?
Tb1 Li1 O7 7_455 . 2_655 113.23(8) ?
Tb1 Li1 O7 7_455 . 8_454 36.41(13) ?
Tb1 Li1 O7 7_455 . 8_554 107.47(6) ?
Tb1 Li1 O8 7_455 . . 92.43(7) ?
Tb1 Li1 O8 7_455 . 5_455 126.76(6) ?
Tb1 Li1 O8 7_455 . 7_555 81.58(7) ?
Tb1 Li1 Li1 7_555 . 3_565 121.476(14) ?
Tb1 Li1 Li1 7_555 . 7_455 83.794(12) ?
Tb1 Li1 Li1 7_555 . 7_555 0 ?
Tb1 Li1 Li2 7_555 . . 89.22(18) ?
Tb1 Li1 O1 7_555 . 2_555 78.39(7) ?
Tb1 Li1 O1 7_555 . 6_555 111.06(7) ?
Tb1 Li1 O1 7_555 . 8_454 96.21(7) ?
Tb1 Li1 O2 7_555 . 1_455 107.59(7) ?
Tb1 Li1 O2 7_555 . . 35.83(13) ?
Tb1 Li1 O2 7_555 . 5_455 154.33(7) ?
Tb1 Li1 O2 7_555 . 7_455 115.68(9) ?
Tb1 Li1 O2 7_555 . 7_555 37.32(13) ?
Tb1 Li1 O3 7_555 . 2_555 56.42(6) ?
Tb1 Li1 O3 7_555 . 6_555 86.82(8) ?
Tb1 Li1 O3 7_555 . 8_454 161.60(13) ?
Tb1 Li1 O3 7_555 . 8_554 72.79(7) ?
Tb1 Li1 O4 7_555 . 2_555 64.05(7) ?
Tb1 Li1 O4 7_555 . 6_455 156.51(7) ?
Tb1 Li1 O4 7_555 . 6_555 102.11(13) ?
Tb1 Li1 O4 7_555 . 8_454 128.76(14) ?
Tb1 Li1 O4 7_555 . 8_554 63.64(7) ?
Tb1 Li1 O5 7_555 . 1_455 138.02(6) ?
Tb1 Li1 O5 7_555 . . 84.47(13) ?
Tb1 Li1 O5 7_555 . 7_555 32.06(7) ?
Tb1 Li1 O6 7_555 . 2_555 114.81(8) ?
Tb1 Li1 O7 7_555 . 2_555 100.37(13) ?
Tb1 Li1 O7 7_555 . 2_655 36.03(9) ?
Tb1 Li1 O7 7_555 . 8_454 69.40(12) ?
Tb1 Li1 O7 7_555 . 8_554 28.26(6) ?
Tb1 Li1 O8 7_555 . . 60.51(8) ?
Tb1 Li1 O8 7_555 . 5_455 146.48(6) ?
Tb1 Li1 O8 7_555 . 7_555 63.53(7) ?
Li1 Li1 Li1 3_565 . 7_455 123.879(14) ?
Li1 Li1 Li1 3_565 . 7_555 121.476(14) ?
Li1 Li1 Li2 3_565 . . 136.0(2) ?
Li1 Li1 O1 3_565 . 2_555 157.92(8) ?
Li1 Li1 O1 3_565 . 6_555 63.25(7) ?
Li1 Li1 O1 3_565 . 8_454 63.53(7) ?
Li1 Li1 O2 3_565 . 1_455 118.71(6) ?
Li1 Li1 O2 3_565 . . 156.88(13) ?
Li1 Li1 O2 3_565 . 5_455 32.98(7) ?
Li1 Li1 O2 3_565 . 7_455 87.69(9) ?
Li1 Li1 O2 3_565 . 7_555 84.32(13) ?
Li1 Li1 O3 3_565 . 2_555 126.64(7) ?
Li1 Li1 O3 3_565 . 6_555 35.53(8) ?
Li1 Li1 O3 3_565 . 8_454 71.67(13) ?
Li1 Li1 O3 3_565 . 8_554 78.54(7) ?
Li1 Li1 O4 3_565 . 2_555 156.89(7) ?
Li1 Li1 O4 3_565 . 6_455 64.64(7) ?
Li1 Li1 O4 3_565 . 6_555 36.82(13) ?
Li1 Li1 O4 3_565 . 8_454 37.10(13) ?
Li1 Li1 O4 3_565 . 8_554 62.81(7) ?
Li1 Li1 O5 3_565 . 1_455 99.16(7) ?
Li1 Li1 O5 3_565 . . 105.31(12) ?
Li1 Li1 O5 3_565 . 7_555 109.18(7) ?
Li1 Li1 O6 3_565 . 2_555 118.08(8) ?
Li1 Li1 O7 3_565 . 2_555 133.61(12) ?
Li1 Li1 O7 3_565 . 2_655 114.04(8) ?
Li1 Li1 O7 3_565 . 8_454 101.97(13) ?
Li1 Li1 O7 3_565 . 8_554 94.74(6) ?
Li1 Li1 O8 3_565 . . 143.50(7) ?
Li1 Li1 O8 3_565 . 5_455 56.68(7) ?
Li1 Li1 O8 3_565 . 7_555 70.76(7) ?
Li1 Li1 Li1 7_455 . 7_555 83.794(12) ?
Li1 Li1 Li2 7_455 . . 87.07(18) ?
Li1 Li1 O1 7_455 . 2_555 63.55(7) ?
Li1 Li1 O1 7_455 . 6_555 157.86(8) ?
Li1 Li1 O1 7_455 . 8_454 64.63(7) ?
Li1 Li1 O2 7_455 . 1_455 28.29(7) ?
Li1 Li1 O2 7_455 . . 67.71(12) ?
Li1 Li1 O2 7_455 . 5_455 112.30(7) ?
Li1 Li1 O2 7_455 . 7_455 38.50(9) ?
Li1 Li1 O2 7_455 . 7_555 102.48(13) ?
Li1 Li1 O3 7_455 . 2_555 29.07(6) ?
Li1 Li1 O3 7_455 . 6_555 117.37(8) ?
Li1 Li1 O3 7_455 . 8_454 99.51(13) ?
Li1 Li1 O3 7_455 . 8_554 154.38(7) ?
Li1 Li1 O4 7_455 . 2_555 33.31(7) ?
Li1 Li1 O4 7_455 . 6_455 75.42(7) ?
Li1 Li1 O4 7_455 . 6_555 159.64(13) ?
Li1 Li1 O4 7_455 . 8_454 87.14(13) ?
Li1 Li1 O4 7_455 . 8_554 137.53(7) ?
Li1 Li1 O5 7_455 . 1_455 63.40(7) ?
Li1 Li1 O5 7_455 . . 127.95(13) ?
Li1 Li1 O5 7_455 . 7_555 64.84(7) ?
Li1 Li1 O6 7_455 . 2_555 84.29(8) ?
Li1 Li1 O7 7_455 . 2_555 36.69(14) ?
Li1 Li1 O7 7_455 . 2_655 113.23(8) ?
Li1 Li1 O7 7_455 . 8_454 36.41(13) ?
Li1 Li1 O7 7_455 . 8_554 107.47(6) ?
Li1 Li1 O8 7_455 . . 92.43(7) ?
Li1 Li1 O8 7_455 . 5_455 126.76(6) ?
Li1 Li1 O8 7_455 . 7_555 81.58(7) ?
Li1 Li1 Li2 7_555 . . 89.22(18) ?
Li1 Li1 O1 7_555 . 2_555 78.39(7) ?
Li1 Li1 O1 7_555 . 6_555 111.06(7) ?
Li1 Li1 O1 7_555 . 8_454 96.21(7) ?
Li1 Li1 O2 7_555 . 1_455 107.59(7) ?
Li1 Li1 O2 7_555 . . 35.83(13) ?
Li1 Li1 O2 7_555 . 5_455 154.33(7) ?
Li1 Li1 O2 7_555 . 7_455 115.68(9) ?
Li1 Li1 O2 7_555 . 7_555 37.32(13) ?
Li1 Li1 O3 7_555 . 2_555 56.42(6) ?
Li1 Li1 O3 7_555 . 6_555 86.82(8) ?
Li1 Li1 O3 7_555 . 8_454 161.60(13) ?
Li1 Li1 O3 7_555 . 8_554 72.79(7) ?
Li1 Li1 O4 7_555 . 2_555 64.05(7) ?
Li1 Li1 O4 7_555 . 6_455 156.51(7) ?
Li1 Li1 O4 7_555 . 6_555 102.11(13) ?
Li1 Li1 O4 7_555 . 8_454 128.76(14) ?
Li1 Li1 O4 7_555 . 8_554 63.64(7) ?
Li1 Li1 O5 7_555 . 1_455 138.02(6) ?
Li1 Li1 O5 7_555 . . 84.47(13) ?
Li1 Li1 O5 7_555 . 7_555 32.06(7) ?
Li1 Li1 O6 7_555 . 2_555 114.81(8) ?
Li1 Li1 O7 7_555 . 2_555 100.37(13) ?
Li1 Li1 O7 7_555 . 2_655 36.03(9) ?
Li1 Li1 O7 7_555 . 8_454 69.40(12) ?
Li1 Li1 O7 7_555 . 8_554 28.26(6) ?
Li1 Li1 O8 7_555 . . 60.51(8) ?
Li1 Li1 O8 7_555 . 5_455 146.48(6) ?
Li1 Li1 O8 7_555 . 7_555 63.53(7) ?
Li2 Li1 O1 . . 2_555 25.2(2) ?
Li2 Li1 O1 . . 6_555 77.1(2) ?
Li2 Li1 O1 . . 8_454 150.26(14) ?
Li2 Li1 O2 . . 1_455 72.78(12) ?
Li2 Li1 O2 . . . 57.9(3) ?
Li2 Li1 O2 . . 5_455 110.7(2) ?
Li2 Li1 O2 . . 7_455 107.74(11) ?
Li2 Li1 O2 . . 7_555 121.88(18) ?
Li2 Li1 O3 . . 2_555 96.0(2) ?
Li2 Li1 O3 . . 6_555 154.57(15) ?
Li2 Li1 O3 . . 8_454 73.0(2) ?
Li2 Li1 O3 . . 8_554 82.43(13) ?
Li2 Li1 O4 . . 2_555 62.0(2) ?
Li2 Li1 O4 . . 6_455 100.36(13) ?
Li2 Li1 O4 . . 6_555 112.3(2) ?
Li2 Li1 O4 . . 8_454 140.57(19) ?
Li2 Li1 O4 . . 8_554 117.07(9) ?
Li2 Li1 O5 . . 1_455 65.03(9) ?
Li2 Li1 O5 . . . 42.24(19) ?
Li2 Li1 O5 . . 7_555 112.5(2) ?
Li2 Li1 O6 . . 2_555 26.33(16) ?
Li2 Li1 O7 . . 2_555 55.11(18) ?
Li2 Li1 O7 . . 2_655 71.35(11) ?
Li2 Li1 O7 . . 8_454 119.1(3) ?
Li2 Li1 O7 . . 8_554 105.34(12) ?
Li2 Li1 O8 . . . 30.01(15) ?
Li2 Li1 O8 . . 5_455 80.1(2) ?
Li2 Li1 O8 . . 7_555 151.3(2) ?
O1 Li1 O1 2_555 . 6_555 102.27(11) ?
O1 Li1 O1 2_555 . 8_454 128.18(10) ?
O1 Li1 O2 2_555 . 1_455 56.27(10) ?
O1 Li1 O2 2_555 . . 42.70(15) ?
O1 Li1 O2 2_555 . 5_455 126.23(11) ?
O1 Li1 O2 2_555 . 7_455 91.84(11) ?
O1 Li1 O2 2_555 . 7_555 115.61(15) ?
O1 Li1 O3 2_555 . 2_555 70.97(10) ?
O1 Li1 O3 2_555 . 6_555 165.05(11) ?
O1 Li1 O3 2_555 . 8_454 86.85(15) ?
O1 Li1 O3 2_555 . 8_554 100.76(10) ?
O1 Li1 O4 2_555 . 2_555 36.89(11) ?
O1 Li1 O4 2_555 . 6_455 101.38(10) ?
O1 Li1 O4 2_555 . 6_555 136.53(15) ?
O1 Li1 O4 2_555 . 8_454 139.06(15) ?
O1 Li1 O4 2_555 . 8_554 128.31(10) ?
O1 Li1 O5 2_555 . 1_455 64.20(10) ?
O1 Li1 O5 2_555 . . 64.43(14) ?
O1 Li1 O5 2_555 . 7_555 92.83(10) ?
O1 Li1 O6 2_555 . 2_555 39.84(11) ?
O1 Li1 O7 2_555 . 2_555 38.11(15) ?
O1 Li1 O7 2_555 . 2_655 75.51(11) ?
O1 Li1 O7 2_555 . 8_454 93.92(15) ?
O1 Li1 O7 2_555 . 8_554 102.65(9) ?
O1 Li1 O8 2_555 . . 34.80(10) ?
O1 Li1 O8 2_555 . 5_455 101.63(10) ?
O1 Li1 O8 2_555 . 7_555 130.76(10) ?
O1 Li1 O1 6_555 . 8_454 126.78(10) ?
O1 Li1 O2 6_555 . 1_455 129.95(10) ?
O1 Li1 O2 6_555 . . 114.54(15) ?
O1 Li1 O2 6_555 . 5_455 60.79(10) ?
O1 Li1 O2 6_555 . 7_455 132.99(11) ?
O1 Li1 O2 6_555 . 7_555 99.05(15) ?
O1 Li1 O3 6_555 . 2_555 166.25(9) ?
O1 Li1 O3 6_555 . 6_555 80.90(11) ?
O1 Li1 O3 6_555 . 8_454 61.22(14) ?
O1 Li1 O3 6_555 . 8_554 38.78(10) ?
O1 Li1 O4 6_555 . 2_555 138.57(11) ?
O1 Li1 O4 6_555 . 6_455 92.06(10) ?
O1 Li1 O4 6_555 . 6_555 36.21(16) ?
O1 Li1 O4 6_555 . 8_454 95.19(15) ?
O1 Li1 O4 6_555 . 8_554 64.48(11) ?
O1 Li1 O5 6_555 . 1_455 95.54(10) ?
O1 Li1 O5 6_555 . . 42.54(14) ?
O1 Li1 O5 6_555 . 7_555 135.72(10) ?
O1 Li1 O6 6_555 . 2_555 74.65(11) ?
O1 Li1 O7 6_555 . 2_555 121.83(16) ?
O1 Li1 O7 6_555 . 2_655 76.54(11) ?
O1 Li1 O7 6_555 . 8_454 163.59(15) ?
O1 Li1 O7 6_555 . 8_554 91.80(10) ?
O1 Li1 O8 6_555 . . 81.69(10) ?
O1 Li1 O8 6_555 . 5_455 35.63(9) ?
O1 Li1 O8 6_555 . 7_555 119.38(10) ?
O1 Li1 O2 8_454 . 1_455 77.72(10) ?
O1 Li1 O2 8_454 . . 114.12(15) ?
O1 Li1 O2 8_454 . 5_455 74.74(10) ?
O1 Li1 O2 8_454 . 7_455 43.98(12) ?
O1 Li1 O2 8_454 . 7_555 75.74(15) ?
O1 Li1 O3 8_454 . 2_555 63.99(10) ?
O1 Li1 O3 8_454 . 6_555 55.16(10) ?
O1 Li1 O3 8_454 . 8_454 101.57(15) ?
O1 Li1 O3 8_454 . 8_554 127.11(10) ?
O1 Li1 O4 8_454 . 2_555 94.21(10) ?
O1 Li1 O4 8_454 . 6_455 65.15(11) ?
O1 Li1 O4 8_454 . 6_555 95.21(15) ?
O1 Li1 O4 8_454 . 8_454 36.29(15) ?
O1 Li1 O4 8_454 . 8_554 91.26(10) ?
O1 Li1 O5 8_454 . 1_455 92.64(10) ?
O1 Li1 O5 8_454 . . 167.30(15) ?
O1 Li1 O5 8_454 . 7_555 64.97(10) ?
O1 Li1 O6 8_454 . 2_555 133.44(11) ?
O1 Li1 O7 8_454 . 2_555 95.16(16) ?
O1 Li1 O7 8_454 . 2_655 126.78(12) ?
O1 Li1 O7 8_454 . 8_454 39.14(15) ?
O1 Li1 O7 8_454 . 8_554 92.44(10) ?
O1 Li1 O8 8_454 . . 149.98(10) ?
O1 Li1 O8 8_454 . 5_455 108.79(10) ?
O1 Li1 O8 8_454 . 7_555 38.05(10) ?
O2 Li1 O2 1_455 . . 81.17(14) ?
O2 Li1 O2 1_455 . 5_455 94.11(9) ?
O2 Li1 O2 1_455 . 7_455 35.85(11) ?
O2 Li1 O2 1_455 . 7_555 130.77(15) ?
O2 Li1 O3 1_455 . 2_555 56.88(9) ?
O2 Li1 O3 1_455 . 6_555 132.20(10) ?
O2 Li1 O3 1_455 . 8_454 72.09(14) ?
O2 Li1 O3 1_455 . 8_554 155.18(10) ?
O2 Li1 O4 1_455 . 2_555 45.24(10) ?
O2 Li1 O4 1_455 . 6_455 56.34(9) ?
O2 Li1 O4 1_455 . 6_555 150.01(14) ?
O2 Li1 O4 1_455 . 8_454 84.17(14) ?
O2 Li1 O4 1_455 . 8_554 165.38(10) ?
O2 Li1 O5 1_455 . 1_455 35.30(9) ?
O2 Li1 O5 1_455 . . 114.24(15) ?
O2 Li1 O5 1_455 . 7_555 93.02(10) ?
O2 Li1 O6 1_455 . 2_555 60.74(10) ?
O2 Li1 O7 1_455 . 2_555 18.33(15) ?
O2 Li1 O7 1_455 . 2_655 127.21(10) ?
O2 Li1 O7 1_455 . 8_454 62.16(15) ?
O2 Li1 O7 1_455 . 8_554 134.18(9) ?
O2 Li1 O8 1_455 . . 90.96(9) ?
O2 Li1 O8 1_455 . 5_455 99.47(9) ?
O2 Li1 O8 1_455 . 7_555 105.69(10) ?
O2 Li1 O2 . . 5_455 168.47(16) ?
O2 Li1 O2 . . 7_455 106.21(15) ?
O2 Li1 O2 . . 7_555 73.15(19) ?
O2 Li1 O3 . . 2_555 52.29(14) ?
O2 Li1 O3 . . 6_555 122.62(15) ?
O2 Li1 O3 . . 8_454 129.14(19) ?
O2 Li1 O3 . . 8_554 86.97(14) ?
O2 Li1 O4 . . 2_555 36.67(14) ?
O2 Li1 O4 . . 6_455 137.21(14) ?
O2 Li1 O4 . . 6_555 127.40(18) ?
O2 Li1 O4 . . 8_454 149.69(19) ?
O2 Li1 O4 . . 8_554 94.91(14) ?
O2 Li1 O5 . . 1_455 103.95(14) ?
O2 Li1 O5 . . . 73.48(18) ?
O2 Li1 O5 . . 7_555 54.74(15) ?
O2 Li1 O6 . . 2_555 81.01(16) ?
O2 Li1 O7 . . 2_555 68.48(17) ?
O2 Li1 O7 . . 2_655 46.98(14) ?
O2 Li1 O7 . . 8_454 75.94(18) ?
O2 Li1 O7 . . 8_554 62.14(14) ?
O2 Li1 O8 . . . 35.99(15) ?
O2 Li1 O8 . . 5_455 136.07(15) ?
O2 Li1 O8 . . 7_555 93.45(16) ?
O2 Li1 O2 5_455 . 7_455 74.61(11) ?
O2 Li1 O2 5_455 . 7_555 117.31(15) ?
O2 Li1 O3 5_455 . 2_555 132.93(10) ?
O2 Li1 O3 5_455 . 6_555 68.19(11) ?
O2 Li1 O3 5_455 . 8_454 39.48(15) ?
O2 Li1 O3 5_455 . 8_554 93.29(10) ?
O2 Li1 O4 5_455 . 2_555 139.30(10) ?
O2 Li1 O4 5_455 . 6_455 38.09(10) ?
O2 Li1 O4 5_455 . 6_555 56.06(14) ?
O2 Li1 O4 5_455 . 8_454 38.46(15) ?
O2 Li1 O4 5_455 . 8_554 92.16(10) ?
O2 Li1 O5 5_455 . 1_455 67.28(10) ?
O2 Li1 O5 5_455 . . 99.26(14) ?
O2 Li1 O5 5_455 . 7_555 136.41(11) ?
O2 Li1 O6 5_455 . 2_555 87.51(11) ?
O2 Li1 O7 5_455 . 2_555 104.30(14) ?
O2 Li1 O7 5_455 . 2_655 134.46(11) ?
O2 Li1 O7 5_455 . 8_454 111.24(14) ?
O2 Li1 O7 5_455 . 8_554 126.64(9) ?
O2 Li1 O8 5_455 . . 134.39(11) ?
O2 Li1 O8 5_455 . 5_455 34.10(10) ?
O2 Li1 O8 5_455 . 7_555 97.96(11) ?
O2 Li1 O2 7_455 . 7_555 114.80(16) ?
O2 Li1 O3 7_455 . 2_555 60.29(11) ?
O2 Li1 O3 7_455 . 6_555 96.57(12) ?
O2 Li1 O3 7_455 . 8_454 75.33(15) ?
O2 Li1 O3 7_455 . 8_554 166.23(11) ?
O2 Li1 O4 7_455 . 2_555 70.88(11) ?
O2 Li1 O4 7_455 . 6_455 40.98(11) ?
O2 Li1 O4 7_455 . 6_555 124.36(15) ?
O2 Li1 O4 7_455 . 8_454 50.76(15) ?
O2 Li1 O4 7_455 . 8_554 135.06(12) ?
O2 Li1 O5 7_455 . 1_455 51.18(12) ?
O2 Li1 O5 7_455 . . 146.04(16) ?
O2 Li1 O5 7_455 . 7_555 86.97(11) ?
O2 Li1 O6 7_455 . 2_555 90.11(12) ?
O2 Li1 O7 7_455 . 2_555 54.18(16) ?
O2 Li1 O7 7_455 . 2_655 150.27(12) ?
O2 Li1 O7 7_455 . 8_454 47.80(15) ?
O2 Li1 O7 7_455 . 8_554 128.75(11) ?
O2 Li1 O8 7_455 . . 126.03(11) ?
O2 Li1 O8 7_455 . 5_455 97.84(11) ?
O2 Li1 O8 7_455 . 7_555 78.90(12) ?
O2 Li1 O3 7_555 . 2_555 74.28(15) ?
O2 Li1 O3 7_555 . 6_555 49.53(15) ?
O2 Li1 O3 7_555 . 8_454 153.85(18) ?
O2 Li1 O3 7_555 . 8_554 64.59(15) ?
O2 Li1 O4 7_555 . 2_555 96.62(15) ?
O2 Li1 O4 7_555 . 6_455 137.69(16) ?
O2 Li1 O4 7_555 . 6_555 73.37(19) ?
O2 Li1 O4 7_555 . 8_454 97.44(19) ?
O2 Li1 O4 7_555 . 8_554 35.43(15) ?
O2 Li1 O5 7_555 . 1_455 164.97(15) ?
O2 Li1 O5 7_555 . . 97.87(19) ?
O2 Li1 O5 7_555 . 7_555 38.02(15) ?
O2 Li1 O6 7_555 . 2_555 147.99(15) ?
O2 Li1 O7 7_555 . 2_555 132.40(19) ?
O2 Li1 O7 7_555 . 2_655 52.01(16) ?
O2 Li1 O7 7_555 . 8_454 71.11(18) ?
O2 Li1 O7 7_555 . 8_554 17.03(15) ?
O2 Li1 O8 7_555 . . 91.91(15) ?
O2 Li1 O8 7_555 . 5_455 128.10(15) ?
O2 Li1 O8 7_555 . 7_555 37.70(15) ?
O3 Li1 O3 2_555 . 6_555 102.63(10) ?
O3 Li1 O3 2_555 . 8_454 128.58(14) ?
O3 Li1 O3 2_555 . 8_554 129.21(10) ?
O3 Li1 O4 2_555 . 2_555 34.21(10) ?
O3 Li1 O4 2_555 . 6_455 100.95(9) ?
O3 Li1 O4 2_555 . 6_555 145.03(15) ?
O3 Li1 O4 2_555 . 8_454 97.59(15) ?
O3 Li1 O4 2_555 . 8_554 109.71(10) ?
O3 Li1 O5 2_555 . 1_455 92.17(9) ?
O3 Li1 O5 2_555 . . 125.41(14) ?
O3 Li1 O5 2_555 . 7_555 36.27(9) ?
O3 Li1 O6 2_555 . 2_555 104.44(10) ?
O3 Li1 O7 2_555 . 2_555 60.28(15) ?
O3 Li1 O7 2_555 . 2_655 90.03(10) ?
O3 Li1 O7 2_555 . 8_454 24.89(14) ?
O3 Li1 O7 2_555 . 8_554 78.43(9) ?
O3 Li1 O8 2_555 . . 86.46(10) ?
O3 Li1 O8 2_555 . 5_455 155.74(9) ?
O3 Li1 O8 2_555 . 7_555 62.42(10) ?
O3 Li1 O3 6_555 . 8_454 107.21(15) ?
O3 Li1 O3 6_555 . 8_554 72.40(11) ?
O3 Li1 O4 6_555 . 2_555 136.13(11) ?
O3 Li1 O4 6_555 . 6_455 93.04(11) ?
O3 Li1 O4 6_555 . 6_555 44.70(16) ?
O3 Li1 O4 6_555 . 8_454 53.89(15) ?
O3 Li1 O4 6_555 . 8_554 39.89(10) ?
O3 Li1 O5 6_555 . 1_455 130.42(10) ?
O3 Li1 O5 6_555 . . 112.34(15) ?
O3 Li1 O5 6_555 . 7_555 75.37(11) ?
O3 Li1 O6 6_555 . 2_555 151.82(11) ?
O3 Li1 O7 6_555 . 2_555 150.21(16) ?
O3 Li1 O7 6_555 . 2_655 91.26(11) ?
O3 Li1 O7 6_555 . 8_454 82.77(15) ?
O3 Li1 O7 6_555 . 8_554 62.49(10) ?
O3 Li1 O8 6_555 . . 133.67(10) ?
O3 Li1 O8 6_555 . 5_455 89.47(10) ?
O3 Li1 O8 6_555 . 7_555 40.28(11) ?
O3 Li1 O3 8_454 . 8_554 99.64(15) ?
O3 Li1 O4 8_454 . 2_555 109.52(15) ?
O3 Li1 O4 8_454 . 6_455 37.74(15) ?
O3 Li1 O4 8_454 . 6_555 81.09(18) ?
O3 Li1 O4 8_454 . 8_454 69.62(19) ?
O3 Li1 O4 8_454 . 8_554 120.14(14) ?
O3 Li1 O5 8_454 . 1_455 37.10(14) ?
O3 Li1 O5 8_454 . . 79.24(18) ?
O3 Li1 O5 8_454 . 7_555 162.28(14) ?
O3 Li1 O6 8_454 . 2_555 48.24(15) ?
O3 Li1 O7 8_454 . 2_555 73.51(18) ?
O3 Li1 O7 8_454 . 2_655 129.32(16) ?
O3 Li1 O7 8_454 . 8_454 123.13(18) ?
O3 Li1 O7 8_454 . 8_554 152.89(14) ?
O3 Li1 O8 8_454 . . 101.15(15) ?
O3 Li1 O8 8_454 . 5_455 27.40(14) ?
O3 Li1 O8 8_454 . 7_555 134.78(15) ?
O3 Li1 O4 8_554 . 2_555 122.77(10) ?
O3 Li1 O4 8_554 . 6_455 129.43(10) ?
O3 Li1 O4 8_554 . 6_555 41.88(15) ?
O3 Li1 O4 8_554 . 8_454 115.53(15) ?
O3 Li1 O4 8_554 . 8_554 36.90(11) ?
O3 Li1 O5 8_554 . 1_455 130.38(10) ?
O3 Li1 O5 8_554 . . 41.06(15) ?
O3 Li1 O5 8_554 . 7_555 97.83(10) ?
O3 Li1 O6 8_554 . 2_555 95.99(11) ?
O3 Li1 O7 8_554 . 2_555 137.38(16) ?
O3 Li1 O7 8_554 . 2_655 41.18(11) ?
O3 Li1 O7 8_554 . 8_454 135.47(15) ?
O3 Li1 O7 8_554 . 8_554 53.90(10) ?
O3 Li1 O8 8_554 . . 67.23(10) ?
O3 Li1 O8 8_554 . 5_455 74.33(10) ?
O3 Li1 O8 8_554 . 7_555 96.68(10) ?
O4 Li1 O4 2_555 . 6_455 101.53(10) ?
O4 Li1 O4 2_555 . 6_555 164.06(15) ?
O4 Li1 O4 2_555 . 8_454 120.45(15) ?
O4 Li1 O4 2_555 . 8_554 127.69(10) ?
O4 Li1 O5 2_555 . 1_455 74.44(10) ?
O4 Li1 O5 2_555 . . 97.45(14) ?
O4 Li1 O5 2_555 . 7_555 62.45(10) ?
O4 Li1 O6 2_555 . 2_555 71.84(11) ?
O4 Li1 O7 2_555 . 2_555 36.61(15) ?
O4 Li1 O7 2_555 . 2_655 83.64(11) ?
O4 Li1 O7 2_555 . 8_454 57.26(15) ?
O4 Li1 O7 2_555 . 8_554 92.23(9) ?
O4 Li1 O8 2_555 . . 59.61(10) ?
O4 Li1 O8 2_555 . 5_455 132.99(10) ?
O4 Li1 O8 2_555 . 7_555 95.95(10) ?
O4 Li1 O4 6_455 . 6_555 94.09(15) ?
O4 Li1 O4 6_455 . 8_454 40.66(16) ?
O4 Li1 O4 6_455 . 8_554 127.45(10) ?
O4 Li1 O5 6_455 . 1_455 37.43(10) ?
O4 Li1 O5 6_455 . . 116.95(15) ?
O4 Li1 O5 6_455 . 7_555 125.64(10) ?
O4 Li1 O6 6_455 . 2_555 74.31(11) ?
O4 Li1 O7 6_455 . 2_555 69.03(14) ?
O4 Li1 O7 6_455 . 2_655 167.02(12) ?
O4 Li1 O7 6_455 . 8_454 87.27(14) ?
O4 Li1 O7 6_455 . 8_554 154.24(10) ?
O4 Li1 O8 6_455 . . 130.20(11) ?
O4 Li1 O8 6_455 . 5_455 56.94(10) ?
O4 Li1 O8 6_455 . 7_555 102.08(10) ?
O4 Li1 O4 6_555 . 8_454 73.91(18) ?
O4 Li1 O4 6_555 . 8_554 39.32(15) ?
O4 Li1 O5 6_555 . 1_455 117.86(15) ?
O4 Li1 O5 6_555 . . 72.31(18) ?
O4 Li1 O5 6_555 . 7_555 110.52(15) ?
O4 Li1 O6 6_555 . 2_555 110.00(16) ?
O4 Li1 O7 6_555 . 2_555 154.01(19) ?
O4 Li1 O7 6_555 . 2_655 80.43(15) ?
O4 Li1 O7 6_555 . 8_454 127.47(19) ?
O4 Li1 O7 6_555 . 8_554 74.56(14) ?
O4 Li1 O8 6_555 . . 107.49(15) ?
O4 Li1 O8 6_555 . 5_455 54.80(15) ?
O4 Li1 O8 6_555 . 7_555 83.71(16) ?
O4 Li1 O4 8_454 . 8_554 92.64(15) ?
O4 Li1 O5 8_454 . 1_455 77.58(15) ?
O4 Li1 O5 8_454 . . 136.82(18) ?
O4 Li1 O5 8_454 . 7_555 100.02(15) ?
O4 Li1 O6 8_454 . 2_555 114.24(16) ?
O4 Li1 O7 8_454 . 2_555 101.60(18) ?
O4 Li1 O7 8_454 . 2_655 145.14(16) ?
O4 Li1 O7 8_454 . 8_454 73.76(18) ?
O4 Li1 O7 8_454 . 8_554 113.60(15) ?
O4 Li1 O8 8_454 . . 170.51(16) ?
O4 Li1 O8 8_454 . 5_455 72.51(15) ?
O4 Li1 O8 8_454 . 7_555 65.27(15) ?
O4 Li1 O5 8_554 . 1_455 157.15(10) ?
O4 Li1 O5 8_554 . . 77.64(15) ?
O4 Li1 O5 8_554 . 7_555 73.44(10) ?
O4 Li1 O6 8_554 . 2_555 132.83(11) ?
O4 Li1 O7 8_554 . 2_555 163.39(14) ?
O4 Li1 O7 8_554 . 2_655 53.03(11) ?
O4 Li1 O7 8_554 . 8_454 103.25(15) ?
O4 Li1 O7 8_554 . 8_554 35.52(9) ?
O4 Li1 O8 8_554 . . 94.06(10) ?
O4 Li1 O8 8_554 . 5_455 93.11(10) ?
O4 Li1 O8 8_554 . 7_555 60.29(10) ?
O5 Li1 O5 1_455 . . 95.30(15) ?
O5 Li1 O5 1_455 . 7_555 128.24(10) ?
O5 Li1 O6 1_455 . 2_555 41.12(11) ?
O5 Li1 O7 1_455 . 2_555 37.84(14) ?
O5 Li1 O7 1_455 . 2_655 136.32(11) ?
O5 Li1 O7 1_455 . 8_454 93.86(14) ?
O5 Li1 O7 1_455 . 8_554 166.05(9) ?
O5 Li1 O8 1_455 . . 93.75(10) ?
O5 Li1 O8 1_455 . 5_455 64.35(9) ?
O5 Li1 O8 1_455 . 7_555 129.82(10) ?
O5 Li1 O5 . . 7_555 116.53(15) ?
O5 Li1 O6 . . 2_555 56.01(15) ?
O5 Li1 O7 . . 2_555 97.19(19) ?
O5 Li1 O7 . . 2_655 50.21(16) ?
O5 Li1 O7 . . 8_454 149.36(18) ?
O5 Li1 O7 . . 8_554 82.14(15) ?
O5 Li1 O8 . . . 39.17(14) ?
O5 Li1 O8 . . 5_455 66.28(14) ?
O5 Li1 O8 . . 7_555 134.87(15) ?
O5 Li1 O6 7_555 . 2_555 132.48(10) ?
O5 Li1 O7 7_555 . 2_555 95.45(15) ?
O5 Li1 O7 7_555 . 2_655 67.32(11) ?
O5 Li1 O7 7_555 . 8_454 39.18(14) ?
O5 Li1 O7 7_555 . 8_554 44.05(9) ?
O5 Li1 O8 7_555 . . 88.34(10) ?
O5 Li1 O8 7_555 . 5_455 164.56(10) ?
O5 Li1 O8 7_555 . 7_555 39.02(10) ?
O6 Li1 O7 2_555 . 2_555 47.60(16) ?
O6 Li1 O7 2_555 . 2_655 96.39(12) ?
O6 Li1 O7 2_555 . 8_454 120.70(15) ?
O6 Li1 O7 2_555 . 8_554 131.13(10) ?
O6 Li1 O8 2_555 . . 56.31(11) ?
O6 Li1 O8 2_555 . 5_455 62.46(10) ?
O6 Li1 O8 2_555 . 7_555 165.87(10) ?
O7 Li1 O7 2_555 . 2_655 111.59(15) ?
O7 Li1 O7 2_555 . 8_454 73.11(19) ?
O7 Li1 O7 2_555 . 8_554 128.63(14) ?
O7 Li1 O8 2_555 . . 72.90(15) ?
O7 Li1 O8 2_555 . 5_455 99.26(15) ?
O7 Li1 O8 2_555 . 7_555 118.27(16) ?
O7 Li1 O7 2_655 . 8_454 105.43(15) ?
O7 Li1 O7 2_655 . 8_554 34.98(11) ?
O7 Li1 O8 2_655 . . 42.86(11) ?
O7 Li1 O8 2_655 . 5_455 110.90(11) ?
O7 Li1 O8 2_655 . 7_555 89.08(11) ?
O7 Li1 O7 8_454 . 8_554 81.98(14) ?
O7 Li1 O8 8_454 . . 111.09(15) ?
O7 Li1 O8 8_454 . 5_455 142.98(14) ?
O7 Li1 O8 8_454 . 7_555 45.17(15) ?
O7 Li1 O8 8_554 . . 75.56(10) ?
O7 Li1 O8 8_554 . 5_455 125.77(9) ?
O7 Li1 O8 8_554 . 7_555 54.41(10) ?
O8 Li1 O8 . . 5_455 100.40(10) ?
O8 Li1 O8 . . 7_555 124.04(10) ?
O8 Li1 O8 5_455 . 7_555 127.44(10) ?
W1 Li2 W1 . . 2_555 125.9(7) ?
W1 Li2 W2 . . 1_455 70.05(5) ?
W1 Li2 W2 . . . 65.86(4) ?
W1 Li2 W2 . . 2_555 131.80(14) ?
W1 Li2 W2 . . 2_655 127.24(13) ?
W1 Li2 Ba1 . . . 117.1(3) ?
W1 Li2 Ba1 . . 5_445 72.9(3) ?
W1 Li2 Ba1 . . 5_545 68.7(3) ?
W1 Li2 Tb1 . . . 54.77(10) ?
W1 Li2 Tb1 . . 2_555 178.6(3) ?
W1 Li2 Li1 . . . 54.77(10) ?
W1 Li2 Li1 . . 2_555 178.6(3) ?
W1 Li2 O1 . . 1_455 101.4(3) ?
W1 Li2 O1 . . . 110.8(8) ?
W1 Li2 O1 . . 2_555 25.12(16) ?
W1 Li2 O1 . . 2_655 64.99(14) ?
W1 Li2 O2 . . . 27.05(8) ?
W1 Li2 O2 . . 2_555 149.1(6) ?
W1 Li2 O3 . . 3_556 106.7(5) ?
W1 Li2 O3 . . 7_556 149.0(4) ?
W1 Li2 O3 . . 4_554 24.22(14) ?
W1 Li2 O3 . . 8_454 80.07(17) ?
W1 Li2 O4 . . . 123.9(5) ?
W1 Li2 O4 . . 2_555 16.94(8) ?
W1 Li2 O5 . . 1_455 81.06(9) ?
W1 Li2 O5 . . . 72.31(11) ?
W1 Li2 O5 . . 5_445 39.1(2) ?
W1 Li2 O5 . . 2_555 152.9(3) ?
W1 Li2 O5 . . 2_655 123.86(7) ?
W1 Li2 O5 . . 6_545 89.8(4) ?
W1 Li2 O6 . . 1_455 110.60(8) ?
W1 Li2 O6 . . . 124.3(2) ?
W1 Li2 O6 . . 2_555 93.35(15) ?
W1 Li2 O6 . . 2_655 88.11(8) ?
W1 Li2 O7 . . . 148.8(3) ?
W1 Li2 O7 . . 2_555 46.73(8) ?
W1 Li2 O8 . . 1_455 69.28(17) ?
W1 Li2 O8 . . . 48.9(2) ?
W1 Li2 O8 . . 2_555 117.3(5) ?
W1 Li2 O8 . . 2_655 103.0(3) ?
W1 Li2 W2 2_555 . 1_455 127.24(13) ?
W1 Li2 W2 2_555 . . 131.80(14) ?
W1 Li2 W2 2_555 . 2_555 65.86(4) ?
W1 Li2 W2 2_555 . 2_655 70.05(5) ?
W1 Li2 Ba1 2_555 . . 117.1(3) ?
W1 Li2 Ba1 2_555 . 5_445 68.7(3) ?
W1 Li2 Ba1 2_555 . 5_545 72.9(3) ?
W1 Li2 Tb1 2_555 . . 178.6(3) ?
W1 Li2 Tb1 2_555 . 2_555 54.77(10) ?
W1 Li2 Li1 2_555 . . 178.6(3) ?
W1 Li2 Li1 2_555 . 2_555 54.77(10) ?
W1 Li2 O1 2_555 . 1_455 64.99(14) ?
W1 Li2 O1 2_555 . . 25.12(16) ?
W1 Li2 O1 2_555 . 2_555 110.8(8) ?
W1 Li2 O1 2_555 . 2_655 101.4(3) ?
W1 Li2 O2 2_555 . . 149.1(6) ?
W1 Li2 O2 2_555 . 2_555 27.05(8) ?
W1 Li2 O3 2_555 . 3_556 24.22(14) ?
W1 Li2 O3 2_555 . 7_556 80.07(17) ?
W1 Li2 O3 2_555 . 4_554 106.7(5) ?
W1 Li2 O3 2_555 . 8_454 149.0(4) ?
W1 Li2 O4 2_555 . . 16.94(8) ?
W1 Li2 O4 2_555 . 2_555 123.9(5) ?
W1 Li2 O5 2_555 . 1_455 123.86(7) ?
W1 Li2 O5 2_555 . . 152.9(3) ?
W1 Li2 O5 2_555 . 5_445 89.8(4) ?
W1 Li2 O5 2_555 . 2_555 72.31(11) ?
W1 Li2 O5 2_555 . 2_655 81.06(9) ?
W1 Li2 O5 2_555 . 6_545 39.1(2) ?
W1 Li2 O6 2_555 . 1_455 88.11(8) ?
W1 Li2 O6 2_555 . . 93.35(15) ?
W1 Li2 O6 2_555 . 2_555 124.3(2) ?
W1 Li2 O6 2_555 . 2_655 110.60(8) ?
W1 Li2 O7 2_555 . . 46.73(8) ?
W1 Li2 O7 2_555 . 2_555 148.8(3) ?
W1 Li2 O8 2_555 . 1_455 103.0(3) ?
W1 Li2 O8 2_555 . . 117.3(5) ?
W1 Li2 O8 2_555 . 2_555 48.9(2) ?
W1 Li2 O8 2_555 . 2_655 69.28(17) ?
W2 Li2 W2 1_455 . . 101.0(3) ?
W2 Li2 W2 1_455 . 2_555 69.24(15) ?
W2 Li2 W2 1_455 . 2_655 146.3(7) ?
W2 Li2 Ba1 1_455 . . 73.1(4) ?
W2 Li2 Ba1 1_455 . 5_445 71.31(14) ?
W2 Li2 Ba1 1_455 . 5_545 137.7(4) ?
W2 Li2 Tb1 1_455 . . 51.47(14) ?
W2 Li2 Tb1 1_455 . 2_555 110.7(4) ?
W2 Li2 Li1 1_455 . . 51.47(14) ?
W2 Li2 Li1 1_455 . 2_555 110.7(4) ?
W2 Li2 O1 1_455 . 1_455 62.43(8) ?
W2 Li2 O1 1_455 . . 147.4(5) ?
W2 Li2 O1 1_455 . 2_555 60.55(18) ?
W2 Li2 O1 1_455 . 2_655 127.31(7) ?
W2 Li2 O2 1_455 . . 68.68(9) ?
W2 Li2 O2 1_455 . 2_555 112.59(15) ?
W2 Li2 O3 1_455 . 3_556 109.8(2) ?
W2 Li2 O3 1_455 . 7_556 109.8(5) ?
W2 Li2 O3 1_455 . 4_554 93.42(19) ?
W2 Li2 O3 1_455 . 8_454 39.2(2) ?
W2 Li2 O4 1_455 . . 144.18(18) ?
W2 Li2 O4 1_455 . 2_555 56.23(12) ?
W2 Li2 O5 1_455 . 1_455 11.51(13) ?
W2 Li2 O5 1_455 . . 75.4(3) ?
W2 Li2 O5 1_455 . 5_445 78.3(2) ?
W2 Li2 O5 1_455 . 2_555 82.9(3) ?
W2 Li2 O5 1_455 . 2_655 136.3(6) ?
W2 Li2 O5 1_455 . 6_545 134.5(5) ?
W2 Li2 O6 1_455 . 1_455 44.58(12) ?
W2 Li2 O6 1_455 . . 119.2(8) ?
W2 Li2 O6 1_455 . 2_555 27.84(15) ?
W2 Li2 O6 1_455 . 2_655 120.6(4) ?
W2 Li2 O7 1_455 . . 140.8(5) ?
W2 Li2 O7 1_455 . 2_555 27.86(8) ?
W2 Li2 O8 1_455 . 1_455 28.86(8) ?
W2 Li2 O8 1_455 . . 109.02(15) ?
W2 Li2 O8 1_455 . 2_555 78.55(15) ?
W2 Li2 O8 1_455 . 2_655 163.3(4) ?
W2 Li2 W2 . . 2_555 147.1(7) ?
W2 Li2 W2 . . 2_655 69.24(15) ?
W2 Li2 Ba1 . . . 73.6(4) ?
W2 Li2 Ba1 . . 5_445 138.0(4) ?
W2 Li2 Ba1 . . 5_545 70.45(13) ?
W2 Li2 Tb1 . . . 49.50(13) ?
W2 Li2 Tb1 . . 2_555 112.7(4) ?
W2 Li2 Li1 . . . 49.50(13) ?
W2 Li2 Li1 . . 2_555 112.7(4) ?
W2 Li2 O1 . . 1_455 162.58(10) ?
W2 Li2 O1 . . . 109.0(2) ?
W2 Li2 O1 . . 2_555 90.90(17) ?
W2 Li2 O1 . . 2_655 35.48(11) ?
W2 Li2 O2 . . . 43.84(8) ?
W2 Li2 O2 . . 2_555 137.8(2) ?
W2 Li2 O3 . . 3_556 143.6(4) ?
W2 Li2 O3 . . 7_556 84.4(3) ?
W2 Li2 O3 . . 4_554 65.39(16) ?
W2 Li2 O3 . . 8_454 70.8(3) ?
W2 Li2 O4 . . . 114.86(12) ?
W2 Li2 O4 . . 2_555 80.11(11) ?
W2 Li2 O5 . . 1_455 103.4(3) ?
W2 Li2 O5 . . . 30.59(13) ?
W2 Li2 O5 . . 5_445 100.8(3) ?
W2 Li2 O5 . . 2_555 119.7(6) ?
W2 Li2 O5 . . 2_655 61.19(17) ?
W2 Li2 O5 . . 6_545 107.3(3) ?
W2 Li2 O6 . . 1_455 135.3(5) ?
W2 Li2 O6 . . . 58.4(2) ?
W2 Li2 O6 . . 2_555 97.8(5) ?
W2 Li2 O6 . . 2_655 24.66(10) ?
W2 Li2 O7 . . . 97.1(2) ?
W2 Li2 O7 . . 2_555 76.76(15) ?
W2 Li2 O8 . . 1_455 122.73(13) ?
W2 Li2 O8 . . . 29.1(2) ?
W2 Li2 O8 . . 2_555 176.1(9) ?
W2 Li2 O8 . . 2_655 62.58(9) ?
W2 Li2 W2 2_555 . 2_655 101.0(3) ?
W2 Li2 Ba1 2_555 . . 73.6(4) ?
W2 Li2 Ba1 2_555 . 5_445 70.45(13) ?
W2 Li2 Ba1 2_555 . 5_545 138.0(4) ?
W2 Li2 Tb1 2_555 . . 112.7(4) ?
W2 Li2 Tb1 2_555 . 2_555 49.50(13) ?
W2 Li2 Li1 2_555 . . 112.7(4) ?
W2 Li2 Li1 2_555 . 2_555 49.50(13) ?
W2 Li2 O1 2_555 . 1_455 35.48(11) ?
W2 Li2 O1 2_555 . . 90.90(17) ?
W2 Li2 O1 2_555 . 2_555 109.0(2) ?
W2 Li2 O1 2_555 . 2_655 162.58(10) ?
W2 Li2 O2 2_555 . . 137.8(2) ?
W2 Li2 O2 2_555 . 2_555 43.84(8) ?
W2 Li2 O3 2_555 . 3_556 65.39(16) ?
W2 Li2 O3 2_555 . 7_556 70.8(3) ?
W2 Li2 O3 2_555 . 4_554 143.6(4) ?
W2 Li2 O3 2_555 . 8_454 84.4(3) ?
W2 Li2 O4 2_555 . . 80.11(11) ?
W2 Li2 O4 2_555 . 2_555 114.86(12) ?
W2 Li2 O5 2_555 . 1_455 61.19(17) ?
W2 Li2 O5 2_555 . . 119.7(6) ?
W2 Li2 O5 2_555 . 5_445 107.3(3) ?
W2 Li2 O5 2_555 . 2_555 30.59(13) ?
W2 Li2 O5 2_555 . 2_655 103.4(3) ?
W2 Li2 O5 2_555 . 6_545 100.8(3) ?
W2 Li2 O6 2_555 . 1_455 24.66(10) ?
W2 Li2 O6 2_555 . . 97.8(5) ?
W2 Li2 O6 2_555 . 2_555 58.4(2) ?
W2 Li2 O6 2_555 . 2_655 135.3(5) ?
W2 Li2 O7 2_555 . . 76.76(15) ?
W2 Li2 O7 2_555 . 2_555 97.1(2) ?
W2 Li2 O8 2_555 . 1_455 62.58(9) ?
W2 Li2 O8 2_555 . . 176.1(9) ?
W2 Li2 O8 2_555 . 2_555 29.1(2) ?
W2 Li2 O8 2_555 . 2_655 122.73(13) ?
W2 Li2 Ba1 2_655 . . 73.1(4) ?
W2 Li2 Ba1 2_655 . 5_445 137.7(4) ?
W2 Li2 Ba1 2_655 . 5_545 71.31(14) ?
W2 Li2 Tb1 2_655 . . 110.7(4) ?
W2 Li2 Tb1 2_655 . 2_555 51.47(14) ?
W2 Li2 Li1 2_655 . . 110.7(4) ?
W2 Li2 Li1 2_655 . 2_555 51.47(14) ?
W2 Li2 O1 2_655 . 1_455 127.31(7) ?
W2 Li2 O1 2_655 . . 60.55(18) ?
W2 Li2 O1 2_655 . 2_555 147.4(5) ?
W2 Li2 O1 2_655 . 2_655 62.43(8) ?
W2 Li2 O2 2_655 . . 112.59(15) ?
W2 Li2 O2 2_655 . 2_555 68.68(9) ?
W2 Li2 O3 2_655 . 3_556 93.42(19) ?
W2 Li2 O3 2_655 . 7_556 39.2(2) ?
W2 Li2 O3 2_655 . 4_554 109.8(2) ?
W2 Li2 O3 2_655 . 8_454 109.8(5) ?
W2 Li2 O4 2_655 . . 56.23(12) ?
W2 Li2 O4 2_655 . 2_555 144.18(18) ?
W2 Li2 O5 2_655 . 1_455 136.3(6) ?
W2 Li2 O5 2_655 . . 82.9(3) ?
W2 Li2 O5 2_655 . 5_445 134.5(5) ?
W2 Li2 O5 2_655 . 2_555 75.4(3) ?
W2 Li2 O5 2_655 . 2_655 11.51(13) ?
W2 Li2 O5 2_655 . 6_545 78.3(2) ?
W2 Li2 O6 2_655 . 1_455 120.6(4) ?
W2 Li2 O6 2_655 . . 27.84(15) ?
W2 Li2 O6 2_655 . 2_555 119.2(8) ?
W2 Li2 O6 2_655 . 2_655 44.58(12) ?
W2 Li2 O7 2_655 . . 27.86(8) ?
W2 Li2 O7 2_655 . 2_555 140.8(5) ?
W2 Li2 O8 2_655 . 1_455 163.3(4) ?
W2 Li2 O8 2_655 . . 78.55(15) ?
W2 Li2 O8 2_655 . 2_555 109.02(15) ?
W2 Li2 O8 2_655 . 2_655 28.86(8) ?
Ba1 Li2 Ba1 . . 5_445 136.2(2) ?
Ba1 Li2 Ba1 . . 5_545 136.2(2) ?
Ba1 Li2 Tb1 . . . 62.3(2) ?
Ba1 Li2 Tb1 . . 2_555 62.3(2) ?
Ba1 Li2 Li1 . . . 62.3(2) ?
Ba1 Li2 Li1 . . 2_555 62.3(2) ?
Ba1 Li2 O1 . . 1_455 104.3(3) ?
Ba1 Li2 O1 . . . 127.2(5) ?
Ba1 Li2 O1 . . 2_555 127.2(5) ?
Ba1 Li2 O1 . . 2_655 104.3(3) ?
Ba1 Li2 O2 . . . 92.0(3) ?
Ba1 Li2 O2 . . 2_555 92.0(3) ?
Ba1 Li2 O3 . . 3_556 133.4(2) ?
Ba1 Li2 O3 . . 7_556 41.14(19) ?
Ba1 Li2 O3 . . 4_554 133.4(2) ?
Ba1 Li2 O3 . . 8_454 41.14(19) ?
Ba1 Li2 O4 . . . 116.1(3) ?
Ba1 Li2 O4 . . 2_555 116.1(3) ?
Ba1 Li2 O5 . . 1_455 63.8(2) ?
Ba1 Li2 O5 . . . 49.9(3) ?
Ba1 Li2 O5 . . 5_445 148.96(15) ?
Ba1 Li2 O5 . . 2_555 49.9(3) ?
Ba1 Li2 O5 . . 2_655 63.8(2) ?
Ba1 Li2 O5 . . 6_545 148.96(15) ?
Ba1 Li2 O6 . . 1_455 69.5(3) ?
Ba1 Li2 O6 . . . 46.9(5) ?
Ba1 Li2 O6 . . 2_555 46.9(5) ?
Ba1 Li2 O6 . . 2_655 69.5(3) ?
Ba1 Li2 O7 . . . 79.2(3) ?
Ba1 Li2 O7 . . 2_555 79.2(3) ?
Ba1 Li2 O8 . . 1_455 98.1(4) ?
Ba1 Li2 O8 . . . 102.7(5) ?
Ba1 Li2 O8 . . 2_555 102.7(5) ?
Ba1 Li2 O8 . . 2_655 98.1(4) ?
Ba1 Li2 Ba1 5_445 . 5_545 87.7(5) ?
Ba1 Li2 Tb1 5_445 . . 110.75(9) ?
Ba1 Li2 Tb1 5_445 . 2_555 108.44(8) ?
Ba1 Li2 Li1 5_445 . . 110.75(9) ?
Ba1 Li2 Li1 5_445 . 2_555 108.44(8) ?
Ba1 Li2 O1 5_445 . 1_455 35.22(7) ?
Ba1 Li2 O1 5_445 . . 77.8(6) ?
Ba1 Li2 O1 5_445 . 2_555 48.6(4) ?
Ba1 Li2 O1 5_445 . 2_655 117.4(5) ?
Ba1 Li2 O2 5_445 . . 98.1(3) ?
Ba1 Li2 O2 5_445 . 2_555 78.9(2) ?
Ba1 Li2 O3 5_445 . 3_556 44.7(2) ?
Ba1 Li2 O3 5_445 . 7_556 137.53(8) ?
Ba1 Li2 O3 5_445 . 4_554 73.8(3) ?
Ba1 Li2 O3 5_445 . 8_454 110.42(8) ?
Ba1 Li2 O4 5_445 . . 81.5(3) ?
Ba1 Li2 O4 5_445 . 2_555 61.0(2) ?
Ba1 Li2 O5 5_445 . 1_455 77.23(6) ?
Ba1 Li2 O5 5_445 . . 138.15(12) ?
Ba1 Li2 O5 5_445 . 5_445 37.46(19) ?
Ba1 Li2 O5 5_445 . 2_555 100.67(10) ?
Ba1 Li2 O5 5_445 . 2_655 149.1(3) ?
Ba1 Li2 O5 5_445 . 6_545 63.7(3) ?
Ba1 Li2 O6 5_445 . 1_455 67.31(9) ?
Ba1 Li2 O6 5_445 . . 161.3(2) ?
Ba1 Li2 O6 5_445 . 2_555 92.2(2) ?
Ba1 Li2 O6 5_445 . 2_655 153.1(5) ?
Ba1 Li2 O7 5_445 . . 115.0(3) ?
Ba1 Li2 O7 5_445 . 2_555 81.21(17) ?
Ba1 Li2 O8 5_445 . 1_455 42.60(15) ?
Ba1 Li2 O8 5_445 . . 112.5(7) ?
Ba1 Li2 O8 5_445 . 2_555 45.6(3) ?
Ba1 Li2 O8 5_445 . 2_655 122.1(5) ?
Ba1 Li2 Tb1 5_545 . . 108.44(8) ?
Ba1 Li2 Tb1 5_545 . 2_555 110.75(9) ?
Ba1 Li2 Li1 5_545 . . 108.44(8) ?
Ba1 Li2 Li1 5_545 . 2_555 110.75(9) ?
Ba1 Li2 O1 5_545 . 1_455 117.4(5) ?
Ba1 Li2 O1 5_545 . . 48.6(4) ?
Ba1 Li2 O1 5_545 . 2_555 77.8(6) ?
Ba1 Li2 O1 5_545 . 2_655 35.22(7) ?
Ba1 Li2 O2 5_545 . . 78.9(2) ?
Ba1 Li2 O2 5_545 . 2_555 98.1(3) ?
Ba1 Li2 O3 5_545 . 3_556 73.8(3) ?
Ba1 Li2 O3 5_545 . 7_556 110.42(8) ?
Ba1 Li2 O3 5_545 . 4_554 44.7(2) ?
Ba1 Li2 O3 5_545 . 8_454 137.53(8) ?
Ba1 Li2 O4 5_545 . . 61.0(2) ?
Ba1 Li2 O4 5_545 . 2_555 81.5(3) ?
Ba1 Li2 O5 5_545 . 1_455 149.1(3) ?
Ba1 Li2 O5 5_545 . . 100.67(10) ?
Ba1 Li2 O5 5_545 . 5_445 63.7(3) ?
Ba1 Li2 O5 5_545 . 2_555 138.15(12) ?
Ba1 Li2 O5 5_545 . 2_655 77.23(6) ?
Ba1 Li2 O5 5_545 . 6_545 37.46(19) ?
Ba1 Li2 O6 5_545 . 1_455 153.1(5) ?
Ba1 Li2 O6 5_545 . . 92.2(2) ?
Ba1 Li2 O6 5_545 . 2_555 161.3(2) ?
Ba1 Li2 O6 5_545 . 2_655 67.31(9) ?
Ba1 Li2 O7 5_545 . . 81.21(17) ?
Ba1 Li2 O7 5_545 . 2_555 115.0(3) ?
Ba1 Li2 O8 5_545 . 1_455 122.1(5) ?
Ba1 Li2 O8 5_545 . . 45.6(3) ?
Ba1 Li2 O8 5_545 . 2_555 112.5(7) ?
Ba1 Li2 O8 5_545 . 2_655 42.60(15) ?
Tb1 Li2 Tb1 . . 2_555 124.6(5) ?
Tb1 Li2 Li1 . . . 0 ?
Tb1 Li2 Li1 . . 2_555 124.6(5) ?
Tb1 Li2 O1 . . 1_455 113.78(11) ?
Tb1 Li2 O1 . . . 156.3(3) ?
Tb1 Li2 O1 . . 2_555 69.3(3) ?
Tb1 Li2 O1 . . 2_655 80.00(8) ?
Tb1 Li2 O2 . . . 31.94(11) ?
Tb1 Li2 O2 . . 2_555 151.8(5) ?
Tb1 Li2 O3 . . 3_556 155.4(3) ?
Tb1 Li2 O3 . . 7_556 99.7(4) ?
Tb1 Li2 O3 . . 4_554 74.29(8) ?
Tb1 Li2 O3 . . 8_454 29.67(11) ?
Tb1 Li2 O4 . . . 164.34(8) ?
Tb1 Li2 O4 . . 2_555 56.32(7) ?
Tb1 Li2 O5 . . 1_455 54.73(14) ?
Tb1 Li2 O5 . . . 27.75(10) ?
Tb1 Li2 O5 . . 5_445 90.46(13) ?
Tb1 Li2 O5 . . 2_555 106.6(5) ?
Tb1 Li2 O5 . . 2_655 99.6(3) ?
Tb1 Li2 O5 . . 6_545 142.1(3) ?
Tb1 Li2 O6 . . 1_455 90.5(3) ?
Tb1 Li2 O6 . . . 87.0(5) ?
Tb1 Li2 O6 . . 2_555 54.3(2) ?
Tb1 Li2 O6 . . 2_655 70.50(19) ?
Tb1 Li2 O7 . . . 133.6(5) ?
Tb1 Li2 O7 . . 2_555 30.31(11) ?
Tb1 Li2 O8 . . 1_455 75.96(14) ?
Tb1 Li2 O8 . . . 64.1(2) ?
Tb1 Li2 O8 . . 2_555 129.8(3) ?
Tb1 Li2 O8 . . 2_655 111.98(19) ?
Tb1 Li2 Li1 2_555 . . 124.6(5) ?
Tb1 Li2 Li1 2_555 . 2_555 0 ?
Tb1 Li2 O1 2_555 . 1_455 80.00(8) ?
Tb1 Li2 O1 2_555 . . 69.3(3) ?
Tb1 Li2 O1 2_555 . 2_555 156.3(3) ?
Tb1 Li2 O1 2_555 . 2_655 113.78(11) ?
Tb1 Li2 O2 2_555 . . 151.8(5) ?
Tb1 Li2 O2 2_555 . 2_555 31.94(11) ?
Tb1 Li2 O3 2_555 . 3_556 74.29(8) ?
Tb1 Li2 O3 2_555 . 7_556 29.67(11) ?
Tb1 Li2 O3 2_555 . 4_554 155.4(3) ?
Tb1 Li2 O3 2_555 . 8_454 99.7(4) ?
Tb1 Li2 O4 2_555 . . 56.32(7) ?
Tb1 Li2 O4 2_555 . 2_555 164.34(8) ?
Tb1 Li2 O5 2_555 . 1_455 99.6(3) ?
Tb1 Li2 O5 2_555 . . 106.6(5) ?
Tb1 Li2 O5 2_555 . 5_445 142.1(3) ?
Tb1 Li2 O5 2_555 . 2_555 27.75(10) ?
Tb1 Li2 O5 2_555 . 2_655 54.73(14) ?
Tb1 Li2 O5 2_555 . 6_545 90.46(13) ?
Tb1 Li2 O6 2_555 . 1_455 70.50(19) ?
Tb1 Li2 O6 2_555 . . 54.3(2) ?
Tb1 Li2 O6 2_555 . 2_555 87.0(5) ?
Tb1 Li2 O6 2_555 . 2_655 90.5(3) ?
Tb1 Li2 O7 2_555 . . 30.31(11) ?
Tb1 Li2 O7 2_555 . 2_555 133.6(5) ?
Tb1 Li2 O8 2_555 . 1_455 111.98(19) ?
Tb1 Li2 O8 2_555 . . 129.8(3) ?
Tb1 Li2 O8 2_555 . 2_555 64.1(2) ?
Tb1 Li2 O8 2_555 . 2_655 75.96(14) ?
Li1 Li2 Li1 . . 2_555 124.6(5) ?
Li1 Li2 O1 . . 1_455 113.78(11) ?
Li1 Li2 O1 . . . 156.3(3) ?
Li1 Li2 O1 . . 2_555 69.3(3) ?
Li1 Li2 O1 . . 2_655 80.00(8) ?
Li1 Li2 O2 . . . 31.94(11) ?
Li1 Li2 O2 . . 2_555 151.8(5) ?
Li1 Li2 O3 . . 3_556 155.4(3) ?
Li1 Li2 O3 . . 7_556 99.7(4) ?
Li1 Li2 O3 . . 4_554 74.29(8) ?
Li1 Li2 O3 . . 8_454 29.67(11) ?
Li1 Li2 O4 . . . 164.34(8) ?
Li1 Li2 O4 . . 2_555 56.32(7) ?
Li1 Li2 O5 . . 1_455 54.73(14) ?
Li1 Li2 O5 . . . 27.75(10) ?
Li1 Li2 O5 . . 5_445 90.46(13) ?
Li1 Li2 O5 . . 2_555 106.6(5) ?
Li1 Li2 O5 . . 2_655 99.6(3) ?
Li1 Li2 O5 . . 6_545 142.1(3) ?
Li1 Li2 O6 . . 1_455 90.5(3) ?
Li1 Li2 O6 . . . 87.0(5) ?
Li1 Li2 O6 . . 2_555 54.3(2) ?
Li1 Li2 O6 . . 2_655 70.50(19) ?
Li1 Li2 O7 . . . 133.6(5) ?
Li1 Li2 O7 . . 2_555 30.31(11) ?
Li1 Li2 O8 . . 1_455 75.96(14) ?
Li1 Li2 O8 . . . 64.1(2) ?
Li1 Li2 O8 . . 2_555 129.8(3) ?
Li1 Li2 O8 . . 2_655 111.98(19) ?
Li1 Li2 O1 2_555 . 1_455 80.00(8) ?
Li1 Li2 O1 2_555 . . 69.3(3) ?
Li1 Li2 O1 2_555 . 2_555 156.3(3) ?
Li1 Li2 O1 2_555 . 2_655 113.78(11) ?
Li1 Li2 O2 2_555 . . 151.8(5) ?
Li1 Li2 O2 2_555 . 2_555 31.94(11) ?
Li1 Li2 O3 2_555 . 3_556 74.29(8) ?
Li1 Li2 O3 2_555 . 7_556 29.67(11) ?
Li1 Li2 O3 2_555 . 4_554 155.4(3) ?
Li1 Li2 O3 2_555 . 8_454 99.7(4) ?
Li1 Li2 O4 2_555 . . 56.32(7) ?
Li1 Li2 O4 2_555 . 2_555 164.34(8) ?
Li1 Li2 O5 2_555 . 1_455 99.6(3) ?
Li1 Li2 O5 2_555 . . 106.6(5) ?
Li1 Li2 O5 2_555 . 5_445 142.1(3) ?
Li1 Li2 O5 2_555 . 2_555 27.75(10) ?
Li1 Li2 O5 2_555 . 2_655 54.73(14) ?
Li1 Li2 O5 2_555 . 6_545 90.46(13) ?
Li1 Li2 O6 2_555 . 1_455 70.50(19) ?
Li1 Li2 O6 2_555 . . 54.3(2) ?
Li1 Li2 O6 2_555 . 2_555 87.0(5) ?
Li1 Li2 O6 2_555 . 2_655 90.5(3) ?
Li1 Li2 O7 2_555 . . 30.31(11) ?
Li1 Li2 O7 2_555 . 2_555 133.6(5) ?
Li1 Li2 O8 2_555 . 1_455 111.98(19) ?
Li1 Li2 O8 2_555 . . 129.8(3) ?
Li1 Li2 O8 2_555 . 2_555 64.1(2) ?
Li1 Li2 O8 2_555 . 2_655 75.96(14) ?
O1 Li2 O1 1_455 . . 86.2(3) ?
O1 Li2 O1 1_455 . 2_555 76.5(3) ?
O1 Li2 O1 1_455 . 2_655 151.4(5) ?
O1 Li2 O2 1_455 . . 120.10(18) ?
O1 Li2 O2 1_455 . 2_555 58.73(12) ?
O1 Li2 O3 1_455 . 3_556 49.31(14) ?
O1 Li2 O3 1_455 . 7_556 105.5(2) ?
O1 Li2 O3 1_455 . 4_554 108.2(4) ?
O1 Li2 O3 1_455 . 8_454 95.97(17) ?
O1 Li2 O4 1_455 . . 81.87(18) ?
O1 Li2 O4 1_455 . 2_555 85.67(19) ?
O1 Li2 O5 1_455 . 1_455 61.48(10) ?
O1 Li2 O5 1_455 . . 136.4(3) ?
O1 Li2 O5 1_455 . 5_445 71.8(2) ?
O1 Li2 O5 1_455 . 2_555 66.02(11) ?
O1 Li2 O5 1_455 . 2_655 134.08(15) ?
O1 Li2 O5 1_455 . 6_545 83.6(3) ?
O1 Li2 O6 1_455 . 1_455 35.64(10) ?
O1 Li2 O6 1_455 . . 132.7(4) ?
O1 Li2 O6 1_455 . 2_555 70.11(18) ?
O1 Li2 O6 1_455 . 2_655 170.3(4) ?
O1 Li2 O7 1_455 . . 99.50(11) ?
O1 Li2 O7 1_455 . 2_555 85.84(11) ?
O1 Li2 O8 1_455 . 1_455 39.90(13) ?
O1 Li2 O8 1_455 . . 147.2(6) ?
O1 Li2 O8 1_455 . 2_555 18.43(16) ?
O1 Li2 O8 1_455 . 2_655 134.2(3) ?
O1 Li2 O1 . . 2_555 105.7(10) ?
O1 Li2 O1 . . 2_655 76.5(3) ?
O1 Li2 O2 . . . 127.3(6) ?
O1 Li2 O2 . . 2_555 49.54(19) ?
O1 Li2 O3 . . 3_556 37.7(3) ?
O1 Li2 O3 . . 7_556 86.0(4) ?
O1 Li2 O3 . . 4_554 87.8(6) ?
O1 Li2 O3 . . 8_454 168.3(7) ?
O1 Li2 O4 . . . 13.2(3) ?
O1 Li2 O4 . . 2_555 116.3(8) ?
O1 Li2 O5 . . 1_455 147.5(3) ?
O1 Li2 O5 . . . 136.9(2) ?
O1 Li2 O5 . . 5_445 83.8(7) ?
O1 Li2 O5 . . 2_555 92.8(3) ?
O1 Li2 O5 . . 2_655 72.0(3) ?
O1 Li2 O5 . . 6_545 22.1(4) ?
O1 Li2 O6 . . 1_455 113.07(19) ?
O1 Li2 O6 . . . 88.1(2) ?
O1 Li2 O6 . . 2_555 149.3(3) ?
O1 Li2 O6 . . 2_655 91.82(17) ?
O1 Li2 O7 . . . 48.0(3) ?
O1 Li2 O7 . . 2_555 153.6(8) ?
O1 Li2 O8 . . 1_455 119.1(6) ?
O1 Li2 O8 . . . 92.2(5) ?
O1 Li2 O8 . . 2_555 72.4(4) ?
O1 Li2 O8 . . 2_655 48.90(18) ?
O1 Li2 O1 2_555 . 2_655 86.2(3) ?
O1 Li2 O2 2_555 . . 49.54(19) ?
O1 Li2 O2 2_555 . 2_555 127.3(6) ?
O1 Li2 O3 2_555 . 3_556 87.8(6) ?
O1 Li2 O3 2_555 . 7_556 168.3(7) ?
O1 Li2 O3 2_555 . 4_554 37.7(3) ?
O1 Li2 O3 2_555 . 8_454 86.0(4) ?
O1 Li2 O4 2_555 . . 116.3(8) ?
O1 Li2 O4 2_555 . 2_555 13.2(3) ?
O1 Li2 O5 2_555 . 1_455 72.0(3) ?
O1 Li2 O5 2_555 . . 92.8(3) ?
O1 Li2 O5 2_555 . 5_445 22.1(4) ?
O1 Li2 O5 2_555 . 2_555 136.9(2) ?
O1 Li2 O5 2_555 . 2_655 147.5(3) ?
O1 Li2 O5 2_555 . 6_545 83.8(7) ?
O1 Li2 O6 2_555 . 1_455 91.82(17) ?
O1 Li2 O6 2_555 . . 149.3(3) ?
O1 Li2 O6 2_555 . 2_555 88.1(2) ?
O1 Li2 O6 2_555 . 2_655 113.07(19) ?
O1 Li2 O7 2_555 . . 153.6(8) ?
O1 Li2 O7 2_555 . 2_555 48.0(3) ?
O1 Li2 O8 2_555 . 1_455 48.90(18) ?
O1 Li2 O8 2_555 . . 72.4(4) ?
O1 Li2 O8 2_555 . 2_555 92.2(5) ?
O1 Li2 O8 2_555 . 2_655 119.1(6) ?
O1 Li2 O2 2_655 . . 58.73(12) ?
O1 Li2 O2 2_655 . 2_555 120.10(18) ?
O1 Li2 O3 2_655 . 3_556 108.2(4) ?
O1 Li2 O3 2_655 . 7_556 95.97(17) ?
O1 Li2 O3 2_655 . 4_554 49.31(14) ?
O1 Li2 O3 2_655 . 8_454 105.5(2) ?
O1 Li2 O4 2_655 . . 85.67(19) ?
O1 Li2 O4 2_655 . 2_555 81.87(18) ?
O1 Li2 O5 2_655 . 1_455 134.08(15) ?
O1 Li2 O5 2_655 . . 66.02(11) ?
O1 Li2 O5 2_655 . 5_445 83.6(3) ?
O1 Li2 O5 2_655 . 2_555 136.4(3) ?
O1 Li2 O5 2_655 . 2_655 61.48(10) ?
O1 Li2 O5 2_655 . 6_545 71.8(2) ?
O1 Li2 O6 2_655 . 1_455 170.3(4) ?
O1 Li2 O6 2_655 . . 70.11(18) ?
O1 Li2 O6 2_655 . 2_555 132.7(4) ?
O1 Li2 O6 2_655 . 2_655 35.64(10) ?
O1 Li2 O7 2_655 . . 85.84(11) ?
O1 Li2 O7 2_655 . 2_555 99.50(11) ?
O1 Li2 O8 2_655 . 1_455 134.2(3) ?
O1 Li2 O8 2_655 . . 18.43(16) ?
O1 Li2 O8 2_655 . 2_555 147.2(6) ?
O1 Li2 O8 2_655 . 2_655 39.90(13) ?
O2 Li2 O2 . . 2_555 175.9(6) ?
O2 Li2 O3 . . 3_556 133.5(5) ?
O2 Li2 O3 . . 7_556 122.4(4) ?
O2 Li2 O3 . . 4_554 42.57(15) ?
O2 Li2 O3 . . 8_454 61.12(19) ?
O2 Li2 O4 . . . 139.9(4) ?
O2 Li2 O4 . . 2_555 37.25(13) ?
O2 Li2 O5 . . 1_455 76.82(15) ?
O2 Li2 O5 . . . 45.27(13) ?
O2 Li2 O5 . . 5_445 66.1(2) ?
O2 Li2 O5 . . 2_555 138.5(6) ?
O2 Li2 O5 . . 2_655 105.03(19) ?
O2 Li2 O5 . . 6_545 110.1(4) ?
O2 Li2 O6 . . 1_455 113.19(19) ?
O2 Li2 O6 . . . 100.2(3) ?
O2 Li2 O6 . . 2_555 82.6(2) ?
O2 Li2 O6 . . 2_655 68.34(13) ?
O2 Li2 O7 . . . 140.35(17) ?
O2 Li2 O7 . . 2_555 40.82(11) ?
O2 Li2 O8 . . 1_455 81.35(13) ?
O2 Li2 O8 . . . 40.35(15) ?
O2 Li2 O8 . . 2_555 138.3(3) ?
O2 Li2 O8 . . 2_655 98.07(14) ?
O2 Li2 O3 2_555 . 3_556 42.57(15) ?
O2 Li2 O3 2_555 . 7_556 61.12(19) ?
O2 Li2 O3 2_555 . 4_554 133.5(5) ?
O2 Li2 O3 2_555 . 8_454 122.4(4) ?
O2 Li2 O4 2_555 . . 37.25(13) ?
O2 Li2 O4 2_555 . 2_555 139.9(4) ?
O2 Li2 O5 2_555 . 1_455 105.03(19) ?
O2 Li2 O5 2_555 . . 138.5(6) ?
O2 Li2 O5 2_555 . 5_445 110.1(4) ?
O2 Li2 O5 2_555 . 2_555 45.27(13) ?
O2 Li2 O5 2_555 . 2_655 76.82(15) ?
O2 Li2 O5 2_555 . 6_545 66.1(2) ?
O2 Li2 O6 2_555 . 1_455 68.34(13) ?
O2 Li2 O6 2_555 . . 82.6(2) ?
O2 Li2 O6 2_555 . 2_555 100.2(3) ?
O2 Li2 O6 2_555 . 2_655 113.19(19) ?
O2 Li2 O7 2_555 . . 40.82(11) ?
O2 Li2 O7 2_555 . 2_555 140.35(17) ?
O2 Li2 O8 2_555 . 1_455 98.07(14) ?
O2 Li2 O8 2_555 . . 138.3(3) ?
O2 Li2 O8 2_555 . 2_555 40.35(15) ?
O2 Li2 O8 2_555 . 2_655 81.35(13) ?
O3 Li2 O3 3_556 . 7_556 102.34(11) ?
O3 Li2 O3 3_556 . 4_554 93.3(5) ?
O3 Li2 O3 3_556 . 8_454 145.15(12) ?
O3 Li2 O4 3_556 . . 37.44(14) ?
O3 Li2 O4 3_556 . 2_555 101.0(4) ?
O3 Li2 O5 3_556 . 1_455 110.65(12) ?
O3 Li2 O5 3_556 . . 174.2(3) ?
O3 Li2 O5 3_556 . 5_445 68.1(3) ?
O3 Li2 O5 3_556 . 2_555 83.72(14) ?
O3 Li2 O5 3_556 . 2_655 104.71(12) ?
O3 Li2 O5 3_556 . 6_545 36.46(18) ?
O3 Li2 O6 3_556 . 1_455 81.11(14) ?
O3 Li2 O6 3_556 . . 117.6(2) ?
O3 Li2 O6 3_556 . 2_555 118.4(2) ?
O3 Li2 O6 3_556 . 2_655 129.5(2) ?
O3 Li2 O7 3_556 . . 70.93(17) ?
O3 Li2 O7 3_556 . 2_555 125.7(3) ?
O3 Li2 O8 3_556 . 1_455 82.3(3) ?
O3 Li2 O8 3_556 . . 118.4(7) ?
O3 Li2 O8 3_556 . 2_555 39.0(3) ?
O3 Li2 O8 3_556 . 2_655 86.6(3) ?
O3 Li2 O3 7_556 . 4_554 145.15(12) ?
O3 Li2 O3 7_556 . 8_454 82.3(4) ?
O3 Li2 O4 7_556 . . 75.40(11) ?
O3 Li2 O4 7_556 . 2_555 156.0(4) ?
O3 Li2 O5 7_556 . 1_455 98.7(4) ?
O3 Li2 O5 7_556 . . 77.7(4) ?
O3 Li2 O5 7_556 . 5_445 169.6(3) ?
O3 Li2 O5 7_556 . 2_555 40.7(2) ?
O3 Li2 O5 7_556 . 2_655 35.32(13) ?
O3 Li2 O5 7_556 . 6_545 107.88(10) ?
O3 Li2 O6 7_556 . 1_455 84.1(3) ?
O3 Li2 O6 7_556 . . 27.1(3) ?
O3 Li2 O6 7_556 . 2_555 81.9(6) ?
O3 Li2 O6 7_556 . 2_655 64.9(2) ?
O3 Li2 O7 7_556 . . 38.07(17) ?
O3 Li2 O7 7_556 . 2_555 120.3(5) ?
O3 Li2 O8 7_556 . 1_455 126.0(4) ?
O3 Li2 O8 7_556 . . 107.0(4) ?
O3 Li2 O8 7_556 . 2_555 92.1(4) ?
O3 Li2 O8 7_556 . 2_655 68.0(2) ?
O3 Li2 O3 4_554 . 8_454 102.34(11) ?
O3 Li2 O4 4_554 . . 101.0(4) ?
O3 Li2 O4 4_554 . 2_555 37.44(14) ?
O3 Li2 O5 4_554 . 1_455 104.71(12) ?
O3 Li2 O5 4_554 . . 83.72(14) ?
O3 Li2 O5 4_554 . 5_445 36.46(18) ?
O3 Li2 O5 4_554 . 2_555 174.2(3) ?
O3 Li2 O5 4_554 . 2_655 110.65(12) ?
O3 Li2 O5 4_554 . 6_545 68.1(3) ?
O3 Li2 O6 4_554 . 1_455 129.5(2) ?
O3 Li2 O6 4_554 . . 118.4(2) ?
O3 Li2 O6 4_554 . 2_555 117.6(2) ?
O3 Li2 O6 4_554 . 2_655 81.11(14) ?
O3 Li2 O7 4_554 . . 125.7(3) ?
O3 Li2 O7 4_554 . 2_555 70.93(17) ?
O3 Li2 O8 4_554 . 1_455 86.6(3) ?
O3 Li2 O8 4_554 . . 39.0(3) ?
O3 Li2 O8 4_554 . 2_555 118.4(7) ?
O3 Li2 O8 4_554 . 2_655 82.3(3) ?
O3 Li2 O4 8_454 . . 156.0(4) ?
O3 Li2 O4 8_454 . 2_555 75.40(11) ?
O3 Li2 O5 8_454 . 1_455 35.32(13) ?
O3 Li2 O5 8_454 . . 40.7(2) ?
O3 Li2 O5 8_454 . 5_445 107.88(10) ?
O3 Li2 O5 8_454 . 2_555 77.7(4) ?
O3 Li2 O5 8_454 . 2_655 98.7(4) ?
O3 Li2 O5 8_454 . 6_545 169.6(3) ?
O3 Li2 O6 8_454 . 1_455 64.9(2) ?
O3 Li2 O6 8_454 . . 81.9(6) ?
O3 Li2 O6 8_454 . 2_555 27.1(3) ?
O3 Li2 O6 8_454 . 2_655 84.1(3) ?
O3 Li2 O7 8_454 . . 120.3(5) ?
O3 Li2 O7 8_454 . 2_555 38.07(17) ?
O3 Li2 O8 8_454 . 1_455 68.0(2) ?
O3 Li2 O8 8_454 . . 92.1(4) ?
O3 Li2 O8 8_454 . 2_555 107.0(4) ?
O3 Li2 O8 8_454 . 2_655 126.0(4) ?
O4 Li2 O4 . . 2_555 127.9(5) ?
O4 Li2 O5 . . 1_455 140.17(10) ?
O4 Li2 O5 . . . 138.26(19) ?
O4 Li2 O5 . . 5_445 94.2(4) ?
O4 Li2 O5 . . 2_555 79.64(12) ?
O4 Li2 O5 . . 2_655 67.67(9) ?
O4 Li2 O5 . . 6_545 34.29(15) ?
O4 Li2 O6 . . 1_455 103.64(11) ?
O4 Li2 O6 . . . 82.1(2) ?
O4 Li2 O6 . . 2_555 137.5(3) ?
O4 Li2 O6 . . 2_655 94.14(11) ?
O4 Li2 O7 . . . 37.94(13) ?
O4 Li2 O7 . . 2_555 162.4(5) ?
O4 Li2 O8 . . 1_455 119.1(3) ?
O4 Li2 O8 . . . 102.6(4) ?
O4 Li2 O8 . . 2_555 65.7(3) ?
O4 Li2 O8 . . 2_655 52.36(16) ?
O4 Li2 O5 2_555 . 1_455 67.67(9) ?
O4 Li2 O5 2_555 . . 79.64(12) ?
O4 Li2 O5 2_555 . 5_445 34.29(15) ?
O4 Li2 O5 2_555 . 2_555 138.26(19) ?
O4 Li2 O5 2_555 . 2_655 140.17(10) ?
O4 Li2 O5 2_555 . 6_545 94.2(4) ?
O4 Li2 O6 2_555 . 1_455 94.14(11) ?
O4 Li2 O6 2_555 . . 137.5(3) ?
O4 Li2 O6 2_555 . 2_555 82.1(2) ?
O4 Li2 O6 2_555 . 2_655 103.64(11) ?
O4 Li2 O7 2_555 . . 162.4(5) ?
O4 Li2 O7 2_555 . 2_555 37.94(13) ?
O4 Li2 O8 2_555 . 1_455 52.36(16) ?
O4 Li2 O8 2_555 . . 65.7(3) ?
O4 Li2 O8 2_555 . 2_555 102.6(4) ?
O4 Li2 O8 2_555 . 2_655 119.1(3) ?
O5 Li2 O5 1_455 . . 75.0(3) ?
O5 Li2 O5 1_455 . 5_445 88.93(13) ?
O5 Li2 O5 1_455 . 2_555 71.9(3) ?
O5 Li2 O5 1_455 . 2_655 127.6(5) ?
O5 Li2 O5 1_455 . 6_545 140.9(3) ?
O5 Li2 O6 1_455 . 1_455 36.86(13) ?
O5 Li2 O6 1_455 . . 110.6(7) ?
O5 Li2 O6 1_455 . 2_555 17.2(3) ?
O5 Li2 O6 1_455 . 2_655 119.4(4) ?
O5 Li2 O7 1_455 . . 129.6(4) ?
O5 Li2 O7 1_455 . 2_555 36.65(14) ?
O5 Li2 O8 1_455 . 1_455 35.09(15) ?
O5 Li2 O8 1_455 . . 116.5(2) ?
O5 Li2 O8 1_455 . 2_555 75.4(2) ?
O5 Li2 O8 1_455 . 2_655 160.6(5) ?
O5 Li2 O5 . . 5_445 111.3(2) ?
O5 Li2 O5 . . 2_555 99.7(6) ?
O5 Li2 O5 . . 2_655 71.9(3) ?
O5 Li2 O5 . . 6_545 137.8(2) ?
O5 Li2 O6 . . 1_455 104.7(4) ?
O5 Li2 O6 . . . 60.2(4) ?
O5 Li2 O6 . . 2_555 67.4(5) ?
O5 Li2 O6 . . 2_655 45.14(17) ?
O5 Li2 O7 . . . 106.8(4) ?
O5 Li2 O7 . . 2_555 57.98(19) ?
O5 Li2 O8 . . 1_455 102.5(3) ?
O5 Li2 O8 . . . 56.4(3) ?
O5 Li2 O8 . . 2_555 146.7(7) ?
O5 Li2 O8 . . 2_655 88.1(2) ?
O5 Li2 O5 5_445 . 2_555 137.8(2) ?
O5 Li2 O5 5_445 . 2_655 140.9(3) ?
O5 Li2 O5 5_445 . 6_545 62.1(3) ?
O5 Li2 O6 5_445 . 1_455 98.1(2) ?
O5 Li2 O6 5_445 . . 153.7(4) ?
O5 Li2 O6 5_445 . 2_555 106.0(3) ?
O5 Li2 O6 5_445 . 2_655 117.4(3) ?
O5 Li2 O7 5_445 . . 131.7(5) ?
O5 Li2 O7 5_445 . 2_555 69.8(2) ?
O5 Li2 O8 5_445 . 1_455 58.5(2) ?
O5 Li2 O8 5_445 . . 75.4(5) ?
O5 Li2 O8 5_445 . 2_555 82.9(5) ?
O5 Li2 O8 5_445 . 2_655 106.3(4) ?
O5 Li2 O5 2_555 . 2_655 75.0(3) ?
O5 Li2 O5 2_555 . 6_545 111.3(2) ?
O5 Li2 O6 2_555 . 1_455 45.14(17) ?
O5 Li2 O6 2_555 . . 67.4(5) ?
O5 Li2 O6 2_555 . 2_555 60.2(4) ?
O5 Li2 O6 2_555 . 2_655 104.7(4) ?
O5 Li2 O7 2_555 . . 57.98(19) ?
O5 Li2 O7 2_555 . 2_555 106.8(4) ?
O5 Li2 O8 2_555 . 1_455 88.1(2) ?
O5 Li2 O8 2_555 . . 146.7(7) ?
O5 Li2 O8 2_555 . 2_555 56.4(3) ?
O5 Li2 O8 2_555 . 2_655 102.5(3) ?
O5 Li2 O5 2_655 . 6_545 88.93(13) ?
O5 Li2 O6 2_655 . 1_455 119.4(4) ?
O5 Li2 O6 2_655 . . 17.2(3) ?
O5 Li2 O6 2_655 . 2_555 110.6(7) ?
O5 Li2 O6 2_655 . 2_655 36.86(13) ?
O5 Li2 O7 2_655 . . 36.65(14) ?
O5 Li2 O7 2_655 . 2_555 129.6(4) ?
O5 Li2 O8 2_655 . 1_455 160.6(5) ?
O5 Li2 O8 2_655 . . 75.4(2) ?
O5 Li2 O8 2_655 . 2_555 116.5(2) ?
O5 Li2 O8 2_655 . 2_655 35.09(15) ?
O5 Li2 O6 6_545 . 1_455 117.4(3) ?
O5 Li2 O6 6_545 . . 106.0(3) ?
O5 Li2 O6 6_545 . 2_555 153.7(4) ?
O5 Li2 O6 6_545 . 2_655 98.1(2) ?
O5 Li2 O7 6_545 . . 69.8(2) ?
O5 Li2 O7 6_545 . 2_555 131.7(5) ?
O5 Li2 O8 6_545 . 1_455 106.3(4) ?
O5 Li2 O8 6_545 . . 82.9(5) ?
O5 Li2 O8 6_545 . 2_555 75.4(5) ?
O5 Li2 O8 6_545 . 2_655 58.5(2) ?
O6 Li2 O6 1_455 . . 108.2(6) ?
O6 Li2 O6 1_455 . 2_555 37.71(17) ?
O6 Li2 O6 1_455 . 2_655 139.0(6) ?
O6 Li2 O7 1_455 . . 99.9(2) ?
O6 Li2 O7 1_455 . 2_555 72.40(17) ?
O6 Li2 O8 1_455 . 1_455 42.93(13) ?
O6 Li2 O8 1_455 . . 153.3(3) ?
O6 Li2 O8 1_455 . 2_555 42.3(2) ?
O6 Li2 O8 1_455 . 2_655 146.3(3) ?
O6 Li2 O6 . . 2_555 93.7(9) ?
O6 Li2 O6 . . 2_655 37.71(17) ?
O6 Li2 O7 . . . 46.68(17) ?
O6 Li2 O7 . . 2_555 115.5(6) ?
O6 Li2 O8 . . 1_455 144.9(8) ?
O6 Li2 O8 . . . 79.9(3) ?
O6 Li2 O8 . . 2_555 118.4(5) ?
O6 Li2 O8 . . 2_655 51.39(19) ?
O6 Li2 O6 2_555 . 2_655 108.2(6) ?
O6 Li2 O7 2_555 . . 115.5(6) ?
O6 Li2 O7 2_555 . 2_555 46.68(17) ?
O6 Li2 O8 2_555 . 1_455 51.39(19) ?
O6 Li2 O8 2_555 . . 118.4(5) ?
O6 Li2 O8 2_555 . 2_555 79.9(3) ?
O6 Li2 O8 2_555 . 2_655 144.9(8) ?
O6 Li2 O7 2_655 . . 72.40(17) ?
O6 Li2 O7 2_655 . 2_555 99.9(2) ?
O6 Li2 O8 2_655 . 1_455 146.3(3) ?
O6 Li2 O8 2_655 . . 42.3(2) ?
O6 Li2 O8 2_655 . 2_555 153.3(3) ?
O6 Li2 O8 2_655 . 2_655 42.93(13) ?
O7 Li2 O7 . . 2_555 158.4(7) ?
O7 Li2 O8 . . 1_455 137.94(13) ?
O7 Li2 O8 . . . 103.63(15) ?
O7 Li2 O8 . . 2_555 81.16(16) ?
O7 Li2 O8 . . 2_655 46.41(12) ?
O7 Li2 O8 2_555 . 1_455 46.41(12) ?
O7 Li2 O8 2_555 . . 81.16(16) ?
O7 Li2 O8 2_555 . 2_555 103.63(15) ?
O7 Li2 O8 2_555 . 2_655 137.94(13) ?
O8 Li2 O8 1_455 . . 117.7(3) ?
O8 Li2 O8 1_455 . 2_555 58.23(18) ?
O8 Li2 O8 1_455 . 2_655 163.7(7) ?
O8 Li2 O8 . . 2_555 154.7(11) ?
O8 Li2 O8 . . 2_655 58.23(18) ?
O8 Li2 O8 2_555 . 2_655 117.7(3) ?
W1 O1 W1 . . 2_555 142.7(2) ?
W1 O1 W1 . . 2_655 115.02(12) ?
W1 O1 W2 . . . 48.40(6) ?
W1 O1 W2 . . 2_555 93.44(11) ?
W1 O1 W2 . . 2_655 105.93(16) ?
W1 O1 W2 . . 6_545 91.05(11) ?
W1 O1 Ba1 . . 5_445 60.43(8) ?
W1 O1 Ba1 . . 5_545 61.87(11) ?
W1 O1 Tb1 . . 2_555 129.91(13) ?
W1 O1 Tb1 . . 6_545 127.53(13) ?
W1 O1 Tb1 . . 8_555 161.34(14) ?
W1 O1 Li1 . . 2_555 129.91(13) ?
W1 O1 Li1 . . 6_545 127.53(13) ?
W1 O1 Li1 . . 8_555 161.34(14) ?
W1 O1 Li2 . . . 44.4(5) ?
W1 O1 Li2 . . 1_655 79.76(10) ?
W1 O1 O1 . . 2_555 18.27(11) ?
W1 O1 O1 . . 2_655 59.33(10) ?
W1 O1 O2 . . 2_555 137.73(19) ?
W1 O1 O2 . . 2_655 129.85(15) ?
W1 O1 O3 . . 3_556 109.26(19) ?
W1 O1 O3 . . 3_656 113.01(16) ?
W1 O1 O3 . . 7_556 109.88(13) ?
W1 O1 O3 . . 4_554 22.56(7) ?
W1 O1 O4 . . . 157.7(2) ?
W1 O1 O4 . . 3_556 140.79(14) ?
W1 O1 O5 . . 2_555 100.56(14) ?
W1 O1 O5 . . 2_655 106.01(14) ?
W1 O1 O5 . . 6_545 100.66(18) ?
W1 O1 O6 . . . 79.72(17) ?
W1 O1 O6 . . 5_445 72.90(12) ?
W1 O1 O6 . . 2_555 57.13(11) ?
W1 O1 O6 . . 2_655 69.90(11) ?
W1 O1 O6 . . 6_545 57.30(11) ?
W1 O1 O7 . . . 138.8(2) ?
W1 O1 O8 . . 1_455 49.75(9) ?
W1 O1 O8 . . . 33.31(11) ?
W1 O1 O8 . . 2_555 83.23(19) ?
W1 O1 O8 . . 2_655 95.28(19) ?
W1 O1 W1 2_555 . 2_655 98.3(2) ?
W1 O1 W2 2_555 . . 161.0(2) ?
W1 O1 W2 2_555 . 2_555 67.19(16) ?
W1 O1 W2 2_555 . 2_655 107.6(2) ?
W1 O1 W2 2_555 . 6_545 69.91(17) ?
W1 O1 Ba1 2_555 . 5_445 82.33(18) ?
W1 O1 Ba1 2_555 . 5_545 132.1(3) ?
W1 O1 Tb1 2_555 . 2_555 61.57(16) ?
W1 O1 Tb1 2_555 . 6_545 62.63(16) ?
W1 O1 Tb1 2_555 . 8_555 55.91(16) ?
W1 O1 Li1 2_555 . 2_555 61.57(16) ?
W1 O1 Li1 2_555 . 6_545 62.63(16) ?
W1 O1 Li1 2_555 . 8_555 55.91(16) ?
W1 O1 Li2 2_555 . . 125.8(3) ?
W1 O1 Li2 2_555 . 1_655 137.1(2) ?
W1 O1 O1 2_555 . 2_555 126.9(3) ?
W1 O1 O1 2_555 . 2_655 153.4(2) ?
W1 O1 O2 2_555 . 2_555 31.06(15) ?
W1 O1 O2 2_555 . 2_655 87.2(2) ?
W1 O1 O3 2_555 . 3_556 35.98(16) ?
W1 O1 O3 2_555 . 3_656 91.6(2) ?
W1 O1 O3 2_555 . 7_556 90.3(2) ?
W1 O1 O3 2_555 . 4_554 143.1(2) ?
W1 O1 O4 2_555 . . 38.54(17) ?
W1 O1 O4 2_555 . 3_556 5.68(13) ?
W1 O1 O5 2_555 . 2_555 76.1(2) ?
W1 O1 O5 2_555 . 2_655 108.1(2) ?
W1 O1 O5 2_555 . 6_545 73.5(2) ?
W1 O1 O6 2_555 . . 121.4(3) ?
W1 O1 O6 2_555 . 5_445 78.38(19) ?
W1 O1 O6 2_555 . 2_555 110.2(2) ?
W1 O1 O6 2_555 . 2_655 144.9(3) ?
W1 O1 O6 2_555 . 6_545 109.9(2) ?
W1 O1 O7 2_555 . . 71.6(2) ?
W1 O1 O8 2_555 . 1_455 98.3(2) ?
W1 O1 O8 2_555 . . 174.0(3) ?
W1 O1 O8 2_555 . 2_555 68.1(2) ?
W1 O1 O8 2_555 . 2_655 121.5(3) ?
W1 O1 W2 2_655 . . 81.98(9) ?
W1 O1 W2 2_655 . 2_555 141.38(14) ?
W1 O1 W2 2_655 . 2_655 52.43(8) ?
W1 O1 W2 2_655 . 6_545 93.23(10) ?
W1 O1 Ba1 2_655 . 5_445 153.02(14) ?
W1 O1 Ba1 2_655 . 5_545 59.43(9) ?
W1 O1 Tb1 2_655 . 2_555 91.02(10) ?
W1 O1 Tb1 2_655 . 6_545 50.43(6) ?
W1 O1 Tb1 2_655 . 8_555 48.77(6) ?
W1 O1 Li1 2_655 . 2_555 91.02(10) ?
W1 O1 Li1 2_655 . 6_545 50.43(6) ?
W1 O1 Li1 2_655 . 8_555 48.77(6) ?
W1 O1 Li2 2_655 . . 125.9(3) ?
W1 O1 Li2 2_655 . 1_655 41.00(11) ?
W1 O1 O1 2_655 . 2_555 133.17(19) ?
W1 O1 O1 2_655 . 2_655 56.29(9) ?
W1 O1 O2 2_655 . 2_555 105.05(18) ?
W1 O1 O2 2_655 . 2_655 23.04(8) ?
W1 O1 O3 2_655 . 3_556 117.20(19) ?
W1 O1 O3 2_655 . 3_656 21.67(8) ?
W1 O1 O3 2_655 . 7_556 81.69(10) ?
W1 O1 O3 2_655 . 4_554 98.31(12) ?
W1 O1 O4 2_655 . . 60.39(15) ?
W1 O1 O4 2_655 . 3_556 97.29(13) ?
W1 O1 O5 2_655 . 2_555 118.13(15) ?
W1 O1 O5 2_655 . 2_655 50.29(8) ?
W1 O1 O5 2_655 . 6_545 71.48(14) ?
W1 O1 O6 2_655 . . 84.92(16) ?
W1 O1 O6 2_655 . 5_445 114.84(14) ?
W1 O1 O6 2_655 . 2_555 134.82(15) ?
W1 O1 O6 2_655 . 2_655 63.33(9) ?
W1 O1 O6 2_655 . 6_545 89.09(12) ?
W1 O1 O7 2_655 . . 61.02(13) ?
W1 O1 O8 2_655 . 1_455 163.38(16) ?
W1 O1 O8 2_655 . . 87.41(15) ?
W1 O1 O8 2_655 . 2_555 159.4(2) ?
W1 O1 O8 2_655 . 2_655 27.78(13) ?
W2 O1 W2 . . 2_555 100.84(12) ?
W2 O1 W2 . . 2_655 57.64(10) ?
W2 O1 W2 . . 6_545 129.04(14) ?
W2 O1 Ba1 . . 5_445 106.07(13) ?
W2 O1 Ba1 . . 5_545 64.18(11) ?
W2 O1 Tb1 . . 2_555 99.50(11) ?
W2 O1 Tb1 . . 6_545 127.25(12) ?
W2 O1 Tb1 . . 8_555 114.30(12) ?
W2 O1 Li1 . . 2_555 99.50(11) ?
W2 O1 Li1 . . 6_545 127.25(12) ?
W2 O1 Li1 . . 8_555 114.30(12) ?
W2 O1 Li2 . . . 45.88(14) ?
W2 O1 Li2 . . 1_655 41.05(13) ?
W2 O1 O1 . . 2_555 59.66(14) ?
W2 O1 O1 . . 2_655 36.09(8) ?
W2 O1 O2 . . 2_555 130.49(19) ?
W2 O1 O2 . . 2_655 86.06(12) ?
W2 O1 O3 . . 3_556 157.1(2) ?
W2 O1 O3 . . 3_656 94.87(14) ?
W2 O1 O3 . . 7_556 70.96(10) ?
W2 O1 O3 . . 4_554 54.54(10) ?
W2 O1 O4 . . . 140.7(2) ?
W2 O1 O4 . . 3_556 166.61(15) ?
W2 O1 O5 . . 2_555 87.06(13) ?
W2 O1 O5 . . 2_655 57.63(10) ?
W2 O1 O5 . . 6_545 123.74(19) ?
W2 O1 O6 . . . 39.67(14) ?
W2 O1 O6 . . 5_445 118.88(16) ?
W2 O1 O6 . . 2_555 59.89(11) ?
W2 O1 O6 . . 2_655 22.08(7) ?
W2 O1 O6 . . 6_545 89.07(13) ?
W2 O1 O7 . . . 92.44(17) ?
W2 O1 O8 . . 1_455 81.94(11) ?
W2 O1 O8 . . . 17.88(10) ?
W2 O1 O8 . . 2_555 105.9(2) ?
W2 O1 O8 . . 2_655 54.88(15) ?
W2 O1 W2 2_555 . 2_655 96.36(14) ?
W2 O1 W2 2_555 . 6_545 112.72(12) ?
W2 O1 Ba1 2_555 . 5_445 63.62(8) ?
W2 O1 Ba1 2_555 . 5_545 155.3(2) ?
W2 O1 Tb1 2_555 . 2_555 50.39(7) ?
W2 O1 Tb1 2_555 . 6_545 129.81(15) ?
W2 O1 Tb1 2_555 . 8_555 97.56(12) ?
W2 O1 Li1 2_555 . 2_555 50.39(7) ?
W2 O1 Li1 2_555 . 6_545 129.81(15) ?
W2 O1 Li1 2_555 . 8_555 97.56(12) ?
W2 O1 Li2 2_555 . . 58.8(2) ?
W2 O1 Li2 2_555 . 1_655 131.6(3) ?
W2 O1 O1 2_555 . 2_555 76.37(15) ?
W2 O1 O1 2_555 . 2_655 136.91(15) ?
W2 O1 O2 2_555 . 2_555 44.68(12) ?
W2 O1 O2 2_555 . 2_655 118.35(15) ?
W2 O1 O3 2_555 . 3_556 72.51(15) ?
W2 O1 O3 2_555 . 3_656 153.37(19) ?
W2 O1 O3 2_555 . 7_556 63.63(10) ?
W2 O1 O3 2_555 . 4_554 114.80(15) ?
W2 O1 O4 2_555 . . 102.1(2) ?
W2 O1 O4 2_555 . 3_556 71.38(11) ?
W2 O1 O5 2_555 . 2_555 25.85(8) ?
W2 O1 O5 2_555 . 2_655 98.58(13) ?
W2 O1 O5 2_555 . 6_545 130.65(19) ?
W2 O1 O6 2_555 . . 74.65(15) ?
W2 O1 O6 2_555 . 5_445 97.63(13) ?
W2 O1 O6 2_555 . 2_555 43.06(10) ?
W2 O1 O6 2_555 . 2_655 107.51(13) ?
W2 O1 O6 2_555 . 6_545 129.22(15) ?
W2 O1 O7 2_555 . . 80.36(16) ?
W2 O1 O8 2_555 . 1_455 47.00(9) ?
W2 O1 O8 2_555 . . 107.07(17) ?
W2 O1 O8 2_555 . 2_555 19.65(13) ?
W2 O1 O8 2_555 . 2_655 132.0(2) ?
W2 O1 W2 2_655 . 6_545 145.46(17) ?
W2 O1 Ba1 2_655 . 5_445 152.93(18) ?
W2 O1 Ba1 2_655 . 5_545 91.60(15) ?
W2 O1 Tb1 2_655 . 2_555 56.30(9) ?
W2 O1 Tb1 2_655 . 6_545 97.96(14) ?
W2 O1 Tb1 2_655 . 8_555 57.97(10) ?
W2 O1 Li1 2_655 . 2_555 56.30(9) ?
W2 O1 Li1 2_655 . 6_545 97.96(14) ?
W2 O1 Li1 2_655 . 8_555 57.97(10) ?
W2 O1 Li2 2_655 . . 82.6(5) ?
W2 O1 Li2 2_655 . 1_655 42.7(2) ?
W2 O1 O1 2_655 . 2_555 113.8(2) ?
W2 O1 O1 2_655 . 2_655 64.89(12) ?
W2 O1 O2 2_655 . 2_555 87.63(18) ?
W2 O1 O2 2_655 . 2_655 38.30(10) ?
W2 O1 O3 2_655 . 3_556 143.5(3) ?
W2 O1 O3 2_655 . 3_656 74.10(14) ?
W2 O1 O3 2_655 . 7_556 32.97(9) ?
W2 O1 O3 2_655 . 4_554 108.68(17) ?
W2 O1 O4 2_655 . . 88.35(19) ?
W2 O1 O4 2_655 . 3_556 111.44(17) ?
W2 O1 O5 2_655 . 2_555 70.51(13) ?
W2 O1 O5 2_655 . 2_655 2.24(7) ?
W2 O1 O5 2_655 . 6_545 123.7(2) ?
W2 O1 O6 2_655 . . 35.31(12) ?
W2 O1 O6 2_655 . 5_445 166.01(19) ?
W2 O1 O6 2_655 . 2_555 85.12(15) ?
W2 O1 O6 2_655 . 2_655 37.29(10) ?
W2 O1 O6 2_655 . 6_545 129.28(18) ?
W2 O1 O7 2_655 . . 36.08(13) ?
W2 O1 O8 2_655 . 1_455 120.35(16) ?
W2 O1 O8 2_655 . . 74.29(16) ?
W2 O1 O8 2_655 . 2_555 115.3(2) ?
W2 O1 O8 2_655 . 2_655 36.05(13) ?
W2 O1 Ba1 6_545 . 5_445 61.44(8) ?
W2 O1 Ba1 6_545 . 5_545 69.87(11) ?
W2 O1 Tb1 6_545 . 2_555 131.40(15) ?
W2 O1 Tb1 6_545 . 6_545 49.21(6) ?
W2 O1 Tb1 6_545 . 8_555 98.49(12) ?
W2 O1 Li1 6_545 . 2_555 131.40(15) ?
W2 O1 Li1 6_545 . 6_545 49.21(6) ?
W2 O1 Li1 6_545 . 8_555 98.49(12) ?
W2 O1 Li2 6_545 . . 127.9(5) ?
W2 O1 Li2 6_545 . 1_655 115.3(3) ?
W2 O1 O1 6_545 . 2_555 91.63(16) ?
W2 O1 O1 6_545 . 2_655 101.34(13) ?
W2 O1 O2 6_545 . 2_555 99.88(18) ?
W2 O1 O2 6_545 . 2_655 108.30(14) ?
W2 O1 O3 6_545 . 3_556 43.34(13) ?
W2 O1 O3 6_545 . 3_656 71.59(12) ?
W2 O1 O3 6_545 . 7_556 158.70(17) ?
W2 O1 O3 6_545 . 4_554 76.45(11) ?
W2 O1 O4 6_545 . . 68.29(16) ?
W2 O1 O4 6_545 . 3_556 64.32(10) ?
W2 O1 O5 6_545 . 2_555 136.54(16) ?
W2 O1 O5 6_545 . 2_655 143.41(15) ?
W2 O1 O5 6_545 . 6_545 21.76(10) ?
W2 O1 O6 6_545 . . 168.7(2) ?
W2 O1 O6 6_545 . 5_445 23.99(8) ?
W2 O1 O6 6_545 . 2_555 128.84(16) ?
W2 O1 O6 6_545 . 2_655 136.31(15) ?
W2 O1 O6 6_545 . 6_545 40.00(9) ?
W2 O1 O7 6_545 . . 129.1(2) ?
W2 O1 O8 6_545 . 1_455 93.66(11) ?
W2 O1 O8 6_545 . . 111.97(18) ?
W2 O1 O8 6_545 . 2_555 96.10(18) ?
W2 O1 O8 6_545 . 2_655 114.21(19) ?
Ba1 O1 Ba1 5_445 . 5_545 100.23(15) ?
Ba1 O1 Tb1 5_445 . 2_555 112.32(13) ?
Ba1 O1 Tb1 5_445 . 6_545 108.83(12) ?
Ba1 O1 Tb1 5_445 . 8_555 138.20(15) ?
Ba1 O1 Li1 5_445 . 2_555 112.32(13) ?
Ba1 O1 Li1 5_445 . 6_545 108.83(12) ?
Ba1 O1 Li1 5_445 . 8_555 138.20(15) ?
Ba1 O1 Li2 5_445 . . 71.6(4) ?
Ba1 O1 Li2 5_445 . 1_655 139.34(17) ?
Ba1 O1 O1 5_445 . 2_555 46.44(12) ?
Ba1 O1 O1 5_445 . 2_655 116.37(15) ?
Ba1 O1 O2 5_445 . 2_555 89.40(16) ?
Ba1 O1 O2 5_445 . 2_655 167.37(18) ?
Ba1 O1 O3 5_445 . 3_556 51.14(14) ?
Ba1 O1 O3 5_445 . 3_656 131.85(17) ?
Ba1 O1 O3 5_445 . 7_556 125.29(14) ?
Ba1 O1 O3 5_445 . 4_554 68.33(11) ?
Ba1 O1 O4 5_445 . . 112.6(2) ?
Ba1 O1 O4 5_445 . 3_556 80.63(12) ?
Ba1 O1 O5 5_445 . 2_555 88.34(13) ?
Ba1 O1 O5 5_445 . 2_655 154.80(16) ?
Ba1 O1 O5 5_445 . 6_545 83.02(15) ?
Ba1 O1 O6 5_445 . . 118.0(2) ?
Ba1 O1 O6 5_445 . 5_445 38.58(9) ?
Ba1 O1 O6 5_445 . 2_555 67.82(12) ?
Ba1 O1 O6 5_445 . 2_655 128.07(16) ?
Ba1 O1 O6 5_445 . 6_545 65.77(11) ?
Ba1 O1 O7 5_445 . . 141.7(2) ?
Ba1 O1 O8 5_445 . 1_455 32.64(7) ?
Ba1 O1 O8 5_445 . . 93.55(17) ?
Ba1 O1 O8 5_445 . 2_555 44.04(14) ?
Ba1 O1 O8 5_445 . 2_655 154.1(2) ?
Ba1 O1 Tb1 5_545 . 2_555 146.85(17) ?
Ba1 O1 Tb1 5_545 . 6_545 71.61(11) ?
Ba1 O1 Tb1 5_545 . 8_555 106.45(14) ?
Ba1 O1 Li1 5_545 . 2_555 146.85(17) ?
Ba1 O1 Li1 5_545 . 6_545 71.61(11) ?
Ba1 O1 Li1 5_545 . 8_555 106.45(14) ?
Ba1 O1 Li2 5_545 . . 99.4(4) ?
Ba1 O1 Li2 5_545 . 1_655 49.3(2) ?
Ba1 O1 O1 5_545 . 2_555 79.02(18) ?
Ba1 O1 O1 5_545 . 2_655 31.47(9) ?
Ba1 O1 O2 5_545 . 2_555 159.5(2) ?
Ba1 O1 O2 5_545 . 2_655 81.67(14) ?
Ba1 O1 O3 5_545 . 3_556 113.1(2) ?
Ba1 O1 O3 5_545 . 3_656 51.28(12) ?
Ba1 O1 O3 5_545 . 7_556 122.98(16) ?
Ba1 O1 O3 5_545 . 4_554 40.68(10) ?
Ba1 O1 O4 5_545 . . 101.5(2) ?
Ba1 O1 O4 5_545 . 3_556 126.85(17) ?
Ba1 O1 O5 5_545 . 2_555 151.2(2) ?
Ba1 O1 O5 5_545 . 2_655 89.69(14) ?
Ba1 O1 O5 5_545 . 6_545 59.58(15) ?
Ba1 O1 O6 5_545 . . 99.8(2) ?
Ba1 O1 O6 5_545 . 5_445 75.44(14) ?
Ba1 O1 O6 5_545 . 2_555 115.0(2) ?
Ba1 O1 O6 5_545 . 2_655 66.46(13) ?
Ba1 O1 O6 5_545 . 6_545 37.68(10) ?
Ba1 O1 O7 5_545 . . 118.0(2) ?
Ba1 O1 O8 5_545 . 1_455 109.22(17) ?
Ba1 O1 O8 5_545 . . 52.89(14) ?
Ba1 O1 O8 5_545 . 2_555 141.2(3) ?
Ba1 O1 O8 5_545 . 2_655 57.04(15) ?
Tb1 O1 Tb1 2_555 . 6_545 102.27(12) ?
Tb1 O1 Tb1 2_555 . 8_555 51.82(7) ?
Tb1 O1 Li1 2_555 . 2_555 0 ?
Tb1 O1 Li1 2_555 . 6_545 102.27(12) ?
Tb1 O1 Li1 2_555 . 8_555 51.82(7) ?
Tb1 O1 Li2 2_555 . . 85.5(5) ?
Tb1 O1 Li2 2_555 . 1_655 98.9(2) ?
Tb1 O1 O1 2_555 . 2_555 119.12(17) ?
Tb1 O1 O1 2_555 . 2_655 120.65(13) ?
Tb1 O1 O2 2_555 . 2_555 33.16(12) ?
Tb1 O1 O2 2_555 . 2_655 67.99(11) ?
Tb1 O1 O3 2_555 . 3_556 92.87(18) ?
Tb1 O1 O3 2_555 . 3_656 106.02(15) ?
Tb1 O1 O3 2_555 . 7_556 29.09(7) ?
Tb1 O1 O3 2_555 . 4_554 150.25(15) ?
Tb1 O1 O4 2_555 . . 72.24(17) ?
Tb1 O1 O4 2_555 . 3_556 67.12(11) ?
Tb1 O1 O5 2_555 . 2_555 31.68(9) ?
Tb1 O1 O5 2_555 . 2_655 58.02(9) ?
Tb1 O1 O5 2_555 . 6_545 128.7(2) ?
Tb1 O1 O6 2_555 . . 59.85(15) ?
Tb1 O1 O6 2_555 . 5_445 135.33(16) ?
Tb1 O1 O6 2_555 . 2_555 73.93(12) ?
Tb1 O1 O6 2_555 . 2_655 87.76(12) ?
Tb1 O1 O6 2_555 . 6_545 171.37(17) ?
Tb1 O1 O7 2_555 . . 30.07(11) ?
Tb1 O1 O8 2_555 . 1_455 95.71(12) ?
Tb1 O1 O8 2_555 . . 116.58(17) ?
Tb1 O1 O8 2_555 . 2_555 69.05(17) ?
Tb1 O1 O8 2_555 . 2_655 89.84(17) ?
Tb1 O1 Tb1 6_545 . 8_555 53.22(7) ?
Tb1 O1 Li1 6_545 . 2_555 102.27(12) ?
Tb1 O1 Li1 6_545 . 6_545 0 ?
Tb1 O1 Li1 6_545 . 8_555 53.22(7) ?
Tb1 O1 Li2 6_545 . . 171.0(4) ?
Tb1 O1 Li2 6_545 . 1_655 88.1(2) ?
Tb1 O1 O1 6_545 . 2_555 136.99(19) ?
Tb1 O1 O1 6_545 . 2_655 92.32(12) ?
Tb1 O1 O2 6_545 . 2_555 88.22(17) ?
Tb1 O1 O2 6_545 . 2_655 59.70(10) ?
Tb1 O1 O3 6_545 . 3_556 67.61(15) ?
Tb1 O1 O3 6_545 . 3_656 32.89(9) ?
Tb1 O1 O3 6_545 . 7_556 115.21(14) ?
Tb1 O1 O3 6_545 . 4_554 105.45(13) ?
Tb1 O1 O4 6_545 . . 31.25(13) ?
Tb1 O1 O4 6_545 . 3_556 58.59(10) ?
Tb1 O1 O5 6_545 . 2_555 131.56(17) ?
Tb1 O1 O5 6_545 . 2_655 96.25(12) ?
Tb1 O1 O5 6_545 . 6_545 30.59(12) ?
Tb1 O1 O6 6_545 . . 133.2(2) ?
Tb1 O1 O6 6_545 . 5_445 73.18(11) ?
Tb1 O1 O6 6_545 . 2_555 172.76(18) ?
Tb1 O1 O6 6_545 . 2_655 112.81(13) ?
Tb1 O1 O6 6_545 . 6_545 71.29(11) ?
Tb1 O1 O7 6_545 . . 83.78(17) ?
Tb1 O1 O8 6_545 . 1_455 141.37(14) ?
Tb1 O1 O8 6_545 . . 123.11(17) ?
Tb1 O1 O8 6_545 . 2_555 126.7(2) ?
Tb1 O1 O8 6_545 . 2_655 77.68(16) ?
Tb1 O1 Li1 8_555 . 2_555 51.82(7) ?
Tb1 O1 Li1 8_555 . 6_545 53.22(7) ?
Tb1 O1 Li1 8_555 . 8_555 0 ?
Tb1 O1 Li2 8_555 . . 132.5(5) ?
Tb1 O1 Li2 8_555 . 1_655 81.66(9) ?
Tb1 O1 O1 8_555 . 2_555 169.66(19) ?
Tb1 O1 O1 8_555 . 2_655 102.84(12) ?
Tb1 O1 O2 8_555 . 2_555 56.34(14) ?
Tb1 O1 O2 8_555 . 2_655 31.63(9) ?
Tb1 O1 O3 8_555 . 3_556 88.48(18) ?
Tb1 O1 O3 8_555 . 3_656 56.14(11) ?
Tb1 O1 O3 8_555 . 7_556 62.68(10) ?
Tb1 O1 O3 8_555 . 4_554 146.81(15) ?
Tb1 O1 O4 8_555 . . 31.09(13) ?
Tb1 O1 O4 8_555 . 3_556 57.65(10) ?
Tb1 O1 O5 8_555 . 2_555 83.49(13) ?
Tb1 O1 O5 8_555 . 2_655 57.49(10) ?
Tb1 O1 O5 8_555 . 6_545 83.50(16) ?
Tb1 O1 O6 8_555 . . 88.69(17) ?
Tb1 O1 O6 8_555 . 5_445 120.14(15) ?
Tb1 O1 O6 8_555 . 2_555 124.65(16) ?
Tb1 O1 O6 8_555 . 2_655 92.35(12) ?
Tb1 O1 O6 8_555 . 6_545 123.41(15) ?
Tb1 O1 O7 8_555 . . 31.06(12) ?
Tb1 O1 O8 8_555 . 1_455 144.32(15) ?
Tb1 O1 O8 8_555 . . 128.21(18) ?
Tb1 O1 O8 8_555 . 2_555 111.4(2) ?
Tb1 O1 O8 8_555 . 2_655 66.19(16) ?
Li1 O1 Li1 2_555 . 6_545 102.27(12) ?
Li1 O1 Li1 2_555 . 8_555 51.82(7) ?
Li1 O1 Li2 2_555 . . 85.5(5) ?
Li1 O1 Li2 2_555 . 1_655 98.9(2) ?
Li1 O1 O1 2_555 . 2_555 119.12(17) ?
Li1 O1 O1 2_555 . 2_655 120.65(13) ?
Li1 O1 O2 2_555 . 2_555 33.16(12) ?
Li1 O1 O2 2_555 . 2_655 67.99(11) ?
Li1 O1 O3 2_555 . 3_556 92.87(18) ?
Li1 O1 O3 2_555 . 3_656 106.02(15) ?
Li1 O1 O3 2_555 . 7_556 29.09(7) ?
Li1 O1 O3 2_555 . 4_554 150.25(15) ?
Li1 O1 O4 2_555 . . 72.24(17) ?
Li1 O1 O4 2_555 . 3_556 67.12(11) ?
Li1 O1 O5 2_555 . 2_555 31.68(9) ?
Li1 O1 O5 2_555 . 2_655 58.02(9) ?
Li1 O1 O5 2_555 . 6_545 128.7(2) ?
Li1 O1 O6 2_555 . . 59.85(15) ?
Li1 O1 O6 2_555 . 5_445 135.33(16) ?
Li1 O1 O6 2_555 . 2_555 73.93(12) ?
Li1 O1 O6 2_555 . 2_655 87.76(12) ?
Li1 O1 O6 2_555 . 6_545 171.37(17) ?
Li1 O1 O7 2_555 . . 30.07(11) ?
Li1 O1 O8 2_555 . 1_455 95.71(12) ?
Li1 O1 O8 2_555 . . 116.58(17) ?
Li1 O1 O8 2_555 . 2_555 69.05(17) ?
Li1 O1 O8 2_555 . 2_655 89.84(17) ?
Li1 O1 Li1 6_545 . 8_555 53.22(7) ?
Li1 O1 Li2 6_545 . . 171.0(4) ?
Li1 O1 Li2 6_545 . 1_655 88.1(2) ?
Li1 O1 O1 6_545 . 2_555 136.99(19) ?
Li1 O1 O1 6_545 . 2_655 92.32(12) ?
Li1 O1 O2 6_545 . 2_555 88.22(17) ?
Li1 O1 O2 6_545 . 2_655 59.70(10) ?
Li1 O1 O3 6_545 . 3_556 67.61(15) ?
Li1 O1 O3 6_545 . 3_656 32.89(9) ?
Li1 O1 O3 6_545 . 7_556 115.21(14) ?
Li1 O1 O3 6_545 . 4_554 105.45(13) ?
Li1 O1 O4 6_545 . . 31.25(13) ?
Li1 O1 O4 6_545 . 3_556 58.59(10) ?
Li1 O1 O5 6_545 . 2_555 131.56(17) ?
Li1 O1 O5 6_545 . 2_655 96.25(12) ?
Li1 O1 O5 6_545 . 6_545 30.59(12) ?
Li1 O1 O6 6_545 . . 133.2(2) ?
Li1 O1 O6 6_545 . 5_445 73.18(11) ?
Li1 O1 O6 6_545 . 2_555 172.76(18) ?
Li1 O1 O6 6_545 . 2_655 112.81(13) ?
Li1 O1 O6 6_545 . 6_545 71.29(11) ?
Li1 O1 O7 6_545 . . 83.78(17) ?
Li1 O1 O8 6_545 . 1_455 141.37(14) ?
Li1 O1 O8 6_545 . . 123.11(17) ?
Li1 O1 O8 6_545 . 2_555 126.7(2) ?
Li1 O1 O8 6_545 . 2_655 77.68(16) ?
Li1 O1 Li2 8_555 . . 132.5(5) ?
Li1 O1 Li2 8_555 . 1_655 81.66(9) ?
Li1 O1 O1 8_555 . 2_555 169.66(19) ?
Li1 O1 O1 8_555 . 2_655 102.84(12) ?
Li1 O1 O2 8_555 . 2_555 56.34(14) ?
Li1 O1 O2 8_555 . 2_655 31.63(9) ?
Li1 O1 O3 8_555 . 3_556 88.48(18) ?
Li1 O1 O3 8_555 . 3_656 56.14(11) ?
Li1 O1 O3 8_555 . 7_556 62.68(10) ?
Li1 O1 O3 8_555 . 4_554 146.81(15) ?
Li1 O1 O4 8_555 . . 31.09(13) ?
Li1 O1 O4 8_555 . 3_556 57.65(10) ?
Li1 O1 O5 8_555 . 2_555 83.49(13) ?
Li1 O1 O5 8_555 . 2_655 57.49(10) ?
Li1 O1 O5 8_555 . 6_545 83.50(16) ?
Li1 O1 O6 8_555 . . 88.69(17) ?
Li1 O1 O6 8_555 . 5_445 120.14(15) ?
Li1 O1 O6 8_555 . 2_555 124.65(16) ?
Li1 O1 O6 8_555 . 2_655 92.35(12) ?
Li1 O1 O6 8_555 . 6_545 123.41(15) ?
Li1 O1 O7 8_555 . . 31.06(12) ?
Li1 O1 O8 8_555 . 1_455 144.32(15) ?
Li1 O1 O8 8_555 . . 128.21(18) ?
Li1 O1 O8 8_555 . 2_555 111.4(2) ?
Li1 O1 O8 8_555 . 2_655 66.19(16) ?
Li2 O1 Li2 . . 1_655 86.2(3) ?
Li2 O1 O1 . . 2_555 37.2(5) ?
Li2 O1 O1 . . 2_655 79.75(19) ?
Li2 O1 O2 . . 2_555 100.8(4) ?
Li2 O1 O2 . . 2_655 120.6(5) ?
Li2 O1 O3 . . 3_556 116.9(3) ?
Li2 O1 O3 . . 3_656 140.7(2) ?
Li2 O1 O3 . . 7_556 69.8(5) ?
Li2 O1 O3 . . 4_554 66.1(5) ?
Li2 O1 O4 . . . 157.4(5) ?
Li2 O1 O4 . . 3_556 129.6(2) ?
Li2 O1 O5 . . 2_555 57.1(4) ?
Li2 O1 O5 . . 2_655 84.0(5) ?
Li2 O1 O5 . . 6_545 143.8(6) ?
Li2 O1 O6 . . . 47.5(5) ?
Li2 O1 O6 . . 5_445 104.5(5) ?
Li2 O1 O6 . . 2_555 15.8(2) ?
Li2 O1 O6 . . 2_655 62.6(3) ?
Li2 O1 O6 . . 6_545 101.4(5) ?
Li2 O1 O7 . . . 101.5(6) ?
Li2 O1 O8 . . 1_455 40.1(3) ?
Li2 O1 O8 . . . 48.3(2) ?
Li2 O1 O8 . . 2_555 60.07(19) ?
Li2 O1 O8 . . 2_655 98.1(3) ?
Li2 O1 O1 1_655 . 2_555 96.02(17) ?
Li2 O1 O1 1_655 . 2_655 23.71(16) ?
Li2 O1 O2 1_655 . 2_555 128.9(2) ?
Li2 O1 O2 1_655 . 2_655 50.09(10) ?
Li2 O1 O3 1_655 . 3_556 154.9(3) ?
Li2 O1 O3 1_655 . 3_656 55.3(2) ?
Li2 O1 O3 1_655 . 7_556 73.8(3) ?
Li2 O1 O3 1_655 . 4_554 71.63(16) ?
Li2 O1 O4 1_655 . . 101.01(19) ?
Li2 O1 O4 1_655 . 3_556 137.37(15) ?
Li2 O1 O5 1_655 . 2_555 108.0(3) ?
Li2 O1 O5 1_655 . 2_655 40.9(2) ?
Li2 O1 O5 1_655 . 6_545 97.6(3) ?
Li2 O1 O6 1_655 . . 56.9(3) ?
Li2 O1 O6 1_655 . 5_445 124.8(3) ?
Li2 O1 O6 1_655 . 2_555 98.5(2) ?
Li2 O1 O6 1_655 . 2_655 25.3(2) ?
Li2 O1 O6 1_655 . 6_545 86.8(3) ?
Li2 O1 O7 1_655 . . 74.8(2) ?
Li2 O1 O8 1_655 . 1_455 122.64(16) ?
Li2 O1 O8 1_655 . . 47.94(12) ?
Li2 O1 O8 1_655 . 2_555 144.3(3) ?
Li2 O1 O8 1_655 . 2_655 15.56(13) ?
O1 O1 O1 2_555 . 2_655 77.09(17) ?
O1 O1 O2 2_555 . 2_555 119.9(2) ?
O1 O1 O2 2_555 . 2_655 145.4(2) ?
O1 O1 O3 2_555 . 3_556 97.5(2) ?
O1 O1 O3 2_555 . 3_656 130.3(2) ?
O1 O1 O3 2_555 . 7_556 106.98(18) ?
O1 O1 O3 2_555 . 4_554 38.44(14) ?
O1 O1 O4 2_555 . . 157.8(2) ?
O1 O1 O4 2_555 . 3_556 126.30(19) ?
O1 O1 O5 2_555 . 2_555 87.68(18) ?
O1 O1 O5 2_555 . 2_655 114.59(19) ?
O1 O1 O5 2_555 . 6_545 106.8(2) ?
O1 O1 O6 2_555 . . 81.7(2) ?
O1 O1 O6 2_555 . 5_445 69.43(16) ?
O1 O1 O6 2_555 . 2_555 45.52(14) ?
O1 O1 O6 2_555 . 2_655 81.71(17) ?
O1 O1 O6 2_555 . 6_545 66.26(16) ?
O1 O1 O7 2_555 . . 138.6(2) ?
O1 O1 O8 2_555 . 1_455 31.49(13) ?
O1 O1 O8 2_555 . . 48.14(16) ?
O1 O1 O8 2_555 . 2_555 65.0(2) ?
O1 O1 O8 2_555 . 2_655 111.5(2) ?
O1 O1 O2 2_655 . 2_555 152.3(2) ?
O1 O1 O2 2_655 . 2_655 71.47(13) ?
O1 O1 O3 2_655 . 3_556 144.5(2) ?
O1 O1 O3 2_655 . 3_656 61.92(13) ?
O1 O1 O3 2_655 . 7_556 93.03(13) ?
O1 O1 O3 2_655 . 4_554 48.13(11) ?
O1 O1 O4 2_655 . . 114.9(2) ?
O1 O1 O4 2_655 . 3_556 150.57(16) ?
O1 O1 O5 2_655 . 2_555 120.68(16) ?
O1 O1 O5 2_655 . 2_655 63.41(12) ?
O1 O1 O5 2_655 . 6_545 89.45(17) ?
O1 O1 O6 2_655 . . 68.39(17) ?
O1 O1 O6 2_655 . 5_445 104.01(15) ?
O1 O1 O6 2_655 . 2_555 94.92(16) ?
O1 O1 O6 2_655 . 2_655 35.03(10) ?
O1 O1 O6 2_655 . 6_545 66.22(12) ?
O1 O1 O7 2_655 . . 98.43(18) ?
O1 O1 O8 2_655 . 1_455 107.45(15) ?
O1 O1 O8 2_655 . . 32.60(13) ?
O1 O1 O8 2_655 . 2_555 138.5(2) ?
O1 O1 O8 2_655 . 2_655 37.70(16) ?
O2 O1 O2 2_555 . 2_655 85.13(18) ?
O2 O1 O3 2_555 . 3_556 59.72(19) ?
O2 O1 O3 2_555 . 3_656 109.2(2) ?
O2 O1 O3 2_555 . 7_556 62.11(15) ?
O2 O1 O3 2_555 . 4_554 156.5(2) ?
O2 O1 O4 2_555 . . 58.02(19) ?
O2 O1 O4 2_555 . 3_556 36.71(14) ?
O2 O1 O5 2_555 . 2_555 45.82(15) ?
O2 O1 O5 2_555 . 2_655 89.02(17) ?
O2 O1 O5 2_555 . 6_545 104.4(2) ?
O2 O1 O6 2_555 . . 91.4(2) ?
O2 O1 O6 2_555 . 5_445 102.62(19) ?
O2 O1 O6 2_555 . 2_555 85.35(18) ?
O2 O1 O6 2_555 . 2_655 120.92(19) ?
O2 O1 O6 2_555 . 6_545 138.9(2) ?
O2 O1 O7 2_555 . . 54.12(18) ?
O2 O1 O8 2_555 . 1_455 88.62(17) ?
O2 O1 O8 2_555 . . 145.2(2) ?
O2 O1 O8 2_555 . 2_555 55.20(19) ?
O2 O1 O8 2_555 . 2_655 116.2(2) ?
O2 O1 O3 2_655 . 3_556 116.6(2) ?
O2 O1 O3 2_655 . 3_656 41.18(12) ?
O2 O1 O3 2_655 . 7_556 61.45(12) ?
O2 O1 O3 2_655 . 4_554 118.16(16) ?
O2 O1 O4 2_655 . . 54.95(16) ?
O2 O1 O4 2_655 . 3_556 88.23(15) ?
O2 O1 O5 2_655 . 2_555 95.92(15) ?
O2 O1 O5 2_655 . 2_655 36.69(11) ?
O2 O1 O5 2_655 . 6_545 87.32(17) ?
O2 O1 O6 2_655 . . 73.62(17) ?
O2 O1 O6 2_655 . 5_445 132.07(17) ?
O2 O1 O6 2_655 . 2_555 122.87(17) ?
O2 O1 O6 2_655 . 2_655 64.21(12) ?
O2 O1 O6 2_655 . 6_545 111.89(15) ?
O2 O1 O7 2_655 . . 38.00(14) ?
O2 O1 O8 2_655 . 1_455 157.88(16) ?
O2 O1 O8 2_655 . . 97.45(17) ?
O2 O1 O8 2_655 . 2_555 136.7(2) ?
O2 O1 O8 2_655 . 2_655 34.57(16) ?
O3 O1 O3 3_556 . 3_656 100.2(2) ?
O3 O1 O3 3_556 . 7_556 121.6(2) ?
O3 O1 O3 3_556 . 4_554 107.5(2) ?
O3 O1 O4 3_556 . . 61.6(2) ?
O3 O1 O4 3_556 . 3_556 32.21(15) ?
O3 O1 O5 3_556 . 2_555 93.69(19) ?
O3 O1 O5 3_556 . 2_655 144.0(2) ?
O3 O1 O5 3_556 . 6_545 58.16(18) ?
O3 O1 O6 3_556 . . 146.3(3) ?
O3 O1 O6 3_556 . 5_445 43.48(15) ?
O3 O1 O6 3_556 . 2_555 106.10(19) ?
O3 O1 O6 3_556 . 2_655 179.2(2) ?
O3 O1 O6 3_556 . 6_545 79.42(18) ?
O3 O1 O7 3_556 . . 107.5(2) ?
O3 O1 O8 3_556 . 1_455 77.70(17) ?
O3 O1 O8 3_556 . . 142.0(3) ?
O3 O1 O8 3_556 . 2_555 60.8(2) ?
O3 O1 O8 3_556 . 2_655 145.0(3) ?
O3 O1 O3 3_656 . 7_556 102.34(15) ?
O3 O1 O3 3_656 . 4_554 91.83(15) ?
O3 O1 O4 3_656 . . 53.78(17) ?
O3 O1 O4 3_656 . 3_556 88.74(15) ?
O3 O1 O5 3_656 . 2_555 136.47(19) ?
O3 O1 O5 3_656 . 2_655 71.96(13) ?
O3 O1 O5 3_656 . 6_545 49.86(15) ?
O3 O1 O6 3_656 . . 105.9(2) ?
O3 O1 O6 3_656 . 5_445 93.34(15) ?
O3 O1 O6 3_656 . 2_555 153.72(19) ?
O3 O1 O6 3_656 . 2_655 80.19(14) ?
O3 O1 O6 3_656 . 6_545 71.91(14) ?
O3 O1 O7 3_656 . . 77.59(17) ?
O3 O1 O8 3_656 . 1_455 158.26(18) ?
O3 O1 O8 3_656 . . 94.42(18) ?
O3 O1 O8 3_656 . 2_555 159.2(3) ?
O3 O1 O8 3_656 . 2_655 45.97(16) ?
O3 O1 O3 7_556 . 4_554 124.66(16) ?
O3 O1 O4 7_556 . . 91.47(19) ?
O3 O1 O4 7_556 . 3_556 95.67(14) ?
O3 O1 O5 7_556 . 2_555 37.83(11) ?
O3 O1 O5 7_556 . 2_655 35.14(10) ?
O3 O1 O5 7_556 . 6_545 145.8(2) ?
O3 O1 O6 7_556 . . 31.90(15) ?
O3 O1 O6 7_556 . 5_445 160.93(16) ?
O3 O1 O6 7_556 . 2_555 64.41(12) ?
O3 O1 O6 7_556 . 2_655 58.95(11) ?
O3 O1 O6 7_556 . 6_545 158.93(17) ?
O3 O1 O7 7_556 . . 31.64(14) ?
O3 O1 O8 7_556 . 1_455 96.95(13) ?
O3 O1 O8 7_556 . . 88.56(16) ?
O3 O1 O8 7_556 . 2_555 82.97(18) ?
O3 O1 O8 7_556 . 2_655 69.02(16) ?
O3 O1 O4 4_554 . . 136.5(2) ?
O3 O1 O4 4_554 . 3_556 138.37(16) ?
O3 O1 O5 4_554 . 2_555 122.93(17) ?
O3 O1 O5 4_554 . 2_655 107.87(15) ?
O3 O1 O5 4_554 . 6_545 80.94(17) ?
O3 O1 O6 4_554 . . 92.8(2) ?
O3 O1 O6 4_554 . 5_445 64.75(13) ?
O3 O1 O6 4_554 . 2_555 79.58(15) ?
O3 O1 O6 4_554 . 2_655 71.74(13) ?
O3 O1 O6 4_554 . 6_545 37.99(11) ?
O3 O1 O7 4_554 . . 144.7(2) ?
O3 O1 O8 4_554 . 1_455 68.73(12) ?
O3 O1 O8 4_554 . . 36.66(13) ?
O3 O1 O8 4_554 . 2_555 101.8(2) ?
O3 O1 O8 4_554 . 2_655 85.73(19) ?
O4 O1 O4 . . 3_556 36.93(15) ?
O4 O1 O5 . . 2_555 100.3(2) ?
O4 O1 O5 . . 2_655 87.59(18) ?
O4 O1 O5 . . 6_545 57.06(19) ?
O4 O1 O6 . . . 119.7(3) ?
O4 O1 O6 . . 5_445 89.08(19) ?
O4 O1 O6 . . 2_555 143.0(2) ?
O4 O1 O6 . . 2_655 119.1(2) ?
O4 O1 O6 . . 6_545 100.41(19) ?
O4 O1 O7 . . . 60.8(2) ?
O4 O1 O8 . . 1_455 136.2(2) ?
O4 O1 O8 . . . 147.4(2) ?
O4 O1 O8 . . 2_555 106.4(3) ?
O4 O1 O8 . . 2_655 86.2(2) ?
O4 O1 O5 3_556 . 2_555 81.48(15) ?
O4 O1 O5 3_556 . 2_655 111.80(15) ?
O4 O1 O5 3_556 . 6_545 67.97(16) ?
O4 O1 O6 3_556 . . 127.0(2) ?
O4 O1 O6 3_556 . 5_445 73.65(13) ?
O4 O1 O6 3_556 . 2_555 114.19(16) ?
O4 O1 O6 3_556 . 2_655 148.64(16) ?
O4 O1 O6 3_556 . 6_545 104.30(15) ?
O4 O1 O7 3_556 . . 75.72(18) ?
O4 O1 O8 3_556 . 1_455 99.33(13) ?
O4 O1 O8 3_556 . . 174.1(2) ?
O4 O1 O8 3_556 . 2_555 70.59(19) ?
O4 O1 O8 3_556 . 2_655 122.0(2) ?
O5 O1 O5 2_555 . 2_655 72.73(13) ?
O5 O1 O5 2_555 . 6_545 149.2(2) ?
O5 O1 O6 2_555 . . 52.68(16) ?
O5 O1 O6 2_555 . 5_445 123.48(16) ?
O5 O1 O6 2_555 . 2_555 43.44(13) ?
O5 O1 O6 2_555 . 2_655 86.56(14) ?
O5 O1 O6 2_555 . 6_545 151.58(18) ?
O5 O1 O7 2_555 . . 58.89(16) ?
O5 O1 O8 2_555 . 1_455 65.08(12) ?
O5 O1 O8 2_555 . . 99.52(19) ?
O5 O1 O8 2_555 . 2_555 45.15(16) ?
O5 O1 O8 2_555 . 2_655 106.3(2) ?
O5 O1 O5 2_655 . 6_545 121.66(18) ?
O5 O1 O6 2_655 . . 36.96(14) ?
O5 O1 O6 2_655 . 5_445 163.79(17) ?
O5 O1 O6 2_655 . 2_555 86.99(14) ?
O5 O1 O6 2_655 . 2_655 36.85(11) ?
O5 O1 O6 2_655 . 6_545 127.36(16) ?
O5 O1 O7 2_655 . . 36.83(15) ?
O5 O1 O8 2_655 . 1_455 122.18(14) ?
O5 O1 O8 2_655 . . 73.99(16) ?
O5 O1 O8 2_655 . 2_555 117.5(2) ?
O5 O1 O8 2_655 . 2_655 33.90(14) ?
O5 O1 O6 6_545 . . 154.2(2) ?
O5 O1 O6 6_545 . 5_445 44.79(14) ?
O5 O1 O6 6_545 . 2_555 149.3(2) ?
O5 O1 O6 6_545 . 2_655 121.78(19) ?
O5 O1 O6 6_545 . 6_545 43.46(15) ?
O5 O1 O7 6_545 . . 114.3(2) ?
O5 O1 O8 6_545 . 1_455 114.79(18) ?
O5 O1 O8 6_545 . . 110.5(2) ?
O5 O1 O8 6_545 . 2_555 116.4(2) ?
O5 O1 O8 6_545 . 2_655 93.7(2) ?
O6 O1 O6 . . 5_445 151.1(2) ?
O6 O1 O6 . . 2_555 50.48(15) ?
O6 O1 O6 . . 2_655 33.88(14) ?
O6 O1 O6 . . 6_545 128.7(2) ?
O6 O1 O7 . . . 59.24(19) ?
O6 O1 O8 . . 1_455 85.37(17) ?
O6 O1 O8 . . . 56.86(18) ?
O6 O1 O8 . . 2_555 89.3(2) ?
O6 O1 O8 . . 2_655 60.80(18) ?
O6 O1 O6 5_445 . 2_555 104.98(16) ?
O6 O1 O6 5_445 . 2_655 135.78(18) ?
O6 O1 O6 5_445 . 6_545 38.09(11) ?
O6 O1 O7 5_445 . . 148.2(2) ?
O6 O1 O8 5_445 . 1_455 70.02(12) ?
O6 O1 O8 5_445 . . 101.13(19) ?
O6 O1 O8 5_445 . 2_555 78.60(18) ?
O6 O1 O8 5_445 . 2_655 130.0(2) ?
O6 O1 O6 2_555 . 2_655 73.53(14) ?
O6 O1 O6 2_555 . 6_545 111.79(17) ?
O6 O1 O7 2_555 . . 95.11(19) ?
O6 O1 O8 2_555 . 1_455 35.26(11) ?
O6 O1 O8 2_555 . . 64.01(16) ?
O6 O1 O8 2_555 . 2_555 46.31(17) ?
O6 O1 O8 2_555 . 2_655 108.2(2) ?
O6 O1 O6 2_655 . 6_545 99.98(15) ?
O6 O1 O7 2_655 . . 73.28(17) ?
O6 O1 O8 2_655 . 1_455 101.69(14) ?
O6 O1 O8 2_655 . . 37.19(13) ?
O6 O1 O8 2_655 . 2_555 118.9(2) ?
O6 O1 O8 2_655 . 2_655 35.56(15) ?
O6 O1 O7 6_545 . . 149.5(2) ?
O6 O1 O8 6_545 . 1_455 86.51(13) ?
O6 O1 O8 6_545 . . 72.05(16) ?
O6 O1 O8 6_545 . 2_555 109.8(2) ?
O6 O1 O8 6_545 . 2_655 94.27(19) ?
O7 O1 O8 . . 1_455 123.90(19) ?
O7 O1 O8 . . . 109.8(2) ?
O7 O1 O8 . . 2_555 99.1(2) ?
O7 O1 O8 . . 2_655 62.60(19) ?
O8 O1 O8 1_455 . . 75.99(16) ?
O8 O1 O8 1_455 . 2_555 33.53(17) ?
O8 O1 O8 1_455 . 2_655 136.8(2) ?
O8 O1 O8 . . 2_555 105.9(2) ?
O8 O1 O8 . . 2_655 63.40(19) ?
O8 O1 O8 2_555 . 2_655 149.7(3) ?
W1 O2 W1 . . 1_655 95.25(19) ?
W1 O2 W1 . . 3_555 72.00(17) ?
W1 O2 W1 . . 7_555 173.7(2) ?
W1 O2 W2 . . 1_455 67.01(16) ?
W1 O2 W2 . . . 102.9(2) ?
W1 O2 W2 . . 7_555 124.5(2) ?
W1 O2 Ba1 . . 5_545 50.83(14) ?
W1 O2 Tb1 . . . 128.6(3) ?
W1 O2 Tb1 . . 1_655 140.2(2) ?
W1 O2 Tb1 . . 5_545 60.85(15) ?
W1 O2 Tb1 . . 7_455 75.34(16) ?
W1 O2 Tb1 . . 7_555 123.2(3) ?
W1 O2 Li1 . . . 128.6(3) ?
W1 O2 Li1 . . 1_655 140.2(2) ?
W1 O2 Li1 . . 5_545 60.85(15) ?
W1 O2 Li1 . . 7_455 75.34(16) ?
W1 O2 Li1 . . 7_555 123.2(3) ?
W1 O2 Li2 . . . 56.9(3) ?
W1 O2 O1 . . 2_555 29.84(15) ?
W1 O2 O1 . . 2_655 84.5(2) ?
W1 O2 O2 . . 3_555 51.44(16) ?
W1 O2 O2 . . 7_555 169.7(3) ?
W1 O2 O3 . . 2_555 80.9(2) ?
W1 O2 O3 . . 2_655 110.6(2) ?
W1 O2 O3 . . 4_554 33.78(14) ?
W1 O2 O3 . . 8_454 106.2(2) ?
W1 O2 O3 . . 8_554 136.6(2) ?
W1 O2 O4 . . 2_555 37.41(16) ?
W1 O2 O4 . . 2_655 89.6(2) ?
W1 O2 O4 . . 6_555 145.7(3) ?
W1 O2 O4 . . 4_554 74.1(2) ?
W1 O2 O4 . . 8_454 127.4(2) ?
W1 O2 O5 . . . 112.8(3) ?
W1 O2 O5 . . 5_445 8.84(13) ?
W1 O2 O5 . . 7_555 119.4(3) ?
W1 O2 O6 . . . 80.4(2) ?
W1 O2 O6 . . 2_555 71.51(19) ?
W1 O2 O6 . . 2_655 101.4(2) ?
W1 O2 O7 . . 2_555 76.1(2) ?
W1 O2 O7 . . 2_655 124.8(3) ?
W1 O2 O7 . . 8_454 115.1(2) ?
W1 O2 O7 . . 8_554 143.7(2) ?
W1 O2 O8 . . . 65.5(2) ?
W1 O2 O8 . . 7_555 143.4(2) ?
W1 O2 W1 1_655 . 3_555 95.64(11) ?
W1 O2 W1 1_655 . 7_555 88.05(9) ?
W1 O2 W2 1_655 . 1_455 141.13(15) ?
W1 O2 W2 1_655 . . 54.70(9) ?
W1 O2 W2 1_655 . 7_555 114.33(13) ?
W1 O2 Ba1 1_655 . 5_545 52.20(6) ?
W1 O2 Tb1 1_655 . . 127.64(17) ?
W1 O2 Tb1 1_655 . 1_655 47.56(5) ?
W1 O2 Tb1 1_655 . 5_545 50.72(6) ?
W1 O2 Tb1 1_655 . 7_455 154.77(15) ?
W1 O2 Tb1 1_655 . 7_555 50.95(10) ?
W1 O2 Li1 1_655 . . 127.64(17) ?
W1 O2 Li1 1_655 . 1_655 47.56(5) ?
W1 O2 Li1 1_655 . 5_545 50.72(6) ?
W1 O2 Li1 1_655 . 7_455 154.77(15) ?
W1 O2 Li1 1_655 . 7_555 50.95(10) ?
W1 O2 Li2 1_655 . . 93.08(14) ?
W1 O2 O1 1_655 . 2_555 103.92(17) ?
W1 O2 O1 1_655 . 2_655 21.96(8) ?
W1 O2 O2 1_655 . 3_555 96.58(12) ?
W1 O2 O2 1_655 . 7_555 90.12(16) ?
W1 O2 O3 1_655 . 2_555 119.49(15) ?
W1 O2 O3 1_655 . 2_655 50.62(9) ?
W1 O2 O3 1_655 . 4_554 63.26(14) ?
W1 O2 O3 1_655 . 8_454 132.34(14) ?
W1 O2 O3 1_655 . 8_554 66.69(9) ?
W1 O2 O4 1_655 . 2_555 120.24(19) ?
W1 O2 O4 1_655 . 2_655 20.37(9) ?
W1 O2 O4 1_655 . 6_555 101.50(12) ?
W1 O2 O4 1_655 . 4_554 72.41(15) ?
W1 O2 O4 1_655 . 8_454 135.93(14) ?
W1 O2 O5 1_655 . . 89.81(16) ?
W1 O2 O5 1_655 . 5_445 96.47(12) ?
W1 O2 O5 1_655 . 7_555 90.25(14) ?
W1 O2 O6 1_655 . . 80.65(11) ?
W1 O2 O6 1_655 . 2_555 119.00(15) ?
W1 O2 O6 1_655 . 2_655 52.18(9) ?
W1 O2 O7 1_655 . 2_555 160.3(2) ?
W1 O2 O7 1_655 . 2_655 35.30(13) ?
W1 O2 O7 1_655 . 8_454 139.4(2) ?
W1 O2 O7 1_655 . 8_554 53.96(9) ?
W1 O2 O8 1_655 . . 58.15(15) ?
W1 O2 O8 1_655 . 7_555 106.61(12) ?
W1 O2 W1 3_555 . 7_555 102.32(12) ?
W1 O2 W2 3_555 . 1_455 109.78(12) ?
W1 O2 W2 3_555 . . 149.92(18) ?
W1 O2 W2 3_555 . 7_555 59.83(8) ?
W1 O2 Ba1 3_555 . 5_545 102.49(11) ?
W1 O2 Tb1 3_555 . . 121.72(19) ?
W1 O2 Tb1 3_555 . 1_655 118.13(13) ?
W1 O2 Tb1 3_555 . 5_545 51.55(7) ?
W1 O2 Tb1 3_555 . 7_455 59.28(8) ?
W1 O2 Tb1 3_555 . 7_555 68.90(13) ?
W1 O2 Li1 3_555 . . 121.72(19) ?
W1 O2 Li1 3_555 . 1_655 118.13(13) ?
W1 O2 Li1 3_555 . 5_545 51.55(7) ?
W1 O2 Li1 3_555 . 7_455 59.28(8) ?
W1 O2 Li1 3_555 . 7_555 68.90(13) ?
W1 O2 Li2 3_555 . . 128.7(3) ?
W1 O2 O1 3_555 . 2_555 99.60(17) ?
W1 O2 O1 3_555 . 2_655 110.29(14) ?
W1 O2 O2 3_555 . 3_555 20.56(7) ?
W1 O2 O2 3_555 . 7_555 98.75(19) ?
W1 O2 O3 3_555 . 2_555 25.70(9) ?
W1 O2 O3 3_555 . 2_655 58.25(10) ?
W1 O2 O3 3_555 . 4_554 67.38(15) ?
W1 O2 O3 3_555 . 8_454 131.17(15) ?
W1 O2 O3 3_555 . 8_554 145.01(16) ?
W1 O2 O4 3_555 . 2_555 47.14(14) ?
W1 O2 O4 3_555 . 2_655 75.29(14) ?
W1 O2 O4 3_555 . 6_555 134.56(17) ?
W1 O2 O4 3_555 . 4_554 23.25(12) ?
W1 O2 O4 3_555 . 8_454 106.70(14) ?
W1 O2 O5 3_555 . . 172.4(2) ?
W1 O2 O5 3_555 . 5_445 63.18(10) ?
W1 O2 O5 3_555 . 7_555 47.38(11) ?
W1 O2 O6 3_555 . . 151.74(16) ?
W1 O2 O6 3_555 . 2_555 131.11(15) ?
W1 O2 O6 3_555 . 2_655 147.15(15) ?
W1 O2 O7 3_555 . 2_555 98.27(18) ?
W1 O2 O7 3_555 . 2_655 120.6(2) ?
W1 O2 O7 3_555 . 8_454 71.07(15) ?
W1 O2 O7 3_555 . 8_554 90.64(14) ?
W1 O2 O8 3_555 . . 125.9(2) ?
W1 O2 O8 3_555 . 7_555 76.90(11) ?
W1 O2 W2 7_555 . 1_455 113.36(12) ?
W1 O2 W2 7_555 . . 83.43(12) ?
W1 O2 W2 7_555 . 7_555 49.16(7) ?
W1 O2 Ba1 7_555 . 5_545 134.64(12) ?
W1 O2 Tb1 7_555 . . 51.63(10) ?
W1 O2 Tb1 7_555 . 1_655 44.75(5) ?
W1 O2 Tb1 7_555 . 5_545 118.11(12) ?
W1 O2 Tb1 7_555 . 7_455 99.44(12) ?
W1 O2 Tb1 7_555 . 7_555 55.42(11) ?
W1 O2 Li1 7_555 . . 51.63(10) ?
W1 O2 Li1 7_555 . 1_655 44.75(5) ?
W1 O2 Li1 7_555 . 5_545 118.11(12) ?
W1 O2 Li1 7_555 . 7_455 99.44(12) ?
W1 O2 Li1 7_555 . 7_555 55.42(11) ?
W1 O2 Li2 7_555 . . 128.5(3) ?
W1 O2 O1 7_555 . 2_555 153.8(2) ?
W1 O2 O1 7_555 . 2_655 100.37(12) ?
W1 O2 O2 7_555 . 3_555 122.84(14) ?
W1 O2 O2 7_555 . 7_555 3.96(12) ?
W1 O2 O3 7_555 . 2_555 92.74(14) ?
W1 O2 O3 7_555 . 2_655 67.49(10) ?
W1 O2 O3 7_555 . 4_554 147.12(19) ?
W1 O2 O3 7_555 . 8_454 75.23(11) ?
W1 O2 O3 7_555 . 8_554 49.77(9) ?
W1 O2 O4 7_555 . 2_555 136.4(2) ?
W1 O2 O4 7_555 . 2_655 91.67(14) ?
W1 O2 O4 7_555 . 6_555 37.77(9) ?
W1 O2 O4 7_555 . 4_554 101.91(19) ?
W1 O2 O4 7_555 . 8_454 50.73(9) ?
W1 O2 O5 7_555 . . 72.56(16) ?
W1 O2 O5 7_555 . 5_445 165.10(15) ?
W1 O2 O5 7_555 . 7_555 55.07(11) ?
W1 O2 O6 7_555 . . 105.52(12) ?
W1 O2 O6 7_555 . 2_555 111.57(14) ?
W1 O2 O6 7_555 . 2_655 84.92(11) ?
W1 O2 O7 7_555 . 2_555 102.38(19) ?
W1 O2 O7 7_555 . 2_655 60.31(15) ?
W1 O2 O7 7_555 . 8_454 59.51(14) ?
W1 O2 O7 7_555 . 8_554 37.00(8) ?
W1 O2 O8 7_555 . . 120.76(19) ?
W1 O2 O8 7_555 . 7_555 30.25(7) ?
W2 O2 W2 1_455 . . 94.26(15) ?
W2 O2 W2 1_455 . 7_555 103.92(12) ?
W2 O2 Ba1 1_455 . 5_545 92.79(11) ?
W2 O2 Tb1 1_455 . . 61.79(11) ?
W2 O2 Tb1 1_455 . 1_655 130.11(13) ?
W2 O2 Tb1 1_455 . 5_545 127.78(14) ?
W2 O2 Tb1 1_455 . 7_455 56.73(7) ?
W2 O2 Tb1 1_455 . 7_555 166.5(2) ?
W2 O2 Li1 1_455 . . 61.79(11) ?
W2 O2 Li1 1_455 . 1_655 130.11(13) ?
W2 O2 Li1 1_455 . 5_545 127.78(14) ?
W2 O2 Li1 1_455 . 7_455 56.73(7) ?
W2 O2 Li1 1_455 . 7_555 166.5(2) ?
W2 O2 Li2 1_455 . . 48.08(12) ?
W2 O2 O1 1_455 . 2_555 44.49(12) ?
W2 O2 O1 1_455 . 2_655 119.17(16) ?
W2 O2 O2 1_455 . 3_555 97.71(12) ?
W2 O2 O2 1_455 . 7_555 113.45(19) ?
W2 O2 O3 1_455 . 2_555 92.64(13) ?
W2 O2 O3 1_455 . 2_655 166.90(16) ?
W2 O2 O3 1_455 . 4_554 99.39(18) ?
W2 O2 O3 1_455 . 8_454 39.79(9) ?
W2 O2 O3 1_455 . 8_554 101.84(13) ?
W2 O2 O4 1_455 . 2_555 66.22(15) ?
W2 O2 O4 1_455 . 2_655 151.74(19) ?
W2 O2 O4 1_455 . 6_555 81.48(12) ?
W2 O2 O4 1_455 . 4_554 128.71(19) ?
W2 O2 O4 1_455 . 8_454 64.51(10) ?
W2 O2 O5 1_455 . . 68.30(15) ?
W2 O2 O5 1_455 . 5_445 71.31(10) ?
W2 O2 O5 1_455 . 7_555 128.61(17) ?
W2 O2 O6 1_455 . . 62.93(10) ?
W2 O2 O6 1_455 . 2_555 24.02(8) ?
W2 O2 O6 1_455 . 2_655 95.95(13) ?
W2 O2 O7 1_455 . 2_555 19.28(14) ?
W2 O2 O7 1_455 . 2_655 129.6(2) ?
W2 O2 O7 1_455 . 8_454 78.15(15) ?
W2 O2 O7 1_455 . 8_554 148.89(16) ?
W2 O2 O8 1_455 . . 83.00(18) ?
W2 O2 O8 1_455 . 7_555 107.47(13) ?
W2 O2 W2 . . 7_555 132.59(18) ?
W2 O2 Ba1 . . 5_545 57.17(10) ?
W2 O2 Tb1 . . . 85.18(17) ?
W2 O2 Tb1 . . 1_655 47.75(8) ?
W2 O2 Tb1 . . 5_545 99.48(14) ?
W2 O2 Tb1 . . 7_455 149.71(19) ?
W2 O2 Tb1 . . 7_555 91.80(17) ?
W2 O2 Li1 . . . 85.18(17) ?
W2 O2 Li1 . . 1_655 47.75(8) ?
W2 O2 Li1 . . 5_545 99.48(14) ?
W2 O2 Li1 . . 7_455 149.71(19) ?
W2 O2 Li1 . . 7_555 91.80(17) ?
W2 O2 Li2 . . . 57.04(18) ?
W2 O2 O1 . . 2_555 84.77(19) ?
W2 O2 O1 . . 2_655 40.02(10) ?
W2 O2 O2 . . 3_555 142.56(18) ?
W2 O2 O2 . . 7_555 87.38(19) ?
W2 O2 O3 . . 2_555 173.0(2) ?
W2 O2 O3 . . 2_655 98.80(15) ?
W2 O2 O3 . . 4_554 91.65(19) ?
W2 O2 O3 . . 8_454 78.91(14) ?
W2 O2 O3 . . 8_554 34.08(10) ?
W2 O2 O4 . . 2_555 139.5(3) ?
W2 O2 O4 . . 2_655 75.04(15) ?
W2 O2 O4 . . 6_555 65.04(13) ?
W2 O2 O4 . . 4_554 126.8(2) ?
W2 O2 O4 . . 8_454 99.76(16) ?
W2 O2 O5 . . . 36.52(12) ?
W2 O2 O5 . . 5_445 110.77(17) ?
W2 O2 O5 . . 7_555 127.8(2) ?
W2 O2 O6 . . . 33.23(10) ?
W2 O2 O6 . . 2_555 70.38(14) ?
W2 O2 O6 . . 2_655 2.89(8) ?
W2 O2 O7 . . 2_555 109.4(2) ?
W2 O2 O7 . . 2_655 37.73(14) ?
W2 O2 O7 . . 8_454 133.6(2) ?
W2 O2 O7 . . 8_554 76.19(14) ?
W2 O2 O8 . . . 37.54(13) ?
W2 O2 O8 . . 7_555 113.62(16) ?
W2 O2 Ba1 7_555 . 5_545 158.83(14) ?
W2 O2 Tb1 7_555 . . 66.83(13) ?
W2 O2 Tb1 7_555 . 1_655 89.10(11) ?
W2 O2 Tb1 7_555 . 5_545 102.76(13) ?
W2 O2 Tb1 7_555 . 7_455 57.70(8) ?
W2 O2 Tb1 7_555 . 7_555 63.43(13) ?
W2 O2 Li1 7_555 . . 66.83(13) ?
W2 O2 Li1 7_555 . 1_655 89.10(11) ?
W2 O2 Li1 7_555 . 5_545 102.76(13) ?
W2 O2 Li1 7_555 . 7_455 57.70(8) ?
W2 O2 Li1 7_555 . 7_555 63.43(13) ?
W2 O2 Li2 7_555 . . 151.3(2) ?
W2 O2 O1 7_555 . 2_555 137.38(19) ?
W2 O2 O1 7_555 . 2_655 135.61(16) ?
W2 O2 O2 7_555 . 3_555 78.23(12) ?
W2 O2 O2 7_555 . 7_555 45.21(14) ?
W2 O2 O3 7_555 . 2_555 43.88(10) ?
W2 O2 O3 7_555 . 2_655 66.21(11) ?
W2 O2 O3 7_555 . 4_554 126.8(2) ?
W2 O2 O3 7_555 . 8_454 87.75(13) ?
W2 O2 O3 7_555 . 8_554 98.76(13) ?
W2 O2 O4 7_555 . 2_555 87.63(18) ?
W2 O2 O4 7_555 . 2_655 102.41(17) ?
W2 O2 O4 7_555 . 6_555 74.77(12) ?
W2 O2 O4 7_555 . 4_554 72.21(17) ?
W2 O2 O4 7_555 . 8_454 53.44(10) ?
W2 O2 O5 7_555 . . 113.1(2) ?
W2 O2 O5 7_555 . 5_445 116.48(14) ?
W2 O2 O5 7_555 . 7_555 26.83(9) ?
W2 O2 O6 7_555 . . 146.80(15) ?
W2 O2 O6 7_555 . 2_555 122.08(15) ?
W2 O2 O6 7_555 . 2_655 134.01(15) ?
W2 O2 O7 7_555 . 2_555 84.77(18) ?
W2 O2 O7 7_555 . 2_655 103.5(2) ?
W2 O2 O7 7_555 . 8_454 25.86(12) ?
W2 O2 O7 7_555 . 8_554 65.66(11) ?
W2 O2 O8 7_555 . . 169.3(2) ?
W2 O2 O8 7_555 . 7_555 19.05(7) ?
Ba1 O2 Tb1 5_545 . . 133.80(19) ?
Ba1 O2 Tb1 5_545 . 1_655 89.96(9) ?
Ba1 O2 Tb1 5_545 . 5_545 56.23(7) ?
Ba1 O2 Tb1 5_545 . 7_455 125.88(14) ?
Ba1 O2 Tb1 5_545 . 7_555 100.61(15) ?
Ba1 O2 Li1 5_545 . . 133.80(19) ?
Ba1 O2 Li1 5_545 . 1_655 89.96(9) ?
Ba1 O2 Li1 5_545 . 5_545 56.23(7) ?
Ba1 O2 Li1 5_545 . 7_455 125.88(14) ?
Ba1 O2 Li1 5_545 . 7_555 100.61(15) ?
Ba1 O2 Li2 5_545 . . 48.4(2) ?
Ba1 O2 O1 5_545 . 2_555 51.72(13) ?
Ba1 O2 O1 5_545 . 2_655 34.99(8) ?
Ba1 O2 O2 5_545 . 3_555 86.83(11) ?
Ba1 O2 O2 5_545 . 7_555 137.95(19) ?
Ba1 O2 O3 5_545 . 2_555 123.70(15) ?
Ba1 O2 O3 5_545 . 2_655 95.12(12) ?
Ba1 O2 O3 5_545 . 4_554 35.51(13) ?
Ba1 O2 O3 5_545 . 8_454 113.40(14) ?
Ba1 O2 O3 5_545 . 8_554 90.27(11) ?
Ba1 O2 O4 5_545 . 2_555 87.33(17) ?
Ba1 O2 O4 5_545 . 2_655 59.32(12) ?
Ba1 O2 O4 5_545 . 6_555 121.28(14) ?
Ba1 O2 O4 5_545 . 4_554 87.25(17) ?
Ba1 O2 O4 5_545 . 8_454 147.66(15) ?
Ba1 O2 O5 5_545 . . 85.00(17) ?
Ba1 O2 O5 5_545 . 5_445 56.58(9) ?
Ba1 O2 O5 5_545 . 7_555 132.62(16) ?
Ba1 O2 O6 5_545 . . 53.30(9) ?
Ba1 O2 O6 5_545 . 2_555 77.83(12) ?
Ba1 O2 O6 5_545 . 2_655 54.83(9) ?
Ba1 O2 O7 5_545 . 2_555 110.8(2) ?
Ba1 O2 O7 5_545 . 2_655 74.40(16) ?
Ba1 O2 O7 5_545 . 8_454 165.84(19) ?
Ba1 O2 O7 5_545 . 8_554 105.77(13) ?
Ba1 O2 O8 5_545 . . 23.48(13) ?
Ba1 O2 O8 5_545 . 7_555 158.80(13) ?
Tb1 O2 Tb1 . . 1_655 81.17(13) ?
Tb1 O2 Tb1 . . 5_545 168.5(2) ?
Tb1 O2 Tb1 . . 7_455 73.79(13) ?
Tb1 O2 Tb1 . . 7_555 106.9(2) ?
Tb1 O2 Li1 . . . 0 ?
Tb1 O2 Li1 . . 1_655 81.17(13) ?
Tb1 O2 Li1 . . 5_545 168.5(2) ?
Tb1 O2 Li1 . . 7_455 73.79(13) ?
Tb1 O2 Li1 . . 7_555 106.9(2) ?
Tb1 O2 Li2 . . . 90.2(3) ?
Tb1 O2 O1 . . 2_555 104.1(2) ?
Tb1 O2 O1 . . 2_655 124.00(19) ?
Tb1 O2 O2 . . 3_555 131.51(18) ?
Tb1 O2 O2 . . 7_555 52.07(15) ?
Tb1 O2 O3 . . 2_555 97.04(18) ?
Tb1 O2 O3 . . 2_655 118.18(19) ?
Tb1 O2 O3 . . 4_554 160.5(3) ?
Tb1 O2 O3 . . 8_454 24.86(10) ?
Tb1 O2 O3 . . 8_554 61.76(13) ?
Tb1 O2 O4 . . 2_555 112.1(2) ?
Tb1 O2 O4 . . 2_655 140.4(2) ?
Tb1 O2 O4 . . 6_555 26.15(10) ?
Tb1 O2 O4 . . 4_554 138.9(3) ?
Tb1 O2 O4 . . 8_454 15.02(10) ?
Tb1 O2 O5 . . . 50.74(15) ?
Tb1 O2 O5 . . 5_445 131.51(18) ?
Tb1 O2 O5 . . 7_555 90.54(18) ?
Tb1 O2 O6 . . . 80.50(15) ?
Tb1 O2 O6 . . 2_555 63.77(14) ?
Tb1 O2 O6 . . 2_655 88.06(16) ?
Tb1 O2 O7 . . 2_555 53.91(15) ?
Tb1 O2 O7 . . 2_655 92.3(2) ?
Tb1 O2 O7 . . 8_454 50.66(15) ?
Tb1 O2 O7 . . 8_554 87.68(16) ?
Tb1 O2 O8 . . . 110.7(2) ?
Tb1 O2 O8 . . 7_555 56.40(13) ?
Tb1 O2 Tb1 1_655 . 5_545 94.11(10) ?
Tb1 O2 Tb1 1_655 . 7_455 144.15(15) ?
Tb1 O2 Tb1 1_655 . 7_555 49.23(10) ?
Tb1 O2 Li1 1_655 . . 81.17(13) ?
Tb1 O2 Li1 1_655 . 1_655 0 ?
Tb1 O2 Li1 1_655 . 5_545 94.11(10) ?
Tb1 O2 Li1 1_655 . 7_455 144.15(15) ?
Tb1 O2 Li1 1_655 . 7_555 49.23(10) ?
Tb1 O2 Li2 1_655 . . 104.7(2) ?
Tb1 O2 O1 1_655 . 2_555 132.08(19) ?
Tb1 O2 O1 1_655 . 2_655 55.74(9) ?
Tb1 O2 O2 1_655 . 3_555 132.18(13) ?
Tb1 O2 O2 1_655 . 7_555 47.99(13) ?
Tb1 O2 O3 1_655 . 2_555 125.91(16) ?
Tb1 O2 O3 1_655 . 2_655 60.41(9) ?
Tb1 O2 O3 1_655 . 4_554 110.69(17) ?
Tb1 O2 O3 1_655 . 8_454 94.58(12) ?
Tb1 O2 O3 1_655 . 8_554 28.30(7) ?
Tb1 O2 O4 1_655 . 2_555 163.6(2) ?
Tb1 O2 O4 1_655 . 2_655 60.08(11) ?
Tb1 O2 O4 1_655 . 6_555 55.49(9) ?
Tb1 O2 O4 1_655 . 4_554 101.17(17) ?
Tb1 O2 O4 1_655 . 8_454 88.39(11) ?
Tb1 O2 O5 1_655 . . 62.36(14) ?
Tb1 O2 O5 1_655 . 5_445 143.49(13) ?
Tb1 O2 O5 1_655 . 7_555 80.12(13) ?
Tb1 O2 O6 1_655 . . 79.88(10) ?
Tb1 O2 O6 1_655 . 2_555 110.75(13) ?
Tb1 O2 O6 1_655 . 2_655 47.84(9) ?
Tb1 O2 O7 1_655 . 2_555 133.3(2) ?
Tb1 O2 O7 1_655 . 2_655 15.57(13) ?
Tb1 O2 O7 1_655 . 8_454 104.20(17) ?
Tb1 O2 O7 1_655 . 8_554 28.97(8) ?
Tb1 O2 O8 1_655 . . 80.23(16) ?
Tb1 O2 O8 1_655 . 7_555 72.37(10) ?
Tb1 O2 Tb1 5_545 . 7_455 105.39(13) ?
Tb1 O2 Tb1 5_545 . 7_555 62.69(12) ?
Tb1 O2 Li1 5_545 . . 168.5(2) ?
Tb1 O2 Li1 5_545 . 1_655 94.11(10) ?
Tb1 O2 Li1 5_545 . 5_545 0 ?
Tb1 O2 Li1 5_545 . 7_455 105.39(13) ?
Tb1 O2 Li1 5_545 . 7_555 62.69(12) ?
Tb1 O2 Li2 5_545 . . 101.2(3) ?
Tb1 O2 O1 5_545 . 2_555 86.86(16) ?
Tb1 O2 O1 5_545 . 2_655 59.51(10) ?
Tb1 O2 O2 5_545 . 3_555 46.28(8) ?
Tb1 O2 O2 5_545 . 7_555 117.28(19) ?
Tb1 O2 O3 5_545 . 2_555 77.13(13) ?
Tb1 O2 O3 5_545 . 2_655 50.87(9) ?
Tb1 O2 O3 5_545 . 4_554 30.74(12) ?
Tb1 O2 O3 5_545 . 8_454 166.45(17) ?
Tb1 O2 O3 5_545 . 8_554 117.30(13) ?
Tb1 O2 O4 5_545 . 2_555 70.99(16) ?
Tb1 O2 O4 5_545 . 2_655 34.09(10) ?
Tb1 O2 O4 5_545 . 6_555 149.22(15) ?
Tb1 O2 O4 5_545 . 4_554 31.56(13) ?
Tb1 O2 O4 5_545 . 8_454 156.08(16) ?
Tb1 O2 O5 5_545 . . 135.6(2) ?
Tb1 O2 O5 5_545 . 5_445 56.67(9) ?
Tb1 O2 O5 5_545 . 7_555 78.24(13) ?
Tb1 O2 O6 5_545 . . 109.16(13) ?
Tb1 O2 O6 5_545 . 2_555 127.71(16) ?
Tb1 O2 O6 5_545 . 2_655 96.59(12) ?
Tb1 O2 O7 5_545 . 2_555 132.4(2) ?
Tb1 O2 O7 5_545 . 2_655 85.20(16) ?
Tb1 O2 O7 5_545 . 8_454 121.47(19) ?
Tb1 O2 O7 5_545 . 8_554 83.26(12) ?
Tb1 O2 O8 5_545 . . 78.53(17) ?
Tb1 O2 O8 5_545 . 7_555 112.18(14) ?
Tb1 O2 Tb1 7_455 . 7_555 114.8(2) ?
Tb1 O2 Li1 7_455 . . 73.79(13) ?
Tb1 O2 Li1 7_455 . 1_655 144.15(15) ?
Tb1 O2 Li1 7_455 . 5_545 105.39(13) ?
Tb1 O2 Li1 7_455 . 7_455 0 ?
Tb1 O2 Li1 7_455 . 7_555 114.8(2) ?
Tb1 O2 Li2 7_455 . . 100.68(13) ?
Tb1 O2 O1 7_455 . 2_555 79.68(15) ?
Tb1 O2 O1 7_455 . 2_655 159.32(17) ?
Tb1 O2 O2 7_455 . 3_555 59.11(10) ?
Tb1 O2 O2 7_455 . 7_555 96.16(18) ?
Tb1 O2 O3 7_455 . 2_555 36.71(9) ?
Tb1 O2 O3 7_455 . 2_655 110.21(15) ?
Tb1 O2 O3 7_455 . 4_554 100.91(18) ?
Tb1 O2 O3 7_455 . 8_454 72.84(11) ?
Tb1 O2 O3 7_455 . 8_554 135.38(15) ?
Tb1 O2 O4 7_455 . 2_555 41.36(13) ?
Tb1 O2 O4 7_455 . 2_655 134.52(19) ?
Tb1 O2 O4 7_455 . 6_555 99.01(14) ?
Tb1 O2 O4 7_455 . 4_554 82.45(17) ?
Tb1 O2 O4 7_455 . 8_454 61.92(10) ?
Tb1 O2 O5 7_455 . . 115.41(19) ?
Tb1 O2 O5 7_455 . 5_445 70.78(11) ?
Tb1 O2 O5 7_455 . 7_555 74.97(14) ?
Tb1 O2 O6 7_455 . . 119.63(15) ?
Tb1 O2 O6 7_455 . 2_555 80.72(12) ?
Tb1 O2 O6 7_455 . 2_655 151.93(17) ?
Tb1 O2 O7 7_455 . 2_555 40.37(14) ?
Tb1 O2 O7 7_455 . 2_655 159.7(2) ?
Tb1 O2 O7 7_455 . 8_454 39.95(12) ?
Tb1 O2 O7 7_455 . 8_554 123.27(17) ?
Tb1 O2 O8 7_455 . . 132.5(2) ?
Tb1 O2 O8 7_455 . 7_555 72.48(11) ?
Tb1 O2 Li1 7_555 . . 106.9(2) ?
Tb1 O2 Li1 7_555 . 1_655 49.23(10) ?
Tb1 O2 Li1 7_555 . 5_545 62.69(12) ?
Tb1 O2 Li1 7_555 . 7_455 114.8(2) ?
Tb1 O2 Li1 7_555 . 7_555 0 ?
Tb1 O2 Li2 7_555 . . 143.6(2) ?
Tb1 O2 O1 7_555 . 2_555 148.4(2) ?
Tb1 O2 O1 7_555 . 2_655 72.63(15) ?
Tb1 O2 O2 7_555 . 3_555 84.61(16) ?
Tb1 O2 O2 7_555 . 7_555 54.79(16) ?
Tb1 O2 O3 7_555 . 2_555 81.20(17) ?
Tb1 O2 O3 7_555 . 2_655 13.03(9) ?
Tb1 O2 O3 7_555 . 4_554 92.5(2) ?
Tb1 O2 O3 7_555 . 8_454 130.6(2) ?
Tb1 O2 O3 7_555 . 8_554 76.83(15) ?
Tb1 O2 O4 7_555 . 2_555 115.5(2) ?
Tb1 O2 O4 7_555 . 2_655 41.73(13) ?
Tb1 O2 O4 7_555 . 6_555 90.22(17) ?
Tb1 O2 O4 7_555 . 4_554 54.25(16) ?
Tb1 O2 O4 7_555 . 8_454 102.59(18) ?
Tb1 O2 O5 7_555 . . 111.1(2) ?
Tb1 O2 O5 7_555 . 5_445 117.54(18) ?
Tb1 O2 O5 7_555 . 7_555 40.31(12) ?
Tb1 O2 O6 7_555 . . 124.76(18) ?
Tb1 O2 O6 7_555 . 2_555 160.0(2) ?
Tb1 O2 O6 7_555 . 2_655 90.63(16) ?
Tb1 O2 O7 7_555 . 2_555 148.1(3) ?
Tb1 O2 O7 7_555 . 2_655 54.36(16) ?
Tb1 O2 O7 7_555 . 8_454 89.0(2) ?
Tb1 O2 O7 7_555 . 8_554 23.69(10) ?
Tb1 O2 O8 7_555 . . 108.9(2) ?
Tb1 O2 O8 7_555 . 7_555 59.05(13) ?
Li1 O2 Li1 . . 1_655 81.17(13) ?
Li1 O2 Li1 . . 5_545 168.5(2) ?
Li1 O2 Li1 . . 7_455 73.79(13) ?
Li1 O2 Li1 . . 7_555 106.9(2) ?
Li1 O2 Li2 . . . 90.2(3) ?
Li1 O2 O1 . . 2_555 104.1(2) ?
Li1 O2 O1 . . 2_655 124.00(19) ?
Li1 O2 O2 . . 3_555 131.51(18) ?
Li1 O2 O2 . . 7_555 52.07(15) ?
Li1 O2 O3 . . 2_555 97.04(18) ?
Li1 O2 O3 . . 2_655 118.18(19) ?
Li1 O2 O3 . . 4_554 160.5(3) ?
Li1 O2 O3 . . 8_454 24.86(10) ?
Li1 O2 O3 . . 8_554 61.76(13) ?
Li1 O2 O4 . . 2_555 112.1(2) ?
Li1 O2 O4 . . 2_655 140.4(2) ?
Li1 O2 O4 . . 6_555 26.15(10) ?
Li1 O2 O4 . . 4_554 138.9(3) ?
Li1 O2 O4 . . 8_454 15.02(10) ?
Li1 O2 O5 . . . 50.74(15) ?
Li1 O2 O5 . . 5_445 131.51(18) ?
Li1 O2 O5 . . 7_555 90.54(18) ?
Li1 O2 O6 . . . 80.50(15) ?
Li1 O2 O6 . . 2_555 63.77(14) ?
Li1 O2 O6 . . 2_655 88.06(16) ?
Li1 O2 O7 . . 2_555 53.91(15) ?
Li1 O2 O7 . . 2_655 92.3(2) ?
Li1 O2 O7 . . 8_454 50.66(15) ?
Li1 O2 O7 . . 8_554 87.68(16) ?
Li1 O2 O8 . . . 110.7(2) ?
Li1 O2 O8 . . 7_555 56.40(13) ?
Li1 O2 Li1 1_655 . 5_545 94.11(10) ?
Li1 O2 Li1 1_655 . 7_455 144.15(15) ?
Li1 O2 Li1 1_655 . 7_555 49.23(10) ?
Li1 O2 Li2 1_655 . . 104.7(2) ?
Li1 O2 O1 1_655 . 2_555 132.08(19) ?
Li1 O2 O1 1_655 . 2_655 55.74(9) ?
Li1 O2 O2 1_655 . 3_555 132.18(13) ?
Li1 O2 O2 1_655 . 7_555 47.99(13) ?
Li1 O2 O3 1_655 . 2_555 125.91(16) ?
Li1 O2 O3 1_655 . 2_655 60.41(9) ?
Li1 O2 O3 1_655 . 4_554 110.69(17) ?
Li1 O2 O3 1_655 . 8_454 94.58(12) ?
Li1 O2 O3 1_655 . 8_554 28.30(7) ?
Li1 O2 O4 1_655 . 2_555 163.6(2) ?
Li1 O2 O4 1_655 . 2_655 60.08(11) ?
Li1 O2 O4 1_655 . 6_555 55.49(9) ?
Li1 O2 O4 1_655 . 4_554 101.17(17) ?
Li1 O2 O4 1_655 . 8_454 88.39(11) ?
Li1 O2 O5 1_655 . . 62.36(14) ?
Li1 O2 O5 1_655 . 5_445 143.49(13) ?
Li1 O2 O5 1_655 . 7_555 80.12(13) ?
Li1 O2 O6 1_655 . . 79.88(10) ?
Li1 O2 O6 1_655 . 2_555 110.75(13) ?
Li1 O2 O6 1_655 . 2_655 47.84(9) ?
Li1 O2 O7 1_655 . 2_555 133.3(2) ?
Li1 O2 O7 1_655 . 2_655 15.57(13) ?
Li1 O2 O7 1_655 . 8_454 104.20(17) ?
Li1 O2 O7 1_655 . 8_554 28.97(8) ?
Li1 O2 O8 1_655 . . 80.23(16) ?
Li1 O2 O8 1_655 . 7_555 72.37(10) ?
Li1 O2 Li1 5_545 . 7_455 105.39(13) ?
Li1 O2 Li1 5_545 . 7_555 62.69(12) ?
Li1 O2 Li2 5_545 . . 101.2(3) ?
Li1 O2 O1 5_545 . 2_555 86.86(16) ?
Li1 O2 O1 5_545 . 2_655 59.51(10) ?
Li1 O2 O2 5_545 . 3_555 46.28(8) ?
Li1 O2 O2 5_545 . 7_555 117.28(19) ?
Li1 O2 O3 5_545 . 2_555 77.13(13) ?
Li1 O2 O3 5_545 . 2_655 50.87(9) ?
Li1 O2 O3 5_545 . 4_554 30.74(12) ?
Li1 O2 O3 5_545 . 8_454 166.45(17) ?
Li1 O2 O3 5_545 . 8_554 117.30(13) ?
Li1 O2 O4 5_545 . 2_555 70.99(16) ?
Li1 O2 O4 5_545 . 2_655 34.09(10) ?
Li1 O2 O4 5_545 . 6_555 149.22(15) ?
Li1 O2 O4 5_545 . 4_554 31.56(13) ?
Li1 O2 O4 5_545 . 8_454 156.08(16) ?
Li1 O2 O5 5_545 . . 135.6(2) ?
Li1 O2 O5 5_545 . 5_445 56.67(9) ?
Li1 O2 O5 5_545 . 7_555 78.24(13) ?
Li1 O2 O6 5_545 . . 109.16(13) ?
Li1 O2 O6 5_545 . 2_555 127.71(16) ?
Li1 O2 O6 5_545 . 2_655 96.59(12) ?
Li1 O2 O7 5_545 . 2_555 132.4(2) ?
Li1 O2 O7 5_545 . 2_655 85.20(16) ?
Li1 O2 O7 5_545 . 8_454 121.47(19) ?
Li1 O2 O7 5_545 . 8_554 83.26(12) ?
Li1 O2 O8 5_545 . . 78.53(17) ?
Li1 O2 O8 5_545 . 7_555 112.18(14) ?
Li1 O2 Li1 7_455 . 7_555 114.8(2) ?
Li1 O2 Li2 7_455 . . 100.68(13) ?
Li1 O2 O1 7_455 . 2_555 79.68(15) ?
Li1 O2 O1 7_455 . 2_655 159.32(17) ?
Li1 O2 O2 7_455 . 3_555 59.11(10) ?
Li1 O2 O2 7_455 . 7_555 96.16(18) ?
Li1 O2 O3 7_455 . 2_555 36.71(9) ?
Li1 O2 O3 7_455 . 2_655 110.21(15) ?
Li1 O2 O3 7_455 . 4_554 100.91(18) ?
Li1 O2 O3 7_455 . 8_454 72.84(11) ?
Li1 O2 O3 7_455 . 8_554 135.38(15) ?
Li1 O2 O4 7_455 . 2_555 41.36(13) ?
Li1 O2 O4 7_455 . 2_655 134.52(19) ?
Li1 O2 O4 7_455 . 6_555 99.01(14) ?
Li1 O2 O4 7_455 . 4_554 82.45(17) ?
Li1 O2 O4 7_455 . 8_454 61.92(10) ?
Li1 O2 O5 7_455 . . 115.41(19) ?
Li1 O2 O5 7_455 . 5_445 70.78(11) ?
Li1 O2 O5 7_455 . 7_555 74.97(14) ?
Li1 O2 O6 7_455 . . 119.63(15) ?
Li1 O2 O6 7_455 . 2_555 80.72(12) ?
Li1 O2 O6 7_455 . 2_655 151.93(17) ?
Li1 O2 O7 7_455 . 2_555 40.37(14) ?
Li1 O2 O7 7_455 . 2_655 159.7(2) ?
Li1 O2 O7 7_455 . 8_454 39.95(12) ?
Li1 O2 O7 7_455 . 8_554 123.27(17) ?
Li1 O2 O8 7_455 . . 132.5(2) ?
Li1 O2 O8 7_455 . 7_555 72.48(11) ?
Li1 O2 Li2 7_555 . . 143.6(2) ?
Li1 O2 O1 7_555 . 2_555 148.4(2) ?
Li1 O2 O1 7_555 . 2_655 72.63(15) ?
Li1 O2 O2 7_555 . 3_555 84.61(16) ?
Li1 O2 O2 7_555 . 7_555 54.79(16) ?
Li1 O2 O3 7_555 . 2_555 81.20(17) ?
Li1 O2 O3 7_555 . 2_655 13.03(9) ?
Li1 O2 O3 7_555 . 4_554 92.5(2) ?
Li1 O2 O3 7_555 . 8_454 130.6(2) ?
Li1 O2 O3 7_555 . 8_554 76.83(15) ?
Li1 O2 O4 7_555 . 2_555 115.5(2) ?
Li1 O2 O4 7_555 . 2_655 41.73(13) ?
Li1 O2 O4 7_555 . 6_555 90.22(17) ?
Li1 O2 O4 7_555 . 4_554 54.25(16) ?
Li1 O2 O4 7_555 . 8_454 102.59(18) ?
Li1 O2 O5 7_555 . . 111.1(2) ?
Li1 O2 O5 7_555 . 5_445 117.54(18) ?
Li1 O2 O5 7_555 . 7_555 40.31(12) ?
Li1 O2 O6 7_555 . . 124.76(18) ?
Li1 O2 O6 7_555 . 2_555 160.0(2) ?
Li1 O2 O6 7_555 . 2_655 90.63(16) ?
Li1 O2 O7 7_555 . 2_555 148.1(3) ?
Li1 O2 O7 7_555 . 2_655 54.36(16) ?
Li1 O2 O7 7_555 . 8_454 89.0(2) ?
Li1 O2 O7 7_555 . 8_554 23.69(10) ?
Li1 O2 O8 7_555 . . 108.9(2) ?
Li1 O2 O8 7_555 . 7_555 59.05(13) ?
Li2 O2 O1 . . 2_555 29.7(3) ?
Li2 O2 O1 . . 2_655 71.18(15) ?
Li2 O2 O2 . . 3_555 108.2(3) ?
Li2 O2 O2 . . 7_555 131.7(4) ?
Li2 O2 O3 . . 2_555 129.4(2) ?
Li2 O2 O3 . . 2_655 142.5(2) ?
Li2 O2 O3 . . 4_554 72.1(4) ?
Li2 O2 O3 . . 8_454 66.5(3) ?
Li2 O2 O3 . . 8_554 83.9(3) ?
Li2 O2 O4 . . 2_555 85.5(3) ?
Li2 O2 O4 . . 2_655 106.3(2) ?
Li2 O2 O4 . . 6_555 92.2(3) ?
Li2 O2 O4 . . 4_554 127.4(4) ?
Li2 O2 O4 . . 8_454 101.1(3) ?
Li2 O2 O5 . . . 55.9(3) ?
Li2 O2 O5 . . 5_445 65.6(3) ?
Li2 O2 O5 . . 7_555 175.2(2) ?
Li2 O2 O6 . . . 25.5(2) ?
Li2 O2 O6 . . 2_555 29.5(2) ?
Li2 O2 O6 . . 2_655 57.28(16) ?
Li2 O2 O7 . . 2_555 67.4(2) ?
Li2 O2 O7 . . 2_655 94.0(2) ?
Li2 O2 O7 . . 8_454 125.5(3) ?
Li2 O2 O7 . . 8_554 133.2(2) ?
Li2 O2 O8 . . . 34.93(16) ?
Li2 O2 O8 . . 7_555 146.6(3) ?
O1 O2 O1 2_555 . 2_655 85.13(18) ?
O1 O2 O2 2_555 . 3_555 79.45(17) ?
O1 O2 O2 2_555 . 7_555 155.6(3) ?
O1 O2 O3 2_555 . 2_555 101.04(19) ?
O1 O2 O3 2_555 . 2_655 137.7(2) ?
O1 O2 O3 2_555 . 4_554 56.38(18) ?
O1 O2 O3 2_555 . 8_454 79.61(17) ?
O1 O2 O3 2_555 . 8_554 113.58(19) ?
O1 O2 O4 2_555 . 2_555 56.04(19) ?
O1 O2 O4 2_555 . 2_655 107.7(2) ?
O1 O2 O4 2_555 . 6_555 116.2(2) ?
O1 O2 O4 2_555 . 4_554 103.9(2) ?
O1 O2 O4 2_555 . 8_454 108.95(18) ?
O1 O2 O5 2_555 . . 84.1(2) ?
O1 O2 O5 2_555 . 5_445 37.89(14) ?
O1 O2 O5 2_555 . 7_555 145.8(2) ?
O1 O2 O6 2_555 . . 55.11(15) ?
O1 O2 O6 2_555 . 2_555 42.27(14) ?
O1 O2 O6 2_555 . 2_655 84.40(18) ?
O1 O2 O7 2_555 . 2_555 60.10(19) ?
O1 O2 O7 2_555 . 2_655 118.8(3) ?
O1 O2 O7 2_555 . 8_454 115.9(2) ?
O1 O2 O7 2_555 . 8_554 156.7(2) ?
O1 O2 O8 2_555 . . 52.99(18) ?
O1 O2 O8 2_555 . 7_555 149.47(19) ?
O1 O2 O2 2_655 . 3_555 104.46(14) ?
O1 O2 O2 2_655 . 7_555 103.38(19) ?
O1 O2 O3 2_655 . 2_555 135.91(18) ?
O1 O2 O3 2_655 . 2_655 72.47(13) ?
O1 O2 O3 2_655 . 4_554 58.71(15) ?
O1 O2 O3 2_655 . 8_454 118.19(16) ?
O1 O2 O3 2_655 . 8_554 64.01(12) ?
O1 O2 O4 2_655 . 2_555 118.0(2) ?
O1 O2 O4 2_655 . 2_655 39.04(13) ?
O1 O2 O4 2_655 . 6_555 100.26(15) ?
O1 O2 O4 2_655 . 4_554 87.72(18) ?
O1 O2 O4 2_655 . 8_454 137.38(16) ?
O1 O2 O5 2_655 . . 76.48(17) ?
O1 O2 O5 2_655 . 5_445 88.63(14) ?
O1 O2 O5 2_655 . 7_555 112.21(17) ?
O1 O2 O6 2_655 . . 59.94(12) ?
O1 O2 O6 2_655 . 2_555 97.37(16) ?
O1 O2 O6 2_655 . 2_655 37.15(11) ?
O1 O2 O7 2_655 . 2_555 138.4(2) ?
O1 O2 O7 2_655 . 2_655 40.32(15) ?
O1 O2 O7 2_655 . 8_454 158.8(2) ?
O1 O2 O7 2_655 . 8_554 71.69(13) ?
O1 O2 O8 2_655 . . 36.27(15) ?
O1 O2 O8 2_655 . 7_555 124.83(15) ?
O2 O2 O2 3_555 . 7_555 119.2(2) ?
O2 O2 O3 3_555 . 2_555 36.95(11) ?
O2 O2 O3 3_555 . 2_655 72.38(12) ?
O2 O2 O3 3_555 . 4_554 51.46(15) ?
O2 O2 O3 3_555 . 8_454 130.10(15) ?
O2 O2 O3 3_555 . 8_554 160.36(16) ?
O2 O2 O4 3_555 . 2_555 31.51(15) ?
O2 O2 O4 3_555 . 2_655 77.79(14) ?
O2 O2 O4 3_555 . 6_555 151.88(17) ?
O2 O2 O4 3_555 . 4_554 31.03(14) ?
O2 O2 O4 3_555 . 8_454 117.43(14) ?
O2 O2 O5 3_555 . . 163.4(2) ?
O2 O2 O5 3_555 . 5_445 42.62(11) ?
O2 O2 O5 3_555 . 7_555 67.93(14) ?
O2 O2 O6 3_555 . . 131.51(15) ?
O2 O2 O6 3_555 . 2_555 115.06(15) ?
O2 O2 O6 3_555 . 2_655 139.79(16) ?
O2 O2 O7 3_555 . 2_555 91.69(18) ?
O2 O2 O7 3_555 . 2_655 129.0(2) ?
O2 O2 O7 3_555 . 8_454 83.68(17) ?
O2 O2 O7 3_555 . 8_554 107.86(15) ?
O2 O2 O8 3_555 . . 109.2(2) ?
O2 O2 O8 3_555 . 7_555 96.33(14) ?
O2 O2 O3 7_555 . 2_555 88.8(2) ?
O2 O2 O3 7_555 . 2_655 66.43(17) ?
O2 O2 O3 7_555 . 4_554 147.1(3) ?
O2 O2 O3 7_555 . 8_454 76.20(17) ?
O2 O2 O3 7_555 . 8_554 53.72(16) ?
O2 O2 O4 7_555 . 2_555 132.5(3) ?
O2 O2 O4 7_555 . 2_655 92.5(2) ?
O2 O2 O4 7_555 . 6_555 40.26(15) ?
O2 O2 O4 7_555 . 4_554 99.3(2) ?
O2 O2 O4 7_555 . 8_454 49.85(15) ?
O2 O2 O5 7_555 . . 75.9(2) ?
O2 O2 O5 7_555 . 5_445 161.2(2) ?
O2 O2 O5 7_555 . 7_555 51.66(17) ?
O2 O2 O6 7_555 . . 109.21(19) ?
O2 O2 O6 7_555 . 2_555 113.4(2) ?
O2 O2 O6 7_555 . 2_655 88.86(18) ?
O2 O2 O7 7_555 . 2_555 101.3(2) ?
O2 O2 O7 7_555 . 2_655 63.56(19) ?
O2 O2 O7 7_555 . 8_454 56.21(18) ?
O2 O2 O7 7_555 . 8_554 37.88(14) ?
O2 O2 O8 7_555 . . 124.7(2) ?
O2 O2 O8 7_555 . 7_555 26.33(14) ?
O3 O2 O3 2_555 . 2_655 74.29(14) ?
O3 O2 O3 2_555 . 4_554 88.41(19) ?
O3 O2 O3 2_555 . 8_454 105.83(16) ?
O3 O2 O3 2_555 . 8_554 142.50(18) ?
O3 O2 O4 2_555 . 2_555 45.50(16) ?
O3 O2 O4 2_555 . 2_655 99.29(18) ?
O3 O2 O4 2_555 . 6_555 114.95(17) ?
O3 O2 O4 2_555 . 4_554 48.28(16) ?
O3 O2 O4 2_555 . 8_454 82.15(14) ?
O3 O2 O5 2_555 . . 147.2(2) ?
O3 O2 O5 2_555 . 5_445 72.67(14) ?
O3 O2 O5 2_555 . 7_555 45.79(13) ?
O3 O2 O6 2_555 . . 153.67(17) ?
O3 O2 O6 2_555 . 2_555 116.56(16) ?
O3 O2 O6 2_555 . 2_655 171.33(18) ?
O3 O2 O7 2_555 . 2_555 77.09(19) ?
O3 O2 O7 2_555 . 2_655 135.3(2) ?
O3 O2 O7 2_555 . 8_454 47.09(15) ?
O3 O2 O7 2_555 . 8_554 97.22(17) ?
O3 O2 O8 2_555 . . 145.2(2) ?
O3 O2 O8 2_555 . 7_555 62.91(13) ?
O3 O2 O3 2_655 . 4_554 81.31(17) ?
O3 O2 O3 2_655 . 8_454 142.63(17) ?
O3 O2 O3 2_655 . 8_554 88.56(13) ?
O3 O2 O4 2_655 . 2_555 103.7(2) ?
O3 O2 O4 2_655 . 2_655 36.22(13) ?
O3 O2 O4 2_655 . 6_555 103.12(15) ?
O3 O2 O4 2_655 . 4_554 41.62(15) ?
O3 O2 O4 2_655 . 8_454 111.87(15) ?
O3 O2 O5 2_655 . . 122.8(2) ?
O3 O2 O5 2_655 . 5_445 104.64(14) ?
O3 O2 O5 2_655 . 7_555 40.16(12) ?
O3 O2 O6 2_655 . . 130.06(15) ?
O3 O2 O6 2_655 . 2_555 169.06(17) ?
O3 O2 O6 2_655 . 2_655 97.13(14) ?
O3 O2 O7 2_655 . 2_555 148.9(2) ?
O3 O2 O7 2_655 . 2_655 62.92(17) ?
O3 O2 O7 2_655 . 8_454 92.00(19) ?
O3 O2 O7 2_655 . 8_554 36.61(11) ?
O3 O2 O8 2_655 . . 108.1(2) ?
O3 O2 O8 2_655 . 7_555 66.23(12) ?
O3 O2 O3 4_554 . 8_454 135.7(2) ?
O3 O2 O3 4_554 . 8_554 122.27(19) ?
O3 O2 O4 4_554 . 2_555 59.62(18) ?
O3 O2 O4 4_554 . 2_655 55.82(16) ?
O3 O2 O4 4_554 . 6_555 156.6(2) ?
O3 O2 O4 4_554 . 4_554 56.01(19) ?
O3 O2 O4 4_554 . 8_454 160.7(2) ?
O3 O2 O5 4_554 . . 120.0(3) ?
O3 O2 O5 4_554 . 5_445 33.29(13) ?
O3 O2 O5 4_554 . 7_555 106.4(2) ?
O3 O2 O6 4_554 . . 86.33(18) ?
O3 O2 O6 4_554 . 2_555 97.0(2) ?
O3 O2 O6 4_554 . 2_655 89.06(18) ?
O3 O2 O7 4_554 . 2_555 109.9(2) ?
O3 O2 O7 4_554 . 2_655 96.9(2) ?
O3 O2 O7 4_554 . 8_454 134.7(2) ?
O3 O2 O7 4_554 . 8_554 110.28(19) ?
O3 O2 O8 4_554 . . 58.63(19) ?
O3 O2 O8 4_554 . 7_555 140.9(2) ?
O3 O2 O3 8_454 . 8_554 68.58(12) ?
O3 O2 O4 8_454 . 2_555 101.35(19) ?
O3 O2 O4 8_454 . 2_655 152.02(19) ?
O3 O2 O4 8_454 . 6_555 41.77(11) ?
O3 O2 O4 8_454 . 4_554 154.1(2) ?
O3 O2 O4 8_454 . 8_454 34.75(11) ?
O3 O2 O5 8_454 . . 42.74(14) ?
O3 O2 O5 8_454 . 5_445 111.06(15) ?
O3 O2 O5 8_454 . 7_555 113.51(17) ?
O3 O2 O6 8_454 . . 62.36(12) ?
O3 O2 O6 8_454 . 2_555 38.98(11) ?
O3 O2 O6 8_454 . 2_655 81.68(13) ?
O3 O2 O7 8_454 . 2_555 39.00(15) ?
O3 O2 O7 8_454 . 2_655 100.80(19) ?
O3 O2 O7 8_454 . 8_454 66.09(16) ?
O3 O2 O7 8_454 . 8_554 109.14(15) ?
O3 O2 O8 8_454 . . 92.7(2) ?
O3 O2 O8 8_454 . 7_555 80.42(13) ?
O3 O2 O4 8_554 . 2_555 167.7(2) ?
O3 O2 O4 8_554 . 2_655 84.02(14) ?
O3 O2 O4 8_554 . 6_555 36.41(10) ?
O3 O2 O4 8_554 . 4_554 129.5(2) ?
O3 O2 O4 8_554 . 8_454 73.59(12) ?
O3 O2 O5 8_554 . . 34.31(14) ?
O3 O2 O5 8_554 . 5_445 144.76(16) ?
O3 O2 O5 8_554 . 7_555 100.63(16) ?
O3 O2 O6 8_554 . . 58.51(11) ?
O3 O2 O6 8_554 . 2_555 83.17(14) ?
O3 O2 O6 8_554 . 2_655 35.97(10) ?
O3 O2 O7 8_554 . 2_555 107.5(2) ?
O3 O2 O7 8_554 . 2_655 32.36(14) ?
O3 O2 O7 8_554 . 8_454 102.15(18) ?
O3 O2 O7 8_554 . 8_554 54.41(12) ?
O3 O2 O8 8_554 . . 71.60(17) ?
O3 O2 O8 8_554 . 7_555 79.71(12) ?
O4 O2 O4 2_555 . 2_655 105.0(2) ?
O4 O2 O4 2_555 . 6_555 138.3(2) ?
O4 O2 O4 2_555 . 4_554 62.55(19) ?
O4 O2 O4 2_555 . 8_454 102.45(18) ?
O4 O2 O5 2_555 . . 133.4(3) ?
O4 O2 O5 2_555 . 5_445 30.75(15) ?
O4 O2 O5 2_555 . 7_555 89.8(2) ?
O4 O2 O6 2_555 . . 111.0(2) ?
O4 O2 O6 2_555 . 2_555 84.49(19) ?
O4 O2 O6 2_555 . 2_655 138.3(2) ?
O4 O2 O7 2_555 . 2_555 62.39(19) ?
O4 O2 O7 2_555 . 2_655 155.5(3) ?
O4 O2 O7 2_555 . 8_454 79.1(2) ?
O4 O2 O7 2_555 . 8_554 137.8(2) ?
O4 O2 O8 2_555 . . 102.7(2) ?
O4 O2 O8 2_555 . 7_555 106.3(2) ?
O4 O2 O4 2_655 . 6_555 115.51(17) ?
O4 O2 O4 2_655 . 4_554 52.07(16) ?
O4 O2 O4 2_655 . 8_454 142.30(19) ?
O4 O2 O5 2_655 . . 110.0(2) ?
O4 O2 O5 2_655 . 5_445 87.88(15) ?
O4 O2 O5 2_655 . 7_555 76.01(17) ?
O4 O2 O6 2_655 . . 98.97(16) ?
O4 O2 O6 2_655 . 2_555 135.0(2) ?
O4 O2 O6 2_655 . 2_655 72.48(14) ?
O4 O2 O7 2_655 . 2_555 165.6(2) ?
O4 O2 O7 2_655 . 2_655 51.66(16) ?
O4 O2 O7 2_655 . 8_454 128.1(2) ?
O4 O2 O7 2_655 . 8_554 54.68(13) ?
O4 O2 O8 2_655 . . 72.57(19) ?
O4 O2 O8 2_655 . 7_555 100.76(17) ?
O4 O2 O4 6_555 . 4_554 139.6(2) ?
O4 O2 O4 6_555 . 8_454 37.20(11) ?
O4 O2 O5 6_555 . . 38.60(15) ?
O4 O2 O5 6_555 . 5_445 152.24(17) ?
O4 O2 O5 6_555 . 7_555 90.49(16) ?
O4 O2 O6 6_555 . . 73.18(13) ?
O4 O2 O6 6_555 . 2_555 74.20(14) ?
O4 O2 O6 6_555 . 2_655 67.68(13) ?
O4 O2 O7 6_555 . 2_555 78.29(18) ?
O4 O2 O7 6_555 . 2_655 66.20(17) ?
O4 O2 O7 6_555 . 8_454 68.57(16) ?
O4 O2 O7 6_555 . 8_554 67.60(13) ?
O4 O2 O8 6_555 . . 98.6(2) ?
O4 O2 O8 6_555 . 7_555 57.96(12) ?
O4 O2 O4 4_554 . 8_454 124.7(2) ?
O4 O2 O5 4_554 . . 161.7(3) ?
O4 O2 O5 4_554 . 5_445 66.33(17) ?
O4 O2 O5 4_554 . 7_555 50.56(17) ?
O4 O2 O6 4_554 . . 140.5(2) ?
O4 O2 O6 4_554 . 2_555 144.5(2) ?
O4 O2 O6 4_554 . 2_655 124.1(2) ?
O4 O2 O7 4_554 . 2_555 120.5(2) ?
O4 O2 O7 4_554 . 2_655 99.8(2) ?
O4 O2 O7 4_554 . 8_454 90.0(2) ?
O4 O2 O7 4_554 . 8_554 77.89(18) ?
O4 O2 O8 4_554 . . 110.0(2) ?
O4 O2 O8 4_554 . 7_555 84.90(18) ?
O4 O2 O5 8_454 . . 65.76(16) ?
O4 O2 O5 8_454 . 5_445 127.43(14) ?
O4 O2 O5 8_454 . 7_555 78.77(15) ?
O4 O2 O6 8_454 . . 94.71(14) ?
O4 O2 O6 8_454 . 2_555 72.64(13) ?
O4 O2 O6 8_454 . 2_655 102.60(14) ?
O4 O2 O7 8_454 . 2_555 51.65(16) ?
O4 O2 O7 8_454 . 2_655 101.65(19) ?
O4 O2 O7 8_454 . 8_454 35.64(14) ?
O4 O2 O7 8_454 . 8_554 87.66(14) ?
O4 O2 O8 8_454 . . 125.3(2) ?
O4 O2 O8 8_454 . 7_555 46.25(11) ?
O5 O2 O5 . . 5_445 121.5(2) ?
O5 O2 O5 . . 7_555 127.6(2) ?
O5 O2 O6 . . . 34.60(15) ?
O5 O2 O6 . . 2_555 48.92(15) ?
O5 O2 O6 . . 2_655 39.37(14) ?
O5 O2 O7 . . 2_555 77.8(2) ?
O5 O2 O7 . . 2_655 62.20(19) ?
O5 O2 O7 . . 8_454 101.4(2) ?
O5 O2 O7 . . 8_554 88.32(18) ?
O5 O2 O8 . . . 61.5(2) ?
O5 O2 O8 . . 7_555 96.53(19) ?
O5 O2 O5 5_445 . 7_555 110.56(17) ?
O5 O2 O6 5_445 . . 89.25(13) ?
O5 O2 O6 5_445 . 2_555 78.63(13) ?
O5 O2 O6 5_445 . 2_655 109.07(15) ?
O5 O2 O7 5_445 . 2_555 77.72(17) ?
O5 O2 O7 5_445 . 2_655 128.7(2) ?
O5 O2 O7 5_445 . 8_454 109.72(18) ?
O5 O2 O7 5_445 . 8_554 139.80(16) ?
O5 O2 O8 5_445 . . 73.24(18) ?
O5 O2 O8 5_445 . 7_555 135.53(15) ?
O5 O2 O6 7_555 . . 159.12(18) ?
O5 O2 O6 7_555 . 2_555 148.82(19) ?
O5 O2 O6 7_555 . 2_655 127.50(17) ?
O5 O2 O7 7_555 . 2_555 109.4(2) ?
O5 O2 O7 7_555 . 2_655 90.8(2) ?
O5 O2 O7 7_555 . 8_454 52.13(16) ?
O5 O2 O7 7_555 . 8_554 51.60(13) ?
O5 O2 O8 7_555 . . 148.2(2) ?
O5 O2 O8 7_555 . 7_555 34.50(11) ?
O6 O2 O6 . . 2_555 39.05(11) ?
O6 O2 O6 . . 2_655 34.18(10) ?
O6 O2 O7 . . 2_555 80.51(19) ?
O6 O2 O7 . . 2_655 70.96(18) ?
O6 O2 O7 . . 8_454 128.4(2) ?
O6 O2 O7 . . 8_554 108.80(15) ?
O6 O2 O8 . . . 30.67(15) ?
O6 O2 O8 . . 7_555 131.13(15) ?
O6 O2 O6 2_555 . 2_655 71.99(13) ?
O6 O2 O7 2_555 . 2_555 41.67(16) ?
O6 O2 O7 2_555 . 2_655 106.8(2) ?
O6 O2 O7 2_555 . 8_454 96.72(18) ?
O6 O2 O7 2_555 . 8_554 137.07(17) ?
O6 O2 O8 2_555 . . 62.47(18) ?
O6 O2 O8 2_555 . 7_555 118.89(15) ?
O6 O2 O7 2_655 . 2_555 111.6(2) ?
O6 O2 O7 2_655 . 2_655 36.96(16) ?
O6 O2 O7 2_655 . 8_454 136.2(2) ?
O6 O2 O7 2_655 . 8_554 75.91(13) ?
O6 O2 O8 2_655 . . 35.87(15) ?
O6 O2 O8 2_655 . 7_555 115.16(14) ?
O7 O2 O7 2_555 . 2_655 139.3(3) ?
O7 O2 O7 2_555 . 8_454 59.14(19) ?
O7 O2 O7 2_555 . 8_554 139.2(2) ?
O7 O2 O8 2_555 . . 102.3(3) ?
O7 O2 O8 2_555 . 7_555 90.07(19) ?
O7 O2 O7 2_655 . 8_454 119.8(2) ?
O7 O2 O7 2_655 . 8_554 39.52(16) ?
O7 O2 O8 2_655 . . 65.9(2) ?
O7 O2 O8 2_655 . 7_555 87.57(19) ?
O7 O2 O7 8_454 . 8_554 87.18(18) ?
O7 O2 O8 8_454 . . 158.5(3) ?
O7 O2 O8 8_454 . 7_555 33.95(13) ?
O7 O2 O8 8_554 . . 104.2(2) ?
O7 O2 O8 8_554 . 7_555 53.29(11) ?
O8 O2 O8 . . 7_555 151.0(2) ?
W1 O3 W1 2_555 . 4_555 73.90(17) ?
W1 O3 W1 2_555 . 4_655 103.39(12) ?
W1 O3 W2 2_555 . 4_555 109.19(12) ?
W1 O3 W2 2_555 . 8_455 96.36(14) ?
W1 O3 W2 2_555 . 8_555 112.36(12) ?
W1 O3 Ba1 2_555 . 7_456 108.61(11) ?
W1 O3 Ba1 2_555 . 7_556 171.36(18) ?
W1 O3 Tb1 2_555 . 2_555 51.19(6) ?
W1 O3 Tb1 2_555 . 6_545 59.18(8) ?
W1 O3 Tb1 2_555 . 8_455 53.79(7) ?
W1 O3 Tb1 2_555 . 8_555 64.87(12) ?
W1 O3 Li1 2_555 . 2_555 51.19(6) ?
W1 O3 Li1 2_555 . 6_545 59.18(8) ?
W1 O3 Li1 2_555 . 8_455 53.79(7) ?
W1 O3 Li1 2_555 . 8_555 64.87(12) ?
W1 O3 Li2 2_555 . 3_556 124.90(18) ?
W1 O3 Li2 2_555 . 7_556 127.9(2) ?
W1 O3 O1 2_555 . 3_556 105.11(19) ?
W1 O3 O1 2_555 . 3_656 125.34(17) ?
W1 O3 O1 2_555 . 7_556 104.04(13) ?
W1 O3 O1 2_555 . 4_555 149.13(15) ?
W1 O3 O2 2_555 . 2_555 26.72(9) ?
W1 O3 O2 2_555 . 2_655 65.06(11) ?
W1 O3 O2 2_555 . 4_555 69.41(16) ?
W1 O3 O2 2_555 . 8_455 64.22(10) ?
W1 O3 O2 2_555 . 8_555 82.16(12) ?
W1 O3 O3 2_555 . 3_556 20.75(7) ?
W1 O3 O4 2_555 . . 22.61(12) ?
W1 O3 O4 2_555 . 3_556 47.89(14) ?
W1 O3 O4 2_555 . 3_656 81.54(16) ?
W1 O3 O5 2_555 . 8_455 85.06(17) ?
W1 O3 O5 2_555 . 8_555 114.17(19) ?
W1 O3 O6 2_555 . 7_556 129.85(19) ?
W1 O3 O6 2_555 . 8_455 121.60(14) ?
W1 O3 O6 2_555 . 8_555 145.36(15) ?
W1 O3 O7 2_555 . . 41.35(9) ?
W1 O3 O7 2_555 . 3_556 73.41(11) ?
W1 O3 O7 2_555 . 3_656 91.96(14) ?
W1 O3 O7 2_555 . 7_556 71.79(16) ?
W1 O3 O8 2_555 . 4_555 124.6(2) ?
W1 O3 O8 2_555 . 8_455 96.54(13) ?
W1 O3 W1 4_555 . 4_655 111.2(2) ?
W1 O3 W2 4_555 . 4_555 62.34(15) ?
W1 O3 W2 4_555 . 8_455 114.6(2) ?
W1 O3 W2 4_555 . 8_555 162.7(2) ?
W1 O3 Ba1 4_555 . 7_456 61.95(16) ?
W1 O3 Ba1 4_555 . 7_556 110.7(2) ?
W1 O3 Tb1 4_555 . 2_555 112.9(2) ?
W1 O3 Tb1 4_555 . 6_545 71.23(17) ?
W1 O3 Tb1 4_555 . 8_455 67.34(15) ?
W1 O3 Tb1 4_555 . 8_555 135.1(3) ?
W1 O3 Li1 4_555 . 2_555 112.9(2) ?
W1 O3 Li1 4_555 . 6_545 71.23(17) ?
W1 O3 Li1 4_555 . 8_455 67.34(15) ?
W1 O3 Li1 4_555 . 8_555 135.1(3) ?
W1 O3 Li2 4_555 . 3_556 51.00(19) ?
W1 O3 Li2 4_555 . 7_556 146.1(3) ?
W1 O3 O1 4_555 . 3_556 35.65(16) ?
W1 O3 O1 4_555 . 3_656 104.9(2) ?
W1 O3 O1 4_555 . 7_556 147.5(2) ?
W1 O3 O1 4_555 . 4_555 76.15(19) ?
W1 O3 O2 4_555 . 2_555 83.4(2) ?
W1 O3 O2 4_555 . 2_655 128.0(2) ?
W1 O3 O2 4_555 . 4_555 34.89(15) ?
W1 O3 O2 4_555 . 8_455 98.5(2) ?
W1 O3 O2 4_555 . 8_555 156.0(3) ?
W1 O3 O3 4_555 . 3_556 53.15(16) ?
W1 O3 O4 4_555 . . 78.9(2) ?
W1 O3 O4 4_555 . 3_556 36.00(15) ?
W1 O3 O4 4_555 . 3_656 107.9(2) ?
W1 O3 O5 4_555 . 8_455 78.9(2) ?
W1 O3 O5 4_555 . 8_555 156.5(3) ?
W1 O3 O6 4_555 . 7_556 127.4(3) ?
W1 O3 O6 4_555 . 8_455 94.8(2) ?
W1 O3 O6 4_555 . 8_555 140.7(2) ?
W1 O3 O7 4_555 . . 115.2(2) ?
W1 O3 O7 4_555 . 3_556 1.42(13) ?
W1 O3 O7 4_555 . 3_656 71.65(18) ?
W1 O3 O7 4_555 . 7_556 128.7(3) ?
W1 O3 O8 4_555 . 4_555 63.31(19) ?
W1 O3 O8 4_555 . 8_455 113.8(2) ?
W1 O3 W2 4_655 . 4_555 54.09(6) ?
W1 O3 W2 4_655 . 8_455 133.58(16) ?
W1 O3 W2 4_655 . 8_555 52.27(6) ?
W1 O3 Ba1 4_655 . 7_456 142.76(13) ?
W1 O3 Ba1 4_655 . 7_556 68.28(10) ?
W1 O3 Tb1 4_655 . 2_555 115.95(12) ?
W1 O3 Tb1 4_655 . 6_545 53.36(7) ?
W1 O3 Tb1 4_655 . 8_455 157.12(15) ?
W1 O3 Tb1 4_655 . 8_555 64.53(11) ?
W1 O3 Li1 4_655 . 2_555 115.95(12) ?
W1 O3 Li1 4_655 . 6_545 53.36(7) ?
W1 O3 Li1 4_655 . 8_455 157.12(15) ?
W1 O3 Li1 4_655 . 8_555 64.53(11) ?
W1 O3 Li2 4_655 . 3_556 96.72(16) ?
W1 O3 Li2 4_655 . 7_556 90.20(13) ?
W1 O3 O1 4_655 . 3_556 119.42(19) ?
W1 O3 O1 4_655 . 3_656 24.24(10) ?
W1 O3 O1 4_655 . 7_556 100.98(12) ?
W1 O3 O1 4_655 . 4_555 94.18(12) ?
W1 O3 O2 4_655 . 2_555 124.01(16) ?
W1 O3 O2 4_655 . 2_655 53.75(9) ?
W1 O3 O2 4_655 . 4_555 78.46(15) ?
W1 O3 O2 4_655 . 8_455 143.55(15) ?
W1 O3 O2 4_655 . 8_555 75.99(11) ?
W1 O3 O3 4_655 . 3_556 109.03(13) ?
W1 O3 O4 4_655 . . 81.03(17) ?
W1 O3 O4 4_655 . 3_556 133.5(2) ?
W1 O3 O4 4_655 . 3_656 22.05(11) ?
W1 O3 O5 4_655 . 8_455 168.2(2) ?
W1 O3 O5 4_655 . 8_555 46.36(12) ?
W1 O3 O6 4_655 . 7_556 106.84(17) ?
W1 O3 O6 4_655 . 8_455 132.99(14) ?
W1 O3 O6 4_655 . 8_555 69.08(10) ?
W1 O3 O7 4_655 . . 89.64(12) ?
W1 O3 O7 4_655 . 3_556 109.92(13) ?
W1 O3 O7 4_655 . 3_656 39.53(8) ?
W1 O3 O7 4_655 . 7_556 113.11(18) ?
W1 O3 O8 4_655 . 4_555 64.92(15) ?
W1 O3 O8 4_655 . 8_455 134.23(14) ?
W2 O3 W2 4_555 . 8_455 151.00(18) ?
W2 O3 W2 4_555 . 8_555 100.54(10) ?
W2 O3 Ba1 4_555 . 7_456 96.77(11) ?
W2 O3 Ba1 4_555 . 7_556 68.26(10) ?
W2 O3 Tb1 4_555 . 2_555 158.16(14) ?
W2 O3 Tb1 4_555 . 6_545 55.55(7) ?
W2 O3 Tb1 4_555 . 8_455 129.68(13) ?
W2 O3 Tb1 4_555 . 8_555 115.05(17) ?
W2 O3 Li1 4_555 . 2_555 158.16(14) ?
W2 O3 Li1 4_555 . 6_545 55.55(7) ?
W2 O3 Li1 4_555 . 8_455 129.68(13) ?
W2 O3 Li1 4_555 . 8_555 115.05(17) ?
W2 O3 Li2 4_555 . 3_556 48.3(2) ?
W2 O3 Li2 4_555 . 7_556 119.0(2) ?
W2 O3 O1 4_555 . 3_556 66.31(15) ?
W2 O3 O1 4_555 . 3_656 42.57(10) ?
W2 O3 O1 4_555 . 7_556 142.06(14) ?
W2 O3 O1 4_555 . 4_555 61.72(10) ?
W2 O3 O2 4_555 . 2_555 133.85(17) ?
W2 O3 O2 4_555 . 2_655 102.23(13) ?
W2 O3 O2 4_555 . 4_555 42.66(13) ?
W2 O3 O2 4_555 . 8_455 160.67(15) ?
W2 O3 O2 4_555 . 8_555 130.02(14) ?
W2 O3 O3 4_555 . 3_556 95.89(12) ?
W2 O3 O4 4_555 . . 93.33(18) ?
W2 O3 O4 4_555 . 3_556 96.58(17) ?
W2 O3 O4 4_555 . 3_656 64.55(14) ?
W2 O3 O5 4_555 . 8_455 131.26(19) ?
W2 O3 O5 4_555 . 8_555 94.34(16) ?
W2 O3 O6 4_555 . 7_556 120.93(19) ?
W2 O3 O6 4_555 . 8_455 115.18(14) ?
W2 O3 O6 4_555 . 8_555 93.75(12) ?
W2 O3 O7 4_555 . . 130.36(16) ?
W2 O3 O7 4_555 . 3_556 61.49(9) ?
W2 O3 O7 4_555 . 3_656 24.64(8) ?
W2 O3 O7 4_555 . 7_556 167.2(2) ?
W2 O3 O8 4_555 . 4_555 18.88(13) ?
W2 O3 O8 4_555 . 8_455 150.45(16) ?
W2 O3 W2 8_455 . 8_555 81.40(11) ?
W2 O3 Ba1 8_455 . 7_456 61.14(9) ?
W2 O3 Ba1 8_455 . 7_556 88.34(15) ?
W2 O3 Tb1 8_455 . 2_555 50.77(8) ?
W2 O3 Tb1 8_455 . 6_545 153.37(19) ?
W2 O3 Tb1 8_455 . 8_455 56.95(9) ?
W2 O3 Tb1 8_455 . 8_555 87.80(16) ?
W2 O3 Li1 8_455 . 2_555 50.77(8) ?
W2 O3 Li1 8_455 . 6_545 153.37(19) ?
W2 O3 Li1 8_455 . 8_455 56.95(9) ?
W2 O3 Li1 8_455 . 8_555 87.80(16) ?
W2 O3 Li2 8_455 . 3_556 105.6(3) ?
W2 O3 Li2 8_455 . 7_556 45.86(15) ?
W2 O3 O1 8_455 . 3_556 94.43(19) ?
W2 O3 O1 8_455 . 3_656 129.17(19) ?
W2 O3 O1 8_455 . 7_556 32.89(9) ?
W2 O3 O1 8_455 . 4_555 89.30(15) ?
W2 O3 O2 8_455 . 2_555 69.78(14) ?
W2 O3 O2 8_455 . 2_655 100.85(15) ?
W2 O3 O2 8_455 . 4_555 147.9(2) ?
W2 O3 O2 8_455 . 8_455 32.62(9) ?
W2 O3 O2 8_455 . 8_555 65.57(12) ?
W2 O3 O3 8_455 . 3_556 104.22(15) ?
W2 O3 O4 8_455 . . 114.9(2) ?
W2 O3 O4 8_455 . 3_556 90.38(18) ?
W2 O3 O4 8_455 . 3_656 135.1(2) ?
W2 O3 O5 8_455 . 8_455 35.71(12) ?
W2 O3 O5 8_455 . 8_555 87.23(17) ?
W2 O3 O6 8_455 . 7_556 35.12(12) ?
W2 O3 O6 8_455 . 8_455 36.40(9) ?
W2 O3 O6 8_455 . 8_555 70.86(12) ?
W2 O3 O7 8_455 . . 78.16(14) ?
W2 O3 O7 8_455 . 3_556 115.91(15) ?
W2 O3 O7 8_455 . 3_656 170.75(19) ?
W2 O3 O7 8_455 . 7_556 36.54(13) ?
W2 O3 O8 8_455 . 4_555 132.1(2) ?
W2 O3 O8 8_455 . 8_455 0.84(8) ?
W2 O3 Ba1 8_555 . 7_456 126.58(12) ?
W2 O3 Ba1 8_555 . 7_556 61.08(9) ?
W2 O3 Tb1 8_555 . 2_555 81.94(8) ?
W2 O3 Tb1 8_555 . 6_545 97.61(11) ?
W2 O3 Tb1 8_555 . 8_455 129.68(12) ?
W2 O3 Tb1 8_555 . 8_555 47.51(10) ?
W2 O3 Li1 8_555 . 2_555 81.94(8) ?
W2 O3 Li1 8_555 . 6_545 97.61(11) ?
W2 O3 Li1 8_555 . 8_455 129.68(12) ?
W2 O3 Li1 8_555 . 8_555 47.51(10) ?
W2 O3 Li2 8_555 . 3_556 120.41(14) ?
W2 O3 Li2 8_555 . 7_556 42.64(5) ?
W2 O3 O1 8_555 . 3_556 142.5(2) ?
W2 O3 O1 8_555 . 3_656 58.06(11) ?
W2 O3 O1 8_555 . 7_556 48.71(8) ?
W2 O3 O1 8_555 . 4_555 98.48(12) ?
W2 O3 O2 8_555 . 2_555 109.55(14) ?
W2 O3 O2 8_555 . 2_655 49.71(9) ?
W2 O3 O2 8_555 . 4_555 130.35(18) ?
W2 O3 O2 8_555 . 8_455 98.72(12) ?
W2 O3 O2 8_555 . 8_555 35.53(8) ?
W2 O3 O3 8_555 . 3_556 131.98(14) ?
W2 O3 O4 8_555 . . 100.98(18) ?
W2 O3 O4 8_555 . 3_556 157.9(2) ?
W2 O3 O4 8_555 . 3_656 59.05(13) ?
W2 O3 O5 8_555 . 8_455 117.02(18) ?
W2 O3 O5 8_555 . 8_555 6.26(10) ?
W2 O3 O6 8_555 . 7_556 62.04(14) ?
W2 O3 O6 8_555 . 8_455 95.03(12) ?
W2 O3 O6 8_555 . 8_555 35.64(8) ?
W2 O3 O7 8_555 . . 73.08(11) ?
W2 O3 O7 8_555 . 3_556 161.66(14) ?
W2 O3 O7 8_555 . 3_656 91.71(12) ?
W2 O3 O7 8_555 . 7_556 68.04(14) ?
W2 O3 O8 8_555 . 4_555 101.45(17) ?
W2 O3 O8 8_555 . 8_455 82.09(10) ?
Ba1 O3 Ba1 7_456 . 7_556 80.01(12) ?
Ba1 O3 Tb1 7_456 . 2_555 99.01(9) ?
Ba1 O3 Tb1 7_456 . 6_545 133.00(13) ?
Ba1 O3 Tb1 7_456 . 8_455 58.39(7) ?
Ba1 O3 Tb1 7_456 . 8_555 148.05(18) ?
Ba1 O3 Li1 7_456 . 2_555 99.01(9) ?
Ba1 O3 Li1 7_456 . 6_545 133.00(13) ?
Ba1 O3 Li1 7_456 . 8_455 58.39(7) ?
Ba1 O3 Li1 7_456 . 8_555 148.05(18) ?
Ba1 O3 Li2 7_456 . 3_556 48.98(18) ?
Ba1 O3 Li2 7_456 . 7_556 85.01(10) ?
Ba1 O3 O1 7_456 . 3_556 33.34(13) ?
Ba1 O3 O1 7_456 . 3_656 118.67(16) ?
Ba1 O3 O1 7_456 . 7_556 89.40(11) ?
Ba1 O3 O1 7_456 . 4_555 48.81(9) ?
Ba1 O3 O2 7_456 . 2_555 92.55(13) ?
Ba1 O3 O2 7_456 . 2_655 161.00(14) ?
Ba1 O3 O2 7_456 . 4_555 95.26(16) ?
Ba1 O3 O2 7_456 . 8_455 70.13(10) ?
Ba1 O3 O2 7_456 . 8_555 126.38(14) ?
Ba1 O3 O3 7_456 . 3_556 95.30(11) ?
Ba1 O3 O4 7_456 . . 128.03(19) ?
Ba1 O3 O4 7_456 . 3_556 64.36(15) ?
Ba1 O3 O4 7_456 . 3_656 161.15(19) ?
Ba1 O3 O5 7_456 . 8_455 36.06(13) ?
Ba1 O3 O5 7_456 . 8_555 128.97(19) ?
Ba1 O3 O6 7_456 . 7_556 65.66(15) ?
Ba1 O3 O6 7_456 . 8_455 32.88(7) ?
Ba1 O3 O6 7_456 . 8_555 93.48(12) ?
Ba1 O3 O7 7_456 . . 127.16(14) ?
Ba1 O3 O7 7_456 . 3_556 63.34(10) ?
Ba1 O3 O7 7_456 . 3_656 119.78(14) ?
Ba1 O3 O7 7_456 . 7_556 94.87(17) ?
Ba1 O3 O8 7_456 . 4_555 81.22(16) ?
Ba1 O3 O8 7_456 . 8_455 60.31(9) ?
Ba1 O3 Tb1 7_556 . 2_555 129.44(15) ?
Ba1 O3 Tb1 7_556 . 6_545 114.66(15) ?
Ba1 O3 Tb1 7_556 . 8_455 134.42(16) ?
Ba1 O3 Tb1 7_556 . 8_555 108.23(18) ?
Ba1 O3 Li1 7_556 . 2_555 129.44(15) ?
Ba1 O3 Li1 7_556 . 6_545 114.66(15) ?
Ba1 O3 Li1 7_556 . 8_455 134.42(16) ?
Ba1 O3 Li1 7_556 . 8_555 108.23(18) ?
Ba1 O3 Li2 7_556 . 3_556 60.13(14) ?
Ba1 O3 Li2 7_556 . 7_556 52.0(2) ?
Ba1 O3 O1 7_556 . 3_556 81.66(18) ?
Ba1 O3 O1 7_556 . 3_656 47.04(12) ?
Ba1 O3 O1 7_556 . 7_556 76.13(13) ?
Ba1 O3 O1 7_556 . 4_555 37.69(9) ?
Ba1 O3 O2 7_556 . 2_555 157.7(2) ?
Ba1 O3 O2 7_556 . 2_655 106.98(15) ?
Ba1 O3 O2 7_556 . 4_555 109.9(2) ?
Ba1 O3 O2 7_556 . 8_455 120.93(16) ?
Ba1 O3 O2 7_556 . 8_555 93.27(14) ?
Ba1 O3 O3 7_556 . 3_556 162.55(17) ?
Ba1 O3 O4 7_556 . . 149.3(2) ?
Ba1 O3 O4 7_556 . 3_556 139.6(2) ?
Ba1 O3 O4 7_556 . 3_656 90.01(17) ?
Ba1 O3 O5 7_556 . 8_455 102.9(2) ?
Ba1 O3 O5 7_556 . 8_555 58.67(15) ?
Ba1 O3 O6 7_556 . 7_556 53.67(14) ?
Ba1 O3 O6 7_556 . 8_455 66.02(12) ?
Ba1 O3 O6 7_556 . 8_555 30.75(8) ?
Ba1 O3 O7 7_556 . . 133.67(17) ?
Ba1 O3 O7 7_556 . 3_556 111.03(16) ?
Ba1 O3 O7 7_556 . 3_656 82.91(14) ?
Ba1 O3 O7 7_556 . 7_556 108.8(2) ?
Ba1 O3 O8 7_556 . 4_555 54.91(15) ?
Ba1 O3 O8 7_556 . 8_455 88.26(14) ?
Tb1 O3 Tb1 2_555 . 6_545 102.63(12) ?
Tb1 O3 Tb1 2_555 . 8_455 50.79(6) ?
Tb1 O3 Tb1 2_555 . 8_555 51.42(10) ?
Tb1 O3 Li1 2_555 . 2_555 0 ?
Tb1 O3 Li1 2_555 . 6_545 102.63(12) ?
Tb1 O3 Li1 2_555 . 8_455 50.79(6) ?
Tb1 O3 Li1 2_555 . 8_555 51.42(10) ?
Tb1 O3 Li2 2_555 . 3_556 147.30(18) ?
Tb1 O3 Li2 2_555 . 7_556 77.5(2) ?
Tb1 O3 O1 2_555 . 3_556 123.68(18) ?
Tb1 O3 O1 2_555 . 3_656 135.98(16) ?
Tb1 O3 O1 2_555 . 7_556 53.33(9) ?
Tb1 O3 O1 2_555 . 4_555 139.78(14) ?
Tb1 O3 O2 2_555 . 2_555 30.66(9) ?
Tb1 O3 O2 2_555 . 2_655 62.71(10) ?
Tb1 O3 O2 2_555 . 4_555 120.44(19) ?
Tb1 O3 O2 2_555 . 8_455 28.88(8) ?
Tb1 O3 O2 2_555 . 8_555 46.87(9) ?
Tb1 O3 O3 2_555 . 3_556 67.76(10) ?
Tb1 O3 O4 2_555 . . 65.02(15) ?
Tb1 O3 O4 2_555 . 3_556 76.99(15) ?
Tb1 O3 O4 2_555 . 3_656 99.67(16) ?
Tb1 O3 O5 2_555 . 8_455 62.96(14) ?
Tb1 O3 O5 2_555 . 8_555 87.38(15) ?
Tb1 O3 O6 2_555 . 7_556 79.59(15) ?
Tb1 O3 O6 2_555 . 8_455 85.96(11) ?
Tb1 O3 O6 2_555 . 8_555 100.23(11) ?
Tb1 O3 O7 2_555 . . 29.45(8) ?
Tb1 O3 O7 2_555 . 3_556 113.24(13) ?
Tb1 O3 O7 2_555 . 3_656 134.60(15) ?
Tb1 O3 O7 2_555 . 7_556 20.71(13) ?
Tb1 O3 O8 2_555 . 4_555 175.6(2) ?
Tb1 O3 O8 2_555 . 8_455 51.28(9) ?
Tb1 O3 Tb1 6_545 . 8_455 107.60(12) ?
Tb1 O3 Tb1 6_545 . 8_555 72.79(13) ?
Tb1 O3 Li1 6_545 . 2_555 102.63(12) ?
Tb1 O3 Li1 6_545 . 6_545 0 ?
Tb1 O3 Li1 6_545 . 8_455 107.60(12) ?
Tb1 O3 Li1 6_545 . 8_555 72.79(13) ?
Tb1 O3 Li2 6_545 . 3_556 97.8(2) ?
Tb1 O3 Li2 6_545 . 7_556 140.22(13) ?
Tb1 O3 O1 6_545 . 3_556 101.77(18) ?
Tb1 O3 O1 6_545 . 3_656 68.70(13) ?
Tb1 O3 O1 6_545 . 7_556 136.56(15) ?
Tb1 O3 O1 6_545 . 4_555 117.01(14) ?
Tb1 O3 O2 6_545 . 2_555 85.81(14) ?
Tb1 O3 O2 6_545 . 2_655 60.95(10) ?
Tb1 O3 O2 6_545 . 4_555 38.02(13) ?
Tb1 O3 O2 6_545 . 8_455 123.16(15) ?
Tb1 O3 O2 6_545 . 8_555 98.30(14) ?
Tb1 O3 O3 6_545 . 3_556 56.95(10) ?
Tb1 O3 O4 6_545 . . 38.88(13) ?
Tb1 O3 O4 6_545 . 3_556 80.63(17) ?
Tb1 O3 O4 6_545 . 3_656 38.82(12) ?
Tb1 O3 O5 6_545 . 8_455 138.2(2) ?
Tb1 O3 O5 6_545 . 8_555 93.43(17) ?
Tb1 O3 O6 6_545 . 7_556 159.3(2) ?
Tb1 O3 O6 6_545 . 8_455 165.58(15) ?
Tb1 O3 O6 6_545 . 8_555 122.41(14) ?
Tb1 O3 O7 6_545 . . 76.14(12) ?
Tb1 O3 O7 6_545 . 3_556 69.82(11) ?
Tb1 O3 O7 6_545 . 3_656 33.48(9) ?
Tb1 O3 O7 6_545 . 7_556 118.5(2) ?
Tb1 O3 O8 6_545 . 4_555 74.33(17) ?
Tb1 O3 O8 6_545 . 8_455 153.83(16) ?
Tb1 O3 Tb1 8_455 . 8_555 99.64(16) ?
Tb1 O3 Li1 8_455 . 2_555 50.79(6) ?
Tb1 O3 Li1 8_455 . 6_545 107.60(12) ?
Tb1 O3 Li1 8_455 . 8_455 0 ?
Tb1 O3 Li1 8_455 . 8_555 99.64(16) ?
Tb1 O3 Li2 8_455 . 3_556 98.76(12) ?
Tb1 O3 Li2 8_455 . 7_556 102.77(17) ?
Tb1 O3 O1 8_455 . 3_556 73.61(15) ?
Tb1 O3 O1 8_455 . 3_656 172.25(17) ?
Tb1 O3 O1 8_455 . 7_556 85.04(11) ?
Tb1 O3 O1 8_455 . 4_555 107.07(13) ?
Tb1 O3 O2 8_455 . 2_555 34.20(9) ?
Tb1 O3 O2 8_455 . 2_655 107.86(13) ?
Tb1 O3 O2 8_455 . 4_555 92.85(16) ?
Tb1 O3 O2 8_455 . 8_455 31.27(7) ?
Tb1 O3 O2 8_455 . 8_555 96.93(13) ?
Tb1 O3 O3 8_455 . 3_556 50.65(9) ?
Tb1 O3 O4 8_455 . . 76.28(16) ?
Tb1 O3 O4 8_455 . 3_556 34.50(12) ?
Tb1 O3 O4 8_455 . 3_656 135.1(2) ?
Tb1 O3 O5 8_455 . 8_455 31.82(13) ?
Tb1 O3 O5 8_455 . 8_555 135.81(19) ?
Tb1 O3 O6 8_455 . 7_556 89.91(16) ?
Tb1 O3 O6 8_455 . 8_455 68.78(10) ?
Tb1 O3 O6 8_455 . 8_555 127.55(14) ?
Tb1 O3 O7 8_455 . . 71.86(11) ?
Tb1 O3 O7 8_455 . 3_556 68.20(10) ?
Tb1 O3 O7 8_455 . 3_656 132.05(15) ?
Tb1 O3 O7 8_455 . 7_556 61.69(14) ?
Tb1 O3 O8 8_455 . 4_555 126.76(19) ?
Tb1 O3 O8 8_455 . 8_455 56.59(9) ?
Tb1 O3 Li1 8_555 . 2_555 51.42(10) ?
Tb1 O3 Li1 8_555 . 6_545 72.79(13) ?
Tb1 O3 Li1 8_555 . 8_455 99.64(16) ?
Tb1 O3 Li1 8_555 . 8_555 0 ?
Tb1 O3 Li2 8_555 . 3_556 161.2(2) ?
Tb1 O3 Li2 8_555 . 7_556 77.36(17) ?
Tb1 O3 O1 8_555 . 3_556 169.9(3) ?
Tb1 O3 O1 8_555 . 3_656 85.89(17) ?
Tb1 O3 O1 8_555 . 7_556 64.06(13) ?
Tb1 O3 O1 8_555 . 4_555 145.9(2) ?
Tb1 O3 O2 8_555 . 2_555 67.95(15) ?
Tb1 O3 O2 8_555 . 2_655 13.12(10) ?
Tb1 O3 O2 8_555 . 4_555 109.8(2) ?
Tb1 O3 O2 8_555 . 8_455 79.61(15) ?
Tb1 O3 O2 8_555 . 8_555 26.00(11) ?
Tb1 O3 O3 8_555 . 3_556 84.68(16) ?
Tb1 O3 O4 8_555 . . 56.21(17) ?
Tb1 O3 O4 8_555 . 3_556 112.0(2) ?
Tb1 O3 O4 8_555 . 3_656 50.50(14) ?
Tb1 O3 O5 8_555 . 8_455 113.2(2) ?
Tb1 O3 O5 8_555 . 8_555 49.57(15) ?
Tb1 O3 O6 8_555 . 7_556 93.8(2) ?
Tb1 O3 O6 8_555 . 8_455 121.28(18) ?
Tb1 O3 O6 8_555 . 8_555 82.18(15) ?
Tb1 O3 O7 8_555 . . 28.51(10) ?
Tb1 O3 O7 8_555 . 3_556 134.1(2) ?
Tb1 O3 O7 8_555 . 3_656 92.10(17) ?
Tb1 O3 O7 8_555 . 7_556 53.17(15) ?
Tb1 O3 O8 8_555 . 4_555 129.3(2) ?
Tb1 O3 O8 8_555 . 8_455 88.61(16) ?
Li1 O3 Li1 2_555 . 6_545 102.63(12) ?
Li1 O3 Li1 2_555 . 8_455 50.79(6) ?
Li1 O3 Li1 2_555 . 8_555 51.42(10) ?
Li1 O3 Li2 2_555 . 3_556 147.30(18) ?
Li1 O3 Li2 2_555 . 7_556 77.5(2) ?
Li1 O3 O1 2_555 . 3_556 123.68(18) ?
Li1 O3 O1 2_555 . 3_656 135.98(16) ?
Li1 O3 O1 2_555 . 7_556 53.33(9) ?
Li1 O3 O1 2_555 . 4_555 139.78(14) ?
Li1 O3 O2 2_555 . 2_555 30.66(9) ?
Li1 O3 O2 2_555 . 2_655 62.71(10) ?
Li1 O3 O2 2_555 . 4_555 120.44(19) ?
Li1 O3 O2 2_555 . 8_455 28.88(8) ?
Li1 O3 O2 2_555 . 8_555 46.87(9) ?
Li1 O3 O3 2_555 . 3_556 67.76(10) ?
Li1 O3 O4 2_555 . . 65.02(15) ?
Li1 O3 O4 2_555 . 3_556 76.99(15) ?
Li1 O3 O4 2_555 . 3_656 99.67(16) ?
Li1 O3 O5 2_555 . 8_455 62.96(14) ?
Li1 O3 O5 2_555 . 8_555 87.38(15) ?
Li1 O3 O6 2_555 . 7_556 79.59(15) ?
Li1 O3 O6 2_555 . 8_455 85.96(11) ?
Li1 O3 O6 2_555 . 8_555 100.23(11) ?
Li1 O3 O7 2_555 . . 29.45(8) ?
Li1 O3 O7 2_555 . 3_556 113.24(13) ?
Li1 O3 O7 2_555 . 3_656 134.60(15) ?
Li1 O3 O7 2_555 . 7_556 20.71(13) ?
Li1 O3 O8 2_555 . 4_555 175.6(2) ?
Li1 O3 O8 2_555 . 8_455 51.28(9) ?
Li1 O3 Li1 6_545 . 8_455 107.60(12) ?
Li1 O3 Li1 6_545 . 8_555 72.79(13) ?
Li1 O3 Li2 6_545 . 3_556 97.8(2) ?
Li1 O3 Li2 6_545 . 7_556 140.22(13) ?
Li1 O3 O1 6_545 . 3_556 101.77(18) ?
Li1 O3 O1 6_545 . 3_656 68.70(13) ?
Li1 O3 O1 6_545 . 7_556 136.56(15) ?
Li1 O3 O1 6_545 . 4_555 117.01(14) ?
Li1 O3 O2 6_545 . 2_555 85.81(14) ?
Li1 O3 O2 6_545 . 2_655 60.95(10) ?
Li1 O3 O2 6_545 . 4_555 38.02(13) ?
Li1 O3 O2 6_545 . 8_455 123.16(15) ?
Li1 O3 O2 6_545 . 8_555 98.30(14) ?
Li1 O3 O3 6_545 . 3_556 56.95(10) ?
Li1 O3 O4 6_545 . . 38.88(13) ?
Li1 O3 O4 6_545 . 3_556 80.63(17) ?
Li1 O3 O4 6_545 . 3_656 38.82(12) ?
Li1 O3 O5 6_545 . 8_455 138.2(2) ?
Li1 O3 O5 6_545 . 8_555 93.43(17) ?
Li1 O3 O6 6_545 . 7_556 159.3(2) ?
Li1 O3 O6 6_545 . 8_455 165.58(15) ?
Li1 O3 O6 6_545 . 8_555 122.41(14) ?
Li1 O3 O7 6_545 . . 76.14(12) ?
Li1 O3 O7 6_545 . 3_556 69.82(11) ?
Li1 O3 O7 6_545 . 3_656 33.48(9) ?
Li1 O3 O7 6_545 . 7_556 118.5(2) ?
Li1 O3 O8 6_545 . 4_555 74.33(17) ?
Li1 O3 O8 6_545 . 8_455 153.83(16) ?
Li1 O3 Li1 8_455 . 8_555 99.64(16) ?
Li1 O3 Li2 8_455 . 3_556 98.76(12) ?
Li1 O3 Li2 8_455 . 7_556 102.77(17) ?
Li1 O3 O1 8_455 . 3_556 73.61(15) ?
Li1 O3 O1 8_455 . 3_656 172.25(17) ?
Li1 O3 O1 8_455 . 7_556 85.04(11) ?
Li1 O3 O1 8_455 . 4_555 107.07(13) ?
Li1 O3 O2 8_455 . 2_555 34.20(9) ?
Li1 O3 O2 8_455 . 2_655 107.86(13) ?
Li1 O3 O2 8_455 . 4_555 92.85(16) ?
Li1 O3 O2 8_455 . 8_455 31.27(7) ?
Li1 O3 O2 8_455 . 8_555 96.93(13) ?
Li1 O3 O3 8_455 . 3_556 50.65(9) ?
Li1 O3 O4 8_455 . . 76.28(16) ?
Li1 O3 O4 8_455 . 3_556 34.50(12) ?
Li1 O3 O4 8_455 . 3_656 135.1(2) ?
Li1 O3 O5 8_455 . 8_455 31.82(13) ?
Li1 O3 O5 8_455 . 8_555 135.81(19) ?
Li1 O3 O6 8_455 . 7_556 89.91(16) ?
Li1 O3 O6 8_455 . 8_455 68.78(10) ?
Li1 O3 O6 8_455 . 8_555 127.55(14) ?
Li1 O3 O7 8_455 . . 71.86(11) ?
Li1 O3 O7 8_455 . 3_556 68.20(10) ?
Li1 O3 O7 8_455 . 3_656 132.05(15) ?
Li1 O3 O7 8_455 . 7_556 61.69(14) ?
Li1 O3 O8 8_455 . 4_555 126.76(19) ?
Li1 O3 O8 8_455 . 8_455 56.59(9) ?
Li1 O3 Li2 8_555 . 3_556 161.2(2) ?
Li1 O3 Li2 8_555 . 7_556 77.36(17) ?
Li1 O3 O1 8_555 . 3_556 169.9(3) ?
Li1 O3 O1 8_555 . 3_656 85.89(17) ?
Li1 O3 O1 8_555 . 7_556 64.06(13) ?
Li1 O3 O1 8_555 . 4_555 145.9(2) ?
Li1 O3 O2 8_555 . 2_555 67.95(15) ?
Li1 O3 O2 8_555 . 2_655 13.12(10) ?
Li1 O3 O2 8_555 . 4_555 109.8(2) ?
Li1 O3 O2 8_555 . 8_455 79.61(15) ?
Li1 O3 O2 8_555 . 8_555 26.00(11) ?
Li1 O3 O3 8_555 . 3_556 84.68(16) ?
Li1 O3 O4 8_555 . . 56.21(17) ?
Li1 O3 O4 8_555 . 3_556 112.0(2) ?
Li1 O3 O4 8_555 . 3_656 50.50(14) ?
Li1 O3 O5 8_555 . 8_455 113.2(2) ?
Li1 O3 O5 8_555 . 8_555 49.57(15) ?
Li1 O3 O6 8_555 . 7_556 93.8(2) ?
Li1 O3 O6 8_555 . 8_455 121.28(18) ?
Li1 O3 O6 8_555 . 8_555 82.18(15) ?
Li1 O3 O7 8_555 . . 28.51(10) ?
Li1 O3 O7 8_555 . 3_556 134.1(2) ?
Li1 O3 O7 8_555 . 3_656 92.10(17) ?
Li1 O3 O7 8_555 . 7_556 53.17(15) ?
Li1 O3 O8 8_555 . 4_555 129.3(2) ?
Li1 O3 O8 8_555 . 8_455 88.61(16) ?
Li2 O3 Li2 3_556 . 7_556 102.3(3) ?
Li2 O3 O1 3_556 . 3_556 25.41(13) ?
Li2 O3 O1 3_556 . 3_656 75.42(15) ?
Li2 O3 O1 3_556 . 7_556 121.7(3) ?
Li2 O3 O1 3_556 . 4_555 26.10(19) ?
Li2 O3 O2 3_556 . 2_555 128.72(16) ?
Li2 O3 O2 3_556 . 2_655 149.8(2) ?
Li2 O3 O2 3_556 . 4_555 65.3(3) ?
Li2 O3 O2 3_556 . 8_455 118.8(2) ?
Li2 O3 O2 3_556 . 8_555 152.9(2) ?
Li2 O3 O3 3_556 . 3_556 104.15(18) ?
Li2 O3 O4 3_556 . . 125.5(3) ?
Li2 O3 O4 3_556 . 3_556 81.56(17) ?
Li2 O3 O4 3_556 . 3_656 112.2(2) ?
Li2 O3 O5 3_556 . 8_455 84.8(2) ?
Li2 O3 O5 3_556 . 8_555 116.73(19) ?
Li2 O3 O6 3_556 . 7_556 90.1(3) ?
Li2 O3 O6 3_556 . 8_455 69.6(2) ?
Li2 O3 O6 3_556 . 8_555 89.74(18) ?
Li2 O3 O7 3_556 . . 166.17(19) ?
Li2 O3 O7 3_556 . 3_556 51.50(16) ?
Li2 O3 O7 3_556 . 3_656 72.5(2) ?
Li2 O3 O7 3_556 . 7_556 142.0(3) ?
Li2 O3 O8 3_556 . 4_555 32.4(2) ?
Li2 O3 O8 3_556 . 8_455 104.9(3) ?
Li2 O3 O1 7_556 . 3_556 111.1(2) ?
Li2 O3 O1 7_556 . 3_656 83.66(19) ?
Li2 O3 O1 7_556 . 7_556 24.1(2) ?
Li2 O3 O1 7_556 . 4_555 76.38(19) ?
Li2 O3 O2 7_556 . 2_555 106.7(2) ?
Li2 O3 O2 7_556 . 2_655 85.78(14) ?
Li2 O3 O2 7_556 . 4_555 161.6(3) ?
Li2 O3 O2 7_556 . 8_455 75.12(19) ?
Li2 O3 O2 7_556 . 8_555 52.41(16) ?
Li2 O3 O3 7_556 . 3_556 144.9(2) ?
Li2 O3 O4 7_556 . . 132.0(2) ?
Li2 O3 O4 7_556 . 3_556 135.9(2) ?
Li2 O3 O4 7_556 . 3_656 101.46(16) ?
Li2 O3 O5 7_556 . 8_455 78.04(17) ?
Li2 O3 O5 7_556 . 8_555 46.84(13) ?
Li2 O3 O6 7_556 . 7_556 19.48(11) ?
Li2 O3 O6 7_556 . 8_455 52.57(9) ?
Li2 O3 O6 7_556 . 8_555 25.89(17) ?
Li2 O3 O7 7_556 . . 89.9(2) ?
Li2 O3 O7 7_556 . 3_556 147.42(17) ?
Li2 O3 O7 7_556 . 3_656 125.17(19) ?
Li2 O3 O7 7_556 . 7_556 56.8(2) ?
Li2 O3 O8 7_556 . 4_555 106.9(3) ?
Li2 O3 O8 7_556 . 8_455 46.26(15) ?
O1 O3 O1 3_556 . 3_656 100.2(2) ?
O1 O3 O1 3_556 . 7_556 121.6(2) ?
O1 O3 O1 3_556 . 4_555 44.08(16) ?
O1 O3 O2 3_556 . 2_555 103.6(2) ?
O1 O3 O2 3_556 . 2_655 162.5(2) ?
O1 O3 O2 3_556 . 4_555 63.90(19) ?
O1 O3 O2 3_556 . 8_455 97.03(18) ?
O1 O3 O2 3_556 . 8_555 159.6(2) ?
O1 O3 O3 3_556 . 3_556 85.27(18) ?
O1 O3 O4 3_556 . . 114.2(2) ?
O1 O3 O4 3_556 . 3_556 58.21(19) ?
O1 O3 O4 3_556 . 3_656 129.7(2) ?
O1 O3 O5 3_556 . 8_455 64.98(19) ?
O1 O3 O5 3_556 . 8_555 140.3(3) ?
O1 O3 O6 3_556 . 7_556 93.6(2) ?
O1 O3 O6 3_556 . 8_455 63.83(16) ?
O1 O3 O6 3_556 . 8_555 107.8(2) ?
O1 O3 O7 3_556 . . 142.8(2) ?
O1 O3 O7 3_556 . 3_556 36.75(15) ?
O1 O3 O7 3_556 . 3_656 87.28(18) ?
O1 O3 O7 3_556 . 7_556 126.2(2) ?
O1 O3 O8 3_556 . 4_555 54.80(18) ?
O1 O3 O8 3_556 . 8_455 93.59(18) ?
O1 O3 O1 3_656 . 7_556 102.34(15) ?
O1 O3 O1 3_656 . 4_555 69.95(14) ?
O1 O3 O2 3_656 . 2_555 148.1(2) ?
O1 O3 O2 3_656 . 2_655 76.65(14) ?
O1 O3 O2 3_656 . 4_555 80.11(18) ?
O1 O3 O2 3_656 . 8_455 156.43(17) ?
O1 O3 O2 3_656 . 8_555 90.42(15) ?
O1 O3 O3 3_656 . 3_556 125.21(17) ?
O1 O3 O4 3_656 . . 102.7(2) ?
O1 O3 O4 3_656 . 3_556 138.1(2) ?
O1 O3 O4 3_656 . 3_656 45.86(15) ?
O1 O3 O5 3_656 . 8_455 149.5(2) ?
O1 O3 O5 3_656 . 8_555 51.91(15) ?
O1 O3 O6 3_656 . 7_556 95.16(19) ?
O1 O3 O6 3_656 . 8_455 113.01(17) ?
O1 O3 O6 3_656 . 8_555 58.31(13) ?
O1 O3 O7 3_656 . . 112.87(17) ?
O1 O3 O7 3_656 . 3_556 104.05(15) ?
O1 O3 O7 3_656 . 3_656 41.65(12) ?
O1 O3 O7 3_656 . 7_556 126.0(2) ?
O1 O3 O8 3_656 . 4_555 46.17(15) ?
O1 O3 O8 3_656 . 8_455 129.45(17) ?
O1 O3 O1 7_556 . 4_555 97.13(14) ?
O1 O3 O2 7_556 . 2_555 82.85(14) ?
O1 O3 O2 7_556 . 2_655 75.61(12) ?
O1 O3 O2 7_556 . 4_555 172.9(2) ?
O1 O3 O2 7_556 . 8_455 54.54(11) ?
O1 O3 O2 7_556 . 8_555 38.28(11) ?
O1 O3 O3 7_556 . 3_556 120.86(14) ?
O1 O3 O4 7_556 . . 112.0(2) ?
O1 O3 O4 7_556 . 3_556 119.51(19) ?
O1 O3 O4 7_556 . 3_656 103.78(17) ?
O1 O3 O5 7_556 . 8_455 68.59(15) ?
O1 O3 O5 7_556 . 8_555 54.71(14) ?
O1 O3 O6 7_556 . 7_556 31.58(14) ?
O1 O3 O6 7_556 . 8_455 57.82(11) ?
O1 O3 O6 7_556 . 8_555 48.42(10) ?
O1 O3 O7 7_556 . . 68.61(13) ?
O1 O3 O7 7_556 . 3_556 148.80(15) ?
O1 O3 O7 7_556 . 3_656 140.37(15) ?
O1 O3 O7 7_556 . 7_556 32.65(15) ?
O1 O3 O8 7_556 . 4_555 131.0(2) ?
O1 O3 O8 7_556 . 8_455 33.63(10) ?
O1 O3 O2 4_555 . 2_555 141.27(17) ?
O1 O3 O2 4_555 . 2_655 143.46(15) ?
O1 O3 O2 4_555 . 4_555 89.96(18) ?
O1 O3 O2 4_555 . 8_455 113.72(15) ?
O1 O3 O2 4_555 . 8_555 127.20(16) ?
O1 O3 O3 4_555 . 3_556 128.80(15) ?
O1 O3 O4 4_555 . . 150.8(2) ?
O1 O3 O4 4_555 . 3_556 101.96(19) ?
O1 O3 O4 4_555 . 3_656 115.09(19) ?
O1 O3 O5 4_555 . 8_455 82.03(18) ?
O1 O3 O5 4_555 . 8_555 96.35(18) ?
O1 O3 O6 4_555 . 7_556 65.92(17) ?
O1 O3 O6 4_555 . 8_455 53.84(11) ?
O1 O3 O6 4_555 . 8_555 64.84(12) ?
O1 O3 O7 4_555 . . 165.70(17) ?
O1 O3 O7 4_555 . 3_556 76.82(13) ?
O1 O3 O7 4_555 . 3_656 85.60(14) ?
O1 O3 O7 4_555 . 7_556 124.1(2) ?
O1 O3 O8 4_555 . 4_555 42.84(16) ?
O1 O3 O8 4_555 . 8_455 88.73(14) ?
O2 O3 O2 2_555 . 2_655 74.29(14) ?
O2 O3 O2 2_555 . 4_555 91.59(19) ?
O2 O3 O2 2_555 . 8_455 37.50(12) ?
O2 O3 O2 2_555 . 8_555 74.17(14) ?
O2 O3 O3 2_555 . 3_556 38.13(12) ?
O2 O3 O4 2_555 . . 47.84(16) ?
O2 O3 O4 2_555 . 3_556 48.39(16) ?
O2 O3 O4 2_555 . 3_656 102.3(2) ?
O2 O3 O5 2_555 . 8_455 61.79(17) ?
O2 O3 O5 2_555 . 8_555 114.0(2) ?
O2 O3 O6 2_555 . 7_556 104.1(2) ?
O2 O3 O6 2_555 . 8_455 96.49(15) ?
O2 O3 O6 2_555 . 8_555 130.74(16) ?
O2 O3 O7 2_555 . . 39.44(12) ?
O2 O3 O7 2_555 . 3_556 83.49(14) ?
O2 O3 O7 2_555 . 3_656 118.66(18) ?
O2 O3 O7 2_555 . 7_556 50.53(16) ?
O2 O3 O8 2_555 . 4_555 145.1(2) ?
O2 O3 O8 2_555 . 8_455 69.93(14) ?
O2 O3 O2 2_655 . 4_555 98.69(19) ?
O2 O3 O2 2_655 . 8_455 91.44(13) ?
O2 O3 O2 2_655 . 8_555 37.37(11) ?
O2 O3 O3 2_655 . 3_556 82.86(13) ?
O2 O3 O4 2_655 . . 51.30(16) ?
O2 O3 O4 2_655 . 3_556 112.9(2) ?
O2 O3 O4 2_655 . 3_656 37.77(14) ?
O2 O3 O5 2_655 . 8_455 125.4(2) ?
O2 O3 O5 2_655 . 8_555 49.92(15) ?
O2 O3 O6 2_655 . 7_556 103.71(19) ?
O2 O3 O6 2_655 . 8_455 133.39(15) ?
O2 O3 O6 2_655 . 8_555 85.34(13) ?
O2 O3 O7 2_655 . . 36.21(10) ?
O2 O3 O7 2_655 . 3_556 126.74(16) ?
O2 O3 O7 2_655 . 3_656 79.00(13) ?
O2 O3 O7 2_655 . 7_556 66.21(16) ?
O2 O3 O8 2_655 . 4_555 117.4(2) ?
O2 O3 O8 2_655 . 8_455 101.67(14) ?
O2 O3 O2 4_555 . 8_455 122.27(19) ?
O2 O3 O2 4_555 . 8_555 135.7(2) ?
O2 O3 O3 4_555 . 3_556 53.46(15) ?
O2 O3 O4 4_555 . . 60.9(2) ?
O2 O3 O4 4_555 . 3_556 58.47(18) ?
O2 O3 O4 4_555 . 3_656 73.02(19) ?
O2 O3 O5 4_555 . 8_455 112.6(2) ?
O2 O3 O5 4_555 . 8_555 124.7(2) ?
O2 O3 O6 4_555 . 7_556 155.4(3) ?
O2 O3 O6 4_555 . 8_455 127.6(2) ?
O2 O3 O6 4_555 . 8_555 136.2(2) ?
O2 O3 O7 4_555 . . 104.3(2) ?
O2 O3 O7 4_555 . 3_556 33.47(14) ?
O2 O3 O7 4_555 . 3_656 40.00(14) ?
O2 O3 O7 4_555 . 7_556 141.1(3) ?
O2 O3 O8 4_555 . 4_555 55.27(19) ?
O2 O3 O8 4_555 . 8_455 147.3(2) ?
O2 O3 O2 8_455 . 8_555 68.58(12) ?
O2 O3 O3 8_455 . 3_556 72.07(12) ?
O2 O3 O4 8_455 . . 84.54(18) ?
O2 O3 O4 8_455 . 3_556 65.21(16) ?
O2 O3 O4 8_455 . 3_656 128.54(19) ?
O2 O3 O5 8_455 . 8_455 34.08(14) ?
O2 O3 O5 8_455 . 8_555 104.94(17) ?
O2 O3 O6 8_455 . 7_556 67.63(16) ?
O2 O3 O6 8_455 . 8_455 61.21(12) ?
O2 O3 O6 8_455 . 8_555 101.01(13) ?
O2 O3 O7 8_455 . . 57.81(12) ?
O2 O3 O7 8_455 . 3_556 99.38(13) ?
O2 O3 O7 8_455 . 3_656 156.12(17) ?
O2 O3 O7 8_455 . 7_556 31.58(13) ?
O2 O3 O8 8_455 . 4_555 151.1(2) ?
O2 O3 O8 8_455 . 8_455 32.67(10) ?
O2 O3 O3 8_555 . 3_556 102.90(15) ?
O2 O3 O4 8_555 . . 79.79(18) ?
O2 O3 O4 8_555 . 3_556 122.6(2) ?
O2 O3 O4 8_555 . 3_656 69.72(16) ?
O2 O3 O5 8_555 . 8_455 97.34(18) ?
O2 O3 O5 8_555 . 8_555 40.62(14) ?
O2 O3 O6 8_555 . 7_556 67.89(17) ?
O2 O3 O6 8_555 . 8_455 96.02(14) ?
O2 O3 O6 8_555 . 8_555 63.21(12) ?
O2 O3 O7 8_555 . . 40.81(12) ?
O2 O3 O7 8_555 . 3_556 155.57(17) ?
O2 O3 O7 8_555 . 3_656 111.82(15) ?
O2 O3 O7 8_555 . 7_556 37.21(14) ?
O2 O3 O8 8_555 . 4_555 136.1(2) ?
O2 O3 O8 8_555 . 8_455 66.41(12) ?
O3 O3 O4 3_556 . . 32.85(15) ?
O3 O3 O4 3_556 . 3_556 31.04(15) ?
O3 O3 O4 3_556 . 3_656 89.47(17) ?
O3 O3 O5 3_556 . 8_455 81.80(17) ?
O3 O3 O5 3_556 . 8_555 132.8(2) ?
O3 O3 O6 3_556 . 7_556 139.2(2) ?
O3 O3 O6 3_556 . 8_455 117.87(14) ?
O3 O3 O6 3_556 . 8_555 166.11(16) ?
O3 O3 O7 3_556 . . 62.09(12) ?
O3 O3 O7 3_556 . 3_556 52.67(11) ?
O3 O3 O7 3_556 . 3_656 84.97(14) ?
O3 O3 O7 3_556 . 7_556 88.29(18) ?
O3 O3 O8 3_556 . 4_555 107.88(19) ?
O3 O3 O8 3_556 . 8_455 104.12(14) ?
O4 O3 O4 . . 3_556 63.9(2) ?
O4 O3 O4 . . 3_656 59.45(19) ?
O4 O3 O5 . . 8_455 107.7(2) ?
O4 O3 O5 . . 8_555 100.7(2) ?
O4 O3 O6 . . 7_556 143.0(3) ?
O4 O3 O6 . . 8_455 144.1(2) ?
O4 O3 O6 . . 8_555 136.6(2) ?
O4 O3 O7 . . . 43.43(16) ?
O4 O3 O7 . . 3_556 77.89(18) ?
O4 O3 O7 . . 3_656 72.37(18) ?
O4 O3 O7 . . 7_556 83.6(2) ?
O4 O3 O8 . . 4_555 111.4(2) ?
O4 O3 O8 . . 8_455 115.2(2) ?
O4 O3 O4 3_556 . 3_656 117.9(2) ?
O4 O3 O5 3_556 . 8_455 58.34(18) ?
O4 O3 O5 3_556 . 8_555 161.5(3) ?
O4 O3 O6 3_556 . 7_556 119.6(2) ?
O4 O3 O6 3_556 . 8_455 90.23(18) ?
O4 O3 O6 3_556 . 8_555 156.5(2) ?
O4 O3 O7 3_556 . . 85.15(18) ?
O4 O3 O7 3_556 . 3_556 36.45(14) ?
O4 O3 O7 3_556 . 3_656 98.21(19) ?
O4 O3 O7 3_556 . 7_556 93.2(2) ?
O4 O3 O8 3_556 . 4_555 99.3(2) ?
O4 O3 O8 3_556 . 8_455 89.91(17) ?
O4 O3 O5 3_656 . 8_455 162.5(3) ?
O4 O3 O5 3_656 . 8_555 54.63(17) ?
O4 O3 O6 3_656 . 7_556 120.5(2) ?
O4 O3 O6 3_656 . 8_455 151.9(2) ?
O4 O3 O6 3_656 . 8_555 85.65(16) ?
O4 O3 O7 3_656 . . 70.99(16) ?
O4 O3 O7 3_656 . 3_556 106.48(18) ?
O4 O3 O7 3_656 . 3_656 42.40(14) ?
O4 O3 O7 3_656 . 7_556 103.5(2) ?
O4 O3 O8 3_656 . 4_555 80.0(2) ?
O4 O3 O8 3_656 . 8_455 135.90(19) ?
O5 O3 O5 8_455 . 8_555 122.7(2) ?
O5 O3 O6 8_455 . 7_556 61.38(18) ?
O5 O3 O6 8_455 . 8_455 36.96(15) ?
O5 O3 O6 8_455 . 8_555 99.26(18) ?
O5 O3 O7 8_455 . . 91.47(18) ?
O5 O3 O7 8_455 . 3_556 80.23(16) ?
O5 O3 O7 8_455 . 3_656 150.0(2) ?
O5 O3 O7 8_455 . 7_556 61.27(18) ?
O5 O3 O8 8_455 . 4_555 117.2(2) ?
O5 O3 O8 8_455 . 8_455 34.99(13) ?
O5 O3 O6 8_555 . 7_556 65.95(18) ?
O5 O3 O6 8_555 . 8_455 98.56(18) ?
O5 O3 O6 8_555 . 8_555 36.06(14) ?
O5 O3 O7 8_555 . . 76.41(17) ?
O5 O3 O7 8_555 . 3_556 155.4(2) ?
O5 O3 O7 8_555 . 3_656 85.67(16) ?
O5 O3 O7 8_555 . 7_556 74.13(19) ?
O5 O3 O8 8_555 . 4_555 95.9(2) ?
O5 O3 O8 8_555 . 8_455 87.90(16) ?
O6 O3 O6 7_556 . 8_455 33.09(14) ?
O6 O3 O6 7_556 . 8_555 38.09(14) ?
O6 O3 O7 7_556 . . 99.79(19) ?
O6 O3 O7 7_556 . 3_556 128.7(2) ?
O6 O3 O7 7_556 . 3_656 135.8(2) ?
O6 O3 O7 7_556 . 7_556 59.87(19) ?
O6 O3 O8 7_556 . 4_555 104.4(2) ?
O6 O3 O8 7_556 . 8_455 35.17(14) ?
O6 O3 O6 8_455 . 8_555 66.22(12) ?
O6 O3 O7 8_455 . . 114.41(15) ?
O6 O3 O7 8_455 . 3_556 96.23(13) ?
O6 O3 O7 8_455 . 3_656 139.43(17) ?
O6 O3 O7 8_455 . 7_556 72.86(17) ?
O6 O3 O8 8_455 . 4_555 96.40(19) ?
O6 O3 O8 8_455 . 8_455 35.71(10) ?
O6 O3 O7 8_555 . . 104.02(14) ?
O6 O3 O7 8_555 . 3_556 141.22(16) ?
O6 O3 O7 8_555 . 3_656 99.96(14) ?
O6 O3 O7 8_555 . 7_556 80.25(17) ?
O6 O3 O8 8_555 . 4_555 84.08(18) ?
O6 O3 O8 8_555 . 8_455 71.16(12) ?
O7 O3 O7 . . 3_556 114.76(16) ?
O7 O3 O7 . . 3_656 105.83(16) ?
O7 O3 O7 . . 7_556 42.37(16) ?
O7 O3 O8 . . 4_555 148.9(2) ?
O7 O3 O8 . . 8_455 78.80(13) ?
O7 O3 O7 3_556 . 3_656 70.39(12) ?
O7 O3 O7 3_556 . 7_556 129.35(19) ?
O7 O3 O8 3_556 . 4_555 62.93(16) ?
O7 O3 O8 3_556 . 8_455 115.17(14) ?
O7 O3 O7 3_656 . 7_556 145.1(2) ?
O7 O3 O8 3_656 . 4_555 43.14(16) ?
O7 O3 O8 3_656 . 8_455 170.91(17) ?
O7 O3 O8 7_556 . 4_555 163.6(3) ?
O7 O3 O8 7_556 . 8_455 37.26(15) ?
O8 O3 O8 4_555 . 8_455 131.6(2) ?
W1 O4 W1 2_555 . 2_655 119.4(2) ?
W1 O4 W1 2_555 . 4_555 106.9(2) ?
W1 O4 W1 2_555 . 4_655 171.0(2) ?
W1 O4 W2 2_555 . 2_655 71.95(17) ?
W1 O4 W2 2_555 . 6_545 73.07(17) ?
W1 O4 W2 2_555 . 8_455 93.21(19) ?
W1 O4 Ba1 2_555 . 5_545 73.44(18) ?
W1 O4 Tb1 2_555 . 2_555 60.65(15) ?
W1 O4 Tb1 2_555 . 6_445 60.73(15) ?
W1 O4 Tb1 2_555 . 6_545 131.9(3) ?
W1 O4 Tb1 2_555 . 8_455 54.72(15) ?
W1 O4 Tb1 2_555 . 8_555 119.7(3) ?
W1 O4 Li1 2_555 . 2_555 60.65(15) ?
W1 O4 Li1 2_555 . 6_445 60.73(15) ?
W1 O4 Li1 2_555 . 6_545 131.9(3) ?
W1 O4 Li1 2_555 . 8_455 54.72(15) ?
W1 O4 Li1 2_555 . 8_555 119.7(3) ?
W1 O4 Li2 2_555 . . 32.89(14) ?
W1 O4 O1 2_555 . . 37.46(16) ?
W1 O4 O1 2_555 . 3_556 105.9(2) ?
W1 O4 O2 2_555 . 2_555 37.94(16) ?
W1 O4 O2 2_555 . 2_655 114.8(2) ?
W1 O4 O2 2_555 . 6_545 110.6(2) ?
W1 O4 O2 2_555 . 4_555 117.1(3) ?
W1 O4 O2 2_555 . 8_555 105.8(2) ?
W1 O4 O3 2_555 . . 121.3(3) ?
W1 O4 O3 2_555 . 3_556 35.33(15) ?
W1 O4 O3 2_555 . 3_656 116.9(3) ?
W1 O4 O4 2_555 . 3_556 71.8(2) ?
W1 O4 O4 2_555 . 3_656 165.5(3) ?
W1 O4 O5 2_555 . 6_545 80.6(2) ?
W1 O4 O5 2_555 . 8_455 84.0(2) ?
W1 O4 O5 2_555 . 8_555 138.3(2) ?
W1 O4 O6 2_555 . . 52.61(16) ?
W1 O4 O7 2_555 . . 71.9(2) ?
W1 O4 O7 2_555 . 5_445 77.96(19) ?
W1 O4 O7 2_555 . 5_545 128.2(2) ?
W1 O4 O7 2_555 . 3_556 89.6(2) ?
W1 O4 O7 2_555 . 3_656 149.7(2) ?
W1 O4 O7 2_555 . 7_556 89.0(2) ?
W1 O4 O8 2_555 . 2_555 3.99(12) ?
W1 O4 O8 2_555 . 2_655 82.1(2) ?
W1 O4 O8 2_555 . 4_555 137.7(2) ?
W1 O4 W1 2_655 . 4_555 133.53(17) ?
W1 O4 W1 2_655 . 4_655 52.12(6) ?
W1 O4 W2 2_655 . 2_655 54.32(7) ?
W1 O4 W2 2_655 . 6_545 104.03(13) ?
W1 O4 W2 2_655 . 8_455 113.78(12) ?
W1 O4 Ba1 2_655 . 5_545 56.76(8) ?
W1 O4 Tb1 2_655 . 2_555 98.59(11) ?
W1 O4 Tb1 2_655 . 6_445 155.26(15) ?
W1 O4 Tb1 2_655 . 6_545 67.20(12) ?
W1 O4 Tb1 2_655 . 8_455 150.53(14) ?
W1 O4 Tb1 2_655 . 8_555 64.36(12) ?
W1 O4 Li1 2_655 . 2_555 98.59(11) ?
W1 O4 Li1 2_655 . 6_445 155.26(15) ?
W1 O4 Li1 2_655 . 6_545 67.20(12) ?
W1 O4 Li1 2_655 . 8_455 150.53(14) ?
W1 O4 Li1 2_655 . 8_555 64.36(12) ?
W1 O4 Li2 2_655 . . 86.46(11) ?
W1 O4 O1 2_655 . . 82.74(17) ?
W1 O4 O1 2_655 . 3_556 134.13(15) ?
W1 O4 O2 2_655 . 2_555 126.1(2) ?
W1 O4 O2 2_655 . 2_655 26.65(10) ?
W1 O4 O2 2_655 . 6_545 90.90(13) ?
W1 O4 O2 2_655 . 4_555 115.35(19) ?
W1 O4 O2 2_655 . 8_555 64.08(10) ?
W1 O4 O3 2_655 . . 108.06(19) ?
W1 O4 O3 2_655 . 3_556 135.7(2) ?
W1 O4 O3 2_655 . 3_656 24.52(11) ?
W1 O4 O4 2_655 . 3_556 168.0(2) ?
W1 O4 O4 2_655 . 3_656 47.00(14) ?
W1 O4 O5 2_655 . 6_545 83.62(17) ?
W1 O4 O5 2_655 . 8_455 135.25(15) ?
W1 O4 O5 2_655 . 8_555 67.52(11) ?
W1 O4 O6 2_655 . . 70.67(11) ?
W1 O4 O7 2_655 . . 70.10(15) ?
W1 O4 O7 2_655 . 5_445 123.97(15) ?
W1 O4 O7 2_655 . 5_545 56.46(9) ?
W1 O4 O7 2_655 . 3_556 143.10(14) ?
W1 O4 O7 2_655 . 3_656 76.42(11) ?
W1 O4 O7 2_655 . 7_556 99.15(14) ?
W1 O4 O8 2_655 . 2_555 116.20(15) ?
W1 O4 O8 2_655 . 2_655 37.32(9) ?
W1 O4 O8 2_655 . 4_555 102.94(13) ?
W1 O4 W1 4_555 . 4_655 81.44(12) ?
W1 O4 W2 4_555 . 2_655 149.35(18) ?
W1 O4 W2 4_555 . 6_545 92.81(13) ?
W1 O4 W2 4_555 . 8_455 56.32(9) ?
W1 O4 Ba1 4_555 . 5_545 151.35(17) ?
W1 O4 Tb1 4_555 . 2_555 100.08(14) ?
W1 O4 Tb1 4_555 . 6_445 56.14(9) ?
W1 O4 Tb1 4_555 . 6_545 85.95(16) ?
W1 O4 Tb1 4_555 . 8_455 59.30(10) ?
W1 O4 Tb1 4_555 . 8_555 89.89(18) ?
W1 O4 Li1 4_555 . 2_555 100.08(14) ?
W1 O4 Li1 4_555 . 6_445 56.14(9) ?
W1 O4 Li1 4_555 . 6_545 85.95(16) ?
W1 O4 Li1 4_555 . 8_455 59.30(10) ?
W1 O4 Li1 4_555 . 8_555 89.89(18) ?
W1 O4 Li2 4_555 . . 139.58(16) ?
W1 O4 O1 4_555 . . 143.7(2) ?
W1 O4 O1 4_555 . 3_556 3.35(8) ?
W1 O4 O2 4_555 . 2_555 87.9(2) ?
W1 O4 O2 4_555 . 2_655 126.6(2) ?
W1 O4 O2 4_555 . 6_545 76.24(13) ?
W1 O4 O2 4_555 . 4_555 36.06(13) ?
W1 O4 O2 4_555 . 8_555 100.61(16) ?
W1 O4 O3 4_555 . . 35.73(13) ?
W1 O4 O3 4_555 . 3_556 85.78(18) ?
W1 O4 O3 4_555 . 3_656 130.8(2) ?
W1 O4 O4 4_555 . 3_556 35.07(13) ?
W1 O4 O4 4_555 . 3_656 86.53(19) ?
W1 O4 O5 4_555 . 6_545 109.3(2) ?
W1 O4 O5 4_555 . 8_455 42.16(10) ?
W1 O4 O5 4_555 . 8_555 75.47(14) ?
W1 O4 O6 4_555 . . 147.00(17) ?
W1 O4 O7 4_555 . . 124.8(2) ?
W1 O4 O7 4_555 . 5_445 67.98(13) ?
W1 O4 O7 4_555 . 5_545 98.61(15) ?
W1 O4 O7 4_555 . 3_556 33.03(9) ?
W1 O4 O7 4_555 . 3_656 65.07(13) ?
W1 O4 O7 4_555 . 7_556 76.32(15) ?
W1 O4 O8 4_555 . 2_555 109.80(16) ?
W1 O4 O8 4_555 . 2_655 168.4(2) ?
W1 O4 O8 4_555 . 4_555 30.96(9) ?
W1 O4 W2 4_655 . 2_655 99.14(11) ?
W1 O4 W2 4_655 . 6_545 110.55(12) ?
W1 O4 W2 4_655 . 8_455 88.62(10) ?
W1 O4 Ba1 4_655 . 5_545 100.98(11) ?
W1 O4 Tb1 4_655 . 2_555 115.23(12) ?
W1 O4 Tb1 4_655 . 6_445 128.13(13) ?
W1 O4 Tb1 4_655 . 6_545 50.71(10) ?
W1 O4 Tb1 4_655 . 8_455 130.41(13) ?
W1 O4 Tb1 4_655 . 8_555 55.70(11) ?
W1 O4 Li1 4_655 . 2_555 115.23(12) ?
W1 O4 Li1 4_655 . 6_445 128.13(13) ?
W1 O4 Li1 4_655 . 6_545 50.71(10) ?
W1 O4 Li1 4_655 . 8_455 130.41(13) ?
W1 O4 Li1 4_655 . 8_555 55.70(11) ?
W1 O4 Li2 4_655 . . 138.42(14) ?
W1 O4 O1 4_655 . . 134.7(2) ?
W1 O4 O1 4_655 . 3_556 82.26(11) ?
W1 O4 O2 4_655 . 2_555 141.8(2) ?
W1 O4 O2 4_655 . 2_655 56.34(12) ?
W1 O4 O2 4_655 . 6_545 74.28(11) ?
W1 O4 O2 4_655 . 4_555 71.60(15) ?
W1 O4 O2 4_655 . 8_555 68.65(10) ?
W1 O4 O3 4_655 . . 63.67(15) ?
W1 O4 O3 4_655 . 3_556 151.9(2) ?
W1 O4 O3 4_655 . 3_656 57.07(13) ?
W1 O4 O4 4_655 . 3_556 116.45(19) ?
W1 O4 O4 4_655 . 3_656 5.49(12) ?
W1 O4 O5 4_655 . 6_545 100.09(17) ?
W1 O4 O5 4_655 . 8_455 100.58(13) ?
W1 O4 O5 4_655 . 8_555 39.39(8) ?
W1 O4 O6 4_655 . . 118.42(13) ?
W1 O4 O7 4_655 . . 100.70(17) ?
W1 O4 O7 4_655 . 5_445 108.93(13) ?
W1 O4 O7 4_655 . 5_545 51.85(9) ?
W1 O4 O7 4_655 . 3_556 99.33(12) ?
W1 O4 O7 4_655 . 3_656 37.08(8) ?
W1 O4 O7 4_655 . 7_556 89.67(14) ?
W1 O4 O8 4_655 . 2_555 167.16(16) ?
W1 O4 O8 4_655 . 2_655 89.16(13) ?
W1 O4 O8 4_655 . 4_555 50.90(9) ?
W2 O4 W2 2_655 . 6_545 115.05(14) ?
W2 O4 W2 2_655 . 8_455 93.03(10) ?
W2 O4 Ba1 2_655 . 5_545 59.01(8) ?
W2 O4 Tb1 2_655 . 2_555 51.69(6) ?
W2 O4 Tb1 2_655 . 6_445 132.67(14) ?
W2 O4 Tb1 2_655 . 6_545 118.29(19) ?
W2 O4 Tb1 2_655 . 8_455 100.79(11) ?
W2 O4 Tb1 2_655 . 8_555 66.49(12) ?
W2 O4 Li1 2_655 . 2_555 51.69(6) ?
W2 O4 Li1 2_655 . 6_445 132.67(14) ?
W2 O4 Li1 2_655 . 6_545 118.29(19) ?
W2 O4 Li1 2_655 . 8_455 100.79(11) ?
W2 O4 Li1 2_655 . 8_555 66.49(12) ?
W2 O4 Li2 2_655 . . 43.82(18) ?
W2 O4 O1 2_655 . . 46.98(14) ?
W2 O4 O1 2_655 . 3_556 146.05(16) ?
W2 O4 O2 2_655 . 2_555 72.62(16) ?
W2 O4 O2 2_655 . 2_655 42.93(11) ?
W2 O4 O2 2_655 . 6_545 133.72(16) ?
W2 O4 O2 2_655 . 4_555 169.7(2) ?
W2 O4 O2 2_655 . 8_555 52.86(10) ?
W2 O4 O3 2_655 . . 117.5(2) ?
W2 O4 O3 2_655 . 3_556 104.52(19) ?
W2 O4 O3 2_655 . 3_656 69.89(15) ?
W2 O4 O4 2_655 . 3_556 131.9(2) ?
W2 O4 O4 2_655 . 3_656 93.72(17) ?
W2 O4 O5 2_655 . 6_545 100.79(19) ?
W2 O4 O5 2_655 . 8_455 108.80(13) ?
W2 O4 O5 2_655 . 8_555 85.63(12) ?
W2 O4 O6 2_655 . . 19.49(7) ?
W2 O4 O7 2_655 . . 24.68(13) ?
W2 O4 O7 2_655 . 5_445 137.72(17) ?
W2 O4 O7 2_655 . 5_545 105.77(14) ?
W2 O4 O7 2_655 . 3_556 161.26(15) ?
W2 O4 O7 2_655 . 3_656 130.55(15) ?
W2 O4 O7 2_655 . 7_556 73.04(13) ?
W2 O4 O8 2_655 . 2_555 68.03(11) ?
W2 O4 O8 2_655 . 2_655 26.07(9) ?
W2 O4 O8 2_655 . 4_555 142.42(15) ?
W2 O4 W2 6_545 . 8_455 141.61(14) ?
W2 O4 Ba1 6_545 . 5_545 59.38(8) ?
W2 O4 Tb1 6_545 . 2_555 133.72(14) ?
W2 O4 Tb1 6_545 . 6_445 51.34(6) ?
W2 O4 Tb1 6_545 . 6_545 59.86(11) ?
W2 O4 Tb1 6_545 . 8_455 101.08(11) ?
W2 O4 Tb1 6_545 . 8_555 165.4(2) ?
W2 O4 Li1 6_545 . 2_555 133.72(14) ?
W2 O4 Li1 6_545 . 6_445 51.34(6) ?
W2 O4 Li1 6_545 . 6_545 59.86(11) ?
W2 O4 Li1 6_545 . 8_455 101.08(11) ?
W2 O4 Li1 6_545 . 8_555 165.4(2) ?
W2 O4 Li2 6_545 . . 79.9(3) ?
W2 O4 O1 6_545 . . 72.63(16) ?
W2 O4 O1 6_545 . 3_556 95.57(13) ?
W2 O4 O2 6_545 . 2_555 106.54(19) ?
W2 O4 O2 6_545 . 2_655 129.66(18) ?
W2 O4 O2 6_545 . 6_545 38.07(9) ?
W2 O4 O2 6_545 . 4_555 65.74(15) ?
W2 O4 O2 6_545 . 8_555 166.16(17) ?
W2 O4 O3 6_545 . . 127.3(2) ?
W2 O4 O3 6_545 . 3_556 45.00(13) ?
W2 O4 O3 6_545 . 3_656 80.09(15) ?
W2 O4 O4 6_545 . 3_556 82.75(16) ?
W2 O4 O4 6_545 . 3_656 112.54(18) ?
W2 O4 O5 6_545 . 6_545 20.60(12) ?
W2 O4 O5 6_545 . 8_455 119.78(14) ?
W2 O4 O5 6_545 . 8_555 148.31(15) ?
W2 O4 O6 6_545 . . 102.84(13) ?
W2 O4 O7 6_545 . . 134.4(2) ?
W2 O4 O7 6_545 . 5_445 25.16(9) ?
W2 O4 O7 6_545 . 5_545 61.17(10) ?
W2 O4 O7 6_545 . 3_556 60.54(10) ?
W2 O4 O7 6_545 . 3_656 78.04(12) ?
W2 O4 O7 6_545 . 7_556 155.59(17) ?
W2 O4 O8 6_545 . 2_555 75.93(12) ?
W2 O4 O8 6_545 . 2_655 96.89(15) ?
W2 O4 O8 6_545 . 4_555 98.47(13) ?
W2 O4 Ba1 8_455 . 5_545 151.38(13) ?
W2 O4 Tb1 8_455 . 2_555 47.79(6) ?
W2 O4 Tb1 8_455 . 6_445 90.51(10) ?
W2 O4 Tb1 8_455 . 6_545 129.81(19) ?
W2 O4 Tb1 8_455 . 8_455 45.55(6) ?
W2 O4 Tb1 8_455 . 8_555 49.49(10) ?
W2 O4 Li1 8_455 . 2_555 47.79(6) ?
W2 O4 Li1 8_455 . 6_445 90.51(10) ?
W2 O4 Li1 8_455 . 6_545 129.81(19) ?
W2 O4 Li1 8_455 . 8_455 45.55(6) ?
W2 O4 Li1 8_455 . 8_555 49.49(10) ?
W2 O4 Li2 8_455 . . 108.0(2) ?
W2 O4 O1 8_455 . . 117.39(19) ?
W2 O4 O1 8_455 . 3_556 53.02(9) ?
W2 O4 O2 8_455 . 2_555 55.63(15) ?
W2 O4 O2 8_455 . 2_655 88.72(14) ?
W2 O4 O2 8_455 . 6_545 131.59(15) ?
W2 O4 O2 8_455 . 4_555 91.35(18) ?
W2 O4 O2 8_455 . 8_555 51.60(9) ?
W2 O4 O3 8_455 . . 33.61(13) ?
W2 O4 O3 8_455 . 3_556 104.93(18) ?
W2 O4 O3 8_455 . 3_656 136.45(18) ?
W2 O4 O4 8_455 . 3_556 58.86(14) ?
W2 O4 O4 8_455 . 3_656 89.75(17) ?
W2 O4 O5 8_455 . 6_545 162.2(2) ?
W2 O4 O5 8_455 . 8_455 21.84(7) ?
W2 O4 O5 8_455 . 8_555 52.46(9) ?
W2 O4 O6 8_455 . . 95.81(11) ?
W2 O4 O7 8_455 . . 68.53(16) ?
W2 O4 O7 8_455 . 5_445 118.00(15) ?
W2 O4 O7 8_455 . 5_545 137.87(15) ?
W2 O4 O7 8_455 . 3_556 84.31(11) ?
W2 O4 O7 8_455 . 3_656 103.96(14) ?
W2 O4 O7 8_455 . 7_556 20.12(9) ?
W2 O4 O8 8_455 . 2_555 92.59(12) ?
W2 O4 O8 8_455 . 2_655 116.99(15) ?
W2 O4 O8 8_455 . 4_555 67.54(10) ?
Ba1 O4 Tb1 5_545 . 2_555 104.40(12) ?
Ba1 O4 Tb1 5_545 . 6_445 103.88(12) ?
Ba1 O4 Tb1 5_545 . 6_545 74.47(14) ?
Ba1 O4 Tb1 5_545 . 8_455 128.16(13) ?
Ba1 O4 Tb1 5_545 . 8_555 115.28(18) ?
Ba1 O4 Li1 5_545 . 2_555 104.40(12) ?
Ba1 O4 Li1 5_545 . 6_445 103.88(12) ?
Ba1 O4 Li1 5_545 . 6_545 74.47(14) ?
Ba1 O4 Li1 5_545 . 8_455 128.16(13) ?
Ba1 O4 Li1 5_545 . 8_555 115.28(18) ?
Ba1 O4 Li2 5_545 . . 48.43(17) ?
Ba1 O4 O1 5_545 . . 39.62(14) ?
Ba1 O4 O1 5_545 . 3_556 154.45(15) ?
Ba1 O4 O2 5_545 . 2_555 105.6(2) ?
Ba1 O4 O2 5_545 . 2_655 74.97(14) ?
Ba1 O4 O2 5_545 . 6_545 77.02(12) ?
Ba1 O4 O2 5_545 . 4_555 117.24(19) ?
Ba1 O4 O2 5_545 . 8_555 106.87(13) ?
Ba1 O4 O3 5_545 . . 164.3(2) ?
Ba1 O4 O3 5_545 . 3_556 78.95(17) ?
Ba1 O4 O3 5_545 . 3_656 43.93(12) ?
Ba1 O4 O4 5_545 . 3_556 134.4(2) ?
Ba1 O4 O4 5_545 . 3_656 97.50(18) ?
Ba1 O4 O5 5_545 . 6_545 42.04(14) ?
Ba1 O4 O5 5_545 . 8_455 156.74(15) ?
Ba1 O4 O5 5_545 . 8_555 124.04(15) ?
Ba1 O4 O6 5_545 . . 55.87(9) ?
Ba1 O4 O7 5_545 . . 83.15(18) ?
Ba1 O4 O7 5_545 . 5_445 84.53(13) ?
Ba1 O4 O7 5_545 . 5_545 63.41(11) ?
Ba1 O4 O7 5_545 . 3_556 119.91(14) ?
Ba1 O4 O7 5_545 . 3_656 99.67(14) ?
Ba1 O4 O7 5_545 . 7_556 131.88(17) ?
Ba1 O4 O8 5_545 . 2_555 72.31(12) ?
Ba1 O4 O8 5_545 . 2_655 37.52(10) ?
Ba1 O4 O8 5_545 . 4_555 138.33(15) ?
Tb1 O4 Tb1 2_555 . 6_445 101.53(11) ?
Tb1 O4 Tb1 2_555 . 6_545 164.1(2) ?
Tb1 O4 Tb1 2_555 . 8_455 52.31(6) ?
Tb1 O4 Tb1 2_555 . 8_555 59.55(11) ?
Tb1 O4 Li1 2_555 . 2_555 0 ?
Tb1 O4 Li1 2_555 . 6_445 101.53(11) ?
Tb1 O4 Li1 2_555 . 6_545 164.1(2) ?
Tb1 O4 Li1 2_555 . 8_455 52.31(6) ?
Tb1 O4 Li1 2_555 . 8_555 59.55(11) ?
Tb1 O4 Li2 2_555 . . 61.6(2) ?
Tb1 O4 O1 2_555 . . 70.87(16) ?
Tb1 O4 O1 2_555 . 3_556 96.78(13) ?
Tb1 O4 O2 2_555 . 2_555 31.23(12) ?
Tb1 O4 O2 2_555 . 2_655 74.68(13) ?
Tb1 O4 O2 2_555 . 6_545 169.48(16) ?
Tb1 O4 O2 2_555 . 4_555 136.0(2) ?
Tb1 O4 O2 2_555 . 8_555 47.20(8) ?
Tb1 O4 O3 2_555 . . 80.77(17) ?
Tb1 O4 O3 2_555 . 3_556 91.60(17) ?
Tb1 O4 O3 2_555 . 3_656 119.87(18) ?
Tb1 O4 O4 2_555 . 3_556 83.07(16) ?
Tb1 O4 O4 2_555 . 3_656 112.47(18) ?
Tb1 O4 O5 2_555 . 6_545 136.9(2) ?
Tb1 O4 O5 2_555 . 8_455 57.94(9) ?
Tb1 O4 O5 2_555 . 8_555 77.82(11) ?
Tb1 O4 O6 2_555 . . 48.61(8) ?
Tb1 O4 O7 2_555 . . 29.25(12) ?
Tb1 O4 O7 2_555 . 5_445 131.84(15) ?
Tb1 O4 O7 2_555 . 5_545 155.05(15) ?
Tb1 O4 O7 2_555 . 3_556 116.32(13) ?
Tb1 O4 O7 2_555 . 3_656 147.22(16) ?
Tb1 O4 O7 2_555 . 7_556 32.62(10) ?
Tb1 O4 O8 2_555 . 2_555 57.85(10) ?
Tb1 O4 O8 2_555 . 2_655 77.72(12) ?
Tb1 O4 O8 2_555 . 4_555 115.12(14) ?
Tb1 O4 Tb1 6_445 . 6_545 94.09(15) ?
Tb1 O4 Tb1 6_445 . 8_455 52.55(6) ?
Tb1 O4 Tb1 6_445 . 8_555 139.3(2) ?
Tb1 O4 Li1 6_445 . 2_555 101.53(11) ?
Tb1 O4 Li1 6_445 . 6_445 0 ?
Tb1 O4 Li1 6_445 . 6_545 94.09(15) ?
Tb1 O4 Li1 6_445 . 8_455 52.55(6) ?
Tb1 O4 Li1 6_445 . 8_555 139.3(2) ?
Tb1 O4 Li2 6_445 . . 90.53(16) ?
Tb1 O4 O1 6_445 . . 90.37(17) ?
Tb1 O4 O1 6_445 . 3_556 57.20(10) ?
Tb1 O4 O2 6_445 . 2_555 70.92(15) ?
Tb1 O4 O2 6_445 . 2_655 175.45(18) ?
Tb1 O4 O2 6_445 . 6_545 68.17(10) ?
Tb1 O4 O2 6_445 . 4_555 56.57(14) ?
Tb1 O4 O2 6_445 . 8_555 140.62(15) ?
Tb1 O4 O3 6_445 . . 89.35(18) ?
Tb1 O4 O3 6_445 . 3_556 30.22(13) ?
Tb1 O4 O3 6_445 . 3_656 130.87(18) ?
Tb1 O4 O4 6_445 . 3_556 32.12(12) ?
Tb1 O4 O4 6_445 . 3_656 133.5(2) ?
Tb1 O4 O5 6_445 . 6_545 71.86(15) ?
Tb1 O4 O5 6_445 . 8_455 68.74(10) ?
Tb1 O4 O5 6_445 . 8_555 130.96(16) ?
Tb1 O4 O6 6_445 . . 113.25(13) ?
Tb1 O4 O7 6_445 . . 126.80(19) ?
Tb1 O4 O7 6_445 . 5_445 32.12(8) ?
Tb1 O4 O7 6_445 . 5_545 102.58(12) ?
Tb1 O4 O7 6_445 . 3_556 29.23(7) ?
Tb1 O4 O7 6_445 . 3_656 93.81(12) ?
Tb1 O4 O7 6_445 . 7_556 105.55(15) ?
Tb1 O4 O8 6_445 . 2_555 64.66(10) ?
Tb1 O4 O8 6_445 . 2_655 135.43(17) ?
Tb1 O4 O8 6_445 . 4_555 81.34(11) ?
Tb1 O4 Tb1 6_545 . 8_455 140.68(19) ?
Tb1 O4 Tb1 6_545 . 8_555 106.1(2) ?
Tb1 O4 Li1 6_545 . 2_555 164.1(2) ?
Tb1 O4 Li1 6_545 . 6_445 94.09(15) ?
Tb1 O4 Li1 6_545 . 6_545 0 ?
Tb1 O4 Li1 6_545 . 8_455 140.68(19) ?
Tb1 O4 Li1 6_545 . 8_555 106.1(2) ?
Tb1 O4 Li2 6_545 . . 121.9(3) ?
Tb1 O4 O1 6_545 . . 112.5(2) ?
Tb1 O4 O1 6_545 . 3_556 88.99(16) ?
Tb1 O4 O2 6_545 . 2_555 164.7(3) ?
Tb1 O4 O2 6_545 . 2_655 89.84(18) ?
Tb1 O4 O2 6_545 . 6_545 26.45(10) ?
Tb1 O4 O2 6_545 . 4_555 52.38(15) ?
Tb1 O4 O2 6_545 . 8_555 117.36(18) ?
Tb1 O4 O3 6_545 . . 96.4(2) ?
Tb1 O4 O3 6_545 . 3_556 103.6(2) ?
Tb1 O4 O3 6_545 . 3_656 48.41(14) ?
Tb1 O4 O4 6_545 . 3_556 109.3(2) ?
Tb1 O4 O4 6_545 . 3_656 52.80(15) ?
Tb1 O4 O5 6_545 . 6_545 51.70(15) ?
Tb1 O4 O5 6_545 . 8_455 126.9(2) ?
Tb1 O4 O5 6_545 . 8_555 89.61(16) ?
Tb1 O4 O6 6_545 . . 127.0(2) ?
Tb1 O4 O7 6_545 . . 137.3(2) ?
Tb1 O4 O7 6_545 . 5_445 64.09(13) ?
Tb1 O4 O7 6_545 . 5_545 12.77(10) ?
Tb1 O4 O7 6_545 . 3_556 76.50(14) ?
Tb1 O4 O7 6_545 . 3_656 25.89(11) ?
Tb1 O4 O7 6_545 . 7_556 138.9(2) ?
Tb1 O4 O8 6_545 . 2_555 134.0(2) ?
Tb1 O4 O8 6_545 . 2_655 93.39(18) ?
Tb1 O4 O8 6_545 . 4_555 63.90(14) ?
Tb1 O4 Tb1 8_455 . 8_555 92.64(15) ?
Tb1 O4 Li1 8_455 . 2_555 52.31(6) ?
Tb1 O4 Li1 8_455 . 6_445 52.55(6) ?
Tb1 O4 Li1 8_455 . 6_545 140.68(19) ?
Tb1 O4 Li1 8_455 . 8_455 0 ?
Tb1 O4 Li1 8_455 . 8_555 92.64(15) ?
Tb1 O4 Li2 8_455 . . 82.96(12) ?
Tb1 O4 O1 8_455 . . 90.33(17) ?
Tb1 O4 O1 8_455 . 3_556 56.93(9) ?
Tb1 O4 O2 8_455 . 2_555 29.06(13) ?
Tb1 O4 O2 8_455 . 2_655 124.62(16) ?
Tb1 O4 O2 8_455 . 6_545 118.50(14) ?
Tb1 O4 O2 8_455 . 4_555 88.95(17) ?
Tb1 O4 O2 8_455 . 8_555 88.79(12) ?
Tb1 O4 O3 8_455 . . 66.83(15) ?
Tb1 O4 O3 8_455 . 3_556 59.48(14) ?
Tb1 O4 O3 8_455 . 3_656 169.9(2) ?
Tb1 O4 O4 8_455 . 3_556 31.37(12) ?
Tb1 O4 O4 8_455 . 3_656 133.1(2) ?
Tb1 O4 O5 8_455 . 6_545 119.78(19) ?
Tb1 O4 O5 8_455 . 8_455 29.87(8) ?
Tb1 O4 O5 8_455 . 8_555 97.91(13) ?
Tb1 O4 O6 8_455 . . 88.97(11) ?
Tb1 O4 O7 8_455 . . 81.35(16) ?
Tb1 O4 O7 8_455 . 5_445 84.65(12) ?
Tb1 O4 O7 8_455 . 5_545 152.51(15) ?
Tb1 O4 O7 8_455 . 3_556 64.36(10) ?
Tb1 O4 O7 8_455 . 3_656 124.27(15) ?
Tb1 O4 O7 8_455 . 7_556 54.56(11) ?
Tb1 O4 O8 8_455 . 2_555 55.99(10) ?
Tb1 O4 O8 8_455 . 2_655 124.42(15) ?
Tb1 O4 O8 8_455 . 4_555 88.23(12) ?
Tb1 O4 Li1 8_555 . 2_555 59.55(11) ?
Tb1 O4 Li1 8_555 . 6_445 139.3(2) ?
Tb1 O4 Li1 8_555 . 6_545 106.1(2) ?
Tb1 O4 Li1 8_555 . 8_455 92.64(15) ?
Tb1 O4 Li1 8_555 . 8_555 0 ?
Tb1 O4 Li2 8_555 . . 107.0(3) ?
Tb1 O4 O1 8_555 . . 112.6(2) ?
Tb1 O4 O1 8_555 . 3_556 87.68(17) ?
Tb1 O4 O2 8_555 . 2_555 87.9(2) ?
Tb1 O4 O2 8_555 . 2_655 40.83(13) ?
Tb1 O4 O2 8_555 . 6_545 129.6(2) ?
Tb1 O4 O2 8_555 . 4_555 110.0(2) ?
Tb1 O4 O2 8_555 . 8_555 15.29(10) ?
Tb1 O4 O3 8_555 . . 54.17(16) ?
Tb1 O4 O3 8_555 . 3_556 149.6(3) ?
Tb1 O4 O3 8_555 . 3_656 87.29(19) ?
Tb1 O4 O4 8_555 . 3_556 107.2(2) ?
Tb1 O4 O4 8_555 . 3_656 53.29(15) ?
Tb1 O4 O5 8_555 . 6_545 147.3(3) ?
Tb1 O4 O5 8_555 . 8_455 70.92(15) ?
Tb1 O4 O5 8_555 . 8_555 21.04(10) ?
Tb1 O4 O6 8_555 . . 82.20(15) ?
Tb1 O4 O7 8_555 . . 52.36(15) ?
Tb1 O4 O7 8_555 . 5_445 155.7(2) ?
Tb1 O4 O7 8_555 . 5_545 104.24(17) ?
Tb1 O4 O7 8_555 . 3_556 122.9(2) ?
Tb1 O4 O7 8_555 . 3_656 90.15(17) ?
Tb1 O4 O7 8_555 . 7_556 38.58(11) ?
Tb1 O4 O8 8_555 . 2_555 116.53(18) ?
Tb1 O4 O8 8_555 . 2_655 79.13(16) ?
Tb1 O4 O8 8_555 . 4_555 76.79(15) ?
Li1 O4 Li1 2_555 . 6_445 101.53(11) ?
Li1 O4 Li1 2_555 . 6_545 164.1(2) ?
Li1 O4 Li1 2_555 . 8_455 52.31(6) ?
Li1 O4 Li1 2_555 . 8_555 59.55(11) ?
Li1 O4 Li2 2_555 . . 61.6(2) ?
Li1 O4 O1 2_555 . . 70.87(16) ?
Li1 O4 O1 2_555 . 3_556 96.78(13) ?
Li1 O4 O2 2_555 . 2_555 31.23(12) ?
Li1 O4 O2 2_555 . 2_655 74.68(13) ?
Li1 O4 O2 2_555 . 6_545 169.48(16) ?
Li1 O4 O2 2_555 . 4_555 136.0(2) ?
Li1 O4 O2 2_555 . 8_555 47.20(8) ?
Li1 O4 O3 2_555 . . 80.77(17) ?
Li1 O4 O3 2_555 . 3_556 91.60(17) ?
Li1 O4 O3 2_555 . 3_656 119.87(18) ?
Li1 O4 O4 2_555 . 3_556 83.07(16) ?
Li1 O4 O4 2_555 . 3_656 112.47(18) ?
Li1 O4 O5 2_555 . 6_545 136.9(2) ?
Li1 O4 O5 2_555 . 8_455 57.94(9) ?
Li1 O4 O5 2_555 . 8_555 77.82(11) ?
Li1 O4 O6 2_555 . . 48.61(8) ?
Li1 O4 O7 2_555 . . 29.25(12) ?
Li1 O4 O7 2_555 . 5_445 131.84(15) ?
Li1 O4 O7 2_555 . 5_545 155.05(15) ?
Li1 O4 O7 2_555 . 3_556 116.32(13) ?
Li1 O4 O7 2_555 . 3_656 147.22(16) ?
Li1 O4 O7 2_555 . 7_556 32.62(10) ?
Li1 O4 O8 2_555 . 2_555 57.85(10) ?
Li1 O4 O8 2_555 . 2_655 77.72(12) ?
Li1 O4 O8 2_555 . 4_555 115.12(14) ?
Li1 O4 Li1 6_445 . 6_545 94.09(15) ?
Li1 O4 Li1 6_445 . 8_455 52.55(6) ?
Li1 O4 Li1 6_445 . 8_555 139.3(2) ?
Li1 O4 Li2 6_445 . . 90.53(16) ?
Li1 O4 O1 6_445 . . 90.37(17) ?
Li1 O4 O1 6_445 . 3_556 57.20(10) ?
Li1 O4 O2 6_445 . 2_555 70.92(15) ?
Li1 O4 O2 6_445 . 2_655 175.45(18) ?
Li1 O4 O2 6_445 . 6_545 68.17(10) ?
Li1 O4 O2 6_445 . 4_555 56.57(14) ?
Li1 O4 O2 6_445 . 8_555 140.62(15) ?
Li1 O4 O3 6_445 . . 89.35(18) ?
Li1 O4 O3 6_445 . 3_556 30.22(13) ?
Li1 O4 O3 6_445 . 3_656 130.87(18) ?
Li1 O4 O4 6_445 . 3_556 32.12(12) ?
Li1 O4 O4 6_445 . 3_656 133.5(2) ?
Li1 O4 O5 6_445 . 6_545 71.86(15) ?
Li1 O4 O5 6_445 . 8_455 68.74(10) ?
Li1 O4 O5 6_445 . 8_555 130.96(16) ?
Li1 O4 O6 6_445 . . 113.25(13) ?
Li1 O4 O7 6_445 . . 126.80(19) ?
Li1 O4 O7 6_445 . 5_445 32.12(8) ?
Li1 O4 O7 6_445 . 5_545 102.58(12) ?
Li1 O4 O7 6_445 . 3_556 29.23(7) ?
Li1 O4 O7 6_445 . 3_656 93.81(12) ?
Li1 O4 O7 6_445 . 7_556 105.55(15) ?
Li1 O4 O8 6_445 . 2_555 64.66(10) ?
Li1 O4 O8 6_445 . 2_655 135.43(17) ?
Li1 O4 O8 6_445 . 4_555 81.34(11) ?
Li1 O4 Li1 6_545 . 8_455 140.68(19) ?
Li1 O4 Li1 6_545 . 8_555 106.1(2) ?
Li1 O4 Li2 6_545 . . 121.9(3) ?
Li1 O4 O1 6_545 . . 112.5(2) ?
Li1 O4 O1 6_545 . 3_556 88.99(16) ?
Li1 O4 O2 6_545 . 2_555 164.7(3) ?
Li1 O4 O2 6_545 . 2_655 89.84(18) ?
Li1 O4 O2 6_545 . 6_545 26.45(10) ?
Li1 O4 O2 6_545 . 4_555 52.38(15) ?
Li1 O4 O2 6_545 . 8_555 117.36(18) ?
Li1 O4 O3 6_545 . . 96.4(2) ?
Li1 O4 O3 6_545 . 3_556 103.6(2) ?
Li1 O4 O3 6_545 . 3_656 48.41(14) ?
Li1 O4 O4 6_545 . 3_556 109.3(2) ?
Li1 O4 O4 6_545 . 3_656 52.80(15) ?
Li1 O4 O5 6_545 . 6_545 51.70(15) ?
Li1 O4 O5 6_545 . 8_455 126.9(2) ?
Li1 O4 O5 6_545 . 8_555 89.61(16) ?
Li1 O4 O6 6_545 . . 127.0(2) ?
Li1 O4 O7 6_545 . . 137.3(2) ?
Li1 O4 O7 6_545 . 5_445 64.09(13) ?
Li1 O4 O7 6_545 . 5_545 12.77(10) ?
Li1 O4 O7 6_545 . 3_556 76.50(14) ?
Li1 O4 O7 6_545 . 3_656 25.89(11) ?
Li1 O4 O7 6_545 . 7_556 138.9(2) ?
Li1 O4 O8 6_545 . 2_555 134.0(2) ?
Li1 O4 O8 6_545 . 2_655 93.39(18) ?
Li1 O4 O8 6_545 . 4_555 63.90(14) ?
Li1 O4 Li1 8_455 . 8_555 92.64(15) ?
Li1 O4 Li2 8_455 . . 82.96(12) ?
Li1 O4 O1 8_455 . . 90.33(17) ?
Li1 O4 O1 8_455 . 3_556 56.93(9) ?
Li1 O4 O2 8_455 . 2_555 29.06(13) ?
Li1 O4 O2 8_455 . 2_655 124.62(16) ?
Li1 O4 O2 8_455 . 6_545 118.50(14) ?
Li1 O4 O2 8_455 . 4_555 88.95(17) ?
Li1 O4 O2 8_455 . 8_555 88.79(12) ?
Li1 O4 O3 8_455 . . 66.83(15) ?
Li1 O4 O3 8_455 . 3_556 59.48(14) ?
Li1 O4 O3 8_455 . 3_656 169.9(2) ?
Li1 O4 O4 8_455 . 3_556 31.37(12) ?
Li1 O4 O4 8_455 . 3_656 133.1(2) ?
Li1 O4 O5 8_455 . 6_545 119.78(19) ?
Li1 O4 O5 8_455 . 8_455 29.87(8) ?
Li1 O4 O5 8_455 . 8_555 97.91(13) ?
Li1 O4 O6 8_455 . . 88.97(11) ?
Li1 O4 O7 8_455 . . 81.35(16) ?
Li1 O4 O7 8_455 . 5_445 84.65(12) ?
Li1 O4 O7 8_455 . 5_545 152.51(15) ?
Li1 O4 O7 8_455 . 3_556 64.36(10) ?
Li1 O4 O7 8_455 . 3_656 124.27(15) ?
Li1 O4 O7 8_455 . 7_556 54.56(11) ?
Li1 O4 O8 8_455 . 2_555 55.99(10) ?
Li1 O4 O8 8_455 . 2_655 124.42(15) ?
Li1 O4 O8 8_455 . 4_555 88.23(12) ?
Li1 O4 Li2 8_555 . . 107.0(3) ?
Li1 O4 O1 8_555 . . 112.6(2) ?
Li1 O4 O1 8_555 . 3_556 87.68(17) ?
Li1 O4 O2 8_555 . 2_555 87.9(2) ?
Li1 O4 O2 8_555 . 2_655 40.83(13) ?
Li1 O4 O2 8_555 . 6_545 129.6(2) ?
Li1 O4 O2 8_555 . 4_555 110.0(2) ?
Li1 O4 O2 8_555 . 8_555 15.29(10) ?
Li1 O4 O3 8_555 . . 54.17(16) ?
Li1 O4 O3 8_555 . 3_556 149.6(3) ?
Li1 O4 O3 8_555 . 3_656 87.29(19) ?
Li1 O4 O4 8_555 . 3_556 107.2(2) ?
Li1 O4 O4 8_555 . 3_656 53.29(15) ?
Li1 O4 O5 8_555 . 6_545 147.3(3) ?
Li1 O4 O5 8_555 . 8_455 70.92(15) ?
Li1 O4 O5 8_555 . 8_555 21.04(10) ?
Li1 O4 O6 8_555 . . 82.20(15) ?
Li1 O4 O7 8_555 . . 52.36(15) ?
Li1 O4 O7 8_555 . 5_445 155.7(2) ?
Li1 O4 O7 8_555 . 5_545 104.24(17) ?
Li1 O4 O7 8_555 . 3_556 122.9(2) ?
Li1 O4 O7 8_555 . 3_656 90.15(17) ?
Li1 O4 O7 8_555 . 7_556 38.58(11) ?
Li1 O4 O8 8_555 . 2_555 116.53(18) ?
Li1 O4 O8 8_555 . 2_655 79.13(16) ?
Li1 O4 O8 8_555 . 4_555 76.79(15) ?
Li2 O4 O1 . . . 9.4(2) ?
Li2 O4 O1 . . 3_556 138.23(14) ?
Li2 O4 O2 . . 2_555 57.3(2) ?
Li2 O4 O2 . . 2_655 85.4(2) ?
Li2 O4 O2 . . 6_545 114.8(3) ?
Li2 O4 O2 . . 4_555 142.5(3) ?
Li2 O4 O2 . . 8_555 91.8(3) ?
Li2 O4 O3 . . . 141.6(3) ?
Li2 O4 O3 . . 3_556 61.0(2) ?
Li2 O4 O3 . . 3_656 87.35(18) ?
Li2 O4 O4 . . 3_556 104.58(18) ?
Li2 O4 O4 . . 3_656 133.1(2) ?
Li2 O4 O5 . . 6_545 75.6(3) ?
Li2 O4 O5 . . 8_455 108.58(19) ?
Li2 O4 O5 . . 8_555 127.7(3) ?
Li2 O4 O6 . . . 25.3(2) ?
Li2 O4 O7 . . . 55.0(3) ?
Li2 O4 O7 . . 5_445 96.6(3) ?
Li2 O4 O7 . . 5_545 111.7(2) ?
Li2 O4 O7 . . 3_556 119.62(19) ?
Li2 O4 O7 . . 3_656 147.7(2) ?
Li2 O4 O7 . . 7_556 94.1(3) ?
Li2 O4 O8 . . 2_555 29.82(8) ?
Li2 O4 O8 . . 2_655 49.27(11) ?
Li2 O4 O8 . . 4_555 170.54(15) ?
O1 O4 O1 . . 3_556 143.1(2) ?
O1 O4 O2 . . 2_555 65.9(2) ?
O1 O4 O2 . . 2_655 86.0(2) ?
O1 O4 O2 . . 6_545 106.1(2) ?
O1 O4 O2 . . 4_555 137.4(3) ?
O1 O4 O2 . . 8_555 97.87(19) ?
O1 O4 O3 . . . 151.0(3) ?
O1 O4 O3 . . 3_556 60.18(19) ?
O1 O4 O3 . . 3_656 80.4(2) ?
O1 O4 O4 . . 3_556 108.9(2) ?
O1 O4 O4 . . 3_656 129.7(3) ?
O1 O4 O5 . . 6_545 66.7(2) ?
O1 O4 O5 . . 8_455 117.2(2) ?
O1 O4 O5 . . 8_555 132.6(2) ?
O1 O4 O6 . . . 30.55(14) ?
O1 O4 O7 . . . 61.8(2) ?
O1 O4 O7 . . 5_445 91.54(19) ?
O1 O4 O7 . . 5_545 102.6(2) ?
O1 O4 O7 . . 3_556 118.5(2) ?
O1 O4 O7 . . 3_656 138.4(2) ?
O1 O4 O7 . . 7_556 103.2(2) ?
O1 O4 O8 . . 2_555 35.12(15) ?
O1 O4 O8 . . 2_655 46.63(16) ?
O1 O4 O8 . . 4_555 170.5(2) ?
O1 O4 O2 3_556 . 2_555 85.34(19) ?
O1 O4 O2 3_556 . 2_655 125.26(18) ?
O1 O4 O2 3_556 . 6_545 79.59(13) ?
O1 O4 O2 3_556 . 4_555 39.40(15) ?
O1 O4 O2 3_556 . 8_555 97.96(14) ?
O1 O4 O3 3_556 . . 33.56(15) ?
O1 O4 O3 3_556 . 3_556 86.44(18) ?
O1 O4 O3 3_556 . 3_656 133.17(19) ?
O1 O4 O4 3_556 . 3_556 34.20(14) ?
O1 O4 O4 3_556 . 3_656 87.23(19) ?
O1 O4 O5 3_556 . 6_545 112.4(2) ?
O1 O4 O5 3_556 . 8_455 38.89(10) ?
O1 O4 O5 3_556 . 8_555 74.03(13) ?
O1 O4 O6 3_556 . . 143.97(15) ?
O1 O4 O7 3_556 . . 121.5(2) ?
O1 O4 O7 3_556 . 5_445 70.61(14) ?
O1 O4 O7 3_556 . 5_545 101.59(14) ?
O1 O4 O7 3_556 . 3_556 35.43(10) ?
O1 O4 O7 3_556 . 3_656 67.61(13) ?
O1 O4 O7 3_556 . 7_556 73.05(15) ?
O1 O4 O8 3_556 . 2_555 108.60(15) ?
O1 O4 O8 3_556 . 2_655 166.75(18) ?
O1 O4 O8 3_556 . 4_555 32.38(10) ?
O2 O4 O2 2_555 . 2_655 105.0(2) ?
O2 O4 O2 2_555 . 6_545 138.3(2) ?
O2 O4 O2 2_555 . 4_555 117.5(2) ?
O2 O4 O2 2_555 . 8_555 77.55(17) ?
O2 O4 O3 2_555 . . 86.7(2) ?
O2 O4 O3 2_555 . 3_556 61.91(19) ?
O2 O4 O3 2_555 . 3_656 140.9(3) ?
O2 O4 O4 2_555 . 3_556 59.37(19) ?
O2 O4 O4 2_555 . 3_656 140.7(3) ?
O2 O4 O5 2_555 . 6_545 118.0(2) ?
O2 O4 O5 2_555 . 8_455 51.32(16) ?
O2 O4 O5 2_555 . 8_555 102.4(2) ?
O2 O4 O6 2_555 . . 59.92(16) ?
O2 O4 O7 2_555 . . 56.69(18) ?
O2 O4 O7 2_555 . 5_445 100.62(19) ?
O2 O4 O7 2_555 . 5_545 166.1(2) ?
O2 O4 O7 2_555 . 3_556 90.81(18) ?
O2 O4 O7 2_555 . 3_656 152.9(2) ?
O2 O4 O7 2_555 . 7_556 52.11(16) ?
O2 O4 O8 2_555 . 2_555 36.99(16) ?
O2 O4 O8 2_555 . 2_655 95.4(2) ?
O2 O4 O8 2_555 . 4_555 114.9(2) ?
O2 O4 O2 2_655 . 6_545 115.51(17) ?
O2 O4 O2 2_655 . 4_555 127.9(2) ?
O2 O4 O2 2_655 . 8_555 37.70(12) ?
O2 O4 O3 2_655 . . 92.5(2) ?
O2 O4 O3 2_655 . 3_556 146.2(2) ?
O2 O4 O3 2_655 . 3_656 51.16(15) ?
O2 O4 O4 2_655 . 3_556 147.6(2) ?
O2 O4 O4 2_655 . 3_656 50.99(16) ?
O2 O4 O5 2_655 . 6_545 109.1(2) ?
O2 O4 O5 2_655 . 8_455 110.56(17) ?
O2 O4 O5 2_655 . 8_555 51.23(14) ?
O2 O4 O6 2_655 . . 62.39(14) ?
O2 O4 O7 2_655 . . 48.86(15) ?
O2 O4 O7 2_655 . 5_445 150.6(2) ?
O2 O4 O7 2_655 . 5_545 80.93(15) ?
O2 O4 O7 2_655 . 3_556 154.92(19) ?
O2 O4 O7 2_655 . 3_656 90.72(16) ?
O2 O4 O7 2_655 . 7_556 72.69(16) ?
O2 O4 O8 2_655 . 2_555 110.89(17) ?
O2 O4 O8 2_655 . 2_655 41.81(14) ?
O2 O4 O8 2_655 . 4_555 102.49(17) ?
O2 O4 O2 6_545 . 4_555 40.41(15) ?
O2 O4 O2 6_545 . 8_555 142.80(16) ?
O2 O4 O3 6_545 . . 100.7(2) ?
O2 O4 O3 6_545 . 3_556 78.37(17) ?
O2 O4 O3 6_545 . 3_656 68.51(15) ?
O2 O4 O4 6_545 . 3_556 88.58(18) ?
O2 O4 O4 6_545 . 3_656 77.39(17) ?
O2 O4 O5 6_545 . 6_545 39.51(15) ?
O2 O4 O5 6_545 . 8_455 117.47(16) ?
O2 O4 O5 6_545 . 8_555 110.27(15) ?
O2 O4 O6 6_545 . . 132.30(17) ?
O2 O4 O7 6_545 . . 158.0(2) ?
O2 O4 O7 6_545 . 5_445 37.64(11) ?
O2 O4 O7 6_545 . 5_545 34.67(10) ?
O2 O4 O7 6_545 . 3_556 55.61(11) ?
O2 O4 O7 6_545 . 3_656 39.97(11) ?
O2 O4 O7 6_545 . 7_556 149.9(2) ?
O2 O4 O8 6_545 . 2_555 113.73(16) ?
O2 O4 O8 6_545 . 2_655 107.85(17) ?
O2 O4 O8 6_545 . 4_555 66.60(13) ?
O2 O4 O2 4_555 . 8_555 124.7(2) ?
O2 O4 O3 4_555 . . 63.1(2) ?
O2 O4 O3 4_555 . 3_556 83.3(2) ?
O2 O4 O3 4_555 . 3_656 100.6(2) ?
O2 O4 O4 4_555 . 3_556 58.08(18) ?
O2 O4 O4 4_555 . 3_656 76.9(2) ?
O2 O4 O5 4_555 . 6_545 76.9(2) ?
O2 O4 O5 4_555 . 8_455 78.07(18) ?
O2 O4 O5 4_555 . 8_555 89.64(19) ?
O2 O4 O6 4_555 . . 167.7(2) ?
O2 O4 O7 4_555 . . 158.9(3) ?
O2 O4 O7 4_555 . 5_445 45.98(16) ?
O2 O4 O7 4_555 . 5_545 65.08(16) ?
O2 O4 O7 4_555 . 3_556 28.80(13) ?
O2 O4 O7 4_555 . 3_656 39.14(14) ?
O2 O4 O7 4_555 . 7_556 110.7(2) ?
O2 O4 O8 4_555 . 2_555 121.1(2) ?
O2 O4 O8 4_555 . 2_655 145.7(2) ?
O2 O4 O8 4_555 . 4_555 33.27(15) ?
O2 O4 O3 8_555 . . 65.46(17) ?
O2 O4 O3 8_555 . 3_556 138.8(2) ?
O2 O4 O3 8_555 . 3_656 88.51(17) ?
O2 O4 O4 8_555 . 3_556 110.25(19) ?
O2 O4 O4 8_555 . 3_656 65.41(16) ?
O2 O4 O5 8_555 . 6_545 146.2(2) ?
O2 O4 O5 8_555 . 8_455 73.30(12) ?
O2 O4 O5 8_555 . 8_555 36.33(10) ?
O2 O4 O6 8_555 . . 67.33(12) ?
O2 O4 O7 8_555 . . 37.07(15) ?
O2 O4 O7 8_555 . 5_445 168.57(19) ?
O2 O4 O7 8_555 . 5_545 112.87(14) ?
O2 O4 O7 8_555 . 3_556 133.19(16) ?
O2 O4 O7 8_555 . 3_656 104.51(15) ?
O2 O4 O7 8_555 . 7_556 35.08(11) ?
O2 O4 O8 8_555 . 2_555 102.31(14) ?
O2 O4 O8 8_555 . 2_655 69.40(14) ?
O2 O4 O8 8_555 . 4_555 91.45(14) ?
O3 O4 O3 . . 3_556 116.1(2) ?
O3 O4 O3 . . 3_656 120.5(2) ?
O3 O4 O4 . . 3_556 60.38(19) ?
O3 O4 O4 . . 3_656 66.9(2) ?
O3 O4 O5 . . 6_545 139.7(3) ?
O3 O4 O5 . . 8_455 37.23(15) ?
O3 O4 O5 . . 8_555 41.72(15) ?
O3 O4 O6 . . . 126.6(2) ?
O3 O4 O7 . . . 95.8(2) ?
O3 O4 O7 . . 5_445 103.3(2) ?
O3 O4 O7 . . 5_545 105.8(2) ?
O3 O4 O7 . . 3_556 68.75(17) ?
O3 O4 O7 . . 3_656 70.53(18) ?
O3 O4 O7 . . 7_556 49.27(17) ?
O3 O4 O8 . . 2_555 121.9(2) ?
O3 O4 O8 . . 2_655 133.2(2) ?
O3 O4 O8 . . 4_555 34.39(15) ?
O3 O4 O3 3_556 . 3_656 117.9(2) ?
O3 O4 O4 3_556 . 3_556 55.74(19) ?
O3 O4 O4 3_556 . 3_656 155.7(3) ?
O3 O4 O5 3_556 . 6_545 60.86(19) ?
O3 O4 O5 3_556 . 8_455 86.12(18) ?
O3 O4 O5 3_556 . 8_555 156.3(2) ?
O3 O4 O6 3_556 . . 85.19(18) ?
O3 O4 O7 3_556 . . 107.2(2) ?
O3 O4 O7 3_556 . 5_445 42.93(15) ?
O3 O4 O7 3_556 . 5_545 106.17(19) ?
O3 O4 O7 3_556 . 3_556 58.72(16) ?
O3 O4 O7 3_556 . 3_656 114.8(2) ?
O3 O4 O7 3_556 . 7_556 111.6(2) ?
O3 O4 O8 3_556 . 2_555 39.23(14) ?
O3 O4 O8 3_556 . 2_655 105.6(2) ?
O3 O4 O8 3_556 . 4_555 111.3(2) ?
O3 O4 O4 3_656 . 3_556 157.0(2) ?
O3 O4 O4 3_656 . 3_656 53.63(18) ?
O3 O4 O5 3_656 . 6_545 60.10(18) ?
O3 O4 O5 3_656 . 8_455 155.8(2) ?
O3 O4 O5 3_656 . 8_555 85.62(17) ?
O3 O4 O6 3_656 . . 80.96(16) ?
O3 O4 O7 3_656 . . 90.6(2) ?
O3 O4 O7 3_656 . 5_445 99.51(18) ?
O3 O4 O7 3_656 . 5_545 36.00(13) ?
O3 O4 O7 3_656 . 3_556 123.80(18) ?
O3 O4 O7 3_656 . 3_656 65.87(16) ?
O3 O4 O7 3_656 . 7_556 123.6(2) ?
O3 O4 O8 3_656 . 2_555 115.2(2) ?
O3 O4 O8 3_656 . 2_655 45.64(15) ?
O3 O4 O8 3_656 . 4_555 101.61(18) ?
O4 O4 O4 3_556 . 3_656 121.4(3) ?
O4 O4 O5 3_556 . 6_545 103.3(2) ?
O4 O4 O5 3_556 . 8_455 37.03(14) ?
O4 O4 O5 3_556 . 8_555 101.5(2) ?
O4 O4 O6 3_556 . . 117.91(19) ?
O4 O4 O7 3_556 . . 112.3(2) ?
O4 O4 O7 3_556 . 5_445 60.16(16) ?
O4 O4 O7 3_556 . 5_545 121.34(19) ?
O4 O4 O7 3_556 . 3_556 33.25(13) ?
O4 O4 O7 3_556 . 3_656 95.72(19) ?
O4 O4 O7 3_556 . 7_556 75.83(18) ?
O4 O4 O8 3_556 . 2_555 74.76(17) ?
O4 O4 O8 3_556 . 2_655 152.9(2) ?
O4 O4 O8 3_556 . 4_555 65.96(16) ?
O4 O4 O5 3_656 . 6_545 100.4(2) ?
O4 O4 O5 3_656 . 8_455 103.3(2) ?
O4 O4 O5 3_656 . 8_555 38.80(15) ?
O4 O4 O6 3_656 . . 112.96(19) ?
O4 O4 O7 3_656 . . 96.1(2) ?
O4 O4 O7 3_656 . 5_445 113.0(2) ?
O4 O4 O7 3_656 . 5_545 52.43(15) ?
O4 O4 O7 3_656 . 3_556 104.79(19) ?
O4 O4 O7 3_656 . 3_656 41.55(14) ?
O4 O4 O7 3_656 . 7_556 88.88(19) ?
O4 O4 O8 3_656 . 2_555 161.7(2) ?
O4 O4 O8 3_656 . 2_655 83.86(19) ?
O4 O4 O8 3_656 . 4_555 56.18(16) ?
O5 O4 O5 6_545 . 8_455 140.4(2) ?
O5 O4 O5 6_545 . 8_555 139.2(2) ?
O5 O4 O6 6_545 . . 93.65(19) ?
O5 O4 O7 6_545 . . 124.1(3) ?
O5 O4 O7 6_545 . 5_445 44.46(15) ?
O5 O4 O7 6_545 . 5_545 48.24(15) ?
O5 O4 O7 6_545 . 3_556 78.98(17) ?
O5 O4 O7 6_545 . 3_656 75.44(17) ?
O5 O4 O7 6_545 . 7_556 169.3(2) ?
O5 O4 O8 6_545 . 2_555 82.37(18) ?
O5 O4 O8 6_545 . 2_655 78.94(19) ?
O5 O4 O8 6_545 . 4_555 106.08(19) ?
O5 O4 O5 8_455 . 8_555 70.26(13) ?
O5 O4 O6 8_455 . . 105.52(14) ?
O5 O4 O7 8_455 . . 84.39(18) ?
O5 O4 O7 8_455 . 5_445 96.63(15) ?
O5 O4 O7 8_455 . 5_545 138.86(17) ?
O5 O4 O7 8_455 . 3_556 64.54(12) ?
O5 O4 O7 8_455 . 3_656 102.77(16) ?
O5 O4 O7 8_455 . 7_556 39.77(12) ?
O5 O4 O8 8_455 . 2_555 84.83(14) ?
O5 O4 O8 8_455 . 2_655 134.63(17) ?
O5 O4 O8 8_455 . 4_555 63.99(12) ?
O5 O4 O6 8_555 . . 102.63(14) ?
O5 O4 O7 8_555 . . 73.38(17) ?
O5 O4 O7 8_555 . 5_445 135.60(18) ?
O5 O4 O7 8_555 . 5_545 91.10(14) ?
O5 O4 O7 8_555 . 3_556 106.94(15) ?
O5 O4 O7 8_555 . 3_656 70.31(13) ?
O5 O4 O7 8_555 . 7_556 50.29(12) ?
O5 O4 O8 8_555 . 2_555 135.67(16) ?
O5 O4 O8 8_555 . 2_655 92.94(15) ?
O5 O4 O8 8_555 . 4_555 56.89(12) ?
O6 O4 O7 . . . 31.65(15) ?
O6 O4 O7 . . 5_445 121.76(16) ?
O6 O4 O7 . . 5_545 114.40(15) ?
O6 O4 O7 . . 3_556 142.25(15) ?
O6 O4 O7 . . 3_656 146.30(16) ?
O6 O4 O7 . . 7_556 77.68(14) ?
O6 O4 O8 . . 2_555 48.74(11) ?
O6 O4 O8 . . 2_655 35.60(11) ?
O6 O4 O8 . . 4_555 158.65(16) ?
O7 O4 O7 . . 5_445 149.6(2) ?
O7 O4 O7 . . 5_545 126.1(2) ?
O7 O4 O7 . . 3_556 145.6(2) ?
O7 O4 O7 . . 3_656 137.7(2) ?
O7 O4 O7 . . 7_556 48.73(17) ?
O7 O4 O8 . . 2_555 68.03(16) ?
O7 O4 O8 . . 2_655 50.25(16) ?
O7 O4 O8 . . 4_555 127.1(2) ?
O7 O4 O7 5_445 . 5_545 71.00(12) ?
O7 O4 O7 5_445 . 3_556 35.39(12) ?
O7 O4 O7 5_445 . 3_656 71.92(13) ?
O7 O4 O7 5_445 . 7_556 135.98(19) ?
O7 O4 O8 5_445 . 2_555 81.74(14) ?
O7 O4 O8 5_445 . 2_655 122.02(19) ?
O7 O4 O8 5_445 . 4_555 79.02(14) ?
O7 O4 O7 5_545 . 3_556 88.18(13) ?
O7 O4 O7 5_545 . 3_656 36.27(11) ?
O7 O4 O7 5_545 . 7_556 141.31(18) ?
O7 O4 O8 5_545 . 2_555 129.28(17) ?
O7 O4 O8 5_545 . 2_655 80.65(14) ?
O7 O4 O8 5_545 . 4_555 75.05(13) ?
O7 O4 O7 3_556 . 3_656 67.83(12) ?
O7 O4 O7 3_556 . 7_556 103.96(16) ?
O7 O4 O8 3_556 . 2_555 93.51(14) ?
O7 O4 O8 3_556 . 2_655 157.41(18) ?
O7 O4 O8 3_556 . 4_555 52.66(11) ?
O7 O4 O7 3_656 . 7_556 115.26(18) ?
O7 O4 O8 3_656 . 2_555 153.18(17) ?
O7 O4 O8 3_656 . 2_655 110.74(17) ?
O7 O4 O8 3_656 . 4_555 38.80(11) ?
O7 O4 O8 7_556 . 2_555 87.14(15) ?
O7 O4 O8 7_556 . 2_655 96.93(17) ?
O7 O4 O8 7_556 . 4_555 83.49(16) ?
O8 O4 O8 2_555 . 2_655 78.90(15) ?
O8 O4 O8 2_555 . 4_555 140.73(17) ?
O8 O4 O8 2_655 . 4_555 140.04(17) ?
W1 O5 W1 . . 5_455 104.38(11) ?
W1 O5 W1 . . 5_555 151.58(19) ?
W1 O5 W1 . . 7_555 96.92(11) ?
W1 O5 W2 . . 1_455 56.78(7) ?
W1 O5 W2 . . . 67.55(15) ?
W1 O5 W2 . . 2_655 90.73(10) ?
W1 O5 Ba1 . . . 118.20(16) ?
W1 O5 Ba1 . . 1_655 129.57(12) ?
W1 O5 Tb1 . . . 71.13(12) ?
W1 O5 Tb1 . . 1_655 100.49(11) ?
W1 O5 Tb1 . . 7_555 52.83(7) ?
W1 O5 Li1 . . . 71.13(12) ?
W1 O5 Li1 . . 1_655 100.49(11) ?
W1 O5 Li1 . . 7_555 52.83(7) ?
W1 O5 Li2 . . . 53.7(3) ?
W1 O5 Li2 . . 1_655 85.0(2) ?
W1 O5 Li2 . . 5_555 164.91(18) ?
W1 O5 O1 . . 2_555 25.48(9) ?
W1 O5 O1 . . 2_655 64.06(10) ?
W1 O5 O1 . . 6_555 173.2(2) ?
W1 O5 O2 . . . 25.06(12) ?
W1 O5 O2 . . 5_555 146.53(16) ?
W1 O5 O2 . . 7_555 77.37(14) ?
W1 O5 O3 . . 8_454 95.78(16) ?
W1 O5 O3 . . 8_554 129.9(2) ?
W1 O5 O4 . . 6_555 124.3(2) ?
W1 O5 O4 . . 8_454 91.80(13) ?
W1 O5 O4 . . 8_554 111.81(14) ?
W1 O5 O6 . . . 88.26(16) ?
W1 O5 O6 . . 2_555 68.14(13) ?
W1 O5 O6 . . 2_655 97.04(16) ?
W1 O5 O7 . . 2_555 45.12(10) ?
W1 O5 O7 . . 2_655 71.42(14) ?
W1 O5 O7 . . 8_454 57.36(10) ?
W1 O5 O8 . . . 39.51(12) ?
W1 O5 O8 . . 5_455 133.07(15) ?
W1 O5 O8 . . 5_555 158.03(15) ?
W1 O5 O8 . . 2_655 75.89(10) ?
W1 O5 W1 5_455 . 5_555 80.82(10) ?
W1 O5 W1 5_455 . 7_555 86.93(9) ?
W1 O5 W2 5_455 . 1_455 53.67(6) ?
W1 O5 W2 5_455 . . 171.8(2) ?
W1 O5 W2 5_455 . 2_655 121.79(12) ?
W1 O5 Ba1 5_455 . . 58.37(8) ?
W1 O5 Ba1 5_455 . 1_655 124.61(11) ?
W1 O5 Tb1 5_455 . . 54.85(10) ?
W1 O5 Tb1 5_455 . 1_655 130.10(12) ?
W1 O5 Tb1 5_455 . 7_555 118.32(12) ?
W1 O5 Li1 5_455 . . 54.85(10) ?
W1 O5 Li1 5_455 . 1_655 130.10(12) ?
W1 O5 Li1 5_455 . 7_555 118.32(12) ?
W1 O5 Li2 5_455 . . 98.5(2) ?
W1 O5 Li2 5_455 . 1_655 162.68(18) ?
W1 O5 Li2 5_455 . 5_555 78.37(13) ?
W1 O5 O1 5_455 . 2_555 95.81(13) ?
W1 O5 O1 5_455 . 2_655 168.21(14) ?
W1 O5 O1 5_455 . 6_555 69.72(13) ?
W1 O5 O2 5_455 . . 103.88(17) ?
W1 O5 O2 5_455 . 5_555 80.73(10) ?
W1 O5 O2 5_455 . 7_555 90.63(14) ?
W1 O5 O3 5_455 . 8_454 8.69(11) ?
W1 O5 O3 5_455 . 8_554 114.80(17) ?
W1 O5 O4 5_455 . 6_555 59.50(14) ?
W1 O5 O4 5_455 . 8_454 37.94(9) ?
W1 O5 O4 5_455 . 8_554 98.66(12) ?
W1 O5 O6 5_455 . . 108.12(17) ?
W1 O5 O6 5_455 . 2_555 61.10(12) ?
W1 O5 O6 5_455 . 2_655 153.1(2) ?
W1 O5 O7 5_455 . 2_555 59.41(11) ?
W1 O5 O7 5_455 . 2_655 144.7(2) ?
W1 O5 O7 5_455 . 8_454 68.64(10) ?
W1 O5 O8 5_455 . . 135.89(19) ?
W1 O5 O8 5_455 . 5_455 32.38(8) ?
W1 O5 O8 5_455 . 5_555 96.71(11) ?
W1 O5 O8 5_455 . 2_655 139.75(14) ?
W1 O5 W1 5_555 . 7_555 55.04(9) ?
W1 O5 W2 5_555 . 1_455 134.47(15) ?
W1 O5 W2 5_555 . . 106.8(2) ?
W1 O5 W2 5_555 . 2_655 110.53(14) ?
W1 O5 Ba1 5_555 . . 88.60(13) ?
W1 O5 Ba1 5_555 . 1_655 58.59(8) ?
W1 O5 Tb1 5_555 . . 90.78(17) ?
W1 O5 Tb1 5_555 . 1_655 58.42(9) ?
W1 O5 Tb1 5_555 . 7_555 99.76(14) ?
W1 O5 Li1 5_555 . . 90.78(17) ?
W1 O5 Li1 5_555 . 1_655 58.42(9) ?
W1 O5 Li1 5_555 . 7_555 99.76(14) ?
W1 O5 Li2 5_555 . . 154.3(3) ?
W1 O5 Li2 5_555 . 1_655 98.0(2) ?
W1 O5 Li2 5_555 . 5_555 43.11(11) ?
W1 O5 O1 5_555 . 2_555 174.7(2) ?
W1 O5 O1 5_555 . 2_655 110.40(15) ?
W1 O5 O1 5_555 . 6_555 32.97(12) ?
W1 O5 O2 5_555 . . 126.6(2) ?
W1 O5 O2 5_555 . 5_555 5.19(8) ?
W1 O5 O2 5_555 . 7_555 74.62(15) ?
W1 O5 O3 5_555 . 8_454 88.97(17) ?
W1 O5 O3 5_555 . 8_554 34.15(12) ?
W1 O5 O4 5_555 . 6_555 35.00(13) ?
W1 O5 O4 5_555 . 8_454 75.07(13) ?
W1 O5 O4 5_555 . 8_554 40.18(10) ?
W1 O5 O6 5_555 . . 117.1(2) ?
W1 O5 O6 5_555 . 2_555 134.44(19) ?
W1 O5 O6 5_555 . 2_655 88.09(17) ?
W1 O5 O7 5_555 . 2_555 129.57(19) ?
W1 O5 O7 5_555 . 2_655 88.10(18) ?
W1 O5 O7 5_555 . 8_454 101.00(15) ?
W1 O5 O8 5_555 . . 143.3(2) ?
W1 O5 O8 5_555 . 5_455 62.96(11) ?
W1 O5 O8 5_555 . 5_555 27.37(8) ?
W1 O5 O8 5_555 . 2_655 118.31(15) ?
W1 O5 W2 7_555 . 1_455 114.29(12) ?
W1 O5 W2 7_555 . . 95.1(2) ?
W1 O5 W2 7_555 . 2_655 147.39(12) ?
W1 O5 Ba1 7_555 . . 134.55(15) ?
W1 O5 Ba1 7_555 . 1_655 96.85(10) ?
W1 O5 Tb1 7_555 . . 50.71(11) ?
W1 O5 Tb1 7_555 . 1_655 47.31(6) ?
W1 O5 Tb1 7_555 . 7_555 50.45(6) ?
W1 O5 Li1 7_555 . . 50.71(11) ?
W1 O5 Li1 7_555 . 1_655 47.31(6) ?
W1 O5 Li1 7_555 . 7_555 50.45(6) ?
W1 O5 Li2 7_555 . . 150.6(3) ?
W1 O5 Li2 7_555 . 1_655 106.67(11) ?
W1 O5 Li2 7_555 . 5_555 98.04(13) ?
W1 O5 O1 7_555 . 2_555 120.90(15) ?
W1 O5 O1 7_555 . 2_655 96.51(12) ?
W1 O5 O1 7_555 . 6_555 86.36(16) ?
W1 O5 O2 7_555 . . 71.91(16) ?
W1 O5 O2 7_555 . 5_555 49.86(9) ?
W1 O5 O2 7_555 . 7_555 19.59(9) ?
W1 O5 O3 7_555 . 8_454 89.15(17) ?
W1 O5 O3 7_555 . 8_554 57.30(15) ?
W1 O5 O4 7_555 . 6_555 36.37(14) ?
W1 O5 O4 7_555 . 8_454 52.42(10) ?
W1 O5 O4 7_555 . 8_554 22.21(8) ?
W1 O5 O6 7_555 . . 162.41(19) ?
W1 O5 O6 7_555 . 2_555 137.55(18) ?
W1 O5 O6 7_555 . 2_655 106.64(18) ?
W1 O5 O7 7_555 . 2_555 90.70(15) ?
W1 O5 O7 7_555 . 2_655 59.68(15) ?
W1 O5 O7 7_555 . 8_454 52.47(9) ?
W1 O5 O8 7_555 . . 115.75(19) ?
W1 O5 O8 7_555 . 5_455 96.80(13) ?
W1 O5 O8 7_555 . 5_555 77.90(11) ?
W1 O5 O8 7_555 . 2_655 133.30(13) ?
W2 O5 W2 1_455 . . 118.6(2) ?
W2 O5 W2 1_455 . 2_655 96.42(11) ?
W2 O5 Ba1 1_455 . . 70.07(10) ?
W2 O5 Ba1 1_455 . 1_655 147.91(15) ?
W2 O5 Tb1 1_455 . . 63.61(11) ?
W2 O5 Tb1 1_455 . 1_655 152.07(14) ?
W2 O5 Tb1 1_455 . 7_555 100.71(11) ?
W2 O5 Li1 1_455 . . 63.61(11) ?
W2 O5 Li1 1_455 . 1_655 152.07(14) ?
W2 O5 Li1 1_455 . 7_555 100.71(11) ?
W2 O5 Li2 1_455 . . 51.78(9) ?
W2 O5 Li2 1_455 . 1_655 125.6(2) ?
W2 O5 Li2 1_455 . 5_555 117.67(12) ?
W2 O5 O1 1_455 . 2_555 42.21(9) ?
W2 O5 O1 1_455 . 2_655 114.94(13) ?
W2 O5 O1 1_455 . 6_555 116.40(17) ?
W2 O5 O2 1_455 . . 70.75(15) ?
W2 O5 O2 1_455 . 5_555 133.96(14) ?
W2 O5 O2 1_455 . 7_555 101.76(15) ?
W2 O5 O3 1_455 . 8_454 45.51(12) ?
W2 O5 O3 1_455 . 8_554 167.7(2) ?
W2 O5 O4 1_455 . 6_555 107.00(18) ?
W2 O5 O4 1_455 . 8_454 68.13(11) ?
W2 O5 O4 1_455 . 8_554 136.03(15) ?
W2 O5 O6 1_455 . . 82.60(16) ?
W2 O5 O6 1_455 . 2_555 24.20(11) ?
W2 O5 O6 1_455 . 2_655 132.9(2) ?
W2 O5 O7 1_455 . 2_555 26.20(10) ?
W2 O5 O7 1_455 . 2_655 127.20(18) ?
W2 O5 O7 1_455 . 8_454 64.02(10) ?
W2 O5 O8 1_455 . . 82.23(15) ?
W2 O5 O8 1_455 . 5_455 76.69(11) ?
W2 O5 O8 1_455 . 5_555 144.78(14) ?
W2 O5 O8 1_455 . 2_655 100.15(12) ?
W2 O5 W2 . . 2_655 58.80(16) ?
W2 O5 Ba1 . . . 123.6(3) ?
W2 O5 Ba1 . . 1_655 63.05(15) ?
W2 O5 Tb1 . . . 121.1(3) ?
W2 O5 Tb1 . . 1_655 54.97(15) ?
W2 O5 Tb1 . . 7_555 58.33(15) ?
W2 O5 Li1 . . . 121.1(3) ?
W2 O5 Li1 . . 1_655 54.97(15) ?
W2 O5 Li1 . . 7_555 58.33(15) ?
W2 O5 Li2 . . . 75.9(3) ?
W2 O5 Li2 . . 1_655 21.8(2) ?
W2 O5 Li2 . . 5_555 109.1(2) ?
W2 O5 O1 . . 2_555 76.35(18) ?
W2 O5 O1 . . 2_655 3.66(12) ?
W2 O5 O1 . . 6_555 118.3(2) ?
W2 O5 O2 . . . 69.44(19) ?
W2 O5 O2 . . 5_555 106.6(2) ?
W2 O5 O2 . . 7_555 88.7(2) ?
W2 O5 O3 . . 8_454 163.2(3) ?
W2 O5 O3 . . 8_554 72.7(2) ?
W2 O5 O4 . . 6_555 125.5(3) ?
W2 O5 O4 . . 8_454 140.3(3) ?
W2 O5 O4 . . 8_554 85.9(2) ?
W2 O5 O6 . . . 71.3(2) ?
W2 O5 O6 . . 2_555 113.1(2) ?
W2 O5 O6 . . 2_655 32.99(14) ?
W2 O5 O7 . . 2_555 112.6(2) ?
W2 O5 O7 . . 2_655 35.66(16) ?
W2 O5 O7 . . 8_454 106.5(2) ?
W2 O5 O8 . . . 36.53(14) ?
W2 O5 O8 . . 5_455 154.2(3) ?
W2 O5 O8 . . 5_555 91.44(19) ?
W2 O5 O8 . . 2_655 39.03(15) ?
W2 O5 Ba1 2_655 . . 64.89(11) ?
W2 O5 Ba1 2_655 . 1_655 55.37(6) ?
W2 O5 Tb1 2_655 . . 158.08(19) ?
W2 O5 Tb1 2_655 . 1_655 100.15(10) ?
W2 O5 Tb1 2_655 . 7_555 115.45(11) ?
W2 O5 Li1 2_655 . . 158.08(19) ?
W2 O5 Li1 2_655 . 1_655 100.15(10) ?
W2 O5 Li1 2_655 . 7_555 115.45(11) ?
W2 O5 Li2 2_655 . . 48.10(11) ?
W2 O5 Li2 2_655 . 1_655 42.35(5) ?
W2 O5 Li2 2_655 . 5_555 75.57(16) ?
W2 O5 O1 2_655 . 2_555 74.75(12) ?
W2 O5 O1 2_655 . 2_655 58.76(10) ?
W2 O5 O1 2_655 . 6_555 89.68(17) ?
W2 O5 O2 2_655 . . 110.94(18) ?
W2 O5 O2 2_655 . 5_555 115.04(13) ?
W2 O5 O2 2_655 . 7_555 147.47(17) ?
W2 O5 O3 2_655 . 8_454 121.65(19) ?
W2 O5 O3 2_655 . 8_554 93.87(17) ?
W2 O5 O4 2_655 . 6_555 144.5(2) ?
W2 O5 O4 2_655 . 8_454 159.27(16) ?
W2 O5 O4 2_655 . 8_554 127.32(14) ?
W2 O5 O6 2_655 . . 15.11(11) ?
W2 O5 O6 2_655 . 2_555 74.53(15) ?
W2 O5 O6 2_655 . 2_655 40.80(13) ?
W2 O5 O7 2_655 . 2_555 116.25(16) ?
W2 O5 O7 2_655 . 2_655 93.54(17) ?
W2 O5 O7 2_655 . 8_454 147.81(14) ?
W2 O5 O8 2_655 . . 55.64(15) ?
W2 O5 O8 2_655 . 5_455 100.89(14) ?
W2 O5 O8 2_655 . 5_555 83.22(11) ?
W2 O5 O8 2_655 . 2_655 21.17(7) ?
Ba1 O5 Ba1 . . 1_655 82.83(12) ?
Ba1 O5 Tb1 . . . 112.34(19) ?
Ba1 O5 Tb1 . . 1_655 137.62(15) ?
Ba1 O5 Tb1 . . 7_555 170.53(16) ?
Ba1 O5 Li1 . . . 112.34(19) ?
Ba1 O5 Li1 . . 1_655 137.62(15) ?
Ba1 O5 Li1 . . 7_555 170.53(16) ?
Ba1 O5 Li2 . . . 69.8(3) ?
Ba1 O5 Li2 . . 1_655 104.41(17) ?
Ba1 O5 Li2 . . 5_555 50.28(8) ?
Ba1 O5 O1 . . 2_555 93.15(16) ?
Ba1 O5 O1 . . 2_655 123.65(17) ?
Ba1 O5 O1 . . 6_555 56.05(14) ?
Ba1 O5 O2 . . . 139.7(2) ?
Ba1 O5 O2 . . 5_555 92.94(13) ?
Ba1 O5 O2 . . 7_555 147.1(2) ?
Ba1 O5 O3 . . 8_454 61.16(15) ?
Ba1 O5 O3 . . 8_554 108.7(2) ?
Ba1 O5 O4 . . 6_555 98.18(19) ?
Ba1 O5 O4 . . 8_454 95.98(14) ?
Ba1 O5 O4 . . 8_554 128.48(16) ?
Ba1 O5 O6 . . . 53.90(14) ?
Ba1 O5 O6 . . 2_555 51.25(13) ?
Ba1 O5 O6 . . 2_655 97.2(2) ?
Ba1 O5 O7 . . 2_555 94.60(17) ?
Ba1 O5 O7 . . 2_655 155.3(2) ?
Ba1 O5 O7 . . 8_454 123.72(16) ?
Ba1 O5 O8 . . . 109.7(2) ?
Ba1 O5 O8 . . 5_455 38.23(10) ?
Ba1 O5 O8 . . 5_555 78.20(12) ?
Ba1 O5 O8 . . 2_655 85.50(14) ?
Ba1 O5 Tb1 1_655 . . 146.33(19) ?
Ba1 O5 Tb1 1_655 . 1_655 58.13(6) ?
Ba1 O5 Tb1 1_655 . 7_555 105.27(11) ?
Ba1 O5 Li1 1_655 . . 146.33(19) ?
Ba1 O5 Li1 1_655 . 1_655 58.13(6) ?
Ba1 O5 Li1 1_655 . 7_555 105.27(11) ?
Ba1 O5 Li2 1_655 . . 103.39(15) ?
Ba1 O5 Li2 1_655 . 1_655 44.6(2) ?
Ba1 O5 Li2 1_655 . 5_555 46.31(11) ?
Ba1 O5 O1 1_655 . 2_555 126.63(15) ?
Ba1 O5 O1 1_655 . 2_655 66.31(10) ?
Ba1 O5 O1 1_655 . 6_555 55.55(13) ?
Ba1 O5 O2 1_655 . . 129.90(18) ?
Ba1 O5 O2 1_655 . 5_555 62.05(9) ?
Ba1 O5 O2 1_655 . 7_555 110.33(15) ?
Ba1 O5 O3 1_655 . 8_454 132.66(18) ?
Ba1 O5 O3 1_655 . 8_554 39.60(13) ?
Ba1 O5 O4 1_655 . 6_555 93.25(17) ?
Ba1 O5 O4 1_655 . 8_454 133.65(14) ?
Ba1 O5 O4 1_655 . 8_554 74.66(10) ?
Ba1 O5 O6 1_655 . . 67.32(14) ?
Ba1 O5 O6 1_655 . 2_555 123.72(18) ?
Ba1 O5 O6 1_655 . 2_655 32.64(11) ?
Ba1 O5 O7 1_655 . 2_555 171.55(18) ?
Ba1 O5 O7 1_655 . 2_655 74.60(15) ?
Ba1 O5 O7 1_655 . 8_454 148.07(15) ?
Ba1 O5 O8 1_655 . . 91.42(16) ?
Ba1 O5 O8 1_655 . 5_455 92.75(12) ?
Ba1 O5 O8 1_655 . 5_555 32.84(7) ?
Ba1 O5 O8 1_655 . 2_655 59.74(9) ?
Tb1 O5 Tb1 . . 1_655 95.30(17) ?
Tb1 O5 Tb1 . . 7_555 63.47(12) ?
Tb1 O5 Li1 . . . 0 ?
Tb1 O5 Li1 . . 1_655 95.30(17) ?
Tb1 O5 Li1 . . 7_555 63.47(12) ?
Tb1 O5 Li2 . . . 110.01(19) ?
Tb1 O5 Li2 . . 1_655 142.4(2) ?
Tb1 O5 Li2 . . 5_555 120.6(2) ?
Tb1 O5 O1 . . 2_555 83.89(16) ?
Tb1 O5 O1 . . 2_655 119.52(19) ?
Tb1 O5 O1 . . 6_555 106.9(2) ?
Tb1 O5 O2 . . . 55.78(16) ?
Tb1 O5 O2 . . 5_555 86.50(16) ?
Tb1 O5 O2 . . 7_555 41.83(13) ?
Tb1 O5 O3 . . 8_454 51.19(15) ?
Tb1 O5 O3 . . 8_554 107.1(2) ?
Tb1 O5 O4 . . 6_555 55.99(16) ?
Tb1 O5 O4 . . 8_454 22.13(10) ?
Tb1 O5 O4 . . 8_554 72.50(15) ?
Tb1 O5 O6 . . . 146.1(2) ?
Tb1 O5 O6 . . 2_555 87.03(18) ?
Tb1 O5 O6 . . 2_655 150.4(3) ?
Tb1 O5 O7 . . 2_555 41.95(13) ?
Tb1 O5 O7 . . 2_655 92.2(2) ?
Tb1 O5 O7 . . 8_454 15.54(9) ?
Tb1 O5 O8 . . . 109.7(2) ?
Tb1 O5 O8 . . 5_455 83.92(15) ?
Tb1 O5 O8 . . 5_555 118.15(18) ?
Tb1 O5 O8 . . 2_655 146.91(18) ?
Tb1 O5 Tb1 1_655 . 7_555 51.76(6) ?
Tb1 O5 Li1 1_655 . . 95.30(17) ?
Tb1 O5 Li1 1_655 . 1_655 0 ?
Tb1 O5 Li1 1_655 . 7_555 51.76(6) ?
Tb1 O5 Li2 1_655 . . 130.8(3) ?
Tb1 O5 Li2 1_655 . 1_655 60.24(9) ?
Tb1 O5 Li2 1_655 . 5_555 88.32(9) ?
Tb1 O5 O1 1_655 . 2_555 122.25(14) ?
Tb1 O5 O1 1_655 . 2_655 57.78(9) ?
Tb1 O5 O1 1_655 . 6_555 86.16(15) ?
Tb1 O5 O2 1_655 . . 82.34(16) ?
Tb1 O5 O2 1_655 . 5_555 56.04(9) ?
Tb1 O5 O2 1_655 . 7_555 53.85(11) ?
Tb1 O5 O3 1_655 . 8_454 134.8(2) ?
Tb1 O5 O3 1_655 . 8_554 29.72(12) ?
Tb1 O5 O4 1_655 . 6_555 70.71(16) ?
Tb1 O5 O4 1_655 . 8_454 99.61(14) ?
Tb1 O5 O4 1_655 . 8_554 31.50(8) ?
Tb1 O5 O6 1_655 . . 115.26(17) ?
Tb1 O5 O6 1_655 . 2_555 167.01(18) ?
Tb1 O5 O6 1_655 . 2_655 59.35(14) ?
Tb1 O5 O7 1_655 . 2_555 126.37(18) ?
Tb1 O5 O7 1_655 . 2_655 29.88(12) ?
Tb1 O5 O7 1_655 . 8_454 90.68(12) ?
Tb1 O5 O8 1_655 . . 88.75(16) ?
Tb1 O5 O8 1_655 . 5_455 121.36(14) ?
Tb1 O5 O8 1_655 . 5_555 60.22(9) ?
Tb1 O5 O8 1_655 . 2_655 87.99(11) ?
Tb1 O5 Li1 7_555 . . 63.47(12) ?
Tb1 O5 Li1 7_555 . 1_655 51.76(6) ?
Tb1 O5 Li1 7_555 . 7_555 0 ?
Tb1 O5 Li2 7_555 . . 103.0(3) ?
Tb1 O5 Li2 7_555 . 1_655 78.98(16) ?
Tb1 O5 Li2 7_555 . 5_555 139.13(13) ?
Tb1 O5 O1 7_555 . 2_555 78.13(12) ?
Tb1 O5 O1 7_555 . 2_655 57.53(10) ?
Tb1 O5 O1 7_555 . 6_555 132.63(19) ?
Tb1 O5 O2 7_555 . . 30.85(12) ?
Tb1 O5 O2 7_555 . 5_555 95.20(12) ?
Tb1 O5 O2 7_555 . 7_555 34.71(10) ?
Tb1 O5 O3 7_555 . 8_454 114.18(19) ?
Tb1 O5 O3 7_555 . 8_554 80.77(16) ?
Tb1 O5 O4 7_555 . 6_555 86.40(18) ?
Tb1 O5 O4 7_555 . 8_454 82.04(12) ?
Tb1 O5 O4 7_555 . 8_554 59.61(10) ?
Tb1 O5 O6 7_555 . . 124.28(18) ?
Tb1 O5 O6 7_555 . 2_555 119.31(17) ?
Tb1 O5 O6 7_555 . 2_655 87.59(16) ?
Tb1 O5 O7 7_555 . 2_555 76.68(13) ?
Tb1 O5 O7 7_555 . 2_655 31.09(12) ?
Tb1 O5 O7 7_555 . 8_454 50.52(9) ?
Tb1 O5 O8 7_555 . . 65.87(15) ?
Tb1 O5 O8 7_555 . 5_455 143.56(16) ?
Tb1 O5 O8 7_555 . 5_555 111.26(13) ?
Tb1 O5 O8 7_555 . 2_655 94.32(11) ?
Li1 O5 Li1 . . 1_655 95.30(17) ?
Li1 O5 Li1 . . 7_555 63.47(12) ?
Li1 O5 Li2 . . . 110.01(19) ?
Li1 O5 Li2 . . 1_655 142.4(2) ?
Li1 O5 Li2 . . 5_555 120.6(2) ?
Li1 O5 O1 . . 2_555 83.89(16) ?
Li1 O5 O1 . . 2_655 119.52(19) ?
Li1 O5 O1 . . 6_555 106.9(2) ?
Li1 O5 O2 . . . 55.78(16) ?
Li1 O5 O2 . . 5_555 86.50(16) ?
Li1 O5 O2 . . 7_555 41.83(13) ?
Li1 O5 O3 . . 8_454 51.19(15) ?
Li1 O5 O3 . . 8_554 107.1(2) ?
Li1 O5 O4 . . 6_555 55.99(16) ?
Li1 O5 O4 . . 8_454 22.13(10) ?
Li1 O5 O4 . . 8_554 72.50(15) ?
Li1 O5 O6 . . . 146.1(2) ?
Li1 O5 O6 . . 2_555 87.03(18) ?
Li1 O5 O6 . . 2_655 150.4(3) ?
Li1 O5 O7 . . 2_555 41.95(13) ?
Li1 O5 O7 . . 2_655 92.2(2) ?
Li1 O5 O7 . . 8_454 15.54(9) ?
Li1 O5 O8 . . . 109.7(2) ?
Li1 O5 O8 . . 5_455 83.92(15) ?
Li1 O5 O8 . . 5_555 118.15(18) ?
Li1 O5 O8 . . 2_655 146.91(18) ?
Li1 O5 Li1 1_655 . 7_555 51.76(6) ?
Li1 O5 Li2 1_655 . . 130.8(3) ?
Li1 O5 Li2 1_655 . 1_655 60.24(9) ?
Li1 O5 Li2 1_655 . 5_555 88.32(9) ?
Li1 O5 O1 1_655 . 2_555 122.25(14) ?
Li1 O5 O1 1_655 . 2_655 57.78(9) ?
Li1 O5 O1 1_655 . 6_555 86.16(15) ?
Li1 O5 O2 1_655 . . 82.34(16) ?
Li1 O5 O2 1_655 . 5_555 56.04(9) ?
Li1 O5 O2 1_655 . 7_555 53.85(11) ?
Li1 O5 O3 1_655 . 8_454 134.8(2) ?
Li1 O5 O3 1_655 . 8_554 29.72(12) ?
Li1 O5 O4 1_655 . 6_555 70.71(16) ?
Li1 O5 O4 1_655 . 8_454 99.61(14) ?
Li1 O5 O4 1_655 . 8_554 31.50(8) ?
Li1 O5 O6 1_655 . . 115.26(17) ?
Li1 O5 O6 1_655 . 2_555 167.01(18) ?
Li1 O5 O6 1_655 . 2_655 59.35(14) ?
Li1 O5 O7 1_655 . 2_555 126.37(18) ?
Li1 O5 O7 1_655 . 2_655 29.88(12) ?
Li1 O5 O7 1_655 . 8_454 90.68(12) ?
Li1 O5 O8 1_655 . . 88.75(16) ?
Li1 O5 O8 1_655 . 5_455 121.36(14) ?
Li1 O5 O8 1_655 . 5_555 60.22(9) ?
Li1 O5 O8 1_655 . 2_655 87.99(11) ?
Li1 O5 Li2 7_555 . . 103.0(3) ?
Li1 O5 Li2 7_555 . 1_655 78.98(16) ?
Li1 O5 Li2 7_555 . 5_555 139.13(13) ?
Li1 O5 O1 7_555 . 2_555 78.13(12) ?
Li1 O5 O1 7_555 . 2_655 57.53(10) ?
Li1 O5 O1 7_555 . 6_555 132.63(19) ?
Li1 O5 O2 7_555 . . 30.85(12) ?
Li1 O5 O2 7_555 . 5_555 95.20(12) ?
Li1 O5 O2 7_555 . 7_555 34.71(10) ?
Li1 O5 O3 7_555 . 8_454 114.18(19) ?
Li1 O5 O3 7_555 . 8_554 80.77(16) ?
Li1 O5 O4 7_555 . 6_555 86.40(18) ?
Li1 O5 O4 7_555 . 8_454 82.04(12) ?
Li1 O5 O4 7_555 . 8_554 59.61(10) ?
Li1 O5 O6 7_555 . . 124.28(18) ?
Li1 O5 O6 7_555 . 2_555 119.31(17) ?
Li1 O5 O6 7_555 . 2_655 87.59(16) ?
Li1 O5 O7 7_555 . 2_555 76.68(13) ?
Li1 O5 O7 7_555 . 2_655 31.09(12) ?
Li1 O5 O7 7_555 . 8_454 50.52(9) ?
Li1 O5 O8 7_555 . . 65.87(15) ?
Li1 O5 O8 7_555 . 5_455 143.56(16) ?
Li1 O5 O8 7_555 . 5_555 111.26(13) ?
Li1 O5 O8 7_555 . 2_655 94.32(11) ?
Li2 O5 Li2 . . 1_655 75.0(2) ?
Li2 O5 Li2 . . 5_555 111.3(3) ?
Li2 O5 O1 . . 2_555 30.1(2) ?
Li2 O5 O1 . . 2_655 73.1(2) ?
Li2 O5 O1 . . 6_555 122.7(3) ?
Li2 O5 O2 . . . 78.8(3) ?
Li2 O5 O2 . . 5_555 159.5(3) ?
Li2 O5 O2 . . 7_555 131.0(3) ?
Li2 O5 O3 . . 8_454 92.5(2) ?
Li2 O5 O3 . . 8_554 140.1(2) ?
Li2 O5 O4 . . 6_555 157.7(3) ?
Li2 O5 O4 . . 8_454 119.73(15) ?
Li2 O5 O4 . . 8_554 160.1(3) ?
Li2 O5 O6 . . . 38.4(2) ?
Li2 O5 O6 . . 2_555 37.4(2) ?
Li2 O5 O6 . . 2_655 81.12(18) ?
Li2 O5 O7 . . 2_555 68.20(15) ?
Li2 O5 O7 . . 2_655 105.5(3) ?
Li2 O5 O7 . . 8_454 102.7(2) ?
Li2 O5 O8 . . . 43.6(3) ?
Li2 O5 O8 . . 5_455 103.2(3) ?
Li2 O5 O8 . . 5_555 129.4(2) ?
Li2 O5 O8 . . 2_655 48.40(11) ?
Li2 O5 Li2 1_655 . 5_555 88.9(3) ?
Li2 O5 O1 1_655 . 2_555 86.5(2) ?
Li2 O5 O1 1_655 . 2_655 24.0(2) ?
Li2 O5 O1 1_655 . 6_555 99.9(3) ?
Li2 O5 O2 1_655 . . 90.8(3) ?
Li2 O5 O2 1_655 . 5_555 99.6(2) ?
Li2 O5 O2 1_655 . 7_555 105.79(15) ?
Li2 O5 O3 1_655 . 8_454 164.0(2) ?
Li2 O5 O3 1_655 . 8_554 66.6(2) ?
Li2 O5 O4 1_655 . 6_555 127.0(2) ?
Li2 O5 O4 1_655 . 8_454 158.37(16) ?
Li2 O5 O4 1_655 . 8_554 91.08(15) ?
Li2 O5 O6 1_655 . . 56.90(13) ?
Li2 O5 O6 1_655 . 2_555 111.0(2) ?
Li2 O5 O6 1_655 . 2_655 12.2(3) ?
Li2 O5 O7 1_655 . 2_555 129.2(3) ?
Li2 O5 O7 1_655 . 2_655 51.98(16) ?
Li2 O5 O7 1_655 . 8_454 128.2(2) ?
Li2 O5 O8 1_655 . . 47.5(3) ?
Li2 O5 O8 1_655 . 5_455 132.5(2) ?
Li2 O5 O8 1_655 . 5_555 76.3(2) ?
Li2 O5 O8 1_655 . 2_655 27.87(11) ?
Li2 O5 O1 5_555 . 2_555 140.44(18) ?
Li2 O5 O1 5_555 . 2_655 112.14(17) ?
Li2 O5 O1 5_555 . 6_555 14.11(18) ?
Li2 O5 O2 5_555 . . 169.4(2) ?
Li2 O5 O2 5_555 . 5_555 48.24(12) ?
Li2 O5 O2 5_555 . 7_555 117.62(18) ?
Li2 O5 O3 5_555 . 8_454 86.35(18) ?
Li2 O5 O3 5_555 . 8_554 58.72(14) ?
Li2 O5 O4 5_555 . 6_555 70.1(2) ?
Li2 O5 O4 5_555 . 8_454 98.83(18) ?
Li2 O5 O4 5_555 . 8_554 82.03(12) ?
Li2 O5 O6 5_555 . . 76.87(19) ?
Li2 O5 O6 5_555 . 2_555 101.51(16) ?
Li2 O5 O6 5_555 . 2_655 76.82(19) ?
Li2 O5 O7 5_555 . 2_555 136.36(18) ?
Li2 O5 O7 5_555 . 2_655 115.05(17) ?
Li2 O5 O7 5_555 . 8_454 135.44(19) ?
Li2 O5 O8 5_555 . . 129.7(2) ?
Li2 O5 O8 5_555 . 5_455 46.50(13) ?
Li2 O5 O8 5_555 . 5_555 28.12(7) ?
Li2 O5 O8 5_555 . 2_655 92.36(18) ?
O1 O5 O1 2_555 . 2_655 72.73(13) ?
O1 O5 O1 2_555 . 6_555 149.2(2) ?
O1 O5 O2 2_555 . . 50.07(16) ?
O1 O5 O2 2_555 . 5_555 170.04(18) ?
O1 O5 O2 2_555 . 7_555 101.40(17) ?
O1 O5 O3 2_555 . 8_454 87.46(17) ?
O1 O5 O3 2_555 . 8_554 148.5(2) ?
O1 O5 O4 2_555 . 6_555 139.7(2) ?
O1 O5 O4 2_555 . 8_454 99.72(15) ?
O1 O5 O4 2_555 . 8_554 137.28(18) ?
O1 O5 O6 2_555 . . 67.80(17) ?
O1 O5 O6 2_555 . 2_555 45.20(14) ?
O1 O5 O6 2_555 . 2_655 96.68(18) ?
O1 O5 O7 2_555 . 2_555 45.28(13) ?
O1 O5 O7 2_555 . 2_655 92.37(18) ?
O1 O5 O7 2_555 . 8_454 73.85(14) ?
O1 O5 O8 2_555 . . 40.23(14) ?
O1 O5 O8 2_555 . 5_455 115.97(16) ?
O1 O5 O8 2_555 . 5_555 157.95(18) ?
O1 O5 O8 2_555 . 2_655 66.89(13) ?
O1 O5 O1 2_655 . 6_555 121.66(18) ?
O1 O5 O2 2_655 . . 66.83(16) ?
O1 O5 O2 2_655 . 5_555 110.10(14) ?
O1 O5 O2 2_655 . 7_555 89.00(16) ?
O1 O5 O3 2_655 . 8_454 159.52(19) ?
O1 O5 O3 2_655 . 8_554 76.26(16) ?
O1 O5 O4 2_655 . 6_555 128.0(2) ?
O1 O5 O4 2_655 . 8_454 139.55(17) ?
O1 O5 O4 2_655 . 8_554 88.40(13) ?
O1 O5 O6 2_655 . . 70.62(16) ?
O1 O5 O6 2_655 . 2_555 110.07(17) ?
O1 O5 O6 2_655 . 2_655 35.64(14) ?
O1 O5 O7 2_655 . 2_555 109.15(16) ?
O1 O5 O7 2_655 . 2_655 36.83(15) ?
O1 O5 O7 2_655 . 8_454 104.61(14) ?
O1 O5 O8 2_655 . . 33.00(14) ?
O1 O5 O8 2_655 . 5_455 156.37(17) ?
O1 O5 O8 2_655 . 5_555 95.05(13) ?
O1 O5 O8 2_655 . 2_655 38.42(11) ?
O1 O5 O2 6_555 . . 157.8(3) ?
O1 O5 O2 6_555 . 5_555 37.74(15) ?
O1 O5 O2 6_555 . 7_555 105.7(2) ?
O1 O5 O3 6_555 . 8_454 78.22(18) ?
O1 O5 O3 6_555 . 8_554 56.86(17) ?
O1 O5 O4 6_555 . 6_555 56.25(18) ?
O1 O5 O4 6_555 . 8_454 85.44(17) ?
O1 O5 O4 6_555 . 8_554 73.14(16) ?
O1 O5 O6 6_555 . . 90.4(2) ?
O1 O5 O6 6_555 . 2_555 105.4(2) ?
O1 O5 O6 6_555 . 2_655 87.7(2) ?
O1 O5 O7 6_555 . 2_555 129.1(2) ?
O1 O5 O7 6_555 . 2_655 115.4(2) ?
O1 O5 O7 6_555 . 8_454 121.45(19) ?
O1 O5 O8 6_555 . . 143.4(3) ?
O1 O5 O8 6_555 . 5_455 40.26(13) ?
O1 O5 O8 6_555 . 5_555 28.67(13) ?
O1 O5 O8 6_555 . 2_655 106.19(18) ?
O2 O5 O2 . . 5_555 121.5(2) ?
O2 O5 O2 . . 7_555 52.41(17) ?
O2 O5 O3 . . 8_454 96.6(2) ?
O2 O5 O3 . . 8_554 111.6(2) ?
O2 O5 O4 . . 6_555 101.9(2) ?
O2 O5 O4 . . 8_454 77.91(18) ?
O2 O5 O4 . . 8_554 87.38(19) ?
O2 O5 O6 . . . 111.7(2) ?
O2 O5 O6 . . 2_555 88.5(2) ?
O2 O5 O6 . . 2_655 102.4(2) ?
O2 O5 O7 . . 2_555 49.30(16) ?
O2 O5 O7 . . 2_655 57.32(18) ?
O2 O5 O7 . . 8_454 40.28(15) ?
O2 O5 O8 . . . 55.45(19) ?
O2 O5 O8 . . 5_455 136.2(2) ?
O2 O5 O8 . . 5_555 142.1(2) ?
O2 O5 O8 . . 2_655 92.32(17) ?
O2 O5 O2 5_555 . 7_555 69.44(14) ?
O2 O5 O3 5_555 . 8_454 88.58(16) ?
O2 O5 O3 5_555 . 8_554 34.12(14) ?
O2 O5 O4 5_555 . 6_555 31.20(14) ?
O2 O5 O4 5_555 . 8_454 71.79(12) ?
O2 O5 O4 5_555 . 8_554 35.61(10) ?
O2 O5 O6 5_555 . . 122.14(19) ?
O2 O5 O6 5_555 . 2_555 136.93(18) ?
O2 O5 O6 5_555 . 2_655 90.37(17) ?
O2 O5 O7 5_555 . 2_555 126.26(18) ?
O2 O5 O7 5_555 . 2_655 85.34(17) ?
O2 O5 O7 5_555 . 8_454 96.20(14) ?
O2 O5 O8 5_555 . . 143.1(2) ?
O2 O5 O8 5_555 . 5_455 65.42(12) ?
O2 O5 O8 5_555 . 5_555 31.83(10) ?
O2 O5 O8 5_555 . 2_655 121.50(14) ?
O2 O5 O3 7_555 . 8_454 89.9(2) ?
O2 O5 O3 7_555 . 8_554 72.42(18) ?
O2 O5 O4 7_555 . 6_555 52.50(17) ?
O2 O5 O4 7_555 . 8_454 52.75(14) ?
O2 O5 O4 7_555 . 8_554 38.84(12) ?
O2 O5 O6 7_555 . . 158.8(2) ?
O2 O5 O6 7_555 . 2_555 125.9(2) ?
O2 O5 O6 7_555 . 2_655 110.0(2) ?
O2 O5 O7 7_555 . 2_555 76.08(17) ?
O2 O5 O7 7_555 . 2_655 54.03(17) ?
O2 O5 O7 7_555 . 8_454 37.74(12) ?
O2 O5 O8 7_555 . . 100.3(2) ?
O2 O5 O8 7_555 . 5_455 109.39(17) ?
O2 O5 O8 7_555 . 5_555 96.55(16) ?
O2 O5 O8 7_555 . 2_655 127.34(17) ?
O3 O5 O3 8_454 . 8_554 122.7(2) ?
O3 O5 O4 8_454 . 6_555 65.28(19) ?
O3 O5 O4 8_454 . 8_454 37.62(15) ?
O3 O5 O4 8_454 . 8_554 103.38(19) ?
O3 O5 O6 8_454 . . 107.1(2) ?
O3 O5 O6 8_454 . 2_555 55.31(17) ?
O3 O5 O6 8_454 . 2_655 158.2(3) ?
O3 O5 O7 8_454 . 2_555 50.93(15) ?
O3 O5 O7 8_454 . 2_655 143.2(3) ?
O3 O5 O7 8_454 . 8_454 63.71(16) ?
O3 O5 O8 8_454 . . 127.7(2) ?
O3 O5 O8 8_454 . 5_455 39.95(14) ?
O3 O5 O8 8_454 . 5_555 105.39(17) ?
O3 O5 O8 8_454 . 2_655 137.1(2) ?
O3 O5 O4 8_554 . 6_555 60.80(19) ?
O3 O5 O4 8_554 . 8_454 100.21(19) ?
O3 O5 O4 8_554 . 8_554 35.09(15) ?
O3 O5 O6 8_554 . . 106.8(2) ?
O3 O5 O6 8_554 . 2_555 159.5(2) ?
O3 O5 O6 8_554 . 2_655 59.15(18) ?
O3 O5 O7 8_554 . 2_555 148.0(2) ?
O3 O5 O7 8_554 . 2_655 58.52(18) ?
O3 O5 O7 8_554 . 8_454 109.4(2) ?
O3 O5 O8 8_554 . . 109.2(2) ?
O3 O5 O8 8_554 . 5_455 94.81(17) ?
O3 O5 O8 8_554 . 5_555 30.61(14) ?
O3 O5 O8 8_554 . 2_655 91.86(17) ?
O4 O5 O4 6_555 . 8_454 40.80(15) ?
O4 O5 O4 6_555 . 8_554 39.64(15) ?
O4 O5 O6 6_555 . . 146.3(2) ?
O4 O5 O6 6_555 . 2_555 120.5(2) ?
O4 O5 O6 6_555 . 2_655 119.8(2) ?
O4 O5 O7 6_555 . 2_555 95.1(2) ?
O4 O5 O7 6_555 . 2_655 93.0(2) ?
O4 O5 O7 6_555 . 8_454 67.65(17) ?
O4 O5 O8 6_555 . . 152.1(3) ?
O4 O5 O8 6_555 . 5_455 60.76(16) ?
O4 O5 O8 6_555 . 5_555 62.25(16) ?
O4 O5 O8 6_555 . 2_655 152.2(2) ?
O4 O5 O4 8_454 . 8_554 70.26(13) ?
O4 O5 O6 8_454 . . 144.5(2) ?
O4 O5 O6 8_454 . 2_555 87.36(16) ?
O4 O5 O6 8_454 . 2_655 158.3(2) ?
O4 O5 O7 8_454 . 2_555 54.52(14) ?
O4 O5 O7 8_454 . 2_655 106.8(2) ?
O4 O5 O7 8_454 . 8_454 37.65(11) ?
O4 O5 O8 8_454 . . 131.1(2) ?
O4 O5 O8 8_454 . 5_455 63.04(13) ?
O4 O5 O8 8_454 . 5_555 101.32(14) ?
O4 O5 O8 8_454 . 2_655 166.61(15) ?
O4 O5 O6 8_554 . . 141.4(2) ?
O4 O5 O6 8_554 . 2_555 157.6(2) ?
O4 O5 O6 8_554 . 2_655 88.06(18) ?
O4 O5 O7 8_554 . 2_555 112.90(18) ?
O4 O5 O7 8_554 . 2_655 54.68(16) ?
O4 O5 O7 8_554 . 8_454 74.54(13) ?
O4 O5 O8 8_554 . . 116.5(2) ?
O4 O5 O8 8_554 . 5_455 96.73(14) ?
O4 O5 O8 8_554 . 5_555 57.97(12) ?
O4 O5 O8 8_554 . 2_655 118.95(14) ?
O6 O5 O6 . . 2_555 59.88(18) ?
O6 O5 O6 . . 2_655 55.91(18) ?
O6 O5 O7 . . 2_555 104.7(2) ?
O6 O5 O7 . . 2_655 106.8(2) ?
O6 O5 O7 . . 8_454 141.04(19) ?
O6 O5 O8 . . . 59.49(19) ?
O6 O5 O8 . . 5_455 91.76(18) ?
O6 O5 O8 . . 5_555 91.02(17) ?
O6 O5 O8 . . 2_655 32.26(13) ?
O6 O5 O6 2_555 . 2_655 114.3(2) ?
O6 O5 O7 2_555 . 2_555 50.02(16) ?
O6 O5 O7 2_555 . 2_655 137.4(2) ?
O6 O5 O7 2_555 . 8_454 88.21(16) ?
O6 O5 O8 2_555 . . 78.45(19) ?
O6 O5 O8 2_555 . 5_455 71.57(15) ?
O6 O5 O8 2_555 . 5_555 129.41(19) ?
O6 O5 O8 2_555 . 2_655 83.20(16) ?
O6 O5 O7 2_655 . 2_555 140.8(2) ?
O6 O5 O7 2_655 . 2_655 58.25(18) ?
O6 O5 O7 2_655 . 8_454 138.0(2) ?
O6 O5 O8 2_655 . . 58.97(17) ?
O6 O5 O8 2_655 . 5_455 121.2(2) ?
O6 O5 O8 2_655 . 5_555 64.86(15) ?
O6 O5 O8 2_655 . 2_655 32.74(14) ?
O7 O5 O7 2_555 . 2_655 106.3(2) ?
O7 O5 O7 2_555 . 8_454 38.62(13) ?
O7 O5 O8 2_555 . . 81.83(18) ?
O7 O5 O8 2_555 . 5_455 90.12(15) ?
O7 O5 O8 2_555 . 5_555 154.36(17) ?
O7 O5 O8 2_555 . 2_655 112.12(16) ?
O7 O5 O7 2_655 . 8_454 80.90(18) ?
O7 O5 O8 2_655 . . 61.85(18) ?
O7 O5 O8 2_655 . 5_455 150.6(2) ?
O7 O5 O8 2_655 . 5_555 87.84(17) ?
O7 O5 O8 2_655 . 2_655 74.63(17) ?
O7 O5 O8 8_454 . . 94.82(18) ?
O7 O5 O8 8_454 . 5_455 98.99(14) ?
O7 O5 O8 8_454 . 5_555 127.80(15) ?
O7 O5 O8 8_454 . 2_655 132.13(14) ?
O8 O5 O8 . . 5_455 146.4(2) ?
O8 O5 O8 . . 5_555 123.80(19) ?
O8 O5 O8 . . 2_655 37.32(15) ?
O8 O5 O8 5_455 . 5_555 68.89(11) ?
O8 O5 O8 5_455 . 2_655 122.06(16) ?
O8 O5 O8 5_555 . 2_655 92.02(13) ?
W1 O6 W1 . . 2_555 83.39(9) ?
W1 O6 W1 . . 6_555 163.98(14) ?
W1 O6 W2 . . 1_455 47.03(5) ?
W1 O6 W2 . . . 48.77(8) ?
W1 O6 W2 . . 2_555 84.90(9) ?
W1 O6 W2 . . 2_655 121.6(2) ?
W1 O6 Ba1 . . . 100.32(14) ?
W1 O6 Ba1 . . 1_655 113.59(12) ?
W1 O6 Ba1 . . 5_545 51.23(6) ?
W1 O6 Tb1 . . 2_555 134.08(13) ?
W1 O6 Li1 . . 2_555 134.08(13) ?
W1 O6 Li2 . . . 34.68(12) ?
W1 O6 Li2 . . 1_655 83.9(2) ?
W1 O6 O1 . . . 64.89(16) ?
W1 O6 O1 . . 5_555 141.81(16) ?
W1 O6 O1 . . 2_555 19.79(9) ?
W1 O6 O1 . . 2_655 58.24(9) ?
W1 O6 O1 . . 6_555 100.39(14) ?
W1 O6 O2 . . . 21.64(7) ?
W1 O6 O2 . . 2_555 101.38(13) ?
W1 O6 O2 . . 2_655 117.99(13) ?
W1 O6 O3 . . 7_556 162.84(19) ?
W1 O6 O3 . . 8_454 65.27(10) ?
W1 O6 O3 . . 8_554 81.32(11) ?
W1 O6 O4 . . . 94.13(11) ?
W1 O6 O5 . . . 54.45(13) ?
W1 O6 O5 . . 2_555 106.02(16) ?
W1 O6 O5 . . 2_655 137.58(19) ?
W1 O6 O6 . . 2_555 56.27(13) ?
W1 O6 O6 . . 2_655 81.36(17) ?
W1 O6 O7 . . . 126.25(18) ?
W1 O6 O7 . . 2_655 50.72(8) ?
W1 O6 O8 . . . 24.08(11) ?
W1 O6 O8 . . 2_555 67.35(12) ?
W1 O6 O8 . . 2_655 86.33(16) ?
W1 O6 O8 . . 6_555 132.70(14) ?
W1 O6 W1 2_555 . 6_555 111.60(13) ?
W1 O6 W2 2_555 . 1_455 85.33(9) ?
W1 O6 W2 2_555 . . 123.14(15) ?
W1 O6 W2 2_555 . 2_555 52.41(7) ?
W1 O6 W2 2_555 . 2_655 69.70(17) ?
W1 O6 Ba1 2_555 . . 122.90(17) ?
W1 O6 Ba1 2_555 . 1_655 140.70(13) ?
W1 O6 Ba1 2_555 . 5_545 60.05(7) ?
W1 O6 Tb1 2_555 . 2_555 58.70(8) ?
W1 O6 Li1 2_555 . 2_555 58.70(8) ?
W1 O6 Li2 2_555 . . 55.4(3) ?
W1 O6 Li2 2_555 . 1_655 100.9(3) ?
W1 O6 O1 2_555 . . 21.64(13) ?
W1 O6 O1 2_555 . 5_555 134.74(17) ?
W1 O6 O1 2_555 . 2_555 67.71(12) ?
W1 O6 O1 2_555 . 2_655 95.84(12) ?
W1 O6 O1 2_555 . 6_555 163.29(16) ?
W1 O6 O2 2_555 . . 105.02(13) ?
W1 O6 O2 2_555 . 2_555 25.13(8) ?
W1 O6 O2 2_555 . 2_655 65.65(10) ?
W1 O6 O3 2_555 . 7_556 95.46(18) ?
W1 O6 O3 2_555 . 8_454 119.96(13) ?
W1 O6 O3 2_555 . 8_554 158.54(15) ?
W1 O6 O4 2_555 . . 20.58(7) ?
W1 O6 O5 2_555 . . 136.46(19) ?
W1 O6 O5 2_555 . 2_555 64.73(13) ?
W1 O6 O5 2_555 . 2_655 101.87(18) ?
W1 O6 O6 2_555 . 2_555 84.62(15) ?
W1 O6 O6 2_555 . 2_655 127.61(19) ?
W1 O6 O7 2_555 . . 45.54(13) ?
W1 O6 O7 2_555 . 2_655 124.06(14) ?
W1 O6 O8 2_555 . . 88.12(16) ?
W1 O6 O8 2_555 . 2_555 37.18(9) ?
W1 O6 O8 2_555 . 2_655 67.77(15) ?
W1 O6 O8 2_555 . 6_555 124.84(15) ?
W1 O6 W2 6_555 . 1_455 125.91(12) ?
W1 O6 W2 6_555 . . 120.70(15) ?
W1 O6 W2 6_555 . 2_555 99.60(11) ?
W1 O6 W2 6_555 . 2_655 70.92(16) ?
W1 O6 Ba1 6_555 . . 67.21(11) ?
W1 O6 Ba1 6_555 . 1_655 58.50(7) ?
W1 O6 Ba1 6_555 . 5_545 140.81(13) ?
W1 O6 Tb1 6_555 . 2_555 56.69(7) ?
W1 O6 Li1 6_555 . 2_555 56.69(7) ?
W1 O6 Li2 6_555 . . 152.2(3) ?
W1 O6 Li2 6_555 . 1_655 98.2(3) ?
W1 O6 O1 6_555 . . 130.9(2) ?
W1 O6 O1 6_555 . 5_555 24.13(9) ?
W1 O6 O1 6_555 . 2_555 162.96(16) ?
W1 O6 O1 6_555 . 2_655 122.86(13) ?
W1 O6 O1 6_555 . 6_555 63.62(11) ?
W1 O6 O2 6_555 . . 143.06(15) ?
W1 O6 O2 6_555 . 2_555 91.39(13) ?
W1 O6 O2 6_555 . 2_655 75.01(11) ?
W1 O6 O3 6_555 . 7_556 19.54(11) ?
W1 O6 O3 6_555 . 8_454 101.00(12) ?
W1 O6 O3 6_555 . 8_554 85.53(11) ?
W1 O6 O4 6_555 . . 101.87(13) ?
W1 O6 O5 6_555 . . 109.68(17) ?
W1 O6 O5 6_555 . 2_555 76.97(14) ?
W1 O6 O5 6_555 . 2_655 47.30(12) ?
W1 O6 O6 6_555 . 2_555 117.56(17) ?
W1 O6 O6 6_555 . 2_655 93.02(17) ?
W1 O6 O7 6_555 . . 69.74(15) ?
W1 O6 O7 6_555 . 2_655 119.02(13) ?
W1 O6 O8 6_555 . . 153.7(2) ?
W1 O6 O8 6_555 . 2_555 121.10(16) ?
W1 O6 O8 6_555 . 2_655 104.24(18) ?
W1 O6 O8 6_555 . 6_555 33.71(8) ?
W2 O6 W2 1_455 . . 81.76(12) ?
W2 O6 W2 1_455 . 2_555 50.06(6) ?
W2 O6 W2 1_455 . 2_655 154.5(2) ?
W2 O6 Ba1 1_455 . . 61.01(10) ?
W2 O6 Ba1 1_455 . 1_655 132.66(13) ?
W2 O6 Ba1 1_455 . 5_545 92.74(10) ?
W2 O6 Tb1 1_455 . 2_555 100.80(11) ?
W2 O6 Li1 1_455 . 2_555 100.80(11) ?
W2 O6 Li2 1_455 . . 37.8(4) ?
W2 O6 Li2 1_455 . 1_655 129.78(19) ?
W2 O6 O1 1_455 . . 80.95(16) ?
W2 O6 O1 1_455 . 5_555 124.05(14) ?
W2 O6 O1 1_455 . 2_555 37.93(9) ?
W2 O6 O1 1_455 . 2_655 104.61(13) ?
W2 O6 O1 1_455 . 6_555 85.51(12) ?
W2 O6 O2 1_455 . . 51.55(8) ?
W2 O6 O2 1_455 . 2_555 85.10(12) ?
W2 O6 O2 1_455 . 2_655 149.98(14) ?
W2 O6 O3 1_455 . 7_556 115.82(17) ?
W2 O6 O3 1_455 . 8_454 35.73(7) ?
W2 O6 O3 1_455 . 8_554 95.08(12) ?
W2 O6 O4 1_455 . . 105.47(12) ?
W2 O6 O5 1_455 . . 59.13(13) ?
W2 O6 O5 1_455 . 2_555 64.53(13) ?
W2 O6 O5 1_455 . 2_655 171.51(19) ?
W2 O6 O6 1_455 . 2_555 9.35(11) ?
W2 O6 O6 1_455 . 2_655 117.1(2) ?
W2 O6 O7 1_455 . . 124.56(18) ?
W2 O6 O7 1_455 . 2_655 83.80(11) ?
W2 O6 O8 1_455 . . 70.83(15) ?
W2 O6 O8 1_455 . 2_555 49.42(10) ?
W2 O6 O8 1_455 . 2_655 129.23(18) ?
W2 O6 O8 1_455 . 6_555 93.85(11) ?
W2 O6 W2 . . 2_555 130.48(16) ?
W2 O6 W2 . . 2_655 107.0(2) ?
W2 O6 Ba1 . . . 97.70(17) ?
W2 O6 Ba1 . . 1_655 64.90(10) ?
W2 O6 Ba1 . . 5_545 65.57(10) ?
W2 O6 Tb1 . . 2_555 177.10(18) ?
W2 O6 Li1 . . 2_555 177.10(18) ?
W2 O6 Li2 . . . 83.45(18) ?
W2 O6 Li2 . . 1_655 52.96(9) ?
W2 O6 O1 . . . 101.5(2) ?
W2 O6 O1 . . 5_555 96.80(16) ?
W2 O6 O1 . . 2_555 68.54(14) ?
W2 O6 O1 . . 2_655 37.23(10) ?
W2 O6 O1 . . 6_555 69.12(13) ?
W2 O6 O2 . . . 31.83(9) ?
W2 O6 O2 . . 2_555 147.04(18) ?
W2 O6 O2 . . 2_655 107.02(15) ?
W2 O6 O3 . . 7_556 139.6(2) ?
W2 O6 O3 . . 8_454 71.26(13) ?
W2 O6 O3 . . 8_554 36.42(9) ?
W2 O6 O4 . . . 121.21(16) ?
W2 O6 O5 . . . 35.41(12) ?
W2 O6 O5 . . 2_555 145.3(2) ?
W2 O6 O5 . . 2_655 97.73(19) ?
W2 O6 O6 . . 2_555 89.91(18) ?
W2 O6 O6 . . 2_655 35.80(13) ?
W2 O6 O7 . . . 141.3(2) ?
W2 O6 O7 . . 2_655 2.11(7) ?
W2 O6 O8 . . . 35.48(13) ?
W2 O6 O8 . . 2_555 116.11(18) ?
W2 O6 O8 . . 2_655 78.88(18) ?
W2 O6 O8 . . 6_555 111.17(16) ?
W2 O6 W2 2_555 . 2_655 113.0(2) ?
W2 O6 Ba1 2_555 . . 71.03(11) ?
W2 O6 Ba1 2_555 . 1_655 156.06(13) ?
W2 O6 Ba1 2_555 . 5_545 101.53(11) ?
W2 O6 Tb1 2_555 . 2_555 52.32(7) ?
W2 O6 Li1 2_555 . 2_555 52.32(7) ?
W2 O6 Li2 2_555 . . 52.6(3) ?
W2 O6 Li2 2_555 . 1_655 152.1(3) ?
W2 O6 O1 2_555 . . 64.70(15) ?
W2 O6 O1 2_555 . 5_555 117.83(14) ?
W2 O6 O1 2_555 . 2_555 65.98(11) ?
W2 O6 O1 2_555 . 2_655 135.47(14) ?
W2 O6 O1 2_555 . 6_555 111.40(13) ?
W2 O6 O2 2_555 . . 98.71(12) ?
W2 O6 O2 2_555 . 2_555 38.58(9) ?
W2 O6 O2 2_555 . 2_655 110.53(14) ?
W2 O6 O3 2_555 . 7_556 80.93(16) ?
W2 O6 O3 2_555 . 8_454 73.97(10) ?
W2 O6 O3 2_555 . 8_554 140.08(14) ?
W2 O6 O4 2_555 . . 70.79(10) ?
W2 O6 O5 2_555 . . 107.50(17) ?
W2 O6 O5 2_555 . 2_555 22.77(10) ?
W2 O6 O5 2_555 . 2_655 131.7(2) ?
W2 O6 O6 2_555 . 2_555 43.46(13) ?
W2 O6 O6 2_555 . 2_655 166.1(2) ?
W2 O6 O7 2_555 . . 76.44(15) ?
W2 O6 O7 2_555 . 2_655 132.59(14) ?
W2 O6 O8 2_555 . . 106.31(17) ?
W2 O6 O8 2_555 . 2_555 24.61(8) ?
W2 O6 O8 2_555 . 2_655 120.13(19) ?
W2 O6 O8 2_555 . 6_555 86.03(11) ?
W2 O6 Ba1 2_655 . . 137.9(3) ?
W2 O6 Ba1 2_655 . 1_655 71.32(16) ?
W2 O6 Ba1 2_655 . 5_545 70.53(16) ?
W2 O6 Tb1 2_655 . 2_555 71.24(18) ?
W2 O6 Li1 2_655 . 2_555 71.24(18) ?
W2 O6 Li2 2_655 . . 117.9(5) ?
W2 O6 Li2 2_655 . 1_655 54.05(15) ?
W2 O6 O1 2_655 . . 73.8(2) ?
W2 O6 O1 2_655 . 5_555 79.53(19) ?
W2 O6 O1 2_655 . 2_555 122.1(2) ?
W2 O6 O1 2_655 . 2_655 73.75(18) ?
W2 O6 O1 2_655 . 6_555 120.0(2) ?
W2 O6 O2 2_655 . . 128.9(2) ?
W2 O6 O2 2_655 . 2_555 74.63(19) ?
W2 O6 O2 2_655 . 2_655 4.64(12) ?
W2 O6 O3 2_655 . 7_556 73.3(2) ?
W2 O6 O3 2_655 . 8_454 169.8(2) ?
W2 O6 O3 2_655 . 8_554 106.1(2) ?
W2 O6 O4 2_655 . . 49.27(16) ?
W2 O6 O5 2_655 . . 138.9(3) ?
W2 O6 O5 2_655 . 2_555 107.2(3) ?
W2 O6 O5 2_655 . 2_655 33.65(14) ?
W2 O6 O6 2_655 . 2_555 154.0(3) ?
W2 O6 O6 2_655 . 2_655 76.7(2) ?
W2 O6 O7 2_655 . . 37.15(15) ?
W2 O6 O7 2_655 . 2_655 105.4(2) ?
W2 O6 O8 2_655 . . 102.1(2) ?
W2 O6 O8 2_655 . 2_555 106.5(2) ?
W2 O6 O8 2_655 . 2_655 35.88(15) ?
W2 O6 O8 2_655 . 6_555 104.6(2) ?
Ba1 O6 Ba1 . . 1_655 90.03(13) ?
Ba1 O6 Ba1 . . 5_545 151.53(18) ?
Ba1 O6 Tb1 . . 2_555 82.48(13) ?
Ba1 O6 Li1 . . 2_555 82.48(13) ?
Ba1 O6 Li2 . . . 98.0(5) ?
Ba1 O6 Li2 . . 1_655 136.2(3) ?
Ba1 O6 O1 . . . 134.1(2) ?
Ba1 O6 O1 . . 5_555 63.88(12) ?
Ba1 O6 O1 . . 2_555 98.37(16) ?
Ba1 O6 O1 . . 2_655 134.60(19) ?
Ba1 O6 O1 . . 6_555 40.52(10) ?
Ba1 O6 O2 . . . 89.12(15) ?
Ba1 O6 O2 . . 2_555 102.08(17) ?
Ba1 O6 O2 . . 2_655 141.68(19) ?
Ba1 O6 O3 . . 7_556 65.90(16) ?
Ba1 O6 O3 . . 8_454 35.40(10) ?
Ba1 O6 O3 . . 8_554 74.88(13) ?
Ba1 O6 O4 . . . 137.54(18) ?
Ba1 O6 O5 . . . 63.22(15) ?
Ba1 O6 O5 . . 2_555 59.51(14) ?
Ba1 O6 O5 . . 2_655 110.8(2) ?
Ba1 O6 O6 . . 2_555 54.85(14) ?
Ba1 O6 O6 . . 2_655 109.1(2) ?
Ba1 O6 O7 . . . 119.3(2) ?
Ba1 O6 O7 . . 2_655 98.27(16) ?
Ba1 O6 O8 . . . 117.3(2) ?
Ba1 O6 O8 . . 2_555 91.67(16) ?
Ba1 O6 O8 . . 2_655 167.8(2) ?
Ba1 O6 O8 . . 6_555 33.57(10) ?
Ba1 O6 Ba1 1_655 . 5_545 101.99(11) ?
Ba1 O6 Tb1 1_655 . 2_555 112.22(12) ?
Ba1 O6 Li1 1_655 . 2_555 112.22(12) ?
Ba1 O6 Li2 1_655 . . 148.2(2) ?
Ba1 O6 Li2 1_655 . 1_655 50.1(3) ?
Ba1 O6 O1 1_655 . . 135.91(19) ?
Ba1 O6 O1 1_655 . 5_555 38.39(9) ?
Ba1 O6 O1 1_655 . 2_555 133.38(17) ?
Ba1 O6 O1 1_655 . 2_655 68.39(10) ?
Ba1 O6 O1 1_655 . 6_555 52.42(9) ?
Ba1 O6 O2 1_655 . . 95.40(12) ?
Ba1 O6 O2 1_655 . 2_555 140.26(16) ?
Ba1 O6 O2 1_655 . 2_655 75.19(11) ?
Ba1 O6 O3 1_655 . 7_556 77.92(15) ?
Ba1 O6 O3 1_655 . 8_454 99.26(12) ?
Ba1 O6 O3 1_655 . 8_554 38.67(8) ?
Ba1 O6 O4 1_655 . . 120.13(13) ?
Ba1 O6 O5 1_655 . . 74.83(15) ?
Ba1 O6 O5 1_655 . 2_555 133.77(17) ?
Ba1 O6 O5 1_655 . 2_655 41.43(13) ?
Ba1 O6 O6 1_655 . 2_555 134.57(19) ?
Ba1 O6 O6 1_655 . 2_655 34.78(13) ?
Ba1 O6 O7 1_655 . . 101.83(17) ?
Ba1 O6 O7 1_655 . 2_655 62.91(9) ?
Ba1 O6 O8 1_655 . . 95.23(17) ?
Ba1 O6 O8 1_655 . 2_555 177.87(17) ?
Ba1 O6 O8 1_655 . 2_655 77.87(15) ?
Ba1 O6 O8 1_655 . 6_555 70.31(10) ?
Ba1 O6 Tb1 5_545 . 2_555 115.43(13) ?
Ba1 O6 Li1 5_545 . 2_555 115.43(13) ?
Ba1 O6 Li2 5_545 . . 58.9(4) ?
Ba1 O6 Li2 5_545 . 1_655 52.2(3) ?
Ba1 O6 O1 5_545 . . 39.94(13) ?
Ba1 O6 O1 5_545 . 5_555 137.55(15) ?
Ba1 O6 O1 5_545 . 2_555 54.81(10) ?
Ba1 O6 O1 5_545 . 2_655 36.68(8) ?
Ba1 O6 O1 5_545 . 6_555 134.41(16) ?
Ba1 O6 O2 5_545 . . 64.34(10) ?
Ba1 O6 O2 5_545 . 2_555 85.12(12) ?
Ba1 O6 O2 5_545 . 2_655 66.78(10) ?
Ba1 O6 O3 5_545 . 7_556 141.6(2) ?
Ba1 O6 O3 5_545 . 8_454 116.39(13) ?
Ba1 O6 O3 5_545 . 8_554 98.53(12) ?
Ba1 O6 O4 5_545 . . 55.97(9) ?
Ba1 O6 O5 5_545 . . 94.85(16) ?
Ba1 O6 O5 5_545 . 2_555 121.50(17) ?
Ba1 O6 O5 5_545 . 2_655 94.76(16) ?
Ba1 O6 O6 5_545 . 2_555 100.36(16) ?
Ba1 O6 O6 5_545 . 2_655 71.52(15) ?
Ba1 O6 O7 5_545 . . 83.67(16) ?
Ba1 O6 O7 5_545 . 2_655 65.90(10) ?
Ba1 O6 O8 5_545 . . 36.73(12) ?
Ba1 O6 O8 5_545 . 2_555 77.05(12) ?
Ba1 O6 O8 5_545 . 2_655 36.63(12) ?
Ba1 O6 O8 5_545 . 6_555 172.12(15) ?
Tb1 O6 Li1 2_555 . 2_555 0 ?
Tb1 O6 Li2 2_555 . . 99.40(19) ?
Tb1 O6 Li2 2_555 . 1_655 125.17(14) ?
Tb1 O6 O1 2_555 . . 80.31(18) ?
Tb1 O6 O1 2_555 . 5_555 80.67(13) ?
Tb1 O6 O1 2_555 . 2_555 114.32(15) ?
Tb1 O6 O1 2_555 . 2_655 142.16(16) ?
Tb1 O6 O1 2_555 . 6_555 109.60(14) ?
Tb1 O6 O2 2_555 . . 151.01(15) ?
Tb1 O6 O2 2_555 . 2_555 35.22(9) ?
Tb1 O6 O2 2_555 . 2_655 71.42(12) ?
Tb1 O6 O3 2_555 . 7_556 37.96(13) ?
Tb1 O6 O3 2_555 . 8_454 110.04(13) ?
Tb1 O6 O3 2_555 . 8_554 141.39(15) ?
Tb1 O6 O4 2_555 . . 59.55(10) ?
Tb1 O6 O5 2_555 . . 145.31(19) ?
Tb1 O6 O5 2_555 . 2_555 36.96(12) ?
Tb1 O6 O5 2_555 . 2_655 79.53(17) ?
Tb1 O6 O6 2_555 . 2_555 92.55(17) ?
Tb1 O6 O6 2_555 . 2_655 141.4(2) ?
Tb1 O6 O7 2_555 . . 37.83(12) ?
Tb1 O6 O7 2_555 . 2_655 175.02(15) ?
Tb1 O6 O8 2_555 . . 146.7(2) ?
Tb1 O6 O8 2_555 . 2_555 66.76(12) ?
Tb1 O6 O8 2_555 . 2_655 100.34(19) ?
Tb1 O6 O8 2_555 . 6_555 67.48(11) ?
Li1 O6 Li2 2_555 . . 99.40(19) ?
Li1 O6 Li2 2_555 . 1_655 125.17(14) ?
Li1 O6 O1 2_555 . . 80.31(18) ?
Li1 O6 O1 2_555 . 5_555 80.67(13) ?
Li1 O6 O1 2_555 . 2_555 114.32(15) ?
Li1 O6 O1 2_555 . 2_655 142.16(16) ?
Li1 O6 O1 2_555 . 6_555 109.60(14) ?
Li1 O6 O2 2_555 . . 151.01(15) ?
Li1 O6 O2 2_555 . 2_555 35.22(9) ?
Li1 O6 O2 2_555 . 2_655 71.42(12) ?
Li1 O6 O3 2_555 . 7_556 37.96(13) ?
Li1 O6 O3 2_555 . 8_454 110.04(13) ?
Li1 O6 O3 2_555 . 8_554 141.39(15) ?
Li1 O6 O4 2_555 . . 59.55(10) ?
Li1 O6 O5 2_555 . . 145.31(19) ?
Li1 O6 O5 2_555 . 2_555 36.96(12) ?
Li1 O6 O5 2_555 . 2_655 79.53(17) ?
Li1 O6 O6 2_555 . 2_555 92.55(17) ?
Li1 O6 O6 2_555 . 2_655 141.4(2) ?
Li1 O6 O7 2_555 . . 37.83(12) ?
Li1 O6 O7 2_555 . 2_655 175.02(15) ?
Li1 O6 O8 2_555 . . 146.7(2) ?
Li1 O6 O8 2_555 . 2_555 66.76(12) ?
Li1 O6 O8 2_555 . 2_655 100.34(19) ?
Li1 O6 O8 2_555 . 6_555 67.48(11) ?
Li2 O6 Li2 . . 1_655 108.2(5) ?
Li2 O6 O1 . . . 44.4(4) ?
Li2 O6 O1 . . 5_555 161.8(5) ?
Li2 O6 O1 . . 2_555 14.96(12) ?
Li2 O6 O1 . . 2_655 84.5(3) ?
Li2 O6 O1 . . 6_555 120.7(4) ?
Li2 O6 O2 . . . 54.25(15) ?
Li2 O6 O2 . . 2_555 67.97(17) ?
Li2 O6 O2 . . 2_655 113.3(4) ?
Li2 O6 O3 . . 7_556 133.4(3) ?
Li2 O6 O3 . . 8_454 72.2(4) ?
Li2 O6 O3 . . 8_554 114.3(2) ?
Li2 O6 O4 . . . 72.6(4) ?
Li2 O6 O5 . . . 81.4(3) ?
Li2 O6 O5 . . 2_555 75.2(3) ?
Li2 O6 O5 . . 2_655 150.6(5) ?
Li2 O6 O6 . . 2_555 43.1(5) ?
Li2 O6 O6 . . 2_655 114.5(3) ?
Li2 O6 O7 . . . 100.9(3) ?
Li2 O6 O7 . . 2_655 85.40(18) ?
Li2 O6 O8 . . . 53.8(3) ?
Li2 O6 O8 . . 2_555 32.69(14) ?
Li2 O6 O8 . . 2_655 93.3(5) ?
Li2 O6 O8 . . 6_555 128.7(5) ?
Li2 O6 O1 1_655 . . 87.4(3) ?
Li2 O6 O1 1_655 . 5_555 85.9(3) ?
Li2 O6 O1 1_655 . 2_555 98.6(3) ?
Li2 O6 O1 1_655 . 2_655 25.6(2) ?
Li2 O6 O1 1_655 . 6_555 95.7(3) ?
Li2 O6 O2 1_655 . . 79.14(14) ?
Li2 O6 O2 1_655 . 2_555 120.0(2) ?
Li2 O6 O2 1_655 . 2_655 54.38(11) ?
Li2 O6 O3 1_655 . 7_556 113.1(3) ?
Li2 O6 O3 1_655 . 8_454 123.09(17) ?
Li2 O6 O3 1_655 . 8_554 62.6(2) ?
Li2 O6 O4 1_655 . . 84.7(2) ?
Li2 O6 O5 1_655 . . 86.25(18) ?
Li2 O6 O5 1_655 . 2_555 160.7(2) ?
Li2 O6 O5 1_655 . 2_655 53.7(2) ?
Li2 O6 O6 1_655 . 2_555 139.1(2) ?
Li2 O6 O6 1_655 . 2_655 27.8(2) ?
Li2 O6 O7 1_655 . . 89.94(18) ?
Li2 O6 O7 1_655 . 2_655 51.32(9) ?
Li2 O6 O8 1_655 . . 59.8(2) ?
Li2 O6 O8 1_655 . 2_555 128.7(3) ?
Li2 O6 O8 1_655 . 2_655 33.7(3) ?
Li2 O6 O8 1_655 . 6_555 120.0(3) ?
O1 O6 O1 . . 5_555 151.1(2) ?
O1 O6 O1 . . 2_555 52.82(17) ?
O1 O6 O1 . . 2_655 76.58(17) ?
O1 O6 O1 . . 6_555 164.6(2) ?
O1 O6 O2 . . . 85.96(18) ?
O1 O6 O2 . . 2_555 46.37(16) ?
O1 O6 O2 . . 2_655 69.23(17) ?
O1 O6 O3 . . 7_556 116.5(3) ?
O1 O6 O3 . . 8_454 116.36(19) ?
O1 O6 O3 . . 8_554 137.3(2) ?
O1 O6 O4 . . . 29.80(15) ?
O1 O6 O5 . . . 119.3(2) ?
O1 O6 O5 . . 2_555 82.1(2) ?
O1 O6 O5 . . 2_655 107.4(2) ?
O1 O6 O6 . . 2_555 83.7(2) ?
O1 O6 O6 . . 2_655 110.9(2) ?
O1 O6 O7 . . . 61.52(19) ?
O1 O6 O7 . . 2_655 102.43(19) ?
O1 O6 O8 . . . 66.6(2) ?
O1 O6 O8 . . 2_555 42.44(15) ?
O1 O6 O8 . . 2_655 58.10(18) ?
O1 O6 O8 . . 6_555 145.9(2) ?
O1 O6 O1 5_555 . 2_555 156.09(19) ?
O1 O6 O1 5_555 . 2_655 106.70(15) ?
O1 O6 O1 5_555 . 6_555 44.30(12) ?
O1 O6 O2 5_555 . . 120.17(16) ?
O1 O6 O2 5_555 . 2_555 115.52(17) ?
O1 O6 O2 5_555 . 2_655 84.15(14) ?
O1 O6 O3 5_555 . 7_556 42.88(15) ?
O1 O6 O3 5_555 . 8_454 90.61(14) ?
O1 O6 O3 5_555 . 8_554 61.41(13) ?
O1 O6 O4 5_555 . . 121.41(16) ?
O1 O6 O5 5_555 . . 88.27(18) ?
O1 O6 O5 5_555 . 2_555 95.39(17) ?
O1 O6 O5 5_555 . 2_655 47.50(14) ?
O1 O6 O6 5_555 . 2_555 118.71(19) ?
O1 O6 O6 5_555 . 2_655 72.83(17) ?
O1 O6 O7 5_555 . . 90.34(19) ?
O1 O6 O7 5_555 . 2_655 95.21(15) ?
O1 O6 O8 5_555 . . 131.3(2) ?
O1 O6 O8 5_555 . 2_555 141.86(18) ?
O1 O6 O8 5_555 . 2_655 104.63(19) ?
O1 O6 O8 5_555 . 6_555 34.61(10) ?
O1 O6 O1 2_555 . 2_655 73.53(13) ?
O1 O6 O1 2_555 . 6_555 111.79(17) ?
O1 O6 O2 2_555 . . 39.54(12) ?
O1 O6 O2 2_555 . 2_555 82.61(15) ?
O1 O6 O2 2_555 . 2_655 117.61(16) ?
O1 O6 O3 2_555 . 7_556 146.7(2) ?
O1 O6 O3 2_555 . 8_454 67.17(13) ?
O1 O6 O3 2_555 . 8_554 99.79(16) ?
O1 O6 O4 2_555 . . 82.46(14) ?
O1 O6 O5 2_555 . . 68.76(17) ?
O1 O6 O5 2_555 . 2_555 87.98(17) ?
O1 O6 O5 2_555 . 2_655 149.4(2) ?
O1 O6 O6 2_555 . 2_555 45.79(14) ?
O1 O6 O6 2_555 . 2_655 100.6(2) ?
O1 O6 O7 2_555 . . 113.0(2) ?
O1 O6 O7 2_555 . 2_655 70.50(14) ?
O1 O6 O8 2_555 . . 40.64(15) ?
O1 O6 O8 2_555 . 2_555 47.57(13) ?
O1 O6 O8 2_555 . 2_655 91.34(18) ?
O1 O6 O8 2_555 . 6_555 131.68(16) ?
O1 O6 O1 2_655 . 6_555 99.98(15) ?
O1 O6 O2 2_655 . . 55.84(11) ?
O1 O6 O2 2_655 . 2_555 120.28(15) ?
O1 O6 O2 2_655 . 2_655 72.52(13) ?
O1 O6 O3 2_655 . 7_556 138.7(2) ?
O1 O6 O3 2_655 . 8_454 106.98(15) ?
O1 O6 O3 2_655 . 8_554 63.24(12) ?
O1 O6 O4 2_655 . . 86.67(13) ?
O1 O6 O5 2_655 . . 72.52(16) ?
O1 O6 O5 2_655 . 2_555 157.54(19) ?
O1 O6 O5 2_655 . 2_655 79.34(17) ?
O1 O6 O6 2_655 . 2_555 113.97(19) ?
O1 O6 O6 2_655 . 2_655 35.23(14) ?
O1 O6 O7 2_655 . . 104.35(18) ?
O1 O6 O7 2_655 . 2_655 36.47(11) ?
O1 O6 O8 2_655 . . 34.17(14) ?
O1 O6 O8 2_655 . 2_555 111.16(15) ?
O1 O6 O8 2_655 . 2_655 41.85(16) ?
O1 O6 O8 2_655 . 6_555 136.72(16) ?
O1 O6 O2 6_555 . . 79.86(14) ?
O1 O6 O2 6_555 . 2_555 139.73(17) ?
O1 O6 O2 6_555 . 2_655 124.51(15) ?
O1 O6 O3 6_555 . 7_556 76.10(17) ?
O1 O6 O3 6_555 . 8_454 49.78(11) ?
O1 O6 O3 6_555 . 8_554 36.75(11) ?
O1 O6 O4 6_555 . . 165.43(17) ?
O1 O6 O5 6_555 . . 46.17(15) ?
O1 O6 O5 6_555 . 2_555 98.68(17) ?
O1 O6 O5 6_555 . 2_655 86.40(17) ?
O1 O6 O6 6_555 . 2_555 84.08(17) ?
O1 O6 O6 6_555 . 2_655 69.09(17) ?
O1 O6 O7 6_555 . . 133.4(2) ?
O1 O6 O7 6_555 . 2_655 68.63(13) ?
O1 O6 O8 6_555 . . 102.0(2) ?
O1 O6 O8 6_555 . 2_555 129.57(17) ?
O1 O6 O8 6_555 . 2_655 128.4(2) ?
O1 O6 O8 6_555 . 6_555 42.13(12) ?
O2 O6 O2 . . 2_555 122.15(15) ?
O2 O6 O2 . . 2_655 126.76(15) ?
O2 O6 O3 . . 7_556 153.9(2) ?
O2 O6 O3 . . 8_454 54.43(11) ?
O2 O6 O3 . . 8_554 60.29(12) ?
O2 O6 O4 . . . 114.40(14) ?
O2 O6 O5 . . . 33.71(13) ?
O2 O6 O5 . . 2_555 116.03(18) ?
O2 O6 O5 . . 2_655 129.2(2) ?
O2 O6 O6 . . 2_555 60.46(15) ?
O2 O6 O6 . . 2_655 67.45(17) ?
O2 O6 O7 . . . 146.3(2) ?
O2 O6 O7 . . 2_655 33.94(10) ?
O2 O6 O8 . . . 28.20(14) ?
O2 O6 O8 . . 2_555 85.92(14) ?
O2 O6 O8 . . 2_655 93.71(18) ?
O2 O6 O8 . . 6_555 117.08(15) ?
O2 O6 O2 2_555 . 2_655 71.99(13) ?
O2 O6 O3 2_555 . 7_556 73.14(18) ?
O2 O6 O3 2_555 . 8_454 112.54(15) ?
O2 O6 O3 2_555 . 8_554 176.33(17) ?
O2 O6 O4 2_555 . . 35.60(11) ?
O2 O6 O5 2_555 . . 144.2(2) ?
O2 O6 O5 2_555 . 2_555 42.60(14) ?
O2 O6 O5 2_555 . 2_655 99.5(2) ?
O2 O6 O6 2_555 . 2_555 80.49(17) ?
O2 O6 O6 2_555 . 2_655 147.7(2) ?
O2 O6 O7 2_555 . . 39.46(14) ?
O2 O6 O7 2_555 . 2_655 148.29(16) ?
O2 O6 O8 2_555 . . 111.56(19) ?
O2 O6 O8 2_555 . 2_555 37.98(12) ?
O2 O6 O8 2_555 . 2_655 86.47(18) ?
O2 O6 O8 2_555 . 6_555 99.74(15) ?
O2 O6 O3 2_655 . 7_556 76.40(17) ?
O2 O6 O3 2_655 . 8_454 174.28(16) ?
O2 O6 O3 2_655 . 8_554 109.03(14) ?
O2 O6 O4 2_655 . . 45.13(11) ?
O2 O6 O5 2_655 . . 140.3(2) ?
O2 O6 O5 2_655 . 2_555 106.51(19) ?
O2 O6 O5 2_655 . 2_655 38.22(14) ?
O2 O6 O6 2_655 . 2_555 150.2(2) ?
O2 O6 O6 2_655 . 2_655 78.37(18) ?
O2 O6 O7 2_655 . . 35.82(14) ?
O2 O6 O7 2_655 . 2_655 105.51(14) ?
O2 O6 O8 2_655 . . 99.35(18) ?
O2 O6 O8 2_655 . 2_555 102.68(16) ?
O2 O6 O8 2_655 . 2_655 33.14(15) ?
O2 O6 O8 2_655 . 6_555 108.66(15) ?
O3 O6 O3 7_556 . 8_454 101.27(18) ?
O3 O6 O3 7_556 . 8_554 103.55(18) ?
O3 O6 O4 7_556 . . 90.32(18) ?
O3 O6 O5 7_556 . . 121.3(2) ?
O3 O6 O5 7_556 . 2_555 58.73(17) ?
O3 O6 O5 7_556 . 2_655 59.47(18) ?
O3 O6 O6 7_556 . 2_555 106.6(2) ?
O3 O6 O6 7_556 . 2_655 112.2(2) ?
O3 O6 O7 7_556 . . 59.36(19) ?
O3 O6 O7 7_556 . 2_655 138.1(2) ?
O3 O6 O8 7_556 . . 172.6(2) ?
O3 O6 O8 7_556 . 2_555 101.6(2) ?
O3 O6 O8 7_556 . 2_655 109.2(2) ?
O3 O6 O8 7_556 . 6_555 36.85(14) ?
O3 O6 O3 8_454 . 8_554 66.22(12) ?
O3 O6 O4 8_454 . . 140.51(15) ?
O3 O6 O5 8_454 . . 36.84(14) ?
O3 O6 O5 8_454 . 2_555 76.20(15) ?
O3 O6 O5 8_454 . 2_655 136.12(19) ?
O3 O6 O6 8_454 . 2_555 35.34(13) ?
O3 O6 O6 8_454 . 2_655 97.92(19) ?
O3 O6 O7 8_454 . . 146.9(2) ?
O3 O6 O7 8_454 . 2_655 72.61(12) ?
O3 O6 O8 8_454 . . 82.39(17) ?
O3 O6 O8 8_454 . 2_555 82.87(14) ?
O3 O6 O8 8_454 . 2_655 147.9(2) ?
O3 O6 O8 8_454 . 6_555 67.60(12) ?
O3 O6 O4 8_554 . . 147.21(15) ?
O3 O6 O5 8_554 . . 36.24(13) ?
O3 O6 O5 8_554 . 2_555 134.39(18) ?
O3 O6 O5 8_554 . 2_655 79.88(17) ?
O3 O6 O6 8_554 . 2_555 99.15(18) ?
O3 O6 O6 8_554 . 2_655 34.76(14) ?
O3 O6 O7 8_554 . . 140.3(2) ?
O3 O6 O7 8_554 . 2_655 35.23(10) ?
O3 O6 O8 8_554 . . 71.90(17) ?
O3 O6 O8 8_554 . 2_555 143.19(18) ?
O3 O6 O8 8_554 . 2_655 96.22(18) ?
O3 O6 O8 8_554 . 6_555 76.59(13) ?
O4 O6 O5 . . . 148.1(2) ?
O4 O6 O5 . . 2_555 78.17(16) ?
O4 O6 O5 . . 2_655 82.10(17) ?
O4 O6 O6 . . 2_555 105.18(17) ?
O4 O6 O6 . . 2_655 112.49(19) ?
O4 O6 O7 . . . 32.14(14) ?
O4 O6 O7 . . 2_655 121.27(14) ?
O4 O6 O8 . . . 90.81(17) ?
O4 O6 O8 . . 2_555 57.75(12) ?
O4 O6 O8 . . 2_655 51.01(15) ?
O4 O6 O8 . . 6_555 125.90(16) ?
O5 O6 O5 . . 2_555 113.0(2) ?
O5 O6 O5 . . 2_655 116.1(2) ?
O5 O6 O6 . . 2_555 64.26(18) ?
O5 O6 O6 . . 2_655 62.15(19) ?
O5 O6 O7 . . . 176.0(2) ?
O5 O6 O7 . . 2_655 36.45(14) ?
O5 O6 O8 . . . 58.43(18) ?
O5 O6 O8 . . 2_555 107.1(2) ?
O5 O6 O8 . . 2_655 114.3(2) ?
O5 O6 O8 . . 6_555 84.85(17) ?
O5 O6 O5 2_555 . 2_655 114.3(2) ?
O5 O6 O6 2_555 . 2_555 55.86(17) ?
O5 O6 O6 2_555 . 2_655 167.0(2) ?
O5 O6 O7 2_555 . . 70.81(19) ?
O5 O6 O7 2_555 . 2_655 147.09(19) ?
O5 O6 O8 2_555 . . 128.6(2) ?
O5 O6 O8 2_555 . 2_555 46.54(14) ?
O5 O6 O8 2_555 . 2_655 128.7(2) ?
O5 O6 O8 2_555 . 6_555 65.50(14) ?
O5 O6 O6 2_655 . 2_555 164.8(2) ?
O5 O6 O6 2_655 . 2_655 61.93(19) ?
O5 O6 O7 2_655 . . 60.43(18) ?
O5 O6 O7 2_655 . 2_655 95.64(18) ?
O5 O6 O8 2_655 . . 113.5(2) ?
O5 O6 O8 2_655 . 2_555 136.6(2) ?
O5 O6 O8 2_655 . 2_655 58.57(17) ?
O5 O6 O8 2_655 . 6_555 78.38(16) ?
O6 O6 O6 2_555 . 2_655 124.6(3) ?
O6 O6 O7 2_555 . . 119.6(2) ?
O6 O6 O7 2_555 . 2_655 91.89(18) ?
O6 O6 O8 2_555 . . 80.1(2) ?
O6 O6 O8 2_555 . 2_555 47.56(15) ?
O6 O6 O8 2_555 . 2_655 136.3(2) ?
O6 O6 O8 2_555 . 6_555 86.62(16) ?
O6 O6 O7 2_655 . . 113.9(2) ?
O6 O6 O7 2_655 . 2_655 33.70(15) ?
O6 O6 O8 2_655 . . 60.76(19) ?
O6 O6 O8 2_655 . 2_555 145.2(2) ?
O6 O6 O8 2_655 . 2_655 61.48(19) ?
O6 O6 O8 2_655 . 6_555 101.55(18) ?
O7 O6 O7 . . 2_655 140.1(2) ?
O7 O6 O8 . . . 120.3(2) ?
O7 O6 O8 . . 2_555 76.21(18) ?
O7 O6 O8 . . 2_655 62.51(19) ?
O7 O6 O8 . . 6_555 96.11(19) ?
O7 O6 O8 2_655 . . 36.79(14) ?
O7 O6 O8 2_655 . 2_555 118.07(16) ?
O7 O6 O8 2_655 . 2_655 77.91(18) ?
O7 O6 O8 2_655 . 6_555 110.56(15) ?
O8 O6 O8 . . 2_555 85.13(18) ?
O8 O6 O8 . . 2_655 66.25(19) ?
O8 O6 O8 . . 6_555 143.2(2) ?
O8 O6 O8 2_555 . 2_655 100.39(19) ?
O8 O6 O8 2_555 . 6_555 110.58(16) ?
O8 O6 O8 2_655 . 6_555 136.9(2) ?
W1 O7 W1 2_555 . 2_655 93.75(13) ?
W1 O7 W1 2_555 . 6_555 148.98(17) ?
W1 O7 W1 2_555 . 8_555 136.39(18) ?
W1 O7 W2 2_555 . 2_555 54.02(8) ?
W1 O7 W2 2_555 . 2_655 106.4(2) ?
W1 O7 W2 2_555 . 8_455 84.65(13) ?
W1 O7 Ba1 2_555 . . 98.71(13) ?
W1 O7 Ba1 2_555 . 5_545 58.37(10) ?
W1 O7 Tb1 2_555 . 2_555 94.43(16) ?
W1 O7 Tb1 2_555 . 2_655 151.65(17) ?
W1 O7 Tb1 2_555 . 8_455 48.54(8) ?
W1 O7 Tb1 2_555 . 8_555 87.57(16) ?
W1 O7 Li1 2_555 . 2_555 94.43(16) ?
W1 O7 Li1 2_555 . 2_655 151.65(17) ?
W1 O7 Li1 2_555 . 8_455 48.54(8) ?
W1 O7 Li1 2_555 . 8_555 87.57(16) ?
W1 O7 Li2 2_555 . . 57.3(3) ?
W1 O7 O1 2_555 . . 35.03(13) ?
W1 O7 O2 2_555 . 2_555 37.51(14) ?
W1 O7 O2 2_555 . 2_655 111.0(2) ?
W1 O7 O2 2_555 . 8_455 77.91(13) ?
W1 O7 O2 2_555 . 8_555 138.6(2) ?
W1 O7 O3 2_555 . . 65.53(13) ?
W1 O7 O3 2_555 . 3_556 0.87(8) ?
W1 O7 O3 2_555 . 3_656 69.63(12) ?
W1 O7 O3 2_555 . 7_556 129.8(2) ?
W1 O7 O4 2_555 . . 36.09(13) ?
W1 O7 O4 2_555 . 5_455 101.94(14) ?
W1 O7 O4 2_555 . 5_555 172.86(18) ?
W1 O7 O4 2_555 . 3_556 33.96(10) ?
W1 O7 O4 2_555 . 3_656 78.16(13) ?
W1 O7 O4 2_555 . 7_556 130.52(19) ?
W1 O7 O5 2_555 . 2_555 75.31(14) ?
W1 O7 O5 2_555 . 2_655 140.9(2) ?
W1 O7 O5 2_555 . 8_555 102.39(16) ?
W1 O7 O6 2_555 . . 89.66(19) ?
W1 O7 O6 2_555 . 2_655 105.28(16) ?
W1 O7 O7 2_555 . 7_556 91.65(19) ?
W1 O7 O8 2_555 . 2_555 36.10(9) ?
W1 O7 O8 2_555 . 2_655 85.57(18) ?
W1 O7 W1 2_655 . 6_555 111.07(12) ?
W1 O7 W1 2_655 . 8_555 104.96(11) ?
W1 O7 W2 2_655 . 2_555 140.35(14) ?
W1 O7 W2 2_655 . 2_655 63.32(14) ?
W1 O7 W2 2_655 . 8_455 116.70(13) ?
W1 O7 Ba1 2_655 . . 122.05(13) ?
W1 O7 Ba1 2_655 . 5_545 51.61(6) ?
W1 O7 Tb1 2_655 . 2_555 167.1(2) ?
W1 O7 Tb1 2_655 . 2_655 58.72(7) ?
W1 O7 Tb1 2_655 . 8_455 130.85(12) ?
W1 O7 Tb1 2_655 . 8_555 63.57(11) ?
W1 O7 Li1 2_655 . 2_555 167.1(2) ?
W1 O7 Li1 2_655 . 2_655 58.72(7) ?
W1 O7 Li1 2_655 . 8_455 130.85(12) ?
W1 O7 Li1 2_655 . 8_555 63.57(11) ?
W1 O7 Li2 2_655 . . 98.2(2) ?
W1 O7 O1 2_655 . . 80.37(16) ?
W1 O7 O2 2_655 . 2_555 128.4(2) ?
W1 O7 O2 2_655 . 2_655 21.34(13) ?
W1 O7 O2 2_655 . 8_455 151.71(17) ?
W1 O7 O2 2_655 . 8_555 81.43(15) ?
W1 O7 O3 2_655 . . 84.12(12) ?
W1 O7 O3 2_655 . 3_556 94.52(12) ?
W1 O7 O3 2_655 . 3_656 24.13(8) ?
W1 O7 O3 2_655 . 7_556 126.22(19) ?
W1 O7 O4 2_655 . . 68.25(15) ?
W1 O7 O4 2_655 . 5_455 164.28(15) ?
W1 O7 O4 2_655 . 5_555 93.29(12) ?
W1 O7 O4 2_655 . 3_556 101.94(12) ?
W1 O7 O4 2_655 . 3_656 41.02(9) ?
W1 O7 O4 2_655 . 7_556 128.56(16) ?
W1 O7 O5 2_655 . 2_555 151.7(2) ?
W1 O7 O5 2_655 . 2_655 66.05(14) ?
W1 O7 O5 2_655 . 8_555 65.97(10) ?
W1 O7 O6 2_655 . . 95.39(18) ?
W1 O7 O6 2_655 . 2_655 66.47(10) ?
W1 O7 O7 2_655 . 7_556 116.16(19) ?
W1 O7 O8 2_655 . 2_555 117.61(15) ?
W1 O7 O8 2_655 . 2_655 37.71(12) ?
W1 O7 W1 6_555 . 8_555 55.92(7) ?
W1 O7 W2 6_555 . 2_555 95.41(10) ?
W1 O7 W2 6_555 . 2_655 71.21(16) ?
W1 O7 W2 6_555 . 8_455 99.51(11) ?
W1 O7 Ba1 6_555 . . 52.67(6) ?
W1 O7 Ba1 6_555 . 5_545 123.94(13) ?
W1 O7 Tb1 6_555 . 2_555 64.98(12) ?
W1 O7 Tb1 6_555 . 2_655 58.06(7) ?
W1 O7 Tb1 6_555 . 8_455 116.35(11) ?
W1 O7 Tb1 6_555 . 8_555 119.62(18) ?
W1 O7 Li1 6_555 . 2_555 64.98(12) ?
W1 O7 Li1 6_555 . 2_655 58.06(7) ?
W1 O7 Li1 6_555 . 8_455 116.35(11) ?
W1 O7 Li1 6_555 . 8_555 119.62(18) ?
W1 O7 Li2 6_555 . . 99.5(3) ?
W1 O7 O1 6_555 . . 129.3(2) ?
W1 O7 O2 6_555 . 2_555 120.46(19) ?
W1 O7 O2 6_555 . 2_655 97.81(17) ?
W1 O7 O2 6_555 . 8_455 87.36(12) ?
W1 O7 O2 6_555 . 8_555 66.22(14) ?
W1 O7 O3 6_555 . . 133.04(16) ?
W1 O7 O3 6_555 . 3_556 148.59(14) ?
W1 O7 O3 6_555 . 3_656 133.71(15) ?
W1 O7 O3 6_555 . 7_556 19.26(11) ?
W1 O7 O4 6_555 . . 173.3(2) ?
W1 O7 O4 6_555 . 5_455 53.83(9) ?
W1 O7 O4 6_555 . 5_555 24.82(8) ?
W1 O7 O4 6_555 . 3_556 144.12(15) ?
W1 O7 O4 6_555 . 3_656 132.83(14) ?
W1 O7 O4 6_555 . 7_556 43.59(11) ?
W1 O7 O5 6_555 . 2_555 74.09(12) ?
W1 O7 O5 6_555 . 2_655 47.55(12) ?
W1 O7 O5 6_555 . 8_555 104.56(13) ?
W1 O7 O6 6_555 . . 70.36(15) ?
W1 O7 O6 6_555 . 2_655 70.42(10) ?
W1 O7 O7 6_555 . 7_556 93.58(17) ?
W1 O7 O8 6_555 . 2_555 113.15(14) ?
W1 O7 O8 6_555 . 2_655 102.54(17) ?
W1 O7 W2 8_555 . 2_555 114.37(12) ?
W1 O7 W2 8_555 . 2_655 117.2(2) ?
W1 O7 W2 8_555 . 8_455 51.73(7) ?
W1 O7 Ba1 8_555 . . 103.62(11) ?
W1 O7 Ba1 8_555 . 5_545 156.31(12) ?
W1 O7 Tb1 8_555 . 2_555 62.43(12) ?
W1 O7 Tb1 8_555 . 2_655 55.82(7) ?
W1 O7 Tb1 8_555 . 8_455 91.41(11) ?
W1 O7 Tb1 8_555 . 8_555 67.45(13) ?
W1 O7 Li1 8_555 . 2_555 62.43(12) ?
W1 O7 Li1 8_555 . 2_655 55.82(7) ?
W1 O7 Li1 8_555 . 8_455 91.41(11) ?
W1 O7 Li1 8_555 . 8_555 67.45(13) ?
W1 O7 Li2 8_555 . . 151.0(3) ?
W1 O7 O1 8_555 . . 171.1(2) ?
W1 O7 O2 8_555 . 2_555 105.5(2) ?
W1 O7 O2 8_555 . 2_655 83.69(17) ?
W1 O7 O2 8_555 . 8_455 66.94(11) ?
W1 O7 O2 8_555 . 8_555 23.58(11) ?
W1 O7 O3 8_555 . . 77.46(13) ?
W1 O7 O3 8_555 . 3_556 135.68(16) ?
W1 O7 O3 8_555 . 3_656 122.30(14) ?
W1 O7 O3 8_555 . 7_556 67.13(15) ?
W1 O7 O4 8_555 . . 117.5(2) ?
W1 O7 O4 8_555 . 5_455 64.02(10) ?
W1 O7 O4 8_555 . 5_555 41.98(10) ?
W1 O7 O4 8_555 . 3_556 102.80(14) ?
W1 O7 O4 8_555 . 3_656 90.60(13) ?
W1 O7 O4 8_555 . 7_556 25.87(9) ?
W1 O7 O5 8_555 . 2_555 100.69(15) ?
W1 O7 O5 8_555 . 2_655 82.44(16) ?
W1 O7 O5 8_555 . 8_555 54.05(9) ?
W1 O7 O6 8_555 . . 126.23(19) ?
W1 O7 O6 8_555 . 2_655 118.28(13) ?
W1 O7 O7 8_555 . 7_556 44.74(13) ?
W1 O7 O8 8_555 . 2_555 136.03(15) ?
W1 O7 O8 8_555 . 2_655 132.05(18) ?
W2 O7 W2 2_555 . 2_655 100.9(2) ?
W2 O7 W2 2_555 . 8_455 85.69(9) ?
W2 O7 Ba1 2_555 . . 53.75(6) ?
W2 O7 Ba1 2_555 . 5_545 89.29(9) ?
W2 O7 Tb1 2_555 . 2_555 51.99(10) ?
W2 O7 Tb1 2_555 . 2_655 153.25(14) ?
W2 O7 Tb1 2_555 . 8_455 46.41(5) ?
W2 O7 Tb1 2_555 . 8_555 127.58(18) ?
W2 O7 Li1 2_555 . 2_555 51.99(10) ?
W2 O7 Li1 2_555 . 2_655 153.25(14) ?
W2 O7 Li1 2_555 . 8_455 46.41(5) ?
W2 O7 Li1 2_555 . 8_555 127.58(18) ?
W2 O7 Li2 2_555 . . 46.99(10) ?
W2 O7 O1 2_555 . . 59.98(14) ?
W2 O7 O2 2_555 . 2_555 35.79(14) ?
W2 O7 O2 2_555 . 2_655 161.6(2) ?
W2 O7 O2 2_555 . 8_455 52.68(9) ?
W2 O7 O2 2_555 . 8_555 137.57(19) ?
W2 O7 O3 2_555 . . 99.23(13) ?
W2 O7 O3 2_555 . 3_556 53.49(9) ?
W2 O7 O3 2_555 . 3_656 119.03(14) ?
W2 O7 O3 2_555 . 7_556 76.23(15) ?
W2 O7 O4 2_555 . . 88.64(16) ?
W2 O7 O4 2_555 . 5_455 53.00(9) ?
W2 O7 O4 2_555 . 5_555 119.09(14) ?
W2 O7 O4 2_555 . 3_556 65.45(9) ?
W2 O7 O4 2_555 . 3_656 130.60(14) ?
W2 O7 O4 2_555 . 7_556 90.99(13) ?
W2 O7 O5 2_555 . 2_555 21.34(9) ?
W2 O7 O5 2_555 . 2_655 122.61(19) ?
W2 O7 O5 2_555 . 8_555 136.14(15) ?
W2 O7 O6 2_555 . . 65.59(14) ?
W2 O7 O6 2_555 . 2_655 97.60(13) ?
W2 O7 O7 2_555 . 7_556 89.91(16) ?
W2 O7 O8 2_555 . 2_555 22.95(8) ?
W2 O7 O8 2_555 . 2_655 109.55(18) ?
W2 O7 W2 2_655 . 8_455 169.0(2) ?
W2 O7 Ba1 2_655 . . 58.84(15) ?
W2 O7 Ba1 2_655 . 5_545 53.13(14) ?
W2 O7 Tb1 2_655 . 2_555 123.3(3) ?
W2 O7 Tb1 2_655 . 2_655 69.16(15) ?
W2 O7 Tb1 2_655 . 8_455 145.2(2) ?
W2 O7 Tb1 2_655 . 8_555 125.7(2) ?
W2 O7 Li1 2_655 . 2_555 123.3(3) ?
W2 O7 Li1 2_655 . 2_655 69.16(15) ?
W2 O7 Li1 2_655 . 8_455 145.2(2) ?
W2 O7 Li1 2_655 . 8_555 125.7(2) ?
W2 O7 Li2 2_655 . . 58.92(18) ?
W2 O7 O1 2_655 . . 71.4(2) ?
W2 O7 O2 2_655 . 2_555 130.7(3) ?
W2 O7 O2 2_655 . 2_655 71.7(2) ?
W2 O7 O2 2_655 . 8_455 144.9(2) ?
W2 O7 O2 2_655 . 8_555 107.8(2) ?
W2 O7 O3 2_655 . . 146.4(2) ?
W2 O7 O3 2_655 . 3_556 107.1(2) ?
W2 O7 O3 2_655 . 3_656 72.56(18) ?
W2 O7 O3 2_655 . 7_556 73.8(2) ?
W2 O7 O4 2_655 . . 113.3(3) ?
W2 O7 O4 2_655 . 5_455 110.4(2) ?
W2 O7 O4 2_655 . 5_555 75.86(18) ?
W2 O7 O4 2_655 . 3_556 139.5(2) ?
W2 O7 O4 2_655 . 3_656 104.1(2) ?
W2 O7 O4 2_655 . 7_556 114.6(2) ?
W2 O7 O5 2_655 . 2_555 94.3(2) ?
W2 O7 O5 2_655 . 2_655 35.09(15) ?
W2 O7 O5 2_655 . 8_555 122.4(2) ?
W2 O7 O6 2_655 . . 35.81(15) ?
W2 O7 O6 2_655 . 2_655 3.40(12) ?
W2 O7 O7 2_655 . 7_556 162.0(3) ?
W2 O7 O8 2_655 . 2_555 92.5(2) ?
W2 O7 O8 2_655 . 2_655 33.40(14) ?
W2 O7 Ba1 8_455 . . 120.68(11) ?
W2 O7 Ba1 8_455 . 5_545 136.54(12) ?
W2 O7 Tb1 8_455 . 2_555 54.39(12) ?
W2 O7 Tb1 8_455 . 2_655 101.06(12) ?
W2 O7 Tb1 8_455 . 8_455 44.03(5) ?
W2 O7 Tb1 8_455 . 8_555 53.13(11) ?
W2 O7 Li1 8_455 . 2_555 54.39(12) ?
W2 O7 Li1 8_455 . 2_655 101.06(12) ?
W2 O7 Li1 8_455 . 8_455 44.03(5) ?
W2 O7 Li1 8_455 . 8_555 53.13(11) ?
W2 O7 Li2 8_455 . . 130.20(13) ?
W2 O7 O1 8_455 . . 119.61(18) ?
W2 O7 O2 8_455 . 2_555 58.85(16) ?
W2 O7 O2 8_455 . 2_655 104.5(2) ?
W2 O7 O2 8_455 . 8_455 36.36(9) ?
W2 O7 O2 8_455 . 8_555 62.11(15) ?
W2 O7 O3 8_455 . . 38.41(9) ?
W2 O7 O3 8_455 . 3_556 83.95(11) ?
W2 O7 O3 8_455 . 3_656 112.16(14) ?
W2 O7 O3 8_455 . 7_556 99.51(18) ?
W2 O7 O4 8_455 . . 75.48(17) ?
W2 O7 O4 8_455 . 5_455 66.48(10) ?
W2 O7 O4 8_455 . 5_555 93.22(14) ?
W2 O7 O4 8_455 . 3_556 51.40(9) ?
W2 O7 O4 8_455 . 3_656 77.52(12) ?
W2 O7 O4 8_455 . 7_556 55.93(12) ?
W2 O7 O5 8_455 . 2_555 88.66(14) ?
W2 O7 O5 8_455 . 2_655 133.9(2) ?
W2 O7 O5 8_455 . 8_555 53.03(10) ?
W2 O7 O6 8_455 . . 147.67(19) ?
W2 O7 O6 8_455 . 2_655 169.61(14) ?
W2 O7 O7 8_455 . 7_556 7.00(11) ?
W2 O7 O8 8_455 . 2_555 96.77(13) ?
W2 O7 O8 8_455 . 2_655 151.64(19) ?
Ba1 O7 Ba1 . . 5_545 89.26(10) ?
Ba1 O7 Tb1 . . 2_555 66.32(12) ?
Ba1 O7 Tb1 . . 2_655 101.89(11) ?
Ba1 O7 Tb1 . . 8_455 97.26(9) ?
Ba1 O7 Tb1 . . 8_555 171.0(2) ?
Ba1 O7 Li1 . . 2_555 66.32(12) ?
Ba1 O7 Li1 . . 2_655 101.89(11) ?
Ba1 O7 Li1 . . 8_455 97.26(9) ?
Ba1 O7 Li1 . . 8_555 171.0(2) ?
Ba1 O7 Li2 . . . 48.2(3) ?
Ba1 O7 O1 . . . 78.82(16) ?
Ba1 O7 O2 . . 2_555 89.29(17) ?
Ba1 O7 O2 . . 2_655 127.7(2) ?
Ba1 O7 O2 . . 8_455 86.11(11) ?
Ba1 O7 O2 . . 8_555 118.73(18) ?
Ba1 O7 O3 . . . 151.39(14) ?
Ba1 O7 O3 . . 3_556 98.63(12) ?
Ba1 O7 O3 . . 3_656 124.54(15) ?
Ba1 O7 O3 . . 7_556 36.89(13) ?
Ba1 O7 O4 . . . 133.64(19) ?
Ba1 O7 O4 . . 5_455 54.81(9) ?
Ba1 O7 O4 . . 5_555 76.49(12) ?
Ba1 O7 O4 . . 3_556 119.14(12) ?
Ba1 O7 O4 . . 3_656 161.43(16) ?
Ba1 O7 O4 . . 7_556 80.85(13) ?
Ba1 O7 O5 . . 2_555 38.05(11) ?
Ba1 O7 O5 . . 2_655 69.22(15) ?
Ba1 O7 O5 . . 8_555 156.90(14) ?
Ba1 O7 O6 . . . 29.19(12) ?
Ba1 O7 O6 . . 2_655 55.63(9) ?
Ba1 O7 O7 . . 7_556 119.72(18) ?
Ba1 O7 O8 . . 2_555 63.31(10) ?
Ba1 O7 O8 . . 2_655 87.11(17) ?
Ba1 O7 Tb1 5_545 . 2_555 141.13(18) ?
Ba1 O7 Tb1 5_545 . 2_655 102.47(11) ?
Ba1 O7 Tb1 5_545 . 8_455 106.81(10) ?
Ba1 O7 Tb1 5_545 . 8_555 99.60(15) ?
Ba1 O7 Li1 5_545 . 2_555 141.13(18) ?
Ba1 O7 Li1 5_545 . 2_655 102.47(11) ?
Ba1 O7 Li1 5_545 . 8_455 106.81(10) ?
Ba1 O7 Li1 5_545 . 8_555 99.60(15) ?
Ba1 O7 Li2 5_545 . . 48.3(3) ?
Ba1 O7 O1 5_545 . . 30.48(12) ?
Ba1 O7 O2 5_545 . 2_555 94.26(18) ?
Ba1 O7 O2 5_545 . 2_655 72.76(16) ?
Ba1 O7 O2 5_545 . 8_455 134.74(14) ?
Ba1 O7 O2 5_545 . 8_555 133.00(18) ?
Ba1 O7 O3 5_545 . . 100.71(13) ?
Ba1 O7 O3 5_545 . 3_556 59.22(9) ?
Ba1 O7 O3 5_545 . 3_656 37.44(9) ?
Ba1 O7 O3 5_545 . 7_556 121.1(2) ?
Ba1 O7 O4 5_545 . . 61.25(15) ?
Ba1 O7 O4 5_545 . 5_455 137.82(14) ?
Ba1 O7 O4 5_545 . 5_555 126.14(15) ?
Ba1 O7 O4 5_545 . 3_556 87.52(11) ?
Ba1 O7 O4 5_545 . 3_656 73.43(11) ?
Ba1 O7 O4 5_545 . 7_556 167.49(18) ?
Ba1 O7 O5 5_545 . 2_555 101.62(15) ?
Ba1 O7 O5 5_545 . 2_655 83.76(16) ?
Ba1 O7 O5 5_545 . 8_555 109.77(12) ?
Ba1 O7 O6 5_545 . . 61.24(14) ?
Ba1 O7 O6 5_545 . 2_655 53.62(9) ?
Ba1 O7 O7 5_545 . 7_556 142.37(19) ?
Ba1 O7 O8 5_545 . 2_555 67.53(11) ?
Ba1 O7 O8 5_545 . 2_655 27.31(11) ?
Tb1 O7 Tb1 2_555 . 2_655 111.59(17) ?
Tb1 O7 Tb1 2_555 . 8_455 51.37(10) ?
Tb1 O7 Tb1 2_555 . 8_555 106.9(2) ?
Tb1 O7 Li1 2_555 . 2_555 0 ?
Tb1 O7 Li1 2_555 . 2_655 111.59(17) ?
Tb1 O7 Li1 2_555 . 8_455 51.37(10) ?
Tb1 O7 Li1 2_555 . 8_555 106.9(2) ?
Tb1 O7 Li2 2_555 . . 94.6(3) ?
Tb1 O7 O1 2_555 . . 111.8(2) ?
Tb1 O7 O2 2_555 . 2_555 57.61(16) ?
Tb1 O7 O2 2_555 . 2_655 146.1(3) ?
Tb1 O7 O2 2_555 . 8_455 23.91(10) ?
Tb1 O7 O2 2_555 . 8_555 85.9(2) ?
Tb1 O7 O3 2_555 . . 90.27(18) ?
Tb1 O7 O3 2_555 . 3_556 93.60(15) ?
Tb1 O7 O3 2_555 . 3_656 161.1(2) ?
Tb1 O7 O3 2_555 . 7_556 53.31(15) ?
Tb1 O7 O4 2_555 . . 114.1(2) ?
Tb1 O7 O4 2_555 . 5_455 13.21(10) ?
Tb1 O7 O4 2_555 . 5_555 78.84(15) ?
Tb1 O7 O4 2_555 . 3_556 79.71(15) ?
Tb1 O7 O4 2_555 . 3_656 131.9(2) ?
Tb1 O7 O4 2_555 . 7_556 39.82(12) ?
Tb1 O7 O5 2_555 . 2_555 40.86(12) ?
Tb1 O7 O5 2_555 . 2_655 112.3(2) ?
Tb1 O7 O5 2_555 . 8_555 102.52(19) ?
Tb1 O7 O6 2_555 . . 94.6(2) ?
Tb1 O7 O6 2_555 . 2_655 120.52(19) ?
Tb1 O7 O7 2_555 . 7_556 53.70(16) ?
Tb1 O7 O8 2_555 . 2_555 74.38(14) ?
Tb1 O7 O8 2_555 . 2_655 153.2(3) ?
Tb1 O7 Tb1 2_655 . 8_455 145.02(15) ?
Tb1 O7 Tb1 2_655 . 8_555 74.57(13) ?
Tb1 O7 Li1 2_655 . 2_555 111.59(17) ?
Tb1 O7 Li1 2_655 . 2_655 0 ?
Tb1 O7 Li1 2_655 . 8_455 145.02(15) ?
Tb1 O7 Li1 2_655 . 8_555 74.57(13) ?
Tb1 O7 Li2 2_655 . . 127.95(19) ?
Tb1 O7 O1 2_655 . . 132.5(2) ?
Tb1 O7 O2 2_655 . 2_555 159.9(2) ?
Tb1 O7 O2 2_655 . 2_655 40.68(13) ?
Tb1 O7 O2 2_655 . 8_455 122.55(16) ?
Tb1 O7 O2 2_655 . 8_555 39.03(12) ?
Tb1 O7 O3 2_655 . . 101.99(14) ?
Tb1 O7 O3 2_655 . 3_556 152.30(15) ?
Tb1 O7 O3 2_655 . 3_656 82.64(12) ?
Tb1 O7 O3 2_655 . 7_556 77.13(15) ?
Tb1 O7 O4 2_655 . . 118.10(19) ?
Tb1 O7 O4 2_655 . 5_455 105.81(13) ?
Tb1 O7 O4 2_655 . 5_555 35.48(9) ?
Tb1 O7 O4 2_655 . 3_556 137.99(16) ?
Tb1 O7 O4 2_655 . 3_656 76.09(11) ?
Tb1 O7 O4 2_655 . 7_556 72.41(13) ?
Tb1 O7 O5 2_655 . 2_555 132.06(17) ?
Tb1 O7 O5 2_655 . 2_655 37.63(12) ?
Tb1 O7 O5 2_655 . 8_555 62.16(10) ?
Tb1 O7 O6 2_655 . . 98.94(18) ?
Tb1 O7 O6 2_655 . 2_655 71.70(11) ?
Tb1 O7 O7 2_655 . 7_556 94.81(18) ?
Tb1 O7 O8 2_655 . 2_555 161.20(19) ?
Tb1 O7 O8 2_655 . 2_655 76.30(15) ?
Tb1 O7 Tb1 8_455 . 8_555 81.98(14) ?
Tb1 O7 Li1 8_455 . 2_555 51.37(10) ?
Tb1 O7 Li1 8_455 . 2_655 145.02(15) ?
Tb1 O7 Li1 8_455 . 8_455 0 ?
Tb1 O7 Li1 8_455 . 8_555 81.98(14) ?
Tb1 O7 Li2 8_455 . . 86.40(12) ?
Tb1 O7 O1 8_455 . . 79.78(15) ?
Tb1 O7 O2 8_455 . 2_555 14.87(14) ?
Tb1 O7 O2 8_455 . 2_655 134.7(2) ?
Tb1 O7 O2 8_455 . 8_455 30.18(8) ?
Tb1 O7 O2 8_455 . 8_555 105.99(18) ?
Tb1 O7 O3 8_455 . . 54.24(9) ?
Tb1 O7 O3 8_455 . 3_556 47.68(8) ?
Tb1 O7 O3 8_455 . 3_656 109.87(13) ?
Tb1 O7 O3 8_455 . 7_556 102.90(17) ?
Tb1 O7 O4 8_455 . . 63.13(14) ?
Tb1 O7 O4 8_455 . 5_455 63.00(9) ?
Tb1 O7 O4 8_455 . 5_555 126.21(15) ?
Tb1 O7 O4 8_455 . 3_556 28.94(7) ?
Tb1 O7 O4 8_455 . 3_656 94.22(13) ?
Tb1 O7 O4 8_455 . 7_556 82.20(13) ?
Tb1 O7 O5 8_455 . 2_555 59.28(12) ?
Tb1 O7 O5 8_455 . 2_655 163.11(19) ?
Tb1 O7 O5 8_455 . 8_555 89.80(12) ?
Tb1 O7 O6 8_455 . . 111.68(17) ?
Tb1 O7 O6 8_455 . 2_655 142.35(14) ?
Tb1 O7 O7 8_455 . 7_556 50.21(13) ?
Tb1 O7 O8 8_455 . 2_555 52.82(10) ?
Tb1 O7 O8 8_455 . 2_655 134.09(18) ?
Tb1 O7 Li1 8_555 . 2_555 106.9(2) ?
Tb1 O7 Li1 8_555 . 2_655 74.57(13) ?
Tb1 O7 Li1 8_555 . 8_455 81.98(14) ?
Tb1 O7 Li1 8_555 . 8_555 0 ?
Tb1 O7 Li2 8_555 . . 140.3(4) ?
Tb1 O7 O1 8_555 . . 109.8(2) ?
Tb1 O7 O2 8_555 . 2_555 91.8(2) ?
Tb1 O7 O2 8_555 . 2_655 54.53(16) ?
Tb1 O7 O2 8_555 . 8_455 88.88(17) ?
Tb1 O7 O2 8_555 . 8_555 53.40(16) ?
Tb1 O7 O3 8_555 . . 28.36(10) ?
Tb1 O7 O3 8_555 . 3_556 87.55(15) ?
Tb1 O7 O3 8_555 . 3_656 63.75(13) ?
Tb1 O7 O3 8_555 . 7_556 134.4(3) ?
Tb1 O7 O4 8_555 . . 53.88(16) ?
Tb1 O7 O4 8_555 . 5_455 117.6(2) ?
Tb1 O7 O4 8_555 . 5_555 96.63(17) ?
Tb1 O7 O4 8_555 . 3_556 63.50(13) ?
Tb1 O7 O4 8_555 . 3_656 26.64(10) ?
Tb1 O7 O4 8_555 . 7_556 90.12(19) ?
Tb1 O7 O5 8_555 . 2_555 139.7(2) ?
Tb1 O7 O5 8_555 . 2_655 109.7(2) ?
Tb1 O7 O5 8_555 . 8_555 15.10(9) ?
Tb1 O7 O6 8_555 . . 158.5(3) ?
Tb1 O7 O6 8_555 . 2_655 129.03(18) ?
Tb1 O7 O7 8_555 . 7_556 53.19(16) ?
Tb1 O7 O8 8_555 . 2_555 121.79(19) ?
Tb1 O7 O8 8_555 . 2_655 99.9(2) ?
Li1 O7 Li1 2_555 . 2_655 111.59(17) ?
Li1 O7 Li1 2_555 . 8_455 51.37(10) ?
Li1 O7 Li1 2_555 . 8_555 106.9(2) ?
Li1 O7 Li2 2_555 . . 94.6(3) ?
Li1 O7 O1 2_555 . . 111.8(2) ?
Li1 O7 O2 2_555 . 2_555 57.61(16) ?
Li1 O7 O2 2_555 . 2_655 146.1(3) ?
Li1 O7 O2 2_555 . 8_455 23.91(10) ?
Li1 O7 O2 2_555 . 8_555 85.9(2) ?
Li1 O7 O3 2_555 . . 90.27(18) ?
Li1 O7 O3 2_555 . 3_556 93.60(15) ?
Li1 O7 O3 2_555 . 3_656 161.1(2) ?
Li1 O7 O3 2_555 . 7_556 53.31(15) ?
Li1 O7 O4 2_555 . . 114.1(2) ?
Li1 O7 O4 2_555 . 5_455 13.21(10) ?
Li1 O7 O4 2_555 . 5_555 78.84(15) ?
Li1 O7 O4 2_555 . 3_556 79.71(15) ?
Li1 O7 O4 2_555 . 3_656 131.9(2) ?
Li1 O7 O4 2_555 . 7_556 39.82(12) ?
Li1 O7 O5 2_555 . 2_555 40.86(12) ?
Li1 O7 O5 2_555 . 2_655 112.3(2) ?
Li1 O7 O5 2_555 . 8_555 102.52(19) ?
Li1 O7 O6 2_555 . . 94.6(2) ?
Li1 O7 O6 2_555 . 2_655 120.52(19) ?
Li1 O7 O7 2_555 . 7_556 53.70(16) ?
Li1 O7 O8 2_555 . 2_555 74.38(14) ?
Li1 O7 O8 2_555 . 2_655 153.2(3) ?
Li1 O7 Li1 2_655 . 8_455 145.02(15) ?
Li1 O7 Li1 2_655 . 8_555 74.57(13) ?
Li1 O7 Li2 2_655 . . 127.95(19) ?
Li1 O7 O1 2_655 . . 132.5(2) ?
Li1 O7 O2 2_655 . 2_555 159.9(2) ?
Li1 O7 O2 2_655 . 2_655 40.68(13) ?
Li1 O7 O2 2_655 . 8_455 122.55(16) ?
Li1 O7 O2 2_655 . 8_555 39.03(12) ?
Li1 O7 O3 2_655 . . 101.99(14) ?
Li1 O7 O3 2_655 . 3_556 152.30(15) ?
Li1 O7 O3 2_655 . 3_656 82.64(12) ?
Li1 O7 O3 2_655 . 7_556 77.13(15) ?
Li1 O7 O4 2_655 . . 118.10(19) ?
Li1 O7 O4 2_655 . 5_455 105.81(13) ?
Li1 O7 O4 2_655 . 5_555 35.48(9) ?
Li1 O7 O4 2_655 . 3_556 137.99(16) ?
Li1 O7 O4 2_655 . 3_656 76.09(11) ?
Li1 O7 O4 2_655 . 7_556 72.41(13) ?
Li1 O7 O5 2_655 . 2_555 132.06(17) ?
Li1 O7 O5 2_655 . 2_655 37.63(12) ?
Li1 O7 O5 2_655 . 8_555 62.16(10) ?
Li1 O7 O6 2_655 . . 98.94(18) ?
Li1 O7 O6 2_655 . 2_655 71.70(11) ?
Li1 O7 O7 2_655 . 7_556 94.81(18) ?
Li1 O7 O8 2_655 . 2_555 161.20(19) ?
Li1 O7 O8 2_655 . 2_655 76.30(15) ?
Li1 O7 Li1 8_455 . 8_555 81.98(14) ?
Li1 O7 Li2 8_455 . . 86.40(12) ?
Li1 O7 O1 8_455 . . 79.78(15) ?
Li1 O7 O2 8_455 . 2_555 14.87(14) ?
Li1 O7 O2 8_455 . 2_655 134.7(2) ?
Li1 O7 O2 8_455 . 8_455 30.18(8) ?
Li1 O7 O2 8_455 . 8_555 105.99(18) ?
Li1 O7 O3 8_455 . . 54.24(9) ?
Li1 O7 O3 8_455 . 3_556 47.68(8) ?
Li1 O7 O3 8_455 . 3_656 109.87(13) ?
Li1 O7 O3 8_455 . 7_556 102.90(17) ?
Li1 O7 O4 8_455 . . 63.13(14) ?
Li1 O7 O4 8_455 . 5_455 63.00(9) ?
Li1 O7 O4 8_455 . 5_555 126.21(15) ?
Li1 O7 O4 8_455 . 3_556 28.94(7) ?
Li1 O7 O4 8_455 . 3_656 94.22(13) ?
Li1 O7 O4 8_455 . 7_556 82.20(13) ?
Li1 O7 O5 8_455 . 2_555 59.28(12) ?
Li1 O7 O5 8_455 . 2_655 163.11(19) ?
Li1 O7 O5 8_455 . 8_555 89.80(12) ?
Li1 O7 O6 8_455 . . 111.68(17) ?
Li1 O7 O6 8_455 . 2_655 142.35(14) ?
Li1 O7 O7 8_455 . 7_556 50.21(13) ?
Li1 O7 O8 8_455 . 2_555 52.82(10) ?
Li1 O7 O8 8_455 . 2_655 134.09(18) ?
Li1 O7 Li2 8_555 . . 140.3(4) ?
Li1 O7 O1 8_555 . . 109.8(2) ?
Li1 O7 O2 8_555 . 2_555 91.8(2) ?
Li1 O7 O2 8_555 . 2_655 54.53(16) ?
Li1 O7 O2 8_555 . 8_455 88.88(17) ?
Li1 O7 O2 8_555 . 8_555 53.40(16) ?
Li1 O7 O3 8_555 . . 28.36(10) ?
Li1 O7 O3 8_555 . 3_556 87.55(15) ?
Li1 O7 O3 8_555 . 3_656 63.75(13) ?
Li1 O7 O3 8_555 . 7_556 134.4(3) ?
Li1 O7 O4 8_555 . . 53.88(16) ?
Li1 O7 O4 8_555 . 5_455 117.6(2) ?
Li1 O7 O4 8_555 . 5_555 96.63(17) ?
Li1 O7 O4 8_555 . 3_556 63.50(13) ?
Li1 O7 O4 8_555 . 3_656 26.64(10) ?
Li1 O7 O4 8_555 . 7_556 90.12(19) ?
Li1 O7 O5 8_555 . 2_555 139.7(2) ?
Li1 O7 O5 8_555 . 2_655 109.7(2) ?
Li1 O7 O5 8_555 . 8_555 15.10(9) ?
Li1 O7 O6 8_555 . . 158.5(3) ?
Li1 O7 O6 8_555 . 2_655 129.03(18) ?
Li1 O7 O7 8_555 . 7_556 53.19(16) ?
Li1 O7 O8 8_555 . 2_555 121.79(19) ?
Li1 O7 O8 8_555 . 2_655 99.9(2) ?
Li2 O7 O1 . . . 30.6(3) ?
Li2 O7 O2 . . 2_555 71.81(19) ?
Li2 O7 O2 . . 2_655 117.8(3) ?
Li2 O7 O2 . . 8_455 99.67(15) ?
Li2 O7 O2 . . 8_555 164.1(3) ?
Li2 O7 O3 . . . 122.8(3) ?
Li2 O7 O3 . . 3_556 57.6(3) ?
Li2 O7 O3 . . 3_656 85.3(3) ?
Li2 O7 O3 . . 7_556 85.1(4) ?
Li2 O7 O4 . . . 87.1(4) ?
Li2 O7 O4 . . 5_455 89.5(3) ?
Li2 O7 O4 . . 5_555 120.4(3) ?
Li2 O7 O4 . . 3_556 89.0(2) ?
Li2 O7 O4 . . 3_656 118.4(3) ?
Li2 O7 O4 . . 7_556 125.7(3) ?
Li2 O7 O5 . . 2_555 53.8(2) ?
Li2 O7 O5 . . 2_655 91.4(2) ?
Li2 O7 O5 . . 8_555 154.7(4) ?
Li2 O7 O6 . . . 32.4(3) ?
Li2 O7 O6 . . 2_655 56.28(14) ?
Li2 O7 O7 . . 7_556 135.67(19) ?
Li2 O7 O8 . . 2_555 33.60(12) ?
Li2 O7 O8 . . 2_655 62.93(19) ?
O1 O7 O2 . . 2_555 65.8(2) ?
O1 O7 O2 . . 2_655 101.7(2) ?
O1 O7 O2 . . 8_455 104.98(18) ?
O1 O7 O2 . . 8_555 159.8(2) ?
O1 O7 O3 . . . 96.27(19) ?
O1 O7 O3 . . 3_556 35.71(15) ?
O1 O7 O3 . . 3_656 60.76(16) ?
O1 O7 O3 . . 7_556 115.7(2) ?
O1 O7 O4 . . . 57.37(19) ?
O1 O7 O4 . . 5_455 112.10(18) ?
O1 O7 O4 . . 5_555 146.0(2) ?
O1 O7 O4 . . 3_556 68.86(16) ?
O1 O7 O4 . . 3_656 88.96(18) ?
O1 O7 O4 . . 7_556 150.8(2) ?
O1 O7 O5 . . 2_555 75.83(18) ?
O1 O7 O5 . . 2_655 106.3(2) ?
O1 O7 O5 . . 8_555 124.2(2) ?
O1 O7 O6 . . . 59.24(19) ?
O1 O7 O6 . . 2_655 70.25(17) ?
O1 O7 O7 . . 7_556 126.6(2) ?
O1 O7 O8 . . 2_555 37.45(14) ?
O1 O7 O8 . . 2_655 56.18(18) ?
O2 O7 O2 2_555 . 2_655 139.3(3) ?
O2 O7 O2 2_555 . 8_455 40.77(16) ?
O2 O7 O2 2_555 . 8_555 120.9(3) ?
O2 O7 O3 2_555 . . 63.47(18) ?
O2 O7 O3 2_555 . 3_556 36.65(15) ?
O2 O7 O3 2_555 . 3_656 104.9(2) ?
O2 O7 O3 2_555 . 7_556 103.8(2) ?
O2 O7 O4 2_555 . . 60.92(19) ?
O2 O7 O4 2_555 . 5_455 67.05(17) ?
O2 O7 O4 2_555 . 5_555 136.2(2) ?
O2 O7 O4 2_555 . 3_556 30.71(15) ?
O2 O7 O4 2_555 . 3_656 98.5(2) ?
O2 O7 O4 2_555 . 7_556 93.3(2) ?
O2 O7 O5 2_555 . 2_555 52.93(17) ?
O2 O7 O5 2_555 . 2_655 158.4(3) ?
O2 O7 O5 2_555 . 8_555 101.8(2) ?
O2 O7 O6 2_555 . . 98.9(2) ?
O2 O7 O6 2_555 . 2_655 128.0(2) ?
O2 O7 O7 2_555 . 7_556 65.1(2) ?
O2 O7 O8 2_555 . 2_555 38.23(16) ?
O2 O7 O8 2_555 . 2_655 121.4(2) ?
O2 O7 O2 2_655 . 8_455 140.5(2) ?
O2 O7 O2 2_655 . 8_555 60.23(19) ?
O2 O7 O3 2_655 . . 80.87(19) ?
O2 O7 O3 2_655 . 3_556 111.62(19) ?
O2 O7 O3 2_655 . 3_656 43.11(15) ?
O2 O7 O3 2_655 . 7_556 116.1(2) ?
O2 O7 O4 2_655 . . 79.5(2) ?
O2 O7 O4 2_655 . 5_455 145.1(2) ?
O2 O7 O4 2_655 . 5_555 76.16(17) ?
O2 O7 O4 2_655 . 3_556 108.9(2) ?
O2 O7 O4 2_655 . 3_656 41.10(16) ?
O2 O7 O4 2_655 . 7_556 107.4(2) ?
O2 O7 O5 2_655 . 2_555 165.7(3) ?
O2 O7 O5 2_655 . 2_655 60.48(18) ?
O2 O7 O5 2_655 . 8_555 51.50(17) ?
O2 O7 O6 2_655 . . 107.2(2) ?
O2 O7 O6 2_655 . 2_655 75.10(18) ?
O2 O7 O7 2_655 . 7_556 101.9(2) ?
O2 O7 O8 2_655 . 2_555 138.8(2) ?
O2 O7 O8 2_655 . 2_655 55.03(19) ?
O2 O7 O2 8_455 . 8_555 87.18(18) ?
O2 O7 O3 8_455 . . 67.78(13) ?
O2 O7 O3 8_455 . 3_556 77.04(13) ?
O2 O7 O3 8_455 . 3_656 137.56(17) ?
O2 O7 O3 8_455 . 7_556 77.18(17) ?
O2 O7 O4 8_455 . . 90.92(19) ?
O2 O7 O4 8_455 . 5_455 37.02(11) ?
O2 O7 O4 8_455 . 5_555 96.34(15) ?
O2 O7 O4 8_455 . 3_556 56.79(12) ?
O2 O7 O4 8_455 . 3_656 110.75(17) ?
O2 O7 O4 8_455 . 7_556 52.63(13) ?
O2 O7 O5 8_455 . 2_555 52.31(14) ?
O2 O7 O5 8_455 . 2_655 134.9(2) ?
O2 O7 O5 8_455 . 8_555 89.20(15) ?
O2 O7 O6 8_455 . . 111.35(19) ?
O2 O7 O6 8_455 . 2_655 141.74(16) ?
O2 O7 O7 8_455 . 7_556 38.61(14) ?
O2 O7 O8 8_455 . 2_555 70.29(13) ?
O2 O7 O8 8_455 . 2_655 161.0(2) ?
O2 O7 O3 8_555 . . 73.10(18) ?
O2 O7 O3 8_555 . 3_556 138.3(2) ?
O2 O7 O3 8_555 . 3_656 99.35(18) ?
O2 O7 O3 8_555 . 7_556 82.4(2) ?
O2 O7 O4 8_555 . . 107.3(2) ?
O2 O7 O4 8_555 . 5_455 87.39(17) ?
O2 O7 O4 8_555 . 5_555 44.03(15) ?
O2 O7 O4 8_555 . 3_556 106.7(2) ?
O2 O7 O4 8_555 . 3_656 71.46(17) ?
O2 O7 O4 8_555 . 7_556 48.80(16) ?
O2 O7 O5 8_555 . 2_555 124.0(2) ?
O2 O7 O5 8_555 . 2_655 73.84(19) ?
O2 O7 O5 8_555 . 8_555 38.34(14) ?
O2 O7 O6 8_555 . . 131.6(2) ?
O2 O7 O6 8_555 . 2_655 110.02(18) ?
O2 O7 O7 8_555 . 7_556 55.78(18) ?
O2 O7 O8 8_555 . 2_555 157.4(2) ?
O2 O7 O8 8_555 . 2_655 111.6(2) ?
O3 O7 O3 . . 3_556 65.24(12) ?
O3 O7 O3 . . 3_656 74.17(14) ?
O3 O7 O3 . . 7_556 137.6(2) ?
O3 O7 O4 . . . 40.72(16) ?
O3 O7 O4 . . 5_455 103.24(15) ?
O3 O7 O4 . . 5_555 116.45(17) ?
O3 O7 O4 . . 3_556 36.13(11) ?
O3 O7 O4 . . 3_656 43.14(12) ?
O3 O7 O4 . . 7_556 91.60(17) ?
O3 O7 O5 . . 2_555 113.35(17) ?
O3 O7 O5 . . 2_655 138.1(2) ?
O3 O7 O5 . . 8_555 39.88(11) ?
O3 O7 O6 . . . 155.0(2) ?
O3 O7 O6 . . 2_655 148.99(16) ?
O3 O7 O7 . . 7_556 42.49(15) ?
O3 O7 O8 . . 2_555 95.67(15) ?
O3 O7 O8 . . 2_655 113.76(19) ?
O3 O7 O3 3_556 . 3_656 70.39(12) ?
O3 O7 O3 3_556 . 7_556 129.35(19) ?
O3 O7 O4 3_556 . . 36.37(14) ?
O3 O7 O4 3_556 . 5_455 101.18(13) ?
O3 O7 O4 3_556 . 5_555 172.15(16) ?
O3 O7 O4 3_556 . 3_556 33.37(10) ?
O3 O7 O4 3_556 . 3_656 78.51(13) ?
O3 O7 O4 3_556 . 7_556 129.66(17) ?
O3 O7 O5 3_556 . 2_555 74.81(14) ?
O3 O7 O5 3_556 . 2_655 141.7(2) ?
O3 O7 O5 3_556 . 8_555 102.33(14) ?
O3 O7 O6 3_556 . . 89.99(18) ?
O3 O7 O6 3_556 . 2_655 105.95(15) ?
O3 O7 O7 3_556 . 7_556 90.95(18) ?
O3 O7 O8 3_556 . 2_555 35.86(10) ?
O3 O7 O8 3_556 . 2_655 86.42(17) ?
O3 O7 O3 3_656 . 7_556 145.1(2) ?
O3 O7 O4 3_656 . . 46.98(15) ?
O3 O7 O4 3_656 . 5_455 171.55(16) ?
O3 O7 O4 3_656 . 5_555 117.42(15) ?
O3 O7 O4 3_656 . 3_556 81.40(13) ?
O3 O7 O4 3_656 . 3_656 37.11(12) ?
O3 O7 O4 3_656 . 7_556 148.10(18) ?
O3 O7 O5 3_656 . 2_555 136.59(19) ?
O3 O7 O5 3_656 . 2_655 86.59(17) ?
O3 O7 O5 3_656 . 8_555 72.45(13) ?
O3 O7 O6 3_656 . . 95.36(19) ?
O3 O7 O6 3_656 . 2_655 74.91(13) ?
O3 O7 O7 3_656 . 7_556 114.8(2) ?
O3 O7 O8 3_656 . 2_555 96.18(15) ?
O3 O7 O8 3_656 . 2_655 39.62(14) ?
O3 O7 O4 7_556 . . 164.5(2) ?
O3 O7 O4 7_556 . 5_455 40.49(15) ?
O3 O7 O4 7_556 . 5_555 43.85(15) ?
O3 O7 O4 7_556 . 3_556 131.83(19) ?
O3 O7 O4 7_556 . 3_656 151.9(2) ?
O3 O7 O4 7_556 . 7_556 47.12(16) ?
O3 O7 O5 7_556 . 2_555 54.94(16) ?
O3 O7 O5 7_556 . 2_655 60.21(18) ?
O3 O7 O5 7_556 . 8_555 120.1(2) ?
O3 O7 O6 7_556 . . 60.77(19) ?
O3 O7 O6 7_556 . 2_655 71.91(17) ?
O3 O7 O7 7_556 . 7_556 95.1(2) ?
O3 O7 O8 7_556 . 2_555 94.16(18) ?
O3 O7 O8 7_556 . 2_655 107.2(2) ?
O4 O7 O4 . . 5_455 126.1(2) ?
O4 O7 O4 . . 5_555 149.6(2) ?
O4 O7 O4 . . 3_556 34.43(14) ?
O4 O7 O4 . . 3_656 42.32(15) ?
O4 O7 O4 . . 7_556 131.3(2) ?
O4 O7 O5 . . 2_555 109.8(2) ?
O4 O7 O5 . . 2_655 133.5(2) ?
O4 O7 O5 . . 8_555 68.96(17) ?
O4 O7 O6 . . . 116.2(2) ?
O4 O7 O6 . . 2_655 114.3(2) ?
O4 O7 O7 . . 7_556 81.1(2) ?
O4 O7 O8 . . 2_555 72.18(17) ?
O4 O7 O8 . . 2_655 81.0(2) ?
O4 O7 O4 5_455 . 5_555 71.00(13) ?
O4 O7 O4 5_455 . 3_556 91.82(13) ?
O4 O7 O4 5_455 . 3_656 143.73(18) ?
O4 O7 O4 5_455 . 7_556 38.69(12) ?
O4 O7 O5 5_455 . 2_555 36.67(12) ?
O4 O7 O5 5_455 . 2_655 100.27(18) ?
O4 O7 O5 5_455 . 8_555 110.93(15) ?
O4 O7 O6 5_455 . . 83.77(17) ?
O4 O7 O6 5_455 . 2_655 107.70(14) ?
O4 O7 O7 5_455 . 7_556 64.93(16) ?
O4 O7 O8 5_455 . 2_555 75.94(13) ?
O4 O7 O8 5_455 . 2_655 141.8(2) ?
O4 O7 O4 5_555 . 3_556 144.61(18) ?
O4 O7 O4 5_555 . 3_656 108.08(15) ?
O4 O7 O4 5_555 . 7_556 44.02(13) ?
O4 O7 O5 5_555 . 2_555 97.85(16) ?
O4 O7 O5 5_555 . 2_655 42.50(15) ?
O4 O7 O5 5_555 . 8_555 81.59(14) ?
O4 O7 O6 5_555 . . 88.52(18) ?
O4 O7 O6 5_555 . 2_655 76.55(13) ?
O4 O7 O7 5_555 . 7_556 86.29(19) ?
O4 O7 O8 5_555 . 2_555 137.96(17) ?
O4 O7 O8 5_555 . 2_655 99.34(18) ?
O4 O7 O4 3_556 . 3_656 67.83(12) ?
O4 O7 O4 3_556 . 7_556 103.96(16) ?
O4 O7 O5 3_556 . 2_555 83.64(14) ?
O4 O7 O5 3_556 . 2_655 167.9(2) ?
O4 O7 O5 3_556 . 8_555 76.00(13) ?
O4 O7 O6 3_556 . . 121.04(19) ?
O4 O7 O6 3_556 . 2_655 138.84(15) ?
O4 O7 O7 3_556 . 7_556 58.32(15) ?
O4 O7 O8 3_556 . 2_555 59.57(12) ?
O4 O7 O8 3_556 . 2_655 112.28(18) ?
O4 O7 O4 3_656 . 7_556 115.26(18) ?
O4 O7 O5 3_656 . 2_555 151.07(18) ?
O4 O7 O5 3_656 . 2_655 101.53(18) ?
O4 O7 O5 3_656 . 8_555 36.91(11) ?
O4 O7 O6 3_656 . . 132.3(2) ?
O4 O7 O6 3_656 . 2_655 107.15(15) ?
O4 O7 O7 3_656 . 7_556 78.80(18) ?
O4 O7 O8 3_656 . 2_555 113.95(15) ?
O4 O7 O8 3_656 . 2_655 74.43(17) ?
O4 O7 O5 7_556 . 2_555 75.19(16) ?
O4 O7 O5 7_556 . 2_655 85.55(18) ?
O4 O7 O5 7_556 . 8_555 78.36(15) ?
O4 O7 O6 7_556 . . 107.7(2) ?
O4 O7 O6 7_556 . 2_655 113.99(16) ?
O4 O7 O7 7_556 . 7_556 50.14(16) ?
O4 O7 O8 7_556 . 2_555 113.83(16) ?
O4 O7 O8 7_556 . 2_655 143.2(2) ?
O5 O7 O5 2_555 . 2_655 106.3(2) ?
O5 O7 O5 2_555 . 8_555 141.4(2) ?
O5 O7 O6 2_555 . . 59.17(17) ?
O5 O7 O6 2_555 . 2_655 90.91(16) ?
O5 O7 O7 2_555 . 7_556 90.57(19) ?
O5 O7 O8 2_555 . 2_555 42.00(12) ?
O5 O7 O8 2_555 . 2_655 114.4(2) ?
O5 O7 O5 2_655 . 8_555 99.10(18) ?
O5 O7 O6 2_655 . . 61.32(19) ?
O5 O7 O6 2_655 . 2_655 36.73(15) ?
O5 O7 O7 2_655 . 7_556 127.0(2) ?
O5 O7 O8 2_655 . 2_555 123.7(2) ?
O5 O7 O8 2_655 . 2_655 57.65(18) ?
O5 O7 O6 8_555 . . 158.1(2) ?
O5 O7 O6 8_555 . 2_655 125.73(14) ?
O5 O7 O7 8_555 . 7_556 50.81(15) ?
O5 O7 O8 8_555 . 2_555 135.43(16) ?
O5 O7 O8 8_555 . 2_655 103.69(18) ?
O6 O7 O6 . . 2_655 32.43(14) ?
O6 O7 O7 . . 7_556 148.2(2) ?
O6 O7 O8 . . 2_555 62.40(16) ?
O6 O7 O8 . . 2_655 58.60(19) ?
O6 O7 O7 2_655 . 7_556 162.8(2) ?
O6 O7 O8 2_655 . 2_555 89.82(15) ?
O6 O7 O8 2_655 . 2_655 35.46(14) ?
O7 O7 O8 7_556 . 2_555 102.62(19) ?
O7 O7 O8 7_556 . 2_655 153.1(3) ?
O8 O7 O8 2_555 . 2_655 90.78(18) ?
W1 O8 W1 . . 1_655 103.08(17) ?
W1 O8 W1 . . 2_555 102.16(15) ?
W1 O8 W2 . . 1_455 55.32(9) ?
W1 O8 W2 . . . 116.3(3) ?
W1 O8 W2 . . 2_655 148.7(2) ?
W1 O8 Ba1 . . . 106.00(14) ?
W1 O8 Ba1 . . 5_545 100.72(17) ?
W1 O8 Tb1 . . . 64.51(11) ?
W1 O8 Tb1 . . 5_545 55.60(10) ?
W1 O8 Tb1 . . 7_555 62.78(12) ?
W1 O8 Li1 . . . 64.51(11) ?
W1 O8 Li1 . . 5_545 55.60(10) ?
W1 O8 Li1 . . 7_555 62.78(12) ?
W1 O8 Li2 . . . 86.6(3) ?
W1 O8 Li2 . . 1_655 154.4(3) ?
W1 O8 O1 . . . 103.48(19) ?
W1 O8 O1 . . 1_655 147.38(18) ?
W1 O8 O1 . . 2_555 40.08(16) ?
W1 O8 O1 . . 2_655 121.4(2) ?
W1 O8 O2 . . . 40.93(14) ?
W1 O8 O2 . . 7_555 69.91(14) ?
W1 O8 O3 . . 4_554 38.69(13) ?
W1 O8 O3 . . 8_554 116.34(18) ?
W1 O8 O4 . . 2_555 2.84(9) ?
W1 O8 O4 . . 2_655 76.61(16) ?
W1 O8 O4 . . 4_554 37.22(11) ?
W1 O8 O5 . . . 94.8(2) ?
W1 O8 O5 . . 5_445 34.22(10) ?
W1 O8 O5 . . 5_545 82.37(15) ?
W1 O8 O5 . . 2_655 162.04(19) ?
W1 O8 O6 . . . 128.3(2) ?
W1 O8 O6 . . 2_555 76.26(14) ?
W1 O8 O6 . . 2_655 151.9(3) ?
W1 O8 O6 . . 6_545 67.39(13) ?
W1 O8 O7 . . 2_555 42.53(11) ?
W1 O8 O7 . . 2_655 96.4(2) ?
W1 O8 O8 . . 2_555 81.33(14) ?
W1 O8 O8 . . 2_655 150.9(2) ?
W1 O8 W1 1_655 . 2_555 131.80(13) ?
W1 O8 W2 1_655 . 1_455 149.58(15) ?
W1 O8 W2 1_655 . . 71.95(16) ?
W1 O8 W2 1_655 . 2_655 107.19(12) ?
W1 O8 Ba1 1_655 . . 132.79(12) ?
W1 O8 Ba1 1_655 . 5_545 75.85(11) ?
W1 O8 Tb1 1_655 . . 104.61(13) ?
W1 O8 Tb1 1_655 . 5_545 52.89(7) ?
W1 O8 Tb1 1_655 . 7_555 53.98(7) ?
W1 O8 Li1 1_655 . . 104.61(13) ?
W1 O8 Li1 1_655 . 5_545 52.89(7) ?
W1 O8 Li1 1_655 . 7_555 53.98(7) ?
W1 O8 Li2 1_655 . . 168.0(2) ?
W1 O8 Li2 1_655 . 1_655 51.85(16) ?
W1 O8 O1 1_655 . . 129.66(18) ?
W1 O8 O1 1_655 . 1_655 59.01(10) ?
W1 O8 O1 1_655 . 2_555 140.0(2) ?
W1 O8 O1 1_655 . 2_655 22.04(14) ?
W1 O8 O2 1_655 . . 87.26(18) ?
W1 O8 O2 1_655 . 7_555 75.62(11) ?
W1 O8 O3 1_655 . 4_554 76.11(16) ?
W1 O8 O3 1_655 . 8_554 73.33(11) ?
W1 O8 O4 1_655 . 2_555 105.41(15) ?
W1 O8 O4 1_655 . 2_655 26.54(9) ?
W1 O8 O4 1_655 . 4_554 66.45(11) ?
W1 O8 O5 1_655 . . 105.91(19) ?
W1 O8 O5 1_655 . 5_445 107.55(13) ?
W1 O8 O5 1_655 . 5_545 43.70(9) ?
W1 O8 O5 1_655 . 2_655 94.31(12) ?
W1 O8 O6 1_655 . . 126.85(19) ?
W1 O8 O6 1_655 . 2_555 160.31(18) ?
W1 O8 O6 1_655 . 2_655 70.69(15) ?
W1 O8 O6 1_655 . 6_545 86.60(12) ?
W1 O8 O7 1_655 . 2_555 126.73(17) ?
W1 O8 O7 1_655 . 2_655 46.51(12) ?
W1 O8 O8 1_655 . 2_555 161.05(16) ?
W1 O8 O8 1_655 . 2_655 86.14(15) ?
W1 O8 W2 2_555 . 1_455 77.36(8) ?
W1 O8 W2 2_555 . . 128.8(2) ?
W1 O8 W2 2_555 . 2_655 50.59(7) ?
W1 O8 Ba1 2_555 . . 76.29(8) ?
W1 O8 Ba1 2_555 . 5_545 59.48(11) ?
W1 O8 Tb1 2_555 . . 123.27(11) ?
W1 O8 Tb1 2_555 . 5_545 116.61(11) ?
W1 O8 Tb1 2_555 . 7_555 164.40(13) ?
W1 O8 Li1 2_555 . . 123.27(11) ?
W1 O8 Li1 2_555 . 5_545 116.61(11) ?
W1 O8 Li1 2_555 . 7_555 164.40(13) ?
W1 O8 Li2 2_555 . . 37.4(3) ?
W1 O8 Li2 2_555 . 1_655 93.98(13) ?
W1 O8 O1 2_555 . . 2.15(10) ?
W1 O8 O1 2_555 . 1_655 78.03(11) ?
W1 O8 O1 2_555 . 2_555 65.11(18) ?
W1 O8 O1 2_555 . 2_655 111.9(2) ?
W1 O8 O2 2_555 . . 136.20(19) ?
W1 O8 O2 2_555 . 7_555 152.28(13) ?
W1 O8 O3 2_555 . 4_554 100.56(18) ?
W1 O8 O3 2_555 . 8_554 127.81(14) ?
W1 O8 O4 2_555 . 2_555 101.46(13) ?
W1 O8 O4 2_555 . 2_655 141.46(15) ?
W1 O8 O4 2_555 . 4_554 132.36(13) ?
W1 O8 O5 2_555 . . 112.09(19) ?
W1 O8 O5 2_555 . 5_445 74.48(10) ?
W1 O8 O5 2_555 . 5_545 101.16(13) ?
W1 O8 O5 2_555 . 2_655 68.39(10) ?
W1 O8 O6 2_555 . . 55.98(14) ?
W1 O8 O6 2_555 . 2_555 66.36(12) ?
W1 O8 O6 2_555 . 2_655 101.82(18) ?
W1 O8 O6 2_555 . 6_545 66.56(10) ?
W1 O8 O7 2_555 . 2_555 99.26(13) ?
W1 O8 O7 2_555 . 2_655 160.69(19) ?
W1 O8 O8 2_555 . 2_555 30.66(8) ?
W1 O8 O8 2_555 . 2_655 54.24(13) ?
W2 O8 W2 1_455 . . 97.31(18) ?
W2 O8 W2 1_455 . 2_655 98.77(11) ?
W2 O8 Ba1 1_455 . . 52.38(5) ?
W2 O8 Ba1 1_455 . 5_545 125.41(16) ?
W2 O8 Tb1 1_455 . . 48.86(6) ?
W2 O8 Tb1 1_455 . 5_545 110.91(11) ?
W2 O8 Tb1 1_455 . 7_555 95.60(11) ?
W2 O8 Li1 1_455 . . 48.86(6) ?
W2 O8 Li1 1_455 . 5_545 110.91(11) ?
W2 O8 Li1 1_455 . 7_555 95.60(11) ?
W2 O8 Li2 1_455 . . 42.38(15) ?
W2 O8 Li2 1_455 . 1_655 149.3(3) ?
W2 O8 O1 1_455 . . 79.51(14) ?
W2 O8 O1 1_455 . 1_655 150.46(15) ?
W2 O8 O1 1_455 . 2_555 34.47(14) ?
W2 O8 O1 1_455 . 2_655 170.7(2) ?
W2 O8 O2 1_455 . . 62.36(15) ?
W2 O8 O2 1_455 . 7_555 76.53(10) ?
W2 O8 O3 1_455 . 4_554 91.64(16) ?
W2 O8 O3 1_455 . 8_554 96.18(11) ?
W2 O8 O4 1_455 . 2_555 52.53(9) ?
W2 O8 O4 1_455 . 2_655 126.16(16) ?
W2 O8 O4 1_455 . 4_554 87.68(11) ?
W2 O8 O5 1_455 . . 60.49(14) ?
W2 O8 O5 1_455 . 5_445 67.82(9) ?
W2 O8 O5 1_455 . 5_545 135.35(14) ?
W2 O8 O5 1_455 . 2_655 106.91(12) ?
W2 O8 O6 1_455 . . 73.45(15) ?
W2 O8 O6 1_455 . 2_555 21.17(9) ?
W2 O8 O6 1_455 . 2_655 117.01(18) ?
W2 O8 O6 1_455 . 6_545 101.24(12) ?
W2 O8 O7 1_455 . 2_555 22.86(8) ?
W2 O8 O7 1_455 . 2_655 109.69(17) ?
W2 O8 O8 1_455 . 2_555 46.71(8) ?
W2 O8 O8 1_455 . 2_655 123.41(18) ?
W2 O8 W2 . . 2_655 81.12(18) ?
W2 O8 Ba1 . . . 62.03(15) ?
W2 O8 Ba1 . . 5_545 135.1(3) ?
W2 O8 Tb1 . . . 56.78(15) ?
W2 O8 Tb1 . . 5_545 112.8(2) ?
W2 O8 Tb1 . . 7_555 65.45(17) ?
W2 O8 Li1 . . . 56.78(15) ?
W2 O8 Li1 . . 5_545 112.8(2) ?
W2 O8 Li1 . . 7_555 65.45(17) ?
W2 O8 Li2 . . . 110.4(6) ?
W2 O8 Li2 . . 1_655 65.1(3) ?
W2 O8 O1 . . . 128.9(3) ?
W2 O8 O1 . . 1_655 85.61(18) ?
W2 O8 O1 . . 2_555 130.8(3) ?
W2 O8 O1 . . 2_655 76.1(2) ?
W2 O8 O2 . . . 75.6(2) ?
W2 O8 O2 . . 7_555 46.93(16) ?
W2 O8 O3 . . 4_554 130.6(3) ?
W2 O8 O3 . . 8_554 1.38(12) ?
W2 O8 O4 . . 2_555 115.3(2) ?
W2 O8 O4 . . 2_655 82.3(2) ?
W2 O8 O4 . . 4_554 97.6(2) ?
W2 O8 O5 . . . 36.97(15) ?
W2 O8 O5 . . 5_445 150.5(3) ?
W2 O8 O5 . . 5_545 115.6(2) ?
W2 O8 O5 . . 2_655 64.77(17) ?
W2 O8 O6 . . . 73.5(2) ?
W2 O8 O6 . . 2_555 90.5(2) ?
W2 O8 O6 . . 2_655 35.58(15) ?
W2 O8 O6 . . 6_545 158.6(2) ?
W2 O8 O7 . . 2_555 88.7(2) ?
W2 O8 O7 . . 2_655 34.35(15) ?
W2 O8 O8 . . 2_555 123.0(2) ?
W2 O8 O8 . . 2_655 92.7(2) ?
W2 O8 Ba1 2_655 . . 57.39(7) ?
W2 O8 Ba1 2_655 . 5_545 79.42(14) ?
W2 O8 Tb1 2_655 . . 114.03(13) ?
W2 O8 Tb1 2_655 . 5_545 144.44(14) ?
W2 O8 Tb1 2_655 . 7_555 144.99(14) ?
W2 O8 Li1 2_655 . . 114.03(13) ?
W2 O8 Li1 2_655 . 5_545 144.44(14) ?
W2 O8 Li1 2_655 . 7_555 144.99(14) ?
W2 O8 Li2 2_655 . . 62.4(2) ?
W2 O8 Li2 2_655 . 1_655 55.39(16) ?
W2 O8 O1 2_655 . . 49.86(13) ?
W2 O8 O1 2_655 . 1_655 52.45(9) ?
W2 O8 O1 2_655 . 2_555 108.7(2) ?
W2 O8 O1 2_655 . 2_655 86.84(18) ?
W2 O8 O2 2_655 . . 147.2(2) ?
W2 O8 O2 2_655 . 7_555 125.40(14) ?
W2 O8 O3 2_655 . 4_554 145.1(2) ?
W2 O8 O3 2_655 . 8_554 80.48(12) ?
W2 O8 O4 2_655 . 2_555 146.79(17) ?
W2 O8 O4 2_655 . 2_655 133.65(16) ?
W2 O8 O4 2_655 . 4_554 173.52(16) ?
W2 O8 O5 2_655 . . 84.56(17) ?
W2 O8 O5 2_655 . 5_445 125.01(15) ?
W2 O8 O5 2_655 . 5_545 114.72(15) ?
W2 O8 O5 2_655 . 2_655 17.84(7) ?
W2 O8 O6 2_655 . . 27.87(12) ?
W2 O8 O6 2_655 . 2_555 77.91(13) ?
W2 O8 O6 2_655 . 2_655 51.29(14) ?
W2 O8 O6 2_655 . 6_545 106.35(15) ?
W2 O8 O7 2_655 . 2_555 118.42(15) ?
W2 O8 O7 2_655 . 2_655 110.11(18) ?
W2 O8 O8 2_655 . 2_555 67.43(11) ?
W2 O8 O8 2_655 . 2_655 28.74(11) ?
Ba1 O8 Ba1 . . 5_545 132.10(18) ?
Ba1 O8 Tb1 . . . 58.41(6) ?
Ba1 O8 Tb1 . . 5_545 158.16(13) ?
Ba1 O8 Tb1 . . 7_555 110.63(11) ?
Ba1 O8 Li1 . . . 58.41(6) ?
Ba1 O8 Li1 . . 5_545 158.16(13) ?
Ba1 O8 Li1 . . 7_555 110.63(11) ?
Ba1 O8 Li2 . . . 48.3(5) ?
Ba1 O8 Li2 . . 1_655 97.0(3) ?
Ba1 O8 O1 . . . 77.63(14) ?
Ba1 O8 O1 . . 1_655 105.68(12) ?
Ba1 O8 O1 . . 2_555 82.56(17) ?
Ba1 O8 O1 . . 2_655 127.13(19) ?
Ba1 O8 O2 . . . 91.04(17) ?
Ba1 O8 O2 . . 7_555 80.49(10) ?
Ba1 O8 O3 . . 4_554 143.93(19) ?
Ba1 O8 O3 . . 8_554 60.65(9) ?
Ba1 O8 O4 . . 2_555 103.16(12) ?
Ba1 O8 O4 . . 2_655 141.77(16) ?
Ba1 O8 O4 . . 4_554 127.55(14) ?
Ba1 O8 O5 . . . 35.95(13) ?
Ba1 O8 O5 . . 5_445 117.45(12) ?
Ba1 O8 O5 . . 5_545 171.56(15) ?
Ba1 O8 O5 . . 2_655 57.64(9) ?
Ba1 O8 O6 . . . 30.09(12) ?
Ba1 O8 O6 . . 2_555 34.34(9) ?
Ba1 O8 O6 . . 2_655 66.07(14) ?
Ba1 O8 O6 . . 6_545 139.00(15) ?
Ba1 O8 O7 . . 2_555 64.29(10) ?
Ba1 O8 O7 . . 2_655 93.60(16) ?
Ba1 O8 O8 . . 2_555 61.02(9) ?
Ba1 O8 O8 . . 2_655 86.05(15) ?
Ba1 O8 Tb1 5_545 . . 165.11(18) ?
Ba1 O8 Tb1 5_545 . 5_545 67.68(11) ?
Ba1 O8 Tb1 5_545 . 7_555 116.87(16) ?
Ba1 O8 Li1 5_545 . . 165.11(18) ?
Ba1 O8 Li1 5_545 . 5_545 67.68(11) ?
Ba1 O8 Li1 5_545 . 7_555 116.87(16) ?
Ba1 O8 Li2 5_545 . . 95.6(5) ?
Ba1 O8 Li2 5_545 . 1_655 70.5(3) ?
Ba1 O8 O1 5_545 . . 57.68(15) ?
Ba1 O8 O1 5_545 . 1_655 50.72(11) ?
Ba1 O8 O1 5_545 . 2_555 93.9(2) ?
Ba1 O8 O1 5_545 . 2_655 62.76(16) ?
Ba1 O8 O2 5_545 . . 133.2(2) ?
Ba1 O8 O2 5_545 . 7_555 146.82(19) ?
Ba1 O8 O3 5_545 . 4_554 67.57(16) ?
Ba1 O8 O3 5_545 . 8_554 135.92(17) ?
Ba1 O8 O4 5_545 . 2_555 102.78(16) ?
Ba1 O8 O4 5_545 . 2_655 82.62(15) ?
Ba1 O8 O4 5_545 . 4_554 97.35(15) ?
Ba1 O8 O5 5_545 . . 163.6(3) ?
Ba1 O8 O5 5_545 . 5_445 69.53(12) ?
Ba1 O8 O5 5_545 . 5_545 42.98(11) ?
Ba1 O8 O5 5_545 . 2_655 87.72(15) ?
Ba1 O8 O6 5_545 . . 103.4(2) ?
Ba1 O8 O6 5_545 . 2_555 123.8(2) ?
Ba1 O8 O6 5_545 . 2_655 104.0(2) ?
Ba1 O8 O6 5_545 . 6_545 33.46(9) ?
Ba1 O8 O7 5_545 . 2_555 136.03(18) ?
Ba1 O8 O7 5_545 . 2_655 122.2(2) ?
Ba1 O8 O8 5_545 . 2_555 85.24(15) ?
Ba1 O8 O8 5_545 . 2_655 54.32(14) ?
Tb1 O8 Tb1 . . 5_545 100.40(11) ?
Tb1 O8 Tb1 . . 7_555 55.96(7) ?
Tb1 O8 Li1 . . . 0 ?
Tb1 O8 Li1 . . 5_545 100.40(11) ?
Tb1 O8 Li1 . . 7_555 55.96(7) ?
Tb1 O8 Li2 . . . 85.8(4) ?
Tb1 O8 Li2 . . 1_655 121.8(3) ?
Tb1 O8 O1 . . . 125.35(17) ?
Tb1 O8 O1 . . 1_655 142.38(14) ?
Tb1 O8 O1 . . 2_555 76.15(17) ?
Tb1 O8 O1 . . 2_655 122.0(2) ?
Tb1 O8 O2 . . . 33.26(14) ?
Tb1 O8 O2 . . 7_555 29.05(7) ?
Tb1 O8 O3 . . 4_554 97.89(18) ?
Tb1 O8 O3 . . 8_554 56.18(9) ?
Tb1 O8 O4 . . 2_555 62.54(10) ?
Tb1 O8 O4 . . 2_655 91.53(15) ?
Tb1 O8 O4 . . 4_554 69.89(11) ?
Tb1 O8 O5 . . . 31.13(13) ?
Tb1 O8 O5 . . 5_445 96.55(12) ?
Tb1 O8 O5 . . 5_545 128.10(16) ?
Tb1 O8 O5 . . 2_655 106.99(12) ?
Tb1 O8 O6 . . . 88.28(16) ?
Tb1 O8 O6 . . 2_555 56.93(11) ?
Tb1 O8 O6 . . 2_655 89.98(17) ?
Tb1 O8 O6 . . 6_545 131.89(14) ?
Tb1 O8 O7 . . 2_555 32.71(8) ?
Tb1 O8 O7 . . 2_655 60.84(14) ?
Tb1 O8 O8 . . 2_555 93.96(12) ?
Tb1 O8 O8 . . 2_655 140.33(18) ?
Tb1 O8 Tb1 5_545 . 7_555 52.56(7) ?
Tb1 O8 Li1 5_545 . . 100.40(11) ?
Tb1 O8 Li1 5_545 . 5_545 0 ?
Tb1 O8 Li1 5_545 . 7_555 52.56(7) ?
Tb1 O8 Li2 5_545 . . 131.8(5) ?
Tb1 O8 Li2 5_545 . 1_655 99.4(3) ?
Tb1 O8 O1 5_545 . . 115.88(17) ?
Tb1 O8 O1 5_545 . 1_655 94.63(11) ?
Tb1 O8 O1 5_545 . 2_555 87.29(18) ?
Tb1 O8 O1 5_545 . 2_655 66.68(16) ?
Tb1 O8 O2 5_545 . . 67.38(16) ?
Tb1 O8 O2 5_545 . 7_555 81.67(11) ?
Tb1 O8 O3 5_545 . 4_554 23.34(12) ?
Tb1 O8 O3 5_545 . 8_554 114.00(13) ?
Tb1 O8 O4 5_545 . 2_555 58.39(10) ?
Tb1 O8 O4 5_545 . 2_655 31.81(9) ?
Tb1 O8 O4 5_545 . 4_554 30.71(8) ?
Tb1 O8 O5 5_545 . . 126.8(2) ?
Tb1 O8 O5 5_545 . 5_445 55.43(9) ?
Tb1 O8 O5 5_545 . 5_545 29.80(8) ?
Tb1 O8 O5 5_545 . 2_655 142.01(13) ?
Tb1 O8 O6 5_545 . . 171.1(2) ?
Tb1 O8 O6 5_545 . 2_555 131.69(15) ?
Tb1 O8 O6 5_545 . 2_655 123.50(19) ?
Tb1 O8 O6 5_545 . 6_545 50.06(9) ?
Tb1 O8 O7 5_545 . 2_555 95.22(13) ?
Tb1 O8 O7 5_545 . 2_655 78.46(16) ?
Tb1 O8 O8 5_545 . 2_555 120.56(13) ?
Tb1 O8 O8 5_545 . 2_655 115.75(16) ?
Tb1 O8 Li1 7_555 . . 55.96(7) ?
Tb1 O8 Li1 7_555 . 5_545 52.56(7) ?
Tb1 O8 Li1 7_555 . 7_555 0 ?
Tb1 O8 Li2 7_555 . . 138.0(2) ?
Tb1 O8 Li2 7_555 . 1_655 98.86(12) ?
Tb1 O8 O1 7_555 . . 165.12(19) ?
Tb1 O8 O1 7_555 . 1_655 112.08(13) ?
Tb1 O8 O1 7_555 . 2_555 101.2(2) ?
Tb1 O8 O1 7_555 . 2_655 75.76(18) ?
Tb1 O8 O2 7_555 . . 33.43(14) ?
Tb1 O8 O2 7_555 . 7_555 30.15(8) ?
Tb1 O8 O3 7_555 . 4_554 65.39(16) ?
Tb1 O8 O3 7_555 . 8_554 66.30(10) ?
Tb1 O8 O4 7_555 . 2_555 63.71(11) ?
Tb1 O8 O4 7_555 . 2_655 35.59(10) ?
Tb1 O8 O4 7_555 . 4_554 32.39(8) ?
Tb1 O8 O5 7_555 . . 75.11(17) ?
Tb1 O8 O5 7_555 . 5_445 89.99(12) ?
Tb1 O8 O5 7_555 . 5_545 73.90(12) ?
Tb1 O8 O5 7_555 . 2_655 127.21(13) ?
Tb1 O8 O6 7_555 . . 135.8(2) ?
Tb1 O8 O6 7_555 . 2_555 111.01(15) ?
Tb1 O8 O6 7_555 . 2_655 93.78(18) ?
Tb1 O8 O6 7_555 . 6_545 101.85(13) ?
Tb1 O8 O7 7_555 . 2_555 72.77(12) ?
Tb1 O8 O7 7_555 . 2_655 34.91(13) ?
Tb1 O8 O8 7_555 . 2_555 139.99(14) ?
Tb1 O8 O8 7_555 . 2_655 138.16(18) ?
Li1 O8 Li1 . . 5_545 100.40(11) ?
Li1 O8 Li1 . . 7_555 55.96(7) ?
Li1 O8 Li2 . . . 85.8(4) ?
Li1 O8 Li2 . . 1_655 121.8(3) ?
Li1 O8 O1 . . . 125.35(17) ?
Li1 O8 O1 . . 1_655 142.38(14) ?
Li1 O8 O1 . . 2_555 76.15(17) ?
Li1 O8 O1 . . 2_655 122.0(2) ?
Li1 O8 O2 . . . 33.26(14) ?
Li1 O8 O2 . . 7_555 29.05(7) ?
Li1 O8 O3 . . 4_554 97.89(18) ?
Li1 O8 O3 . . 8_554 56.18(9) ?
Li1 O8 O4 . . 2_555 62.54(10) ?
Li1 O8 O4 . . 2_655 91.53(15) ?
Li1 O8 O4 . . 4_554 69.89(11) ?
Li1 O8 O5 . . . 31.13(13) ?
Li1 O8 O5 . . 5_445 96.55(12) ?
Li1 O8 O5 . . 5_545 128.10(16) ?
Li1 O8 O5 . . 2_655 106.99(12) ?
Li1 O8 O6 . . . 88.28(16) ?
Li1 O8 O6 . . 2_555 56.93(11) ?
Li1 O8 O6 . . 2_655 89.98(17) ?
Li1 O8 O6 . . 6_545 131.89(14) ?
Li1 O8 O7 . . 2_555 32.71(8) ?
Li1 O8 O7 . . 2_655 60.84(14) ?
Li1 O8 O8 . . 2_555 93.96(12) ?
Li1 O8 O8 . . 2_655 140.33(18) ?
Li1 O8 Li1 5_545 . 7_555 52.56(7) ?
Li1 O8 Li2 5_545 . . 131.8(5) ?
Li1 O8 Li2 5_545 . 1_655 99.4(3) ?
Li1 O8 O1 5_545 . . 115.88(17) ?
Li1 O8 O1 5_545 . 1_655 94.63(11) ?
Li1 O8 O1 5_545 . 2_555 87.29(18) ?
Li1 O8 O1 5_545 . 2_655 66.68(16) ?
Li1 O8 O2 5_545 . . 67.38(16) ?
Li1 O8 O2 5_545 . 7_555 81.67(11) ?
Li1 O8 O3 5_545 . 4_554 23.34(12) ?
Li1 O8 O3 5_545 . 8_554 114.00(13) ?
Li1 O8 O4 5_545 . 2_555 58.39(10) ?
Li1 O8 O4 5_545 . 2_655 31.81(9) ?
Li1 O8 O4 5_545 . 4_554 30.71(8) ?
Li1 O8 O5 5_545 . . 126.8(2) ?
Li1 O8 O5 5_545 . 5_445 55.43(9) ?
Li1 O8 O5 5_545 . 5_545 29.80(8) ?
Li1 O8 O5 5_545 . 2_655 142.01(13) ?
Li1 O8 O6 5_545 . . 171.1(2) ?
Li1 O8 O6 5_545 . 2_555 131.69(15) ?
Li1 O8 O6 5_545 . 2_655 123.50(19) ?
Li1 O8 O6 5_545 . 6_545 50.06(9) ?
Li1 O8 O7 5_545 . 2_555 95.22(13) ?
Li1 O8 O7 5_545 . 2_655 78.46(16) ?
Li1 O8 O8 5_545 . 2_555 120.56(13) ?
Li1 O8 O8 5_545 . 2_655 115.75(16) ?
Li1 O8 Li2 7_555 . . 138.0(2) ?
Li1 O8 Li2 7_555 . 1_655 98.86(12) ?
Li1 O8 O1 7_555 . . 165.12(19) ?
Li1 O8 O1 7_555 . 1_655 112.08(13) ?
Li1 O8 O1 7_555 . 2_555 101.2(2) ?
Li1 O8 O1 7_555 . 2_655 75.76(18) ?
Li1 O8 O2 7_555 . . 33.43(14) ?
Li1 O8 O2 7_555 . 7_555 30.15(8) ?
Li1 O8 O3 7_555 . 4_554 65.39(16) ?
Li1 O8 O3 7_555 . 8_554 66.30(10) ?
Li1 O8 O4 7_555 . 2_555 63.71(11) ?
Li1 O8 O4 7_555 . 2_655 35.59(10) ?
Li1 O8 O4 7_555 . 4_554 32.39(8) ?
Li1 O8 O5 7_555 . . 75.11(17) ?
Li1 O8 O5 7_555 . 5_445 89.99(12) ?
Li1 O8 O5 7_555 . 5_545 73.90(12) ?
Li1 O8 O5 7_555 . 2_655 127.21(13) ?
Li1 O8 O6 7_555 . . 135.8(2) ?
Li1 O8 O6 7_555 . 2_555 111.01(15) ?
Li1 O8 O6 7_555 . 2_655 93.78(18) ?
Li1 O8 O6 7_555 . 6_545 101.85(13) ?
Li1 O8 O7 7_555 . 2_555 72.77(12) ?
Li1 O8 O7 7_555 . 2_655 34.91(13) ?
Li1 O8 O8 7_555 . 2_555 139.99(14) ?
Li1 O8 O8 7_555 . 2_655 138.16(18) ?
Li2 O8 Li2 . . 1_655 117.7(3) ?
Li2 O8 O1 . . . 39.5(4) ?
Li2 O8 O1 . . 1_655 109.10(19) ?
Li2 O8 O1 . . 2_555 47.6(3) ?
Li2 O8 O1 . . 2_655 146.0(3) ?
Li2 O8 O2 . . . 104.7(2) ?
Li2 O8 O2 . . 7_555 114.9(4) ?
Li2 O8 O3 . . 4_554 108.7(5) ?
Li2 O8 O3 . . 8_554 109.0(6) ?
Li2 O8 O4 . . 2_555 84.5(3) ?
Li2 O8 O4 . . 2_655 162.4(4) ?
Li2 O8 O4 . . 4_554 123.7(3) ?
Li2 O8 O5 . . . 79.9(5) ?
Li2 O8 O5 . . 5_445 76.5(5) ?
Li2 O8 O5 . . 5_545 132.9(6) ?
Li2 O8 O5 . . 2_655 76.8(3) ?
Li2 O8 O6 . . . 46.3(4) ?
Li2 O8 O6 . . 2_555 29.0(4) ?
Li2 O8 O6 . . 2_655 104.0(5) ?
Li2 O8 O6 . . 6_545 90.7(5) ?
Li2 O8 O7 . . 2_555 65.24(18) ?
Li2 O8 O7 . . 2_655 140.4(5) ?
Li2 O8 O8 . . 2_555 12.7(5) ?
Li2 O8 O8 . . 2_655 82.02(19) ?
Li2 O8 O1 1_655 . . 92.15(18) ?
Li2 O8 O1 1_655 . 1_655 20.8(3) ?
Li2 O8 O1 1_655 . 2_555 158.7(3) ?
Li2 O8 O1 1_655 . 2_655 33.0(3) ?
Li2 O8 O2 1_655 . . 129.5(2) ?
Li2 O8 O2 1_655 . 7_555 103.8(2) ?
Li2 O8 O3 1_655 . 4_554 119.0(4) ?
Li2 O8 O3 1_655 . 8_554 65.7(3) ?
Li2 O8 O4 1_655 . 2_555 157.0(3) ?
Li2 O8 O4 1_655 . 2_655 78.4(2) ?
Li2 O8 O4 1_655 . 4_554 118.3(2) ?
Li2 O8 O5 1_655 . . 97.4(4) ?
Li2 O8 O5 1_655 . 5_445 138.7(4) ?
Li2 O8 O5 1_655 . 5_545 75.0(3) ?
Li2 O8 O5 1_655 . 2_655 43.5(2) ?
Li2 O8 O6 1_655 . . 77.3(3) ?
Li2 O8 O6 1_655 . 2_555 128.9(3) ?
Li2 O8 O6 1_655 . 2_655 35.3(4) ?
Li2 O8 O6 1_655 . 6_545 102.1(4) ?
Li2 O8 O7 1_655 . 2_555 153.3(4) ?
Li2 O8 O7 1_655 . 2_655 70.7(2) ?
Li2 O8 O8 1_655 . 2_555 120.52(16) ?
Li2 O8 O8 1_655 . 2_655 39.75(13) ?
O1 O8 O1 . . 1_655 75.99(16) ?
O1 O8 O1 . . 2_555 66.9(2) ?
O1 O8 O1 . . 2_655 109.7(2) ?
O1 O8 O2 . . . 138.1(2) ?
O1 O8 O2 . . 7_555 154.32(19) ?
O1 O8 O3 . . 4_554 100.5(2) ?
O1 O8 O3 . . 8_554 127.93(19) ?
O1 O8 O4 . . 2_555 102.86(18) ?
O1 O8 O4 . . 2_655 139.9(2) ?
O1 O8 O4 . . 4_554 132.81(19) ?
O1 O8 O5 . . . 113.5(2) ?
O1 O8 O5 . . 5_445 75.15(15) ?
O1 O8 O5 . . 5_545 99.60(18) ?
O1 O8 O5 . . 2_655 67.59(15) ?
O1 O8 O6 . . . 56.51(18) ?
O1 O8 O6 . . 2_555 68.42(16) ?
O1 O8 O6 . . 2_655 101.0(2) ?
O1 O8 O6 . . 6_545 65.82(15) ?
O1 O8 O7 . . 2_555 101.39(18) ?
O1 O8 O7 . . 2_655 159.8(2) ?
O1 O8 O8 . . 2_555 32.81(13) ?
O1 O8 O8 . . 2_655 52.45(17) ?
O1 O8 O1 1_655 . 2_555 139.3(2) ?
O1 O8 O1 1_655 . 2_655 36.98(16) ?
O1 O8 O2 1_655 . . 145.3(2) ?
O1 O8 O2 1_655 . 7_555 123.35(14) ?
O1 O8 O3 1_655 . 4_554 108.76(18) ?
O1 O8 O3 1_655 . 8_554 86.20(12) ?
O1 O8 O4 1_655 . 2_555 150.08(16) ?
O1 O8 O4 1_655 . 2_655 83.38(14) ?
O1 O8 O4 1_655 . 4_554 121.21(15) ?
O1 O8 O5 1_655 . . 115.62(19) ?
O1 O8 O5 1_655 . 5_445 120.16(14) ?
O1 O8 O5 1_655 . 5_545 65.89(12) ?
O1 O8 O5 1_655 . 2_655 48.03(10) ?
O1 O8 O6 1_655 . . 79.34(17) ?
O1 O8 O6 1_655 . 2_555 130.24(17) ?
O1 O8 O6 1_655 . 2_655 53.40(15) ?
O1 O8 O6 1_655 . 6_545 83.55(12) ?
O1 O8 O7 1_655 . 2_555 169.95(16) ?
O1 O8 O7 1_655 . 2_655 89.23(17) ?
O1 O8 O8 1_655 . 2_555 107.68(15) ?
O1 O8 O8 1_655 . 2_655 27.19(13) ?
O1 O8 O1 2_555 . 2_655 149.7(3) ?
O1 O8 O2 2_555 . . 71.8(2) ?
O1 O8 O2 2_555 . 7_555 97.2(2) ?
O1 O8 O3 2_555 . 4_554 64.4(2) ?
O1 O8 O3 2_555 . 8_554 129.8(2) ?
O1 O8 O4 2_555 . 2_555 38.45(17) ?
O1 O8 O4 2_555 . 2_655 114.9(2) ?
O1 O8 O4 2_555 . 4_554 77.0(2) ?
O1 O8 O5 2_555 . . 94.6(2) ?
O1 O8 O5 2_555 . 5_445 34.94(15) ?
O1 O8 O5 2_555 . 5_545 103.8(2) ?
O1 O8 O5 2_555 . 2_655 124.3(2) ?
O1 O8 O6 2_555 . . 93.1(2) ?
O1 O8 O6 2_555 . 2_555 48.25(17) ?
O1 O8 O6 2_555 . 2_655 148.4(3) ?
O1 O8 O6 2_555 . 6_545 66.79(17) ?
O1 O8 O7 2_555 . 2_555 43.45(17) ?
O1 O8 O7 2_555 . 2_655 130.7(3) ?
O1 O8 O8 2_555 . 2_555 41.25(17) ?
O1 O8 O8 2_555 . 2_655 119.3(3) ?
O1 O8 O2 2_655 . . 109.2(3) ?
O1 O8 O2 2_655 . 7_555 94.19(19) ?
O1 O8 O3 2_655 . 4_554 87.9(2) ?
O1 O8 O3 2_655 . 8_554 77.36(17) ?
O1 O8 O4 2_655 . 2_555 124.1(2) ?
O1 O8 O4 2_655 . 2_655 47.13(17) ?
O1 O8 O4 2_655 . 4_554 86.69(19) ?
O1 O8 O5 2_655 . . 113.1(2) ?
O1 O8 O5 2_655 . 5_445 114.90(19) ?
O1 O8 O5 2_655 . 5_545 46.03(15) ?
O1 O8 O5 2_655 . 2_655 76.52(17) ?
O1 O8 O6 2_655 . . 110.3(2) ?
O1 O8 O6 2_655 . 2_555 161.2(2) ?
O1 O8 O6 2_655 . 2_655 61.10(18) ?
O1 O8 O6 2_655 . 6_545 84.11(18) ?
O1 O8 O7 2_655 . 2_555 148.4(2) ?
O1 O8 O7 2_655 . 2_655 61.22(19) ?
O1 O8 O8 2_655 . 2_555 142.5(2) ?
O1 O8 O8 2_655 . 2_655 64.15(19) ?
O2 O8 O2 . . 7_555 28.99(15) ?
O2 O8 O3 . . 4_554 66.1(2) ?
O2 O8 O3 . . 8_554 75.72(18) ?
O2 O8 O4 . . 2_555 40.30(16) ?
O2 O8 O4 . . 2_655 65.61(19) ?
O2 O8 O4 . . 4_554 36.71(16) ?
O2 O8 O5 . . . 63.0(2) ?
O2 O8 O5 . . 5_445 74.93(18) ?
O2 O8 O5 . . 5_545 96.2(2) ?
O2 O8 O5 . . 2_655 137.5(2) ?
O2 O8 O6 . . . 121.1(2) ?
O2 O8 O6 . . 2_555 79.54(19) ?
O2 O8 O6 . . 2_655 111.0(2) ?
O2 O8 O6 . . 6_545 103.7(2) ?
O2 O8 O7 . . 2_555 39.50(16) ?
O2 O8 O7 . . 2_655 59.05(19) ?
O2 O8 O8 . . 2_555 106.98(19) ?
O2 O8 O8 . . 2_655 167.9(3) ?
O2 O8 O3 7_555 . 4_554 89.36(19) ?
O2 O8 O3 7_555 . 8_554 47.16(11) ?
O2 O8 O4 7_555 . 2_555 69.27(13) ?
O2 O8 O4 7_555 . 2_655 64.35(13) ?
O2 O8 O4 7_555 . 4_554 55.44(12) ?
O2 O8 O5 7_555 . . 45.24(16) ?
O2 O8 O5 7_555 . 5_445 103.76(14) ?
O2 O8 O5 7_555 . 5_545 103.88(15) ?
O2 O8 O5 7_555 . 2_655 110.96(13) ?
O2 O8 O6 7_555 . . 107.07(18) ?
O2 O8 O6 7_555 . 2_555 85.92(14) ?
O2 O8 O6 7_555 . 2_655 82.04(17) ?
O2 O8 O6 7_555 . 6_545 128.09(16) ?
O2 O8 O7 7_555 . 2_555 56.42(12) ?
O2 O8 O7 7_555 . 2_655 34.41(13) ?
O2 O8 O8 7_555 . 2_555 122.74(14) ?
O2 O8 O8 7_555 . 2_655 139.01(18) ?
O3 O8 O3 4_554 . 8_554 131.6(2) ?
O3 O8 O4 4_554 . 2_555 41.47(15) ?
O3 O8 O4 4_554 . 2_655 54.40(17) ?
O3 O8 O4 4_554 . 4_554 34.21(15) ?
O3 O8 O5 4_554 . . 128.8(3) ?
O3 O8 O5 4_554 . 5_445 32.23(14) ?
O3 O8 O5 4_554 . 5_545 44.18(15) ?
O3 O8 O5 4_554 . 2_655 154.9(2) ?
O3 O8 O6 4_554 . . 154.0(3) ?
O3 O8 O6 4_554 . 2_555 111.0(2) ?
O3 O8 O6 4_554 . 2_655 146.8(3) ?
O3 O8 O6 4_554 . 6_545 38.77(15) ?
O3 O8 O7 4_554 . 2_555 81.21(18) ?
O3 O8 O7 4_554 . 2_655 97.2(2) ?
O3 O8 O8 4_554 . 2_555 97.91(18) ?
O3 O8 O8 4_554 . 2_655 121.8(2) ?
O3 O8 O4 8_554 . 2_555 115.24(16) ?
O3 O8 O4 8_554 . 2_655 83.61(15) ?
O3 O8 O4 8_554 . 4_554 98.34(15) ?
O3 O8 O5 8_554 . . 35.78(14) ?
O3 O8 O5 8_554 . 5_445 150.55(16) ?
O3 O8 O5 8_554 . 5_545 117.00(15) ?
O3 O8 O5 8_554 . 2_655 64.30(11) ?
O3 O8 O6 8_554 . . 72.39(16) ?
O3 O8 O6 8_554 . 2_555 89.18(14) ?
O3 O8 O6 8_554 . 2_655 35.66(14) ?
O3 O8 O6 8_554 . 6_545 159.93(16) ?
O3 O8 O7 8_554 . 2_555 87.97(13) ?
O3 O8 O7 8_554 . 2_655 35.54(14) ?
O3 O8 O8 8_554 . 2_555 121.64(14) ?
O3 O8 O8 8_554 . 2_655 92.68(16) ?
O4 O8 O4 2_555 . 2_655 78.90(15) ?
O4 O8 O4 2_555 . 4_554 39.27(11) ?
O4 O8 O5 2_555 . . 92.56(18) ?
O4 O8 O5 2_555 . 5_445 35.38(11) ?
O4 O8 O5 2_555 . 5_545 85.20(14) ?
O4 O8 O5 2_555 . 2_655 159.35(16) ?
O4 O8 O6 2_555 . . 125.6(2) ?
O4 O8 O6 2_555 . 2_555 73.51(14) ?
O4 O8 O6 2_555 . 2_655 150.9(2) ?
O4 O8 O6 2_555 . 6_545 69.37(13) ?
O4 O8 O7 2_555 . 2_555 39.79(11) ?
O4 O8 O7 2_555 . 2_655 96.82(19) ?
O4 O8 O8 2_555 . 2_555 79.64(13) ?
O4 O8 O8 2_555 . 2_655 151.7(2) ?
O4 O8 O4 2_655 . 4_554 39.96(12) ?
O4 O8 O5 2_655 . . 106.4(2) ?
O4 O8 O5 2_655 . 5_445 86.57(14) ?
O4 O8 O5 2_655 . 5_545 40.30(12) ?
O4 O8 O5 2_655 . 2_655 120.52(16) ?
O4 O8 O6 2_655 . . 151.1(2) ?
O4 O8 O6 2_655 . 2_555 145.1(2) ?
O4 O8 O6 2_655 . 2_655 93.39(19) ?
O4 O8 O6 2_655 . 6_545 78.10(14) ?
O4 O8 O7 2_655 . 2_555 104.10(17) ?
O4 O8 O7 2_655 . 2_655 48.77(15) ?
O4 O8 O8 2_655 . 2_555 152.28(17) ?
O4 O8 O8 2_655 . 2_655 110.34(19) ?
O4 O8 O5 4_554 . . 98.2(2) ?
O4 O8 O5 4_554 . 5_445 58.04(12) ?
O4 O8 O5 4_554 . 5_545 60.07(12) ?
O4 O8 O5 4_554 . 2_655 157.91(16) ?
O4 O8 O6 4_554 . . 157.5(2) ?
O4 O8 O6 4_554 . 2_555 108.49(16) ?
O4 O8 O6 4_554 . 2_655 125.0(2) ?
O4 O8 O6 4_554 . 6_545 72.69(13) ?
O4 O8 O7 4_554 . 2_555 67.77(13) ?
O4 O8 O7 4_554 . 2_655 66.77(17) ?
O4 O8 O8 4_554 . 2_555 118.12(15) ?
O4 O8 O8 4_554 . 2_655 145.70(19) ?
O5 O8 O5 . . 5_445 123.80(19) ?
O5 O8 O5 . . 5_545 146.4(2) ?
O5 O8 O5 . . 2_655 75.89(17) ?
O5 O8 O6 . . . 62.08(19) ?
O5 O8 O6 . . 2_555 55.01(16) ?
O5 O8 O6 . . 2_655 62.46(18) ?
O5 O8 O6 . . 6_545 160.5(2) ?
O5 O8 O7 . . 2_555 56.17(15) ?
O5 O8 O7 . . 2_655 60.50(18) ?
O5 O8 O8 . . 2_555 91.91(18) ?
O5 O8 O8 . . 2_655 109.3(2) ?
O5 O8 O5 5_445 . 5_545 68.89(12) ?
O5 O8 O5 5_445 . 2_655 142.63(16) ?
O5 O8 O6 5_445 . . 122.13(19) ?
O5 O8 O6 5_445 . 2_555 83.18(13) ?
O5 O8 O6 5_445 . 2_655 173.5(2) ?
O5 O8 O6 5_445 . 6_545 36.75(10) ?
O5 O8 O7 5_445 . 2_555 67.64(12) ?
O5 O8 O7 5_445 . 2_655 124.8(2) ?
O5 O8 O8 5_445 . 2_555 65.82(11) ?
O5 O8 O8 5_445 . 2_655 116.76(18) ?
O5 O8 O5 5_545 . 2_655 113.92(14) ?
O5 O8 O6 5_545 . . 142.4(2) ?
O5 O8 O6 5_545 . 2_555 151.82(17) ?
O5 O8 O6 5_545 . 2_655 107.05(18) ?
O5 O8 O6 5_545 . 6_545 42.93(11) ?
O5 O8 O7 5_545 . 2_555 124.15(17) ?
O5 O8 O7 5_545 . 2_655 86.43(17) ?
O5 O8 O8 5_545 . 2_555 120.41(15) ?
O5 O8 O8 5_545 . 2_655 85.99(16) ?
O5 O8 O6 2_655 . . 33.76(13) ?
O5 O8 O6 2_655 . 2_555 85.86(14) ?
O5 O8 O6 2_655 . 2_655 33.45(15) ?
O5 O8 O6 2_655 . 6_545 118.82(15) ?
O5 O8 O7 2_655 . 2_555 121.93(15) ?
O5 O8 O7 2_655 . 2_655 92.31(17) ?
O5 O8 O8 2_655 . 2_555 83.64(13) ?
O5 O8 O8 2_655 . 2_655 33.40(12) ?
O6 O8 O6 . . 2_555 52.29(15) ?
O6 O8 O6 . . 2_655 57.75(18) ?
O6 O8 O6 . . 6_545 122.2(2) ?
O6 O8 O7 . . 2_555 91.09(18) ?
O6 O8 O7 . . 2_655 107.7(2) ?
O6 O8 O8 . . 2_555 56.31(15) ?
O6 O8 O8 . . 2_655 56.57(17) ?
O6 O8 O6 2_555 . 2_655 100.39(19) ?
O6 O8 O6 2_555 . 6_545 110.58(16) ?
O6 O8 O7 2_555 . 2_555 41.39(13) ?
O6 O8 O7 2_555 . 2_655 113.8(2) ?
O6 O8 O8 2_555 . 2_555 38.56(12) ?
O6 O8 O8 2_555 . 2_655 104.0(2) ?
O6 O8 O6 2_655 . 6_545 136.9(2) ?
O6 O8 O7 2_655 . 2_555 118.6(2) ?
O6 O8 O7 2_655 . 2_655 58.88(19) ?
O6 O8 O8 2_655 . 2_555 113.7(2) ?
O6 O8 O8 2_655 . 2_655 57.18(18) ?
O6 O8 O7 6_545 . 2_555 104.38(14) ?
O6 O8 O7 6_545 . 2_655 126.9(2) ?
O6 O8 O8 6_545 . 2_555 78.04(13) ?
O6 O8 O8 6_545 . 2_655 86.04(16) ?
O7 O8 O7 2_555 . 2_655 90.78(18) ?
O7 O8 O8 2_555 . 2_555 68.72(13) ?
O7 O8 O8 2_555 . 2_655 145.4(2) ?
O7 O8 O8 2_655 . 2_555 152.2(2) ?
O7 O8 O8 2_655 . 2_655 109.4(2) ?
O8 O8 O8 2_555 . 2_655 81.82(17) ?

loop_
_geom_bond_atom_site_label_1
_geom_bond_atom_site_label_2
_geom_bond_site_symmetry_1
_geom_bond_site_symmetry_2
_geom_bond_distance
_geom_bond_publ_flag
W1 W1 . 3_555 3.9138(5) ?
W1 W2 . 1_455 3.8450(4) ?
W1 W2 . . 3.6874(4) ?
W1 W2 . 5_445 4.0110(5) ?
W1 Ba1 . 5_445 4.2466(4) ?
W1 Ba1 . 5_545 4.0348(4) ?
W1 Tb1 . . 3.9088(6) ?
W1 Tb1 . 5_445 3.9142(5) ?
W1 Tb1 . 5_545 3.8620(5) ?
W1 Tb1 . 7_455 3.6993(6) ?
W1 Tb1 . 7_555 3.7389(6) ?
W1 Li1 . . 3.9088(6) ?
W1 Li1 . 5_445 3.9142(5) ?
W1 Li1 . 5_545 3.8620(5) ?
W1 Li1 . 7_455 3.6993(6) ?
W1 Li1 . 7_555 3.7389(6) ?
W1 Li2 . . 3.367(10) ?
W1 O1 . . 4.498(6) ?
W1 O1 . 2_555 1.763(6) ?
W1 O1 . 2_655 4.651(5) ?
W1 O2 . 1_455 4.709(5) ?
W1 O2 . . 1.828(6) ?
W1 O2 . 3_555 4.071(6) ?
W1 O2 . 7_555 4.736(6) ?
W1 O3 . 2_555 4.015(6) ?
W1 O3 . 4_454 4.293(5) ?
W1 O3 . 4_554 1.777(5) ?
W1 O4 . 2_555 1.806(6) ?
W1 O4 . 2_655 4.076(6) ?
W1 O4 . 4_454 4.731(6) ?
W1 O4 . 4_554 2.986(6) ?
W1 O5 . . 3.979(5) ?
W1 O5 . 5_445 3.107(5) ?
W1 O5 . 5_545 4.702(5) ?
W1 O5 . 7_555 4.753(6) ?
W1 O6 . . 4.888(5) ?
W1 O6 . 2_555 4.083(5) ?
W1 O6 . 6_545 4.225(5) ?
W1 O7 . 2_555 2.914(5) ?
W1 O7 . 2_655 4.127(5) ?
W1 O7 . 6_545 4.208(5) ?
W1 O7 . 8_454 4.139(6) ?
W1 O8 . 1_455 4.005(5) ?
W1 O8 . . 2.540(5) ?
W1 O8 . 2_555 4.924(6) ?
W2 W2 . 2_655 3.8340(6) ?
W2 Ba1 . . 4.2342(5) ?
W2 Ba1 . 1_655 4.1669(5) ?
W2 Ba1 . 5_545 4.1471(6) ?
W2 Tb1 . . 3.6063(6) ?
W2 Tb1 . 1_655 3.7131(6) ?
W2 Tb1 . 7_555 3.7671(6) ?
W2 Li1 . . 3.6063(6) ?
W2 Li1 . 1_655 3.7131(6) ?
W2 Li1 . 7_555 3.7671(6) ?
W2 Li2 . . 3.416(6) ?
W2 Li2 . 1_655 3.332(6) ?
W2 O1 . . 4.497(6) ?
W2 O1 . 2_555 3.994(5) ?
W2 O1 . 2_655 2.926(5) ?
W2 O1 . 6_555 4.259(5) ?
W2 O2 . . 2.820(6) ?
W2 O2 . 1_655 4.171(6) ?
W2 O2 . 7_555 3.969(6) ?
W2 O3 . 4_554 4.159(5) ?
W2 O3 . 8_454 4.762(5) ?
W2 O3 . 8_554 2.932(5) ?
W2 O4 . 2_655 4.000(6) ?
W2 O4 . 6_555 4.146(6) ?
W2 O4 . 8_554 4.805(6) ?
W2 O5 . . 1.792(5) ?
W2 O5 . 1_655 4.105(5) ?
W2 O5 . 2_655 4.443(6) ?
W2 O6 . . 2.930(6) ?
W2 O6 . 1_655 4.743(5) ?
W2 O6 . 2_555 4.259(5) ?
W2 O6 . 2_655 1.761(5) ?
W2 O7 . 2_555 4.547(5) ?
W2 O7 . 2_655 1.818(6) ?
W2 O7 . 8_554 4.619(6) ?
W2 O8 . . 1.774(5) ?
W2 O8 . 1_655 4.673(5) ?
W2 O8 . 2_655 3.684(6) ?
Ba1 Tb1 . . 4.4253(6) ?
Ba1 Tb1 . 2_555 4.4253(6) ?
Ba1 Li1 . . 4.4253(6) ?
Ba1 Li1 . 2_555 4.4253(6) ?
Ba1 Li2 . . 3.65(2) ?
Ba1 Li2 . 5_455 3.758(16) ?
Ba1 Li2 . 5_555 3.758(16) ?
Ba1 O1 . 5_455 2.858(6) ?
Ba1 O1 . 5_555 3.872(5) ?
Ba1 O1 . 6_455 3.872(5) ?
Ba1 O1 . 6_555 2.858(6) ?
Ba1 O2 . 5_455 4.933(6) ?
Ba1 O2 . 6_555 4.933(6) ?
Ba1 O3 . 7_456 4.782(5) ?
Ba1 O3 . 7_556 3.047(6) ?
Ba1 O3 . 8_454 3.047(6) ?
Ba1 O3 . 8_554 4.782(5) ?
Ba1 O4 . 5_455 4.392(6) ?
Ba1 O4 . 6_555 4.392(6) ?
Ba1 O5 . 1_455 4.661(5) ?
Ba1 O5 . . 2.972(6) ?
Ba1 O5 . 2_555 2.972(6) ?
Ba1 O5 . 2_655 4.661(5) ?
Ba1 O6 . 1_455 4.456(5) ?
Ba1 O6 . . 2.689(5) ?
Ba1 O6 . 5_455 4.387(5) ?
Ba1 O6 . 2_555 2.689(5) ?
Ba1 O6 . 2_655 4.456(5) ?
Ba1 O6 . 6_555 4.387(5) ?
Ba1 O7 . . 4.806(6) ?
Ba1 O7 . 5_455 4.974(6) ?
Ba1 O7 . 2_555 4.806(6) ?
Ba1 O7 . 6_555 4.974(6) ?
Ba1 O8 . . 4.766(5) ?
Ba1 O8 . 5_455 2.698(5) ?
Ba1 O8 . 2_555 4.766(5) ?
Ba1 O8 . 6_555 2.698(5) ?
Tb1 Tb1 . 3_565 3.9352(7) ?
Tb1 Tb1 . 7_455 3.8522(6) ?
Tb1 Tb1 . 7_555 3.9421(6) ?
Tb1 Li1 . . 0 ?
Tb1 Li1 . 3_565 3.9352(7) ?
Tb1 Li1 . 7_455 3.8522(6) ?
Tb1 Li1 . 7_555 3.9421(6) ?
Tb1 Li2 . . 4.720(10) ?
Tb1 O1 . 2_555 4.428(6) ?
Tb1 O1 . 6_555 4.398(6) ?
Tb1 O1 . 8_454 4.387(6) ?
Tb1 O2 . 1_455 4.967(5) ?
Tb1 O2 . . 2.497(6) ?
Tb1 O2 . 5_455 4.407(6) ?
Tb1 O2 . 7_455 3.712(5) ?
Tb1 O2 . 7_555 2.411(6) ?
Tb1 O3 . 2_555 4.860(5) ?
Tb1 O3 . 6_555 3.911(6) ?
Tb1 O3 . 8_454 2.394(5) ?
Tb1 O3 . 8_554 4.239(5) ?
Tb1 O4 . 2_555 4.463(5) ?
Tb1 O4 . 6_455 4.409(6) ?
Tb1 O4 . 6_555 2.470(5) ?
Tb1 O4 . 8_454 2.454(6) ?
Tb1 O4 . 8_554 4.479(6) ?
Tb1 O5 . 1_455 4.439(5) ?
Tb1 O5 . . 2.339(6) ?
Tb1 O5 . 7_555 4.385(6) ?
Tb1 O6 . 2_555 3.884(6) ?
Tb1 O7 . 2_555 2.390(5) ?
Tb1 O7 . 2_655 3.828(5) ?
Tb1 O7 . 8_454 2.406(6) ?
Tb1 O7 . 8_554 4.964(5) ?
Tb1 O8 . . 4.259(5) ?
Tb1 O8 . 5_455 4.679(5) ?
Tb1 O8 . 7_555 4.141(6) ?
Li1 Li1 . 3_565 3.9352(7) ?
Li1 Li1 . 7_455 3.8522(6) ?
Li1 Li1 . 7_555 3.9421(6) ?
Li1 Li2 . . 4.720(10) ?
Li1 O1 . 2_555 4.428(6) ?
Li1 O1 . 6_555 4.398(6) ?
Li1 O1 . 8_454 4.387(6) ?
Li1 O2 . 1_455 4.967(5) ?
Li1 O2 . . 2.497(6) ?
Li1 O2 . 5_455 4.407(6) ?
Li1 O2 . 7_455 3.712(5) ?
Li1 O2 . 7_555 2.411(6) ?
Li1 O3 . 2_555 4.860(5) ?
Li1 O3 . 6_555 3.911(6) ?
Li1 O3 . 8_454 2.394(5) ?
Li1 O3 . 8_554 4.239(5) ?
Li1 O4 . 2_555 4.463(5) ?
Li1 O4 . 6_455 4.409(6) ?
Li1 O4 . 6_555 2.470(5) ?
Li1 O4 . 8_454 2.454(6) ?
Li1 O4 . 8_554 4.479(6) ?
Li1 O5 . 1_455 4.439(5) ?
Li1 O5 . . 2.339(6) ?
Li1 O5 . 7_555 4.385(6) ?
Li1 O6 . 2_555 3.884(6) ?
Li1 O7 . 2_555 2.390(5) ?
Li1 O7 . 2_655 3.828(5) ?
Li1 O7 . 8_454 2.406(6) ?
Li1 O7 . 8_554 4.964(5) ?
Li1 O8 . . 4.259(5) ?
Li1 O8 . 5_455 4.679(5) ?
Li1 O8 . 7_555 4.141(6) ?
Li2 O1 . 1_455 4.933(8) ?
Li2 O1 . . 2.016(15) ?
Li2 O1 . 2_555 2.016(15) ?
Li2 O1 . 2_655 4.933(8) ?
Li2 O2 . . 3.998(6) ?
Li2 O2 . 2_555 3.998(6) ?
Li2 O3 . 3_556 4.189(16) ?
Li2 O3 . 7_556 4.625(18) ?
Li2 O3 . 4_554 4.189(16) ?
Li2 O3 . 8_454 4.625(18) ?
Li2 O4 . . 4.738(11) ?
Li2 O4 . 2_555 4.738(11) ?
Li2 O5 . 1_455 4.929(11) ?
Li2 O5 . . 3.377(15) ?
Li2 O5 . 5_445 4.88(2) ?
Li2 O5 . 2_555 3.377(15) ?
Li2 O5 . 2_655 4.929(11) ?
Li2 O5 . 6_545 4.88(2) ?
Li2 O6 . 1_455 4.138(9) ?
Li2 O6 . . 2.122(16) ?
Li2 O6 . 2_555 2.122(16) ?
Li2 O6 . 2_655 4.138(9) ?
Li2 O7 . . 3.884(7) ?
Li2 O7 . 2_555 3.884(7) ?
Li2 O8 . 1_455 3.666(6) ?
Li2 O8 . . 2.367(7) ?
Li2 O8 . 2_555 2.367(7) ?
Li2 O8 . 2_655 3.666(6) ?
O1 O1 . 2_555 3.213(8) ?
O1 O1 . 2_655 4.876(8) ?
O1 O2 . 2_555 3.097(8) ?
O1 O2 . 2_655 4.455(8) ?
O1 O3 . 3_556 2.871(8) ?
O1 O3 . 3_656 3.865(7) ?
O1 O3 . 7_556 4.916(8) ?
O1 O3 . 4_554 4.579(8) ?
O1 O4 . . 2.813(8) ?
O1 O4 . 3_556 4.736(8) ?
O1 O5 . 2_555 4.017(7) ?
O1 O5 . 2_655 4.712(7) ?
O1 O5 . 6_545 3.107(7) ?
O1 O6 . . 2.877(8) ?
O1 O6 . 5_445 4.211(7) ?
O1 O6 . 2_555 3.990(8) ?
O1 O6 . 2_655 4.660(8) ?
O1 O6 . 6_545 4.307(8) ?
O1 O7 . . 2.943(8) ?
O1 O8 . 1_455 4.968(8) ?
O1 O8 . . 3.167(8) ?
O1 O8 . 2_555 2.603(7) ?
O1 O8 . 2_655 2.790(7) ?
O2 O2 . 3_555 4.952(8) ?
O2 O2 . 7_555 2.925(8) ?
O2 O3 . 2_555 3.874(8) ?
O2 O3 . 2_655 4.680(8) ?
O2 O3 . 4_554 2.978(8) ?
O2 O3 . 8_454 4.418(8) ?
O2 O3 . 8_554 4.805(8) ?
O2 O4 . 2_555 2.877(8) ?
O2 O4 . 2_655 3.656(8) ?
O2 O4 . 6_555 4.453(8) ?
O2 O4 . 4_554 2.916(8) ?
O2 O4 . 8_454 4.779(8) ?
O2 O5 . . 2.896(8) ?
O2 O5 . 5_445 4.901(8) ?
O2 O5 . 7_555 3.581(8) ?
O2 O6 . . 4.848(8) ?
O2 O6 . 2_555 4.277(8) ?
O2 O6 . 2_655 4.571(8) ?
O2 O7 . 2_555 2.751(7) ?
O2 O7 . 2_655 2.801(7) ?
O2 O7 . 8_454 3.017(8) ?
O2 O7 . 8_554 4.392(8) ?
O2 O8 . . 2.676(8) ?
O2 O8 . 7_555 4.963(8) ?
O3 O3 . 3_556 4.820(8) ?
O3 O4 . . 2.768(8) ?
O3 O4 . 3_556 2.912(8) ?
O3 O4 . 3_656 3.163(8) ?
O3 O5 . 8_455 2.913(7) ?
O3 O5 . 8_555 3.018(7) ?
O3 O6 . 7_556 2.904(8) ?
O3 O6 . 8_455 4.717(8) ?
O3 O6 . 8_555 4.811(8) ?
O3 O7 . . 4.221(8) ?
O3 O7 . 3_556 4.691(7) ?
O3 O7 . 3_656 4.326(7) ?
O3 O7 . 7_556 2.863(8) ?
O3 O8 . 4_555 2.781(8) ?
O3 O8 . 8_455 4.704(7) ?
O4 O4 . 3_556 3.007(8) ?
O4 O4 . 3_656 2.961(8) ?
O4 O5 . 6_545 2.839(8) ?
O4 O5 . 8_455 4.587(8) ?
O4 O5 . 8_555 4.457(8) ?
O4 O6 . . 4.920(8) ?
O4 O7 . . 2.917(8) ?
O4 O7 . 5_445 4.196(7) ?
O4 O7 . 5_545 4.736(8) ?
O4 O7 . 3_556 4.921(8) ?
O4 O7 . 3_656 4.373(8) ?
O4 O7 . 7_556 3.754(8) ?
O4 O8 . 2_555 4.339(8) ?
O4 O8 . 2_655 3.830(8) ?
O4 O8 . 4_555 4.584(8) ?
O5 O6 . . 2.963(8) ?
O5 O6 . 2_555 3.225(8) ?
O5 O6 . 2_655 2.969(7) ?
O5 O7 . 2_555 3.547(7) ?
O5 O7 . 2_655 2.943(8) ?
O5 O7 . 8_454 4.576(8) ?
O5 O8 . . 2.857(7) ?
O5 O8 . 5_455 4.308(7) ?
O5 O8 . 5_555 4.860(7) ?
O5 O8 . 2_655 4.899(8) ?
O6 O6 . 2_555 3.097(7) ?
O6 O6 . 2_655 2.781(8) ?
O6 O7 . . 2.877(8) ?
O6 O7 . 2_655 4.742(8) ?
O6 O8 . . 2.889(8) ?
O6 O8 . 2_555 3.857(7) ?
O6 O8 . 2_655 2.869(7) ?
O6 O8 . 6_555 4.491(7) ?
O7 O7 . 7_556 2.856(8) ?
O7 O8 . 2_555 4.226(7) ?
O7 O8 . 2_655 2.982(8) ?
O8 O8 . 2_555 4.618(8) ?
O8 O8 . 2_655 3.147(8) ?

loop_
_geom_hbond_atom_site_label_D
_geom_hbond_atom_site_label_H
_geom_hbond_atom_site_label_A
_geom_hbond_site_symmetry_D
_geom_hbond_site_symmetry_H
_geom_hbond_site_symmetry_A
_geom_hbond_distance_DH
_geom_hbond_distance_HA
_geom_hbond_distance_DA
_geom_hbond_angle_DHA
_geom_hbond_publ_flag
? ? ? ? ? ? ? ? ? ? ?

loop_
_geom_torsion_atom_site_label_1
_geom_torsion_atom_site_label_2
_geom_torsion_atom_site_label_3
_geom_torsion_atom_site_label_4
_geom_torsion_site_symmetry_1
_geom_torsion_site_symmetry_2
_geom_torsion_site_symmetry_3
_geom_torsion_site_symmetry_4
_geom_torsion
_geom_torsion_publ_flag
? ? ? ? ? ? ? ? ? ?

loop_
_restr_angle_atom_site_label_1
_restr_angle_site_symmetry_1
_restr_angle_atom_site_label_2
_restr_angle_site_symmetry_2
_restr_angle_atom_site_label_3
_restr_angle_site_symmetry_3
_restr_angle_target
_restr_angle_target_weight_param
? ? ? ? ? ? ? ?

loop_
_restr_distance_atom_site_label_1
_restr_distance_site_symmetry_1
_restr_distance_atom_site_label_2
_restr_distance_site_symmetry_2
_restr_distance_target
_restr_distance_target_weight_param
? ? ? ? ? ?

loop_
_restr_equal_angle_atom_site_label_1
_restr_equal_angle_site_symmetry_1
_restr_equal_angle_atom_site_label_2
_restr_equal_angle_site_symmetry_2
_restr_equal_angle_atom_site_label_3
_restr_equal_angle_site_symmetry_3
_restr_equal_angle_class_class_id
_restr_equal_angle_class_target_weight_param
? ? ? ? ? ? ? ?

loop_
_restr_equal_distance_atom_site_label_1
_restr_equal_distance_site_symmetry_1
_restr_equal_distance_atom_site_label_2
_restr_equal_distance_site_symmetry_2
_restr_equal_distance_class_class_id
_restr_equal_distance_class_target_weight_param
? ? ? ? ? ?

loop_
_restr_equal_torsion_atom_site_label_1
_restr_equal_torsion_site_symmetry_1
_restr_equal_torsion_atom_site_label_2
_restr_equal_torsion_site_symmetry_2
_restr_equal_torsion_atom_site_label_3
_restr_equal_torsion_site_symmetry_3
_restr_equal_torsion_atom_site_label_4
_restr_equal_torsion_site_symmetry_4
_restr_equal_torsion_class_class_id
_restr_equal_torsion_class_target_weight_param
? ? ? ? ? ? ? ? ? ?

loop_
_restr_torsion_atom_site_label_1
_restr_torsion_site_symmetry_1
_restr_torsion_atom_site_label_2
_restr_torsion_site_symmetry_2
_restr_torsion_atom_site_label_3
_restr_torsion_site_symmetry_3
_restr_torsion_atom_site_label_4
_restr_torsion_site_symmetry_4
_restr_torsion_angle_target
_restr_torsion_weight_param
? ? ? ? ? ? ? ? ? ?

loop_
_twin_individual_id
_twin_individual_mass_fraction_refined
_twin_individual_twin_matrix_11
_twin_individual_twin_matrix_12
_twin_individual_twin_matrix_13
_twin_individual_twin_matrix_21
_twin_individual_twin_matrix_22
_twin_individual_twin_matrix_23
_twin_individual_twin_matrix_31
_twin_individual_twin_matrix_32
_twin_individual_twin_matrix_33
? ? ? ? ? ? ? ? ? ? ?

loop_
_jana_atom_site_adp_c_label
_jana_atom_site_adp_c_type_symbol
_jana_atom_site_adp_c_111
_jana_atom_site_adp_c_112
_jana_atom_site_adp_c_113
_jana_atom_site_adp_c_122
_jana_atom_site_adp_c_123
_jana_atom_site_adp_c_133
_jana_atom_site_adp_c_222
_jana_atom_site_adp_c_223
_jana_atom_site_adp_c_233
_jana_atom_site_adp_c_333
? ? ? ? ? ? ? ? ? ? ? ?

loop_
_jana_atom_site_adp_d_label
_jana_atom_site_adp_d_type_symbol
_jana_atom_site_adp_d_1111
_jana_atom_site_adp_d_1112
_jana_atom_site_adp_d_1113
_jana_atom_site_adp_d_1122
_jana_atom_site_adp_d_1123
_jana_atom_site_adp_d_1133
_jana_atom_site_adp_d_1222
_jana_atom_site_adp_d_1223
_jana_atom_site_adp_d_1233
_jana_atom_site_adp_d_1333
_jana_atom_site_adp_d_2222
_jana_atom_site_adp_d_2223
_jana_atom_site_adp_d_2233
_jana_atom_site_adp_d_2333
_jana_atom_site_adp_d_3333
? ? ? ? ? ? ? ? ? ? ? ? ? ? ? ? ?

loop_
_jana_atom_site_adp_e_label
_jana_atom_site_adp_e_type_symbol
_jana_atom_site_adp_e_11111
_jana_atom_site_adp_e_11112
_jana_atom_site_adp_e_11113
_jana_atom_site_adp_e_11122
_jana_atom_site_adp_e_11123
_jana_atom_site_adp_e_11133
_jana_atom_site_adp_e_11222
_jana_atom_site_adp_e_11223
_jana_atom_site_adp_e_11233
_jana_atom_site_adp_e_11333
_jana_atom_site_adp_e_12222
_jana_atom_site_adp_e_12223
_jana_atom_site_adp_e_12233
_jana_atom_site_adp_e_12333
_jana_atom_site_adp_e_13333
_jana_atom_site_adp_e_22222
_jana_atom_site_adp_e_22223
_jana_atom_site_adp_e_22233
_jana_atom_site_adp_e_22333
_jana_atom_site_adp_e_23333
_jana_atom_site_adp_e_33333
? ? ? ? ? ? ? ? ? ? ? ? ? ? ? ? ? ? ? ? ? ? ?

loop_
_jana_atom_site_adp_f_label
_jana_atom_site_adp_f_type_symbol
_jana_atom_site_adp_f_111111
_jana_atom_site_adp_f_111112
_jana_atom_site_adp_f_111113
_jana_atom_site_adp_f_111122
_jana_atom_site_adp_f_111123
_jana_atom_site_adp_f_111133
_jana_atom_site_adp_f_111222
_jana_atom_site_adp_f_111223
_jana_atom_site_adp_f_111233
_jana_atom_site_adp_f_111333
_jana_atom_site_adp_f_112222
_jana_atom_site_adp_f_112223
_jana_atom_site_adp_f_112233
_jana_atom_site_adp_f_112333
_jana_atom_site_adp_f_113333
_jana_atom_site_adp_f_122222
_jana_atom_site_adp_f_122223
_jana_atom_site_adp_f_122233
_jana_atom_site_adp_f_122333
_jana_atom_site_adp_f_123333
_jana_atom_site_adp_f_133333
_jana_atom_site_adp_f_222222
_jana_atom_site_adp_f_222223
_jana_atom_site_adp_f_222233
_jana_atom_site_adp_f_222333
_jana_atom_site_adp_f_223333
_jana_atom_site_adp_f_233333
_jana_atom_site_adp_f_333333
? ? ? ? ? ? ? ? ? ? ? ? ? ? ? ? ? ? ? ? ? ? ? ? ? ? ? ? ? ?
